data_4342912
loop_
_publ_author_name
'Mednikov, Evgueni G.'
'Ivanov, Sergei A.'
'Dahl, Lawrence F.'

_publ_section_title
;
 Nanosized {Pd4(\m4-C)}Pd32(CO)28(PMe3)14 Containing Tetrahedrally
 Deformed Pd4 Cage with Encapsulated Carbide Atom: Formal Substitution of
 Geometrically Analogous Interior Au4 Entity in Isostructural
 Au4Pd32(CO)28(PMe3)14 by Electronically Equivalent Pd4(\m4-C) and
 Computational/Catalytic Implications.
;
_journal_issue 13
_journal_name_full 'Inorganic chemistry'
_journal_page_first 6157
_journal_page_last 6168
_journal_paper_doi 10.1021/acs.inorgchem.5b00208
_journal_volume 54
_journal_year 2015
_chemical_formula_moiety 'C71 H126 O28 P14 Pd36, C3 H3 Cl9'
_chemical_formula_sum 'C74 H129 Cl9 O28 P14 Pd36'
_chemical_formula_weight 6049.80
_chemical_name_common
;
 Palladium Carbonyl Phosphine Carbido Cluster 
;
_chemical_name_systematic
; 
 ? 
;
_space_group_IT_number 2
_space_group_name_Hall '-P 1'
_symmetry_cell_setting triclinic
_symmetry_space_group_name_Hall '-P 1'
_symmetry_space_group_name_H-M 'P -1'
_atom_sites_solution_hydrogens geom
_atom_sites_solution_primary direct
_atom_sites_solution_secondary difmap
_audit_creation_method SHELXL-97
_cell_angle_alpha 87.771(2)
_cell_angle_beta 81.1850(10)
_cell_angle_gamma 80.0530(10)
_cell_formula_units_Z 2
_cell_length_a 16.0975(16)
_cell_length_b 17.7114(17)
_cell_length_c 25.768(3)
_cell_measurement_temperature 100(2)
_cell_volume 7150.2(13)
_computing_structure_refinement 'SHELXL-97 (Sheldrick, 1997)'
_computing_structure_solution 'SHELXS-97 (Sheldrick, 1990)'
_diffrn_ambient_temperature 100(2)
_diffrn_measured_fraction_theta_full 0.954
_diffrn_measured_fraction_theta_max 0.954
_diffrn_measurement_device_type 'SMART CCD 1000 area detector difractometer'
_diffrn_measurement_method 'w scans'
_diffrn_radiation_monochromator graphite
_diffrn_radiation_source 'fine-focus sealed tube'
_diffrn_radiation_type MoK\a
_diffrn_radiation_wavelength 0.71073
_diffrn_reflns_av_R_equivalents 0.0528
_diffrn_reflns_av_sigmaI/netI 0.0714
_diffrn_reflns_limit_h_max 21
_diffrn_reflns_limit_h_min -20
_diffrn_reflns_limit_k_max 23
_diffrn_reflns_limit_k_min -23
_diffrn_reflns_limit_l_max 34
_diffrn_reflns_limit_l_min -34
_diffrn_reflns_number 90528
_diffrn_reflns_theta_full 28.37
_diffrn_reflns_theta_max 28.37
_diffrn_reflns_theta_min 1.69
_exptl_absorpt_coefficient_mu 4.773
_exptl_absorpt_correction_T_max 0.7963
_exptl_absorpt_correction_T_min 0.3700
_exptl_absorpt_correction_type empirical
_exptl_absorpt_process_details SADABS
_exptl_crystal_colour black
_exptl_crystal_density_diffrn 2.810
_exptl_crystal_density_method 'not measured'
_exptl_crystal_description rod-like
_exptl_crystal_F_000 5632
_exptl_crystal_size_max 0.26
_exptl_crystal_size_mid 0.08
_exptl_crystal_size_min 0.05
_refine_diff_density_max 2.878
_refine_diff_density_min -2.705
_refine_diff_density_rms 0.389
_refine_ls_extinction_method none
_refine_ls_goodness_of_fit_ref 1.329
_refine_ls_hydrogen_treatment constr
_refine_ls_matrix_type full
_refine_ls_number_parameters 1438
_refine_ls_number_reflns 34207
_refine_ls_number_restraints 72
_refine_ls_restrained_S_all 1.329
_refine_ls_R_factor_all 0.1014
_refine_ls_R_factor_gt 0.0738
_refine_ls_shift/su_max 0.004
_refine_ls_shift/su_mean 0.000
_refine_ls_structure_factor_coef Fsqd
_refine_ls_weighting_details 'calc w=1/[\s^2^(Fo^2^)+(0.1000P)^2^+0.0000P] where P=(Fo^2^+2Fc^2^)/3'
_refine_ls_weighting_scheme calc
_refine_ls_wR_factor_gt 0.1956
_refine_ls_wR_factor_ref 0.2073
_reflns_number_gt 25478
_reflns_number_total 34207
_reflns_threshold_expression >2sigma(I)
_cod_data_source_file ic5b00208_si_002.cif
_cod_data_source_block dahl336
_cod_depositor_comments 'Adding full bibliography for 4342911--4342913.cif.'
_cod_original_cell_volume 7150.2(12)
_cod_original_sg_symbol_H-M P-1
_cod_database_code 4342912

loop_
_symmetry_equiv_pos_as_xyz
'x, y, z'
'-x, -y, -z'

loop_
_atom_site_label
_atom_site_type_symbol
_atom_site_fract_x
_atom_site_fract_y
_atom_site_fract_z
_atom_site_U_iso_or_equiv
_atom_site_adp_type
_atom_site_occupancy
_atom_site_symmetry_multiplicity
_atom_site_calc_flag
_atom_site_refinement_flags
_atom_site_disorder_assembly
_atom_site_disorder_group
Pd1 Pd 0.88292(6) 0.11895(5) 0.34032(4) 0.0141(2) Uani 1 1 d . . .
Pd2 Pd 0.78004(6) 0.03722(5) 0.26830(4) 0.0136(2) Uani 1 1 d . . .
Pd3 Pd 0.98267(6) 0.22609(6) 0.26099(4) 0.0160(2) Uani 1 1 d . . .
Pd4 Pd 0.84568(6) 0.27303(5) 0.34215(4) 0.01363(19) Uani 1 1 d . . .
Pd5 Pd 0.57897(6) 0.29144(5) 0.29428(4) 0.0139(2) Uani 1 1 d . . .
Pd6 Pd 0.60136(6) 0.46058(6) 0.34065(4) 0.0167(2) Uani 1 1 d . . .
Pd7 Pd 0.73598(6) 0.35113(5) 0.27661(4) 0.01266(19) Uani 1 1 d . . .
Pd8 Pd 0.72323(6) 0.19189(5) 0.31405(4) 0.01140(19) Uani 1 1 d . . .
Pd9 Pd 0.57589(6) 0.19920(6) 0.38562(4) 0.01341(19) Uani 1 1 d . . .
Pd10 Pd 0.90144(6) 0.29631(6) 0.18003(4) 0.0148(2) Uani 1 1 d . . .
Pd11 Pd 0.89410(6) 0.38286(6) 0.27020(4) 0.0166(2) Uani 1 1 d . . .
Pd12 Pd 0.85339(6) 0.16719(5) 0.23332(4) 0.01240(19) Uani 1 1 d . . .
Pd13 Pd 0.79975(6) 0.32014(6) 0.07988(4) 0.0183(2) Uani 1 1 d . . .
Pd14 Pd 0.60479(6) -0.01109(6) 0.32775(4) 0.0170(2) Uani 1 1 d . . .
Pd15 Pd 0.71542(6) 0.50988(6) 0.26273(4) 0.0167(2) Uani 1 1 d . . .
Pd16 Pd 0.63447(7) 0.38059(6) 0.12062(4) 0.0184(2) Uani 1 1 d . . .
Pd17 Pd 0.59425(6) 0.41181(6) 0.22843(4) 0.0171(2) Uani 1 1 d . . .
Pd18 Pd 0.66693(6) 0.32113(5) 0.38001(4) 0.01316(19) Uani 1 1 d . . .
Pd19 Pd 0.72512(6) 0.28232(5) 0.18647(4) 0.01289(19) Uani 1 1 d . . .
Pd20 Pd 0.88122(7) 0.53133(6) 0.23897(4) 0.0194(2) Uani 1 1 d . . .
Pd21 Pd 0.90083(7) 0.03541(6) 0.16013(4) 0.0179(2) Uani 1 1 d . . .
Pd22 Pd 1.00503(6) 0.14868(6) 0.16740(4) 0.0154(2) Uani 1 1 d . . .
Pd23 Pd 0.71284(6) 0.12737(6) 0.19307(4) 0.0147(2) Uani 1 1 d . . .
Pd24 Pd 0.59139(6) 0.13365(6) 0.28660(4) 0.0146(2) Uani 1 1 d . . .
Pd25 Pd 0.77432(6) 0.43035(5) 0.35682(4) 0.0144(2) Uani 1 1 d . . .
Pd26 Pd 0.68441(6) 0.21635(6) 0.10139(4) 0.0158(2) Uani 1 1 d . . .
Pd27 Pd 0.96455(6) 0.03456(6) 0.25259(4) 0.0174(2) Uani 1 1 d . . .
Pd28 Pd 0.70633(6) 0.06261(6) 0.37514(4) 0.0153(2) Uani 1 1 d . . .
Pd29 Pd 0.78559(7) 0.42306(6) 0.17415(4) 0.0168(2) Uani 1 1 d . . .
Pd30 Pd 0.73226(6) 0.18678(6) 0.42643(4) 0.0147(2) Uani 1 1 d . . .
Pd31 Pd 0.85198(6) 0.17959(6) 0.12367(4) 0.0147(2) Uani 1 1 d . . .
Pd32 Pd 1.08103(6) 0.09916(6) 0.29512(4) 0.0203(2) Uani 1 1 d . . .
Pd33 Pd 0.47106(7) 0.35574(7) 0.14954(4) 0.0225(2) Uani 1 1 d . . .
Pd34 Pd 0.64391(7) 0.52693(6) 0.16529(4) 0.0202(2) Uani 1 1 d . . .
Pd35 Pd 0.57022(6) 0.23920(6) 0.19433(4) 0.0178(2) Uani 1 1 d . . .
Pd36 Pd 0.87032(6) -0.03193(6) 0.34289(4) 0.0153(2) Uani 1 1 d . . .
P1 P 0.6157(2) 0.2083(2) 0.02931(15) 0.0235(8) Uani 1 1 d . . .
P2 P 0.4756(2) 0.15540(19) 0.44854(14) 0.0167(7) Uani 1 1 d D . .
P3 P 0.4675(2) 0.5017(2) 0.38819(15) 0.0196(7) Uani 1 1 d . . .
P4 P 0.5615(2) -0.1273(2) 0.31863(15) 0.0222(8) Uani 1 1 d D . .
P5 P 0.9062(2) -0.1440(2) 0.38892(14) 0.0192(7) Uani 1 1 d . . .
P6 P 1.1941(2) 0.0688(3) 0.34132(16) 0.0280(9) Uani 1 1 d D . .
P7 P 0.9616(3) 0.6220(2) 0.20660(16) 0.0269(9) Uani 1 1 d D . .
P8 P 0.7815(2) 0.2172(2) 0.50186(15) 0.0232(8) Uani 1 1 d . . .
P9 P 0.8085(2) 0.5283(2) 0.40250(14) 0.0202(7) Uani 1 1 d . . .
P10 P 0.8842(2) -0.0483(2) 0.09668(15) 0.0238(8) Uani 1 1 d . . .
P11 P 1.1480(2) 0.1074(2) 0.13460(15) 0.0222(8) Uani 1 1 d . . .
P12 P 0.9068(3) 0.3455(2) 0.01411(16) 0.0283(9) Uani 1 1 d . . .
P13 P 0.6029(3) 0.6421(2) 0.12424(18) 0.0343(10) Uani 1 1 d D . .
P14 P 0.3295(3) 0.4021(3) 0.14609(18) 0.0362(10) Uani 1 1 d D . .
O1 O 0.8271(6) 0.1779(6) 0.0133(4) 0.027(2) Uani 1 1 d . . .
O2 O 0.7047(8) 0.4500(7) 0.0221(5) 0.041(3) Uani 1 1 d . . .
O3 O 0.5045(8) 0.4681(9) 0.0618(6) 0.066(5) Uani 1 1 d . . .
O4 O 0.4545(7) 0.5397(6) 0.2091(4) 0.034(3) Uani 1 1 d . . .
O5 O 0.3880(7) 0.2269(7) 0.2051(5) 0.040(3) Uani 1 1 d U . .
O6 O 0.4179(6) 0.3981(6) 0.2839(4) 0.026(2) Uani 1 1 d . . .
O7 O 0.4228(6) 0.2226(6) 0.3283(4) 0.023(2) Uani 1 1 d . . .
O8 O 0.5729(6) 0.2876(5) 0.4832(3) 0.0162(19) Uani 1 1 d . . .
O9 O 1.0549(7) 0.4404(6) 0.2546(5) 0.041(2) Uani 1 1 d . . .
O10 O 0.9569(6) 0.3748(6) 0.3733(4) 0.026(2) Uani 1 1 d . . .
O11 O 0.9700(6) 0.2009(5) 0.4111(4) 0.024(2) Uani 1 1 d . . .
O12 O 1.1275(7) 0.2564(7) 0.3078(5) 0.038(3) Uani 1 1 d . . .
O13 O 0.9851(7) 0.0185(6) 0.4128(4) 0.029(2) Uani 1 1 d . . .
O14 O 0.9890(9) -0.1151(7) 0.2011(5) 0.049(3) Uani 1 1 d . . .
O15 O 0.7958(7) -0.1344(5) 0.2763(4) 0.027(2) Uani 1 1 d . . .
O16 O 0.6702(7) -0.0827(6) 0.4252(4) 0.030(2) Uani 1 1 d . . .
O17 O 0.6909(6) -0.0367(6) 0.1941(4) 0.024(2) Uani 1 1 d . . .
O18 O 0.4876(6) 0.0355(5) 0.2447(4) 0.025(2) Uani 1 1 d . . .
O19 O 0.5754(6) 0.0956(5) 0.1360(4) 0.023(2) Uani 1 1 d . . .
O20 O 0.5632(7) 0.6212(6) 0.2989(4) 0.034(3) Uani 1 1 d . . .
O21 O 0.7440(8) 0.6700(6) 0.2602(6) 0.051(4) Uani 1 1 d . . .
O22 O 0.6417(6) 0.4517(5) 0.4528(4) 0.022(2) Uani 1 1 d . . .
O23 O 0.9664(6) 0.4287(5) 0.1217(4) 0.0272(19) Uani 1 1 d U . .
O24 O 0.7506(7) 0.0343(6) 0.4817(4) 0.033(3) Uani 1 1 d . . .
O25 O 1.1218(8) -0.0710(7) 0.2706(6) 0.052(3) Uani 1 1 d U . .
O26 O 0.8121(7) 0.5593(6) 0.1055(4) 0.034(3) Uani 1 1 d . . .
O27 O 1.0887(6) 0.2906(6) 0.1705(4) 0.025(2) Uani 1 1 d . . .
O28 O 1.0025(6) 0.0895(6) 0.0606(4) 0.024(2) Uani 1 1 d . . .
C1 C 0.8071(8) 0.2047(8) 0.0541(6) 0.021(3) Uani 1 1 d . . .
C2 C 0.7136(9) 0.4088(8) 0.0573(6) 0.023(3) Uani 1 1 d . . .
C3 C 0.5214(10) 0.4245(10) 0.0932(8) 0.041(4) Uani 1 1 d . . .
C4 C 0.5258(9) 0.5102(8) 0.2032(6) 0.026(3) Uani 1 1 d . . .
C5 C 0.4423(8) 0.2598(8) 0.1918(6) 0.022(3) Uani 1 1 d . . .
C6 C 0.4918(9) 0.3792(8) 0.2739(6) 0.023(3) Uani 1 1 d . . .
C7 C 0.4982(9) 0.2166(7) 0.3276(5) 0.020(3) Uani 1 1 d . . .
C8 C 0.6107(9) 0.2668(7) 0.4432(6) 0.021(3) Uani 1 1 d . . .
C9 C 0.9841(10) 0.4497(10) 0.2509(8) 0.041(2) Uani 1 1 d . . .
C10 C 0.8988(8) 0.3688(9) 0.3521(6) 0.026(3) Uani 1 1 d . . .
C11 C 0.9235(8) 0.1975(7) 0.3821(5) 0.015(3) Uani 1 1 d . . .
C12 C 1.0872(8) 0.2117(8) 0.2978(5) 0.019(3) Uani 1 1 d U . .
C13 C 0.9390(8) 0.0277(8) 0.3825(5) 0.016(3) Uani 1 1 d . . .
C14 C 0.9625(10) -0.0512(9) 0.2015(6) 0.026(3) Uani 1 1 d . . .
C15 C 0.8086(9) -0.0765(8) 0.2915(6) 0.021(3) Uani 1 1 d . . .
C16 C 0.6616(9) -0.0399(8) 0.3923(5) 0.022(3) Uani 1 1 d . . .
C17 C 0.7172(9) 0.0133(9) 0.2087(6) 0.025(3) Uani 1 1 d . . .
C18 C 0.5360(8) 0.0429(7) 0.2727(5) 0.016(3) Uani 1 1 d . . .
C19 C 0.6128(8) 0.1432(8) 0.1472(5) 0.018(3) Uani 1 1 d . . .
C20 C 0.6012(9) 0.5598(7) 0.3002(5) 0.020(3) Uani 1 1 d U . .
C21 C 0.7709(9) 0.6056(8) 0.2524(6) 0.022(3) Uani 1 1 d U . .
C22 C 0.6593(8) 0.4272(7) 0.4088(5) 0.017(3) Uani 1 1 d . . .
C23 C 0.9133(9) 0.3993(8) 0.1447(6) 0.026(2) Uani 1 1 d U . .
C24 C 0.7394(8) 0.0749(8) 0.4468(5) 0.019(3) Uani 1 1 d . . .
C25 C 1.0805(12) -0.0095(10) 0.2735(9) 0.052(3) Uani 1 1 d U . .
C26 C 0.7701(10) 0.5265(8) 0.1342(6) 0.029(3) Uani 1 1 d . . .
C27 C 1.0314(8) 0.2599(7) 0.1837(5) 0.018(3) Uani 1 1 d . . .
C28 C 0.9639(8) 0.1052(9) 0.1019(6) 0.024(3) Uani 1 1 d . . .
C31 C 0.4181(10) 0.4312(9) 0.4288(6) 0.032(4) Uani 1 1 d . . .
H31A H 0.4131 0.3886 0.4070 0.047 Uiso 1 1 calc R . .
H31B H 0.3612 0.4549 0.4455 0.047 Uiso 1 1 calc R . .
H31C H 0.4532 0.4119 0.4559 0.047 Uiso 1 1 calc R . .
C32 C 0.3811(10) 0.5495(10) 0.3542(7) 0.036(4) Uani 1 1 d . . .
H32A H 0.3717 0.5155 0.3274 0.054 Uiso 1 1 calc R . .
H32B H 0.3964 0.5968 0.3375 0.054 Uiso 1 1 calc R . .
H32C H 0.3289 0.5617 0.3795 0.054 Uiso 1 1 calc R . .
C33 C 0.4718(10) 0.5750(9) 0.4342(6) 0.032(4) Uani 1 1 d . . .
H33A H 0.4976 0.6165 0.4154 0.048 Uiso 1 1 calc R . .
H33B H 0.5064 0.5528 0.4610 0.048 Uiso 1 1 calc R . .
H33C H 0.4140 0.5955 0.4511 0.048 Uiso 1 1 calc R . .
C41 C 0.5888(13) -0.1657(10) 0.2520(6) 0.040(4) Uani 1 1 d . . .
H41A H 0.6502 -0.1691 0.2405 0.060 Uiso 1 1 calc R . .
H41B H 0.5574 -0.1316 0.2281 0.060 Uiso 1 1 calc R . .
H41C H 0.5734 -0.2168 0.2519 0.060 Uiso 1 1 calc R . .
C42 C 0.6047(10) -0.2090(7) 0.3569(6) 0.034(4) Uani 1 1 d D . .
H42A H 0.6671 -0.2150 0.3515 0.051 Uiso 1 1 calc R . .
H42B H 0.5874 -0.2554 0.3457 0.051 Uiso 1 1 calc R . .
H42C H 0.5829 -0.2005 0.3942 0.051 Uiso 1 1 calc R . .
C43 C 0.4472(6) -0.1254(11) 0.3336(7) 0.041(4) Uani 1 1 d D . .
H43A H 0.4175 -0.0828 0.3144 0.061 Uiso 1 1 calc R . .
H43B H 0.4289 -0.1184 0.3714 0.061 Uiso 1 1 calc R . .
H43C H 0.4335 -0.1738 0.3231 0.061 Uiso 1 1 calc R . .
C51 C 1.0134(9) -0.1927(9) 0.3647(6) 0.030(3) Uani 1 1 d . . .
H51A H 1.0191 -0.1997 0.3267 0.045 Uiso 1 1 calc R . .
H51B H 1.0238 -0.2429 0.3821 0.045 Uiso 1 1 calc R . .
H51C H 1.0550 -0.1618 0.3721 0.045 Uiso 1 1 calc R . .
C52 C 0.9031(9) -0.1343(8) 0.4591(6) 0.026(3) Uani 1 1 d . . .
H52A H 0.9356 -0.0945 0.4654 0.038 Uiso 1 1 calc R . .
H52B H 0.9283 -0.1832 0.4739 0.038 Uiso 1 1 calc R . .
H52C H 0.8438 -0.1201 0.4758 0.038 Uiso 1 1 calc R . .
C53 C 0.8429(10) -0.2190(8) 0.3872(7) 0.031(4) Uani 1 1 d . . .
H53A H 0.8396 -0.2298 0.3506 0.046 Uiso 1 1 calc R . .
H53B H 0.7853 -0.2021 0.4060 0.046 Uiso 1 1 calc R . .
H53C H 0.8695 -0.2655 0.4041 0.046 Uiso 1 1 calc R . .
C61 C 1.2970(9) 0.0864(11) 0.3067(6) 0.035(4) Uani 1 1 d . . .
H61A H 1.3092 0.0605 0.2728 0.052 Uiso 1 1 calc R . .
H61B H 1.3419 0.0664 0.3279 0.052 Uiso 1 1 calc R . .
H61C H 1.2952 0.1417 0.3010 0.052 Uiso 1 1 calc R . .
C62 C 1.1798(11) 0.1194(12) 0.4029(6) 0.057(6) Uani 1 1 d D . .
H62A H 1.1660 0.1747 0.3964 0.085 Uiso 1 1 calc R . .
H62B H 1.2326 0.1081 0.4185 0.085 Uiso 1 1 calc R . .
H62C H 1.1332 0.1027 0.4272 0.085 Uiso 1 1 calc R . .
C63 C 1.2185(11) -0.0305(11) 0.3625(9) 0.055(6) Uani 1 1 d . . .
H63A H 1.2277 -0.0640 0.3320 0.082 Uiso 1 1 calc R . .
H63B H 1.1708 -0.0433 0.3877 0.082 Uiso 1 1 calc R . .
H63C H 1.2702 -0.0380 0.3791 0.082 Uiso 1 1 calc R . .
C71 C 1.0708(7) 0.5866(9) 0.1773(8) 0.050(5) Uani 1 1 d D . .
H71A H 1.0715 0.5455 0.1528 0.075 Uiso 1 1 calc R . .
H71B H 1.1046 0.5667 0.2049 0.075 Uiso 1 1 calc R . .
H71C H 1.0954 0.6285 0.1583 0.075 Uiso 1 1 calc R . .
C72 C 0.9670(15) 0.6985(11) 0.2506(7) 0.065(7) Uani 1 1 d D . .
H72A H 0.9094 0.7199 0.2674 0.098 Uiso 1 1 calc R . .
H72B H 0.9928 0.7389 0.2305 0.098 Uiso 1 1 calc R . .
H72C H 1.0019 0.6779 0.2776 0.098 Uiso 1 1 calc R . .
C73 C 0.9170(12) 0.6826(13) 0.1543(9) 0.066(7) Uani 1 1 d . . .
H73A H 0.8574 0.7044 0.1667 0.100 Uiso 1 1 calc R . .
H73B H 0.9201 0.6515 0.1232 0.100 Uiso 1 1 calc R . .
H73C H 0.9499 0.7242 0.1452 0.100 Uiso 1 1 calc R . .
C81 C 0.8690(10) 0.1479(9) 0.5220(6) 0.029(3) Uani 1 1 d . . .
H81A H 0.9170 0.1409 0.4933 0.044 Uiso 1 1 calc R . .
H81B H 0.8498 0.0987 0.5306 0.044 Uiso 1 1 calc R . .
H81C H 0.8871 0.1669 0.5530 0.044 Uiso 1 1 calc R . .
C82 C 0.7034(11) 0.2196(11) 0.5597(6) 0.035(4) Uani 1 1 d . . .
H82A H 0.6816 0.1710 0.5635 0.053 Uiso 1 1 calc R . .
H82B H 0.6562 0.2619 0.5566 0.053 Uiso 1 1 calc R . .
H82C H 0.7296 0.2272 0.5905 0.053 Uiso 1 1 calc R . .
C83 C 0.8130(13) 0.3100(11) 0.5024(7) 0.045(5) Uani 1 1 d . . .
H83A H 0.8570 0.3148 0.4723 0.068 Uiso 1 1 calc R . .
H83B H 0.8357 0.3155 0.5350 0.068 Uiso 1 1 calc R . .
H83C H 0.7633 0.3501 0.5003 0.068 Uiso 1 1 calc R . .
C91 C 0.7269(11) 0.6126(9) 0.4119(7) 0.037(4) Uani 1 1 d . . .
H91A H 0.7099 0.6303 0.3780 0.056 Uiso 1 1 calc R . .
H91B H 0.7492 0.6532 0.4274 0.056 Uiso 1 1 calc R . .
H91C H 0.6773 0.6000 0.4356 0.056 Uiso 1 1 calc R . .
C92 C 0.9025(10) 0.5663(9) 0.3720(7) 0.032(4) Uani 1 1 d . . .
H92A H 0.9509 0.5243 0.3653 0.049 Uiso 1 1 calc R . .
H92B H 0.9158 0.6033 0.3955 0.049 Uiso 1 1 calc R . .
H92C H 0.8914 0.5919 0.3387 0.049 Uiso 1 1 calc R . .
C93 C 0.8333(11) 0.5032(10) 0.4681(6) 0.034(4) Uani 1 1 d . . .
H93A H 0.8778 0.4575 0.4664 0.052 Uiso 1 1 calc R . .
H93B H 0.7819 0.4924 0.4908 0.052 Uiso 1 1 calc R . .
H93C H 0.8536 0.5459 0.4824 0.052 Uiso 1 1 calc R . .
C101 C 0.6455(12) 0.1191(11) -0.0061(8) 0.047(5) Uani 1 1 d . . .
H10A H 0.6375 0.0761 0.0182 0.071 Uiso 1 1 calc R . .
H10B H 0.7055 0.1133 -0.0221 0.071 Uiso 1 1 calc R . .
H10C H 0.6097 0.1194 -0.0337 0.071 Uiso 1 1 calc R . .
C102 C 0.6357(11) 0.2776(10) -0.0228(6) 0.038(4) Uani 1 1 d . . .
H10D H 0.6219 0.3294 -0.0084 0.056 Uiso 1 1 calc R . .
H10E H 0.6001 0.2735 -0.0499 0.056 Uiso 1 1 calc R . .
H10F H 0.6960 0.2672 -0.0384 0.056 Uiso 1 1 calc R . .
C103 C 0.4999(10) 0.2201(10) 0.0440(7) 0.038(4) Uani 1 1 d . . .
H10G H 0.4837 0.1841 0.0721 0.057 Uiso 1 1 calc R . .
H10H H 0.4768 0.2097 0.0124 0.057 Uiso 1 1 calc R . .
H10I H 0.4768 0.2727 0.0553 0.057 Uiso 1 1 calc R . .
C104 C 0.9867(10) -0.0958(10) 0.0660(6) 0.032(4) Uani 1 1 d . . .
H10J H 1.0228 -0.0576 0.0536 0.049 Uiso 1 1 calc R . .
H10K H 0.9795 -0.1254 0.0361 0.049 Uiso 1 1 calc R . .
H10L H 1.0137 -0.1304 0.0915 0.049 Uiso 1 1 calc R . .
C105 C 0.8318(11) -0.0067(10) 0.0429(7) 0.041(4) Uani 1 1 d . . .
H10M H 0.7748 0.0206 0.0566 0.061 Uiso 1 1 calc R . .
H10N H 0.8268 -0.0473 0.0194 0.061 Uiso 1 1 calc R . .
H10O H 0.8653 0.0294 0.0234 0.061 Uiso 1 1 calc R . .
C106 C 0.8306(12) -0.1284(10) 0.1153(7) 0.042(5) Uani 1 1 d . . .
H10P H 0.7726 -0.1098 0.1329 0.064 Uiso 1 1 calc R . .
H10Q H 0.8620 -0.1622 0.1394 0.064 Uiso 1 1 calc R . .
H10R H 0.8281 -0.1569 0.0839 0.064 Uiso 1 1 calc R . .
C111 C 1.1769(10) 0.0072(10) 0.1186(7) 0.036(4) Uani 1 1 d . . .
H11A H 1.1594 -0.0239 0.1494 0.054 Uiso 1 1 calc R . .
H11B H 1.2388 -0.0056 0.1083 0.054 Uiso 1 1 calc R . .
H11C H 1.1481 -0.0036 0.0895 0.054 Uiso 1 1 calc R . .
C112 C 1.1848(8) 0.1552(9) 0.0739(6) 0.025(3) Uani 1 1 d . . .
H11D H 1.1716 0.2108 0.0786 0.037 Uiso 1 1 calc R . .
H11E H 1.1562 0.1410 0.0457 0.037 Uiso 1 1 calc R . .
H11F H 1.2466 0.1395 0.0646 0.037 Uiso 1 1 calc R . .
C113 C 1.2244(8) 0.1233(9) 0.1764(6) 0.026(3) Uani 1 1 d . . .
H11G H 1.2106 0.0997 0.2110 0.040 Uiso 1 1 calc R . .
H11H H 1.2218 0.1785 0.1803 0.040 Uiso 1 1 calc R . .
H11I H 1.2819 0.1003 0.1604 0.040 Uiso 1 1 calc R . .
C121 C 1.0155(10) 0.2995(10) 0.0199(7) 0.037(4) Uani 1 1 d . . .
H12A H 1.0165 0.2448 0.0280 0.056 Uiso 1 1 calc R . .
H12B H 1.0357 0.3235 0.0481 0.056 Uiso 1 1 calc R . .
H12C H 1.0527 0.3054 -0.0133 0.056 Uiso 1 1 calc R . .
C122 C 0.9164(12) 0.4457(11) -0.0008(7) 0.042(4) Uani 1 1 d . . .
H12D H 0.8602 0.4752 -0.0045 0.064 Uiso 1 1 calc R . .
H12E H 0.9554 0.4488 -0.0337 0.064 Uiso 1 1 calc R . .
H12F H 0.9387 0.4668 0.0278 0.064 Uiso 1 1 calc R . .
C123 C 0.8902(12) 0.3169(11) -0.0508(6) 0.043(5) Uani 1 1 d . . .
H12G H 0.8325 0.3394 -0.0570 0.065 Uiso 1 1 calc R . .
H12H H 0.8972 0.2609 -0.0521 0.065 Uiso 1 1 calc R . .
H12I H 0.9320 0.3353 -0.0779 0.065 Uiso 1 1 calc R . .
C131 C 0.6684(11) 0.7147(9) 0.1296(7) 0.045(4) Uani 1 1 d DU . .
H13A H 0.6687 0.7245 0.1667 0.067 Uiso 1 1 calc R . .
H13B H 0.6449 0.7622 0.1123 0.067 Uiso 1 1 calc R . .
H13C H 0.7268 0.6966 0.1126 0.067 Uiso 1 1 calc R . .
C132 C 0.6086(14) 0.6317(11) 0.0545(7) 0.053(5) Uani 1 1 d . . .
H13D H 0.5745 0.5933 0.0478 0.080 Uiso 1 1 calc R . .
H13E H 0.6681 0.6152 0.0388 0.080 Uiso 1 1 calc R . .
H13F H 0.5862 0.6810 0.0389 0.080 Uiso 1 1 calc R . .
C133 C 0.4946(11) 0.6926(10) 0.1447(8) 0.046(5) Uani 1 1 d . . .
H13G H 0.4540 0.6578 0.1432 0.069 Uiso 1 1 calc R . .
H13H H 0.4824 0.7366 0.1212 0.069 Uiso 1 1 calc R . .
H13I H 0.4894 0.7106 0.1808 0.069 Uiso 1 1 calc R . .
C141 C 0.2778(13) 0.3447(14) 0.1088(9) 0.068(7) Uani 1 1 d . . .
H14A H 0.2877 0.2913 0.1211 0.102 Uiso 1 1 calc R . .
H14B H 0.3013 0.3474 0.0715 0.102 Uiso 1 1 calc R . .
H14C H 0.2164 0.3642 0.1135 0.102 Uiso 1 1 calc R . .
C142 C 0.3045(14) 0.4984(9) 0.1187(9) 0.078(8) Uani 1 1 d D . .
H14D H 0.3296 0.5341 0.1372 0.118 Uiso 1 1 calc R . .
H14E H 0.2425 0.5144 0.1230 0.118 Uiso 1 1 calc R . .
H14F H 0.3280 0.4985 0.0813 0.118 Uiso 1 1 calc R . .
C143 C 0.2621(12) 0.4116(14) 0.2105(8) 0.071(8) Uani 1 1 d . . .
H14G H 0.2692 0.3623 0.2293 0.106 Uiso 1 1 calc R . .
H14H H 0.2022 0.4268 0.2056 0.106 Uiso 1 1 calc R . .
H14I H 0.2788 0.4506 0.2308 0.106 Uiso 1 1 calc R . .
C201 C 0.5225(9) 0.1098(8) 0.5046(5) 0.023(3) Uani 1 1 d . . .
H20A H 0.5534 0.1451 0.5191 0.034 Uiso 1 1 calc R . .
H20B H 0.5621 0.0630 0.4931 0.034 Uiso 1 1 calc R . .
H20C H 0.4772 0.0968 0.5316 0.034 Uiso 1 1 calc R . .
C202 C 0.3881(8) 0.2275(8) 0.4787(6) 0.023(3) Uani 1 1 d . . .
H20D H 0.4113 0.2694 0.4919 0.035 Uiso 1 1 calc R . .
H20E H 0.3545 0.2040 0.5080 0.035 Uiso 1 1 calc R . .
H20F H 0.3515 0.2477 0.4526 0.035 Uiso 1 1 calc R . .
C203 C 0.4212(9) 0.0831(7) 0.4271(5) 0.026(3) Uani 1 1 d D . .
H20G H 0.3939 0.1027 0.3966 0.040 Uiso 1 1 calc R . .
H20H H 0.3777 0.0711 0.4557 0.040 Uiso 1 1 calc R . .
H20I H 0.4626 0.0367 0.4174 0.040 Uiso 1 1 calc R . .
C300 C 0.7603(8) 0.2460(7) 0.2527(5) 0.012(2) Uani 1 1 d U . .
C400 C 0.4786(10) 0.9720(9) 0.1213(7) 0.044(5) Uani 1 1 d D . .
H400 H 0.4967 1.0047 0.1468 0.053 Uiso 1 1 calc R . .
C401 C 0.1495(12) 0.3795(11) 0.3864(6) 0.046(5) Uani 1 1 d D . .
H401 H 0.1120 0.3677 0.3613 0.055 Uiso 1 1 calc R . .
Cl1 Cl 0.4065(4) 0.9170(3) 0.1566(2) 0.0665(17) Uani 1 1 d D . .
Cl2 Cl 0.4276(3) 1.0327(2) 0.07559(19) 0.0410(10) Uani 1 1 d . . .
Cl3 Cl 0.5690(4) 0.9146(3) 0.0895(3) 0.082(2) Uani 1 1 d . . .
Cl4 Cl 0.1186(4) 0.3356(4) 0.4476(2) 0.0654(16) Uani 1 1 d D . .
Cl5 Cl 0.2550(3) 0.3414(4) 0.3615(2) 0.0673(17) Uani 1 1 d . . .
Cl6 Cl 0.1338(5) 0.4789(4) 0.3933(3) 0.0754(18) Uani 1 1 d . . .
C40A C 0.2203(18) 0.7675(15) 0.2325(8) 0.098(12) Uiso 0.74 1 d PD A 1
H40A H 0.1674 0.8046 0.2451 0.117 Uiso 0.74 1 calc PR A 1
Cl7A Cl 0.2115(14) 0.6791(11) 0.2647(7) 0.206(8) Uiso 0.74 1 d PD A 1
Cl8A Cl 0.3075(8) 0.8022(7) 0.2509(5) 0.112(4) Uiso 0.74 1 d PD A 1
Cl9A Cl 0.2310(11) 0.7640(10) 0.1640(5) 0.160(6) Uiso 0.74 1 d PD A 1
C40B C 0.231(3) 0.702(3) 0.2500(14) 0.098(12) Uiso 0.26 1 d PD B 2
H40B H 0.1718 0.7300 0.2607 0.117 Uiso 0.26 1 calc PR B 2
Cl7B Cl 0.230(4) 0.608(3) 0.2711(17) 0.206(8) Uiso 0.26 1 d PD B 2
Cl8B Cl 0.298(3) 0.746(3) 0.2822(15) 0.18(2) Uiso 0.26 1 d PD B 2
Cl9B Cl 0.253(2) 0.712(2) 0.1820(11) 0.108(10) Uiso 0.26 1 d PD B 2

loop_
_atom_site_aniso_label
_atom_site_aniso_U_11
_atom_site_aniso_U_22
_atom_site_aniso_U_33
_atom_site_aniso_U_23
_atom_site_aniso_U_13
_atom_site_aniso_U_12
Pd1 0.0098(4) 0.0136(5) 0.0199(5) 0.0000(4) -0.0048(4) -0.0022(3)
Pd2 0.0093(4) 0.0120(5) 0.0198(5) -0.0008(4) -0.0030(4) -0.0019(3)
Pd3 0.0081(4) 0.0198(5) 0.0205(5) -0.0025(4) -0.0036(4) -0.0017(4)
Pd4 0.0092(4) 0.0114(4) 0.0212(5) -0.0004(4) -0.0036(4) -0.0029(3)
Pd5 0.0088(4) 0.0119(5) 0.0216(5) 0.0022(4) -0.0044(4) -0.0023(3)
Pd6 0.0114(5) 0.0157(5) 0.0209(5) -0.0004(4) 0.0006(4) 0.0004(4)
Pd7 0.0096(4) 0.0122(5) 0.0165(5) -0.0008(4) -0.0019(4) -0.0026(3)
Pd8 0.0060(4) 0.0111(4) 0.0172(5) -0.0002(4) -0.0018(4) -0.0015(3)
Pd9 0.0077(4) 0.0157(5) 0.0172(5) 0.0002(4) -0.0018(4) -0.0033(3)
Pd10 0.0103(5) 0.0131(5) 0.0216(5) 0.0001(4) -0.0027(4) -0.0035(4)
Pd11 0.0117(5) 0.0153(5) 0.0232(5) -0.0021(4) 0.0005(4) -0.0060(4)
Pd12 0.0065(4) 0.0132(5) 0.0174(5) -0.0001(4) -0.0017(4) -0.0015(3)
Pd13 0.0134(5) 0.0204(5) 0.0211(5) 0.0020(4) -0.0013(4) -0.0047(4)
Pd14 0.0150(5) 0.0130(5) 0.0242(5) -0.0006(4) -0.0039(4) -0.0049(4)
Pd15 0.0142(5) 0.0121(5) 0.0224(5) 0.0003(4) 0.0000(4) -0.0011(4)
Pd16 0.0148(5) 0.0184(5) 0.0214(5) 0.0023(4) -0.0040(4) -0.0004(4)
Pd17 0.0127(5) 0.0162(5) 0.0209(5) 0.0021(4) -0.0025(4) 0.0012(4)
Pd18 0.0089(4) 0.0127(5) 0.0181(5) -0.0009(4) -0.0015(4) -0.0028(3)
Pd19 0.0102(4) 0.0124(5) 0.0165(5) -0.0005(4) -0.0035(4) -0.0017(3)
Pd20 0.0155(5) 0.0130(5) 0.0288(6) -0.0006(4) 0.0021(4) -0.0044(4)
Pd21 0.0158(5) 0.0157(5) 0.0220(5) -0.0026(4) -0.0028(4) -0.0019(4)
Pd22 0.0081(4) 0.0174(5) 0.0203(5) -0.0026(4) -0.0003(4) -0.0023(4)
Pd23 0.0094(5) 0.0164(5) 0.0198(5) 0.0013(4) -0.0046(4) -0.0043(4)
Pd24 0.0102(5) 0.0141(5) 0.0206(5) -0.0010(4) -0.0027(4) -0.0050(4)
Pd25 0.0109(5) 0.0122(5) 0.0209(5) -0.0026(4) -0.0020(4) -0.0038(3)
Pd26 0.0119(5) 0.0190(5) 0.0179(5) -0.0003(4) -0.0044(4) -0.0049(4)
Pd27 0.0101(5) 0.0175(5) 0.0225(5) -0.0002(4) -0.0017(4) 0.0023(4)
Pd28 0.0144(5) 0.0126(5) 0.0193(5) 0.0002(4) -0.0027(4) -0.0039(4)
Pd29 0.0163(5) 0.0117(5) 0.0207(5) 0.0012(4) 0.0002(4) -0.0002(4)
Pd30 0.0120(5) 0.0146(5) 0.0189(5) 0.0004(4) -0.0050(4) -0.0040(4)
Pd31 0.0095(5) 0.0171(5) 0.0178(5) -0.0014(4) -0.0024(4) -0.0023(4)
Pd32 0.0095(5) 0.0240(6) 0.0270(6) 0.0021(4) -0.0043(4) -0.0009(4)
Pd33 0.0115(5) 0.0273(6) 0.0280(6) 0.0037(5) -0.0053(4) -0.0001(4)
Pd34 0.0201(5) 0.0159(5) 0.0245(5) 0.0033(4) -0.0062(4) -0.0008(4)
Pd35 0.0081(5) 0.0253(5) 0.0202(5) -0.0004(4) -0.0039(4) -0.0022(4)
Pd36 0.0107(5) 0.0141(5) 0.0216(5) 0.0011(4) -0.0042(4) -0.0022(4)
P1 0.0204(19) 0.028(2) 0.0247(19) 0.0000(15) -0.0106(15) -0.0056(15)
P2 0.0103(16) 0.0176(17) 0.0227(18) 0.0013(14) -0.0006(13) -0.0053(13)
P3 0.0108(16) 0.0164(17) 0.0288(19) -0.0027(14) 0.0026(14) 0.0015(13)
P4 0.0194(18) 0.0176(18) 0.032(2) -0.0017(15) -0.0059(16) -0.0066(14)
P5 0.0178(18) 0.0137(16) 0.0266(19) 0.0018(14) -0.0082(15) -0.0003(13)
P6 0.0109(17) 0.043(2) 0.028(2) 0.0058(18) -0.0035(15) 0.0014(16)
P7 0.026(2) 0.0185(18) 0.035(2) 0.0003(16) 0.0070(17) -0.0103(15)
P8 0.0227(19) 0.029(2) 0.0213(18) 0.0020(15) -0.0066(15) -0.0102(16)
P9 0.0226(19) 0.0147(17) 0.0243(18) -0.0050(14) -0.0014(15) -0.0067(14)
P10 0.0222(19) 0.0219(19) 0.029(2) -0.0076(15) -0.0024(16) -0.0074(15)
P11 0.0063(16) 0.034(2) 0.0251(19) -0.0045(16) 0.0005(14) -0.0025(14)
P12 0.026(2) 0.035(2) 0.024(2) 0.0002(17) 0.0029(16) -0.0140(17)
P13 0.038(3) 0.023(2) 0.041(2) 0.0077(18) -0.014(2) 0.0014(18)
P14 0.0131(19) 0.050(3) 0.041(3) 0.011(2) -0.0062(18) 0.0048(18)
O1 0.022(5) 0.040(6) 0.017(5) 0.000(4) -0.002(4) 0.000(5)
O2 0.032(7) 0.044(7) 0.041(7) 0.011(6) -0.008(5) 0.005(5)
O3 0.023(7) 0.093(12) 0.079(11) 0.045(9) -0.021(7) 0.000(7)
O4 0.023(6) 0.032(6) 0.040(6) 0.011(5) -0.001(5) 0.011(5)
O5 0.012(5) 0.055(6) 0.053(6) 0.014(5) -0.007(5) -0.009(5)
O6 0.007(5) 0.027(6) 0.042(6) 0.011(5) -0.007(4) 0.004(4)
O7 0.012(5) 0.026(5) 0.032(6) 0.001(4) -0.012(4) 0.000(4)
O8 0.019(5) 0.013(4) 0.016(5) 0.000(4) -0.001(4) -0.002(4)
O9 0.022(4) 0.029(5) 0.076(7) 0.012(5) -0.009(5) -0.015(4)
O10 0.016(5) 0.026(6) 0.038(6) -0.004(4) -0.006(4) -0.008(4)
O11 0.024(5) 0.016(5) 0.033(6) 0.004(4) -0.010(5) -0.003(4)
O12 0.023(6) 0.037(7) 0.064(8) 0.002(6) -0.029(6) -0.010(5)
O13 0.029(6) 0.029(6) 0.033(6) 0.005(5) -0.011(5) -0.007(5)
O14 0.064(9) 0.022(6) 0.051(8) -0.006(5) -0.009(7) 0.021(6)
O15 0.029(6) 0.012(5) 0.041(6) 0.004(4) -0.016(5) -0.002(4)
O16 0.025(6) 0.027(6) 0.043(7) 0.002(5) -0.007(5) -0.014(5)
O17 0.021(5) 0.022(5) 0.030(5) -0.006(4) -0.005(4) 0.000(4)
O18 0.025(5) 0.013(5) 0.039(6) -0.002(4) -0.006(5) -0.008(4)
O19 0.022(5) 0.017(5) 0.039(6) 0.007(4) -0.020(5) -0.015(4)
O20 0.017(5) 0.029(6) 0.048(7) 0.011(5) 0.004(5) 0.005(4)
O21 0.029(6) 0.009(5) 0.106(11) -0.004(6) 0.022(7) -0.006(5)
O22 0.023(5) 0.020(5) 0.027(5) -0.003(4) 0.003(4) -0.015(4)
O23 0.021(4) 0.015(4) 0.045(5) 0.005(4) 0.000(4) -0.008(3)
O24 0.030(6) 0.025(6) 0.044(7) 0.004(5) -0.012(5) 0.001(5)
O25 0.030(6) 0.032(6) 0.098(9) -0.005(6) -0.034(6) 0.010(4)
O26 0.034(6) 0.032(6) 0.036(6) 0.008(5) 0.010(5) -0.022(5)
O27 0.014(5) 0.028(6) 0.034(6) -0.001(4) 0.005(4) -0.012(4)
O28 0.020(5) 0.037(6) 0.015(5) -0.007(4) 0.003(4) -0.012(4)
C1 0.007(6) 0.031(8) 0.026(7) 0.012(6) -0.009(5) -0.003(5)
C2 0.022(7) 0.016(7) 0.030(8) -0.002(6) -0.004(6) 0.002(5)
C3 0.022(8) 0.039(10) 0.066(12) 0.010(9) -0.027(9) 0.004(7)
C4 0.017(7) 0.025(8) 0.033(8) 0.012(6) -0.006(6) 0.002(6)
C5 0.009(6) 0.030(8) 0.025(7) 0.012(6) -0.008(5) 0.003(5)
C6 0.018(7) 0.012(6) 0.040(9) -0.008(6) -0.003(6) -0.002(5)
C7 0.022(7) 0.011(6) 0.028(7) 0.005(5) -0.014(6) 0.003(5)
C8 0.014(7) 0.011(6) 0.039(8) -0.005(6) -0.010(6) 0.002(5)
C9 0.022(4) 0.029(5) 0.076(7) 0.012(5) -0.009(5) -0.015(4)
C10 0.006(6) 0.039(9) 0.035(8) -0.004(7) -0.007(6) -0.007(6)
C11 0.013(6) 0.018(6) 0.015(6) 0.006(5) -0.002(5) -0.006(5)
C12 0.012(4) 0.022(5) 0.024(5) -0.002(4) -0.006(4) 0.000(4)
C13 0.008(6) 0.024(7) 0.013(6) 0.001(5) 0.001(5) 0.004(5)
C14 0.025(8) 0.025(8) 0.025(7) -0.005(6) -0.007(6) 0.005(6)
C15 0.020(7) 0.014(7) 0.029(8) 0.006(6) -0.008(6) 0.002(5)
C16 0.031(8) 0.013(6) 0.016(7) 0.004(5) -0.001(6) 0.008(6)
C17 0.020(7) 0.034(9) 0.021(7) -0.004(6) -0.004(6) -0.002(6)
C18 0.019(7) 0.013(6) 0.017(6) -0.001(5) -0.005(5) -0.003(5)
C19 0.009(6) 0.019(7) 0.025(7) 0.013(5) -0.002(5) -0.002(5)
C20 0.016(6) 0.012(5) 0.027(6) 0.000(5) 0.001(5) 0.006(4)
C21 0.021(5) 0.018(4) 0.029(5) 0.001(4) 0.002(4) -0.009(4)
C22 0.018(7) 0.008(6) 0.025(7) -0.002(5) 0.002(5) -0.007(5)
C23 0.021(5) 0.014(4) 0.044(5) 0.004(4) 0.000(4) -0.007(3)
C24 0.011(6) 0.024(7) 0.021(7) 0.006(6) -0.001(5) -0.003(5)
C25 0.029(6) 0.031(6) 0.097(9) -0.004(6) -0.035(6) 0.010(4)
C26 0.037(9) 0.015(7) 0.028(8) 0.004(6) -0.005(7) 0.010(6)
C27 0.009(6) 0.017(6) 0.030(7) 0.000(5) -0.011(5) -0.001(5)
C28 0.009(6) 0.031(8) 0.033(8) -0.005(6) -0.004(6) -0.005(5)
C31 0.023(8) 0.027(8) 0.044(10) -0.010(7) 0.006(7) -0.011(6)
C32 0.026(9) 0.036(9) 0.048(10) 0.012(8) -0.008(8) -0.008(7)
C33 0.028(9) 0.035(9) 0.026(8) 0.000(7) 0.011(7) 0.000(7)
C41 0.066(13) 0.039(10) 0.023(8) -0.007(7) -0.012(8) -0.024(9)
C42 0.035(9) 0.018(8) 0.048(10) 0.002(7) -0.003(8) -0.007(7)
C43 0.014(8) 0.056(12) 0.052(11) -0.004(9) -0.003(7) -0.006(7)
C51 0.021(8) 0.030(8) 0.043(9) -0.004(7) -0.012(7) -0.005(6)
C52 0.022(8) 0.021(7) 0.035(8) 0.002(6) -0.011(6) -0.003(6)
C53 0.028(8) 0.012(7) 0.055(11) 0.003(7) -0.013(8) -0.007(6)
C61 0.010(7) 0.065(12) 0.031(8) -0.001(8) -0.003(6) -0.010(7)
C62 0.029(10) 0.096(17) 0.038(10) -0.030(10) -0.019(8) 0.029(10)
C63 0.028(10) 0.046(11) 0.088(16) 0.036(11) -0.026(10) 0.007(8)
C71 0.034(10) 0.030(9) 0.078(14) 0.007(9) 0.023(10) -0.011(8)
C72 0.066(15) 0.064(15) 0.064(14) -0.021(12) 0.021(12) -0.025(12)
C73 0.029(10) 0.070(15) 0.092(17) 0.054(13) -0.001(11) -0.007(10)
C81 0.023(8) 0.033(9) 0.037(9) 0.000(7) -0.018(7) -0.003(6)
C82 0.033(9) 0.057(11) 0.019(7) 0.002(7) -0.008(7) -0.012(8)
C83 0.053(12) 0.054(12) 0.039(10) -0.014(9) -0.014(9) -0.027(10)
C91 0.032(9) 0.018(8) 0.062(12) -0.008(7) -0.001(8) -0.008(7)
C92 0.029(9) 0.026(8) 0.047(10) -0.001(7) -0.004(7) -0.019(7)
C93 0.040(10) 0.042(10) 0.027(8) -0.005(7) -0.003(7) -0.022(8)
C101 0.041(11) 0.050(12) 0.055(12) -0.024(9) -0.023(9) 0.001(9)
C102 0.037(10) 0.051(11) 0.030(9) 0.007(8) -0.017(8) -0.012(8)
C103 0.034(9) 0.038(10) 0.048(10) 0.002(8) -0.029(8) -0.003(7)
C104 0.025(8) 0.042(10) 0.032(9) -0.009(7) -0.001(7) -0.010(7)
C105 0.037(10) 0.034(9) 0.058(11) -0.021(8) -0.022(9) -0.005(8)
C106 0.045(11) 0.037(10) 0.050(11) -0.014(8) 0.000(9) -0.022(8)
C111 0.016(8) 0.044(10) 0.049(10) -0.013(8) -0.004(7) -0.007(7)
C112 0.007(6) 0.036(9) 0.032(8) -0.005(7) -0.001(6) -0.006(6)
C113 0.008(6) 0.039(9) 0.031(8) -0.005(7) -0.002(6) 0.001(6)
C121 0.020(8) 0.041(10) 0.045(10) -0.007(8) 0.013(7) -0.001(7)
C122 0.043(11) 0.054(12) 0.032(9) 0.014(8) 0.003(8) -0.025(9)
C123 0.054(12) 0.061(13) 0.020(8) 0.003(8) -0.007(8) -0.025(10)
C131 0.042(6) 0.040(6) 0.050(6) 0.008(4) -0.006(4) -0.006(4)
C132 0.074(15) 0.047(12) 0.038(11) 0.014(9) -0.019(10) -0.001(11)
C133 0.023(9) 0.037(10) 0.073(14) -0.002(9) -0.010(9) 0.009(7)
C141 0.038(12) 0.094(18) 0.088(17) 0.027(14) -0.037(12) -0.039(12)
C142 0.036(12) 0.11(2) 0.072(16) 0.041(15) -0.007(11) 0.016(13)
C143 0.022(10) 0.11(2) 0.055(13) 0.046(13) 0.006(9) 0.026(11)
C201 0.016(7) 0.031(8) 0.023(7) 0.001(6) -0.003(6) -0.008(6)
C202 0.009(6) 0.025(7) 0.030(8) 0.010(6) 0.003(6) 0.006(5)
C203 0.030(8) 0.029(8) 0.022(7) 0.007(6) -0.005(6) -0.012(6)
C300 0.011(4) 0.011(4) 0.018(4) 0.003(3) -0.006(3) -0.006(3)
C400 0.038(10) 0.025(8) 0.083(14) 0.012(9) -0.046(10) -0.013(7)
C401 0.038(11) 0.061(13) 0.044(11) -0.011(9) -0.011(9) -0.018(9)
Cl1 0.080(4) 0.055(3) 0.085(4) 0.023(3) -0.050(3) -0.041(3)
Cl2 0.037(2) 0.032(2) 0.058(3) 0.0031(19) -0.021(2) -0.0045(17)
Cl3 0.047(3) 0.039(3) 0.162(7) -0.012(4) -0.043(4) 0.015(2)
Cl4 0.065(4) 0.078(4) 0.062(3) -0.016(3) -0.010(3) -0.030(3)
Cl5 0.020(2) 0.109(5) 0.077(4) -0.028(3) -0.013(2) -0.011(3)
Cl6 0.088(5) 0.061(4) 0.089(4) -0.006(3) -0.044(4) -0.017(3)

loop_
_atom_type_symbol
_atom_type_description
_atom_type_scat_dispersion_real
_atom_type_scat_dispersion_imag
_atom_type_scat_source
C C 0.0033 0.0016 'International Tables Vol C Tables 4.2.6.8 and 6.1.1.4'
H H 0.0000 0.0000 'International Tables Vol C Tables 4.2.6.8 and 6.1.1.4'
O O 0.0106 0.0060 'International Tables Vol C Tables 4.2.6.8 and 6.1.1.4'
P P 0.1023 0.0942 'International Tables Vol C Tables 4.2.6.8 and 6.1.1.4'
Pd Pd -0.9988 1.0072 'International Tables Vol C Tables 4.2.6.8 and 6.1.1.4'
Cl Cl 0.1484 0.1585 'International Tables Vol C Tables 4.2.6.8 and 6.1.1.4'

loop_
_geom_angle_atom_site_label_1
_geom_angle_atom_site_label_2
_geom_angle_atom_site_label_3
_geom_angle
C11 Pd1 C13 92.8(5)
C11 Pd1 Pd4 48.5(4)
C13 Pd1 Pd4 140.5(4)
C11 Pd1 Pd36 140.4(4)
C13 Pd1 Pd36 48.6(4)
Pd4 Pd1 Pd36 163.29(5)
C11 Pd1 Pd27 130.7(4)
C13 Pd1 Pd27 84.7(3)
Pd4 Pd1 Pd27 124.33(5)
Pd36 Pd1 Pd27 63.75(4)
C11 Pd1 Pd8 105.6(4)
C13 Pd1 Pd8 142.5(4)
Pd4 Pd1 Pd8 61.34(3)
Pd36 Pd1 Pd8 103.26(4)
Pd27 Pd1 Pd8 105.73(4)
C11 Pd1 Pd12 115.4(3)
C13 Pd1 Pd12 142.1(4)
Pd4 Pd1 Pd12 74.36(4)
Pd36 Pd1 Pd12 103.13(4)
Pd27 Pd1 Pd12 57.93(3)
Pd8 Pd1 Pd12 55.85(3)
C11 Pd1 Pd30 71.6(4)
C13 Pd1 Pd30 99.3(3)
Pd4 Pd1 Pd30 64.81(3)
Pd36 Pd1 Pd30 102.35(4)
Pd27 Pd1 Pd30 157.47(4)
Pd8 Pd1 Pd30 58.31(3)
Pd12 Pd1 Pd30 112.95(4)
C11 Pd1 Pd28 122.3(4)
C13 Pd1 Pd28 88.1(4)
Pd4 Pd1 Pd28 105.13(4)
Pd36 Pd1 Pd28 58.39(3)
Pd27 Pd1 Pd28 106.92(4)
Pd8 Pd1 Pd28 54.35(3)
Pd12 Pd1 Pd28 96.42(4)
Pd30 Pd1 Pd28 51.47(3)
C11 Pd1 Pd3 70.9(3)
C13 Pd1 Pd3 125.3(4)
Pd4 Pd1 Pd3 56.95(3)
Pd36 Pd1 Pd3 134.50(5)
Pd27 Pd1 Pd3 70.89(4)
Pd8 Pd1 Pd3 91.85(4)
Pd12 Pd1 Pd3 51.81(3)
Pd30 Pd1 Pd3 121.76(4)
Pd28 Pd1 Pd3 145.06(4)
C11 Pd1 Pd32 77.6(4)
C13 Pd1 Pd32 75.4(3)
Pd4 Pd1 Pd32 99.25(4)
Pd36 Pd1 Pd32 97.03(4)
Pd27 Pd1 Pd32 54.08(3)
Pd8 Pd1 Pd32 139.88(4)
Pd12 Pd1 Pd32 86.13(4)
Pd30 Pd1 Pd32 148.42(4)
Pd28 Pd1 Pd32 155.28(4)
Pd3 Pd1 Pd32 50.52(3)
C11 Pd1 Pd2 163.6(4)
C13 Pd1 Pd2 102.3(4)
Pd4 Pd1 Pd2 115.53(4)
Pd36 Pd1 Pd2 53.84(3)
Pd27 Pd1 Pd2 58.05(3)
Pd8 Pd1 Pd2 58.39(3)
Pd12 Pd1 Pd2 54.47(3)
Pd30 Pd1 Pd2 99.54(4)
Pd28 Pd1 Pd2 53.09(3)
Pd3 Pd1 Pd2 104.31(4)
Pd32 Pd1 Pd2 112.03(4)
C17 Pd2 C15 94.0(6)
C17 Pd2 Pd23 48.4(4)
C15 Pd2 Pd23 142.1(4)
C17 Pd2 Pd36 141.9(4)
C15 Pd2 Pd36 47.9(4)
Pd23 Pd2 Pd36 167.97(5)
C17 Pd2 Pd12 105.3(4)
C15 Pd2 Pd12 143.4(4)
Pd23 Pd2 Pd12 61.69(3)
Pd36 Pd2 Pd12 106.28(4)
C17 Pd2 Pd28 125.8(4)
C15 Pd2 Pd28 84.9(4)
Pd23 Pd2 Pd28 118.91(4)
Pd36 Pd2 Pd28 62.67(4)
Pd12 Pd2 Pd28 106.91(4)
C17 Pd2 Pd27 122.1(4)
C15 Pd2 Pd27 85.7(4)
Pd23 Pd2 Pd27 108.54(4)
Pd36 Pd2 Pd27 61.79(4)
Pd12 Pd2 Pd27 57.67(3)
Pd28 Pd2 Pd27 111.89(4)
C17 Pd2 Pd8 115.3(4)
C15 Pd2 Pd8 140.3(4)
Pd23 Pd2 Pd8 73.61(4)
Pd36 Pd2 Pd8 99.99(4)
Pd12 Pd2 Pd8 55.74(3)
Pd28 Pd2 Pd8 56.60(3)
Pd27 Pd2 Pd8 99.03(4)
C17 Pd2 Pd21 70.0(4)
C15 Pd2 Pd21 100.5(4)
Pd23 Pd2 Pd21 65.59(4)
Pd36 Pd2 Pd21 109.38(4)
Pd12 Pd2 Pd21 59.64(3)
Pd28 Pd2 Pd21 163.22(4)
Pd27 Pd2 Pd21 53.37(3)
Pd8 Pd2 Pd21 113.97(4)
C17 Pd2 Pd24 71.6(4)
C15 Pd2 Pd24 123.0(4)
Pd23 Pd2 Pd24 57.21(3)
Pd36 Pd2 Pd24 126.98(4)
Pd12 Pd2 Pd24 92.87(4)
Pd28 Pd2 Pd24 64.53(3)
Pd27 Pd2 Pd24 149.03(4)
Pd8 Pd2 Pd24 52.06(3)
Pd21 Pd2 Pd24 122.77(4)
C17 Pd2 Pd1 163.1(4)
C15 Pd2 Pd1 101.6(4)
Pd23 Pd2 Pd1 115.23(4)
Pd36 Pd2 Pd1 53.80(3)
Pd12 Pd2 Pd1 57.98(3)
Pd28 Pd2 Pd1 62.74(3)
Pd27 Pd2 Pd1 53.77(3)
Pd8 Pd2 Pd1 54.63(3)
Pd21 Pd2 Pd1 100.51(4)
Pd24 Pd2 Pd1 104.42(4)
C17 Pd2 Pd14 75.4(4)
C15 Pd2 Pd14 72.9(4)
Pd23 Pd2 Pd14 97.63(4)
Pd36 Pd2 Pd14 92.30(4)
Pd12 Pd2 Pd14 141.59(4)
Pd28 Pd2 Pd14 52.47(3)
Pd27 Pd2 Pd14 153.83(4)
Pd8 Pd2 Pd14 88.55(4)
Pd21 Pd2 Pd14 144.29(4)
Pd24 Pd2 Pd14 50.13(3)
Pd1 Pd2 Pd14 115.20(4)
C12 Pd3 C27 102.6(5)
C12 Pd3 Pd12 148.5(4)
C27 Pd3 Pd12 95.9(3)
C12 Pd3 Pd32 47.6(4)
C27 Pd3 Pd32 112.1(3)
Pd12 Pd3 Pd32 101.73(5)
C12 Pd3 Pd22 114.7(4)
C27 Pd3 Pd22 50.2(4)
Pd12 Pd3 Pd22 60.11(3)
Pd32 Pd3 Pd22 85.08(4)
C12 Pd3 Pd10 147.4(4)
C27 Pd3 Pd10 48.5(3)
Pd12 Pd3 Pd10 61.39(4)
Pd32 Pd3 Pd10 146.96(5)
Pd22 Pd3 Pd10 61.94(4)
C12 Pd3 Pd4 103.8(4)
C27 Pd3 Pd4 139.8(3)
Pd12 Pd3 Pd4 76.32(4)
Pd32 Pd3 Pd4 108.04(5)
Pd22 Pd3 Pd4 136.32(5)
Pd10 Pd3 Pd4 95.76(4)
C12 Pd3 Pd11 110.5(4)
C27 Pd3 Pd11 84.8(3)
Pd12 Pd3 Pd11 96.26(4)
Pd32 Pd3 Pd11 153.53(5)
Pd22 Pd3 Pd11 120.94(5)
Pd10 Pd3 Pd11 59.40(4)
Pd4 Pd3 Pd11 57.67(3)
C12 Pd3 Pd1 94.9(4)
C27 Pd3 Pd1 151.8(3)
Pd12 Pd3 Pd1 59.48(3)
Pd32 Pd3 Pd1 64.90(4)
Pd22 Pd3 Pd1 102.27(4)
Pd10 Pd3 Pd1 117.63(4)
Pd4 Pd3 Pd1 52.83(3)
Pd11 Pd3 Pd1 109.68(4)
C11 Pd4 C10 97.2(5)
C11 Pd4 Pd1 48.7(4)
C10 Pd4 Pd1 141.7(4)
C11 Pd4 Pd11 126.7(3)
C10 Pd4 Pd11 49.7(4)
Pd1 Pd4 Pd11 131.25(5)
C11 Pd4 Pd7 168.6(4)
C10 Pd4 Pd7 93.0(4)
Pd1 Pd4 Pd7 119.93(4)
Pd11 Pd4 Pd7 57.73(3)
C11 Pd4 Pd8 106.3(4)
C10 Pd4 Pd8 156.0(4)
Pd1 Pd4 Pd8 61.88(3)
Pd11 Pd4 Pd8 115.22(4)
Pd7 Pd4 Pd8 64.05(3)
C11 Pd4 Pd3 79.4(4)
C10 Pd4 Pd3 88.7(4)
Pd1 Pd4 Pd3 70.22(4)
Pd11 Pd4 Pd3 62.31(4)
Pd7 Pd4 Pd3 95.77(4)
Pd8 Pd4 Pd3 99.90(4)
C11 Pd4 Pd25 132.9(4)
C10 Pd4 Pd25 47.4(4)
Pd1 Pd4 Pd25 168.13(5)
Pd11 Pd4 Pd25 59.24(3)
Pd7 Pd4 Pd25 58.38(3)
Pd8 Pd4 Pd25 110.16(4)
Pd3 Pd4 Pd25 121.11(4)
C11 Pd4 Pd18 122.8(4)
C10 Pd4 Pd18 103.5(4)
Pd1 Pd4 Pd18 109.94(4)
Pd11 Pd4 Pd18 106.78(4)
Pd7 Pd4 Pd18 58.99(3)
Pd8 Pd4 Pd18 59.67(3)
Pd3 Pd4 Pd18 151.95(5)
Pd25 Pd4 Pd18 58.55(3)
C11 Pd4 Pd30 71.4(3)
C10 Pd4 Pd30 128.2(4)
Pd1 Pd4 Pd30 64.36(3)
Pd11 Pd4 Pd30 160.62(5)
Pd7 Pd4 Pd30 106.07(4)
Pd8 Pd4 Pd30 58.29(3)
Pd3 Pd4 Pd30 134.58(4)
Pd25 Pd4 Pd30 104.20(4)
Pd18 Pd4 Pd30 53.85(3)
C6 Pd5 C7 99.8(5)
C6 Pd5 Pd17 48.4(4)
C7 Pd5 Pd17 145.1(3)
C6 Pd5 Pd8 167.6(4)
C7 Pd5 Pd8 92.6(3)
Pd17 Pd5 Pd8 119.78(5)
C6 Pd5 Pd24 131.5(4)
C7 Pd5 Pd24 48.5(4)
Pd17 Pd5 Pd24 137.38(5)
Pd8 Pd5 Pd24 58.52(3)
C6 Pd5 Pd35 82.6(4)
C7 Pd5 Pd35 89.6(4)
Pd17 Pd5 Pd35 74.17(4)
Pd8 Pd5 Pd35 98.21(4)
Pd24 Pd5 Pd35 64.81(4)
C6 Pd5 Pd9 130.0(4)
C7 Pd5 Pd9 47.3(4)
Pd17 Pd5 Pd9 161.25(5)
Pd8 Pd5 Pd9 59.33(3)
Pd24 Pd5 Pd9 60.17(3)
Pd35 Pd5 Pd9 124.38(5)
C6 Pd5 Pd7 104.0(4)
C7 Pd5 Pd7 154.7(3)
Pd17 Pd5 Pd7 60.22(3)
Pd8 Pd5 Pd7 63.71(3)
Pd24 Pd5 Pd7 116.74(4)
Pd35 Pd5 Pd7 101.97(4)
Pd9 Pd5 Pd7 108.83(4)
C6 Pd5 Pd18 115.6(4)
C7 Pd5 Pd18 103.7(4)
Pd17 Pd5 Pd18 103.81(4)
Pd8 Pd5 Pd18 60.00(3)
Pd24 Pd5 Pd18 108.06(4)
Pd35 Pd5 Pd18 154.40(5)
Pd9 Pd5 Pd18 58.56(3)
Pd7 Pd5 Pd18 57.78(3)
C20 Pd6 C22 127.4(5)
C20 Pd6 P3 93.0(4)
C22 Pd6 P3 93.9(4)
C20 Pd6 Pd15 47.4(4)
C22 Pd6 Pd15 110.8(3)
P3 Pd6 Pd15 140.36(10)
C20 Pd6 Pd18 157.7(4)
C22 Pd6 Pd18 47.2(3)
P3 Pd6 Pd18 108.40(10)
Pd15 Pd6 Pd18 111.13(4)
C20 Pd6 Pd25 99.4(4)
C22 Pd6 Pd25 48.0(3)
P3 Pd6 Pd25 138.89(11)
Pd15 Pd6 Pd25 64.15(4)
Pd18 Pd6 Pd25 60.32(3)
C20 Pd6 Pd7 103.7(4)
C22 Pd6 Pd7 90.1(3)
P3 Pd6 Pd7 155.48(10)
Pd15 Pd6 Pd7 58.29(3)
Pd18 Pd6 Pd7 58.35(3)
Pd25 Pd6 Pd7 56.28(3)
C20 Pd6 Pd17 77.6(4)
C22 Pd6 Pd17 143.2(3)
P3 Pd6 Pd17 113.14(10)
Pd15 Pd6 Pd17 63.52(4)
Pd18 Pd6 Pd17 98.69(4)
Pd25 Pd6 Pd17 107.77(4)
Pd7 Pd6 Pd17 54.99(3)
C300 Pd7 Pd11 100.9(4)
C300 Pd7 Pd19 45.5(4)
Pd11 Pd7 Pd19 108.02(4)
C300 Pd7 Pd25 136.5(4)
Pd11 Pd7 Pd25 61.40(4)
Pd19 Pd7 Pd25 168.79(5)
C300 Pd7 Pd4 74.9(4)
Pd11 Pd7 Pd4 60.65(4)
Pd19 Pd7 Pd4 117.67(4)
Pd25 Pd7 Pd4 61.77(3)
C300 Pd7 Pd15 154.4(4)
Pd11 Pd7 Pd15 75.72(4)
Pd19 Pd7 Pd15 110.65(4)
Pd25 Pd7 Pd15 64.56(4)
Pd4 Pd7 Pd15 121.99(4)
C300 Pd7 Pd18 97.2(4)
Pd11 Pd7 Pd18 111.81(4)
Pd19 Pd7 Pd18 129.90(4)
Pd25 Pd7 Pd18 60.71(3)
Pd4 Pd7 Pd18 62.21(3)
Pd15 Pd7 Pd18 107.66(4)
C300 Pd7 Pd17 101.9(4)
Pd11 Pd7 Pd17 134.03(5)
Pd19 Pd7 Pd17 64.77(4)
Pd25 Pd7 Pd17 119.03(4)
Pd4 Pd7 Pd17 164.95(5)
Pd15 Pd7 Pd17 66.67(4)
Pd18 Pd7 Pd17 104.25(4)
C300 Pd7 Pd5 72.3(4)
Pd11 Pd7 Pd5 169.05(5)
Pd19 Pd7 Pd5 73.58(4)
Pd25 Pd7 Pd5 117.54(4)
Pd4 Pd7 Pd5 108.76(4)
Pd15 Pd7 Pd5 114.22(4)
Pd18 Pd7 Pd5 61.80(3)
Pd17 Pd7 Pd5 56.74(3)
C300 Pd7 Pd29 96.8(4)
Pd11 Pd7 Pd29 69.94(4)
Pd19 Pd7 Pd29 59.64(3)
Pd25 Pd7 Pd29 110.91(4)
Pd4 Pd7 Pd29 126.60(4)
Pd15 Pd7 Pd29 57.94(3)
Pd18 Pd7 Pd29 165.20(5)
Pd17 Pd7 Pd29 68.11(4)
Pd5 Pd7 Pd29 118.69(4)
C300 Pd7 Pd8 38.4(4)
Pd11 Pd7 Pd8 112.92(4)
Pd19 Pd7 Pd8 78.42(4)
Pd25 Pd7 Pd8 108.47(4)
Pd4 Pd7 Pd8 58.55(3)
Pd15 Pd7 Pd8 165.58(5)
Pd18 Pd7 Pd8 58.87(3)
Pd17 Pd7 Pd8 109.73(4)
Pd5 Pd7 Pd8 56.38(3)
Pd29 Pd7 Pd8 135.02(4)
C300 Pd7 Pd6 141.3(4)
Pd11 Pd7 Pd6 114.69(4)
Pd19 Pd7 Pd6 127.81(4)
Pd25 Pd7 Pd6 59.19(3)
Pd4 Pd7 Pd6 108.88(4)
Pd15 Pd7 Pd6 56.37(3)
Pd18 Pd7 Pd6 56.42(3)
Pd17 Pd7 Pd6 64.22(4)
Pd5 Pd7 Pd6 70.16(4)
Pd29 Pd7 Pd6 109.06(4)
Pd8 Pd7 Pd6 109.25(4)
C300 Pd8 Pd12 44.1(4)
C300 Pd8 Pd24 102.5(4)
Pd12 Pd8 Pd24 107.39(4)
C300 Pd8 Pd28 155.0(4)
Pd12 Pd8 Pd28 112.88(4)
Pd24 Pd8 Pd28 72.62(4)
C300 Pd8 Pd9 136.5(4)
Pd12 Pd8 Pd9 168.90(5)
Pd24 Pd8 Pd9 61.65(3)
Pd28 Pd8 Pd9 63.63(4)
C300 Pd8 Pd5 75.6(4)
Pd12 Pd8 Pd5 116.35(4)
Pd24 Pd8 Pd5 61.03(3)
Pd28 Pd8 Pd5 119.55(4)
Pd9 Pd8 Pd5 61.19(3)
C300 Pd8 Pd4 74.7(4)
Pd12 Pd8 Pd4 76.06(4)
Pd24 Pd8 Pd4 171.88(5)
Pd28 Pd8 Pd4 113.20(4)
Pd9 Pd8 Pd4 115.04(4)
Pd5 Pd8 Pd4 110.86(4)
C300 Pd8 Pd1 100.1(4)
Pd12 Pd8 Pd1 63.96(3)
Pd24 Pd8 Pd1 131.32(4)
Pd28 Pd8 Pd1 68.87(4)
Pd9 Pd8 Pd1 121.04(4)
Pd5 Pd8 Pd1 167.60(5)
Pd4 Pd8 Pd1 56.78(3)
C300 Pd8 Pd18 97.0(4)
Pd12 Pd8 Pd18 129.78(4)
Pd24 Pd8 Pd18 112.17(4)
Pd28 Pd8 Pd18 107.62(4)
Pd9 Pd8 Pd18 59.97(3)
Pd5 Pd8 Pd18 62.55(3)
Pd4 Pd8 Pd18 61.22(3)
Pd1 Pd8 Pd18 107.08(4)
C300 Pd8 Pd30 140.0(4)
Pd12 Pd8 Pd30 128.17(4)
Pd24 Pd8 Pd30 114.88(4)
Pd28 Pd8 Pd30 57.49(3)
Pd9 Pd8 Pd30 60.05(3)
Pd5 Pd8 Pd30 109.81(4)
Pd4 Pd8 Pd30 66.33(3)
Pd1 Pd8 Pd30 65.87(3)
Pd18 Pd8 Pd30 56.77(3)
C300 Pd8 Pd2 95.7(4)
Pd12 Pd8 Pd2 59.45(3)
Pd24 Pd8 Pd2 68.32(3)
Pd28 Pd8 Pd2 59.54(3)
Pd9 Pd8 Pd2 112.05(4)
Pd5 Pd8 Pd2 124.62(4)
Pd4 Pd8 Pd2 119.27(4)
Pd1 Pd8 Pd2 66.98(3)
Pd18 Pd8 Pd2 166.87(5)
Pd30 Pd8 Pd2 110.58(4)
C300 Pd8 Pd7 39.6(4)
Pd12 Pd8 Pd7 78.38(4)
Pd24 Pd8 Pd7 115.57(4)
Pd28 Pd8 Pd7 164.33(5)
Pd9 Pd8 Pd7 107.33(4)
Pd5 Pd8 Pd7 59.91(3)
Pd4 Pd8 Pd7 57.40(3)
Pd1 Pd8 Pd7 109.35(4)
Pd18 Pd8 Pd7 57.36(3)
Pd30 Pd8 Pd7 107.15(4)
Pd2 Pd8 Pd7 135.13(4)
C7 Pd9 C8 137.0(5)
C7 Pd9 P2 95.2(4)
C8 Pd9 P2 90.4(4)
C7 Pd9 Pd8 93.0(4)
C8 Pd9 Pd8 97.8(4)
P2 Pd9 Pd8 157.49(10)
C7 Pd9 Pd18 107.8(4)
C8 Pd9 Pd18 46.2(4)
P2 Pd9 Pd18 134.35(10)
Pd8 Pd9 Pd18 61.43(3)
C7 Pd9 Pd24 48.1(4)
C8 Pd9 Pd24 155.3(4)
P2 Pd9 Pd24 114.09(9)
Pd8 Pd9 Pd24 58.30(3)
Pd18 Pd9 Pd24 110.59(4)
C7 Pd9 Pd5 47.6(4)
C8 Pd9 Pd5 104.9(4)
P2 Pd9 Pd5 138.20(10)
Pd8 Pd9 Pd5 59.48(3)
Pd18 Pd9 Pd5 62.48(3)
Pd24 Pd9 Pd5 59.35(3)
C7 Pd9 Pd30 155.3(4)
C8 Pd9 Pd30 50.1(3)
P2 Pd9 Pd30 109.00(9)
Pd8 Pd9 Pd30 62.75(3)
Pd18 Pd9 Pd30 58.04(3)
Pd24 Pd9 Pd30 114.32(4)
Pd5 Pd9 Pd30 110.60(4)
C7 Pd9 Pd28 115.8(4)
C8 Pd9 Pd28 105.1(3)
P2 Pd9 Pd28 99.52(9)
Pd8 Pd9 Pd28 58.13(3)
Pd18 Pd9 Pd28 104.61(4)
Pd24 Pd9 Pd28 69.03(4)
Pd5 Pd9 Pd28 113.01(4)
Pd30 Pd9 Pd28 56.72(3)
C23 Pd10 C27 96.5(6)
C23 Pd10 Pd29 49.5(4)
C27 Pd10 Pd29 141.8(4)
C23 Pd10 Pd3 128.1(4)
C27 Pd10 Pd3 49.5(4)
Pd29 Pd10 Pd3 133.21(5)
C23 Pd10 Pd12 169.3(4)
C27 Pd10 Pd12 93.6(4)
Pd29 Pd10 Pd12 119.82(5)
Pd3 Pd10 Pd12 57.71(3)
C23 Pd10 Pd11 81.2(5)
C27 Pd10 Pd11 87.6(4)
Pd29 Pd10 Pd11 72.16(4)
Pd3 Pd10 Pd11 62.48(4)
Pd12 Pd10 Pd11 95.92(4)
C23 Pd10 Pd22 132.2(4)
C27 Pd10 Pd22 48.8(4)
Pd29 Pd10 Pd22 166.19(5)
Pd3 Pd10 Pd22 58.92(3)
Pd12 Pd10 Pd22 57.93(3)
Pd11 Pd10 Pd22 121.00(5)
C23 Pd10 Pd31 119.8(5)
C27 Pd10 Pd31 105.3(4)
Pd29 Pd10 Pd31 107.19(4)
Pd3 Pd10 Pd31 107.93(4)
Pd12 Pd10 Pd31 60.14(3)
Pd11 Pd10 Pd31 152.88(5)
Pd22 Pd10 Pd31 59.31(3)
C23 Pd10 Pd19 106.2(4)
C27 Pd10 Pd19 156.8(4)
Pd29 Pd10 Pd19 60.98(4)
Pd3 Pd10 Pd19 115.35(4)
Pd12 Pd10 Pd19 64.04(3)
Pd11 Pd10 Pd19 100.22(4)
Pd22 Pd10 Pd19 109.71(4)
Pd31 Pd10 Pd19 59.29(3)
C23 Pd10 Pd13 69.9(4)
C27 Pd10 Pd13 130.3(4)
Pd29 Pd10 Pd13 61.24(4)
Pd3 Pd10 Pd13 160.94(5)
Pd12 Pd10 Pd13 105.69(4)
Pd11 Pd10 Pd13 133.38(4)
Pd22 Pd10 Pd13 105.42(4)
Pd31 Pd10 Pd13 53.04(3)
Pd19 Pd10 Pd13 56.84(3)
C9 Pd11 C10 99.6(7)
C9 Pd11 Pd7 153.7(5)
C10 Pd11 Pd7 94.8(4)
C9 Pd11 Pd20 49.0(5)
C10 Pd11 Pd20 112.3(4)
Pd7 Pd11 Pd20 105.02(5)
C9 Pd11 Pd4 142.2(5)
C10 Pd11 Pd4 47.9(4)
Pd7 Pd11 Pd4 61.62(3)
Pd20 Pd11 Pd4 149.66(5)
C9 Pd11 Pd25 115.0(6)
C10 Pd11 Pd25 48.6(4)
Pd7 Pd11 Pd25 60.47(3)
Pd20 Pd11 Pd25 87.87(4)
Pd4 Pd11 Pd25 61.79(4)
C9 Pd11 Pd10 104.8(6)
C10 Pd11 Pd10 140.8(4)
Pd7 Pd11 Pd10 76.25(4)
Pd20 Pd11 Pd10 106.91(5)
Pd4 Pd11 Pd10 96.47(4)
Pd25 Pd11 Pd10 136.63(5)
C9 Pd11 Pd3 106.1(5)
C10 Pd11 Pd3 86.0(4)
Pd7 Pd11 Pd3 96.74(4)
Pd20 Pd11 Pd3 149.85(5)
Pd4 Pd11 Pd3 60.02(3)
Pd25 Pd11 Pd3 121.36(5)
Pd10 Pd11 Pd3 58.12(3)
C9 Pd11 Pd29 100.5(5)
C10 Pd11 Pd29 150.1(4)
Pd7 Pd11 Pd29 58.89(3)
Pd20 Pd11 Pd29 66.91(4)
Pd4 Pd11 Pd29 117.23(4)
Pd25 Pd11 Pd29 102.48(4)
Pd10 Pd11 Pd29 51.99(3)
Pd3 Pd11 Pd29 109.25(4)
C300 Pd12 Pd3 101.6(3)
C300 Pd12 Pd8 44.2(4)
Pd3 Pd12 Pd8 106.90(4)
C300 Pd12 Pd22 137.9(4)
Pd3 Pd12 Pd22 61.46(4)
Pd8 Pd12 Pd22 167.80(5)
C300 Pd12 Pd27 153.4(4)
Pd3 Pd12 Pd27 79.04(4)
Pd8 Pd12 Pd27 109.68(4)
Pd22 Pd12 Pd27 66.06(4)
C300 Pd12 Pd10 75.8(4)
Pd3 Pd12 Pd10 60.90(4)
Pd8 Pd12 Pd10 116.78(4)
Pd22 Pd12 Pd10 62.22(4)
Pd27 Pd12 Pd10 124.94(4)
C300 Pd12 Pd2 100.6(4)
Pd3 Pd12 Pd2 132.65(5)
Pd8 Pd12 Pd2 64.81(3)
Pd22 Pd12 Pd2 119.39(4)
Pd27 Pd12 Pd2 63.10(4)
Pd10 Pd12 Pd2 166.27(5)
C300 Pd12 Pd31 96.8(4)
Pd3 Pd12 Pd31 111.42(4)
Pd8 Pd12 Pd31 130.23(4)
Pd22 Pd12 Pd31 61.05(3)
Pd27 Pd12 Pd31 107.78(4)
Pd10 Pd12 Pd31 61.22(3)
Pd2 Pd12 Pd31 106.70(4)
C300 Pd12 Pd23 73.4(4)
Pd3 Pd12 Pd23 170.28(5)
Pd8 Pd12 Pd23 75.68(4)
Pd22 Pd12 Pd23 116.42(4)
Pd27 Pd12 Pd23 109.19(4)
Pd10 Pd12 Pd23 109.47(4)
Pd2 Pd12 Pd23 57.03(3)
Pd31 Pd12 Pd23 61.72(3)
C300 Pd12 Pd1 96.8(4)
Pd3 Pd12 Pd1 68.71(4)
Pd8 Pd12 Pd1 60.18(3)
Pd22 Pd12 Pd1 109.68(4)
Pd27 Pd12 Pd1 58.22(3)
Pd10 Pd12 Pd1 125.75(4)
Pd2 Pd12 Pd1 67.54(3)
Pd31 Pd12 Pd1 165.99(5)
Pd23 Pd12 Pd1 119.75(4)
C300 Pd12 Pd21 138.7(4)
Pd3 Pd12 Pd21 116.40(4)
Pd8 Pd12 Pd21 128.45(4)
Pd22 Pd12 Pd21 59.88(3)
Pd27 Pd12 Pd21 56.59(3)
Pd10 Pd12 Pd21 108.23(4)
Pd2 Pd12 Pd21 65.56(3)
Pd31 Pd12 Pd21 55.66(3)
Pd23 Pd12 Pd21 66.44(3)
Pd1 Pd12 Pd21 111.09(4)
C300 Pd12 Pd19 38.7(4)
Pd3 Pd12 Pd19 114.01(4)
Pd8 Pd12 Pd19 78.01(4)
Pd22 Pd12 Pd19 109.37(4)
Pd27 Pd12 Pd19 162.93(5)
Pd10 Pd12 Pd19 59.37(3)
Pd2 Pd12 Pd19 109.51(4)
Pd31 Pd12 Pd19 58.10(3)
Pd23 Pd12 Pd19 56.91(3)
Pd1 Pd12 Pd19 135.45(4)
Pd21 Pd12 Pd19 106.53(4)
C2 Pd13 C1 122.1(5)
C2 Pd13 P12 93.0(4)
C1 Pd13 P12 93.1(4)
C2 Pd13 Pd31 155.7(4)
C1 Pd13 Pd31 47.4(4)
P12 Pd13 Pd31 108.30(12)
C2 Pd13 Pd16 46.8(4)
C1 Pd13 Pd16 110.3(3)
P12 Pd13 Pd16 139.66(12)
Pd31 Pd13 Pd16 111.75(5)
C2 Pd13 Pd26 95.7(4)
C1 Pd13 Pd26 48.8(4)
P12 Pd13 Pd26 138.73(11)
Pd31 Pd13 Pd26 60.62(4)
Pd16 Pd13 Pd26 63.31(4)
C2 Pd13 Pd19 104.0(4)
C1 Pd13 Pd19 92.0(4)
P12 Pd13 Pd19 156.08(12)
Pd31 Pd13 Pd19 59.89(3)
Pd16 Pd13 Pd19 58.38(3)
Pd26 Pd13 Pd19 56.98(3)
C2 Pd13 Pd29 81.9(4)
C1 Pd13 Pd29 145.7(4)
P12 Pd13 Pd29 111.13(11)
Pd31 Pd13 Pd29 100.38(4)
Pd16 Pd13 Pd29 66.29(4)
Pd26 Pd13 Pd29 110.02(4)
Pd19 Pd13 Pd29 56.23(3)
C2 Pd13 Pd10 132.0(4)
C1 Pd13 Pd10 102.9(3)
P12 Pd13 Pd10 100.87(11)
Pd31 Pd13 Pd10 56.37(3)
Pd16 Pd13 Pd10 104.96(4)
Pd26 Pd13 Pd10 102.72(4)
Pd19 Pd13 Pd10 55.23(3)
Pd29 Pd13 Pd10 50.23(3)
C16 Pd14 C18 165.6(5)
C16 Pd14 P4 97.1(4)
C18 Pd14 P4 93.5(4)
C16 Pd14 Pd28 49.4(4)
C18 Pd14 Pd28 121.2(4)
P4 Pd14 Pd28 145.19(11)
C16 Pd14 Pd24 121.3(4)
C18 Pd14 Pd24 48.0(4)
P4 Pd14 Pd24 141.41(11)
Pd28 Pd14 Pd24 73.16(4)
C16 Pd14 Pd2 89.4(4)
C18 Pd14 Pd2 92.5(4)
P4 Pd14 Pd2 125.05(10)
Pd28 Pd14 Pd2 56.42(3)
Pd24 Pd14 Pd2 64.19(3)
C20 Pd15 C21 97.6(6)
C20 Pd15 Pd6 47.2(4)
C21 Pd15 Pd6 133.5(4)
C20 Pd15 Pd20 141.6(4)
C21 Pd15 Pd20 47.1(4)
Pd6 Pd15 Pd20 142.74(5)
C20 Pd15 Pd29 140.2(4)
C21 Pd15 Pd29 104.2(4)
Pd6 Pd15 Pd29 122.24(5)
Pd20 Pd15 Pd29 73.52(4)
C20 Pd15 Pd7 110.3(4)
C21 Pd15 Pd7 147.8(4)
Pd6 Pd15 Pd7 65.34(4)
Pd20 Pd15 Pd7 101.28(4)
Pd29 Pd15 Pd7 63.85(4)
C20 Pd15 Pd34 88.5(4)
C21 Pd15 Pd34 95.9(4)
Pd6 Pd15 Pd34 109.56(5)
Pd20 Pd15 Pd34 107.00(5)
Pd29 Pd15 Pd34 56.78(4)
Pd7 Pd15 Pd34 100.41(4)
C20 Pd15 Pd25 95.5(4)
C21 Pd15 Pd25 105.9(4)
Pd6 Pd15 Pd25 59.65(4)
Pd20 Pd15 Pd25 83.63(4)
Pd29 Pd15 Pd25 109.58(4)
Pd7 Pd15 Pd25 57.00(3)
Pd34 Pd15 Pd25 157.03(5)
C20 Pd15 Pd17 77.7(4)
C21 Pd15 Pd17 149.2(4)
Pd6 Pd15 Pd17 63.71(4)
Pd20 Pd15 Pd17 139.75(5)
Pd29 Pd15 Pd17 66.52(4)
Pd7 Pd15 Pd17 56.77(3)
Pd34 Pd15 Pd17 53.91(3)
Pd25 Pd15 Pd17 104.84(4)
C2 Pd16 C3 97.0(7)
C2 Pd16 Pd33 140.9(4)
C3 Pd16 Pd33 47.5(5)
C2 Pd16 Pd13 47.6(4)
C3 Pd16 Pd13 138.1(6)
Pd33 Pd16 Pd13 147.21(5)
C2 Pd16 Pd19 110.2(4)
C3 Pd16 Pd19 150.6(5)
Pd33 Pd16 Pd19 103.18(5)
Pd13 Pd16 Pd19 63.94(4)
C2 Pd16 Pd17 139.4(4)
C3 Pd16 Pd17 102.5(6)
Pd33 Pd16 Pd17 74.07(4)
Pd13 Pd16 Pd17 119.09(5)
Pd19 Pd16 Pd17 63.77(4)
C2 Pd16 Pd34 87.7(4)
C3 Pd16 Pd34 92.3(5)
Pd33 Pd16 Pd34 106.54(5)
Pd13 Pd16 Pd34 105.36(5)
Pd19 Pd16 Pd34 99.53(4)
Pd17 Pd16 Pd34 56.53(4)
C2 Pd16 Pd26 93.0(4)
C3 Pd16 Pd26 111.7(5)
Pd33 Pd16 Pd26 88.04(4)
Pd13 Pd16 Pd26 59.38(4)
Pd19 Pd16 Pd26 57.44(3)
Pd17 Pd16 Pd26 111.73(4)
Pd34 Pd16 Pd26 155.64(5)
C2 Pd16 Pd29 78.8(4)
C3 Pd16 Pd29 144.4(5)
Pd33 Pd16 Pd29 138.56(5)
Pd13 Pd16 Pd29 61.36(4)
Pd19 Pd16 Pd29 55.98(3)
Pd17 Pd16 Pd29 64.62(4)
Pd34 Pd16 Pd29 52.45(3)
Pd26 Pd16 Pd29 103.81(4)
C6 Pd17 C4 93.8(6)
C6 Pd17 Pd5 48.1(4)
C4 Pd17 Pd5 141.8(4)
C6 Pd17 Pd34 142.8(4)
C4 Pd17 Pd34 49.1(4)
Pd5 Pd17 Pd34 168.12(5)
C6 Pd17 Pd7 106.3(4)
C4 Pd17 Pd7 144.4(4)
Pd5 Pd17 Pd7 63.04(4)
Pd34 Pd17 Pd7 105.16(5)
C6 Pd17 Pd16 122.5(4)
C4 Pd17 Pd16 83.4(4)
Pd5 Pd17 Pd16 117.06(5)
Pd34 Pd17 Pd16 63.69(4)
Pd7 Pd17 Pd16 108.37(4)
C6 Pd17 Pd19 113.7(4)
C4 Pd17 Pd19 139.9(4)
Pd5 Pd17 Pd19 72.52(4)
Pd34 Pd17 Pd19 100.13(4)
Pd7 Pd17 Pd19 56.16(3)
Pd16 Pd17 Pd19 57.53(3)
C6 Pd17 Pd15 126.3(4)
C4 Pd17 Pd15 87.9(4)
Pd5 Pd17 Pd15 110.98(4)
Pd34 Pd17 Pd15 59.91(4)
Pd7 Pd17 Pd15 56.56(3)
Pd16 Pd17 Pd15 111.04(4)
Pd19 Pd17 Pd15 97.37(4)
C6 Pd17 Pd6 74.1(4)
C4 Pd17 Pd6 98.8(4)
Pd5 Pd17 Pd6 71.00(4)
Pd34 Pd17 Pd6 105.25(4)
Pd7 Pd17 Pd6 60.79(3)
Pd16 Pd17 Pd6 163.28(5)
Pd19 Pd17 Pd6 116.03(4)
Pd15 Pd17 Pd6 52.77(3)
C6 Pd17 Pd29 163.4(4)
C4 Pd17 Pd29 102.5(4)
Pd5 Pd17 Pd29 115.39(4)
Pd34 Pd17 Pd29 53.46(3)
Pd7 Pd17 Pd29 58.15(3)
Pd16 Pd17 Pd29 63.33(3)
Pd19 Pd17 Pd29 54.19(3)
Pd15 Pd17 Pd29 52.44(3)
Pd6 Pd17 Pd29 100.14(4)
C22 Pd18 C8 101.3(5)
C22 Pd18 Pd6 50.5(4)
C8 Pd18 Pd6 125.3(4)
C22 Pd18 Pd30 125.3(4)
C8 Pd18 Pd30 52.5(4)
Pd6 Pd18 Pd30 175.70(5)
C22 Pd18 Pd7 97.8(4)
C8 Pd18 Pd7 160.4(4)
Pd6 Pd18 Pd7 65.23(4)
Pd30 Pd18 Pd7 118.05(4)
C22 Pd18 Pd9 141.3(4)
C8 Pd18 Pd9 49.5(4)
Pd6 Pd18 Pd9 120.30(4)
Pd30 Pd18 Pd9 61.81(3)
Pd7 Pd18 Pd9 111.46(4)
C22 Pd18 Pd25 49.0(4)
C8 Pd18 Pd25 139.6(4)
Pd6 Pd18 Pd25 61.62(4)
Pd30 Pd18 Pd25 117.11(4)
Pd7 Pd18 Pd25 58.80(3)
Pd9 Pd18 Pd25 169.23(5)
C22 Pd18 Pd8 159.6(4)
C8 Pd18 Pd8 98.0(4)
Pd6 Pd18 Pd8 121.20(4)
Pd30 Pd18 Pd8 63.07(3)
Pd7 Pd18 Pd8 63.77(3)
Pd9 Pd18 Pd8 58.59(3)
Pd25 Pd18 Pd8 110.89(4)
C22 Pd18 Pd4 104.7(4)
C8 Pd18 Pd4 119.5(4)
Pd6 Pd18 Pd4 113.30(4)
Pd30 Pd18 Pd4 67.90(4)
Pd7 Pd18 Pd4 58.80(3)
Pd9 Pd18 Pd4 111.94(4)
Pd25 Pd18 Pd4 59.96(3)
Pd8 Pd18 Pd4 59.11(3)
C22 Pd18 Pd5 122.9(4)
C8 Pd18 Pd5 104.6(4)
Pd6 Pd18 Pd5 73.09(4)
Pd30 Pd18 Pd5 110.79(4)
Pd7 Pd18 Pd5 60.42(3)
Pd9 Pd18 Pd5 58.96(3)
Pd25 Pd18 Pd5 114.55(4)
Pd8 Pd18 Pd5 57.45(3)
Pd4 Pd18 Pd5 105.15(4)
C300 Pd19 Pd7 45.8(4)
C300 Pd19 Pd35 101.7(3)
Pd7 Pd19 Pd35 108.99(4)
C300 Pd19 Pd26 135.7(3)
Pd7 Pd19 Pd26 170.07(5)
Pd35 Pd19 Pd26 61.45(4)
C300 Pd19 Pd16 155.6(4)
Pd7 Pd19 Pd16 112.05(4)
Pd35 Pd19 Pd16 73.95(4)
Pd26 Pd19 Pd16 64.00(4)
C300 Pd19 Pd23 74.1(3)
Pd7 Pd19 Pd23 116.96(4)
Pd35 Pd19 Pd23 60.29(4)
Pd26 Pd19 Pd23 61.91(4)
Pd16 Pd19 Pd23 120.69(4)
C300 Pd19 Pd29 101.2(3)
Pd7 Pd19 Pd29 64.38(4)
Pd35 Pd19 Pd29 135.21(5)
Pd26 Pd19 Pd29 119.70(5)
Pd16 Pd19 Pd29 69.38(4)
Pd23 Pd19 Pd29 164.29(5)
C300 Pd19 Pd31 95.5(4)
Pd7 Pd19 Pd31 128.74(4)
Pd35 Pd19 Pd31 111.40(4)
Pd26 Pd19 Pd31 60.41(3)
Pd16 Pd19 Pd31 108.45(4)
Pd23 Pd19 Pd31 62.25(3)
Pd29 Pd19 Pd31 104.02(4)
C300 Pd19 Pd10 73.0(4)
Pd7 Pd19 Pd10 74.80(4)
Pd35 Pd19 Pd10 168.71(5)
Pd26 Pd19 Pd10 115.11(4)
Pd16 Pd19 Pd10 115.02(4)
Pd23 Pd19 Pd10 108.43(4)
Pd29 Pd19 Pd10 56.08(3)
Pd31 Pd19 Pd10 60.15(3)
C300 Pd19 Pd13 139.8(4)
Pd7 Pd19 Pd13 127.26(4)
Pd35 Pd19 Pd13 114.91(4)
Pd26 Pd19 Pd13 59.46(4)
Pd16 Pd19 Pd13 57.68(4)
Pd23 Pd19 Pd13 109.55(4)
Pd29 Pd19 Pd13 64.12(4)
Pd31 Pd19 Pd13 56.86(3)
Pd10 Pd19 Pd13 67.93(4)
C300 Pd19 Pd17 97.0(4)
Pd7 Pd19 Pd17 59.08(3)
Pd35 Pd19 Pd17 71.62(4)
Pd26 Pd19 Pd17 112.95(4)
Pd16 Pd19 Pd17 58.70(3)
Pd23 Pd19 Pd17 127.22(4)
Pd29 Pd19 Pd17 67.78(4)
Pd31 Pd19 Pd17 166.17(5)
Pd10 Pd19 Pd17 118.49(4)
Pd13 Pd19 Pd17 109.38(4)
C300 Pd19 Pd12 37.6(4)
Pd7 Pd19 Pd12 77.97(4)
Pd35 Pd19 Pd12 113.13(4)
Pd26 Pd19 Pd12 107.71(4)
Pd16 Pd19 Pd12 165.88(5)
Pd23 Pd19 Pd12 58.51(3)
Pd29 Pd19 Pd12 108.54(4)
Pd31 Pd19 Pd12 57.93(3)
Pd10 Pd19 Pd12 56.59(3)
Pd13 Pd19 Pd12 108.49(4)
Pd17 Pd19 Pd12 134.40(4)
C21 Pd20 C9 161.3(7)
C21 Pd20 P7 95.0(4)
C9 Pd20 P7 94.7(4)
C21 Pd20 Pd11 122.2(4)
C9 Pd20 Pd11 47.8(4)
P7 Pd20 Pd11 142.25(12)
C21 Pd20 Pd15 48.0(4)
C9 Pd20 Pd15 123.9(4)
P7 Pd20 Pd15 141.39(12)
Pd11 Pd20 Pd15 76.27(4)
C14 Pd21 C28 124.3(6)
C14 Pd21 P10 92.1(4)
C28 Pd21 P10 91.7(4)
C14 Pd21 Pd31 159.1(4)
C28 Pd21 Pd31 48.3(4)
P10 Pd21 Pd31 106.84(11)
C14 Pd21 Pd27 48.4(4)
C28 Pd21 Pd27 110.8(4)
P10 Pd21 Pd27 140.49(11)
Pd31 Pd21 Pd27 112.39(5)
C14 Pd21 Pd22 99.3(4)
C28 Pd21 Pd22 47.6(4)
P10 Pd21 Pd22 136.50(11)
Pd31 Pd21 Pd22 60.85(4)
Pd27 Pd21 Pd22 64.87(4)
C14 Pd21 Pd12 105.1(4)
C28 Pd21 Pd12 90.4(4)
P10 Pd21 Pd12 157.47(11)
Pd31 Pd21 Pd12 59.36(3)
Pd27 Pd21 Pd12 57.92(3)
Pd22 Pd21 Pd12 55.71(3)
C14 Pd21 Pd2 76.9(4)
C28 Pd21 Pd2 144.6(4)
P10 Pd21 Pd2 117.57(10)
Pd31 Pd21 Pd2 101.15(4)
Pd27 Pd21 Pd2 59.29(3)
Pd22 Pd21 Pd2 105.91(4)
Pd12 Pd21 Pd2 54.80(3)
C14 Pd21 Pd23 126.6(4)
C28 Pd21 Pd23 106.2(4)
P10 Pd21 Pd23 103.46(10)
Pd31 Pd21 Pd23 58.30(3)
Pd27 Pd21 Pd23 100.79(4)
Pd22 Pd21 Pd23 102.80(4)
Pd12 Pd21 Pd23 54.57(3)
Pd2 Pd21 Pd23 50.48(3)
C28 Pd22 C27 132.4(5)
C28 Pd22 P11 92.3(4)
C27 Pd22 P11 90.8(4)
C28 Pd22 Pd12 98.2(4)
C27 Pd22 Pd12 93.9(4)
P11 Pd22 Pd12 160.82(11)
C28 Pd22 Pd3 154.9(4)
C27 Pd22 Pd3 49.4(4)
P11 Pd22 Pd3 112.80(10)
Pd12 Pd22 Pd3 58.42(3)
C28 Pd22 Pd31 46.5(4)
C27 Pd22 Pd31 104.7(3)
P11 Pd22 Pd31 135.08(10)
Pd12 Pd22 Pd31 61.21(4)
Pd3 Pd22 Pd31 109.09(4)
C28 Pd22 Pd10 102.6(4)
C27 Pd22 Pd10 47.0(3)
P11 Pd22 Pd10 133.19(11)
Pd12 Pd22 Pd10 59.85(3)
Pd3 Pd22 Pd10 59.14(4)
Pd31 Pd22 Pd10 60.51(3)
C28 Pd22 Pd21 48.5(4)
C27 Pd22 Pd21 156.1(3)
P11 Pd22 Pd21 113.02(10)
Pd12 Pd22 Pd21 64.41(4)
Pd3 Pd22 Pd21 117.76(5)
Pd31 Pd22 Pd21 57.08(3)
Pd10 Pd22 Pd21 109.89(4)
C28 Pd22 Pd27 102.6(4)
C27 Pd22 Pd27 122.5(4)
P11 Pd22 Pd27 104.41(11)
Pd12 Pd22 Pd27 57.69(3)
Pd3 Pd22 Pd27 73.95(4)
Pd31 Pd22 Pd27 101.97(4)
Pd10 Pd22 Pd27 114.85(4)
Pd21 Pd22 Pd27 55.57(3)
C17 Pd23 C19 98.1(5)
C17 Pd23 Pd2 49.1(4)
C19 Pd23 Pd2 143.1(3)
C17 Pd23 Pd35 127.7(4)
C19 Pd23 Pd35 48.4(4)
Pd2 Pd23 Pd35 133.36(5)
C17 Pd23 Pd19 169.4(4)
C19 Pd23 Pd19 92.2(4)
Pd2 Pd23 Pd19 120.33(4)
Pd35 Pd23 Pd19 58.52(4)
C17 Pd23 Pd12 105.6(4)
C19 Pd23 Pd12 155.4(3)
Pd2 Pd23 Pd12 61.28(3)
Pd35 Pd23 Pd12 116.97(4)
Pd19 Pd23 Pd12 64.58(3)
C17 Pd23 Pd26 131.5(4)
C19 Pd23 Pd26 47.2(3)
Pd2 Pd23 Pd26 165.85(5)
Pd35 Pd23 Pd26 59.61(4)
Pd19 Pd23 Pd26 58.31(3)
Pd12 Pd23 Pd26 109.66(4)
C17 Pd23 Pd24 80.0(4)
C19 Pd23 Pd24 90.2(4)
Pd2 Pd23 Pd24 70.14(4)
Pd35 Pd23 Pd24 64.39(4)
Pd19 Pd23 Pd24 97.48(4)
Pd12 Pd23 Pd24 100.30(4)
Pd26 Pd23 Pd24 123.63(5)
C17 Pd23 Pd31 119.7(4)
C19 Pd23 Pd31 103.2(3)
Pd2 Pd23 Pd31 107.95(4)
Pd35 Pd23 Pd31 107.93(4)
Pd19 Pd23 Pd31 59.75(3)
Pd12 Pd23 Pd31 59.08(3)
Pd26 Pd23 Pd31 58.46(3)
Pd24 Pd23 Pd31 153.47(5)
C17 Pd23 Pd21 69.2(4)
C19 Pd23 Pd21 126.4(4)
Pd2 Pd23 Pd21 63.93(3)
Pd35 Pd23 Pd21 160.33(5)
Pd19 Pd23 Pd21 106.60(4)
Pd12 Pd23 Pd21 58.99(3)
Pd26 Pd23 Pd21 102.33(4)
Pd24 Pd23 Pd21 134.04(4)
Pd31 Pd23 Pd21 52.70(3)
C18 Pd24 C7 108.6(5)
C18 Pd24 Pd8 151.0(4)
C7 Pd24 Pd8 93.9(4)
C18 Pd24 Pd14 48.2(4)
C7 Pd24 Pd14 116.0(4)
Pd8 Pd24 Pd14 105.71(4)
C18 Pd24 Pd5 148.5(4)
C7 Pd24 Pd5 48.2(4)
Pd8 Pd24 Pd5 60.45(3)
Pd14 Pd24 Pd5 152.89(5)
C18 Pd24 Pd9 123.9(4)
C7 Pd24 Pd9 47.4(4)
Pd8 Pd24 Pd9 60.06(3)
Pd14 Pd24 Pd9 92.51(4)
Pd5 Pd24 Pd9 60.48(3)
C18 Pd24 Pd23 98.4(4)
C7 Pd24 Pd23 137.2(4)
Pd8 Pd24 Pd23 75.28(4)
Pd14 Pd24 Pd23 106.79(4)
Pd5 Pd24 Pd23 92.61(4)
Pd9 Pd24 Pd23 134.77(4)
C18 Pd24 Pd35 105.0(4)
C7 Pd24 Pd35 84.4(4)
Pd8 Pd24 Pd35 95.00(4)
Pd14 Pd24 Pd35 149.09(5)
Pd5 Pd24 Pd35 57.96(3)
Pd9 Pd24 Pd35 117.92(4)
Pd23 Pd24 Pd35 56.25(3)
C18 Pd24 Pd2 93.7(4)
C7 Pd24 Pd2 150.9(4)
Pd8 Pd24 Pd2 59.62(3)
Pd14 Pd24 Pd2 65.68(3)
Pd5 Pd24 Pd2 116.12(4)
Pd9 Pd24 Pd2 104.54(4)
Pd23 Pd24 Pd2 52.65(3)
Pd35 Pd24 Pd2 108.21(4)
C18 Pd24 Pd28 101.4(4)
C7 Pd24 Pd28 103.4(4)
Pd8 Pd24 Pd28 54.36(3)
Pd14 Pd24 Pd28 53.23(3)
Pd5 Pd24 Pd28 104.64(4)
Pd9 Pd24 Pd28 57.02(3)
Pd23 Pd24 Pd28 103.10(4)
Pd35 Pd24 Pd28 148.41(4)
Pd2 Pd24 Pd28 52.54(3)
C10 Pd25 C22 134.1(6)
C10 Pd25 P9 91.7(4)
C22 Pd25 P9 92.7(3)
C10 Pd25 Pd7 93.5(4)
C22 Pd25 Pd7 96.9(3)
P9 Pd25 Pd7 160.73(10)
C10 Pd25 Pd11 49.5(4)
C22 Pd25 Pd11 153.9(3)
P9 Pd25 Pd11 113.43(10)
Pd7 Pd25 Pd11 58.13(3)
C10 Pd25 Pd18 105.5(4)
C22 Pd25 Pd18 46.1(3)
P9 Pd25 Pd18 135.29(10)
Pd7 Pd25 Pd18 60.49(3)
Pd11 Pd25 Pd18 108.94(4)
C10 Pd25 Pd6 156.8(4)
C22 Pd25 Pd6 48.3(4)
P9 Pd25 Pd6 111.57(10)
Pd7 Pd25 Pd6 64.53(4)
Pd11 Pd25 Pd6 116.55(5)
Pd18 Pd25 Pd6 58.06(3)
C10 Pd25 Pd4 46.6(4)
C22 Pd25 Pd4 103.4(3)
P9 Pd25 Pd4 133.59(10)
Pd7 Pd25 Pd4 59.85(3)
Pd11 Pd25 Pd4 58.97(3)
Pd18 Pd25 Pd4 61.49(3)
Pd6 Pd25 Pd4 111.58(4)
C10 Pd25 Pd15 120.0(4)
C22 Pd25 Pd15 103.3(4)
P9 Pd25 Pd15 103.11(10)
Pd7 Pd25 Pd15 58.44(3)
Pd11 Pd25 Pd15 71.70(4)
Pd18 Pd25 Pd15 103.04(4)
Pd6 Pd25 Pd15 56.21(3)
Pd4 Pd25 Pd15 114.57(4)
C19 Pd26 C1 136.1(5)
C19 Pd26 P1 92.8(4)
C1 Pd26 P1 92.7(4)
C19 Pd26 Pd19 93.9(4)
C1 Pd26 Pd19 97.6(4)
P1 Pd26 Pd19 156.96(11)
C19 Pd26 Pd35 48.0(4)
C1 Pd26 Pd35 155.2(4)
P1 Pd26 Pd35 112.08(11)
Pd19 Pd26 Pd35 58.71(4)
C19 Pd26 Pd31 107.2(3)
C1 Pd26 Pd31 46.4(4)
P1 Pd26 Pd31 136.40(11)
Pd19 Pd26 Pd31 61.46(3)
Pd35 Pd26 Pd31 110.03(4)
C19 Pd26 Pd13 156.8(4)
C1 Pd26 Pd13 49.3(4)
P1 Pd26 Pd13 110.10(11)
Pd19 Pd26 Pd13 63.56(4)
Pd35 Pd26 Pd13 116.13(5)
Pd31 Pd26 Pd13 58.45(4)
C19 Pd26 Pd23 47.9(4)
C1 Pd26 Pd23 104.5(4)
P1 Pd26 Pd23 136.80(11)
Pd19 Pd26 Pd23 59.78(3)
Pd35 Pd26 Pd23 58.72(4)
Pd31 Pd26 Pd23 61.90(3)
Pd13 Pd26 Pd23 111.13(4)
C19 Pd26 Pd16 117.0(4)
C1 Pd26 Pd16 105.0(4)
P1 Pd26 Pd16 98.89(11)
Pd19 Pd26 Pd16 58.56(3)
Pd35 Pd26 Pd16 70.56(4)
Pd31 Pd26 Pd16 105.18(4)
Pd13 Pd26 Pd16 57.31(4)
Pd23 Pd26 Pd16 113.82(4)
C25 Pd27 C14 96.0(7)
C25 Pd27 Pd21 132.4(6)
C14 Pd27 Pd21 47.8(4)
C25 Pd27 Pd32 47.5(5)
C14 Pd27 Pd32 139.0(4)
Pd21 Pd27 Pd32 139.36(5)
C25 Pd27 Pd12 145.6(5)
C14 Pd27 Pd12 111.9(4)
Pd21 Pd27 Pd12 65.48(4)
Pd32 Pd27 Pd12 98.86(4)
C25 Pd27 Pd1 102.6(6)
C14 Pd27 Pd1 147.4(4)
Pd21 Pd27 Pd1 124.40(5)
Pd32 Pd27 Pd1 70.51(4)
Pd12 Pd27 Pd1 63.85(4)
C25 Pd27 Pd36 93.8(7)
C14 Pd27 Pd36 95.8(4)
Pd21 Pd27 Pd36 116.20(5)
Pd32 Pd27 Pd36 103.50(4)
Pd12 Pd27 Pd36 102.53(4)
Pd1 Pd27 Pd36 56.94(3)
C25 Pd27 Pd2 148.5(6)
C14 Pd27 Pd2 82.0(4)
Pd21 Pd27 Pd2 67.34(4)
Pd32 Pd27 Pd2 138.52(5)
Pd12 Pd27 Pd2 59.23(3)
Pd1 Pd27 Pd2 68.18(3)
Pd36 Pd27 Pd2 55.48(3)
C25 Pd27 Pd22 103.7(6)
C14 Pd27 Pd22 94.5(4)
Pd21 Pd27 Pd22 59.56(4)
Pd32 Pd27 Pd22 80.33(4)
Pd12 Pd27 Pd22 56.24(3)
Pd1 Pd27 Pd22 106.49(4)
Pd36 Pd27 Pd22 158.70(5)
Pd2 Pd27 Pd22 107.86(4)
C24 Pd28 C16 96.1(5)
C24 Pd28 Pd14 140.8(4)
C16 Pd28 Pd14 47.9(4)
C24 Pd28 Pd30 47.4(4)
C16 Pd28 Pd30 139.1(4)
Pd14 Pd28 Pd30 150.79(5)
C24 Pd28 Pd8 110.3(4)
C16 Pd28 Pd8 152.6(4)
Pd14 Pd28 Pd8 104.78(4)
Pd30 Pd28 Pd8 64.23(4)
C24 Pd28 Pd2 141.1(4)
C16 Pd28 Pd2 99.8(4)
Pd14 Pd28 Pd2 71.11(4)
Pd30 Pd28 Pd2 120.16(4)
Pd8 Pd28 Pd2 63.86(3)
C24 Pd28 Pd36 90.0(4)
C16 Pd28 Pd36 85.7(4)
Pd14 Pd28 Pd36 100.30(4)
Pd30 Pd28 Pd36 108.21(4)
Pd8 Pd28 Pd36 100.73(4)
Pd2 Pd28 Pd36 56.43(3)
C24 Pd28 Pd9 93.4(4)
C16 Pd28 Pd9 115.1(4)
Pd14 Pd28 Pd9 90.50(4)
Pd30 Pd28 Pd9 60.47(3)
Pd8 Pd28 Pd9 58.24(3)
Pd2 Pd28 Pd9 111.20(4)
Pd36 Pd28 Pd9 158.47(5)
C24 Pd28 Pd1 80.4(4)
C16 Pd28 Pd1 138.3(4)
Pd14 Pd28 Pd1 135.23(5)
Pd30 Pd28 Pd1 63.63(3)
Pd8 Pd28 Pd1 56.78(3)
Pd2 Pd28 Pd1 64.16(3)
Pd36 Pd28 Pd1 52.97(3)
Pd9 Pd28 Pd1 106.67(4)
C24 Pd28 Pd24 147.2(4)
C16 Pd28 Pd24 100.6(4)
Pd14 Pd28 Pd24 53.61(3)
Pd30 Pd28 Pd24 104.96(4)
Pd8 Pd28 Pd24 53.02(3)
Pd2 Pd28 Pd24 62.93(3)
Pd36 Pd28 Pd24 119.18(4)
Pd9 Pd28 Pd24 53.95(3)
Pd1 Pd28 Pd24 104.31(4)
C23 Pd29 C26 92.3(6)
C23 Pd29 Pd10 48.8(4)
C26 Pd29 Pd10 140.3(4)
C23 Pd29 Pd34 141.1(4)
C26 Pd29 Pd34 49.1(5)
Pd10 Pd29 Pd34 166.29(5)
C23 Pd29 Pd15 125.3(4)
C26 Pd29 Pd15 84.8(4)
Pd10 Pd29 Pd15 121.11(5)
Pd34 Pd29 Pd15 63.88(4)
C23 Pd29 Pd19 107.3(4)
C26 Pd29 Pd19 142.1(5)
Pd10 Pd29 Pd19 62.94(4)
Pd34 Pd29 Pd19 103.64(5)
Pd15 Pd29 Pd19 107.67(4)
C23 Pd29 Pd7 115.2(4)
C26 Pd29 Pd7 142.0(4)
Pd10 Pd29 Pd7 74.03(4)
Pd34 Pd29 Pd7 101.38(4)
Pd15 Pd29 Pd7 58.22(3)
Pd19 Pd29 Pd7 55.98(3)
C23 Pd29 Pd13 74.1(4)
C26 Pd29 Pd13 97.2(4)
Pd10 Pd29 Pd13 68.53(4)
Pd34 Pd29 Pd13 102.92(4)
Pd15 Pd29 Pd13 160.48(5)
Pd19 Pd29 Pd13 59.64(3)
Pd7 Pd29 Pd13 114.66(4)
C23 Pd29 Pd16 125.9(4)
C26 Pd29 Pd16 87.6(5)
Pd10 Pd29 Pd16 108.43(4)
Pd34 Pd29 Pd16 58.66(4)
Pd15 Pd29 Pd16 108.57(4)
Pd19 Pd29 Pd16 54.64(3)
Pd7 Pd29 Pd16 95.67(4)
Pd13 Pd29 Pd16 52.35(3)
C23 Pd29 Pd17 164.5(4)
C26 Pd29 Pd17 102.7(5)
Pd10 Pd29 Pd17 115.83(4)
Pd34 Pd29 Pd17 53.64(3)
Pd15 Pd29 Pd17 61.04(3)
Pd19 Pd29 Pd17 58.03(3)
Pd7 Pd29 Pd17 53.74(3)
Pd13 Pd29 Pd17 99.74(4)
Pd16 Pd29 Pd17 52.06(3)
C23 Pd29 Pd11 70.7(5)
C26 Pd29 Pd11 125.5(5)
Pd10 Pd29 Pd11 55.85(3)
Pd34 Pd29 Pd11 131.27(5)
Pd15 Pd29 Pd11 67.41(4)
Pd19 Pd29 Pd11 91.92(4)
Pd7 Pd29 Pd11 51.16(3)
Pd13 Pd29 Pd11 124.38(4)
Pd16 Pd29 Pd11 144.59(4)
Pd17 Pd29 Pd11 102.83(4)
C24 Pd30 C8 120.6(5)
C24 Pd30 P8 93.1(4)
C8 Pd30 P8 93.9(4)
C24 Pd30 Pd28 47.7(4)
C8 Pd30 Pd28 109.1(3)
P8 Pd30 Pd28 140.56(11)
C24 Pd30 Pd18 155.3(4)
C8 Pd30 Pd18 47.0(4)
P8 Pd30 Pd18 107.86(11)
Pd28 Pd30 Pd18 111.28(4)
C24 Pd30 Pd9 95.5(4)
C8 Pd30 Pd9 48.1(4)
P8 Pd30 Pd9 139.24(11)
Pd28 Pd30 Pd9 62.81(3)
Pd18 Pd30 Pd9 60.15(3)
C24 Pd30 Pd8 104.8(4)
C8 Pd30 Pd8 91.8(4)
P8 Pd30 Pd8 154.99(10)
Pd28 Pd30 Pd8 58.27(3)
Pd18 Pd30 Pd8 60.16(3)
Pd9 Pd30 Pd8 57.20(3)
C24 Pd30 Pd1 81.4(4)
C8 Pd30 Pd1 146.1(4)
P8 Pd30 Pd1 111.47(11)
Pd28 Pd30 Pd1 64.90(3)
Pd18 Pd30 Pd1 101.97(4)
Pd9 Pd30 Pd1 109.19(4)
Pd8 Pd30 Pd1 55.83(3)
C24 Pd30 Pd4 132.0(4)
C8 Pd30 Pd4 104.6(4)
P8 Pd30 Pd4 99.64(10)
Pd28 Pd30 Pd4 104.70(4)
Pd18 Pd30 Pd4 58.24(3)
Pd9 Pd30 Pd4 103.65(4)
Pd8 Pd30 Pd4 55.38(3)
Pd1 Pd30 Pd4 50.82(3)
C1 Pd31 C28 102.8(6)
C1 Pd31 Pd21 124.5(4)
C28 Pd31 Pd21 51.4(4)
C1 Pd31 Pd13 50.9(4)
C28 Pd31 Pd13 127.5(4)
Pd21 Pd31 Pd13 175.43(5)
C1 Pd31 Pd26 49.3(4)
C28 Pd31 Pd26 141.1(4)
Pd21 Pd31 Pd26 116.70(5)
Pd13 Pd31 Pd26 60.94(4)
C1 Pd31 Pd22 141.9(4)
C28 Pd31 Pd22 48.5(4)
Pd21 Pd31 Pd22 62.06(4)
Pd13 Pd31 Pd22 121.13(5)
Pd26 Pd31 Pd22 168.34(5)
C1 Pd31 Pd12 159.6(4)
C28 Pd31 Pd12 96.8(4)
Pd21 Pd31 Pd12 64.98(4)
Pd13 Pd31 Pd12 119.30(4)
Pd26 Pd31 Pd12 110.78(4)
Pd22 Pd31 Pd12 57.73(3)
C1 Pd31 Pd19 97.1(4)
C28 Pd31 Pd19 159.5(4)
Pd21 Pd31 Pd19 119.41(5)
Pd13 Pd31 Pd19 63.25(4)
Pd26 Pd31 Pd19 58.13(3)
Pd22 Pd31 Pd19 111.50(4)
Pd12 Pd31 Pd19 63.97(3)
C1 Pd31 Pd10 120.5(4)
C28 Pd31 Pd10 104.1(4)
Pd21 Pd31 Pd10 113.86(4)
Pd13 Pd31 Pd10 70.60(4)
Pd26 Pd31 Pd10 113.43(4)
Pd22 Pd31 Pd10 60.17(3)
Pd12 Pd31 Pd10 58.63(3)
Pd19 Pd31 Pd10 60.56(3)
C1 Pd31 Pd23 105.1(4)
C28 Pd31 Pd23 120.0(4)
Pd21 Pd31 Pd23 69.00(4)
Pd13 Pd31 Pd23 111.32(4)
Pd26 Pd31 Pd23 59.65(3)
Pd22 Pd31 Pd23 111.23(4)
Pd12 Pd31 Pd23 59.20(3)
Pd19 Pd31 Pd23 58.00(3)
Pd10 Pd31 Pd23 105.47(4)
C12 Pd32 C25 166.2(8)
C12 Pd32 P6 90.8(4)
C25 Pd32 P6 96.0(5)
C12 Pd32 Pd3 48.0(4)
C25 Pd32 Pd3 124.9(5)
P6 Pd32 Pd3 138.68(12)
C12 Pd32 Pd27 127.1(4)
C25 Pd32 Pd27 47.9(5)
P6 Pd32 Pd27 142.04(12)
Pd3 Pd32 Pd27 79.09(4)
C12 Pd32 Pd1 94.9(4)
C25 Pd32 Pd1 90.5(6)
P6 Pd32 Pd1 127.51(11)
Pd3 Pd32 Pd1 64.58(3)
Pd27 Pd32 Pd1 55.41(3)
C3 Pd33 C5 162.2(7)
C3 Pd33 P14 97.8(4)
C5 Pd33 P14 92.0(4)
C3 Pd33 Pd35 121.7(4)
C5 Pd33 Pd35 48.1(4)
P14 Pd33 Pd35 139.90(13)
C3 Pd33 Pd16 48.9(4)
C5 Pd33 Pd16 122.5(4)
P14 Pd33 Pd16 145.47(13)
Pd35 Pd33 Pd16 74.54(4)
C4 Pd34 C26 170.0(5)
C4 Pd34 P13 98.7(4)
C26 Pd34 P13 91.3(4)
C4 Pd34 Pd29 121.0(4)
C26 Pd34 Pd29 49.0(4)
P13 Pd34 Pd29 140.23(13)
C4 Pd34 Pd17 48.1(4)
C26 Pd34 Pd17 121.9(4)
P13 Pd34 Pd17 146.86(13)
Pd29 Pd34 Pd17 72.90(4)
C4 Pd34 Pd15 92.0(4)
C26 Pd34 Pd15 81.6(4)
P13 Pd34 Pd15 124.87(12)
Pd29 Pd34 Pd15 59.33(4)
Pd17 Pd34 Pd15 66.18(4)
C4 Pd34 Pd16 80.2(4)
C26 Pd34 Pd16 95.1(4)
P13 Pd34 Pd16 122.19(12)
Pd29 Pd34 Pd16 68.89(4)
Pd17 Pd34 Pd16 59.78(4)
Pd15 Pd34 Pd16 112.90(4)
C5 Pd35 C19 102.8(6)
C5 Pd35 Pd19 153.1(4)
C19 Pd35 Pd19 95.0(4)
C5 Pd35 Pd33 48.9(4)
C19 Pd35 Pd33 114.3(4)
Pd19 Pd35 Pd33 105.24(5)
C5 Pd35 Pd23 145.0(4)
C19 Pd35 Pd23 49.5(4)
Pd19 Pd35 Pd23 61.19(4)
Pd33 Pd35 Pd23 152.77(5)
C5 Pd35 Pd26 119.7(4)
C19 Pd35 Pd26 48.3(3)
Pd19 Pd35 Pd26 59.83(3)
Pd33 Pd35 Pd26 91.15(4)
Pd23 Pd35 Pd26 61.67(4)
C5 Pd35 Pd5 102.4(4)
C19 Pd35 Pd5 140.6(4)
Pd19 Pd35 Pd5 74.70(4)
Pd33 Pd35 Pd5 105.09(5)
Pd23 Pd35 Pd5 94.22(4)
Pd26 Pd35 Pd5 134.36(5)
C5 Pd35 Pd24 104.9(4)
C19 Pd35 Pd24 87.1(3)
Pd19 Pd35 Pd24 95.92(4)
Pd33 Pd35 Pd24 147.80(5)
Pd23 Pd35 Pd24 59.36(3)
Pd26 Pd35 Pd24 120.68(5)
Pd5 Pd35 Pd24 57.24(3)
C15 Pd36 C13 168.4(5)
C15 Pd36 P5 96.8(4)
C13 Pd36 P5 93.2(4)
C15 Pd36 Pd1 121.5(4)
C13 Pd36 Pd1 49.0(4)
P5 Pd36 Pd1 141.75(10)
C15 Pd36 Pd2 49.2(4)
C13 Pd36 Pd2 121.2(4)
P5 Pd36 Pd2 145.59(10)
Pd1 Pd36 Pd2 72.37(4)
C15 Pd36 Pd28 84.4(4)
C13 Pd36 Pd28 96.1(3)
P5 Pd36 Pd28 118.52(10)
Pd1 Pd36 Pd28 68.64(4)
Pd2 Pd36 Pd28 60.90(3)
C15 Pd36 Pd27 87.1(4)
C13 Pd36 Pd27 81.9(4)
P5 Pd36 Pd27 130.24(10)
Pd1 Pd36 Pd27 59.31(4)
Pd2 Pd36 Pd27 62.74(4)
Pd28 Pd36 Pd27 111.24(4)
C101 P1 C102 101.4(9)
C101 P1 C103 103.7(8)
C102 P1 C103 104.5(8)
C101 P1 Pd26 115.6(6)
C102 P1 Pd26 115.0(5)
C103 P1 Pd26 115.0(6)
C203 P2 C202 103.3(7)
C203 P2 C201 103.6(7)
C202 P2 C201 103.6(7)
C203 P2 Pd9 115.9(5)
C202 P2 Pd9 116.6(5)
C201 P2 Pd9 112.3(5)
C31 P3 C33 103.6(7)
C31 P3 C32 102.7(8)
C33 P3 C32 100.6(8)
C31 P3 Pd6 117.3(5)
C33 P3 Pd6 110.7(5)
C32 P3 Pd6 119.6(6)
C43 P4 C42 103.0(8)
C43 P4 C41 103.6(9)
C42 P4 C41 101.1(8)
C43 P4 Pd14 114.8(6)
C42 P4 Pd14 118.2(5)
C41 P4 Pd14 114.1(6)
C53 P5 C52 101.4(7)
C53 P5 C51 102.4(7)
C52 P5 C51 105.6(7)
C53 P5 Pd36 118.0(5)
C52 P5 Pd36 116.0(5)
C51 P5 Pd36 111.8(5)
C63 P6 C62 102.0(10)
C63 P6 C61 102.4(9)
C62 P6 C61 104.9(9)
C63 P6 Pd32 116.3(7)
C62 P6 Pd32 114.0(6)
C61 P6 Pd32 115.6(5)
C71 P7 C72 106.1(10)
C71 P7 C73 103.6(9)
C72 P7 C73 97.8(12)
C71 P7 Pd20 116.4(6)
C72 P7 Pd20 117.3(7)
C73 P7 Pd20 113.3(7)
C82 P8 C83 102.4(8)
C82 P8 C81 100.9(8)
C83 P8 C81 106.3(8)
C82 P8 Pd30 113.4(5)
C83 P8 Pd30 116.4(6)
C81 P8 Pd30 115.5(5)
C91 P9 C93 104.2(8)
C91 P9 C92 103.4(7)
C93 P9 C92 102.1(8)
C91 P9 Pd25 114.9(6)
C93 P9 Pd25 115.6(5)
C92 P9 Pd25 114.9(5)
C104 P10 C106 101.3(8)
C104 P10 C105 104.5(8)
C106 P10 C105 102.0(8)
C104 P10 Pd21 110.1(5)
C106 P10 Pd21 120.1(6)
C105 P10 Pd21 116.7(5)
C111 P11 C113 104.3(7)
C111 P11 C112 103.2(7)
C113 P11 C112 102.0(7)
C111 P11 Pd22 115.6(5)
C113 P11 Pd22 116.0(5)
C112 P11 Pd22 114.0(5)
C121 P12 C122 103.8(8)
C121 P12 C123 104.3(9)
C122 P12 C123 99.0(8)
C121 P12 Pd13 117.2(6)
C122 P12 Pd13 118.0(6)
C123 P12 Pd13 112.2(6)
C132 P13 C131 103.8(9)
C132 P13 C133 103.7(10)
C131 P13 C133 103.2(9)
C132 P13 Pd34 112.0(7)
C131 P13 Pd34 115.2(6)
C133 P13 Pd34 117.4(7)
C141 P14 C142 103.8(11)
C141 P14 C143 104.3(11)
C142 P14 C143 101.3(10)
C141 P14 Pd33 114.9(8)
C142 P14 Pd33 116.6(7)
C143 P14 Pd33 114.3(6)
O1 C1 Pd31 132.1(11)
O1 C1 Pd26 127.6(11)
Pd31 C1 Pd26 84.3(5)
O1 C1 Pd13 131.2(11)
Pd31 C1 Pd13 81.7(5)
Pd26 C1 Pd13 82.0(5)
O2 C2 Pd16 133.8(12)
O2 C2 Pd13 139.7(12)
Pd16 C2 Pd13 85.6(6)
O3 C3 Pd33 143.1(14)
O3 C3 Pd16 133.2(15)
Pd33 C3 Pd16 83.6(6)
O4 C4 Pd17 136.4(12)
O4 C4 Pd34 140.9(12)
Pd17 C4 Pd34 82.8(5)
O5 C5 Pd35 134.5(11)
O5 C5 Pd33 142.3(11)
Pd35 C5 Pd33 82.9(5)
O6 C6 Pd5 136.3(12)
O6 C6 Pd17 140.2(12)
Pd5 C6 Pd17 83.5(5)
O7 C7 Pd9 133.3(11)
O7 C7 Pd5 128.3(10)
Pd9 C7 Pd5 85.0(5)
O7 C7 Pd24 125.7(10)
Pd9 C7 Pd24 84.4(5)
Pd5 C7 Pd24 83.3(5)
O8 C8 Pd18 133.4(10)
O8 C8 Pd9 129.2(11)
Pd18 C8 Pd9 84.3(5)
O8 C8 Pd30 129.0(11)
Pd18 C8 Pd30 80.5(5)
Pd9 C8 Pd30 81.8(5)
O9 C9 Pd11 132.1(14)
O9 C9 Pd20 143.8(13)
Pd11 C9 Pd20 83.1(6)
O10 C10 Pd4 129.8(12)
O10 C10 Pd25 132.9(12)
Pd4 C10 Pd25 86.0(5)
O10 C10 Pd11 126.1(11)
Pd4 C10 Pd11 82.4(5)
Pd25 C10 Pd11 82.0(5)
O11 C11 Pd4 136.5(11)
O11 C11 Pd1 140.5(11)
Pd4 C11 Pd1 82.8(5)
O12 C12 Pd32 145.1(11)
O12 C12 Pd3 130.1(11)
Pd32 C12 Pd3 84.4(5)
O13 C13 Pd36 140.8(11)
O13 C13 Pd1 136.8(11)
Pd36 C13 Pd1 82.4(5)
O14 C14 Pd21 143.5(13)
O14 C14 Pd27 132.7(13)
Pd21 C14 Pd27 83.8(5)
O15 C15 Pd36 142.9(11)
O15 C15 Pd2 134.1(11)
Pd36 C15 Pd2 82.8(5)
O16 C16 Pd14 145.7(13)
O16 C16 Pd28 131.6(12)
Pd14 C16 Pd28 82.7(5)
O17 C17 Pd23 138.0(12)
O17 C17 Pd2 139.3(13)
Pd23 C17 Pd2 82.4(6)
O18 C18 Pd24 132.0(10)
O18 C18 Pd14 144.2(11)
Pd24 C18 Pd14 83.8(5)
O19 C19 Pd35 130.1(10)
O19 C19 Pd26 132.3(11)
Pd35 C19 Pd26 83.6(5)
O19 C19 Pd23 126.6(10)
Pd35 C19 Pd23 82.1(5)
Pd26 C19 Pd23 84.9(5)
O20 C20 Pd6 141.5(11)
O20 C20 Pd15 132.6(11)
Pd6 C20 Pd15 85.5(5)
O21 C21 Pd20 141.9(12)
O21 C21 Pd15 132.2(12)
Pd20 C21 Pd15 84.9(5)
O22 C22 Pd18 132.0(10)
O22 C22 Pd25 126.6(10)
Pd18 C22 Pd25 84.9(5)
O22 C22 Pd6 130.3(10)
Pd18 C22 Pd6 82.3(5)
Pd25 C22 Pd6 83.7(5)
O23 C23 Pd10 138.1(12)
O23 C23 Pd29 140.2(12)
Pd10 C23 Pd29 81.7(5)
O24 C24 Pd30 140.7(12)
O24 C24 Pd28 134.2(12)
Pd30 C24 Pd28 85.0(5)
O25 C25 Pd32 142.6(15)
O25 C25 Pd27 132.7(15)
Pd32 C25 Pd27 84.7(6)
O26 C26 Pd29 136.2(13)
O26 C26 Pd34 141.4(12)
Pd29 C26 Pd34 81.9(6)
O27 C27 Pd10 130.1(11)
O27 C27 Pd3 128.5(11)
Pd10 C27 Pd3 82.0(5)
O27 C27 Pd22 133.1(11)
Pd10 C27 Pd22 84.1(5)
Pd3 C27 Pd22 80.4(5)
O28 C28 Pd31 130.9(12)
O28 C28 Pd22 128.7(10)
Pd31 C28 Pd22 85.1(5)
O28 C28 Pd21 130.4(11)
Pd31 C28 Pd21 80.3(5)
Pd22 C28 Pd21 83.9(5)
P3 C31 H31A 109.5
P3 C31 H31B 109.5
H31A C31 H31B 109.5
P3 C31 H31C 109.5
H31A C31 H31C 109.5
H31B C31 H31C 109.5
P3 C32 H32A 109.5
P3 C32 H32B 109.5
H32A C32 H32B 109.5
P3 C32 H32C 109.5
H32A C32 H32C 109.5
H32B C32 H32C 109.5
P3 C33 H33A 109.5
P3 C33 H33B 109.5
H33A C33 H33B 109.5
P3 C33 H33C 109.5
H33A C33 H33C 109.5
H33B C33 H33C 109.5
P4 C41 H41A 109.5
P4 C41 H41B 109.5
H41A C41 H41B 109.5
P4 C41 H41C 109.5
H41A C41 H41C 109.5
H41B C41 H41C 109.5
P4 C42 H42A 109.5
P4 C42 H42B 109.5
H42A C42 H42B 109.5
P4 C42 H42C 109.5
H42A C42 H42C 109.5
H42B C42 H42C 109.5
P4 C43 H43A 109.5
P4 C43 H43B 109.5
H43A C43 H43B 109.5
P4 C43 H43C 109.5
H43A C43 H43C 109.5
H43B C43 H43C 109.5
P5 C51 H51A 109.5
P5 C51 H51B 109.5
H51A C51 H51B 109.5
P5 C51 H51C 109.5
H51A C51 H51C 109.5
H51B C51 H51C 109.5
P5 C52 H52A 109.5
P5 C52 H52B 109.5
H52A C52 H52B 109.5
P5 C52 H52C 109.5
H52A C52 H52C 109.5
H52B C52 H52C 109.5
P5 C53 H53A 109.5
P5 C53 H53B 109.5
H53A C53 H53B 109.5
P5 C53 H53C 109.5
H53A C53 H53C 109.5
H53B C53 H53C 109.5
P6 C61 H61A 109.5
P6 C61 H61B 109.5
H61A C61 H61B 109.5
P6 C61 H61C 109.5
H61A C61 H61C 109.5
H61B C61 H61C 109.5
P6 C62 H62A 109.5
P6 C62 H62B 109.5
H62A C62 H62B 109.5
P6 C62 H62C 109.5
H62A C62 H62C 109.5
H62B C62 H62C 109.5
P6 C63 H63A 109.5
P6 C63 H63B 109.5
H63A C63 H63B 109.5
P6 C63 H63C 109.5
H63A C63 H63C 109.5
H63B C63 H63C 109.5
P7 C71 H71A 109.5
P7 C71 H71B 109.5
H71A C71 H71B 109.5
P7 C71 H71C 109.5
H71A C71 H71C 109.5
H71B C71 H71C 109.5
P7 C72 H72A 109.5
P7 C72 H72B 109.5
H72A C72 H72B 109.5
P7 C72 H72C 109.5
H72A C72 H72C 109.5
H72B C72 H72C 109.5
P7 C73 H73A 109.5
P7 C73 H73B 109.5
H73A C73 H73B 109.5
P7 C73 H73C 109.5
H73A C73 H73C 109.5
H73B C73 H73C 109.5
P8 C81 H81A 109.5
P8 C81 H81B 109.5
H81A C81 H81B 109.5
P8 C81 H81C 109.5
H81A C81 H81C 109.5
H81B C81 H81C 109.5
P8 C82 H82A 109.5
P8 C82 H82B 109.5
H82A C82 H82B 109.5
P8 C82 H82C 109.5
H82A C82 H82C 109.5
H82B C82 H82C 109.5
P8 C83 H83A 109.5
P8 C83 H83B 109.5
H83A C83 H83B 109.5
P8 C83 H83C 109.5
H83A C83 H83C 109.5
H83B C83 H83C 109.5
P9 C91 H91A 109.5
P9 C91 H91B 109.5
H91A C91 H91B 109.5
P9 C91 H91C 109.5
H91A C91 H91C 109.5
H91B C91 H91C 109.5
P9 C92 H92A 109.5
P9 C92 H92B 109.5
H92A C92 H92B 109.5
P9 C92 H92C 109.5
H92A C92 H92C 109.5
H92B C92 H92C 109.5
P9 C93 H93A 109.5
P9 C93 H93B 109.5
H93A C93 H93B 109.5
P9 C93 H93C 109.5
H93A C93 H93C 109.5
H93B C93 H93C 109.5
P1 C101 H10A 109.5
P1 C101 H10B 109.5
H10A C101 H10B 109.5
P1 C101 H10C 109.5
H10A C101 H10C 109.5
H10B C101 H10C 109.5
P1 C102 H10D 109.5
P1 C102 H10E 109.5
H10D C102 H10E 109.5
P1 C102 H10F 109.5
H10D C102 H10F 109.5
H10E C102 H10F 109.5
P1 C103 H10G 109.5
P1 C103 H10H 109.5
H10G C103 H10H 109.5
P1 C103 H10I 109.5
H10G C103 H10I 109.5
H10H C103 H10I 109.5
P10 C104 H10J 109.5
P10 C104 H10K 109.5
H10J C104 H10K 109.5
P10 C104 H10L 109.5
H10J C104 H10L 109.5
H10K C104 H10L 109.5
P10 C105 H10M 109.5
P10 C105 H10N 109.5
H10M C105 H10N 109.5
P10 C105 H10O 109.5
H10M C105 H10O 109.5
H10N C105 H10O 109.5
P10 C106 H10P 109.5
P10 C106 H10Q 109.5
H10P C106 H10Q 109.5
P10 C106 H10R 109.5
H10P C106 H10R 109.5
H10Q C106 H10R 109.5
P11 C111 H11A 109.5
P11 C111 H11B 109.5
H11A C111 H11B 109.5
P11 C111 H11C 109.5
H11A C111 H11C 109.5
H11B C111 H11C 109.5
P11 C112 H11D 109.5
P11 C112 H11E 109.5
H11D C112 H11E 109.5
P11 C112 H11F 109.5
H11D C112 H11F 109.5
H11E C112 H11F 109.5
P11 C113 H11G 109.5
P11 C113 H11H 109.5
H11G C113 H11H 109.5
P11 C113 H11I 109.5
H11G C113 H11I 109.5
H11H C113 H11I 109.5
P12 C121 H12A 109.5
P12 C121 H12B 109.5
H12A C121 H12B 109.5
P12 C121 H12C 109.5
H12A C121 H12C 109.5
H12B C121 H12C 109.5
P12 C122 H12D 109.5
P12 C122 H12E 109.5
H12D C122 H12E 109.5
P12 C122 H12F 109.5
H12D C122 H12F 109.5
H12E C122 H12F 109.5
P12 C123 H12G 109.5
P12 C123 H12H 109.5
H12G C123 H12H 109.5
P12 C123 H12I 109.5
H12G C123 H12I 109.5
H12H C123 H12I 109.5
P13 C131 H13A 109.5
P13 C131 H13B 109.5
H13A C131 H13B 109.5
P13 C131 H13C 109.5
H13A C131 H13C 109.5
H13B C131 H13C 109.5
P13 C132 H13D 109.5
P13 C132 H13E 109.5
H13D C132 H13E 109.5
P13 C132 H13F 109.5
H13D C132 H13F 109.5
H13E C132 H13F 109.5
P13 C133 H13G 109.5
P13 C133 H13H 109.5
H13G C133 H13H 109.5
P13 C133 H13I 109.5
H13G C133 H13I 109.5
H13H C133 H13I 109.5
P14 C141 H14A 109.5
P14 C141 H14B 109.5
H14A C141 H14B 109.5
P14 C141 H14C 109.5
H14A C141 H14C 109.5
H14B C141 H14C 109.5
P14 C142 H14D 109.5
P14 C142 H14E 109.5
H14D C142 H14E 109.5
P14 C142 H14F 109.5
H14D C142 H14F 109.5
H14E C142 H14F 109.5
P14 C143 H14G 109.5
P14 C143 H14H 109.5
H14G C143 H14H 109.5
P14 C143 H14I 109.5
H14G C143 H14I 109.5
H14H C143 H14I 109.5
P2 C201 H20A 109.5
P2 C201 H20B 109.5
H20A C201 H20B 109.5
P2 C201 H20C 109.5
H20A C201 H20C 109.5
H20B C201 H20C 109.5
P2 C202 H20D 109.5
P2 C202 H20E 109.5
H20D C202 H20E 109.5
P2 C202 H20F 109.5
H20D C202 H20F 109.5
H20E C202 H20F 109.5
P2 C203 H20G 109.5
P2 C203 H20H 109.5
H20G C203 H20H 109.5
P2 C203 H20I 109.5
H20G C203 H20I 109.5
H20H C203 H20I 109.5
Pd12 C300 Pd8 91.7(5)
Pd12 C300 Pd19 103.7(6)
Pd8 C300 Pd19 140.8(7)
Pd12 C300 Pd7 140.4(6)
Pd8 C300 Pd7 102.0(6)
Pd19 C300 Pd7 88.7(5)
Cl3 C400 Cl2 110.2(10)
Cl3 C400 Cl1 111.8(9)
Cl2 C400 Cl1 110.0(8)
Cl3 C400 H400 108.2
Cl2 C400 H400 108.2
Cl1 C400 H400 108.2
Cl6 C401 Cl5 112.4(10)
Cl6 C401 Cl4 109.9(10)
Cl5 C401 Cl4 110.1(10)
Cl6 C401 H401 108.1
Cl5 C401 H401 108.1
Cl4 C401 H401 108.1
Cl9A C40A Cl7A 114.4(15)
Cl9A C40A Cl8A 109.7(13)
Cl7A C40A Cl8A 108.9(14)
Cl9A C40A H40A 107.9
Cl7A C40A H40A 107.9
Cl8A C40A H40A 107.9
Cl7B C40B Cl9B 113.7(18)
Cl7B C40B Cl8B 111.8(18)
Cl9B C40B Cl8B 112.0(18)
Cl7B C40B H40B 106.2
Cl9B C40B H40B 106.2
Cl8B C40B H40B 106.2

loop_
_geom_bond_atom_site_label_1
_geom_bond_atom_site_label_2
_geom_bond_distance
Pd1 C11 2.040(13)
Pd1 C13 2.065(13)
Pd1 Pd4 2.6916(14)
Pd1 Pd36 2.7122(14)
Pd1 Pd27 2.7832(14)
Pd1 Pd8 2.8378(13)
Pd1 Pd12 2.9389(14)
Pd1 Pd30 3.1304(14)
Pd1 Pd28 3.1640(14)
Pd1 Pd3 3.1786(14)
Pd1 Pd32 3.1870(14)
Pd1 Pd2 3.2033(13)
Pd2 C17 2.059(14)
Pd2 C15 2.072(13)
Pd2 Pd23 2.6987(14)
Pd2 Pd36 2.7137(14)
Pd2 Pd12 2.8208(13)
Pd2 Pd28 2.8459(14)
Pd2 Pd27 2.9279(14)
Pd2 Pd8 2.9640(13)
Pd2 Pd21 3.1426(14)
Pd2 Pd24 3.1927(14)
Pd2 Pd14 3.2319(14)
Pd3 C12 2.029(13)
Pd3 C27 2.129(14)
Pd3 Pd12 2.6815(13)
Pd3 Pd32 2.7164(15)
Pd3 Pd22 2.7651(14)
Pd3 Pd10 2.7714(14)
Pd3 Pd4 2.8314(14)
Pd3 Pd11 2.8945(14)
Pd4 C11 2.031(13)
Pd4 C10 2.068(15)
Pd4 Pd11 2.7622(14)
Pd4 Pd7 2.7879(14)
Pd4 Pd8 2.8234(13)
Pd4 Pd25 2.8407(13)
Pd4 Pd18 2.8835(13)
Pd4 Pd30 3.1421(14)
Pd5 C6 2.017(14)
Pd5 C7 2.086(14)
Pd5 Pd17 2.6939(14)
Pd5 Pd8 2.7640(13)
Pd5 Pd24 2.7797(14)
Pd5 Pd35 2.8020(14)
Pd5 Pd9 2.8115(14)
Pd5 Pd7 2.8717(13)
Pd5 Pd18 2.9100(14)
Pd6 C20 2.009(13)
Pd6 C22 2.129(14)
Pd6 P3 2.323(4)
Pd6 Pd15 2.7301(14)
Pd6 Pd18 2.7341(14)
Pd6 Pd25 2.8347(14)
Pd6 Pd7 2.9798(14)
Pd6 Pd17 3.0742(15)
Pd7 C300 1.940(12)
Pd7 Pd11 2.6795(14)
Pd7 Pd19 2.7072(13)
Pd7 Pd25 2.7455(13)
Pd7 Pd15 2.7893(14)
Pd7 Pd18 2.7935(14)
Pd7 Pd17 2.7961(14)
Pd7 Pd29 2.9453(14)
Pd7 Pd8 2.9758(13)
Pd8 C300 1.889(12)
Pd8 Pd12 2.7069(13)
Pd8 Pd24 2.7095(13)
Pd8 Pd28 2.7564(13)
Pd8 Pd9 2.7596(13)
Pd8 Pd18 2.8397(13)
Pd8 Pd30 2.9185(14)
Pd9 C7 2.074(13)
Pd9 C8 2.139(14)
Pd9 P2 2.317(3)
Pd9 Pd18 2.7994(13)
Pd9 Pd24 2.8028(14)
Pd9 Pd30 2.8446(14)
Pd9 Pd28 2.9080(14)
Pd10 C23 2.032(14)
Pd10 C27 2.096(12)
Pd10 Pd29 2.6747(14)
Pd10 Pd12 2.7847(14)
Pd10 Pd11 2.8094(14)
Pd10 Pd22 2.8491(14)
Pd10 Pd31 2.8587(14)
Pd10 Pd19 2.8705(14)
Pd10 Pd13 3.2384(15)
Pd11 C9 2.018(15)
Pd11 C10 2.127(15)
Pd11 Pd20 2.7026(14)
Pd11 Pd25 2.7702(14)
Pd11 Pd29 3.2314(15)
Pd12 C300 1.883(12)
Pd12 Pd22 2.7290(13)
Pd12 Pd27 2.7742(14)
Pd12 Pd31 2.8286(14)
Pd12 Pd23 2.8319(13)
Pd12 Pd21 2.9788(14)
Pd12 Pd19 2.9994(13)
Pd13 C2 2.037(14)
Pd13 C1 2.153(15)
Pd13 P12 2.314(4)
Pd13 Pd31 2.7434(14)
Pd13 Pd16 2.7522(15)
Pd13 Pd26 2.8140(14)
Pd13 Pd19 2.9256(14)
Pd13 Pd29 3.0505(15)
Pd14 C16 2.026(14)
Pd14 C18 2.040(13)
Pd14 P4 2.316(4)
Pd14 Pd28 2.7091(14)
Pd14 Pd24 2.7222(14)
Pd15 C20 2.014(13)
Pd15 C21 2.038(13)
Pd15 Pd20 2.7339(14)
Pd15 Pd29 2.7809(14)
Pd15 Pd34 2.9028(15)
Pd15 Pd25 2.9562(15)
Pd15 Pd17 3.0692(15)
Pd16 C2 2.012(15)
Pd16 C3 2.069(15)
Pd16 Pd33 2.7279(15)
Pd16 Pd19 2.7732(14)
Pd16 Pd17 2.8085(15)
Pd16 Pd34 2.9135(15)
Pd16 Pd26 2.9216(15)
Pd16 Pd29 3.1824(15)
Pd17 C6 2.028(14)
Pd17 C4 2.036(14)
Pd17 Pd34 2.7110(15)
Pd17 Pd19 2.9484(14)
Pd17 Pd29 3.2176(15)
Pd18 C22 2.024(12)
Pd18 C8 2.032(15)
Pd18 Pd30 2.7384(14)
Pd18 Pd25 2.7994(13)
Pd19 C300 1.931(12)
Pd19 Pd35 2.7080(14)
Pd19 Pd26 2.7396(13)
Pd19 Pd23 2.7821(14)
Pd19 Pd29 2.8185(14)
Pd19 Pd31 2.8340(14)
Pd20 C21 2.010(14)
Pd20 C9 2.056(17)
Pd20 P7 2.287(4)
Pd21 C14 2.037(15)
Pd21 C28 2.153(15)
Pd21 P10 2.324(4)
Pd21 Pd31 2.7144(14)
Pd21 Pd27 2.7331(15)
Pd21 Pd22 2.8568(14)
Pd21 Pd23 3.1858(14)
Pd22 C28 2.122(14)
Pd22 C27 2.156(13)
Pd22 P11 2.327(4)
Pd22 Pd31 2.8242(14)
Pd22 Pd27 2.9999(15)
Pd23 C17 2.037(16)
Pd23 C19 2.116(13)
Pd23 Pd35 2.7578(14)
Pd23 Pd26 2.8403(14)
Pd23 Pd24 2.8538(14)
Pd23 Pd31 2.9035(14)
Pd24 C18 2.036(13)
Pd24 C7 2.097(14)
Pd24 Pd35 2.9911(15)
Pd24 Pd28 3.2368(14)
Pd25 C10 2.098(14)
Pd25 C22 2.120(13)
Pd25 P9 2.322(3)
Pd26 C19 2.092(12)
Pd26 C1 2.137(14)
Pd26 P1 2.323(4)
Pd26 Pd35 2.7835(14)
Pd26 Pd31 2.8051(14)
Pd27 C25 2.039(16)
Pd27 C14 2.056(14)
Pd27 Pd32 2.7377(15)
Pd27 Pd36 2.9025(14)
Pd28 C24 2.029(14)
Pd28 C16 2.075(14)
Pd28 Pd30 2.7330(14)
Pd28 Pd36 2.8935(14)
Pd29 C23 2.056(15)
Pd29 C26 2.062(14)
Pd29 Pd34 2.7047(14)
Pd30 C24 2.019(14)
Pd30 C8 2.204(13)
Pd30 P8 2.323(4)
Pd31 C1 2.040(13)
Pd31 C28 2.055(14)
Pd32 C12 2.016(14)
Pd32 C25 2.026(19)
Pd32 P6 2.301(4)
Pd33 C3 2.023(19)
Pd33 C5 2.064(14)
Pd33 P14 2.298(4)
Pd33 Pd35 2.7169(15)
Pd34 C4 2.064(15)
Pd34 C26 2.065(17)
Pd34 P13 2.302(4)
Pd35 C5 2.039(13)
Pd35 C19 2.083(14)
Pd36 C15 2.030(14)
Pd36 C13 2.052(14)
Pd36 P5 2.304(4)
P1 C101 1.811(17)
P1 C102 1.813(17)
P1 C103 1.822(17)
P2 C203 1.816(8)
P2 C202 1.827(13)
P2 C201 1.828(14)
P3 C31 1.809(15)
P3 C33 1.810(16)
P3 C32 1.822(16)
P4 C43 1.815(9)
P4 C42 1.816(9)
P4 C41 1.831(15)
P5 C53 1.814(14)
P5 C52 1.815(15)
P5 C51 1.819(15)
P6 C63 1.817(17)
P6 C62 1.817(9)
P6 C61 1.828(15)
P7 C71 1.819(9)
P7 C72 1.823(9)
P7 C73 1.844(19)
P8 C82 1.793(16)
P8 C83 1.803(17)
P8 C81 1.828(15)
P9 C91 1.807(16)
P9 C93 1.816(16)
P9 C92 1.817(15)
P10 C104 1.796(16)
P10 C106 1.799(17)
P10 C105 1.799(17)
P11 C111 1.804(17)
P11 C113 1.815(14)
P11 C112 1.816(15)
P12 C121 1.824(16)
P12 C122 1.829(18)
P12 C123 1.837(16)
P13 C132 1.801(19)
P13 C131 1.819(9)
P13 C133 1.826(17)
P14 C141 1.81(2)
P14 C142 1.822(9)
P14 C143 1.834(19)
O1 C1 1.146(17)
O2 C2 1.155(17)
O3 C3 1.13(2)
O4 C4 1.166(17)
O5 C5 1.137(17)
O6 C6 1.169(16)
O7 C7 1.197(16)
O8 C8 1.152(16)
O9 C9 1.140(19)
O10 C10 1.174(16)
O11 C11 1.147(15)
O12 C12 1.167(17)
O13 C13 1.148(16)
O14 C14 1.137(17)
O15 C15 1.173(16)
O16 C16 1.122(16)
O17 C17 1.144(17)
O18 C18 1.166(16)
O19 C19 1.185(16)
O20 C20 1.152(16)
O21 C21 1.162(17)
O22 C22 1.206(15)
O23 C23 1.152(16)
O24 C24 1.146(16)
O25 C25 1.17(2)
O26 C26 1.137(18)
O27 C27 1.151(15)
O28 C28 1.165(16)
C31 H31A 0.9800
C31 H31B 0.9800
C31 H31C 0.9800
C32 H32A 0.9800
C32 H32B 0.9800
C32 H32C 0.9800
C33 H33A 0.9800
C33 H33B 0.9800
C33 H33C 0.9800
C41 H41A 0.9800
C41 H41B 0.9800
C41 H41C 0.9800
C42 H42A 0.9800
C42 H42B 0.9800
C42 H42C 0.9800
C43 H43A 0.9800
C43 H43B 0.9800
C43 H43C 0.9800
C51 H51A 0.9800
C51 H51B 0.9800
C51 H51C 0.9800
C52 H52A 0.9800
C52 H52B 0.9800
C52 H52C 0.9800
C53 H53A 0.9800
C53 H53B 0.9800
C53 H53C 0.9800
C61 H61A 0.9800
C61 H61B 0.9800
C61 H61C 0.9800
C62 H62A 0.9800
C62 H62B 0.9800
C62 H62C 0.9800
C63 H63A 0.9800
C63 H63B 0.9800
C63 H63C 0.9800
C71 H71A 0.9800
C71 H71B 0.9800
C71 H71C 0.9800
C72 H72A 0.9800
C72 H72B 0.9800
C72 H72C 0.9800
C73 H73A 0.9800
C73 H73B 0.9800
C73 H73C 0.9800
C81 H81A 0.9800
C81 H81B 0.9800
C81 H81C 0.9800
C82 H82A 0.9800
C82 H82B 0.9800
C82 H82C 0.9800
C83 H83A 0.9800
C83 H83B 0.9800
C83 H83C 0.9800
C91 H91A 0.9800
C91 H91B 0.9800
C91 H91C 0.9800
C92 H92A 0.9800
C92 H92B 0.9800
C92 H92C 0.9800
C93 H93A 0.9800
C93 H93B 0.9800
C93 H93C 0.9800
C101 H10A 0.9800
C101 H10B 0.9800
C101 H10C 0.9800
C102 H10D 0.9800
C102 H10E 0.9800
C102 H10F 0.9800
C103 H10G 0.9800
C103 H10H 0.9800
C103 H10I 0.9800
C104 H10J 0.9800
C104 H10K 0.9800
C104 H10L 0.9800
C105 H10M 0.9800
C105 H10N 0.9800
C105 H10O 0.9800
C106 H10P 0.9800
C106 H10Q 0.9800
C106 H10R 0.9800
C111 H11A 0.9800
C111 H11B 0.9800
C111 H11C 0.9800
C112 H11D 0.9800
C112 H11E 0.9800
C112 H11F 0.9800
C113 H11G 0.9800
C113 H11H 0.9800
C113 H11I 0.9800
C121 H12A 0.9800
C121 H12B 0.9800
C121 H12C 0.9800
C122 H12D 0.9800
C122 H12E 0.9800
C122 H12F 0.9800
C123 H12G 0.9800
C123 H12H 0.9800
C123 H12I 0.9800
C131 H13A 0.9800
C131 H13B 0.9800
C131 H13C 0.9800
C132 H13D 0.9800
C132 H13E 0.9800
C132 H13F 0.9800
C133 H13G 0.9800
C133 H13H 0.9800
C133 H13I 0.9800
C141 H14A 0.9800
C141 H14B 0.9800
C141 H14C 0.9800
C142 H14D 0.9800
C142 H14E 0.9800
C142 H14F 0.9800
C143 H14G 0.9800
C143 H14H 0.9800
C143 H14I 0.9800
C201 H20A 0.9800
C201 H20B 0.9800
C201 H20C 0.9800
C202 H20D 0.9800
C202 H20E 0.9800
C202 H20F 0.9800
C203 H20G 0.9800
C203 H20H 0.9800
C203 H20I 0.9800
C400 Cl3 1.73(2)
C400 Cl2 1.764(16)
C400 Cl1 1.766(14)
C400 H400 1.0000
C401 Cl6 1.75(2)
C401 Cl5 1.748(19)
C401 Cl4 1.770(14)
C401 H401 1.0000
C40A Cl9A 1.748(18)
C40A Cl7A 1.759(18)
C40A Cl8A 1.761(18)
C40A H40A 1.0000
C40B Cl7B 1.73(2)
C40B Cl9B 1.74(2)
C40B Cl8B 1.75(2)
C40B H40B 1.0000

loop_
_geom_torsion_atom_site_label_1
_geom_torsion_atom_site_label_2
_geom_torsion_atom_site_label_3
_geom_torsion_atom_site_label_4
_geom_torsion
C11 Pd1 Pd2 C17 45.6(19)
C13 Pd1 Pd2 C17 -157.1(14)
Pd4 Pd1 Pd2 C17 34.6(14)
Pd36 Pd1 Pd2 C17 -160.5(14)
Pd27 Pd1 Pd2 C17 -81.5(14)
Pd8 Pd1 Pd2 C17 57.9(14)
Pd12 Pd1 Pd2 C17 -10.4(14)
Pd30 Pd1 Pd2 C17 101.1(14)
Pd28 Pd1 Pd2 C17 124.7(14)
Pd3 Pd1 Pd2 C17 -25.3(14)
Pd32 Pd1 Pd2 C17 -78.1(14)
C11 Pd1 Pd2 C15 -157.2(13)
C13 Pd1 Pd2 C15 0.1(5)
Pd4 Pd1 Pd2 C15 -168.2(4)
Pd36 Pd1 Pd2 C15 -3.3(4)
Pd27 Pd1 Pd2 C15 75.8(4)
Pd8 Pd1 Pd2 C15 -144.8(4)
Pd12 Pd1 Pd2 C15 146.9(4)
Pd30 Pd1 Pd2 C15 -101.6(4)
Pd28 Pd1 Pd2 C15 -78.0(4)
Pd3 Pd1 Pd2 C15 131.9(4)
Pd32 Pd1 Pd2 C15 79.1(4)
C11 Pd1 Pd2 Pd23 31.9(12)
C13 Pd1 Pd2 Pd23 -170.8(3)
Pd4 Pd1 Pd2 Pd23 20.83(6)
Pd36 Pd1 Pd2 Pd23 -174.24(5)
Pd27 Pd1 Pd2 Pd23 -95.19(5)
Pd8 Pd1 Pd2 Pd23 44.18(4)
Pd12 Pd1 Pd2 Pd23 -24.07(4)
Pd30 Pd1 Pd2 Pd23 87.38(5)
Pd28 Pd1 Pd2 Pd23 111.00(5)
Pd3 Pd1 Pd2 Pd23 -39.04(5)
Pd32 Pd1 Pd2 Pd23 -91.84(5)
C11 Pd1 Pd2 Pd36 -153.9(12)
C13 Pd1 Pd2 Pd36 3.4(3)
Pd4 Pd1 Pd2 Pd36 -164.93(6)
Pd27 Pd1 Pd2 Pd36 79.05(4)
Pd8 Pd1 Pd2 Pd36 -141.57(5)
Pd12 Pd1 Pd2 Pd36 150.17(5)
Pd30 Pd1 Pd2 Pd36 -98.38(4)
Pd28 Pd1 Pd2 Pd36 -74.76(4)
Pd3 Pd1 Pd2 Pd36 135.20(5)
Pd32 Pd1 Pd2 Pd36 82.40(5)
C11 Pd1 Pd2 Pd12 55.9(12)
C13 Pd1 Pd2 Pd12 -146.8(3)
Pd4 Pd1 Pd2 Pd12 44.91(5)
Pd36 Pd1 Pd2 Pd12 -150.17(5)
Pd27 Pd1 Pd2 Pd12 -71.11(4)
Pd8 Pd1 Pd2 Pd12 68.26(4)
Pd30 Pd1 Pd2 Pd12 111.46(4)
Pd28 Pd1 Pd2 Pd12 135.08(4)
Pd3 Pd1 Pd2 Pd12 -14.97(4)
Pd32 Pd1 Pd2 Pd12 -67.77(4)
C11 Pd1 Pd2 Pd28 -79.1(12)
C13 Pd1 Pd2 Pd28 78.2(3)
Pd4 Pd1 Pd2 Pd28 -90.17(5)
Pd36 Pd1 Pd2 Pd28 74.76(4)
Pd27 Pd1 Pd2 Pd28 153.81(5)
Pd8 Pd1 Pd2 Pd28 -66.82(4)
Pd12 Pd1 Pd2 Pd28 -135.08(4)
Pd30 Pd1 Pd2 Pd28 -23.62(4)
Pd3 Pd1 Pd2 Pd28 -150.04(4)
Pd32 Pd1 Pd2 Pd28 157.16(5)
C11 Pd1 Pd2 Pd27 127.0(12)
C13 Pd1 Pd2 Pd27 -75.7(3)
Pd4 Pd1 Pd2 Pd27 116.02(5)
Pd36 Pd1 Pd2 Pd27 -79.05(4)
Pd8 Pd1 Pd2 Pd27 139.37(5)
Pd12 Pd1 Pd2 Pd27 71.11(4)
Pd30 Pd1 Pd2 Pd27 -177.43(5)
Pd28 Pd1 Pd2 Pd27 -153.81(5)
Pd3 Pd1 Pd2 Pd27 56.14(4)
Pd32 Pd1 Pd2 Pd27 3.35(4)
C11 Pd1 Pd2 Pd8 -12.3(12)
C13 Pd1 Pd2 Pd8 145.0(3)
Pd4 Pd1 Pd2 Pd8 -23.35(4)
Pd36 Pd1 Pd2 Pd8 141.57(5)
Pd27 Pd1 Pd2 Pd8 -139.37(5)
Pd12 Pd1 Pd2 Pd8 -68.26(4)
Pd30 Pd1 Pd2 Pd8 43.20(3)
Pd28 Pd1 Pd2 Pd8 66.82(4)
Pd3 Pd1 Pd2 Pd8 -83.23(4)
Pd32 Pd1 Pd2 Pd8 -136.02(5)
C11 Pd1 Pd2 Pd21 99.7(12)
C13 Pd1 Pd2 Pd21 -103.0(3)
Pd4 Pd1 Pd2 Pd21 88.67(5)
Pd36 Pd1 Pd2 Pd21 -106.40(4)
Pd27 Pd1 Pd2 Pd21 -27.35(4)
Pd8 Pd1 Pd2 Pd21 112.02(4)
Pd12 Pd1 Pd2 Pd21 43.76(4)
Pd30 Pd1 Pd2 Pd21 155.22(4)
Pd28 Pd1 Pd2 Pd21 178.84(5)
Pd3 Pd1 Pd2 Pd21 28.79(4)
Pd32 Pd1 Pd2 Pd21 -24.00(5)
C11 Pd1 Pd2 Pd24 -28.3(12)
C13 Pd1 Pd2 Pd24 129.0(3)
Pd4 Pd1 Pd2 Pd24 -39.37(5)
Pd36 Pd1 Pd2 Pd24 125.56(5)
Pd27 Pd1 Pd2 Pd24 -155.39(5)
Pd8 Pd1 Pd2 Pd24 -16.02(4)
Pd12 Pd1 Pd2 Pd24 -84.27(4)
Pd30 Pd1 Pd2 Pd24 27.18(4)
Pd28 Pd1 Pd2 Pd24 50.80(4)
Pd3 Pd1 Pd2 Pd24 -99.24(4)
Pd32 Pd1 Pd2 Pd24 -152.04(4)
C11 Pd1 Pd2 Pd14 -80.7(12)
C13 Pd1 Pd2 Pd14 76.6(3)
Pd4 Pd1 Pd2 Pd14 -91.75(5)
Pd36 Pd1 Pd2 Pd14 73.18(5)
Pd27 Pd1 Pd2 Pd14 152.24(5)
Pd8 Pd1 Pd2 Pd14 -68.39(4)
Pd12 Pd1 Pd2 Pd14 -136.65(5)
Pd30 Pd1 Pd2 Pd14 -25.20(5)
Pd28 Pd1 Pd2 Pd14 -1.58(4)
Pd3 Pd1 Pd2 Pd14 -151.62(4)
Pd32 Pd1 Pd2 Pd14 155.58(4)
C11 Pd1 Pd3 C12 51.4(5)
C13 Pd1 Pd3 C12 -28.2(6)
Pd4 Pd1 Pd3 C12 103.6(4)
Pd36 Pd1 Pd3 C12 -92.1(4)
Pd27 Pd1 Pd3 C12 -96.8(4)
Pd8 Pd1 Pd3 C12 157.2(4)
Pd12 Pd1 Pd3 C12 -160.5(4)
Pd30 Pd1 Pd3 C12 104.0(4)
Pd28 Pd1 Pd3 C12 170.8(4)
Pd32 Pd1 Pd3 C12 -38.0(4)
Pd2 Pd1 Pd3 C12 -145.0(4)
C11 Pd1 Pd3 C27 179.8(8)
C13 Pd1 Pd3 C27 100.2(8)
Pd4 Pd1 Pd3 C27 -127.9(7)
Pd36 Pd1 Pd3 C27 36.4(7)
Pd27 Pd1 Pd3 C27 31.7(7)
Pd8 Pd1 Pd3 C27 -74.3(7)
Pd12 Pd1 Pd3 C27 -32.0(7)
Pd30 Pd1 Pd3 C27 -127.6(7)
Pd28 Pd1 Pd3 C27 -60.7(7)
Pd32 Pd1 Pd3 C27 90.4(7)
Pd2 Pd1 Pd3 C27 -16.5(7)
C11 Pd1 Pd3 Pd12 -148.1(4)
C13 Pd1 Pd3 Pd12 132.3(4)
Pd4 Pd1 Pd3 Pd12 -95.88(4)
Pd36 Pd1 Pd3 Pd12 68.42(6)
Pd27 Pd1 Pd3 Pd12 63.73(4)
Pd8 Pd1 Pd3 Pd12 -42.28(4)
Pd30 Pd1 Pd3 Pd12 -95.53(5)
Pd28 Pd1 Pd3 Pd12 -28.68(7)
Pd32 Pd1 Pd3 Pd12 122.46(5)
Pd2 Pd1 Pd3 Pd12 15.51(4)
C11 Pd1 Pd3 Pd32 89.4(4)
C13 Pd1 Pd3 Pd32 9.8(4)
Pd4 Pd1 Pd3 Pd32 141.66(5)
Pd36 Pd1 Pd3 Pd32 -54.05(6)
Pd27 Pd1 Pd3 Pd32 -58.73(4)
Pd8 Pd1 Pd3 Pd32 -164.74(4)
Pd12 Pd1 Pd3 Pd32 -122.46(5)
Pd30 Pd1 Pd3 Pd32 142.01(5)
Pd28 Pd1 Pd3 Pd32 -151.14(8)
Pd2 Pd1 Pd3 Pd32 -106.95(4)
C11 Pd1 Pd3 Pd22 167.9(4)
C13 Pd1 Pd3 Pd22 88.4(4)
Pd4 Pd1 Pd3 Pd22 -139.81(5)
Pd36 Pd1 Pd3 Pd22 24.49(7)
Pd27 Pd1 Pd3 Pd22 19.80(4)
Pd8 Pd1 Pd3 Pd22 -86.21(4)
Pd12 Pd1 Pd3 Pd22 -43.93(4)
Pd30 Pd1 Pd3 Pd22 -139.46(4)
Pd28 Pd1 Pd3 Pd22 -72.61(8)
Pd32 Pd1 Pd3 Pd22 78.53(4)
Pd2 Pd1 Pd3 Pd22 -28.42(5)
C11 Pd1 Pd3 Pd10 -127.5(4)
C13 Pd1 Pd3 Pd10 152.9(4)
Pd4 Pd1 Pd3 Pd10 -75.24(5)
Pd36 Pd1 Pd3 Pd10 89.05(7)
Pd27 Pd1 Pd3 Pd10 84.37(5)
Pd8 Pd1 Pd3 Pd10 -21.65(5)
Pd12 Pd1 Pd3 Pd10 20.64(4)
Pd30 Pd1 Pd3 Pd10 -74.90(6)
Pd28 Pd1 Pd3 Pd10 -8.05(9)
Pd32 Pd1 Pd3 Pd10 143.10(6)
Pd2 Pd1 Pd3 Pd10 36.15(5)
C11 Pd1 Pd3 Pd4 -52.3(4)
C13 Pd1 Pd3 Pd4 -131.8(4)
Pd36 Pd1 Pd3 Pd4 164.30(7)
Pd27 Pd1 Pd3 Pd4 159.62(5)
Pd8 Pd1 Pd3 Pd4 53.60(4)
Pd12 Pd1 Pd3 Pd4 95.88(4)
Pd30 Pd1 Pd3 Pd4 0.35(4)
Pd28 Pd1 Pd3 Pd4 67.20(7)
Pd32 Pd1 Pd3 Pd4 -141.66(5)
Pd2 Pd1 Pd3 Pd4 111.39(4)
C11 Pd1 Pd3 Pd11 -62.5(4)
C13 Pd1 Pd3 Pd11 -142.1(4)
Pd4 Pd1 Pd3 Pd11 -10.26(4)
Pd36 Pd1 Pd3 Pd11 154.03(5)
Pd27 Pd1 Pd3 Pd11 149.35(5)
Pd8 Pd1 Pd3 Pd11 43.34(5)
Pd12 Pd1 Pd3 Pd11 85.62(4)
Pd30 Pd1 Pd3 Pd11 -9.91(6)
Pd28 Pd1 Pd3 Pd11 56.94(8)
Pd32 Pd1 Pd3 Pd11 -151.92(5)
Pd2 Pd1 Pd3 Pd11 101.13(4)
C13 Pd1 Pd4 C11 14.0(7)
Pd36 Pd1 Pd4 C11 129.0(5)
Pd27 Pd1 Pd4 C11 -116.7(5)
Pd8 Pd1 Pd4 C11 153.2(5)
Pd12 Pd1 Pd4 C11 -147.5(5)
Pd30 Pd1 Pd4 C11 87.1(5)
Pd28 Pd1 Pd4 C11 119.9(5)
Pd3 Pd1 Pd4 C11 -93.2(5)
Pd32 Pd1 Pd4 C11 -64.2(5)
Pd2 Pd1 Pd4 C11 175.9(5)
C11 Pd1 Pd4 C10 32.8(8)
C13 Pd1 Pd4 C10 46.8(9)
Pd36 Pd1 Pd4 C10 161.8(7)
Pd27 Pd1 Pd4 C10 -83.9(7)
Pd8 Pd1 Pd4 C10 -174.0(7)
Pd12 Pd1 Pd4 C10 -114.7(7)
Pd30 Pd1 Pd4 C10 119.9(7)
Pd28 Pd1 Pd4 C10 152.7(7)
Pd3 Pd1 Pd4 C10 -60.4(7)
Pd32 Pd1 Pd4 C10 -31.4(7)
Pd2 Pd1 Pd4 C10 -151.3(7)
C11 Pd1 Pd4 Pd11 106.7(5)
C13 Pd1 Pd4 Pd11 120.7(5)
Pd36 Pd1 Pd4 Pd11 -124.29(16)
Pd27 Pd1 Pd4 Pd11 -9.96(9)
Pd8 Pd1 Pd4 Pd11 -100.01(6)
Pd12 Pd1 Pd4 Pd11 -40.76(6)
Pd30 Pd1 Pd4 Pd11 -166.15(6)
Pd28 Pd1 Pd4 Pd11 -133.32(5)
Pd3 Pd1 Pd4 Pd11 13.52(5)
Pd32 Pd1 Pd4 Pd11 42.55(7)
Pd2 Pd1 Pd4 Pd11 -77.39(7)
C11 Pd1 Pd4 Pd7 178.4(5)
C13 Pd1 Pd4 Pd7 -167.6(5)
Pd36 Pd1 Pd4 Pd7 -52.62(19)
Pd27 Pd1 Pd4 Pd7 61.71(7)
Pd8 Pd1 Pd4 Pd7 -28.34(5)
Pd12 Pd1 Pd4 Pd7 30.91(5)
Pd30 Pd1 Pd4 Pd7 -94.48(5)
Pd28 Pd1 Pd4 Pd7 -61.64(6)
Pd3 Pd1 Pd4 Pd7 85.20(5)
Pd32 Pd1 Pd4 Pd7 114.22(5)
Pd2 Pd1 Pd4 Pd7 -5.72(7)
C11 Pd1 Pd4 Pd8 -153.2(5)
C13 Pd1 Pd4 Pd8 -139.3(5)
Pd36 Pd1 Pd4 Pd8 -24.28(17)
Pd27 Pd1 Pd4 Pd8 90.05(5)
Pd12 Pd1 Pd4 Pd8 59.25(3)
Pd30 Pd1 Pd4 Pd8 -66.13(3)
Pd28 Pd1 Pd4 Pd8 -33.30(4)
Pd3 Pd1 Pd4 Pd8 113.54(4)
Pd32 Pd1 Pd4 Pd8 142.56(4)
Pd2 Pd1 Pd4 Pd8 22.63(4)
C11 Pd1 Pd4 Pd3 93.2(5)
C13 Pd1 Pd4 Pd3 107.2(5)
Pd36 Pd1 Pd4 Pd3 -137.82(18)
Pd27 Pd1 Pd4 Pd3 -23.49(5)
Pd8 Pd1 Pd4 Pd3 -113.54(4)
Pd12 Pd1 Pd4 Pd3 -54.29(3)
Pd30 Pd1 Pd4 Pd3 -179.67(4)
Pd28 Pd1 Pd4 Pd3 -146.84(4)
Pd32 Pd1 Pd4 Pd3 29.02(4)
Pd2 Pd1 Pd4 Pd3 -90.91(5)
C11 Pd1 Pd4 Pd25 -103.2(5)
C13 Pd1 Pd4 Pd25 -89.3(6)
Pd36 Pd1 Pd4 Pd25 25.7(4)
Pd27 Pd1 Pd4 Pd25 140.1(2)
Pd8 Pd1 Pd4 Pd25 50.0(2)
Pd12 Pd1 Pd4 Pd25 109.3(2)
Pd30 Pd1 Pd4 Pd25 -16.1(2)
Pd28 Pd1 Pd4 Pd25 16.7(3)
Pd3 Pd1 Pd4 Pd25 163.5(2)
Pd32 Pd1 Pd4 Pd25 -167.4(2)
Pd2 Pd1 Pd4 Pd25 72.6(2)
C11 Pd1 Pd4 Pd18 -116.6(5)
C13 Pd1 Pd4 Pd18 -102.7(5)
Pd36 Pd1 Pd4 Pd18 12.32(19)
Pd27 Pd1 Pd4 Pd18 126.65(5)
Pd8 Pd1 Pd4 Pd18 36.60(4)
Pd12 Pd1 Pd4 Pd18 95.85(4)
Pd30 Pd1 Pd4 Pd18 -29.53(4)
Pd28 Pd1 Pd4 Pd18 3.30(5)
Pd3 Pd1 Pd4 Pd18 150.14(5)
Pd32 Pd1 Pd4 Pd18 179.16(4)
Pd2 Pd1 Pd4 Pd18 59.22(6)
C11 Pd1 Pd4 Pd30 -87.1(5)
C13 Pd1 Pd4 Pd30 -73.1(5)
Pd36 Pd1 Pd4 Pd30 41.85(17)
Pd27 Pd1 Pd4 Pd30 156.18(6)
Pd8 Pd1 Pd4 Pd30 66.13(3)
Pd12 Pd1 Pd4 Pd30 125.39(4)
Pd28 Pd1 Pd4 Pd30 32.83(3)
Pd3 Pd1 Pd4 Pd30 179.67(4)
Pd32 Pd1 Pd4 Pd30 -151.31(4)
Pd2 Pd1 Pd4 Pd30 88.76(4)
C12 Pd3 Pd4 C11 -35.9(5)
C27 Pd3 Pd4 C11 -165.6(6)
Pd12 Pd3 Pd4 C11 111.7(4)
Pd32 Pd3 Pd4 C11 13.6(4)
Pd22 Pd3 Pd4 C11 115.7(4)
Pd10 Pd3 Pd4 C11 170.3(4)
Pd11 Pd3 Pd4 C11 -141.7(4)
Pd1 Pd3 Pd4 C11 49.8(4)
C12 Pd3 Pd4 C10 61.7(6)
C27 Pd3 Pd4 C10 -68.0(7)
Pd12 Pd3 Pd4 C10 -150.7(4)
Pd32 Pd3 Pd4 C10 111.2(4)
Pd22 Pd3 Pd4 C10 -146.7(4)
Pd10 Pd3 Pd4 C10 -92.1(4)
Pd11 Pd3 Pd4 C10 -44.1(4)
Pd1 Pd3 Pd4 C10 147.4(4)
C12 Pd3 Pd4 Pd1 -85.7(4)
C27 Pd3 Pd4 Pd1 144.7(5)
Pd12 Pd3 Pd4 Pd1 61.88(4)
Pd32 Pd3 Pd4 Pd1 -36.21(4)
Pd22 Pd3 Pd4 Pd1 65.93(7)
Pd10 Pd3 Pd4 Pd1 120.56(4)
Pd11 Pd3 Pd4 Pd1 168.55(4)
C12 Pd3 Pd4 Pd11 105.8(4)
C27 Pd3 Pd4 Pd11 -23.9(5)
Pd12 Pd3 Pd4 Pd11 -106.67(4)
Pd32 Pd3 Pd4 Pd11 155.24(5)
Pd22 Pd3 Pd4 Pd11 -102.61(7)
Pd10 Pd3 Pd4 Pd11 -47.99(4)
Pd1 Pd3 Pd4 Pd11 -168.55(4)
C12 Pd3 Pd4 Pd7 154.5(4)
C27 Pd3 Pd4 Pd7 24.9(5)
Pd12 Pd3 Pd4 Pd7 -57.90(4)
Pd32 Pd3 Pd4 Pd7 -155.99(4)
Pd22 Pd3 Pd4 Pd7 -53.84(8)
Pd10 Pd3 Pd4 Pd7 0.78(4)
Pd11 Pd3 Pd4 Pd7 48.77(4)
Pd1 Pd3 Pd4 Pd7 -119.78(4)
C12 Pd3 Pd4 Pd8 -140.8(4)
C27 Pd3 Pd4 Pd8 89.5(5)
Pd12 Pd3 Pd4 Pd8 6.71(4)
Pd32 Pd3 Pd4 Pd8 -91.38(5)
Pd22 Pd3 Pd4 Pd8 10.77(8)
Pd10 Pd3 Pd4 Pd8 65.39(4)
Pd11 Pd3 Pd4 Pd8 113.38(4)
Pd1 Pd3 Pd4 Pd8 -55.17(4)
C12 Pd3 Pd4 Pd25 98.2(4)
C27 Pd3 Pd4 Pd25 -31.4(5)
Pd12 Pd3 Pd4 Pd25 -114.22(5)
Pd32 Pd3 Pd4 Pd25 147.69(5)
Pd22 Pd3 Pd4 Pd25 -110.16(7)
Pd10 Pd3 Pd4 Pd25 -55.54(6)
Pd11 Pd3 Pd4 Pd25 -7.55(5)
Pd1 Pd3 Pd4 Pd25 -176.10(6)
C12 Pd3 Pd4 Pd18 178.8(4)
C27 Pd3 Pd4 Pd18 49.2(5)
Pd12 Pd3 Pd4 Pd18 -33.61(10)
Pd32 Pd3 Pd4 Pd18 -131.71(9)
Pd22 Pd3 Pd4 Pd18 -29.56(14)
Pd10 Pd3 Pd4 Pd18 25.07(11)
Pd11 Pd3 Pd4 Pd18 73.06(10)
Pd1 Pd3 Pd4 Pd18 -95.49(10)
C12 Pd3 Pd4 Pd30 -86.1(4)
C27 Pd3 Pd4 Pd30 144.2(5)
Pd12 Pd3 Pd4 Pd30 61.46(6)
Pd32 Pd3 Pd4 Pd30 -36.63(7)
Pd22 Pd3 Pd4 Pd30 65.52(9)
Pd10 Pd3 Pd4 Pd30 120.14(6)
Pd11 Pd3 Pd4 Pd30 168.13(6)
Pd1 Pd3 Pd4 Pd30 -0.42(5)
C11 Pd4 Pd7 C300 -4.3(18)
C10 Pd4 Pd7 C300 149.1(5)
Pd1 Pd4 Pd7 C300 -10.4(4)
Pd11 Pd4 Pd7 C300 112.1(4)
Pd8 Pd4 Pd7 C300 -38.1(4)
Pd3 Pd4 Pd7 C300 60.1(4)
Pd25 Pd4 Pd7 C300 -176.7(4)
Pd18 Pd4 Pd7 C300 -106.8(4)
Pd30 Pd4 Pd7 C300 -79.6(4)
C11 Pd4 Pd7 Pd11 -116.4(18)
C10 Pd4 Pd7 Pd11 37.1(4)
Pd1 Pd4 Pd7 Pd11 -122.43(6)
Pd8 Pd4 Pd7 Pd11 -150.19(4)
Pd3 Pd4 Pd7 Pd11 -51.96(4)
Pd25 Pd4 Pd7 Pd11 71.25(4)
Pd18 Pd4 Pd7 Pd11 141.08(4)
Pd30 Pd4 Pd7 Pd11 168.28(5)
C11 Pd4 Pd7 Pd19 -20.3(18)
C10 Pd4 Pd7 Pd19 133.1(4)
Pd1 Pd4 Pd7 Pd19 -26.36(7)
Pd11 Pd4 Pd7 Pd19 96.08(5)
Pd8 Pd4 Pd7 Pd19 -54.11(5)
Pd3 Pd4 Pd7 Pd19 44.11(5)
Pd25 Pd4 Pd7 Pd19 167.32(6)
Pd18 Pd4 Pd7 Pd19 -122.85(5)
Pd30 Pd4 Pd7 Pd19 -95.65(5)
C11 Pd4 Pd7 Pd25 172.4(18)
C10 Pd4 Pd7 Pd25 -34.2(4)
Pd1 Pd4 Pd7 Pd25 166.32(6)
Pd11 Pd4 Pd7 Pd25 -71.25(4)
Pd8 Pd4 Pd7 Pd25 138.57(4)
Pd3 Pd4 Pd7 Pd25 -123.21(4)
Pd18 Pd4 Pd7 Pd25 69.83(4)
Pd30 Pd4 Pd7 Pd25 97.03(4)
C11 Pd4 Pd7 Pd15 -163.1(18)
C10 Pd4 Pd7 Pd15 -9.7(4)
Pd1 Pd4 Pd7 Pd15 -169.20(5)
Pd11 Pd4 Pd7 Pd15 -46.77(5)
Pd8 Pd4 Pd7 Pd15 163.04(5)
Pd3 Pd4 Pd7 Pd15 -98.73(5)
Pd25 Pd4 Pd7 Pd15 24.48(5)
Pd18 Pd4 Pd7 Pd15 94.31(5)
Pd30 Pd4 Pd7 Pd15 121.51(5)
C11 Pd4 Pd7 Pd18 102.5(18)
C10 Pd4 Pd7 Pd18 -104.0(4)
Pd1 Pd4 Pd7 Pd18 96.49(5)
Pd11 Pd4 Pd7 Pd18 -141.08(4)
Pd8 Pd4 Pd7 Pd18 68.73(3)
Pd3 Pd4 Pd7 Pd18 166.96(4)
Pd25 Pd4 Pd7 Pd18 -69.83(4)
Pd30 Pd4 Pd7 Pd18 27.20(4)
C11 Pd4 Pd7 Pd17 75.2(18)
C10 Pd4 Pd7 Pd17 -131.4(4)
Pd1 Pd4 Pd7 Pd17 69.15(19)
Pd11 Pd4 Pd7 Pd17 -168.42(19)
Pd8 Pd4 Pd7 Pd17 41.40(18)
Pd3 Pd4 Pd7 Pd17 139.62(17)
Pd25 Pd4 Pd7 Pd17 -97.17(18)
Pd18 Pd4 Pd7 Pd17 -27.34(18)
Pd30 Pd4 Pd7 Pd17 -0.14(19)
C11 Pd4 Pd7 Pd5 60.5(18)
C10 Pd4 Pd7 Pd5 -146.0(4)
Pd1 Pd4 Pd7 Pd5 54.49(6)
Pd11 Pd4 Pd7 Pd5 176.92(5)
Pd8 Pd4 Pd7 Pd5 26.74(4)
Pd3 Pd4 Pd7 Pd5 124.96(4)
Pd25 Pd4 Pd7 Pd5 -111.83(5)
Pd18 Pd4 Pd7 Pd5 -42.00(4)
Pd30 Pd4 Pd7 Pd5 -14.80(5)
C11 Pd4 Pd7 Pd29 -91.5(18)
C10 Pd4 Pd7 Pd29 61.9(4)
Pd1 Pd4 Pd7 Pd29 -97.61(6)
Pd11 Pd4 Pd7 Pd29 24.83(5)
Pd8 Pd4 Pd7 Pd29 -125.36(5)
Pd3 Pd4 Pd7 Pd29 -27.13(6)
Pd25 Pd4 Pd7 Pd29 96.08(5)
Pd18 Pd4 Pd7 Pd29 165.91(6)
Pd30 Pd4 Pd7 Pd29 -166.89(4)
C11 Pd4 Pd7 Pd8 33.8(18)
C10 Pd4 Pd7 Pd8 -172.8(4)
Pd1 Pd4 Pd7 Pd8 27.75(5)
Pd11 Pd4 Pd7 Pd8 150.19(4)
Pd3 Pd4 Pd7 Pd8 98.22(4)
Pd25 Pd4 Pd7 Pd8 -138.57(4)
Pd18 Pd4 Pd7 Pd8 -68.73(3)
Pd30 Pd4 Pd7 Pd8 -41.53(4)
C11 Pd4 Pd7 Pd6 135.3(18)
C10 Pd4 Pd7 Pd6 -71.3(4)
Pd1 Pd4 Pd7 Pd6 129.26(5)
Pd11 Pd4 Pd7 Pd6 -108.31(5)
Pd8 Pd4 Pd7 Pd6 101.50(4)
Pd3 Pd4 Pd7 Pd6 -160.27(4)
Pd25 Pd4 Pd7 Pd6 -37.06(4)
Pd18 Pd4 Pd7 Pd6 32.77(4)
Pd30 Pd4 Pd7 Pd6 59.97(5)
C6 Pd5 Pd7 C300 -139.5(6)
C7 Pd5 Pd7 C300 61.5(10)
Pd17 Pd5 Pd7 C300 -117.9(4)
Pd8 Pd5 Pd7 C300 39.1(4)
Pd24 Pd5 Pd7 C300 13.4(4)
Pd35 Pd5 Pd7 C300 -54.2(4)
Pd9 Pd5 Pd7 C300 78.8(4)
Pd18 Pd5 Pd7 C300 108.8(4)
C6 Pd5 Pd7 Pd11 168.2(5)
C7 Pd5 Pd7 Pd11 9.1(10)
Pd17 Pd5 Pd7 Pd11 -170.2(3)
Pd8 Pd5 Pd7 Pd11 -13.2(3)
Pd24 Pd5 Pd7 Pd11 -38.9(3)
Pd35 Pd5 Pd7 Pd11 -106.5(3)
Pd9 Pd5 Pd7 Pd11 26.5(3)
Pd18 Pd5 Pd7 Pd11 56.5(3)
C6 Pd5 Pd7 Pd19 -91.8(4)
C7 Pd5 Pd7 Pd19 109.2(9)
Pd17 Pd5 Pd7 Pd19 -70.23(4)
Pd8 Pd5 Pd7 Pd19 86.83(4)
Pd24 Pd5 Pd7 Pd19 61.14(5)
Pd35 Pd5 Pd7 Pd19 -6.50(4)
Pd9 Pd5 Pd7 Pd19 126.51(4)
Pd18 Pd5 Pd7 Pd19 156.47(4)
C6 Pd5 Pd7 Pd25 86.7(4)
C7 Pd5 Pd7 Pd25 -72.4(9)
Pd17 Pd5 Pd7 Pd25 108.21(5)
Pd8 Pd5 Pd7 Pd25 -94.72(5)
Pd24 Pd5 Pd7 Pd25 -120.41(5)
Pd35 Pd5 Pd7 Pd25 171.95(4)
Pd9 Pd5 Pd7 Pd25 -55.04(6)
Pd18 Pd5 Pd7 Pd25 -25.08(4)
C6 Pd5 Pd7 Pd4 153.9(4)
C7 Pd5 Pd7 Pd4 -5.1(9)
Pd17 Pd5 Pd7 Pd4 175.49(5)
Pd8 Pd5 Pd7 Pd4 -27.44(4)
Pd24 Pd5 Pd7 Pd4 -53.13(6)
Pd35 Pd5 Pd7 Pd4 -120.77(4)
Pd9 Pd5 Pd7 Pd4 12.24(6)
Pd18 Pd5 Pd7 Pd4 42.20(4)
C6 Pd5 Pd7 Pd15 13.9(4)
C7 Pd5 Pd7 Pd15 -145.1(9)
Pd17 Pd5 Pd7 Pd15 35.46(5)
Pd8 Pd5 Pd7 Pd15 -167.47(5)
Pd24 Pd5 Pd7 Pd15 166.84(5)
Pd35 Pd5 Pd7 Pd15 99.20(5)
Pd9 Pd5 Pd7 Pd15 -127.79(5)
Pd18 Pd5 Pd7 Pd15 -97.83(5)
C6 Pd5 Pd7 Pd18 111.7(4)
C7 Pd5 Pd7 Pd18 -47.3(9)
Pd17 Pd5 Pd7 Pd18 133.29(4)
Pd8 Pd5 Pd7 Pd18 -69.64(4)
Pd24 Pd5 Pd7 Pd18 -95.33(5)
Pd35 Pd5 Pd7 Pd18 -162.97(5)
Pd9 Pd5 Pd7 Pd18 -29.96(4)
C6 Pd5 Pd7 Pd17 -21.5(4)
C7 Pd5 Pd7 Pd17 179.4(9)
Pd8 Pd5 Pd7 Pd17 157.06(5)
Pd24 Pd5 Pd7 Pd17 131.37(6)
Pd35 Pd5 Pd7 Pd17 63.74(4)
Pd9 Pd5 Pd7 Pd17 -163.25(5)
Pd18 Pd5 Pd7 Pd17 -133.29(4)
C6 Pd5 Pd7 Pd29 -51.4(4)
C7 Pd5 Pd7 Pd29 149.5(9)
Pd17 Pd5 Pd7 Pd29 -29.87(5)
Pd8 Pd5 Pd7 Pd29 127.20(5)
Pd24 Pd5 Pd7 Pd29 101.51(5)
Pd35 Pd5 Pd7 Pd29 33.87(6)
Pd9 Pd5 Pd7 Pd29 166.88(4)
Pd18 Pd5 Pd7 Pd29 -163.16(5)
C6 Pd5 Pd7 Pd8 -178.6(4)
C7 Pd5 Pd7 Pd8 22.3(9)
Pd17 Pd5 Pd7 Pd8 -157.06(5)
Pd24 Pd5 Pd7 Pd8 -25.69(4)
Pd35 Pd5 Pd7 Pd8 -93.33(4)
Pd9 Pd5 Pd7 Pd8 39.68(4)
Pd18 Pd5 Pd7 Pd8 69.64(4)
C6 Pd5 Pd7 Pd6 50.0(4)
C7 Pd5 Pd7 Pd6 -109.0(9)
Pd17 Pd5 Pd7 Pd6 71.57(4)
Pd8 Pd5 Pd7 Pd6 -131.37(4)
Pd24 Pd5 Pd7 Pd6 -157.06(5)
Pd35 Pd5 Pd7 Pd6 135.30(4)
Pd9 Pd5 Pd7 Pd6 -91.69(4)
Pd18 Pd5 Pd7 Pd6 -61.73(3)
C20 Pd6 Pd7 C300 -140.3(7)
C22 Pd6 Pd7 C300 91.0(7)
P3 Pd6 Pd7 C300 -8.6(6)
Pd15 Pd6 Pd7 C300 -154.4(6)
Pd18 Pd6 Pd7 C300 54.1(6)
Pd25 Pd6 Pd7 C300 127.4(6)
Pd17 Pd6 Pd7 C300 -76.3(6)
C20 Pd6 Pd7 Pd11 64.9(4)
C22 Pd6 Pd7 Pd11 -63.8(3)
P3 Pd6 Pd7 Pd11 -163.4(2)
Pd15 Pd6 Pd7 Pd11 50.81(5)
Pd18 Pd6 Pd7 Pd11 -100.69(5)
Pd25 Pd6 Pd7 Pd11 -27.42(4)
Pd17 Pd6 Pd7 Pd11 128.86(5)
C20 Pd6 Pd7 Pd19 -77.0(4)
C22 Pd6 Pd7 Pd19 154.3(3)
P3 Pd6 Pd7 Pd19 54.6(3)
Pd15 Pd6 Pd7 Pd19 -91.15(6)
Pd18 Pd6 Pd7 Pd19 117.35(6)
Pd25 Pd6 Pd7 Pd19 -169.38(6)
Pd17 Pd6 Pd7 Pd19 -13.09(5)
C20 Pd6 Pd7 Pd25 92.3(4)
C22 Pd6 Pd7 Pd25 -36.4(3)
P3 Pd6 Pd7 Pd25 -136.0(3)
Pd15 Pd6 Pd7 Pd25 78.23(4)
Pd18 Pd6 Pd7 Pd25 -73.27(4)
Pd17 Pd6 Pd7 Pd25 156.29(5)
C20 Pd6 Pd7 Pd4 130.5(4)
C22 Pd6 Pd7 Pd4 1.8(3)
P3 Pd6 Pd7 Pd4 -97.8(3)
Pd15 Pd6 Pd7 Pd4 116.43(5)
Pd18 Pd6 Pd7 Pd4 -35.08(4)
Pd25 Pd6 Pd7 Pd4 38.19(4)
Pd17 Pd6 Pd7 Pd4 -165.52(5)
C20 Pd6 Pd7 Pd15 14.1(4)
C22 Pd6 Pd7 Pd15 -114.6(3)
P3 Pd6 Pd7 Pd15 145.8(3)
Pd18 Pd6 Pd7 Pd15 -151.51(5)
Pd25 Pd6 Pd7 Pd15 -78.23(4)
Pd17 Pd6 Pd7 Pd15 78.05(4)
C20 Pd6 Pd7 Pd18 165.6(4)
C22 Pd6 Pd7 Pd18 36.9(3)
P3 Pd6 Pd7 Pd18 -62.7(3)
Pd15 Pd6 Pd7 Pd18 151.51(5)
Pd25 Pd6 Pd7 Pd18 73.27(4)
Pd17 Pd6 Pd7 Pd18 -130.44(4)
C20 Pd6 Pd7 Pd17 -63.9(4)
C22 Pd6 Pd7 Pd17 167.4(3)
P3 Pd6 Pd7 Pd17 67.7(3)
Pd15 Pd6 Pd7 Pd17 -78.05(4)
Pd18 Pd6 Pd7 Pd17 130.44(4)
Pd25 Pd6 Pd7 Pd17 -156.29(5)
C20 Pd6 Pd7 Pd5 -125.7(4)
C22 Pd6 Pd7 Pd5 105.6(3)
P3 Pd6 Pd7 Pd5 5.9(3)
Pd15 Pd6 Pd7 Pd5 -139.81(4)
Pd18 Pd6 Pd7 Pd5 68.69(4)
Pd25 Pd6 Pd7 Pd5 141.96(4)
Pd17 Pd6 Pd7 Pd5 -61.76(3)
C20 Pd6 Pd7 Pd29 -11.2(4)
C22 Pd6 Pd7 Pd29 -139.9(3)
P3 Pd6 Pd7 Pd29 120.5(3)
Pd15 Pd6 Pd7 Pd29 -25.27(4)
Pd18 Pd6 Pd7 Pd29 -176.78(5)
Pd25 Pd6 Pd7 Pd29 -103.51(5)
Pd17 Pd6 Pd7 Pd29 52.78(4)
C20 Pd6 Pd7 Pd8 -167.2(4)
C22 Pd6 Pd7 Pd8 64.1(3)
P3 Pd6 Pd7 Pd8 -35.5(3)
Pd15 Pd6 Pd7 Pd8 178.74(5)
Pd18 Pd6 Pd7 Pd8 27.23(4)
Pd25 Pd6 Pd7 Pd8 100.51(5)
Pd17 Pd6 Pd7 Pd8 -103.21(4)
C6 Pd5 Pd8 C300 -33(2)
C7 Pd5 Pd8 C300 149.8(5)
Pd17 Pd5 Pd8 C300 -16.6(4)
Pd24 Pd5 Pd8 C300 113.4(4)
Pd35 Pd5 Pd8 C300 59.8(4)
Pd9 Pd5 Pd8 C300 -174.9(4)
Pd7 Pd5 Pd8 C300 -39.6(4)
Pd18 Pd5 Pd8 C300 -105.9(4)
C6 Pd5 Pd8 Pd12 -50.6(19)
C7 Pd5 Pd8 Pd12 132.5(4)
Pd17 Pd5 Pd8 Pd12 -33.92(7)
Pd24 Pd5 Pd8 Pd12 96.14(5)
Pd35 Pd5 Pd8 Pd12 42.49(5)
Pd9 Pd5 Pd8 Pd12 167.78(5)
Pd7 Pd5 Pd8 Pd12 -56.86(4)
Pd18 Pd5 Pd8 Pd12 -123.19(5)
C6 Pd5 Pd8 Pd24 -146.7(19)
C7 Pd5 Pd8 Pd24 36.4(4)
Pd17 Pd5 Pd8 Pd24 -130.07(6)
Pd35 Pd5 Pd8 Pd24 -53.66(4)
Pd9 Pd5 Pd8 Pd24 71.64(4)
Pd7 Pd5 Pd8 Pd24 -153.00(4)
Pd18 Pd5 Pd8 Pd24 140.67(4)
C6 Pd5 Pd8 Pd28 168.2(19)
C7 Pd5 Pd8 Pd28 -8.7(4)
Pd17 Pd5 Pd8 Pd28 -175.13(5)
Pd24 Pd5 Pd8 Pd28 -45.06(5)
Pd35 Pd5 Pd8 Pd28 -98.72(5)
Pd9 Pd5 Pd8 Pd28 26.57(5)
Pd7 Pd5 Pd8 Pd28 161.93(5)
Pd18 Pd5 Pd8 Pd28 95.60(5)
C6 Pd5 Pd8 Pd9 141.7(19)
C7 Pd5 Pd8 Pd9 -35.3(4)
Pd17 Pd5 Pd8 Pd9 158.29(6)
Pd24 Pd5 Pd8 Pd9 -71.64(4)
Pd35 Pd5 Pd8 Pd9 -125.29(4)
Pd7 Pd5 Pd8 Pd9 135.36(4)
Pd18 Pd5 Pd8 Pd9 69.03(4)
C6 Pd5 Pd8 Pd4 33.8(19)
C7 Pd5 Pd8 Pd4 -143.2(4)
Pd17 Pd5 Pd8 Pd4 50.39(6)
Pd24 Pd5 Pd8 Pd4 -179.54(5)
Pd35 Pd5 Pd8 Pd4 126.81(4)
Pd9 Pd5 Pd8 Pd4 -107.90(5)
Pd7 Pd5 Pd8 Pd4 27.46(4)
Pd18 Pd5 Pd8 Pd4 -38.87(4)
C6 Pd5 Pd8 Pd1 38(2)
C7 Pd5 Pd8 Pd1 -139.1(4)
Pd17 Pd5 Pd8 Pd1 54.5(2)
Pd24 Pd5 Pd8 Pd1 -175.5(2)
Pd35 Pd5 Pd8 Pd1 130.9(2)
Pd9 Pd5 Pd8 Pd1 -103.8(2)
Pd7 Pd5 Pd8 Pd1 31.5(2)
Pd18 Pd5 Pd8 Pd1 -34.8(2)
C6 Pd5 Pd8 Pd18 72.6(19)
C7 Pd5 Pd8 Pd18 -104.3(4)
Pd17 Pd5 Pd8 Pd18 89.26(5)
Pd24 Pd5 Pd8 Pd18 -140.67(4)
Pd35 Pd5 Pd8 Pd18 165.68(5)
Pd9 Pd5 Pd8 Pd18 -69.03(4)
Pd7 Pd5 Pd8 Pd18 66.33(3)
C6 Pd5 Pd8 Pd30 105.1(19)
C7 Pd5 Pd8 Pd30 -71.8(4)
Pd17 Pd5 Pd8 Pd30 121.77(5)
Pd24 Pd5 Pd8 Pd30 -108.17(5)
Pd35 Pd5 Pd8 Pd30 -161.82(4)
Pd9 Pd5 Pd8 Pd30 -36.53(4)
Pd7 Pd5 Pd8 Pd30 98.83(4)
Pd18 Pd5 Pd8 Pd30 32.50(4)
C6 Pd5 Pd8 Pd2 -120.2(19)
C7 Pd5 Pd8 Pd2 62.8(4)
Pd17 Pd5 Pd8 Pd2 -103.60(6)
Pd24 Pd5 Pd8 Pd2 26.47(5)
Pd35 Pd5 Pd8 Pd2 -27.19(6)
Pd9 Pd5 Pd8 Pd2 98.11(5)
Pd7 Pd5 Pd8 Pd2 -126.54(5)
Pd18 Pd5 Pd8 Pd2 167.13(6)
C6 Pd5 Pd8 Pd7 6.3(19)
C7 Pd5 Pd8 Pd7 -170.6(4)
Pd17 Pd5 Pd8 Pd7 22.93(5)
Pd24 Pd5 Pd8 Pd7 153.00(4)
Pd35 Pd5 Pd8 Pd7 99.35(4)
Pd9 Pd5 Pd8 Pd7 -135.36(4)
Pd18 Pd5 Pd8 Pd7 -66.33(3)
C11 Pd4 Pd8 C300 -134.0(5)
C10 Pd4 Pd8 C300 57.4(11)
Pd1 Pd4 Pd8 C300 -113.4(4)
Pd11 Pd4 Pd8 C300 11.7(4)
Pd7 Pd4 Pd8 C300 39.4(4)
Pd3 Pd4 Pd8 C300 -52.2(4)
Pd25 Pd4 Pd8 C300 76.3(4)
Pd18 Pd4 Pd8 C300 107.1(4)
Pd30 Pd4 Pd8 C300 170.9(4)
C11 Pd4 Pd8 Pd12 -88.4(4)
C10 Pd4 Pd8 Pd12 103.0(10)
Pd1 Pd4 Pd8 Pd12 -67.79(4)
Pd11 Pd4 Pd8 Pd12 57.29(5)
Pd7 Pd4 Pd8 Pd12 84.98(4)
Pd3 Pd4 Pd8 Pd12 -6.65(4)
Pd25 Pd4 Pd8 Pd12 121.87(5)
Pd18 Pd4 Pd8 Pd12 152.70(4)
Pd30 Pd4 Pd8 Pd12 -143.52(4)
C11 Pd4 Pd8 Pd24 155.4(5)
C10 Pd4 Pd8 Pd24 -13.1(11)
Pd1 Pd4 Pd8 Pd24 176.1(3)
Pd11 Pd4 Pd8 Pd24 -58.8(4)
Pd7 Pd4 Pd8 Pd24 -31.1(3)
Pd3 Pd4 Pd8 Pd24 -122.8(3)
Pd25 Pd4 Pd8 Pd24 5.8(4)
Pd18 Pd4 Pd8 Pd24 36.6(3)
Pd30 Pd4 Pd8 Pd24 100.4(3)
C11 Pd4 Pd8 Pd28 20.8(4)
C10 Pd4 Pd8 Pd28 -147.8(10)
Pd1 Pd4 Pd8 Pd28 41.44(4)
Pd11 Pd4 Pd8 Pd28 166.53(4)
Pd7 Pd4 Pd8 Pd28 -165.78(5)
Pd3 Pd4 Pd8 Pd28 102.58(5)
Pd25 Pd4 Pd8 Pd28 -128.89(5)
Pd18 Pd4 Pd8 Pd28 -98.06(5)
Pd30 Pd4 Pd8 Pd28 -34.29(4)
C11 Pd4 Pd8 Pd9 91.3(4)
C10 Pd4 Pd8 Pd9 -77.2(10)
Pd1 Pd4 Pd8 Pd9 111.98(5)
Pd11 Pd4 Pd8 Pd9 -122.93(5)
Pd7 Pd4 Pd8 Pd9 -95.24(5)
Pd3 Pd4 Pd8 Pd9 173.12(4)
Pd25 Pd4 Pd8 Pd9 -58.35(6)
Pd18 Pd4 Pd8 Pd9 -27.52(4)
Pd30 Pd4 Pd8 Pd9 36.25(4)
C11 Pd4 Pd8 Pd5 158.3(4)
C10 Pd4 Pd8 Pd5 -10.3(10)
Pd1 Pd4 Pd8 Pd5 178.96(5)
Pd11 Pd4 Pd8 Pd5 -55.96(6)
Pd7 Pd4 Pd8 Pd5 -28.27(4)
Pd3 Pd4 Pd8 Pd5 -119.91(5)
Pd25 Pd4 Pd8 Pd5 8.62(6)
Pd18 Pd4 Pd8 Pd5 39.45(4)
Pd30 Pd4 Pd8 Pd5 103.23(5)
C11 Pd4 Pd8 Pd1 -20.6(4)
C10 Pd4 Pd8 Pd1 170.8(10)
Pd11 Pd4 Pd8 Pd1 125.08(5)
Pd7 Pd4 Pd8 Pd1 152.77(4)
Pd3 Pd4 Pd8 Pd1 61.13(4)
Pd25 Pd4 Pd8 Pd1 -170.34(5)
Pd18 Pd4 Pd8 Pd1 -139.51(4)
Pd30 Pd4 Pd8 Pd1 -75.73(4)
C11 Pd4 Pd8 Pd18 118.9(4)
C10 Pd4 Pd8 Pd18 -49.7(10)
Pd1 Pd4 Pd8 Pd18 139.51(4)
Pd11 Pd4 Pd8 Pd18 -95.41(5)
Pd7 Pd4 Pd8 Pd18 -67.72(4)
Pd3 Pd4 Pd8 Pd18 -159.36(5)
Pd25 Pd4 Pd8 Pd18 -30.83(4)
Pd30 Pd4 Pd8 Pd18 63.78(3)
C11 Pd4 Pd8 Pd30 55.1(4)
C10 Pd4 Pd8 Pd30 -113.5(10)
Pd1 Pd4 Pd8 Pd30 75.73(4)
Pd11 Pd4 Pd8 Pd30 -159.19(5)
Pd7 Pd4 Pd8 Pd30 -131.50(4)
Pd3 Pd4 Pd8 Pd30 136.86(4)
Pd25 Pd4 Pd8 Pd30 -94.61(4)
Pd18 Pd4 Pd8 Pd30 -63.78(3)
C11 Pd4 Pd8 Pd2 -46.1(4)
C10 Pd4 Pd8 Pd2 145.3(10)
Pd1 Pd4 Pd8 Pd2 -25.47(5)
Pd11 Pd4 Pd8 Pd2 99.61(5)
Pd7 Pd4 Pd8 Pd2 127.30(5)
Pd3 Pd4 Pd8 Pd2 35.66(6)
Pd25 Pd4 Pd8 Pd2 164.19(4)
Pd18 Pd4 Pd8 Pd2 -164.98(5)
Pd30 Pd4 Pd8 Pd2 -101.20(5)
C11 Pd4 Pd8 Pd7 -173.4(4)
C10 Pd4 Pd8 Pd7 18.0(10)
Pd1 Pd4 Pd8 Pd7 -152.77(4)
Pd11 Pd4 Pd8 Pd7 -27.69(4)
Pd3 Pd4 Pd8 Pd7 -91.64(4)
Pd25 Pd4 Pd8 Pd7 36.89(4)
Pd18 Pd4 Pd8 Pd7 67.72(4)
Pd30 Pd4 Pd8 Pd7 131.50(4)
C11 Pd1 Pd8 C300 84.5(5)
C13 Pd1 Pd8 C300 -158.9(7)
Pd4 Pd1 Pd8 C300 64.0(4)
Pd36 Pd1 Pd8 C300 -122.9(4)
Pd27 Pd1 Pd8 C300 -56.9(4)
Pd12 Pd1 Pd8 C300 -25.9(4)
Pd30 Pd1 Pd8 C300 140.6(4)
Pd28 Pd1 Pd8 C300 -156.7(4)
Pd3 Pd1 Pd8 C300 13.8(4)
Pd32 Pd1 Pd8 C300 -4.6(4)
Pd2 Pd1 Pd8 C300 -91.9(4)
C11 Pd1 Pd8 Pd12 110.4(4)
C13 Pd1 Pd8 Pd12 -133.0(6)
Pd4 Pd1 Pd8 Pd12 89.97(4)
Pd36 Pd1 Pd8 Pd12 -97.01(4)
Pd27 Pd1 Pd8 Pd12 -30.95(4)
Pd30 Pd1 Pd8 Pd12 166.52(4)
Pd28 Pd1 Pd8 Pd12 -130.75(4)
Pd3 Pd1 Pd8 Pd12 39.71(3)
Pd32 Pd1 Pd8 Pd12 21.34(7)
Pd2 Pd1 Pd8 Pd12 -65.98(3)
C11 Pd1 Pd8 Pd24 -158.8(4)
C13 Pd1 Pd8 Pd24 -42.2(6)
Pd4 Pd1 Pd8 Pd24 -179.27(6)
Pd36 Pd1 Pd8 Pd24 -6.24(7)
Pd27 Pd1 Pd8 Pd24 59.82(7)
Pd12 Pd1 Pd8 Pd24 90.77(6)
Pd30 Pd1 Pd8 Pd24 -102.71(6)
Pd28 Pd1 Pd8 Pd24 -39.98(5)
Pd3 Pd1 Pd8 Pd24 130.48(6)
Pd32 Pd1 Pd8 Pd24 112.11(7)
Pd2 Pd1 Pd8 Pd24 24.79(5)
C11 Pd1 Pd8 Pd28 -118.8(4)
C13 Pd1 Pd8 Pd28 -2.3(6)
Pd4 Pd1 Pd8 Pd28 -139.29(4)
Pd36 Pd1 Pd8 Pd28 33.73(4)
Pd27 Pd1 Pd8 Pd28 99.80(4)
Pd12 Pd1 Pd8 Pd28 130.75(4)
Pd30 Pd1 Pd8 Pd28 -62.73(3)
Pd3 Pd1 Pd8 Pd28 170.46(4)
Pd32 Pd1 Pd8 Pd28 152.09(7)
Pd2 Pd1 Pd8 Pd28 64.77(3)
C11 Pd1 Pd8 Pd9 -80.8(4)
C13 Pd1 Pd8 Pd9 35.7(6)
Pd4 Pd1 Pd8 Pd9 -101.32(5)
Pd36 Pd1 Pd8 Pd9 71.70(6)
Pd27 Pd1 Pd8 Pd9 137.76(5)
Pd12 Pd1 Pd8 Pd9 168.71(6)
Pd30 Pd1 Pd8 Pd9 -24.77(4)
Pd28 Pd1 Pd8 Pd9 37.97(4)
Pd3 Pd1 Pd8 Pd9 -151.57(4)
Pd32 Pd1 Pd8 Pd9 -169.95(6)
Pd2 Pd1 Pd8 Pd9 102.73(5)
C11 Pd1 Pd8 Pd5 15.9(4)
C13 Pd1 Pd8 Pd5 132.5(6)
Pd4 Pd1 Pd8 Pd5 -4.5(2)
Pd36 Pd1 Pd8 Pd5 168.5(2)
Pd27 Pd1 Pd8 Pd5 -125.4(2)
Pd12 Pd1 Pd8 Pd5 -94.5(2)
Pd30 Pd1 Pd8 Pd5 72.0(2)
Pd28 Pd1 Pd8 Pd5 134.8(2)
Pd3 Pd1 Pd8 Pd5 -54.8(2)
Pd32 Pd1 Pd8 Pd5 -73.2(2)
Pd2 Pd1 Pd8 Pd5 -160.5(2)
C11 Pd1 Pd8 Pd4 20.5(4)
C13 Pd1 Pd8 Pd4 137.0(6)
Pd36 Pd1 Pd8 Pd4 173.02(5)
Pd27 Pd1 Pd8 Pd4 -120.91(5)
Pd12 Pd1 Pd8 Pd4 -89.97(4)
Pd30 Pd1 Pd8 Pd4 76.56(4)
Pd28 Pd1 Pd8 Pd4 139.29(4)
Pd3 Pd1 Pd8 Pd4 -50.25(3)
Pd32 Pd1 Pd8 Pd4 -68.63(7)
Pd2 Pd1 Pd8 Pd4 -155.94(4)
C11 Pd1 Pd8 Pd18 -16.1(4)
C13 Pd1 Pd8 Pd18 100.5(6)
Pd4 Pd1 Pd8 Pd18 -36.54(4)
Pd36 Pd1 Pd8 Pd18 136.48(4)
Pd27 Pd1 Pd8 Pd18 -157.45(4)
Pd12 Pd1 Pd8 Pd18 -126.50(5)
Pd30 Pd1 Pd8 Pd18 40.02(4)
Pd28 Pd1 Pd8 Pd18 102.75(4)
Pd3 Pd1 Pd8 Pd18 -86.79(4)
Pd32 Pd1 Pd8 Pd18 -105.16(7)
Pd2 Pd1 Pd8 Pd18 167.52(5)
C11 Pd1 Pd8 Pd30 -56.1(4)
C13 Pd1 Pd8 Pd30 60.5(6)
Pd4 Pd1 Pd8 Pd30 -76.56(4)
Pd36 Pd1 Pd8 Pd30 96.47(4)
Pd27 Pd1 Pd8 Pd30 162.53(5)
Pd12 Pd1 Pd8 Pd30 -166.52(4)
Pd28 Pd1 Pd8 Pd30 62.73(3)
Pd3 Pd1 Pd8 Pd30 -126.81(4)
Pd32 Pd1 Pd8 Pd30 -145.18(7)
Pd2 Pd1 Pd8 Pd30 127.50(4)
C11 Pd1 Pd8 Pd2 176.4(4)
C13 Pd1 Pd8 Pd2 -67.0(6)
Pd4 Pd1 Pd8 Pd2 155.94(4)
Pd36 Pd1 Pd8 Pd2 -31.03(4)
Pd27 Pd1 Pd8 Pd2 35.03(4)
Pd12 Pd1 Pd8 Pd2 65.98(3)
Pd30 Pd1 Pd8 Pd2 -127.50(4)
Pd28 Pd1 Pd8 Pd2 -64.77(3)
Pd3 Pd1 Pd8 Pd2 105.69(4)
Pd32 Pd1 Pd8 Pd2 87.32(7)
C11 Pd1 Pd8 Pd7 44.6(4)
C13 Pd1 Pd8 Pd7 161.1(6)
Pd4 Pd1 Pd8 Pd7 24.11(4)
Pd36 Pd1 Pd8 Pd7 -162.86(4)
Pd27 Pd1 Pd8 Pd7 -96.80(5)
Pd12 Pd1 Pd8 Pd7 -65.85(4)
Pd30 Pd1 Pd8 Pd7 100.67(4)
Pd28 Pd1 Pd8 Pd7 163.40(5)
Pd3 Pd1 Pd8 Pd7 -26.14(4)
Pd32 Pd1 Pd8 Pd7 -44.51(8)
Pd2 Pd1 Pd8 Pd7 -131.83(5)
C17 Pd2 Pd8 C300 -65.6(6)
C15 Pd2 Pd8 C300 160.6(7)
Pd23 Pd2 Pd8 C300 -40.3(4)
Pd36 Pd2 Pd8 C300 129.2(4)
Pd12 Pd2 Pd8 C300 26.2(4)
Pd28 Pd2 Pd8 C300 176.8(4)
Pd27 Pd2 Pd8 C300 66.4(4)
Pd21 Pd2 Pd8 C300 12.6(4)
Pd24 Pd2 Pd8 C300 -101.2(4)
Pd1 Pd2 Pd8 C300 98.6(4)
Pd14 Pd2 Pd8 C300 -138.7(4)
C17 Pd2 Pd8 Pd12 -91.8(5)
C15 Pd2 Pd8 Pd12 134.4(6)
Pd23 Pd2 Pd8 Pd12 -66.56(4)
Pd36 Pd2 Pd8 Pd12 102.97(4)
Pd28 Pd2 Pd8 Pd12 150.55(5)
Pd27 Pd2 Pd8 Pd12 40.23(4)
Pd21 Pd2 Pd8 Pd12 -13.58(4)
Pd24 Pd2 Pd8 Pd12 -127.45(4)
Pd1 Pd2 Pd8 Pd12 72.36(4)
Pd14 Pd2 Pd8 Pd12 -164.94(4)
C17 Pd2 Pd8 Pd24 35.6(5)
C15 Pd2 Pd8 Pd24 -98.1(6)
Pd23 Pd2 Pd8 Pd24 60.89(4)
Pd36 Pd2 Pd8 Pd24 -129.58(4)
Pd12 Pd2 Pd8 Pd24 127.45(4)
Pd28 Pd2 Pd8 Pd24 -82.00(4)
Pd27 Pd2 Pd8 Pd24 167.68(4)
Pd21 Pd2 Pd8 Pd24 113.87(5)
Pd1 Pd2 Pd8 Pd24 -160.19(4)
Pd14 Pd2 Pd8 Pd24 -37.50(3)
C17 Pd2 Pd8 Pd28 117.6(5)
C15 Pd2 Pd8 Pd28 -16.1(6)
Pd23 Pd2 Pd8 Pd28 142.89(4)
Pd36 Pd2 Pd8 Pd28 -47.58(4)
Pd12 Pd2 Pd8 Pd28 -150.55(5)
Pd27 Pd2 Pd8 Pd28 -110.32(4)
Pd21 Pd2 Pd8 Pd28 -164.13(5)
Pd24 Pd2 Pd8 Pd28 82.00(4)
Pd1 Pd2 Pd8 Pd28 -78.19(4)
Pd14 Pd2 Pd8 Pd28 44.50(3)
C17 Pd2 Pd8 Pd9 80.2(5)
C15 Pd2 Pd8 Pd9 -53.6(6)
Pd23 Pd2 Pd8 Pd9 105.46(5)
Pd36 Pd2 Pd8 Pd9 -85.01(5)
Pd12 Pd2 Pd8 Pd9 172.02(5)
Pd28 Pd2 Pd8 Pd9 -37.43(4)
Pd27 Pd2 Pd8 Pd9 -147.75(4)
Pd21 Pd2 Pd8 Pd9 158.44(4)
Pd24 Pd2 Pd8 Pd9 44.57(4)
Pd1 Pd2 Pd8 Pd9 -115.62(5)
Pd14 Pd2 Pd8 Pd9 7.08(5)
C17 Pd2 Pd8 Pd5 10.8(5)
C15 Pd2 Pd8 Pd5 -123.0(6)
Pd23 Pd2 Pd8 Pd5 36.08(5)
Pd36 Pd2 Pd8 Pd5 -154.39(5)
Pd12 Pd2 Pd8 Pd5 102.64(6)
Pd28 Pd2 Pd8 Pd5 -106.81(6)
Pd27 Pd2 Pd8 Pd5 142.87(5)
Pd21 Pd2 Pd8 Pd5 89.06(6)
Pd24 Pd2 Pd8 Pd5 -24.81(5)
Pd1 Pd2 Pd8 Pd5 175.00(6)
Pd14 Pd2 Pd8 Pd5 -62.31(5)
C17 Pd2 Pd8 Pd4 -141.2(5)
C15 Pd2 Pd8 Pd4 85.1(6)
Pd23 Pd2 Pd8 Pd4 -115.91(5)
Pd36 Pd2 Pd8 Pd4 53.62(6)
Pd12 Pd2 Pd8 Pd4 -49.35(5)
Pd28 Pd2 Pd8 Pd4 101.20(5)
Pd27 Pd2 Pd8 Pd4 -9.12(6)
Pd21 Pd2 Pd8 Pd4 -62.93(6)
Pd24 Pd2 Pd8 Pd4 -176.80(6)
Pd1 Pd2 Pd8 Pd4 23.01(4)
Pd14 Pd2 Pd8 Pd4 145.71(5)
C17 Pd2 Pd8 Pd1 -164.2(5)
C15 Pd2 Pd8 Pd1 62.1(6)
Pd23 Pd2 Pd8 Pd1 -138.92(4)
Pd36 Pd2 Pd8 Pd1 30.61(4)
Pd12 Pd2 Pd8 Pd1 -72.36(4)
Pd28 Pd2 Pd8 Pd1 78.19(4)
Pd27 Pd2 Pd8 Pd1 -32.13(4)
Pd21 Pd2 Pd8 Pd1 -85.94(4)
Pd24 Pd2 Pd8 Pd1 160.19(4)
Pd14 Pd2 Pd8 Pd1 122.70(4)
C17 Pd2 Pd8 Pd18 130.4(5)
C15 Pd2 Pd8 Pd18 -3.4(7)
Pd23 Pd2 Pd8 Pd18 155.66(19)
Pd36 Pd2 Pd8 Pd18 -34.8(2)
Pd12 Pd2 Pd8 Pd18 -137.8(2)
Pd28 Pd2 Pd8 Pd18 12.77(19)
Pd27 Pd2 Pd8 Pd18 -97.55(19)
Pd21 Pd2 Pd8 Pd18 -151.36(18)
Pd24 Pd2 Pd8 Pd18 94.77(19)
Pd1 Pd2 Pd8 Pd18 -65.42(19)
Pd14 Pd2 Pd8 Pd18 57.27(19)
C17 Pd2 Pd8 Pd30 145.2(5)
C15 Pd2 Pd8 Pd30 11.4(6)
Pd23 Pd2 Pd8 Pd30 170.42(4)
Pd36 Pd2 Pd8 Pd30 -20.05(5)
Pd12 Pd2 Pd8 Pd30 -123.02(5)
Pd28 Pd2 Pd8 Pd30 27.53(4)
Pd27 Pd2 Pd8 Pd30 -82.79(5)
Pd21 Pd2 Pd8 Pd30 -136.60(4)
Pd24 Pd2 Pd8 Pd30 109.53(5)
Pd1 Pd2 Pd8 Pd30 -50.66(4)
Pd14 Pd2 Pd8 Pd30 72.04(4)
C17 Pd2 Pd8 Pd7 -69.4(5)
C15 Pd2 Pd8 Pd7 156.8(6)
Pd23 Pd2 Pd8 Pd7 -44.12(6)
Pd36 Pd2 Pd8 Pd7 125.41(6)
Pd12 Pd2 Pd8 Pd7 22.44(5)
Pd28 Pd2 Pd8 Pd7 172.99(6)
Pd27 Pd2 Pd8 Pd7 62.67(6)
Pd21 Pd2 Pd8 Pd7 8.86(7)
Pd24 Pd2 Pd8 Pd7 -105.01(6)
Pd1 Pd2 Pd8 Pd7 94.80(6)
Pd14 Pd2 Pd8 Pd7 -142.51(5)
Pd11 Pd7 Pd8 C300 -78.2(6)
Pd19 Pd7 Pd8 C300 26.6(6)
Pd25 Pd7 Pd8 C300 -144.2(6)
Pd4 Pd7 Pd8 C300 -106.3(6)
Pd15 Pd7 Pd8 C300 157.1(6)
Pd18 Pd7 Pd8 C300 179.3(6)
Pd17 Pd7 Pd8 C300 84.2(6)
Pd5 Pd7 Pd8 C300 104.5(6)
Pd29 Pd7 Pd8 C300 5.9(6)
Pd6 Pd7 Pd8 C300 152.9(6)
C300 Pd7 Pd8 Pd12 25.5(6)
Pd11 Pd7 Pd8 Pd12 -52.69(5)
Pd19 Pd7 Pd8 Pd12 52.15(4)
Pd25 Pd7 Pd8 Pd12 -118.69(4)
Pd4 Pd7 Pd8 Pd12 -80.76(4)
Pd15 Pd7 Pd8 Pd12 -177.39(18)
Pd18 Pd7 Pd8 Pd12 -155.15(4)
Pd17 Pd7 Pd8 Pd12 109.75(4)
Pd5 Pd7 Pd8 Pd12 130.00(4)
Pd29 Pd7 Pd8 Pd12 31.36(6)
Pd6 Pd7 Pd8 Pd12 178.40(4)
C300 Pd7 Pd8 Pd24 -78.4(6)
Pd11 Pd7 Pd8 Pd24 -156.57(5)
Pd19 Pd7 Pd8 Pd24 -51.73(5)
Pd25 Pd7 Pd8 Pd24 137.43(5)
Pd4 Pd7 Pd8 Pd24 175.36(5)
Pd15 Pd7 Pd8 Pd24 78.73(19)
Pd18 Pd7 Pd8 Pd24 100.97(5)
Pd17 Pd7 Pd8 Pd24 5.87(6)
Pd5 Pd7 Pd8 Pd24 26.12(4)
Pd29 Pd7 Pd8 Pd24 -72.52(7)
Pd6 Pd7 Pd8 Pd24 74.52(5)
C300 Pd7 Pd8 Pd28 163.0(6)
Pd11 Pd7 Pd8 Pd28 84.77(17)
Pd19 Pd7 Pd8 Pd28 -170.39(16)
Pd25 Pd7 Pd8 Pd28 18.77(18)
Pd4 Pd7 Pd8 Pd28 56.70(16)
Pd15 Pd7 Pd8 Pd28 -39.9(3)
Pd18 Pd7 Pd8 Pd28 -17.69(16)
Pd17 Pd7 Pd8 Pd28 -112.79(16)
Pd5 Pd7 Pd8 Pd28 -92.53(17)
Pd29 Pd7 Pd8 Pd28 168.83(14)
Pd6 Pd7 Pd8 Pd28 -44.14(18)
C300 Pd7 Pd8 Pd9 -144.7(6)
Pd11 Pd7 Pd8 Pd9 137.14(5)
Pd19 Pd7 Pd8 Pd9 -118.02(4)
Pd25 Pd7 Pd8 Pd9 71.14(5)
Pd4 Pd7 Pd8 Pd9 109.07(5)
Pd15 Pd7 Pd8 Pd9 12.4(2)
Pd18 Pd7 Pd8 Pd9 34.68(4)
Pd17 Pd7 Pd8 Pd9 -60.42(5)
Pd5 Pd7 Pd8 Pd9 -40.16(4)
Pd29 Pd7 Pd8 Pd9 -138.80(6)
Pd6 Pd7 Pd8 Pd9 8.23(5)
C300 Pd7 Pd8 Pd5 -104.5(6)
Pd11 Pd7 Pd8 Pd5 177.30(5)
Pd19 Pd7 Pd8 Pd5 -77.86(4)
Pd25 Pd7 Pd8 Pd5 111.30(5)
Pd4 Pd7 Pd8 Pd5 149.24(5)
Pd15 Pd7 Pd8 Pd5 52.61(19)
Pd18 Pd7 Pd8 Pd5 74.84(4)
Pd17 Pd7 Pd8 Pd5 -20.25(4)
Pd29 Pd7 Pd8 Pd5 -98.64(6)
Pd6 Pd7 Pd8 Pd5 48.39(4)
C300 Pd7 Pd8 Pd4 106.3(6)
Pd11 Pd7 Pd8 Pd4 28.07(4)
Pd19 Pd7 Pd8 Pd4 132.91(4)
Pd25 Pd7 Pd8 Pd4 -37.93(4)
Pd15 Pd7 Pd8 Pd4 -96.63(19)
Pd18 Pd7 Pd8 Pd4 -74.39(4)
Pd17 Pd7 Pd8 Pd4 -169.49(5)
Pd5 Pd7 Pd8 Pd4 -149.24(5)
Pd29 Pd7 Pd8 Pd4 112.13(6)
Pd6 Pd7 Pd8 Pd4 -100.84(5)
C300 Pd7 Pd8 Pd1 82.3(6)
Pd11 Pd7 Pd8 Pd1 4.14(6)
Pd19 Pd7 Pd8 Pd1 108.98(4)
Pd25 Pd7 Pd8 Pd1 -61.87(5)
Pd4 Pd7 Pd8 Pd1 -23.93(4)
Pd15 Pd7 Pd8 Pd1 -120.56(18)
Pd18 Pd7 Pd8 Pd1 -98.32(4)
Pd17 Pd7 Pd8 Pd1 166.58(4)
Pd5 Pd7 Pd8 Pd1 -173.17(5)
Pd29 Pd7 Pd8 Pd1 88.19(7)
Pd6 Pd7 Pd8 Pd1 -124.77(4)
C300 Pd7 Pd8 Pd18 -179.3(6)
Pd11 Pd7 Pd8 Pd18 102.46(5)
Pd19 Pd7 Pd8 Pd18 -152.70(4)
Pd25 Pd7 Pd8 Pd18 36.46(4)
Pd4 Pd7 Pd8 Pd18 74.39(4)
Pd15 Pd7 Pd8 Pd18 -22.24(18)
Pd17 Pd7 Pd8 Pd18 -95.10(5)
Pd5 Pd7 Pd8 Pd18 -74.84(4)
Pd29 Pd7 Pd8 Pd18 -173.48(7)
Pd6 Pd7 Pd8 Pd18 -26.45(4)
C300 Pd7 Pd8 Pd30 152.2(6)
Pd11 Pd7 Pd8 Pd30 73.95(5)
Pd19 Pd7 Pd8 Pd30 178.79(4)
Pd25 Pd7 Pd8 Pd30 7.95(5)
Pd4 Pd7 Pd8 Pd30 45.88(4)
Pd15 Pd7 Pd8 Pd30 -50.7(2)
Pd18 Pd7 Pd8 Pd30 -28.51(4)
Pd17 Pd7 Pd8 Pd30 -123.61(4)
Pd5 Pd7 Pd8 Pd30 -103.35(4)
Pd29 Pd7 Pd8 Pd30 158.01(5)
Pd6 Pd7 Pd8 Pd30 -54.96(5)
C300 Pd7 Pd8 Pd2 5.9(6)
Pd11 Pd7 Pd8 Pd2 -72.30(7)
Pd19 Pd7 Pd8 Pd2 32.54(6)
Pd25 Pd7 Pd8 Pd2 -138.30(5)
Pd4 Pd7 Pd8 Pd2 -100.37(6)
Pd15 Pd7 Pd8 Pd2 163.00(16)
Pd18 Pd7 Pd8 Pd2 -174.76(6)
Pd17 Pd7 Pd8 Pd2 90.14(6)
Pd5 Pd7 Pd8 Pd2 110.40(6)
Pd29 Pd7 Pd8 Pd2 11.76(9)
Pd6 Pd7 Pd8 Pd2 158.79(5)
C300 Pd8 Pd9 C7 42.6(6)
Pd12 Pd8 Pd9 C7 -44.6(4)
Pd24 Pd8 Pd9 C7 -35.1(4)
Pd28 Pd8 Pd9 C7 -118.7(4)
Pd5 Pd8 Pd9 C7 35.5(4)
Pd4 Pd8 Pd9 C7 136.6(4)
Pd1 Pd8 Pd9 C7 -158.6(4)
Pd18 Pd8 Pd9 C7 108.7(4)
Pd30 Pd8 Pd9 C7 175.2(4)
Pd2 Pd8 Pd9 C7 -83.0(4)
Pd7 Pd8 Pd9 C7 75.1(4)
C300 Pd8 Pd9 C8 -95.6(6)
Pd12 Pd8 Pd9 C8 177.1(4)
Pd24 Pd8 Pd9 C8 -173.4(4)
Pd28 Pd8 Pd9 C8 103.0(4)
Pd5 Pd8 Pd9 C8 -102.8(4)
Pd4 Pd8 Pd9 C8 -1.7(4)
Pd1 Pd8 Pd9 C8 63.1(4)
Pd18 Pd8 Pd9 C8 -29.6(4)
Pd30 Pd8 Pd9 C8 37.0(4)
Pd2 Pd8 Pd9 C8 138.7(4)
Pd7 Pd8 Pd9 C8 -63.2(4)
C300 Pd8 Pd9 P2 154.0(6)
Pd12 Pd8 Pd9 P2 66.8(4)
Pd24 Pd8 Pd9 P2 76.3(3)
Pd28 Pd8 Pd9 P2 -7.3(2)
Pd5 Pd8 Pd9 P2 146.9(3)
Pd4 Pd8 Pd9 P2 -112.0(2)
Pd1 Pd8 Pd9 P2 -47.2(3)
Pd18 Pd8 Pd9 P2 -139.9(3)
Pd30 Pd8 Pd9 P2 -73.3(3)
Pd2 Pd8 Pd9 P2 28.4(3)
Pd7 Pd8 Pd9 P2 -173.5(2)
C300 Pd8 Pd9 Pd18 -66.0(5)
Pd12 Pd8 Pd9 Pd18 -153.3(3)
Pd24 Pd8 Pd9 Pd18 -143.81(4)
Pd28 Pd8 Pd9 Pd18 132.59(4)
Pd5 Pd8 Pd9 Pd18 -73.16(4)
Pd4 Pd8 Pd9 Pd18 27.89(4)
Pd1 Pd8 Pd9 Pd18 92.76(5)
Pd30 Pd8 Pd9 Pd18 66.58(4)
Pd2 Pd8 Pd9 Pd18 168.37(5)
Pd7 Pd8 Pd9 Pd18 -33.60(4)
C300 Pd8 Pd9 Pd24 77.8(5)
Pd12 Pd8 Pd9 Pd24 -9.4(2)
Pd28 Pd8 Pd9 Pd24 -83.60(4)
Pd5 Pd8 Pd9 Pd24 70.65(4)
Pd4 Pd8 Pd9 Pd24 171.70(5)
Pd1 Pd8 Pd9 Pd24 -123.43(5)
Pd18 Pd8 Pd9 Pd24 143.81(4)
Pd30 Pd8 Pd9 Pd24 -149.61(4)
Pd2 Pd8 Pd9 Pd24 -47.82(4)
Pd7 Pd8 Pd9 Pd24 110.21(4)
C300 Pd8 Pd9 Pd5 7.1(5)
Pd12 Pd8 Pd9 Pd5 -80.1(2)
Pd24 Pd8 Pd9 Pd5 -70.65(4)
Pd28 Pd8 Pd9 Pd5 -154.25(4)
Pd4 Pd8 Pd9 Pd5 101.05(5)
Pd1 Pd8 Pd9 Pd5 165.92(5)
Pd18 Pd8 Pd9 Pd5 73.16(4)
Pd30 Pd8 Pd9 Pd5 139.74(4)
Pd2 Pd8 Pd9 Pd5 -118.47(5)
Pd7 Pd8 Pd9 Pd5 39.56(4)
C300 Pd8 Pd9 Pd30 -132.6(5)
Pd12 Pd8 Pd9 Pd30 140.2(3)
Pd24 Pd8 Pd9 Pd30 149.61(4)
Pd28 Pd8 Pd9 Pd30 66.01(4)
Pd5 Pd8 Pd9 Pd30 -139.74(4)
Pd4 Pd8 Pd9 Pd30 -38.69(4)
Pd1 Pd8 Pd9 Pd30 26.18(5)
Pd18 Pd8 Pd9 Pd30 -66.58(4)
Pd2 Pd8 Pd9 Pd30 101.79(4)
Pd7 Pd8 Pd9 Pd30 -100.18(4)
C300 Pd8 Pd9 Pd28 161.4(5)
Pd12 Pd8 Pd9 Pd28 74.2(2)
Pd24 Pd8 Pd9 Pd28 83.60(4)
Pd5 Pd8 Pd9 Pd28 154.25(4)
Pd4 Pd8 Pd9 Pd28 -104.70(5)
Pd1 Pd8 Pd9 Pd28 -39.83(5)
Pd18 Pd8 Pd9 Pd28 -132.59(4)
Pd30 Pd8 Pd9 Pd28 -66.01(4)
Pd2 Pd8 Pd9 Pd28 35.78(4)
Pd7 Pd8 Pd9 Pd28 -166.19(5)
C6 Pd5 Pd9 C7 61.7(7)
Pd17 Pd5 Pd9 C7 138.9(5)
Pd8 Pd5 Pd9 C7 -128.3(5)
Pd24 Pd5 Pd9 C7 -59.4(5)
Pd35 Pd5 Pd9 C7 -50.1(5)
Pd7 Pd5 Pd9 C7 -170.0(5)
Pd18 Pd5 Pd9 C7 160.3(5)
C6 Pd5 Pd9 C8 -79.7(6)
C7 Pd5 Pd9 C8 -141.4(6)
Pd17 Pd5 Pd9 C8 -2.5(4)
Pd8 Pd5 Pd9 C8 90.3(4)
Pd24 Pd5 Pd9 C8 159.2(4)
Pd35 Pd5 Pd9 C8 168.5(4)
Pd7 Pd5 Pd9 C8 48.6(4)
Pd18 Pd5 Pd9 C8 18.9(4)
C6 Pd5 Pd9 P2 28.3(5)
C7 Pd5 Pd9 P2 -33.4(5)
Pd17 Pd5 Pd9 P2 105.5(2)
Pd8 Pd5 Pd9 P2 -161.73(15)
Pd24 Pd5 Pd9 P2 -92.82(14)
Pd35 Pd5 Pd9 P2 -83.55(15)
Pd7 Pd5 Pd9 P2 156.54(14)
Pd18 Pd5 Pd9 P2 126.86(14)
C6 Pd5 Pd9 Pd8 -170.0(5)
C7 Pd5 Pd9 Pd8 128.3(5)
Pd17 Pd5 Pd9 Pd8 -92.81(15)
Pd24 Pd5 Pd9 Pd8 68.91(4)
Pd35 Pd5 Pd9 Pd8 78.19(5)
Pd7 Pd5 Pd9 Pd8 -41.73(4)
Pd18 Pd5 Pd9 Pd8 -71.41(4)
C6 Pd5 Pd9 Pd18 -98.6(5)
C7 Pd5 Pd9 Pd18 -160.3(5)
Pd17 Pd5 Pd9 Pd18 -21.40(15)
Pd8 Pd5 Pd9 Pd18 71.41(4)
Pd24 Pd5 Pd9 Pd18 140.32(4)
Pd35 Pd5 Pd9 Pd18 149.60(6)
Pd7 Pd5 Pd9 Pd18 29.68(4)
C6 Pd5 Pd9 Pd24 121.1(5)
C7 Pd5 Pd9 Pd24 59.4(5)
Pd17 Pd5 Pd9 Pd24 -161.72(16)
Pd8 Pd5 Pd9 Pd24 -68.91(4)
Pd35 Pd5 Pd9 Pd24 9.28(5)
Pd7 Pd5 Pd9 Pd24 -110.64(5)
Pd18 Pd5 Pd9 Pd24 -140.32(4)
C6 Pd5 Pd9 Pd30 -132.1(5)
C7 Pd5 Pd9 Pd30 166.1(5)
Pd17 Pd5 Pd9 Pd30 -54.94(16)
Pd8 Pd5 Pd9 Pd30 37.86(4)
Pd24 Pd5 Pd9 Pd30 106.77(5)
Pd35 Pd5 Pd9 Pd30 116.05(5)
Pd7 Pd5 Pd9 Pd30 -3.86(6)
Pd18 Pd5 Pd9 Pd30 -33.55(4)
C6 Pd5 Pd9 Pd28 166.4(5)
C7 Pd5 Pd9 Pd28 104.7(5)
Pd17 Pd5 Pd9 Pd28 -116.44(15)
Pd8 Pd5 Pd9 Pd28 -23.63(4)
Pd24 Pd5 Pd9 Pd28 45.28(4)
Pd35 Pd5 Pd9 Pd28 54.56(6)
Pd7 Pd5 Pd9 Pd28 -65.36(5)
Pd18 Pd5 Pd9 Pd28 -95.04(5)
C12 Pd3 Pd10 C23 -29.1(9)
C27 Pd3 Pd10 C23 -61.4(7)
Pd12 Pd3 Pd10 C23 169.0(5)
Pd32 Pd3 Pd10 C23 -125.4(5)
Pd22 Pd3 Pd10 C23 -121.6(5)
Pd4 Pd3 Pd10 C23 98.0(5)
Pd11 Pd3 Pd10 C23 51.2(5)
Pd1 Pd3 Pd10 C23 148.8(5)
C12 Pd3 Pd10 C27 32.3(8)
Pd12 Pd3 Pd10 C27 -129.6(5)
Pd32 Pd3 Pd10 C27 -64.1(5)
Pd22 Pd3 Pd10 C27 -60.2(5)
Pd4 Pd3 Pd10 C27 159.4(5)
Pd11 Pd3 Pd10 C27 112.6(5)
Pd1 Pd3 Pd10 C27 -149.8(5)
C12 Pd3 Pd10 Pd29 -95.8(7)
C27 Pd3 Pd10 Pd29 -128.1(5)
Pd12 Pd3 Pd10 Pd29 102.33(7)
Pd32 Pd3 Pd10 Pd29 167.88(7)
Pd22 Pd3 Pd10 Pd29 171.69(7)
Pd4 Pd3 Pd10 Pd29 31.34(7)
Pd11 Pd3 Pd10 Pd29 -15.50(6)
Pd1 Pd3 Pd10 Pd29 82.10(7)
C12 Pd3 Pd10 Pd12 161.9(7)
C27 Pd3 Pd10 Pd12 129.6(5)
Pd32 Pd3 Pd10 Pd12 65.55(9)
Pd22 Pd3 Pd10 Pd12 69.36(4)
Pd4 Pd3 Pd10 Pd12 -70.99(4)
Pd11 Pd3 Pd10 Pd12 -117.83(4)
Pd1 Pd3 Pd10 Pd12 -20.23(4)
C12 Pd3 Pd10 Pd11 -80.3(7)
C27 Pd3 Pd10 Pd11 -112.6(5)
Pd12 Pd3 Pd10 Pd11 117.83(4)
Pd32 Pd3 Pd10 Pd11 -176.62(9)
Pd22 Pd3 Pd10 Pd11 -172.81(5)
Pd4 Pd3 Pd10 Pd11 46.84(4)
Pd1 Pd3 Pd10 Pd11 97.59(5)
C12 Pd3 Pd10 Pd22 92.5(7)
C27 Pd3 Pd10 Pd22 60.2(5)
Pd12 Pd3 Pd10 Pd22 -69.36(4)
Pd32 Pd3 Pd10 Pd22 -3.81(8)
Pd4 Pd3 Pd10 Pd22 -140.35(4)
Pd11 Pd3 Pd10 Pd22 172.81(5)
Pd1 Pd3 Pd10 Pd22 -89.60(5)
C12 Pd3 Pd10 Pd31 127.3(7)
C27 Pd3 Pd10 Pd31 95.0(5)
Pd12 Pd3 Pd10 Pd31 -34.58(4)
Pd32 Pd3 Pd10 Pd31 30.98(10)
Pd22 Pd3 Pd10 Pd31 34.79(4)
Pd4 Pd3 Pd10 Pd31 -105.57(4)
Pd11 Pd3 Pd10 Pd31 -152.40(5)
Pd1 Pd3 Pd10 Pd31 -54.81(6)
C12 Pd3 Pd10 Pd19 -168.8(7)
C27 Pd3 Pd10 Pd19 158.9(5)
Pd12 Pd3 Pd10 Pd19 29.28(4)
Pd32 Pd3 Pd10 Pd19 94.83(9)
Pd22 Pd3 Pd10 Pd19 98.64(5)
Pd4 Pd3 Pd10 Pd19 -41.71(5)
Pd11 Pd3 Pd10 Pd19 -88.55(5)
Pd1 Pd3 Pd10 Pd19 9.05(6)
C12 Pd3 Pd10 Pd13 130.0(7)
C27 Pd3 Pd10 Pd13 97.7(5)
Pd12 Pd3 Pd10 Pd13 -31.89(14)
Pd32 Pd3 Pd10 Pd13 33.7(2)
Pd22 Pd3 Pd10 Pd13 37.47(14)
Pd4 Pd3 Pd10 Pd13 -102.88(14)
Pd11 Pd3 Pd10 Pd13 -149.72(14)
Pd1 Pd3 Pd10 Pd13 -52.13(15)
C300 Pd7 Pd11 C9 135.4(14)
Pd19 Pd7 Pd11 C9 88.9(13)
Pd25 Pd7 Pd11 C9 -87.1(13)
Pd4 Pd7 Pd11 C9 -159.0(13)
Pd15 Pd7 Pd11 C9 -18.6(13)
Pd18 Pd7 Pd11 C9 -122.2(13)
Pd17 Pd7 Pd11 C9 16.9(13)
Pd5 Pd7 Pd11 C9 -174.5(13)
Pd29 Pd7 Pd11 C9 42.1(13)
Pd8 Pd7 Pd11 C9 173.6(13)
Pd6 Pd7 Pd11 C9 -60.3(13)
C300 Pd7 Pd11 C10 -101.6(6)
Pd19 Pd7 Pd11 C10 -148.1(4)
Pd25 Pd7 Pd11 C10 35.9(4)
Pd4 Pd7 Pd11 C10 -36.0(4)
Pd15 Pd7 Pd11 C10 104.4(4)
Pd18 Pd7 Pd11 C10 0.8(4)
Pd17 Pd7 Pd11 C10 139.9(4)
Pd5 Pd7 Pd11 C10 -51.5(5)
Pd29 Pd7 Pd11 C10 165.1(4)
Pd8 Pd7 Pd11 C10 -63.4(4)
Pd6 Pd7 Pd11 C10 62.7(4)
C300 Pd7 Pd11 Pd20 143.8(4)
Pd19 Pd7 Pd11 Pd20 97.30(5)
Pd25 Pd7 Pd11 Pd20 -78.69(5)
Pd4 Pd7 Pd11 Pd20 -150.54(5)
Pd15 Pd7 Pd11 Pd20 -10.15(4)
Pd18 Pd7 Pd11 Pd20 -113.77(5)
Pd17 Pd7 Pd11 Pd20 25.30(8)
Pd5 Pd7 Pd11 Pd20 -166.1(2)
Pd29 Pd7 Pd11 Pd20 50.49(4)
Pd8 Pd7 Pd11 Pd20 -177.96(4)
Pd6 Pd7 Pd11 Pd20 -51.91(6)
C300 Pd7 Pd11 Pd4 -65.6(4)
Pd19 Pd7 Pd11 Pd4 -112.17(5)
Pd25 Pd7 Pd11 Pd4 71.85(4)
Pd15 Pd7 Pd11 Pd4 140.38(4)
Pd18 Pd7 Pd11 Pd4 36.77(4)
Pd17 Pd7 Pd11 Pd4 175.84(7)
Pd5 Pd7 Pd11 Pd4 -15.5(3)
Pd29 Pd7 Pd11 Pd4 -158.97(4)
Pd8 Pd7 Pd11 Pd4 -27.42(4)
Pd6 Pd7 Pd11 Pd4 98.63(5)
C300 Pd7 Pd11 Pd25 -137.5(4)
Pd19 Pd7 Pd11 Pd25 175.98(5)
Pd4 Pd7 Pd11 Pd25 -71.85(4)
Pd15 Pd7 Pd11 Pd25 68.53(4)
Pd18 Pd7 Pd11 Pd25 -35.08(4)
Pd17 Pd7 Pd11 Pd25 103.99(7)
Pd5 Pd7 Pd11 Pd25 -87.4(3)
Pd29 Pd7 Pd11 Pd25 129.18(4)
Pd8 Pd7 Pd11 Pd25 -99.27(5)
Pd6 Pd7 Pd11 Pd25 26.78(4)
C300 Pd7 Pd11 Pd10 39.7(4)
Pd19 Pd7 Pd11 Pd10 -6.85(4)
Pd25 Pd7 Pd11 Pd10 177.17(5)
Pd4 Pd7 Pd11 Pd10 105.32(4)
Pd15 Pd7 Pd11 Pd10 -114.30(4)
Pd18 Pd7 Pd11 Pd10 142.09(5)
Pd17 Pd7 Pd11 Pd10 -78.84(6)
Pd5 Pd7 Pd11 Pd10 89.8(3)
Pd29 Pd7 Pd11 Pd10 -53.65(3)
Pd8 Pd7 Pd11 Pd10 77.90(4)
Pd6 Pd7 Pd11 Pd10 -156.05(5)
C300 Pd7 Pd11 Pd3 -15.1(4)
Pd19 Pd7 Pd11 Pd3 -61.64(5)
Pd25 Pd7 Pd11 Pd3 122.37(5)
Pd4 Pd7 Pd11 Pd3 50.52(4)
Pd15 Pd7 Pd11 Pd3 -169.10(4)
Pd18 Pd7 Pd11 Pd3 87.29(5)
Pd17 Pd7 Pd11 Pd3 -133.64(6)
Pd5 Pd7 Pd11 Pd3 35.0(3)
Pd29 Pd7 Pd11 Pd3 -108.45(4)
Pd8 Pd7 Pd11 Pd3 23.10(5)
Pd6 Pd7 Pd11 Pd3 149.15(4)
C300 Pd7 Pd11 Pd29 93.3(4)
Pd19 Pd7 Pd11 Pd29 46.80(4)
Pd25 Pd7 Pd11 Pd29 -129.18(4)
Pd4 Pd7 Pd11 Pd29 158.97(4)
Pd15 Pd7 Pd11 Pd29 -60.65(3)
Pd18 Pd7 Pd11 Pd29 -164.26(5)
Pd17 Pd7 Pd11 Pd29 -25.19(6)
Pd5 Pd7 Pd11 Pd29 143.4(3)
Pd8 Pd7 Pd11 Pd29 131.55(5)
Pd6 Pd7 Pd11 Pd29 -102.40(5)
C11 Pd4 Pd11 C9 -27.8(10)
C10 Pd4 Pd11 C9 37.0(10)
Pd1 Pd4 Pd11 C9 -91.7(9)
Pd7 Pd4 Pd11 C9 165.0(9)
Pd8 Pd4 Pd11 C9 -165.4(9)
Pd3 Pd4 Pd11 C9 -77.3(9)
Pd25 Pd4 Pd11 C9 95.2(9)
Pd18 Pd4 Pd11 C9 130.7(9)
Pd30 Pd4 Pd11 C9 128.9(9)
C11 Pd4 Pd11 C10 -64.8(7)
Pd1 Pd4 Pd11 C10 -128.7(5)
Pd7 Pd4 Pd11 C10 127.9(5)
Pd8 Pd4 Pd11 C10 157.6(5)
Pd3 Pd4 Pd11 C10 -114.3(5)
Pd25 Pd4 Pd11 C10 58.2(5)
Pd18 Pd4 Pd11 C10 93.7(5)
Pd30 Pd4 Pd11 C10 91.9(5)
C11 Pd4 Pd11 Pd7 167.2(5)
C10 Pd4 Pd11 Pd7 -127.9(5)
Pd1 Pd4 Pd11 Pd7 103.36(6)
Pd8 Pd4 Pd11 Pd7 29.61(4)
Pd3 Pd4 Pd11 Pd7 117.75(4)
Pd25 Pd4 Pd11 Pd7 -69.77(4)
Pd18 Pd4 Pd11 Pd7 -34.22(4)
Pd30 Pd4 Pd11 Pd7 -36.05(13)
C11 Pd4 Pd11 Pd20 -122.6(5)
C10 Pd4 Pd11 Pd20 -57.8(5)
Pd1 Pd4 Pd11 Pd20 173.48(8)
Pd7 Pd4 Pd11 Pd20 70.11(10)
Pd8 Pd4 Pd11 Pd20 99.73(10)
Pd3 Pd4 Pd11 Pd20 -172.13(10)
Pd25 Pd4 Pd11 Pd20 0.35(9)
Pd18 Pd4 Pd11 Pd20 35.89(11)
Pd30 Pd4 Pd11 Pd20 34.1(2)
C11 Pd4 Pd11 Pd25 -123.0(5)
C10 Pd4 Pd11 Pd25 -58.2(5)
Pd1 Pd4 Pd11 Pd25 173.13(6)
Pd7 Pd4 Pd11 Pd25 69.77(4)
Pd8 Pd4 Pd11 Pd25 99.38(5)
Pd3 Pd4 Pd11 Pd25 -172.48(4)
Pd18 Pd4 Pd11 Pd25 35.55(4)
Pd30 Pd4 Pd11 Pd25 33.72(13)
C11 Pd4 Pd11 Pd10 96.7(5)
C10 Pd4 Pd11 Pd10 161.5(5)
Pd1 Pd4 Pd11 Pd10 32.83(7)
Pd7 Pd4 Pd11 Pd10 -70.53(4)
Pd8 Pd4 Pd11 Pd10 -40.92(5)
Pd3 Pd4 Pd11 Pd10 47.22(4)
Pd25 Pd4 Pd11 Pd10 -140.30(5)
Pd18 Pd4 Pd11 Pd10 -104.75(4)
Pd30 Pd4 Pd11 Pd10 -106.58(13)
C11 Pd4 Pd11 Pd3 49.5(5)
C10 Pd4 Pd11 Pd3 114.3(5)
Pd1 Pd4 Pd11 Pd3 -14.39(6)
Pd7 Pd4 Pd11 Pd3 -117.75(4)
Pd8 Pd4 Pd11 Pd3 -88.14(5)
Pd25 Pd4 Pd11 Pd3 172.48(4)
Pd18 Pd4 Pd11 Pd3 -151.98(5)
Pd30 Pd4 Pd11 Pd3 -153.80(14)
C11 Pd4 Pd11 Pd29 147.0(5)
C10 Pd4 Pd11 Pd29 -148.2(5)
Pd1 Pd4 Pd11 Pd29 83.15(7)
Pd7 Pd4 Pd11 Pd29 -20.22(4)
Pd8 Pd4 Pd11 Pd29 9.40(6)
Pd3 Pd4 Pd11 Pd29 97.54(5)
Pd25 Pd4 Pd11 Pd29 -89.98(5)
Pd18 Pd4 Pd11 Pd29 -54.44(5)
Pd30 Pd4 Pd11 Pd29 -56.26(15)
C23 Pd10 Pd11 C9 -41.6(7)
C27 Pd10 Pd11 C9 55.3(6)
Pd29 Pd10 Pd11 C9 -91.8(5)
Pd3 Pd10 Pd11 C9 100.0(5)
Pd12 Pd10 Pd11 C9 148.7(5)
Pd22 Pd10 Pd11 C9 92.8(5)
Pd31 Pd10 Pd11 C9 175.2(5)
Pd19 Pd10 Pd11 C9 -146.6(5)
Pd13 Pd10 Pd11 C9 -93.1(5)
C23 Pd10 Pd11 C10 -168.3(7)
C27 Pd10 Pd11 C10 -71.3(7)
Pd29 Pd10 Pd11 C10 141.6(6)
Pd3 Pd10 Pd11 C10 -26.6(6)
Pd12 Pd10 Pd11 C10 22.1(6)
Pd22 Pd10 Pd11 C10 -33.8(6)
Pd31 Pd10 Pd11 C10 48.5(6)
Pd19 Pd10 Pd11 C10 86.7(6)
Pd13 Pd10 Pd11 C10 140.3(6)
C23 Pd10 Pd11 Pd7 111.2(4)
C27 Pd10 Pd11 Pd7 -151.8(4)
Pd29 Pd10 Pd11 Pd7 61.07(4)
Pd3 Pd10 Pd11 Pd7 -107.12(4)
Pd12 Pd10 Pd11 Pd7 -58.39(4)
Pd22 Pd10 Pd11 Pd7 -114.31(5)
Pd31 Pd10 Pd11 Pd7 -31.95(11)
Pd19 Pd10 Pd11 Pd7 6.24(4)
Pd13 Pd10 Pd11 Pd7 59.78(6)
C23 Pd10 Pd11 Pd20 9.4(4)
C27 Pd10 Pd11 Pd20 106.4(4)
Pd29 Pd10 Pd11 Pd20 -40.72(5)
Pd3 Pd10 Pd11 Pd20 151.08(5)
Pd12 Pd10 Pd11 Pd20 -160.19(4)
Pd22 Pd10 Pd11 Pd20 143.90(5)
Pd31 Pd10 Pd11 Pd20 -133.74(10)
Pd19 Pd10 Pd11 Pd20 -95.56(5)
Pd13 Pd10 Pd11 Pd20 -42.01(7)
C23 Pd10 Pd11 Pd4 169.9(4)
C27 Pd10 Pd11 Pd4 -93.1(4)
Pd29 Pd10 Pd11 Pd4 119.72(4)
Pd3 Pd10 Pd11 Pd4 -48.48(4)
Pd12 Pd10 Pd11 Pd4 0.25(4)
Pd22 Pd10 Pd11 Pd4 -55.66(6)
Pd31 Pd10 Pd11 Pd4 26.70(12)
Pd19 Pd10 Pd11 Pd4 64.88(4)
Pd13 Pd10 Pd11 Pd4 118.43(6)
C23 Pd10 Pd11 Pd25 114.8(4)
C27 Pd10 Pd11 Pd25 -148.2(4)
Pd29 Pd10 Pd11 Pd25 64.65(7)
Pd3 Pd10 Pd11 Pd25 -103.54(7)
Pd12 Pd10 Pd11 Pd25 -54.81(8)
Pd22 Pd10 Pd11 Pd25 -110.72(7)
Pd31 Pd10 Pd11 Pd25 -28.36(15)
Pd19 Pd10 Pd11 Pd25 9.82(8)
Pd13 Pd10 Pd11 Pd25 63.37(9)
C23 Pd10 Pd11 Pd3 -141.6(4)
C27 Pd10 Pd11 Pd3 -44.7(4)
Pd29 Pd10 Pd11 Pd3 168.19(5)
Pd12 Pd10 Pd11 Pd3 48.73(4)
Pd22 Pd10 Pd11 Pd3 -7.18(5)
Pd31 Pd10 Pd11 Pd3 75.18(10)
Pd19 Pd10 Pd11 Pd3 113.36(4)
Pd13 Pd10 Pd11 Pd3 166.91(6)
C23 Pd10 Pd11 Pd29 50.2(4)
C27 Pd10 Pd11 Pd29 147.1(4)
Pd3 Pd10 Pd11 Pd29 -168.19(5)
Pd12 Pd10 Pd11 Pd29 -119.46(4)
Pd22 Pd10 Pd11 Pd29 -175.38(6)
Pd31 Pd10 Pd11 Pd29 -93.02(11)
Pd19 Pd10 Pd11 Pd29 -54.83(4)
Pd13 Pd10 Pd11 Pd29 -1.29(5)
C12 Pd3 Pd11 C9 47.8(7)
C27 Pd3 Pd11 C9 -53.7(7)
Pd12 Pd3 Pd11 C9 -149.1(6)
Pd32 Pd3 Pd11 C9 78.2(6)
Pd22 Pd3 Pd11 C9 -90.3(6)
Pd10 Pd3 Pd11 C9 -97.7(6)
Pd4 Pd3 Pd11 C9 141.5(6)
Pd1 Pd3 Pd11 C9 151.2(6)
C12 Pd3 Pd11 C10 -51.0(6)
C27 Pd3 Pd11 C10 -152.5(5)
Pd12 Pd3 Pd11 C10 112.1(4)
Pd32 Pd3 Pd11 C10 -20.6(4)
Pd22 Pd3 Pd11 C10 170.9(4)
Pd10 Pd3 Pd11 C10 163.5(4)
Pd4 Pd3 Pd11 C10 42.7(4)
Pd1 Pd3 Pd11 C10 52.4(4)
C12 Pd3 Pd11 Pd7 -145.3(4)
C27 Pd3 Pd11 Pd7 113.2(3)
Pd12 Pd3 Pd11 Pd7 17.83(5)
Pd32 Pd3 Pd11 Pd7 -114.95(11)
Pd22 Pd3 Pd11 Pd7 76.58(6)
Pd10 Pd3 Pd11 Pd7 69.18(4)
Pd4 Pd3 Pd11 Pd7 -51.63(4)
Pd1 Pd3 Pd11 Pd7 -41.95(5)
C12 Pd3 Pd11 Pd20 78.4(4)
C27 Pd3 Pd11 Pd20 -23.1(3)
Pd12 Pd3 Pd11 Pd20 -118.46(10)
Pd32 Pd3 Pd11 Pd20 108.76(13)
Pd22 Pd3 Pd11 Pd20 -59.71(11)
Pd10 Pd3 Pd11 Pd20 -67.10(10)
Pd4 Pd3 Pd11 Pd20 172.09(11)
Pd1 Pd3 Pd11 Pd20 -178.24(9)
C12 Pd3 Pd11 Pd4 -93.7(4)
C27 Pd3 Pd11 Pd4 164.8(3)
Pd12 Pd3 Pd11 Pd4 69.45(4)
Pd32 Pd3 Pd11 Pd4 -63.33(11)
Pd22 Pd3 Pd11 Pd4 128.21(5)
Pd10 Pd3 Pd11 Pd4 120.81(4)
Pd1 Pd3 Pd11 Pd4 9.67(4)
C12 Pd3 Pd11 Pd25 -85.9(4)
C27 Pd3 Pd11 Pd25 172.6(3)
Pd12 Pd3 Pd11 Pd25 77.22(6)
Pd32 Pd3 Pd11 Pd25 -55.56(13)
Pd22 Pd3 Pd11 Pd25 135.97(5)
Pd10 Pd3 Pd11 Pd25 128.57(6)
Pd4 Pd3 Pd11 Pd25 7.76(5)
Pd1 Pd3 Pd11 Pd25 17.44(6)
C12 Pd3 Pd11 Pd10 145.5(4)
C27 Pd3 Pd11 Pd10 44.0(3)
Pd12 Pd3 Pd11 Pd10 -51.36(4)
Pd32 Pd3 Pd11 Pd10 175.86(12)
Pd22 Pd3 Pd11 Pd10 7.40(5)
Pd4 Pd3 Pd11 Pd10 -120.81(4)
Pd1 Pd3 Pd11 Pd10 -111.14(4)
C12 Pd3 Pd11 Pd29 155.3(4)
C27 Pd3 Pd11 Pd29 53.8(3)
Pd12 Pd3 Pd11 Pd29 -41.53(5)
Pd32 Pd3 Pd11 Pd29 -174.30(10)
Pd22 Pd3 Pd11 Pd29 17.23(6)
Pd10 Pd3 Pd11 Pd29 9.83(4)
Pd4 Pd3 Pd11 Pd29 -110.98(4)
Pd1 Pd3 Pd11 Pd29 -101.30(4)
C12 Pd3 Pd12 C300 132.4(8)
C27 Pd3 Pd12 C300 -101.8(5)
Pd32 Pd3 Pd12 C300 144.1(4)
Pd22 Pd3 Pd12 C300 -138.6(4)
Pd10 Pd3 Pd12 C300 -66.3(4)
Pd4 Pd3 Pd12 C300 38.2(4)
Pd11 Pd3 Pd12 C300 -16.3(4)
Pd1 Pd3 Pd12 C300 92.9(4)
C12 Pd3 Pd12 Pd8 87.0(7)
C27 Pd3 Pd12 Pd8 -147.2(3)
Pd32 Pd3 Pd12 Pd8 98.75(5)
Pd22 Pd3 Pd12 Pd8 176.02(5)
Pd10 Pd3 Pd12 Pd8 -111.71(5)
Pd4 Pd3 Pd12 Pd8 -7.21(4)
Pd11 Pd3 Pd12 Pd8 -61.73(5)
Pd1 Pd3 Pd12 Pd8 47.46(4)
C12 Pd3 Pd12 Pd22 -89.0(7)
C27 Pd3 Pd12 Pd22 36.8(3)
Pd32 Pd3 Pd12 Pd22 -77.27(4)
Pd10 Pd3 Pd12 Pd22 72.27(4)
Pd4 Pd3 Pd12 Pd22 176.77(5)
Pd11 Pd3 Pd12 Pd22 122.25(5)
Pd1 Pd3 Pd12 Pd22 -128.57(4)
C12 Pd3 Pd12 Pd27 -20.5(7)
C27 Pd3 Pd12 Pd27 105.4(3)
Pd32 Pd3 Pd12 Pd27 -8.69(4)
Pd22 Pd3 Pd12 Pd27 68.58(4)
Pd10 Pd3 Pd12 Pd27 140.85(4)
Pd4 Pd3 Pd12 Pd27 -114.65(4)
Pd11 Pd3 Pd12 Pd27 -169.17(4)
Pd1 Pd3 Pd12 Pd27 -59.98(3)
C12 Pd3 Pd12 Pd10 -161.3(7)
C27 Pd3 Pd12 Pd10 -35.5(3)
Pd32 Pd3 Pd12 Pd10 -149.54(5)
Pd22 Pd3 Pd12 Pd10 -72.27(4)
Pd4 Pd3 Pd12 Pd10 104.50(4)
Pd11 Pd3 Pd12 Pd10 49.98(4)
Pd1 Pd3 Pd12 Pd10 159.17(4)
C12 Pd3 Pd12 Pd2 15.9(7)
C27 Pd3 Pd12 Pd2 141.8(4)
Pd32 Pd3 Pd12 Pd2 27.71(7)
Pd22 Pd3 Pd12 Pd2 104.98(6)
Pd10 Pd3 Pd12 Pd2 177.25(7)
Pd4 Pd3 Pd12 Pd2 -78.25(6)
Pd11 Pd3 Pd12 Pd2 -132.77(6)
Pd1 Pd3 Pd12 Pd2 -23.59(5)
C12 Pd3 Pd12 Pd31 -125.4(7)
C27 Pd3 Pd12 Pd31 0.4(4)
Pd32 Pd3 Pd12 Pd31 -113.65(5)
Pd22 Pd3 Pd12 Pd31 -36.38(4)
Pd10 Pd3 Pd12 Pd31 35.89(4)
Pd4 Pd3 Pd12 Pd31 140.39(5)
Pd11 Pd3 Pd12 Pd31 85.87(5)
Pd1 Pd3 Pd12 Pd31 -164.95(5)
C12 Pd3 Pd12 Pd23 -169.0(8)
C27 Pd3 Pd12 Pd23 -43.1(5)
Pd32 Pd3 Pd12 Pd23 -157.2(3)
Pd22 Pd3 Pd12 Pd23 -79.9(3)
Pd10 Pd3 Pd12 Pd23 -7.7(3)
Pd4 Pd3 Pd12 Pd23 96.8(3)
Pd11 Pd3 Pd12 Pd23 42.3(3)
Pd1 Pd3 Pd12 Pd23 151.5(3)
C12 Pd3 Pd12 Pd1 39.5(7)
C27 Pd3 Pd12 Pd1 165.4(3)
Pd32 Pd3 Pd12 Pd1 51.29(4)
Pd22 Pd3 Pd12 Pd1 128.57(4)
Pd10 Pd3 Pd12 Pd1 -159.17(4)
Pd4 Pd3 Pd12 Pd1 -54.66(3)
Pd11 Pd3 Pd12 Pd1 -109.19(4)
C12 Pd3 Pd12 Pd21 -64.2(7)
C27 Pd3 Pd12 Pd21 61.6(4)
Pd32 Pd3 Pd12 Pd21 -52.46(6)
Pd22 Pd3 Pd12 Pd21 24.82(5)
Pd10 Pd3 Pd12 Pd21 97.09(5)
Pd4 Pd3 Pd12 Pd21 -158.41(5)
Pd11 Pd3 Pd12 Pd21 147.06(4)
Pd1 Pd3 Pd12 Pd21 -103.75(5)
C12 Pd3 Pd12 Pd19 171.1(7)
C27 Pd3 Pd12 Pd19 -63.0(3)
Pd32 Pd3 Pd12 Pd19 -177.13(4)
Pd22 Pd3 Pd12 Pd19 -99.85(5)
Pd10 Pd3 Pd12 Pd19 -27.58(4)
Pd4 Pd3 Pd12 Pd19 76.92(5)
Pd11 Pd3 Pd12 Pd19 22.39(5)
Pd1 Pd3 Pd12 Pd19 131.58(5)
Pd24 Pd8 Pd12 C300 90.2(5)
Pd28 Pd8 Pd12 C300 168.2(5)
Pd9 Pd8 Pd12 C300 98.9(6)
Pd5 Pd8 Pd12 C300 24.4(5)
Pd4 Pd8 Pd12 C300 -82.2(5)
Pd1 Pd8 Pd12 C300 -141.7(5)
Pd18 Pd8 Pd12 C300 -50.7(5)
Pd30 Pd8 Pd12 C300 -126.0(5)
Pd2 Pd8 Pd12 C300 140.8(5)
Pd7 Pd8 Pd12 C300 -23.3(5)
C300 Pd8 Pd12 Pd3 89.4(5)
Pd24 Pd8 Pd12 Pd3 179.60(4)
Pd28 Pd8 Pd12 Pd3 -102.38(5)
Pd9 Pd8 Pd12 Pd3 -171.7(2)
Pd5 Pd8 Pd12 Pd3 113.89(5)
Pd4 Pd8 Pd12 Pd3 7.24(4)
Pd1 Pd8 Pd12 Pd3 -52.30(4)
Pd18 Pd8 Pd12 Pd3 38.77(7)
Pd30 Pd8 Pd12 Pd3 -36.60(7)
Pd2 Pd8 Pd12 Pd3 -129.77(5)
Pd7 Pd8 Pd12 Pd3 66.19(4)
C300 Pd8 Pd12 Pd22 106.2(6)
Pd24 Pd8 Pd12 Pd22 -163.6(2)
Pd28 Pd8 Pd12 Pd22 -85.6(2)
Pd9 Pd8 Pd12 Pd22 -154.9(2)
Pd5 Pd8 Pd12 Pd22 130.7(2)
Pd4 Pd8 Pd12 Pd22 24.0(2)
Pd1 Pd8 Pd12 Pd22 -35.5(2)
Pd18 Pd8 Pd12 Pd22 55.5(3)
Pd30 Pd8 Pd12 Pd22 -19.8(3)
Pd2 Pd8 Pd12 Pd22 -113.0(2)
Pd7 Pd8 Pd12 Pd22 83.0(2)
C300 Pd8 Pd12 Pd27 173.6(5)
Pd24 Pd8 Pd12 Pd27 -96.27(5)
Pd28 Pd8 Pd12 Pd27 -18.26(6)
Pd9 Pd8 Pd12 Pd27 -87.6(3)
Pd5 Pd8 Pd12 Pd27 -161.99(4)
Pd4 Pd8 Pd12 Pd27 91.36(4)
Pd1 Pd8 Pd12 Pd27 31.83(4)
Pd18 Pd8 Pd12 Pd27 122.90(6)
Pd30 Pd8 Pd12 Pd27 47.53(7)
Pd2 Pd8 Pd12 Pd27 -45.64(4)
Pd7 Pd8 Pd12 Pd27 150.32(4)
C300 Pd8 Pd12 Pd10 24.0(5)
Pd24 Pd8 Pd12 Pd10 114.19(5)
Pd28 Pd8 Pd12 Pd10 -167.79(4)
Pd9 Pd8 Pd12 Pd10 122.9(2)
Pd5 Pd8 Pd12 Pd10 48.47(6)
Pd4 Pd8 Pd12 Pd10 -58.17(5)
Pd1 Pd8 Pd12 Pd10 -117.71(5)
Pd18 Pd8 Pd12 Pd10 -26.64(8)
Pd30 Pd8 Pd12 Pd10 -102.01(6)
Pd2 Pd8 Pd12 Pd10 164.82(5)
Pd7 Pd8 Pd12 Pd10 0.78(5)
C300 Pd8 Pd12 Pd2 -140.8(5)
Pd24 Pd8 Pd12 Pd2 -50.63(4)
Pd28 Pd8 Pd12 Pd2 27.38(4)
Pd9 Pd8 Pd12 Pd2 -41.9(2)
Pd5 Pd8 Pd12 Pd2 -116.35(5)
Pd4 Pd8 Pd12 Pd2 137.00(4)
Pd1 Pd8 Pd12 Pd2 77.47(4)
Pd18 Pd8 Pd12 Pd2 168.54(6)
Pd30 Pd8 Pd12 Pd2 93.17(5)
Pd7 Pd8 Pd12 Pd2 -164.04(4)
C300 Pd8 Pd12 Pd31 -49.8(5)
Pd24 Pd8 Pd12 Pd31 40.40(7)
Pd28 Pd8 Pd12 Pd31 118.42(6)
Pd9 Pd8 Pd12 Pd31 49.1(3)
Pd5 Pd8 Pd12 Pd31 -25.31(8)
Pd4 Pd8 Pd12 Pd31 -131.96(6)
Pd1 Pd8 Pd12 Pd31 168.51(6)
Pd18 Pd8 Pd12 Pd31 -100.42(7)
Pd30 Pd8 Pd12 Pd31 -175.80(5)
Pd2 Pd8 Pd12 Pd31 91.04(6)
Pd7 Pd8 Pd12 Pd31 -73.01(6)
C300 Pd8 Pd12 Pd23 -80.8(5)
Pd24 Pd8 Pd12 Pd23 9.33(4)
Pd28 Pd8 Pd12 Pd23 87.35(5)
Pd9 Pd8 Pd12 Pd23 18.0(3)
Pd5 Pd8 Pd12 Pd23 -56.38(5)
Pd4 Pd8 Pd12 Pd23 -163.03(4)
Pd1 Pd8 Pd12 Pd23 137.43(4)
Pd18 Pd8 Pd12 Pd23 -131.50(6)
Pd30 Pd8 Pd12 Pd23 153.13(5)
Pd2 Pd8 Pd12 Pd23 59.96(3)
Pd7 Pd8 Pd12 Pd23 -104.08(4)
C300 Pd8 Pd12 Pd1 141.7(5)
Pd24 Pd8 Pd12 Pd1 -128.10(5)
Pd28 Pd8 Pd12 Pd1 -50.09(4)
Pd9 Pd8 Pd12 Pd1 -119.4(3)
Pd5 Pd8 Pd12 Pd1 166.18(5)
Pd4 Pd8 Pd12 Pd1 59.53(3)
Pd18 Pd8 Pd12 Pd1 91.07(6)
Pd30 Pd8 Pd12 Pd1 15.70(5)
Pd2 Pd8 Pd12 Pd1 -77.47(4)
Pd7 Pd8 Pd12 Pd1 118.49(4)
C300 Pd8 Pd12 Pd21 -124.0(5)
Pd24 Pd8 Pd12 Pd21 -33.83(7)
Pd28 Pd8 Pd12 Pd21 44.19(7)
Pd9 Pd8 Pd12 Pd21 -25.1(3)
Pd5 Pd8 Pd12 Pd21 -99.55(6)
Pd4 Pd8 Pd12 Pd21 153.81(5)
Pd1 Pd8 Pd12 Pd21 94.27(6)
Pd18 Pd8 Pd12 Pd21 -174.66(5)
Pd30 Pd8 Pd12 Pd21 109.97(6)
Pd2 Pd8 Pd12 Pd21 16.80(5)
Pd7 Pd8 Pd12 Pd21 -147.24(5)
C300 Pd8 Pd12 Pd19 -22.3(5)
Pd24 Pd8 Pd12 Pd19 67.87(4)
Pd28 Pd8 Pd12 Pd19 145.89(4)
Pd9 Pd8 Pd12 Pd19 76.6(3)
Pd5 Pd8 Pd12 Pd19 2.16(5)
Pd4 Pd8 Pd12 Pd19 -104.49(4)
Pd1 Pd8 Pd12 Pd19 -164.03(4)
Pd18 Pd8 Pd12 Pd19 -72.95(6)
Pd30 Pd8 Pd12 Pd19 -148.33(5)
Pd2 Pd8 Pd12 Pd19 118.51(4)
Pd7 Pd8 Pd12 Pd19 -45.54(3)
C23 Pd10 Pd12 C300 -14(2)
C27 Pd10 Pd12 C300 148.2(5)
Pd29 Pd10 Pd12 C300 -12.6(4)
Pd3 Pd10 Pd12 C300 112.3(4)
Pd11 Pd10 Pd12 C300 60.3(4)
Pd22 Pd10 Pd12 C300 -176.7(4)
Pd31 Pd10 Pd12 C300 -106.2(4)
Pd19 Pd10 Pd12 C300 -38.3(4)
Pd13 Pd10 Pd12 C300 -78.0(4)
C23 Pd10 Pd12 Pd3 -126(2)
C27 Pd10 Pd12 Pd3 36.0(4)
Pd29 Pd10 Pd12 Pd3 -124.85(6)
Pd11 Pd10 Pd12 Pd3 -52.04(4)
Pd22 Pd10 Pd12 Pd3 71.05(4)
Pd31 Pd10 Pd12 Pd3 141.49(4)
Pd19 Pd10 Pd12 Pd3 -150.55(4)
Pd13 Pd10 Pd12 Pd3 169.68(5)
C23 Pd10 Pd12 Pd8 -31(2)
C27 Pd10 Pd12 Pd8 131.2(4)
Pd29 Pd10 Pd12 Pd8 -29.59(7)
Pd3 Pd10 Pd12 Pd8 95.26(5)
Pd11 Pd10 Pd12 Pd8 43.21(5)
Pd22 Pd10 Pd12 Pd8 166.31(5)
Pd31 Pd10 Pd12 Pd8 -123.25(5)
Pd19 Pd10 Pd12 Pd8 -55.30(5)
Pd13 Pd10 Pd12 Pd8 -95.07(5)
C23 Pd10 Pd12 Pd22 163(2)
C27 Pd10 Pd12 Pd22 -35.1(4)
Pd29 Pd10 Pd12 Pd22 164.10(6)
Pd3 Pd10 Pd12 Pd22 -71.05(4)
Pd11 Pd10 Pd12 Pd22 -123.10(4)
Pd31 Pd10 Pd12 Pd22 70.44(4)
Pd19 Pd10 Pd12 Pd22 138.39(4)
Pd13 Pd10 Pd12 Pd22 98.62(4)
C23 Pd10 Pd12 Pd27 -175(2)
C27 Pd10 Pd12 Pd27 -13.2(4)
Pd29 Pd10 Pd12 Pd27 -173.97(5)
Pd3 Pd10 Pd12 Pd27 -49.13(5)
Pd11 Pd10 Pd12 Pd27 -101.17(6)
Pd22 Pd10 Pd12 Pd27 21.93(5)
Pd31 Pd10 Pd12 Pd27 92.37(6)
Pd19 Pd10 Pd12 Pd27 160.32(6)
Pd13 Pd10 Pd12 Pd27 120.55(5)
C23 Pd10 Pd12 Pd2 63(2)
C27 Pd10 Pd12 Pd2 -135.5(4)
Pd29 Pd10 Pd12 Pd2 63.7(2)
Pd3 Pd10 Pd12 Pd2 -171.4(2)
Pd11 Pd10 Pd12 Pd2 136.51(19)
Pd22 Pd10 Pd12 Pd2 -100.4(2)
Pd31 Pd10 Pd12 Pd2 -29.95(19)
Pd19 Pd10 Pd12 Pd2 38.0(2)
Pd13 Pd10 Pd12 Pd2 -1.8(2)
C23 Pd10 Pd12 Pd31 93(2)
C27 Pd10 Pd12 Pd31 -105.5(4)
Pd29 Pd10 Pd12 Pd31 93.66(5)
Pd3 Pd10 Pd12 Pd31 -141.49(4)
Pd11 Pd10 Pd12 Pd31 166.46(5)
Pd22 Pd10 Pd12 Pd31 -70.44(4)
Pd19 Pd10 Pd12 Pd31 67.95(3)
Pd13 Pd10 Pd12 Pd31 28.18(4)
C23 Pd10 Pd12 Pd23 53(2)
C27 Pd10 Pd12 Pd23 -145.4(4)
Pd29 Pd10 Pd12 Pd23 53.78(6)
Pd3 Pd10 Pd12 Pd23 178.63(5)
Pd11 Pd10 Pd12 Pd23 126.59(4)
Pd22 Pd10 Pd12 Pd23 -110.32(5)
Pd31 Pd10 Pd12 Pd23 -39.88(4)
Pd19 Pd10 Pd12 Pd23 28.08(4)
Pd13 Pd10 Pd12 Pd23 -11.69(5)
C23 Pd10 Pd12 Pd1 -102(2)
C27 Pd10 Pd12 Pd1 60.0(4)
Pd29 Pd10 Pd12 Pd1 -100.75(6)
Pd3 Pd10 Pd12 Pd1 24.10(5)
Pd11 Pd10 Pd12 Pd1 -27.95(6)
Pd22 Pd10 Pd12 Pd1 95.15(5)
Pd31 Pd10 Pd12 Pd1 165.59(6)
Pd19 Pd10 Pd12 Pd1 -126.46(5)
Pd13 Pd10 Pd12 Pd1 -166.23(4)
C23 Pd10 Pd12 Pd21 123(2)
C27 Pd10 Pd12 Pd21 -74.7(4)
Pd29 Pd10 Pd12 Pd21 124.52(5)
Pd3 Pd10 Pd12 Pd21 -110.63(5)
Pd11 Pd10 Pd12 Pd21 -162.68(4)
Pd22 Pd10 Pd12 Pd21 -39.58(4)
Pd31 Pd10 Pd12 Pd21 30.86(4)
Pd19 Pd10 Pd12 Pd21 98.81(4)
Pd13 Pd10 Pd12 Pd21 59.04(5)
C23 Pd10 Pd12 Pd19 25(2)
C27 Pd10 Pd12 Pd19 -173.5(4)
Pd29 Pd10 Pd12 Pd19 25.71(5)
Pd3 Pd10 Pd12 Pd19 150.55(4)
Pd11 Pd10 Pd12 Pd19 98.51(4)
Pd22 Pd10 Pd12 Pd19 -138.39(4)
Pd31 Pd10 Pd12 Pd19 -67.95(3)
Pd13 Pd10 Pd12 Pd19 -39.77(4)
C17 Pd2 Pd12 C300 83.8(6)
C15 Pd2 Pd12 C300 -156.8(8)
Pd23 Pd2 Pd12 C300 62.2(4)
Pd36 Pd2 Pd12 C300 -117.8(4)
Pd28 Pd2 Pd12 C300 -52.1(4)
Pd27 Pd2 Pd12 C300 -157.6(4)
Pd8 Pd2 Pd12 C300 -26.6(4)
Pd21 Pd2 Pd12 C300 139.0(4)
Pd24 Pd2 Pd12 C300 12.2(4)
Pd1 Pd2 Pd12 C300 -93.1(4)
Pd14 Pd2 Pd12 C300 -1.9(4)
C17 Pd2 Pd12 Pd3 -159.3(4)
C15 Pd2 Pd12 Pd3 -39.9(7)
Pd23 Pd2 Pd12 Pd3 179.01(7)
Pd36 Pd2 Pd12 Pd3 -0.93(8)
Pd28 Pd2 Pd12 Pd3 64.80(7)
Pd27 Pd2 Pd12 Pd3 -40.79(6)
Pd8 Pd2 Pd12 Pd3 90.20(6)
Pd21 Pd2 Pd12 Pd3 -104.20(6)
Pd24 Pd2 Pd12 Pd3 129.02(6)
Pd1 Pd2 Pd12 Pd3 23.79(6)
Pd14 Pd2 Pd12 Pd3 114.91(7)
C17 Pd2 Pd12 Pd8 110.5(4)
C15 Pd2 Pd12 Pd8 -130.1(7)
Pd23 Pd2 Pd12 Pd8 88.81(4)
Pd36 Pd2 Pd12 Pd8 -91.13(4)
Pd28 Pd2 Pd12 Pd8 -25.40(4)
Pd27 Pd2 Pd12 Pd8 -130.99(4)
Pd21 Pd2 Pd12 Pd8 165.60(4)
Pd24 Pd2 Pd12 Pd8 38.82(3)
Pd1 Pd2 Pd12 Pd8 -66.41(3)
Pd14 Pd2 Pd12 Pd8 24.71(7)
C17 Pd2 Pd12 Pd22 -82.4(4)
C15 Pd2 Pd12 Pd22 37.0(7)
Pd23 Pd2 Pd12 Pd22 -104.09(5)
Pd36 Pd2 Pd12 Pd22 75.97(6)
Pd28 Pd2 Pd12 Pd22 141.70(5)
Pd27 Pd2 Pd12 Pd22 36.11(5)
Pd8 Pd2 Pd12 Pd22 167.10(6)
Pd21 Pd2 Pd12 Pd22 -27.30(5)
Pd24 Pd2 Pd12 Pd22 -154.08(5)
Pd1 Pd2 Pd12 Pd22 100.69(5)
Pd14 Pd2 Pd12 Pd22 -168.19(6)
C17 Pd2 Pd12 Pd27 -118.5(4)
C15 Pd2 Pd12 Pd27 0.9(7)
Pd23 Pd2 Pd12 Pd27 -140.20(5)
Pd36 Pd2 Pd12 Pd27 39.86(4)
Pd28 Pd2 Pd12 Pd27 105.58(5)
Pd8 Pd2 Pd12 Pd27 130.99(4)
Pd21 Pd2 Pd12 Pd27 -63.41(4)
Pd24 Pd2 Pd12 Pd27 169.81(4)
Pd1 Pd2 Pd12 Pd27 64.58(4)
Pd14 Pd2 Pd12 Pd27 155.69(7)
C17 Pd2 Pd12 Pd10 10.5(5)
C15 Pd2 Pd12 Pd10 129.9(7)
Pd23 Pd2 Pd12 Pd10 -11.2(2)
Pd36 Pd2 Pd12 Pd10 168.89(18)
Pd28 Pd2 Pd12 Pd10 -125.38(19)
Pd27 Pd2 Pd12 Pd10 129.0(2)
Pd8 Pd2 Pd12 Pd10 -100.0(2)
Pd21 Pd2 Pd12 Pd10 65.6(2)
Pd24 Pd2 Pd12 Pd10 -61.2(2)
Pd1 Pd2 Pd12 Pd10 -166.4(2)
Pd14 Pd2 Pd12 Pd10 -75.3(2)
C17 Pd2 Pd12 Pd31 -16.7(4)
C15 Pd2 Pd12 Pd31 102.7(7)
Pd23 Pd2 Pd12 Pd31 -38.36(4)
Pd36 Pd2 Pd12 Pd31 141.70(4)
Pd28 Pd2 Pd12 Pd31 -152.57(4)
Pd27 Pd2 Pd12 Pd31 101.85(4)
Pd8 Pd2 Pd12 Pd31 -127.17(5)
Pd21 Pd2 Pd12 Pd31 38.44(4)
Pd24 Pd2 Pd12 Pd31 -88.34(4)
Pd1 Pd2 Pd12 Pd31 166.42(5)
Pd14 Pd2 Pd12 Pd31 -102.46(7)
C17 Pd2 Pd12 Pd23 21.7(4)
C15 Pd2 Pd12 Pd23 141.1(7)
Pd36 Pd2 Pd12 Pd23 -179.94(5)
Pd28 Pd2 Pd12 Pd23 -114.21(5)
Pd27 Pd2 Pd12 Pd23 140.20(5)
Pd8 Pd2 Pd12 Pd23 -88.81(4)
Pd21 Pd2 Pd12 Pd23 76.79(4)
Pd24 Pd2 Pd12 Pd23 -49.99(3)
Pd1 Pd2 Pd12 Pd23 -155.22(4)
Pd14 Pd2 Pd12 Pd23 -64.10(7)
C17 Pd2 Pd12 Pd1 176.9(4)
C15 Pd2 Pd12 Pd1 -63.7(7)
Pd23 Pd2 Pd12 Pd1 155.22(4)
Pd36 Pd2 Pd12 Pd1 -24.72(4)
Pd28 Pd2 Pd12 Pd1 41.01(4)
Pd27 Pd2 Pd12 Pd1 -64.58(4)
Pd8 Pd2 Pd12 Pd1 66.41(3)
Pd21 Pd2 Pd12 Pd1 -127.99(4)
Pd24 Pd2 Pd12 Pd1 105.23(4)
Pd14 Pd2 Pd12 Pd1 91.12(7)
C17 Pd2 Pd12 Pd21 -55.1(4)
C15 Pd2 Pd12 Pd21 64.3(7)
Pd23 Pd2 Pd12 Pd21 -76.79(4)
Pd36 Pd2 Pd12 Pd21 103.27(4)
Pd28 Pd2 Pd12 Pd21 169.00(5)
Pd27 Pd2 Pd12 Pd21 63.41(4)
Pd8 Pd2 Pd12 Pd21 -165.60(4)
Pd24 Pd2 Pd12 Pd21 -126.78(4)
Pd1 Pd2 Pd12 Pd21 127.99(4)
Pd14 Pd2 Pd12 Pd21 -140.89(7)
C17 Pd2 Pd12 Pd19 44.7(4)
C15 Pd2 Pd12 Pd19 164.1(7)
Pd23 Pd2 Pd12 Pd19 23.03(4)
Pd36 Pd2 Pd12 Pd19 -156.91(4)
Pd28 Pd2 Pd12 Pd19 -91.18(5)
Pd27 Pd2 Pd12 Pd19 163.23(5)
Pd8 Pd2 Pd12 Pd19 -65.78(4)
Pd21 Pd2 Pd12 Pd19 99.82(4)
Pd24 Pd2 Pd12 Pd19 -26.96(4)
Pd1 Pd2 Pd12 Pd19 -132.19(5)
Pd14 Pd2 Pd12 Pd19 -41.07(8)
C11 Pd1 Pd12 C300 -66.3(5)
C13 Pd1 Pd12 C300 159.3(7)
Pd4 Pd1 Pd12 C300 -39.9(4)
Pd36 Pd1 Pd12 C300 123.0(4)
Pd27 Pd1 Pd12 C300 170.0(4)
Pd8 Pd1 Pd12 C300 25.8(3)
Pd30 Pd1 Pd12 C300 13.3(4)
Pd28 Pd1 Pd12 C300 64.1(4)
Pd3 Pd1 Pd12 C300 -99.9(4)
Pd32 Pd1 Pd12 C300 -140.6(4)
Pd2 Pd1 Pd12 C300 98.7(4)
C11 Pd1 Pd12 Pd3 33.5(4)
C13 Pd1 Pd12 Pd3 -100.8(6)
Pd4 Pd1 Pd12 Pd3 59.98(4)
Pd36 Pd1 Pd12 Pd3 -137.08(5)
Pd27 Pd1 Pd12 Pd3 -90.08(4)
Pd8 Pd1 Pd12 Pd3 125.66(4)
Pd30 Pd1 Pd12 Pd3 113.22(4)
Pd28 Pd1 Pd12 Pd3 163.94(4)
Pd32 Pd1 Pd12 Pd3 -40.75(3)
Pd2 Pd1 Pd12 Pd3 -161.43(4)
C11 Pd1 Pd12 Pd8 -92.1(4)
C13 Pd1 Pd12 Pd8 133.5(6)
Pd4 Pd1 Pd12 Pd8 -65.68(4)
Pd36 Pd1 Pd12 Pd8 97.26(4)
Pd27 Pd1 Pd12 Pd8 144.26(5)
Pd30 Pd1 Pd12 Pd8 -12.44(4)
Pd28 Pd1 Pd12 Pd8 38.28(3)
Pd3 Pd1 Pd12 Pd8 -125.66(4)
Pd32 Pd1 Pd12 Pd8 -166.41(4)
Pd2 Pd1 Pd12 Pd8 72.91(4)
C11 Pd1 Pd12 Pd22 80.4(4)
C13 Pd1 Pd12 Pd22 -54.0(6)
Pd4 Pd1 Pd12 Pd22 106.83(4)
Pd36 Pd1 Pd12 Pd22 -90.23(5)
Pd27 Pd1 Pd12 Pd22 -43.24(4)
Pd8 Pd1 Pd12 Pd22 172.51(5)
Pd30 Pd1 Pd12 Pd22 160.07(4)
Pd28 Pd1 Pd12 Pd22 -149.21(4)
Pd3 Pd1 Pd12 Pd22 46.85(4)
Pd32 Pd1 Pd12 Pd22 6.10(5)
Pd2 Pd1 Pd12 Pd22 -114.59(5)
C11 Pd1 Pd12 Pd27 123.6(4)
C13 Pd1 Pd12 Pd27 -10.7(6)
Pd4 Pd1 Pd12 Pd27 150.07(4)
Pd36 Pd1 Pd12 Pd27 -46.99(4)
Pd8 Pd1 Pd12 Pd27 -144.26(5)
Pd30 Pd1 Pd12 Pd27 -156.69(5)
Pd28 Pd1 Pd12 Pd27 -105.98(4)
Pd3 Pd1 Pd12 Pd27 90.08(4)
Pd32 Pd1 Pd12 Pd27 49.34(4)
Pd2 Pd1 Pd12 Pd27 -71.35(4)
C11 Pd1 Pd12 Pd10 11.0(4)
C13 Pd1 Pd12 Pd10 -123.3(6)
Pd4 Pd1 Pd12 Pd10 37.47(5)
Pd36 Pd1 Pd12 Pd10 -159.59(5)
Pd27 Pd1 Pd12 Pd10 -112.60(6)
Pd8 Pd1 Pd12 Pd10 103.15(6)
Pd30 Pd1 Pd12 Pd10 90.71(6)
Pd28 Pd1 Pd12 Pd10 141.43(5)
Pd3 Pd1 Pd12 Pd10 -22.51(5)
Pd32 Pd1 Pd12 Pd10 -63.26(5)
Pd2 Pd1 Pd12 Pd10 176.05(6)
C11 Pd1 Pd12 Pd2 -165.0(4)
C13 Pd1 Pd12 Pd2 60.6(6)
Pd4 Pd1 Pd12 Pd2 -138.59(4)
Pd36 Pd1 Pd12 Pd2 24.36(4)
Pd27 Pd1 Pd12 Pd2 71.35(4)
Pd8 Pd1 Pd12 Pd2 -72.91(4)
Pd30 Pd1 Pd12 Pd2 -85.35(4)
Pd28 Pd1 Pd12 Pd2 -34.63(3)
Pd3 Pd1 Pd12 Pd2 161.43(4)
Pd32 Pd1 Pd12 Pd2 120.68(4)
C11 Pd1 Pd12 Pd31 126.8(4)
C13 Pd1 Pd12 Pd31 -7.6(6)
Pd4 Pd1 Pd12 Pd31 153.24(18)
Pd36 Pd1 Pd12 Pd31 -43.8(2)
Pd27 Pd1 Pd12 Pd31 3.17(18)
Pd8 Pd1 Pd12 Pd31 -141.09(19)
Pd30 Pd1 Pd12 Pd31 -153.52(17)
Pd28 Pd1 Pd12 Pd31 -102.80(18)
Pd3 Pd1 Pd12 Pd31 93.25(19)
Pd32 Pd1 Pd12 Pd31 52.51(19)
Pd2 Pd1 Pd12 Pd31 -68.18(18)
C11 Pd1 Pd12 Pd23 -141.1(4)
C13 Pd1 Pd12 Pd23 84.5(6)
Pd4 Pd1 Pd12 Pd23 -114.69(5)
Pd36 Pd1 Pd12 Pd23 48.25(6)
Pd27 Pd1 Pd12 Pd23 95.24(5)
Pd8 Pd1 Pd12 Pd23 -49.02(5)
Pd30 Pd1 Pd12 Pd23 -61.45(6)
Pd28 Pd1 Pd12 Pd23 -10.74(5)
Pd3 Pd1 Pd12 Pd23 -174.68(6)
Pd32 Pd1 Pd12 Pd23 144.58(5)
Pd2 Pd1 Pd12 Pd23 23.89(4)
C11 Pd1 Pd12 Pd21 144.7(4)
C13 Pd1 Pd12 Pd21 10.4(6)
Pd4 Pd1 Pd12 Pd21 171.15(4)
Pd36 Pd1 Pd12 Pd21 -25.91(5)
Pd27 Pd1 Pd12 Pd21 21.09(4)
Pd8 Pd1 Pd12 Pd21 -123.17(5)
Pd30 Pd1 Pd12 Pd21 -135.61(4)
Pd28 Pd1 Pd12 Pd21 -84.89(4)
Pd3 Pd1 Pd12 Pd21 111.17(5)
Pd32 Pd1 Pd12 Pd21 70.42(4)
Pd2 Pd1 Pd12 Pd21 -50.26(4)
C11 Pd1 Pd12 Pd19 -69.6(4)
C13 Pd1 Pd12 Pd19 156.1(6)
Pd4 Pd1 Pd12 Pd19 -43.11(6)
Pd36 Pd1 Pd12 Pd19 119.83(6)
Pd27 Pd1 Pd12 Pd19 166.82(7)
Pd8 Pd1 Pd12 Pd19 22.57(5)
Pd30 Pd1 Pd12 Pd19 10.13(8)
Pd28 Pd1 Pd12 Pd19 60.85(6)
Pd3 Pd1 Pd12 Pd19 -103.09(6)
Pd32 Pd1 Pd12 Pd19 -143.84(6)
Pd2 Pd1 Pd12 Pd19 95.47(6)
C23 Pd10 Pd13 C2 -49.6(7)
C27 Pd10 Pd13 C2 -130.9(7)
Pd29 Pd10 Pd13 C2 4.3(6)
Pd3 Pd10 Pd13 C2 147.8(6)
Pd12 Pd10 Pd13 C2 120.1(6)
Pd11 Pd10 Pd13 C2 5.7(6)
Pd22 Pd10 Pd13 C2 -179.5(6)
Pd31 Pd10 Pd13 C2 151.0(6)
Pd19 Pd10 Pd13 C2 76.7(6)
C23 Pd10 Pd13 C1 150.3(6)
C27 Pd10 Pd13 C1 69.0(6)
Pd29 Pd10 Pd13 C1 -155.7(4)
Pd3 Pd10 Pd13 C1 -12.3(4)
Pd12 Pd10 Pd13 C1 -39.9(4)
Pd11 Pd10 Pd13 C1 -154.3(4)
Pd22 Pd10 Pd13 C1 20.4(4)
Pd31 Pd10 Pd13 C1 -9.1(4)
Pd19 Pd10 Pd13 C1 -83.3(4)
C23 Pd10 Pd13 P12 54.5(5)
C27 Pd10 Pd13 P12 -26.8(5)
Pd29 Pd10 Pd13 P12 108.52(12)
Pd3 Pd10 Pd13 P12 -108.05(17)
Pd12 Pd10 Pd13 P12 -135.69(12)
Pd11 Pd10 Pd13 P12 109.92(12)
Pd22 Pd10 Pd13 P12 -75.33(12)
Pd31 Pd10 Pd13 P12 -104.85(12)
Pd19 Pd10 Pd13 P12 -179.08(12)
C23 Pd10 Pd13 Pd31 159.4(4)
C27 Pd10 Pd13 Pd31 78.1(5)
Pd29 Pd10 Pd13 Pd31 -146.63(5)
Pd3 Pd10 Pd13 Pd31 -3.20(14)
Pd12 Pd10 Pd13 Pd31 -30.84(4)
Pd11 Pd10 Pd13 Pd31 -145.23(6)
Pd22 Pd10 Pd13 Pd31 29.52(4)
Pd19 Pd10 Pd13 Pd31 -74.23(4)
C23 Pd10 Pd13 Pd16 -94.2(4)
C27 Pd10 Pd13 Pd16 -175.5(5)
Pd29 Pd10 Pd13 Pd16 -40.19(4)
Pd3 Pd10 Pd13 Pd16 103.24(14)
Pd12 Pd10 Pd13 Pd16 75.59(5)
Pd11 Pd10 Pd13 Pd16 -38.79(7)
Pd22 Pd10 Pd13 Pd16 135.95(4)
Pd31 Pd10 Pd13 Pd16 106.43(5)
Pd19 Pd10 Pd13 Pd16 32.20(4)
C23 Pd10 Pd13 Pd26 -159.6(4)
C27 Pd10 Pd13 Pd26 119.1(5)
Pd29 Pd10 Pd13 Pd26 -105.59(5)
Pd3 Pd10 Pd13 Pd26 37.84(15)
Pd12 Pd10 Pd13 Pd26 10.20(5)
Pd11 Pd10 Pd13 Pd26 -104.19(6)
Pd22 Pd10 Pd13 Pd26 70.55(5)
Pd31 Pd10 Pd13 Pd26 41.04(4)
Pd19 Pd10 Pd13 Pd26 -33.20(4)
C23 Pd10 Pd13 Pd19 -126.4(4)
C27 Pd10 Pd13 Pd19 152.3(5)
Pd29 Pd10 Pd13 Pd19 -72.39(4)
Pd3 Pd10 Pd13 Pd19 71.04(14)
Pd12 Pd10 Pd13 Pd19 43.39(4)
Pd11 Pd10 Pd13 Pd19 -70.99(6)
Pd22 Pd10 Pd13 Pd19 103.75(4)
Pd31 Pd10 Pd13 Pd19 74.23(4)
C23 Pd10 Pd13 Pd29 -54.0(4)
C27 Pd10 Pd13 Pd29 -135.3(5)
Pd3 Pd10 Pd13 Pd29 143.43(15)
Pd12 Pd10 Pd13 Pd29 115.79(5)
Pd11 Pd10 Pd13 Pd29 1.40(5)
Pd22 Pd10 Pd13 Pd29 176.15(5)
Pd31 Pd10 Pd13 Pd29 146.63(5)
Pd19 Pd10 Pd13 Pd29 72.39(4)
C17 Pd2 Pd14 C16 156.4(6)
C15 Pd2 Pd14 C16 57.5(6)
Pd23 Pd2 Pd14 C16 -160.1(4)
Pd36 Pd2 Pd14 C16 13.1(4)
Pd12 Pd2 Pd14 C16 -107.1(4)
Pd28 Pd2 Pd14 C16 -39.3(4)
Pd27 Pd2 Pd14 C16 20.8(4)
Pd8 Pd2 Pd14 C16 -86.9(4)
Pd21 Pd2 Pd14 C16 141.7(4)
Pd24 Pd2 Pd14 C16 -125.6(4)
Pd1 Pd2 Pd14 C16 -37.6(4)
C17 Pd2 Pd14 C18 -37.8(6)
C15 Pd2 Pd14 C18 -136.7(5)
Pd23 Pd2 Pd14 C18 5.6(3)
Pd36 Pd2 Pd14 C18 178.8(3)
Pd12 Pd2 Pd14 C18 58.6(4)
Pd28 Pd2 Pd14 C18 126.4(3)
Pd27 Pd2 Pd14 C18 -173.4(4)
Pd8 Pd2 Pd14 C18 78.9(3)
Pd21 Pd2 Pd14 C18 -52.5(4)
Pd24 Pd2 Pd14 C18 40.1(3)
Pd1 Pd2 Pd14 C18 128.2(3)
C17 Pd2 Pd14 P4 58.2(5)
C15 Pd2 Pd14 P4 -40.7(4)
Pd23 Pd2 Pd14 P4 101.62(13)
Pd36 Pd2 Pd14 P4 -85.18(13)
Pd12 Pd2 Pd14 P4 154.66(13)
Pd28 Pd2 Pd14 P4 -137.57(13)
Pd27 Pd2 Pd14 P4 -77.39(16)
Pd8 Pd2 Pd14 P4 174.88(13)
Pd21 Pd2 Pd14 P4 43.50(15)
Pd24 Pd2 Pd14 P4 136.16(13)
Pd1 Pd2 Pd14 P4 -135.80(12)
C17 Pd2 Pd14 Pd28 -164.2(4)
C15 Pd2 Pd14 Pd28 96.8(4)
Pd23 Pd2 Pd14 Pd28 -120.81(5)
Pd36 Pd2 Pd14 Pd28 52.39(4)
Pd12 Pd2 Pd14 Pd28 -67.77(7)
Pd27 Pd2 Pd14 Pd28 60.18(10)
Pd8 Pd2 Pd14 Pd28 -47.55(4)
Pd21 Pd2 Pd14 Pd28 -178.93(8)
Pd24 Pd2 Pd14 Pd28 -86.27(4)
Pd1 Pd2 Pd14 Pd28 1.77(4)
C17 Pd2 Pd14 Pd24 -77.9(4)
C15 Pd2 Pd14 Pd24 -176.9(4)
Pd23 Pd2 Pd14 Pd24 -34.54(4)
Pd36 Pd2 Pd14 Pd24 138.66(4)
Pd12 Pd2 Pd14 Pd24 18.50(7)
Pd28 Pd2 Pd14 Pd24 86.27(4)
Pd27 Pd2 Pd14 Pd24 146.45(10)
Pd8 Pd2 Pd14 Pd24 38.71(3)
Pd21 Pd2 Pd14 Pd24 -92.67(7)
Pd1 Pd2 Pd14 Pd24 88.03(4)
C22 Pd6 Pd15 C20 -122.2(7)
P3 Pd6 Pd15 C20 2.7(6)
Pd18 Pd6 Pd15 C20 -173.0(6)
Pd25 Pd6 Pd15 C20 -134.0(6)
Pd7 Pd6 Pd15 C20 161.2(6)
Pd17 Pd6 Pd15 C20 97.7(6)
C20 Pd6 Pd15 C21 50.7(8)
C22 Pd6 Pd15 C21 -71.5(7)
P3 Pd6 Pd15 C21 53.4(6)
Pd18 Pd6 Pd15 C21 -122.2(6)
Pd25 Pd6 Pd15 C21 -83.2(6)
Pd7 Pd6 Pd15 C21 -148.1(6)
Pd17 Pd6 Pd15 C21 148.4(6)
C20 Pd6 Pd15 Pd20 123.1(6)
C22 Pd6 Pd15 Pd20 0.9(4)
P3 Pd6 Pd15 Pd20 125.85(17)
Pd18 Pd6 Pd15 Pd20 -49.82(9)
Pd25 Pd6 Pd15 Pd20 -10.82(8)
Pd7 Pd6 Pd15 Pd20 -75.63(8)
Pd17 Pd6 Pd15 Pd20 -139.16(8)
C20 Pd6 Pd15 Pd29 -130.9(6)
C22 Pd6 Pd15 Pd29 106.9(4)
P3 Pd6 Pd15 Pd29 -128.17(16)
Pd18 Pd6 Pd15 Pd29 56.16(7)
Pd25 Pd6 Pd15 Pd29 95.16(5)
Pd7 Pd6 Pd15 Pd29 30.35(5)
Pd17 Pd6 Pd15 Pd29 -33.18(5)
C20 Pd6 Pd15 Pd7 -161.2(6)
C22 Pd6 Pd15 Pd7 76.6(4)
P3 Pd6 Pd15 Pd7 -158.52(17)
Pd18 Pd6 Pd15 Pd7 25.81(4)
Pd25 Pd6 Pd15 Pd7 64.81(3)
Pd17 Pd6 Pd15 Pd7 -63.53(3)
C20 Pd6 Pd15 Pd34 -68.5(6)
C22 Pd6 Pd15 Pd34 169.3(4)
P3 Pd6 Pd15 Pd34 -65.77(17)
Pd18 Pd6 Pd15 Pd34 118.56(5)
Pd25 Pd6 Pd15 Pd34 157.56(5)
Pd7 Pd6 Pd15 Pd34 92.75(5)
Pd17 Pd6 Pd15 Pd34 29.22(4)
C20 Pd6 Pd15 Pd25 134.0(6)
C22 Pd6 Pd15 Pd25 11.8(4)
P3 Pd6 Pd15 Pd25 136.67(17)
Pd18 Pd6 Pd15 Pd25 -39.00(4)
Pd7 Pd6 Pd15 Pd25 -64.81(3)
Pd17 Pd6 Pd15 Pd25 -128.34(4)
C20 Pd6 Pd15 Pd17 -97.7(6)
C22 Pd6 Pd15 Pd17 140.1(4)
P3 Pd6 Pd15 Pd17 -94.99(16)
Pd18 Pd6 Pd15 Pd17 89.34(5)
Pd25 Pd6 Pd15 Pd17 128.34(4)
Pd7 Pd6 Pd15 Pd17 63.53(3)
C300 Pd7 Pd15 C20 126.7(9)
Pd11 Pd7 Pd15 C20 -148.0(4)
Pd19 Pd7 Pd15 C20 107.8(4)
Pd25 Pd7 Pd15 C20 -83.2(4)
Pd4 Pd7 Pd15 C20 -107.0(4)
Pd18 Pd7 Pd15 C20 -39.2(4)
Pd17 Pd7 Pd15 C20 59.0(4)
Pd5 Pd7 Pd15 C20 27.1(4)
Pd29 Pd7 Pd15 C20 137.0(4)
Pd8 Pd7 Pd15 C20 -19.4(5)
Pd6 Pd7 Pd15 C20 -14.6(4)
C300 Pd7 Pd15 C21 -84.8(11)
Pd11 Pd7 Pd15 C21 0.5(8)
Pd19 Pd7 Pd15 C21 -103.6(8)
Pd25 Pd7 Pd15 C21 65.3(8)
Pd4 Pd7 Pd15 C21 41.5(8)
Pd18 Pd7 Pd15 C21 109.3(8)
Pd17 Pd7 Pd15 C21 -152.4(8)
Pd5 Pd7 Pd15 C21 175.7(8)
Pd29 Pd7 Pd15 C21 -74.5(8)
Pd8 Pd7 Pd15 C21 129.2(8)
Pd6 Pd7 Pd15 C21 133.9(8)
C300 Pd7 Pd15 Pd6 141.3(8)
Pd11 Pd7 Pd15 Pd6 -133.39(4)
Pd19 Pd7 Pd15 Pd6 122.42(5)
Pd25 Pd7 Pd15 Pd6 -68.60(4)
Pd4 Pd7 Pd15 Pd6 -92.44(5)
Pd18 Pd7 Pd15 Pd6 -24.65(4)
Pd17 Pd7 Pd15 Pd6 73.63(4)
Pd5 Pd7 Pd15 Pd6 41.73(5)
Pd29 Pd7 Pd15 Pd6 151.57(5)
Pd8 Pd7 Pd15 Pd6 -4.78(19)
C300 Pd7 Pd15 Pd20 -75.5(8)
Pd11 Pd7 Pd15 Pd20 9.88(4)
Pd19 Pd7 Pd15 Pd20 -94.30(5)
Pd25 Pd7 Pd15 Pd20 74.68(4)
Pd4 Pd7 Pd15 Pd20 50.83(6)
Pd18 Pd7 Pd15 Pd20 118.62(5)
Pd17 Pd7 Pd15 Pd20 -143.10(5)
Pd5 Pd7 Pd15 Pd20 -174.99(4)
Pd29 Pd7 Pd15 Pd20 -65.16(4)
Pd8 Pd7 Pd15 Pd20 138.50(18)
Pd6 Pd7 Pd15 Pd20 143.27(5)
C300 Pd7 Pd15 Pd29 -10.3(8)
Pd11 Pd7 Pd15 Pd29 75.04(4)
Pd19 Pd7 Pd15 Pd29 -29.15(4)
Pd25 Pd7 Pd15 Pd29 139.83(4)
Pd4 Pd7 Pd15 Pd29 115.99(5)
Pd18 Pd7 Pd15 Pd29 -176.22(5)
Pd17 Pd7 Pd15 Pd29 -77.94(4)
Pd5 Pd7 Pd15 Pd29 -109.84(5)
Pd8 Pd7 Pd15 Pd29 -156.35(19)
Pd6 Pd7 Pd15 Pd29 -151.57(5)
C300 Pd7 Pd15 Pd34 34.4(8)
Pd11 Pd7 Pd15 Pd34 119.74(4)
Pd19 Pd7 Pd15 Pd34 15.56(5)
Pd25 Pd7 Pd15 Pd34 -175.46(5)
Pd4 Pd7 Pd15 Pd34 160.69(5)
Pd18 Pd7 Pd15 Pd34 -131.52(4)
Pd17 Pd7 Pd15 Pd34 -33.24(4)
Pd5 Pd7 Pd15 Pd34 -65.13(5)
Pd29 Pd7 Pd15 Pd34 44.70(4)
Pd8 Pd7 Pd15 Pd34 -111.64(18)
Pd6 Pd7 Pd15 Pd34 -106.87(5)
C300 Pd7 Pd15 Pd25 -150.1(8)
Pd11 Pd7 Pd15 Pd25 -64.79(4)
Pd19 Pd7 Pd15 Pd25 -168.98(5)
Pd4 Pd7 Pd15 Pd25 -23.85(5)
Pd18 Pd7 Pd15 Pd25 43.95(4)
Pd17 Pd7 Pd15 Pd25 142.22(4)
Pd5 Pd7 Pd15 Pd25 110.33(5)
Pd29 Pd7 Pd15 Pd25 -139.83(4)
Pd8 Pd7 Pd15 Pd25 63.82(18)
Pd6 Pd7 Pd15 Pd25 68.60(4)
C300 Pd7 Pd15 Pd17 67.6(8)
Pd11 Pd7 Pd15 Pd17 152.98(4)
Pd19 Pd7 Pd15 Pd17 48.80(4)
Pd25 Pd7 Pd15 Pd17 -142.22(4)
Pd4 Pd7 Pd15 Pd17 -166.07(6)
Pd18 Pd7 Pd15 Pd17 -98.28(4)
Pd5 Pd7 Pd15 Pd17 -31.89(4)
Pd29 Pd7 Pd15 Pd17 77.94(4)
Pd8 Pd7 Pd15 Pd17 -78.40(19)
Pd6 Pd7 Pd15 Pd17 -73.63(4)
C1 Pd13 Pd16 C2 -115.4(7)
P12 Pd13 Pd16 C2 6.4(6)
Pd31 Pd13 Pd16 C2 -166.3(6)
Pd26 Pd13 Pd16 C2 -128.7(6)
Pd19 Pd13 Pd16 C2 165.3(6)
Pd29 Pd13 Pd16 C2 101.6(6)
Pd10 Pd13 Pd16 C2 134.4(6)
C2 Pd13 Pd16 C3 39.6(9)
C1 Pd13 Pd16 C3 -75.8(9)
P12 Pd13 Pd16 C3 45.9(8)
Pd31 Pd13 Pd16 C3 -126.7(8)
Pd26 Pd13 Pd16 C3 -89.1(8)
Pd19 Pd13 Pd16 C3 -155.1(8)
Pd29 Pd13 Pd16 C3 141.2(8)
Pd10 Pd13 Pd16 C3 174.0(8)
C2 Pd13 Pd16 Pd33 121.6(6)
C1 Pd13 Pd16 Pd33 6.2(4)
P12 Pd13 Pd16 Pd33 127.93(18)
Pd31 Pd13 Pd16 Pd33 -44.75(11)
Pd26 Pd13 Pd16 Pd33 -7.11(9)
Pd19 Pd13 Pd16 Pd33 -73.11(9)
Pd29 Pd13 Pd16 Pd33 -136.85(10)
Pd10 Pd13 Pd16 Pd33 -104.04(9)
C2 Pd13 Pd16 Pd19 -165.3(6)
C1 Pd13 Pd16 Pd19 79.3(4)
P12 Pd13 Pd16 Pd19 -158.96(17)
Pd31 Pd13 Pd16 Pd19 28.36(4)
Pd26 Pd13 Pd16 Pd19 66.00(4)
Pd29 Pd13 Pd16 Pd19 -63.74(3)
Pd10 Pd13 Pd16 Pd19 -30.93(4)
C2 Pd13 Pd16 Pd17 -131.9(6)
C1 Pd13 Pd16 Pd17 112.7(4)
P12 Pd13 Pd16 Pd17 -125.59(17)
Pd31 Pd13 Pd16 Pd17 61.73(7)
Pd26 Pd13 Pd16 Pd17 99.38(5)
Pd19 Pd13 Pd16 Pd17 33.37(5)
Pd29 Pd13 Pd16 Pd17 -30.37(5)
Pd10 Pd13 Pd16 Pd17 2.44(6)
C2 Pd13 Pd16 Pd34 -72.1(6)
C1 Pd13 Pd16 Pd34 172.6(4)
P12 Pd13 Pd16 Pd34 -65.70(18)
Pd31 Pd13 Pd16 Pd34 121.62(5)
Pd26 Pd13 Pd16 Pd34 159.26(5)
Pd19 Pd13 Pd16 Pd34 93.26(5)
Pd29 Pd13 Pd16 Pd34 29.52(4)
Pd10 Pd13 Pd16 Pd34 62.33(5)
C2 Pd13 Pd16 Pd26 128.7(6)
C1 Pd13 Pd16 Pd26 13.3(4)
P12 Pd13 Pd16 Pd26 135.04(18)
Pd31 Pd13 Pd16 Pd26 -37.64(4)
Pd19 Pd13 Pd16 Pd26 -66.00(4)
Pd29 Pd13 Pd16 Pd26 -129.74(4)
Pd10 Pd13 Pd16 Pd26 -96.94(4)
C2 Pd13 Pd16 Pd29 -101.6(6)
C1 Pd13 Pd16 Pd29 143.1(4)
P12 Pd13 Pd16 Pd29 -95.22(17)
Pd31 Pd13 Pd16 Pd29 92.10(5)
Pd26 Pd13 Pd16 Pd29 129.74(4)
Pd19 Pd13 Pd16 Pd29 63.74(3)
Pd10 Pd13 Pd16 Pd29 32.81(3)
C7 Pd5 Pd17 C6 28.9(9)
Pd8 Pd5 Pd17 C6 -175.3(5)
Pd24 Pd5 Pd17 C6 110.2(5)
Pd35 Pd5 Pd17 C6 94.2(5)
Pd9 Pd5 Pd17 C6 -93.5(5)
Pd7 Pd5 Pd17 C6 -151.6(5)
Pd18 Pd5 Pd17 C6 -112.2(5)
C6 Pd5 Pd17 C4 5.5(9)
C7 Pd5 Pd17 C4 34.4(10)
Pd8 Pd5 Pd17 C4 -169.8(7)
Pd24 Pd5 Pd17 C4 115.7(7)
Pd35 Pd5 Pd17 C4 99.7(7)
Pd9 Pd5 Pd17 C4 -88.0(7)
Pd7 Pd5 Pd17 C4 -146.0(7)
Pd18 Pd5 Pd17 C4 -106.7(7)
C6 Pd5 Pd17 Pd34 158.8(6)
C7 Pd5 Pd17 Pd34 -172.3(7)
Pd8 Pd5 Pd17 Pd34 -16.5(3)
Pd24 Pd5 Pd17 Pd34 -91.0(3)
Pd35 Pd5 Pd17 Pd34 -107.0(3)
Pd9 Pd5 Pd17 Pd34 65.3(3)
Pd7 Pd5 Pd17 Pd34 7.3(3)
Pd18 Pd5 Pd17 Pd34 46.6(3)
C6 Pd5 Pd17 Pd7 151.6(5)
C7 Pd5 Pd17 Pd7 -179.5(7)
Pd8 Pd5 Pd17 Pd7 -23.74(5)
Pd24 Pd5 Pd17 Pd7 -98.26(7)
Pd35 Pd5 Pd17 Pd7 -114.24(4)
Pd9 Pd5 Pd17 Pd7 58.05(15)
Pd18 Pd5 Pd17 Pd7 39.35(4)
C6 Pd5 Pd17 Pd16 -110.6(5)
C7 Pd5 Pd17 Pd16 -81.7(7)
Pd8 Pd5 Pd17 Pd16 74.15(6)
Pd24 Pd5 Pd17 Pd16 -0.38(9)
Pd35 Pd5 Pd17 Pd16 -16.35(5)
Pd9 Pd5 Pd17 Pd16 155.93(13)
Pd7 Pd5 Pd17 Pd16 97.88(5)
Pd18 Pd5 Pd17 Pd16 137.23(5)
C6 Pd5 Pd17 Pd19 -148.1(5)
C7 Pd5 Pd17 Pd19 -119.2(7)
Pd8 Pd5 Pd17 Pd19 36.60(5)
Pd24 Pd5 Pd17 Pd19 -37.93(7)
Pd35 Pd5 Pd17 Pd19 -53.90(3)
Pd9 Pd5 Pd17 Pd19 118.38(15)
Pd7 Pd5 Pd17 Pd19 60.34(3)
Pd18 Pd5 Pd17 Pd19 99.69(4)
C6 Pd5 Pd17 Pd15 120.6(5)
C7 Pd5 Pd17 Pd15 149.5(7)
Pd8 Pd5 Pd17 Pd15 -54.73(6)
Pd24 Pd5 Pd17 Pd15 -129.26(6)
Pd35 Pd5 Pd17 Pd15 -145.23(4)
Pd9 Pd5 Pd17 Pd15 27.05(17)
Pd7 Pd5 Pd17 Pd15 -31.00(4)
Pd18 Pd5 Pd17 Pd15 8.35(5)
C6 Pd5 Pd17 Pd6 85.4(5)
C7 Pd5 Pd17 Pd6 114.3(7)
Pd8 Pd5 Pd17 Pd6 -89.91(5)
Pd24 Pd5 Pd17 Pd6 -164.44(7)
Pd35 Pd5 Pd17 Pd6 179.59(4)
Pd9 Pd5 Pd17 Pd6 -8.13(15)
Pd7 Pd5 Pd17 Pd6 -66.17(3)
Pd18 Pd5 Pd17 Pd6 -26.82(4)
C6 Pd5 Pd17 Pd29 177.8(5)
C7 Pd5 Pd17 Pd29 -153.3(7)
Pd8 Pd5 Pd17 Pd29 2.54(7)
Pd24 Pd5 Pd17 Pd29 -71.99(8)
Pd35 Pd5 Pd17 Pd29 -87.96(5)
Pd9 Pd5 Pd17 Pd29 84.32(15)
Pd7 Pd5 Pd17 Pd29 26.27(4)
Pd18 Pd5 Pd17 Pd29 65.63(5)
C300 Pd7 Pd17 C6 81.0(5)
Pd11 Pd7 Pd17 C6 -160.9(4)
Pd19 Pd7 Pd17 C6 108.0(4)
Pd25 Pd7 Pd17 C6 -83.9(4)
Pd4 Pd7 Pd17 C6 5.0(4)
Pd15 Pd7 Pd17 C6 -123.1(4)
Pd18 Pd7 Pd17 C6 -19.8(4)
Pd5 Pd7 Pd17 C6 21.7(4)
Pd29 Pd7 Pd17 C6 173.6(4)
Pd8 Pd7 Pd17 C6 41.8(4)
Pd6 Pd7 Pd17 C6 -60.6(4)
C300 Pd7 Pd17 C4 -157.1(8)
Pd11 Pd7 Pd17 C4 -39.0(7)
Pd19 Pd7 Pd17 C4 -130.2(7)
Pd25 Pd7 Pd17 C4 38.0(7)
Pd4 Pd7 Pd17 C4 126.9(7)
Pd15 Pd7 Pd17 C4 -1.3(7)
Pd18 Pd7 Pd17 C4 102.1(7)
Pd5 Pd7 Pd17 C4 143.6(7)
Pd29 Pd7 Pd17 C4 -64.5(7)
Pd8 Pd7 Pd17 C4 163.7(7)
Pd6 Pd7 Pd17 C4 61.3(7)
C300 Pd7 Pd17 Pd5 59.3(4)
Pd11 Pd7 Pd17 Pd5 177.44(7)
Pd19 Pd7 Pd17 Pd5 86.29(4)
Pd25 Pd7 Pd17 Pd5 -105.56(5)
Pd4 Pd7 Pd17 Pd5 -16.66(18)
Pd15 Pd7 Pd17 Pd5 -144.81(4)
Pd18 Pd7 Pd17 Pd5 -41.44(4)
Pd29 Pd7 Pd17 Pd5 151.91(4)
Pd8 Pd7 Pd17 Pd5 20.17(4)
Pd6 Pd7 Pd17 Pd5 -82.30(4)
C300 Pd7 Pd17 Pd34 -119.2(4)
Pd11 Pd7 Pd17 Pd34 -1.02(8)
Pd19 Pd7 Pd17 Pd34 -92.16(5)
Pd25 Pd7 Pd17 Pd34 75.98(6)
Pd4 Pd7 Pd17 Pd34 164.89(17)
Pd15 Pd7 Pd17 Pd34 36.73(4)
Pd18 Pd7 Pd17 Pd34 140.11(4)
Pd5 Pd7 Pd17 Pd34 -178.45(5)
Pd29 Pd7 Pd17 Pd34 -26.54(4)
Pd8 Pd7 Pd17 Pd34 -158.29(4)
Pd6 Pd7 Pd17 Pd34 99.25(5)
C300 Pd7 Pd17 Pd16 -52.3(4)
Pd11 Pd7 Pd17 Pd16 65.78(7)
Pd19 Pd7 Pd17 Pd16 -25.36(4)
Pd25 Pd7 Pd17 Pd16 142.79(5)
Pd4 Pd7 Pd17 Pd16 -128.31(17)
Pd15 Pd7 Pd17 Pd16 103.54(5)
Pd18 Pd7 Pd17 Pd16 -153.09(4)
Pd5 Pd7 Pd17 Pd16 -111.65(5)
Pd29 Pd7 Pd17 Pd16 40.26(4)
Pd8 Pd7 Pd17 Pd16 -91.48(5)
Pd6 Pd7 Pd17 Pd16 166.05(5)
C300 Pd7 Pd17 Pd19 -27.0(4)
Pd11 Pd7 Pd17 Pd19 91.14(7)
Pd25 Pd7 Pd17 Pd19 168.14(6)
Pd4 Pd7 Pd17 Pd19 -102.95(18)
Pd15 Pd7 Pd17 Pd19 128.89(4)
Pd18 Pd7 Pd17 Pd19 -127.73(5)
Pd5 Pd7 Pd17 Pd19 -86.29(4)
Pd29 Pd7 Pd17 Pd19 65.62(4)
Pd8 Pd7 Pd17 Pd19 -66.12(4)
Pd6 Pd7 Pd17 Pd19 -168.59(4)
C300 Pd7 Pd17 Pd15 -155.9(4)
Pd11 Pd7 Pd17 Pd15 -37.75(6)
Pd19 Pd7 Pd17 Pd15 -128.89(4)
Pd25 Pd7 Pd17 Pd15 39.25(5)
Pd4 Pd7 Pd17 Pd15 128.16(18)
Pd18 Pd7 Pd17 Pd15 103.38(4)
Pd5 Pd7 Pd17 Pd15 144.81(4)
Pd29 Pd7 Pd17 Pd15 -63.27(3)
Pd8 Pd7 Pd17 Pd15 164.98(5)
Pd6 Pd7 Pd17 Pd15 62.52(4)
C300 Pd7 Pd17 Pd6 141.6(4)
Pd11 Pd7 Pd17 Pd6 -100.27(6)
Pd19 Pd7 Pd17 Pd6 168.59(4)
Pd25 Pd7 Pd17 Pd6 -23.27(5)
Pd4 Pd7 Pd17 Pd6 65.64(18)
Pd15 Pd7 Pd17 Pd6 -62.52(4)
Pd18 Pd7 Pd17 Pd6 40.86(4)
Pd5 Pd7 Pd17 Pd6 82.30(4)
Pd29 Pd7 Pd17 Pd6 -125.79(4)
Pd8 Pd7 Pd17 Pd6 102.46(4)
C300 Pd7 Pd17 Pd29 -92.6(4)
Pd11 Pd7 Pd17 Pd29 25.52(6)
Pd19 Pd7 Pd17 Pd29 -65.62(4)
Pd25 Pd7 Pd17 Pd29 102.52(5)
Pd4 Pd7 Pd17 Pd29 -168.57(19)
Pd15 Pd7 Pd17 Pd29 63.27(3)
Pd18 Pd7 Pd17 Pd29 166.65(5)
Pd5 Pd7 Pd17 Pd29 -151.91(4)
Pd8 Pd7 Pd17 Pd29 -131.74(5)
Pd6 Pd7 Pd17 Pd29 125.79(4)
C2 Pd16 Pd17 C6 169.9(8)
C3 Pd16 Pd17 C6 53.2(7)
Pd33 Pd16 Pd17 C6 14.7(5)
Pd13 Pd16 Pd17 C6 -132.6(5)
Pd19 Pd16 Pd17 C6 -99.2(5)
Pd34 Pd16 Pd17 C6 137.6(5)
Pd26 Pd16 Pd17 C6 -66.6(5)
Pd29 Pd16 Pd17 C6 -162.0(5)
C2 Pd16 Pd17 C4 79.5(7)
C3 Pd16 Pd17 C4 -37.2(7)
Pd33 Pd16 Pd17 C4 -75.7(4)
Pd13 Pd16 Pd17 C4 137.0(4)
Pd19 Pd16 Pd17 C4 170.5(4)
Pd34 Pd16 Pd17 C4 47.3(4)
Pd26 Pd16 Pd17 C4 -156.9(4)
Pd29 Pd16 Pd17 C4 107.6(4)
C2 Pd16 Pd17 Pd5 -134.5(6)
C3 Pd16 Pd17 Pd5 108.8(5)
Pd33 Pd16 Pd17 Pd5 70.34(5)
Pd13 Pd16 Pd17 Pd5 -76.98(7)
Pd19 Pd16 Pd17 Pd5 -43.55(5)
Pd34 Pd16 Pd17 Pd5 -166.72(6)
Pd26 Pd16 Pd17 Pd5 -10.92(7)
Pd29 Pd16 Pd17 Pd5 -106.39(5)
C2 Pd16 Pd17 Pd34 32.3(6)
C3 Pd16 Pd17 Pd34 -84.5(5)
Pd33 Pd16 Pd17 Pd34 -122.94(5)
Pd13 Pd16 Pd17 Pd34 89.75(5)
Pd19 Pd16 Pd17 Pd34 123.17(4)
Pd26 Pd16 Pd17 Pd34 155.80(5)
Pd29 Pd16 Pd17 Pd34 60.34(4)
C2 Pd16 Pd17 Pd7 -66.0(6)
C3 Pd16 Pd17 Pd7 177.3(5)
Pd33 Pd16 Pd17 Pd7 138.83(5)
Pd13 Pd16 Pd17 Pd7 -8.49(7)
Pd19 Pd16 Pd17 Pd7 24.94(4)
Pd34 Pd16 Pd17 Pd7 -98.24(5)
Pd26 Pd16 Pd17 Pd7 57.57(6)
Pd29 Pd16 Pd17 Pd7 -37.90(4)
C2 Pd16 Pd17 Pd19 -90.9(6)
C3 Pd16 Pd17 Pd19 152.4(5)
Pd33 Pd16 Pd17 Pd19 113.89(4)
Pd13 Pd16 Pd17 Pd19 -33.43(5)
Pd34 Pd16 Pd17 Pd19 -123.17(4)
Pd26 Pd16 Pd17 Pd19 32.63(4)
Pd29 Pd16 Pd17 Pd19 -62.84(3)
C2 Pd16 Pd17 Pd15 -5.6(6)
C3 Pd16 Pd17 Pd15 -122.3(5)
Pd33 Pd16 Pd17 Pd15 -160.81(5)
Pd13 Pd16 Pd17 Pd15 51.88(6)
Pd19 Pd16 Pd17 Pd15 85.31(4)
Pd34 Pd16 Pd17 Pd15 -37.87(4)
Pd26 Pd16 Pd17 Pd15 117.93(5)
Pd29 Pd16 Pd17 Pd15 22.47(4)
C2 Pd16 Pd17 Pd6 -19.0(6)
C3 Pd16 Pd17 Pd6 -135.7(5)
Pd33 Pd16 Pd17 Pd6 -174.19(16)
Pd13 Pd16 Pd17 Pd6 38.50(19)
Pd19 Pd16 Pd17 Pd6 71.93(16)
Pd34 Pd16 Pd17 Pd6 -51.25(16)
Pd26 Pd16 Pd17 Pd6 104.55(16)
Pd29 Pd16 Pd17 Pd6 9.09(16)
C2 Pd16 Pd17 Pd29 -28.1(6)
C3 Pd16 Pd17 Pd29 -144.8(5)
Pd33 Pd16 Pd17 Pd29 176.73(4)
Pd13 Pd16 Pd17 Pd29 29.41(5)
Pd19 Pd16 Pd17 Pd29 62.84(3)
Pd34 Pd16 Pd17 Pd29 -60.34(4)
Pd26 Pd16 Pd17 Pd29 95.47(5)
C20 Pd15 Pd17 C6 -38.6(6)
C21 Pd15 Pd17 C6 -122.7(9)
Pd6 Pd15 Pd17 C6 9.5(5)
Pd20 Pd15 Pd17 C6 151.7(5)
Pd29 Pd15 Pd17 C6 159.2(5)
Pd7 Pd15 Pd17 C6 86.0(5)
Pd34 Pd15 Pd17 C6 -135.8(5)
Pd25 Pd15 Pd17 C6 53.9(5)
C20 Pd15 Pd17 C4 54.6(6)
C21 Pd15 Pd17 C4 -29.5(9)
Pd6 Pd15 Pd17 C4 102.7(4)
Pd20 Pd15 Pd17 C4 -115.1(4)
Pd29 Pd15 Pd17 C4 -107.6(4)
Pd7 Pd15 Pd17 C4 179.3(4)
Pd34 Pd15 Pd17 C4 -42.6(4)
Pd25 Pd15 Pd17 C4 147.2(4)
C20 Pd15 Pd17 Pd5 -91.2(4)
C21 Pd15 Pd17 Pd5 -175.4(8)
Pd6 Pd15 Pd17 Pd5 -43.17(4)
Pd20 Pd15 Pd17 Pd5 99.05(8)
Pd29 Pd15 Pd17 Pd5 106.52(5)
Pd7 Pd15 Pd17 Pd5 33.38(4)
Pd34 Pd15 Pd17 Pd5 171.53(6)
Pd25 Pd15 Pd17 Pd5 1.27(6)
C20 Pd15 Pd17 Pd34 97.2(4)
C21 Pd15 Pd17 Pd34 13.1(8)
Pd6 Pd15 Pd17 Pd34 145.30(5)
Pd20 Pd15 Pd17 Pd34 -72.48(7)
Pd29 Pd15 Pd17 Pd34 -65.01(4)
Pd7 Pd15 Pd17 Pd34 -138.15(5)
Pd25 Pd15 Pd17 Pd34 -170.26(5)
C20 Pd15 Pd17 Pd7 -124.6(4)
C21 Pd15 Pd17 Pd7 151.3(8)
Pd6 Pd15 Pd17 Pd7 -76.55(4)
Pd20 Pd15 Pd17 Pd7 65.68(7)
Pd29 Pd15 Pd17 Pd7 73.14(4)
Pd34 Pd15 Pd17 Pd7 138.15(5)
Pd25 Pd15 Pd17 Pd7 -32.11(4)
C20 Pd15 Pd17 Pd16 136.7(4)
C21 Pd15 Pd17 Pd16 52.6(8)
Pd6 Pd15 Pd17 Pd16 -175.20(5)
Pd20 Pd15 Pd17 Pd16 -32.98(9)
Pd29 Pd15 Pd17 Pd16 -25.52(4)
Pd7 Pd15 Pd17 Pd16 -98.66(5)
Pd34 Pd15 Pd17 Pd16 39.49(4)
Pd25 Pd15 Pd17 Pd16 -130.76(4)
C20 Pd15 Pd17 Pd19 -165.3(4)
C21 Pd15 Pd17 Pd19 110.6(8)
Pd6 Pd15 Pd17 Pd19 -117.22(4)
Pd20 Pd15 Pd17 Pd19 25.00(8)
Pd29 Pd15 Pd17 Pd19 32.46(4)
Pd7 Pd15 Pd17 Pd19 -40.68(4)
Pd34 Pd15 Pd17 Pd19 97.47(4)
Pd25 Pd15 Pd17 Pd19 -72.78(4)
C20 Pd15 Pd17 Pd6 -48.1(4)
C21 Pd15 Pd17 Pd6 -132.2(8)
Pd20 Pd15 Pd17 Pd6 142.22(8)
Pd29 Pd15 Pd17 Pd6 149.69(5)
Pd7 Pd15 Pd17 Pd6 76.55(4)
Pd34 Pd15 Pd17 Pd6 -145.30(5)
Pd25 Pd15 Pd17 Pd6 44.44(4)
C20 Pd15 Pd17 Pd29 162.2(4)
C21 Pd15 Pd17 Pd29 78.1(8)
Pd6 Pd15 Pd17 Pd29 -149.69(5)
Pd20 Pd15 Pd17 Pd29 -7.47(7)
Pd7 Pd15 Pd17 Pd29 -73.14(4)
Pd34 Pd15 Pd17 Pd29 65.01(4)
Pd25 Pd15 Pd17 Pd29 -105.25(4)
C20 Pd6 Pd17 C6 -123.8(6)
C22 Pd6 Pd17 C6 98.1(7)
P3 Pd6 Pd17 C6 -35.8(4)
Pd15 Pd6 Pd17 C6 -172.1(4)
Pd18 Pd6 Pd17 C6 78.6(4)
Pd25 Pd6 Pd17 C6 140.1(4)
Pd7 Pd6 Pd17 C6 119.5(4)
C20 Pd6 Pd17 C4 -32.3(6)
C22 Pd6 Pd17 C4 -170.3(7)
P3 Pd6 Pd17 C4 55.7(4)
Pd15 Pd6 Pd17 C4 -80.5(4)
Pd18 Pd6 Pd17 C4 170.1(4)
Pd25 Pd6 Pd17 C4 -128.4(4)
Pd7 Pd6 Pd17 C4 -148.9(4)
C20 Pd6 Pd17 Pd5 -174.2(4)
C22 Pd6 Pd17 Pd5 47.7(6)
P3 Pd6 Pd17 Pd5 -86.22(11)
Pd15 Pd6 Pd17 Pd5 137.50(4)
Pd18 Pd6 Pd17 Pd5 28.15(4)
Pd25 Pd6 Pd17 Pd5 89.67(4)
Pd7 Pd6 Pd17 Pd5 69.10(4)
C20 Pd6 Pd17 Pd34 17.6(4)
C22 Pd6 Pd17 Pd34 -120.5(6)
P3 Pd6 Pd17 Pd34 105.58(11)
Pd15 Pd6 Pd17 Pd34 -30.70(4)
Pd18 Pd6 Pd17 Pd34 -140.05(4)
Pd25 Pd6 Pd17 Pd34 -78.53(5)
Pd7 Pd6 Pd17 Pd34 -99.10(5)
C20 Pd6 Pd17 Pd7 116.7(4)
C22 Pd6 Pd17 Pd7 -21.4(6)
P3 Pd6 Pd17 Pd7 -155.32(11)
Pd15 Pd6 Pd17 Pd7 68.40(4)
Pd18 Pd6 Pd17 Pd7 -40.95(4)
Pd25 Pd6 Pd17 Pd7 20.57(4)
C20 Pd6 Pd17 Pd16 64.0(4)
C22 Pd6 Pd17 Pd16 -74.1(6)
P3 Pd6 Pd17 Pd16 152.02(18)
Pd15 Pd6 Pd17 Pd16 15.74(16)
Pd18 Pd6 Pd17 Pd16 -93.61(16)
Pd25 Pd6 Pd17 Pd16 -32.10(18)
Pd7 Pd6 Pd17 Pd16 -52.66(16)
C20 Pd6 Pd17 Pd19 127.2(4)
C22 Pd6 Pd17 Pd19 -10.9(6)
P3 Pd6 Pd17 Pd19 -144.78(11)
Pd15 Pd6 Pd17 Pd19 78.94(5)
Pd18 Pd6 Pd17 Pd19 -30.41(5)
Pd25 Pd6 Pd17 Pd19 31.11(6)
Pd7 Pd6 Pd17 Pd19 10.54(4)
C20 Pd6 Pd17 Pd15 48.3(4)
C22 Pd6 Pd17 Pd15 -89.8(6)
P3 Pd6 Pd17 Pd15 136.28(11)
Pd18 Pd6 Pd17 Pd15 -109.35(4)
Pd25 Pd6 Pd17 Pd15 -47.83(4)
Pd7 Pd6 Pd17 Pd15 -68.40(4)
C20 Pd6 Pd17 Pd29 72.2(4)
C22 Pd6 Pd17 Pd29 -65.8(6)
P3 Pd6 Pd17 Pd29 160.26(10)
Pd15 Pd6 Pd17 Pd29 23.98(4)
Pd18 Pd6 Pd17 Pd29 -85.37(4)
Pd25 Pd6 Pd17 Pd29 -23.85(5)
Pd7 Pd6 Pd17 Pd29 -44.42(3)
C20 Pd6 Pd18 C22 85.5(12)
P3 Pd6 Pd18 C22 -77.8(5)
Pd15 Pd6 Pd18 C22 99.3(5)
Pd25 Pd6 Pd18 C22 58.6(5)
Pd7 Pd6 Pd18 C22 125.0(5)
Pd17 Pd6 Pd18 C22 164.1(5)
C20 Pd6 Pd18 C8 159.6(12)
C22 Pd6 Pd18 C8 74.1(7)
P3 Pd6 Pd18 C8 -3.7(5)
Pd15 Pd6 Pd18 C8 173.4(5)
Pd25 Pd6 Pd18 C8 132.7(5)
Pd7 Pd6 Pd18 C8 -160.8(5)
Pd17 Pd6 Pd18 C8 -121.8(5)
C20 Pd6 Pd18 Pd30 100.8(12)
C22 Pd6 Pd18 Pd30 15.3(8)
P3 Pd6 Pd18 Pd30 -62.6(7)
Pd15 Pd6 Pd18 Pd30 114.5(6)
Pd25 Pd6 Pd18 Pd30 73.9(6)
Pd7 Pd6 Pd18 Pd30 140.3(7)
Pd17 Pd6 Pd18 Pd30 179(100)
C20 Pd6 Pd18 Pd7 -39.5(11)
C22 Pd6 Pd18 Pd7 -125.0(5)
P3 Pd6 Pd18 Pd7 157.12(11)
Pd15 Pd6 Pd18 Pd7 -25.79(4)
Pd25 Pd6 Pd18 Pd7 -66.47(4)
Pd17 Pd6 Pd18 Pd7 39.09(4)
C20 Pd6 Pd18 Pd9 -140.9(11)
C22 Pd6 Pd18 Pd9 133.6(5)
P3 Pd6 Pd18 Pd9 55.75(11)
Pd15 Pd6 Pd18 Pd9 -127.16(5)
Pd25 Pd6 Pd18 Pd9 -167.84(6)
Pd7 Pd6 Pd18 Pd9 -101.36(5)
Pd17 Pd6 Pd18 Pd9 -62.27(5)
C20 Pd6 Pd18 Pd25 27.0(11)
C22 Pd6 Pd18 Pd25 -58.6(5)
P3 Pd6 Pd18 Pd25 -136.41(11)
Pd15 Pd6 Pd18 Pd25 40.68(4)
Pd7 Pd6 Pd18 Pd25 66.47(4)
Pd17 Pd6 Pd18 Pd25 105.56(4)
C20 Pd6 Pd18 Pd8 -71.5(11)
C22 Pd6 Pd18 Pd8 -157.0(5)
P3 Pd6 Pd18 Pd8 125.16(11)
Pd15 Pd6 Pd18 Pd8 -57.75(6)
Pd25 Pd6 Pd18 Pd8 -98.43(5)
Pd7 Pd6 Pd18 Pd8 -31.96(4)
Pd17 Pd6 Pd18 Pd8 7.14(6)
C20 Pd6 Pd18 Pd4 -4.6(11)
C22 Pd6 Pd18 Pd4 -90.1(5)
P3 Pd6 Pd18 Pd4 -167.96(10)
Pd15 Pd6 Pd18 Pd4 9.13(6)
Pd25 Pd6 Pd18 Pd4 -31.55(4)
Pd7 Pd6 Pd18 Pd4 34.92(4)
Pd17 Pd6 Pd18 Pd4 74.02(5)
C20 Pd6 Pd18 Pd5 -104.2(11)
C22 Pd6 Pd18 Pd5 170.3(5)
P3 Pd6 Pd18 Pd5 92.46(11)
Pd15 Pd6 Pd18 Pd5 -90.45(5)
Pd25 Pd6 Pd18 Pd5 -131.13(4)
Pd7 Pd6 Pd18 Pd5 -64.66(3)
Pd17 Pd6 Pd18 Pd5 -25.57(4)
C300 Pd7 Pd18 C22 171.1(5)
Pd11 Pd7 Pd18 C22 66.3(4)
Pd19 Pd7 Pd18 C22 -153.5(4)
Pd25 Pd7 Pd18 C22 30.9(4)
Pd4 Pd7 Pd18 C22 102.4(4)
Pd15 Pd7 Pd18 C22 -15.0(4)
Pd17 Pd7 Pd18 C22 -84.6(4)
Pd5 Pd7 Pd18 C22 -123.5(4)
Pd29 Pd7 Pd18 C22 -27.6(4)
Pd8 Pd7 Pd18 C22 170.7(4)
Pd6 Pd7 Pd18 C22 -39.6(4)
C300 Pd7 Pd18 C8 -22.2(12)
Pd11 Pd7 Pd18 C8 -127.0(11)
Pd19 Pd7 Pd18 C8 13.2(11)
Pd25 Pd7 Pd18 C8 -162.3(11)
Pd4 Pd7 Pd18 C8 -90.8(11)
Pd15 Pd7 Pd18 C8 151.7(11)
Pd17 Pd7 Pd18 C8 82.1(11)
Pd5 Pd7 Pd18 C8 43.2(11)
Pd29 Pd7 Pd18 C8 139.1(11)
Pd8 Pd7 Pd18 C8 -22.6(11)
Pd6 Pd7 Pd18 C8 127.1(11)
C300 Pd7 Pd18 Pd6 -149.3(4)
Pd11 Pd7 Pd18 Pd6 105.92(5)
Pd19 Pd7 Pd18 Pd6 -113.84(6)
Pd25 Pd7 Pd18 Pd6 70.57(4)
Pd4 Pd7 Pd18 Pd6 142.07(4)
Pd15 Pd7 Pd18 Pd6 24.64(4)
Pd17 Pd7 Pd18 Pd6 -45.00(4)
Pd5 Pd7 Pd18 Pd6 -83.89(4)
Pd29 Pd7 Pd18 Pd6 12.00(18)
Pd8 Pd7 Pd18 Pd6 -149.69(4)
C300 Pd7 Pd18 Pd30 33.8(4)
Pd11 Pd7 Pd18 Pd30 -70.97(6)
Pd19 Pd7 Pd18 Pd30 69.27(7)
Pd25 Pd7 Pd18 Pd30 -106.32(5)
Pd4 Pd7 Pd18 Pd30 -34.82(4)
Pd15 Pd7 Pd18 Pd30 -152.25(5)
Pd17 Pd7 Pd18 Pd30 138.11(5)
Pd5 Pd7 Pd18 Pd30 99.22(5)
Pd29 Pd7 Pd18 Pd30 -164.89(16)
Pd8 Pd7 Pd18 Pd30 33.42(4)
Pd6 Pd7 Pd18 Pd30 -176.89(5)
C300 Pd7 Pd18 Pd9 -34.7(4)
Pd11 Pd7 Pd18 Pd9 -139.51(5)
Pd19 Pd7 Pd18 Pd9 0.73(7)
Pd25 Pd7 Pd18 Pd9 -174.86(5)
Pd4 Pd7 Pd18 Pd9 -103.37(5)
Pd15 Pd7 Pd18 Pd9 139.20(4)
Pd17 Pd7 Pd18 Pd9 69.57(5)
Pd5 Pd7 Pd18 Pd9 30.67(4)
Pd29 Pd7 Pd18 Pd9 126.57(17)
Pd8 Pd7 Pd18 Pd9 -35.12(4)
Pd6 Pd7 Pd18 Pd9 114.56(5)
C300 Pd7 Pd18 Pd25 140.2(4)
Pd11 Pd7 Pd18 Pd25 35.35(4)
Pd19 Pd7 Pd18 Pd25 175.59(6)
Pd4 Pd7 Pd18 Pd25 71.49(4)
Pd15 Pd7 Pd18 Pd25 -45.94(4)
Pd17 Pd7 Pd18 Pd25 -115.57(5)
Pd5 Pd7 Pd18 Pd25 -154.47(4)
Pd29 Pd7 Pd18 Pd25 -58.57(18)
Pd8 Pd7 Pd18 Pd25 139.74(4)
Pd6 Pd7 Pd18 Pd25 -70.57(4)
C300 Pd7 Pd18 Pd8 0.4(4)
Pd11 Pd7 Pd18 Pd8 -104.39(5)
Pd19 Pd7 Pd18 Pd8 35.85(5)
Pd25 Pd7 Pd18 Pd8 -139.74(4)
Pd4 Pd7 Pd18 Pd8 -68.24(3)
Pd15 Pd7 Pd18 Pd8 174.32(5)
Pd17 Pd7 Pd18 Pd8 104.69(4)
Pd5 Pd7 Pd18 Pd8 65.79(3)
Pd29 Pd7 Pd18 Pd8 161.69(18)
Pd6 Pd7 Pd18 Pd8 149.69(4)
C300 Pd7 Pd18 Pd4 68.7(4)
Pd11 Pd7 Pd18 Pd4 -36.14(4)
Pd19 Pd7 Pd18 Pd4 104.09(6)
Pd25 Pd7 Pd18 Pd4 -71.49(4)
Pd15 Pd7 Pd18 Pd4 -117.43(5)
Pd17 Pd7 Pd18 Pd4 172.93(5)
Pd5 Pd7 Pd18 Pd4 134.04(4)
Pd29 Pd7 Pd18 Pd4 -130.06(18)
Pd8 Pd7 Pd18 Pd4 68.24(3)
Pd6 Pd7 Pd18 Pd4 -142.07(4)
C300 Pd7 Pd18 Pd5 -65.4(4)
Pd11 Pd7 Pd18 Pd5 -170.18(5)
Pd19 Pd7 Pd18 Pd5 -29.94(5)
Pd25 Pd7 Pd18 Pd5 154.47(4)
Pd4 Pd7 Pd18 Pd5 -134.04(4)
Pd15 Pd7 Pd18 Pd5 108.53(5)
Pd17 Pd7 Pd18 Pd5 38.90(4)
Pd29 Pd7 Pd18 Pd5 95.90(18)
Pd8 Pd7 Pd18 Pd5 -65.79(3)
Pd6 Pd7 Pd18 Pd5 83.89(4)
C7 Pd9 Pd18 C22 90.1(8)
C8 Pd9 Pd18 C22 -49.1(8)
P2 Pd9 Pd18 C22 -26.5(6)
Pd8 Pd9 Pd18 C22 173.6(6)
Pd24 Pd9 Pd18 C22 141.2(6)
Pd5 Pd9 Pd18 C22 105.2(6)
Pd30 Pd9 Pd18 C22 -112.3(6)
Pd28 Pd9 Pd18 C22 -146.1(6)
C7 Pd9 Pd18 C8 139.1(6)
P2 Pd9 Pd18 C8 22.5(5)
Pd8 Pd9 Pd18 C8 -137.3(5)
Pd24 Pd9 Pd18 C8 -169.8(5)
Pd5 Pd9 Pd18 C8 154.3(5)
Pd30 Pd9 Pd18 C8 -63.3(5)
Pd28 Pd9 Pd18 C8 -97.0(5)
C7 Pd9 Pd18 Pd6 26.7(4)
C8 Pd9 Pd18 Pd6 -112.4(5)
P2 Pd9 Pd18 Pd6 -89.91(14)
Pd8 Pd9 Pd18 Pd6 110.25(5)
Pd24 Pd9 Pd18 Pd6 77.79(6)
Pd5 Pd9 Pd18 Pd6 41.86(5)
Pd30 Pd9 Pd18 Pd6 -175.70(6)
Pd28 Pd9 Pd18 Pd6 150.50(5)
C7 Pd9 Pd18 Pd30 -157.6(4)
C8 Pd9 Pd18 Pd30 63.3(5)
P2 Pd9 Pd18 Pd30 85.80(14)
Pd8 Pd9 Pd18 Pd30 -74.05(4)
Pd24 Pd9 Pd18 Pd30 -106.50(5)
Pd5 Pd9 Pd18 Pd30 -142.43(4)
Pd28 Pd9 Pd18 Pd30 -33.79(4)
C7 Pd9 Pd18 Pd7 -46.3(4)
C8 Pd9 Pd18 Pd7 174.5(5)
P2 Pd9 Pd18 Pd7 -162.95(13)
Pd8 Pd9 Pd18 Pd7 37.21(4)
Pd24 Pd9 Pd18 Pd7 4.75(6)
Pd5 Pd9 Pd18 Pd7 -31.18(4)
Pd30 Pd9 Pd18 Pd7 111.25(5)
Pd28 Pd9 Pd18 Pd7 77.46(5)
C7 Pd9 Pd18 Pd25 -70.5(5)
C8 Pd9 Pd18 Pd25 150.3(5)
P2 Pd9 Pd18 Pd25 172.9(3)
Pd8 Pd9 Pd18 Pd25 13.0(3)
Pd24 Pd9 Pd18 Pd25 -19.4(3)
Pd5 Pd9 Pd18 Pd25 -55.4(3)
Pd30 Pd9 Pd18 Pd25 87.1(3)
Pd28 Pd9 Pd18 Pd25 53.3(3)
C7 Pd9 Pd18 Pd8 -83.6(4)
C8 Pd9 Pd18 Pd8 137.3(5)
P2 Pd9 Pd18 Pd8 159.84(14)
Pd24 Pd9 Pd18 Pd8 -32.46(4)
Pd5 Pd9 Pd18 Pd8 -68.39(4)
Pd30 Pd9 Pd18 Pd8 74.05(4)
Pd28 Pd9 Pd18 Pd8 40.25(4)
C7 Pd9 Pd18 Pd4 -110.1(4)
C8 Pd9 Pd18 Pd4 110.7(5)
P2 Pd9 Pd18 Pd4 133.27(13)
Pd8 Pd9 Pd18 Pd4 -26.58(4)
Pd24 Pd9 Pd18 Pd4 -59.03(6)
Pd5 Pd9 Pd18 Pd4 -94.96(5)
Pd30 Pd9 Pd18 Pd4 47.47(4)
Pd28 Pd9 Pd18 Pd4 13.67(6)
C7 Pd9 Pd18 Pd5 -15.2(4)
C8 Pd9 Pd18 Pd5 -154.3(5)
P2 Pd9 Pd18 Pd5 -131.77(14)
Pd8 Pd9 Pd18 Pd5 68.39(4)
Pd24 Pd9 Pd18 Pd5 35.93(4)
Pd30 Pd9 Pd18 Pd5 142.43(4)
Pd28 Pd9 Pd18 Pd5 108.64(4)
C300 Pd8 Pd18 C22 -27.8(12)
Pd12 Pd8 Pd18 C22 5.0(11)
Pd24 Pd8 Pd18 C22 -134.4(11)
Pd28 Pd8 Pd18 C22 147.7(11)
Pd9 Pd8 Pd18 C22 -168.5(11)
Pd5 Pd8 Pd18 C22 -97.6(11)
Pd4 Pd8 Pd18 C22 40.4(11)
Pd1 Pd8 Pd18 C22 75.1(11)
Pd30 Pd8 Pd18 C22 119.6(11)
Pd2 Pd8 Pd18 C22 136.2(11)
Pd7 Pd8 Pd18 C22 -27.4(11)
C300 Pd8 Pd18 C8 172.1(5)
Pd12 Pd8 Pd18 C8 -155.1(4)
Pd24 Pd8 Pd18 C8 65.5(4)
Pd28 Pd8 Pd18 C8 -12.4(4)
Pd9 Pd8 Pd18 C8 31.4(4)
Pd5 Pd8 Pd18 C8 102.3(4)
Pd4 Pd8 Pd18 C8 -119.7(4)
Pd1 Pd8 Pd18 C8 -85.1(4)
Pd30 Pd8 Pd18 C8 -40.5(4)
Pd2 Pd8 Pd18 C8 -24.0(4)
Pd7 Pd8 Pd18 C8 172.5(4)
C300 Pd8 Pd18 Pd6 32.0(4)
Pd12 Pd8 Pd18 Pd6 64.78(7)
Pd24 Pd8 Pd18 Pd6 -74.61(6)
Pd28 Pd8 Pd18 Pd6 -152.54(5)
Pd9 Pd8 Pd18 Pd6 -108.75(5)
Pd5 Pd8 Pd18 Pd6 -37.83(5)
Pd4 Pd8 Pd18 Pd6 100.17(5)
Pd1 Pd8 Pd18 Pd6 134.80(5)
Pd30 Pd8 Pd18 Pd6 179.35(6)
Pd2 Pd8 Pd18 Pd6 -164.07(17)
Pd7 Pd8 Pd18 Pd6 32.40(5)
C300 Pd8 Pd18 Pd30 -147.4(4)
Pd12 Pd8 Pd18 Pd30 -114.57(6)
Pd24 Pd8 Pd18 Pd30 106.04(5)
Pd28 Pd8 Pd18 Pd30 28.10(4)
Pd9 Pd8 Pd18 Pd30 71.90(4)
Pd5 Pd8 Pd18 Pd30 142.82(4)
Pd4 Pd8 Pd18 Pd30 -79.18(4)
Pd1 Pd8 Pd18 Pd30 -44.55(4)
Pd2 Pd8 Pd18 Pd30 16.57(19)
Pd7 Pd8 Pd18 Pd30 -146.96(4)
C300 Pd8 Pd18 Pd7 -0.4(4)
Pd12 Pd8 Pd18 Pd7 32.38(5)
Pd24 Pd8 Pd18 Pd7 -107.01(5)
Pd28 Pd8 Pd18 Pd7 175.06(5)
Pd9 Pd8 Pd18 Pd7 -141.14(4)
Pd5 Pd8 Pd18 Pd7 -70.23(4)
Pd4 Pd8 Pd18 Pd7 67.78(4)
Pd1 Pd8 Pd18 Pd7 102.41(4)
Pd30 Pd8 Pd18 Pd7 146.96(4)
Pd2 Pd8 Pd18 Pd7 163.53(19)
C300 Pd8 Pd18 Pd9 140.7(4)
Pd12 Pd8 Pd18 Pd9 173.53(6)
Pd24 Pd8 Pd18 Pd9 34.14(4)
Pd28 Pd8 Pd18 Pd9 -43.80(4)
Pd5 Pd8 Pd18 Pd9 70.92(4)
Pd4 Pd8 Pd18 Pd9 -151.08(4)
Pd1 Pd8 Pd18 Pd9 -116.45(5)
Pd30 Pd8 Pd18 Pd9 -71.90(4)
Pd2 Pd8 Pd18 Pd9 -55.33(19)
Pd7 Pd8 Pd18 Pd9 141.14(4)
C300 Pd8 Pd18 Pd25 -36.7(4)
Pd12 Pd8 Pd18 Pd25 -3.89(7)
Pd24 Pd8 Pd18 Pd25 -143.28(5)
Pd28 Pd8 Pd18 Pd25 138.79(4)
Pd9 Pd8 Pd18 Pd25 -177.42(5)
Pd5 Pd8 Pd18 Pd25 -106.50(5)
Pd4 Pd8 Pd18 Pd25 31.50(4)
Pd1 Pd8 Pd18 Pd25 66.13(5)
Pd30 Pd8 Pd18 Pd25 110.68(5)
Pd2 Pd8 Pd18 Pd25 127.25(18)
Pd7 Pd8 Pd18 Pd25 -36.28(4)
C300 Pd8 Pd18 Pd4 -68.2(4)
Pd12 Pd8 Pd18 Pd4 -35.39(5)
Pd24 Pd8 Pd18 Pd4 -174.78(5)
Pd28 Pd8 Pd18 Pd4 107.28(5)
Pd9 Pd8 Pd18 Pd4 151.08(4)
Pd5 Pd8 Pd18 Pd4 -138.00(4)
Pd1 Pd8 Pd18 Pd4 34.63(4)
Pd30 Pd8 Pd18 Pd4 79.18(4)
Pd2 Pd8 Pd18 Pd4 95.75(19)
Pd7 Pd8 Pd18 Pd4 -67.78(4)
C300 Pd8 Pd18 Pd5 69.8(4)
Pd12 Pd8 Pd18 Pd5 102.61(6)
Pd24 Pd8 Pd18 Pd5 -36.78(4)
Pd28 Pd8 Pd18 Pd5 -114.71(5)
Pd9 Pd8 Pd18 Pd5 -70.92(4)
Pd4 Pd8 Pd18 Pd5 138.00(4)
Pd1 Pd8 Pd18 Pd5 172.63(5)
Pd30 Pd8 Pd18 Pd5 -142.82(4)
Pd2 Pd8 Pd18 Pd5 -126.24(19)
Pd7 Pd8 Pd18 Pd5 70.23(4)
C11 Pd4 Pd18 C22 102.9(6)
C10 Pd4 Pd18 C22 -5.1(6)
Pd1 Pd4 Pd18 C22 156.0(4)
Pd11 Pd4 Pd18 C22 -56.6(4)
Pd7 Pd4 Pd18 C22 -90.3(4)
Pd8 Pd4 Pd18 C22 -166.5(4)
Pd3 Pd4 Pd18 C22 -118.9(4)
Pd25 Pd4 Pd18 C22 -20.8(4)
Pd30 Pd4 Pd18 C22 122.6(4)
C11 Pd4 Pd18 C8 -9.4(6)
C10 Pd4 Pd18 C8 -117.4(6)
Pd1 Pd4 Pd18 C8 43.7(4)
Pd11 Pd4 Pd18 C8 -169.0(4)
Pd7 Pd4 Pd18 C8 157.3(4)
Pd8 Pd4 Pd18 C8 81.2(4)
Pd3 Pd4 Pd18 C8 128.8(4)
Pd25 Pd4 Pd18 C8 -133.1(4)
Pd30 Pd4 Pd18 C8 10.3(4)
C11 Pd4 Pd18 Pd6 155.8(4)
C10 Pd4 Pd18 Pd6 47.8(4)
Pd1 Pd4 Pd18 Pd6 -151.08(5)
Pd11 Pd4 Pd18 Pd6 -3.73(6)
Pd7 Pd4 Pd18 Pd6 -37.43(4)
Pd8 Pd4 Pd18 Pd6 -113.55(5)
Pd3 Pd4 Pd18 Pd6 -65.94(11)
Pd25 Pd4 Pd18 Pd6 32.12(4)
Pd30 Pd4 Pd18 Pd6 175.53(5)
C11 Pd4 Pd18 Pd30 -19.7(4)
C10 Pd4 Pd18 Pd30 -127.7(4)
Pd1 Pd4 Pd18 Pd30 33.39(4)
Pd11 Pd4 Pd18 Pd30 -179.25(5)
Pd7 Pd4 Pd18 Pd30 147.05(4)
Pd8 Pd4 Pd18 Pd30 70.92(4)
Pd3 Pd4 Pd18 Pd30 118.53(10)
Pd25 Pd4 Pd18 Pd30 -143.40(4)
C11 Pd4 Pd18 Pd7 -166.7(4)
C10 Pd4 Pd18 Pd7 85.3(4)
Pd1 Pd4 Pd18 Pd7 -113.66(5)
Pd11 Pd4 Pd18 Pd7 33.70(4)
Pd8 Pd4 Pd18 Pd7 -76.12(4)
Pd3 Pd4 Pd18 Pd7 -28.52(9)
Pd25 Pd4 Pd18 Pd7 69.55(4)
Pd30 Pd4 Pd18 Pd7 -147.05(4)
C11 Pd4 Pd18 Pd9 -64.2(4)
C10 Pd4 Pd18 Pd9 -172.2(4)
Pd1 Pd4 Pd18 Pd9 -11.11(6)
Pd11 Pd4 Pd18 Pd9 136.25(4)
Pd7 Pd4 Pd18 Pd9 102.54(5)
Pd8 Pd4 Pd18 Pd9 26.42(4)
Pd3 Pd4 Pd18 Pd9 74.03(11)
Pd25 Pd4 Pd18 Pd9 172.09(5)
Pd30 Pd4 Pd18 Pd9 -44.50(4)
C11 Pd4 Pd18 Pd25 123.7(4)
C10 Pd4 Pd18 Pd25 15.7(4)
Pd1 Pd4 Pd18 Pd25 176.80(5)
Pd11 Pd4 Pd18 Pd25 -35.85(4)
Pd7 Pd4 Pd18 Pd25 -69.55(4)
Pd8 Pd4 Pd18 Pd25 -145.67(4)
Pd3 Pd4 Pd18 Pd25 -98.07(10)
Pd30 Pd4 Pd18 Pd25 143.40(4)
C11 Pd4 Pd18 Pd8 -90.6(4)
C10 Pd4 Pd18 Pd8 161.4(4)
Pd1 Pd4 Pd18 Pd8 -37.53(4)
Pd11 Pd4 Pd18 Pd8 109.82(5)
Pd7 Pd4 Pd18 Pd8 76.12(4)
Pd3 Pd4 Pd18 Pd8 47.61(9)
Pd25 Pd4 Pd18 Pd8 145.67(4)
Pd30 Pd4 Pd18 Pd8 -70.92(4)
C11 Pd4 Pd18 Pd5 -126.4(4)
C10 Pd4 Pd18 Pd5 125.6(4)
Pd1 Pd4 Pd18 Pd5 -73.29(5)
Pd11 Pd4 Pd18 Pd5 74.07(5)
Pd7 Pd4 Pd18 Pd5 40.37(4)
Pd8 Pd4 Pd18 Pd5 -35.75(4)
Pd3 Pd4 Pd18 Pd5 11.85(11)
Pd25 Pd4 Pd18 Pd5 109.92(4)
Pd30 Pd4 Pd18 Pd5 -106.68(4)
C6 Pd5 Pd18 C22 -11.2(6)
C7 Pd5 Pd18 C22 -119.3(6)
Pd17 Pd5 Pd18 C22 39.0(4)
Pd8 Pd5 Pd18 C22 155.7(4)
Pd24 Pd5 Pd18 C22 -169.7(4)
Pd35 Pd5 Pd18 C22 121.1(4)
Pd9 Pd5 Pd18 C22 -134.1(4)
Pd7 Pd5 Pd18 C22 79.6(4)
C6 Pd5 Pd18 C8 102.9(6)
C7 Pd5 Pd18 C8 -5.1(5)
Pd17 Pd5 Pd18 C8 153.2(4)
Pd8 Pd5 Pd18 C8 -90.2(4)
Pd24 Pd5 Pd18 C8 -55.5(4)
Pd35 Pd5 Pd18 C8 -124.7(4)
Pd9 Pd5 Pd18 C8 -19.9(4)
Pd7 Pd5 Pd18 C8 -166.3(4)
C6 Pd5 Pd18 Pd6 -20.1(5)
C7 Pd5 Pd18 Pd6 -128.2(4)
Pd17 Pd5 Pd18 Pd6 30.09(4)
Pd8 Pd5 Pd18 Pd6 146.75(4)
Pd24 Pd5 Pd18 Pd6 -178.60(5)
Pd35 Pd5 Pd18 Pd6 112.22(11)
Pd9 Pd5 Pd18 Pd6 -142.97(4)
Pd7 Pd5 Pd18 Pd6 70.67(4)
C6 Pd5 Pd18 Pd30 157.9(5)
C7 Pd5 Pd18 Pd30 49.9(4)
Pd17 Pd5 Pd18 Pd30 -151.85(4)
Pd8 Pd5 Pd18 Pd30 -35.19(4)
Pd24 Pd5 Pd18 Pd30 -0.55(6)
Pd35 Pd5 Pd18 Pd30 -69.72(12)
Pd9 Pd5 Pd18 Pd30 35.09(4)
Pd7 Pd5 Pd18 Pd30 -111.27(5)
C6 Pd5 Pd18 Pd7 -90.8(5)
C7 Pd5 Pd18 Pd7 161.1(4)
Pd17 Pd5 Pd18 Pd7 -40.58(4)
Pd8 Pd5 Pd18 Pd7 76.08(4)
Pd24 Pd5 Pd18 Pd7 110.72(5)
Pd35 Pd5 Pd18 Pd7 41.55(11)
Pd9 Pd5 Pd18 Pd7 146.36(4)
C6 Pd5 Pd18 Pd9 122.9(5)
C7 Pd5 Pd18 Pd9 14.8(4)
Pd17 Pd5 Pd18 Pd9 173.06(5)
Pd8 Pd5 Pd18 Pd9 -70.28(4)
Pd24 Pd5 Pd18 Pd9 -35.63(4)
Pd35 Pd5 Pd18 Pd9 -104.81(11)
Pd7 Pd5 Pd18 Pd9 -146.36(4)
C6 Pd5 Pd18 Pd25 -66.9(5)
C7 Pd5 Pd18 Pd25 -175.0(4)
Pd17 Pd5 Pd18 Pd25 -16.67(6)
Pd8 Pd5 Pd18 Pd25 99.99(5)
Pd24 Pd5 Pd18 Pd25 134.63(5)
Pd35 Pd5 Pd18 Pd25 65.46(12)
Pd9 Pd5 Pd18 Pd25 170.27(5)
Pd7 Pd5 Pd18 Pd25 23.91(4)
C6 Pd5 Pd18 Pd8 -166.9(5)
C7 Pd5 Pd18 Pd8 85.1(4)
Pd17 Pd5 Pd18 Pd8 -116.66(5)
Pd24 Pd5 Pd18 Pd8 34.65(4)
Pd35 Pd5 Pd18 Pd8 -34.53(10)
Pd9 Pd5 Pd18 Pd8 70.28(4)
Pd7 Pd5 Pd18 Pd8 -76.08(4)
C6 Pd5 Pd18 Pd4 -130.4(5)
C7 Pd5 Pd18 Pd4 121.6(4)
Pd17 Pd5 Pd18 Pd4 -80.15(5)
Pd8 Pd5 Pd18 Pd4 36.50(4)
Pd24 Pd5 Pd18 Pd4 71.15(5)
Pd35 Pd5 Pd18 Pd4 1.98(12)
Pd9 Pd5 Pd18 Pd4 106.78(4)
Pd7 Pd5 Pd18 Pd4 -39.57(4)
Pd11 Pd7 Pd19 C300 87.6(5)
Pd25 Pd7 Pd19 C300 106.1(6)
Pd4 Pd7 Pd19 C300 21.9(5)
Pd15 Pd7 Pd19 C300 168.7(5)
Pd18 Pd7 Pd19 C300 -53.7(5)
Pd17 Pd7 Pd19 C300 -141.5(5)
Pd5 Pd7 Pd19 C300 -81.0(5)
Pd29 Pd7 Pd19 C300 140.1(5)
Pd8 Pd7 Pd19 C300 -23.0(5)
Pd6 Pd7 Pd19 C300 -128.5(5)
C300 Pd7 Pd19 Pd35 88.0(5)
Pd11 Pd7 Pd19 Pd35 175.61(4)
Pd25 Pd7 Pd19 Pd35 -165.9(2)
Pd4 Pd7 Pd19 Pd35 109.91(5)
Pd15 Pd7 Pd19 Pd35 -103.29(5)
Pd18 Pd7 Pd19 Pd35 34.25(7)
Pd17 Pd7 Pd19 Pd35 -53.49(4)
Pd5 Pd7 Pd19 Pd35 6.96(4)
Pd29 Pd7 Pd19 Pd35 -131.86(5)
Pd8 Pd7 Pd19 Pd35 65.03(4)
Pd6 Pd7 Pd19 Pd35 -40.46(7)
C300 Pd7 Pd19 Pd26 103.3(6)
Pd11 Pd7 Pd19 Pd26 -169.1(3)
Pd25 Pd7 Pd19 Pd26 -150.7(3)
Pd4 Pd7 Pd19 Pd26 125.2(3)
Pd15 Pd7 Pd19 Pd26 -88.0(3)
Pd18 Pd7 Pd19 Pd26 49.5(3)
Pd17 Pd7 Pd19 Pd26 -38.2(3)
Pd5 Pd7 Pd19 Pd26 22.2(3)
Pd29 Pd7 Pd19 Pd26 -116.6(3)
Pd8 Pd7 Pd19 Pd26 80.3(3)
Pd6 Pd7 Pd19 Pd26 -25.2(3)
C300 Pd7 Pd19 Pd16 167.9(5)
Pd11 Pd7 Pd19 Pd16 -104.53(5)
Pd25 Pd7 Pd19 Pd16 -86.1(3)
Pd4 Pd7 Pd19 Pd16 -170.24(4)
Pd15 Pd7 Pd19 Pd16 -23.43(6)
Pd18 Pd7 Pd19 Pd16 114.11(6)
Pd17 Pd7 Pd19 Pd16 26.37(4)
Pd5 Pd7 Pd19 Pd16 86.82(5)
Pd29 Pd7 Pd19 Pd16 -52.00(4)
Pd8 Pd7 Pd19 Pd16 144.89(4)
Pd6 Pd7 Pd19 Pd16 39.40(7)
C300 Pd7 Pd19 Pd23 22.4(5)
Pd11 Pd7 Pd19 Pd23 110.01(5)
Pd25 Pd7 Pd19 Pd23 128.5(2)
Pd4 Pd7 Pd19 Pd23 44.30(6)
Pd15 Pd7 Pd19 Pd23 -168.89(4)
Pd18 Pd7 Pd19 Pd23 -31.35(8)
Pd17 Pd7 Pd19 Pd23 -119.10(5)
Pd5 Pd7 Pd19 Pd23 -58.65(5)
Pd29 Pd7 Pd19 Pd23 162.53(5)
Pd8 Pd7 Pd19 Pd23 -0.57(5)
Pd6 Pd7 Pd19 Pd23 -106.06(6)
C300 Pd7 Pd19 Pd29 -140.1(5)
Pd11 Pd7 Pd19 Pd29 -52.53(4)
Pd25 Pd7 Pd19 Pd29 -34.1(3)
Pd4 Pd7 Pd19 Pd29 -118.23(5)
Pd15 Pd7 Pd19 Pd29 28.58(4)
Pd18 Pd7 Pd19 Pd29 166.12(6)
Pd17 Pd7 Pd19 Pd29 78.37(4)
Pd5 Pd7 Pd19 Pd29 138.82(4)
Pd8 Pd7 Pd19 Pd29 -163.10(4)
Pd6 Pd7 Pd19 Pd29 91.40(6)
C300 Pd7 Pd19 Pd31 -52.4(5)
Pd11 Pd7 Pd19 Pd31 35.17(7)
Pd25 Pd7 Pd19 Pd31 53.6(3)
Pd4 Pd7 Pd19 Pd31 -30.54(8)
Pd15 Pd7 Pd19 Pd31 116.27(6)
Pd18 Pd7 Pd19 Pd31 -106.19(7)
Pd17 Pd7 Pd19 Pd31 166.07(6)
Pd5 Pd7 Pd19 Pd31 -133.48(6)
Pd29 Pd7 Pd19 Pd31 87.70(6)
Pd8 Pd7 Pd19 Pd31 -75.41(6)
Pd6 Pd7 Pd19 Pd31 179.10(5)
C300 Pd7 Pd19 Pd10 -80.9(5)
Pd11 Pd7 Pd19 Pd10 6.74(4)
Pd25 Pd7 Pd19 Pd10 25.2(3)
Pd4 Pd7 Pd19 Pd10 -58.96(5)
Pd15 Pd7 Pd19 Pd10 87.85(4)
Pd18 Pd7 Pd19 Pd10 -134.62(6)
Pd17 Pd7 Pd19 Pd10 137.64(4)
Pd5 Pd7 Pd19 Pd10 -161.91(4)
Pd29 Pd7 Pd19 Pd10 59.27(3)
Pd8 Pd7 Pd19 Pd10 -103.84(4)
Pd6 Pd7 Pd19 Pd10 150.67(5)
C300 Pd7 Pd19 Pd13 -126.8(5)
Pd11 Pd7 Pd19 Pd13 -39.15(7)
Pd25 Pd7 Pd19 Pd13 -20.7(3)
Pd4 Pd7 Pd19 Pd13 -104.86(6)
Pd15 Pd7 Pd19 Pd13 41.95(7)
Pd18 Pd7 Pd19 Pd13 179.49(5)
Pd17 Pd7 Pd19 Pd13 91.74(6)
Pd5 Pd7 Pd19 Pd13 152.19(5)
Pd29 Pd7 Pd19 Pd13 13.37(5)
Pd8 Pd7 Pd19 Pd13 -149.73(5)
Pd6 Pd7 Pd19 Pd13 104.78(6)
C300 Pd7 Pd19 Pd17 141.5(5)
Pd11 Pd7 Pd19 Pd17 -130.90(5)
Pd25 Pd7 Pd19 Pd17 -112.4(3)
Pd4 Pd7 Pd19 Pd17 163.40(5)
Pd15 Pd7 Pd19 Pd17 -49.79(4)
Pd18 Pd7 Pd19 Pd17 87.74(6)
Pd5 Pd7 Pd19 Pd17 60.45(3)
Pd29 Pd7 Pd19 Pd17 -78.37(4)
Pd8 Pd7 Pd19 Pd17 118.53(4)
Pd6 Pd7 Pd19 Pd17 13.03(5)
C300 Pd7 Pd19 Pd12 -22.6(5)
Pd11 Pd7 Pd19 Pd12 65.04(4)
Pd25 Pd7 Pd19 Pd12 83.5(3)
Pd4 Pd7 Pd19 Pd12 -0.66(5)
Pd15 Pd7 Pd19 Pd12 146.14(4)
Pd18 Pd7 Pd19 Pd12 -76.32(6)
Pd17 Pd7 Pd19 Pd12 -164.06(4)
Pd5 Pd7 Pd19 Pd12 -103.61(4)
Pd29 Pd7 Pd19 Pd12 117.57(4)
Pd8 Pd7 Pd19 Pd12 -45.54(3)
Pd6 Pd7 Pd19 Pd12 -151.03(5)
C2 Pd16 Pd19 C300 131.0(9)
C3 Pd16 Pd19 C300 -72.4(14)
Pd33 Pd16 Pd19 C300 -69.6(8)
Pd13 Pd16 Pd19 C300 142.5(8)
Pd17 Pd16 Pd19 C300 -5.1(8)
Pd34 Pd16 Pd19 C300 40.0(8)
Pd26 Pd16 Pd19 C300 -148.6(8)
Pd29 Pd16 Pd19 C300 70.8(8)
C2 Pd16 Pd19 Pd7 109.6(4)
C3 Pd16 Pd19 Pd7 -93.9(11)
Pd33 Pd16 Pd19 Pd7 -91.04(5)
Pd13 Pd16 Pd19 Pd7 121.11(5)
Pd17 Pd16 Pd19 Pd7 -26.48(4)
Pd34 Pd16 Pd19 Pd7 18.59(6)
Pd26 Pd16 Pd19 Pd7 -170.02(5)
Pd29 Pd16 Pd19 Pd7 49.40(4)
C2 Pd16 Pd19 Pd35 -146.0(4)
C3 Pd16 Pd19 Pd35 10.6(11)
Pd33 Pd16 Pd19 Pd35 13.37(4)
Pd13 Pd16 Pd19 Pd35 -134.47(4)
Pd17 Pd16 Pd19 Pd35 77.93(4)
Pd34 Pd16 Pd19 Pd35 123.00(4)
Pd26 Pd16 Pd19 Pd35 -65.61(4)
Pd29 Pd16 Pd19 Pd35 153.81(4)
C2 Pd16 Pd19 Pd26 -80.4(4)
C3 Pd16 Pd19 Pd26 76.2(11)
Pd33 Pd16 Pd19 Pd26 78.98(5)
Pd13 Pd16 Pd19 Pd26 -68.87(4)
Pd17 Pd16 Pd19 Pd26 143.54(5)
Pd34 Pd16 Pd19 Pd26 -171.39(5)
Pd29 Pd16 Pd19 Pd26 -140.58(4)
C2 Pd16 Pd19 Pd23 -106.4(4)
C3 Pd16 Pd19 Pd23 50.2(11)
Pd33 Pd16 Pd19 Pd23 52.98(6)
Pd13 Pd16 Pd19 Pd23 -94.87(5)
Pd17 Pd16 Pd19 Pd23 117.53(5)
Pd34 Pd16 Pd19 Pd23 162.60(5)
Pd26 Pd16 Pd19 Pd23 -26.01(5)
Pd29 Pd16 Pd19 Pd23 -166.59(6)
C2 Pd16 Pd19 Pd29 60.2(4)
C3 Pd16 Pd19 Pd29 -143.3(11)
Pd33 Pd16 Pd19 Pd29 -140.43(5)
Pd13 Pd16 Pd19 Pd29 71.72(4)
Pd17 Pd16 Pd19 Pd29 -75.88(4)
Pd34 Pd16 Pd19 Pd29 -30.81(4)
Pd26 Pd16 Pd19 Pd29 140.58(4)
C2 Pd16 Pd19 Pd31 -38.3(4)
C3 Pd16 Pd19 Pd31 118.3(11)
Pd33 Pd16 Pd19 Pd31 121.09(5)
Pd13 Pd16 Pd19 Pd31 -26.76(4)
Pd17 Pd16 Pd19 Pd31 -174.35(5)
Pd34 Pd16 Pd19 Pd31 -129.28(4)
Pd26 Pd16 Pd19 Pd31 42.11(4)
Pd29 Pd16 Pd19 Pd31 -98.47(4)
C2 Pd16 Pd19 Pd10 26.7(4)
C3 Pd16 Pd19 Pd10 -176.8(11)
Pd33 Pd16 Pd19 Pd10 -173.96(4)
Pd13 Pd16 Pd19 Pd10 38.19(5)
Pd17 Pd16 Pd19 Pd10 -109.40(5)
Pd34 Pd16 Pd19 Pd10 -64.33(5)
Pd26 Pd16 Pd19 Pd10 107.06(5)
Pd29 Pd16 Pd19 Pd10 -33.53(4)
C2 Pd16 Pd19 Pd13 -11.5(4)
C3 Pd16 Pd19 Pd13 145.0(11)
Pd33 Pd16 Pd19 Pd13 147.85(5)
Pd17 Pd16 Pd19 Pd13 -147.60(5)
Pd34 Pd16 Pd19 Pd13 -102.53(5)
Pd26 Pd16 Pd19 Pd13 68.87(4)
Pd29 Pd16 Pd19 Pd13 -71.72(4)
C2 Pd16 Pd19 Pd17 136.1(4)
C3 Pd16 Pd19 Pd17 -67.4(11)
Pd33 Pd16 Pd19 Pd17 -64.56(4)
Pd13 Pd16 Pd19 Pd17 147.60(5)
Pd34 Pd16 Pd19 Pd17 45.07(4)
Pd26 Pd16 Pd19 Pd17 -143.54(5)
Pd29 Pd16 Pd19 Pd17 75.88(4)
C2 Pd16 Pd19 Pd12 -23.8(5)
C3 Pd16 Pd19 Pd12 132.7(11)
Pd33 Pd16 Pd19 Pd12 135.50(18)
Pd13 Pd16 Pd19 Pd12 -12.35(19)
Pd17 Pd16 Pd19 Pd12 -159.94(19)
Pd34 Pd16 Pd19 Pd12 -114.87(18)
Pd26 Pd16 Pd19 Pd12 56.52(19)
Pd29 Pd16 Pd19 Pd12 -84.06(19)
C23 Pd10 Pd19 C300 -137.7(6)
C27 Pd10 Pd19 C300 54.4(10)
Pd29 Pd10 Pd19 C300 -116.8(4)
Pd3 Pd10 Pd19 C300 10.4(4)
Pd12 Pd10 Pd19 C300 37.7(4)
Pd11 Pd10 Pd19 C300 -53.9(4)
Pd22 Pd10 Pd19 C300 74.4(4)
Pd31 Pd10 Pd19 C300 107.0(4)
Pd13 Pd10 Pd19 C300 170.4(4)
C23 Pd10 Pd19 Pd7 -90.0(5)
C27 Pd10 Pd19 Pd7 102.1(10)
Pd29 Pd10 Pd19 Pd7 -69.07(4)
Pd3 Pd10 Pd19 Pd7 58.06(5)
Pd12 Pd10 Pd19 Pd7 85.44(4)
Pd11 Pd10 Pd19 Pd7 -6.21(4)
Pd22 Pd10 Pd19 Pd7 122.14(5)
Pd31 Pd10 Pd19 Pd7 154.65(4)
Pd13 Pd10 Pd19 Pd7 -141.92(4)
C23 Pd10 Pd19 Pd35 158.8(5)
C27 Pd10 Pd19 Pd35 -9.1(10)
Pd3 Pd10 Pd19 Pd35 -53.1(3)
Pd12 Pd10 Pd19 Pd35 -25.8(2)
Pd11 Pd10 Pd19 Pd35 -117.4(2)
Pd22 Pd10 Pd19 Pd35 11.0(3)
Pd31 Pd10 Pd19 Pd35 43.5(2)
Pd13 Pd10 Pd19 Pd35 106.9(3)
C23 Pd10 Pd19 Pd26 89.3(5)
C27 Pd10 Pd19 Pd26 -78.7(10)
Pd29 Pd10 Pd19 Pd26 110.14(5)
Pd3 Pd10 Pd19 Pd26 -122.73(5)
Pd12 Pd10 Pd19 Pd26 -95.35(5)
Pd11 Pd10 Pd19 Pd26 173.00(4)
Pd22 Pd10 Pd19 Pd26 -58.64(6)
Pd31 Pd10 Pd19 Pd26 -26.13(4)
Pd13 Pd10 Pd19 Pd26 37.29(4)
C23 Pd10 Pd19 Pd16 17.6(5)
C27 Pd10 Pd19 Pd16 -150.3(10)
Pd29 Pd10 Pd19 Pd16 38.53(5)
Pd3 Pd10 Pd19 Pd16 165.66(5)
Pd12 Pd10 Pd19 Pd16 -166.96(5)
Pd11 Pd10 Pd19 Pd16 101.39(5)
Pd22 Pd10 Pd19 Pd16 -130.26(5)
Pd31 Pd10 Pd19 Pd16 -97.75(5)
Pd13 Pd10 Pd19 Pd16 -34.32(4)
C23 Pd10 Pd19 Pd23 156.2(5)
C27 Pd10 Pd19 Pd23 -11.7(10)
Pd29 Pd10 Pd19 Pd23 177.06(5)
Pd3 Pd10 Pd19 Pd23 -55.81(6)
Pd12 Pd10 Pd19 Pd23 -28.43(4)
Pd11 Pd10 Pd19 Pd23 -120.08(4)
Pd22 Pd10 Pd19 Pd23 8.28(6)
Pd31 Pd10 Pd19 Pd23 40.79(4)
Pd13 Pd10 Pd19 Pd23 104.21(5)
C23 Pd10 Pd19 Pd29 -20.9(5)
C27 Pd10 Pd19 Pd29 171.2(10)
Pd3 Pd10 Pd19 Pd29 127.13(5)
Pd12 Pd10 Pd19 Pd29 154.51(5)
Pd11 Pd10 Pd19 Pd29 62.86(4)
Pd22 Pd10 Pd19 Pd29 -168.78(5)
Pd31 Pd10 Pd19 Pd29 -136.27(5)
Pd13 Pd10 Pd19 Pd29 -72.85(4)
C23 Pd10 Pd19 Pd31 115.4(5)
C27 Pd10 Pd19 Pd31 -52.5(10)
Pd29 Pd10 Pd19 Pd31 136.27(5)
Pd3 Pd10 Pd19 Pd31 -96.59(5)
Pd12 Pd10 Pd19 Pd31 -69.22(4)
Pd11 Pd10 Pd19 Pd31 -160.86(5)
Pd22 Pd10 Pd19 Pd31 -32.51(4)
Pd13 Pd10 Pd19 Pd31 63.42(4)
C23 Pd10 Pd19 Pd13 52.0(5)
C27 Pd10 Pd19 Pd13 -116.0(10)
Pd29 Pd10 Pd19 Pd13 72.85(4)
Pd3 Pd10 Pd19 Pd13 -160.02(5)
Pd12 Pd10 Pd19 Pd13 -132.64(4)
Pd11 Pd10 Pd19 Pd13 135.71(4)
Pd22 Pd10 Pd19 Pd13 -95.93(5)
Pd31 Pd10 Pd19 Pd13 -63.42(4)
C23 Pd10 Pd19 Pd17 -48.8(5)
C27 Pd10 Pd19 Pd17 143.2(10)
Pd29 Pd10 Pd19 Pd17 -27.95(5)
Pd3 Pd10 Pd19 Pd17 99.18(5)
Pd12 Pd10 Pd19 Pd17 126.56(5)
Pd11 Pd10 Pd19 Pd17 34.91(6)
Pd22 Pd10 Pd19 Pd17 163.26(4)
Pd31 Pd10 Pd19 Pd17 -164.23(5)
Pd13 Pd10 Pd19 Pd17 -100.80(5)
C23 Pd10 Pd19 Pd12 -175.4(5)
C27 Pd10 Pd19 Pd12 16.7(10)
Pd29 Pd10 Pd19 Pd12 -154.51(5)
Pd3 Pd10 Pd19 Pd12 -27.38(4)
Pd11 Pd10 Pd19 Pd12 -91.65(4)
Pd22 Pd10 Pd19 Pd12 36.71(4)
Pd31 Pd10 Pd19 Pd12 69.22(4)
Pd13 Pd10 Pd19 Pd12 132.64(4)
C2 Pd13 Pd19 C300 -146.2(7)
C1 Pd13 Pd19 C300 90.1(6)
P12 Pd13 Pd19 C300 -12.1(6)
Pd31 Pd13 Pd19 C300 53.5(5)
Pd16 Pd13 Pd19 C300 -157.1(5)
Pd26 Pd13 Pd19 C300 126.1(5)
Pd29 Pd13 Pd19 C300 -76.1(5)
Pd10 Pd13 Pd19 C300 -14.3(5)
C2 Pd13 Pd19 Pd7 -83.4(4)
C1 Pd13 Pd19 Pd7 152.8(3)
P12 Pd13 Pd19 Pd7 50.6(3)
Pd31 Pd13 Pd19 Pd7 116.26(6)
Pd16 Pd13 Pd19 Pd7 -94.41(6)
Pd26 Pd13 Pd19 Pd7 -171.17(6)
Pd29 Pd13 Pd19 Pd7 -13.40(5)
Pd10 Pd13 Pd19 Pd7 48.40(5)
C2 Pd13 Pd19 Pd35 60.1(4)
C1 Pd13 Pd19 Pd35 -63.7(3)
P12 Pd13 Pd19 Pd35 -165.9(3)
Pd31 Pd13 Pd19 Pd35 -100.21(5)
Pd16 Pd13 Pd19 Pd35 49.12(5)
Pd26 Pd13 Pd19 Pd35 -27.65(5)
Pd29 Pd13 Pd19 Pd35 130.12(5)
Pd10 Pd13 Pd19 Pd35 -168.08(5)
C2 Pd13 Pd19 Pd26 87.7(4)
C1 Pd13 Pd19 Pd26 -36.0(3)
P12 Pd13 Pd19 Pd26 -138.2(3)
Pd31 Pd13 Pd19 Pd26 -72.57(4)
Pd16 Pd13 Pd19 Pd26 76.77(4)
Pd29 Pd13 Pd19 Pd26 157.77(5)
Pd10 Pd13 Pd19 Pd26 -140.43(4)
C2 Pd13 Pd19 Pd16 11.0(4)
C1 Pd13 Pd19 Pd16 -112.8(3)
P12 Pd13 Pd19 Pd16 145.0(3)
Pd31 Pd13 Pd19 Pd16 -149.33(5)
Pd26 Pd13 Pd19 Pd16 -76.77(4)
Pd29 Pd13 Pd19 Pd16 81.00(4)
Pd10 Pd13 Pd19 Pd16 142.80(4)
C2 Pd13 Pd19 Pd23 125.6(4)
C1 Pd13 Pd19 Pd23 1.8(3)
P12 Pd13 Pd19 Pd23 -100.4(3)
Pd31 Pd13 Pd19 Pd23 -34.73(4)
Pd16 Pd13 Pd19 Pd23 114.60(5)
Pd26 Pd13 Pd19 Pd23 37.84(4)
Pd29 Pd13 Pd19 Pd23 -164.39(5)
Pd10 Pd13 Pd19 Pd23 -102.60(4)
C2 Pd13 Pd19 Pd29 -70.0(4)
C1 Pd13 Pd19 Pd29 166.2(3)
P12 Pd13 Pd19 Pd29 64.0(3)
Pd31 Pd13 Pd19 Pd29 129.66(4)
Pd16 Pd13 Pd19 Pd29 -81.00(4)
Pd26 Pd13 Pd19 Pd29 -157.77(5)
Pd10 Pd13 Pd19 Pd29 61.80(3)
C2 Pd13 Pd19 Pd31 160.3(4)
C1 Pd13 Pd19 Pd31 36.5(3)
P12 Pd13 Pd19 Pd31 -65.6(3)
Pd16 Pd13 Pd19 Pd31 149.33(5)
Pd26 Pd13 Pd19 Pd31 72.57(4)
Pd29 Pd13 Pd19 Pd31 -129.66(4)
Pd10 Pd13 Pd19 Pd31 -67.86(4)
C2 Pd13 Pd19 Pd10 -131.8(4)
C1 Pd13 Pd19 Pd10 104.4(3)
P12 Pd13 Pd19 Pd10 2.2(3)
Pd31 Pd13 Pd19 Pd10 67.86(4)
Pd16 Pd13 Pd19 Pd10 -142.80(4)
Pd26 Pd13 Pd19 Pd10 140.43(4)
Pd29 Pd13 Pd19 Pd10 -61.80(3)
C2 Pd13 Pd19 Pd17 -18.1(4)
C1 Pd13 Pd19 Pd17 -141.8(3)
P12 Pd13 Pd19 Pd17 116.0(3)
Pd31 Pd13 Pd19 Pd17 -178.37(5)
Pd16 Pd13 Pd19 Pd17 -29.04(4)
Pd26 Pd13 Pd19 Pd17 -105.81(5)
Pd29 Pd13 Pd19 Pd17 51.96(4)
Pd10 Pd13 Pd19 Pd17 113.76(4)
C2 Pd13 Pd19 Pd12 -172.2(4)
C1 Pd13 Pd19 Pd12 64.1(3)
P12 Pd13 Pd19 Pd12 -38.1(3)
Pd31 Pd13 Pd19 Pd12 27.51(4)
Pd16 Pd13 Pd19 Pd12 176.85(5)
Pd26 Pd13 Pd19 Pd12 100.08(4)
Pd29 Pd13 Pd19 Pd12 -102.15(4)
Pd10 Pd13 Pd19 Pd12 -40.35(4)
C6 Pd17 Pd19 C300 -67.5(6)
C4 Pd17 Pd19 C300 163.1(7)
Pd5 Pd17 Pd19 C300 -42.1(3)
Pd34 Pd17 Pd19 C300 128.2(3)
Pd7 Pd17 Pd19 C300 26.7(3)
Pd16 Pd17 Pd19 C300 177.9(3)
Pd15 Pd17 Pd19 C300 67.6(3)
Pd6 Pd17 Pd19 C300 15.6(3)
Pd29 Pd17 Pd19 C300 99.3(3)
C6 Pd17 Pd19 Pd7 -94.2(5)
C4 Pd17 Pd19 Pd7 136.4(7)
Pd5 Pd17 Pd19 Pd7 -68.84(4)
Pd34 Pd17 Pd19 Pd7 101.54(5)
Pd16 Pd17 Pd19 Pd7 151.20(5)
Pd15 Pd17 Pd19 Pd7 40.91(4)
Pd6 Pd17 Pd19 Pd7 -11.08(4)
Pd29 Pd17 Pd19 Pd7 72.56(4)
C6 Pd17 Pd19 Pd35 32.5(5)
C4 Pd17 Pd19 Pd35 -96.8(7)
Pd5 Pd17 Pd19 Pd35 57.95(4)
Pd34 Pd17 Pd19 Pd35 -131.67(5)
Pd7 Pd17 Pd19 Pd35 126.79(4)
Pd16 Pd17 Pd19 Pd35 -82.02(4)
Pd15 Pd17 Pd19 Pd35 167.70(4)
Pd6 Pd17 Pd19 Pd35 115.70(5)
Pd29 Pd17 Pd19 Pd35 -160.66(5)
C6 Pd17 Pd19 Pd26 79.1(5)
C4 Pd17 Pd19 Pd26 -50.3(7)
Pd5 Pd17 Pd19 Pd26 104.51(5)
Pd34 Pd17 Pd19 Pd26 -85.11(5)
Pd7 Pd17 Pd19 Pd26 173.34(5)
Pd16 Pd17 Pd19 Pd26 -35.46(4)
Pd15 Pd17 Pd19 Pd26 -145.75(4)
Pd6 Pd17 Pd19 Pd26 162.26(4)
Pd29 Pd17 Pd19 Pd26 -114.10(5)
C6 Pd17 Pd19 Pd16 114.6(5)
C4 Pd17 Pd19 Pd16 -14.8(7)
Pd5 Pd17 Pd19 Pd16 139.97(5)
Pd34 Pd17 Pd19 Pd16 -49.66(4)
Pd7 Pd17 Pd19 Pd16 -151.20(5)
Pd15 Pd17 Pd19 Pd16 -110.29(4)
Pd6 Pd17 Pd19 Pd16 -162.28(5)
Pd29 Pd17 Pd19 Pd16 -78.64(4)
C6 Pd17 Pd19 Pd23 7.8(5)
C4 Pd17 Pd19 Pd23 -121.6(7)
Pd5 Pd17 Pd19 Pd23 33.20(6)
Pd34 Pd17 Pd19 Pd23 -156.42(5)
Pd7 Pd17 Pd19 Pd23 102.04(6)
Pd16 Pd17 Pd19 Pd23 -106.76(6)
Pd15 Pd17 Pd19 Pd23 142.95(5)
Pd6 Pd17 Pd19 Pd23 90.96(6)
Pd29 Pd17 Pd19 Pd23 174.60(6)
C6 Pd17 Pd19 Pd29 -166.8(5)
C4 Pd17 Pd19 Pd29 63.8(7)
Pd5 Pd17 Pd19 Pd29 -141.39(4)
Pd34 Pd17 Pd19 Pd29 28.98(4)
Pd7 Pd17 Pd19 Pd29 -72.56(4)
Pd16 Pd17 Pd19 Pd29 78.64(4)
Pd15 Pd17 Pd19 Pd29 -31.65(4)
Pd6 Pd17 Pd19 Pd29 -83.64(5)
C6 Pd17 Pd19 Pd31 137.5(5)
C4 Pd17 Pd19 Pd31 8.2(7)
Pd5 Pd17 Pd19 Pd31 162.95(19)
Pd34 Pd17 Pd19 Pd31 -26.7(2)
Pd7 Pd17 Pd19 Pd31 -128.2(2)
Pd16 Pd17 Pd19 Pd31 22.99(19)
Pd15 Pd17 Pd19 Pd31 -87.30(19)
Pd6 Pd17 Pd19 Pd31 -139.29(18)
Pd29 Pd17 Pd19 Pd31 -55.65(19)
C6 Pd17 Pd19 Pd10 -142.0(5)
C4 Pd17 Pd19 Pd10 88.7(7)
Pd5 Pd17 Pd19 Pd10 -116.55(5)
Pd34 Pd17 Pd19 Pd10 53.83(6)
Pd7 Pd17 Pd19 Pd10 -47.71(5)
Pd16 Pd17 Pd19 Pd10 103.49(5)
Pd15 Pd17 Pd19 Pd10 -6.80(6)
Pd6 Pd17 Pd19 Pd10 -58.79(6)
Pd29 Pd17 Pd19 Pd10 24.85(4)
C6 Pd17 Pd19 Pd13 143.2(5)
C4 Pd17 Pd19 Pd13 13.9(7)
Pd5 Pd17 Pd19 Pd13 168.66(4)
Pd34 Pd17 Pd19 Pd13 -20.97(5)
Pd7 Pd17 Pd19 Pd13 -122.51(5)
Pd16 Pd17 Pd19 Pd13 28.69(4)
Pd15 Pd17 Pd19 Pd13 -81.60(5)
Pd6 Pd17 Pd19 Pd13 -133.59(5)
Pd29 Pd17 Pd19 Pd13 -49.95(4)
C6 Pd17 Pd19 Pd12 -72.2(5)
C4 Pd17 Pd19 Pd12 158.5(7)
Pd5 Pd17 Pd19 Pd12 -46.76(6)
Pd34 Pd17 Pd19 Pd12 123.62(6)
Pd7 Pd17 Pd19 Pd12 22.08(6)
Pd16 Pd17 Pd19 Pd12 173.28(7)
Pd15 Pd17 Pd19 Pd12 62.99(6)
Pd6 Pd17 Pd19 Pd12 11.00(8)
Pd29 Pd17 Pd19 Pd12 94.64(6)
Pd3 Pd12 Pd19 C300 -78.3(6)
Pd8 Pd12 Pd19 C300 25.0(6)
Pd22 Pd12 Pd19 C300 -144.9(6)
Pd27 Pd12 Pd19 C300 143.8(6)
Pd10 Pd12 Pd19 C300 -106.4(6)
Pd2 Pd12 Pd19 C300 82.5(6)
Pd31 Pd12 Pd19 C300 -179.5(6)
Pd23 Pd12 Pd19 C300 105.6(6)
Pd1 Pd12 Pd19 C300 5.1(6)
Pd21 Pd12 Pd19 C300 151.9(6)
C300 Pd12 Pd19 Pd7 26.8(6)
Pd3 Pd12 Pd19 Pd7 -51.55(5)
Pd8 Pd12 Pd19 Pd7 51.79(4)
Pd22 Pd12 Pd19 Pd7 -118.11(4)
Pd27 Pd12 Pd19 Pd7 170.56(15)
Pd10 Pd12 Pd19 Pd7 -79.60(4)
Pd2 Pd12 Pd19 Pd7 109.32(4)
Pd31 Pd12 Pd19 Pd7 -152.71(4)
Pd23 Pd12 Pd19 Pd7 132.38(4)
Pd1 Pd12 Pd19 Pd7 31.89(6)
Pd21 Pd12 Pd19 Pd7 178.67(4)
C300 Pd12 Pd19 Pd35 -78.9(6)
Pd3 Pd12 Pd19 Pd35 -157.26(5)
Pd8 Pd12 Pd19 Pd35 -53.92(5)
Pd22 Pd12 Pd19 Pd35 136.18(5)
Pd27 Pd12 Pd19 Pd35 64.85(17)
Pd10 Pd12 Pd19 Pd35 174.69(5)
Pd2 Pd12 Pd19 Pd35 3.61(6)
Pd31 Pd12 Pd19 Pd35 101.57(5)
Pd23 Pd12 Pd19 Pd35 26.67(4)
Pd1 Pd12 Pd19 Pd35 -73.82(7)
Pd21 Pd12 Pd19 Pd35 72.95(5)
C300 Pd12 Pd19 Pd26 -144.8(6)
Pd3 Pd12 Pd19 Pd26 136.89(5)
Pd8 Pd12 Pd19 Pd26 -119.77(4)
Pd22 Pd12 Pd19 Pd26 70.33(5)
Pd27 Pd12 Pd19 Pd26 -1.00(17)
Pd10 Pd12 Pd19 Pd26 108.84(5)
Pd2 Pd12 Pd19 Pd26 -62.24(5)
Pd31 Pd12 Pd19 Pd26 35.73(4)
Pd23 Pd12 Pd19 Pd26 -39.17(4)
Pd1 Pd12 Pd19 Pd26 -139.67(6)
Pd21 Pd12 Pd19 Pd26 7.11(5)
C300 Pd12 Pd19 Pd16 163.3(6)
Pd3 Pd12 Pd19 Pd16 84.99(19)
Pd8 Pd12 Pd19 Pd16 -171.67(19)
Pd22 Pd12 Pd19 Pd16 18.4(2)
Pd27 Pd12 Pd19 Pd16 -52.9(3)
Pd10 Pd12 Pd19 Pd16 56.94(19)
Pd2 Pd12 Pd19 Pd16 -114.14(18)
Pd31 Pd12 Pd19 Pd16 -16.18(18)
Pd23 Pd12 Pd19 Pd16 -91.08(19)
Pd1 Pd12 Pd19 Pd16 168.43(16)
Pd21 Pd12 Pd19 Pd16 -44.8(2)
C300 Pd12 Pd19 Pd23 -105.6(6)
Pd3 Pd12 Pd19 Pd23 176.07(5)
Pd8 Pd12 Pd19 Pd23 -80.59(4)
Pd22 Pd12 Pd19 Pd23 109.50(5)
Pd27 Pd12 Pd19 Pd23 38.18(15)
Pd10 Pd12 Pd19 Pd23 148.02(5)
Pd2 Pd12 Pd19 Pd23 -23.06(4)
Pd31 Pd12 Pd19 Pd23 74.90(4)
Pd1 Pd12 Pd19 Pd23 -100.49(6)
Pd21 Pd12 Pd19 Pd23 46.28(4)
C300 Pd12 Pd19 Pd29 84.3(6)
Pd3 Pd12 Pd19 Pd29 5.92(6)
Pd8 Pd12 Pd19 Pd29 109.26(4)
Pd22 Pd12 Pd19 Pd29 -60.64(5)
Pd27 Pd12 Pd19 Pd29 -131.97(15)
Pd10 Pd12 Pd19 Pd29 -22.13(4)
Pd2 Pd12 Pd19 Pd29 166.79(4)
Pd31 Pd12 Pd19 Pd29 -95.25(5)
Pd23 Pd12 Pd19 Pd29 -170.15(5)
Pd1 Pd12 Pd19 Pd29 89.36(6)
Pd21 Pd12 Pd19 Pd29 -123.87(4)
C300 Pd12 Pd19 Pd31 179.5(6)
Pd3 Pd12 Pd19 Pd31 101.16(5)
Pd8 Pd12 Pd19 Pd31 -155.50(4)
Pd22 Pd12 Pd19 Pd31 34.60(4)
Pd27 Pd12 Pd19 Pd31 -36.72(15)
Pd10 Pd12 Pd19 Pd31 73.12(4)
Pd2 Pd12 Pd19 Pd31 -97.97(5)
Pd23 Pd12 Pd19 Pd31 -74.90(4)
Pd1 Pd12 Pd19 Pd31 -175.39(7)
Pd21 Pd12 Pd19 Pd31 -28.62(4)
C300 Pd12 Pd19 Pd10 106.4(6)
Pd3 Pd12 Pd19 Pd10 28.05(4)
Pd8 Pd12 Pd19 Pd10 131.39(4)
Pd22 Pd12 Pd19 Pd10 -38.52(4)
Pd27 Pd12 Pd19 Pd10 -109.84(16)
Pd2 Pd12 Pd19 Pd10 -171.08(5)
Pd31 Pd12 Pd19 Pd10 -73.12(4)
Pd23 Pd12 Pd19 Pd10 -148.02(5)
Pd1 Pd12 Pd19 Pd10 111.49(6)
Pd21 Pd12 Pd19 Pd10 -101.74(4)
C300 Pd12 Pd19 Pd13 152.3(6)
Pd3 Pd12 Pd19 Pd13 74.00(5)
Pd8 Pd12 Pd19 Pd13 177.34(4)
Pd22 Pd12 Pd19 Pd13 7.44(5)
Pd27 Pd12 Pd19 Pd13 -63.88(16)
Pd10 Pd12 Pd19 Pd13 45.96(4)
Pd2 Pd12 Pd19 Pd13 -125.13(4)
Pd31 Pd12 Pd19 Pd13 -27.16(4)
Pd23 Pd12 Pd19 Pd13 -102.06(5)
Pd1 Pd12 Pd19 Pd13 157.44(5)
Pd21 Pd12 Pd19 Pd13 -55.78(5)
C300 Pd12 Pd19 Pd17 7.5(6)
Pd3 Pd12 Pd19 Pd17 -70.80(7)
Pd8 Pd12 Pd19 Pd17 32.54(6)
Pd22 Pd12 Pd19 Pd17 -137.36(6)
Pd27 Pd12 Pd19 Pd17 151.31(14)
Pd10 Pd12 Pd19 Pd17 -98.85(6)
Pd2 Pd12 Pd19 Pd17 90.07(6)
Pd31 Pd12 Pd19 Pd17 -171.96(7)
Pd23 Pd12 Pd19 Pd17 113.14(6)
Pd1 Pd12 Pd19 Pd17 12.64(9)
Pd21 Pd12 Pd19 Pd17 159.42(5)
C9 Pd11 Pd20 C21 -160.1(9)
C10 Pd11 Pd20 C21 -76.9(6)
Pd7 Pd11 Pd20 C21 24.8(5)
Pd4 Pd11 Pd20 C21 -34.1(5)
Pd25 Pd11 Pd20 C21 -33.8(5)
Pd10 Pd11 Pd20 C21 104.7(5)
Pd3 Pd11 Pd20 C21 159.5(5)
Pd29 Pd11 Pd20 C21 70.7(5)
C10 Pd11 Pd20 C9 83.2(9)
Pd7 Pd11 Pd20 C9 -175.1(8)
Pd4 Pd11 Pd20 C9 126.0(8)
Pd25 Pd11 Pd20 C9 126.3(8)
Pd10 Pd11 Pd20 C9 -95.2(8)
Pd3 Pd11 Pd20 C9 -40.4(8)
Pd29 Pd11 Pd20 C9 -129.2(8)
C9 Pd11 Pd20 P7 8.6(8)
C10 Pd11 Pd20 P7 91.9(4)
Pd7 Pd11 Pd20 P7 -166.43(19)
Pd4 Pd11 Pd20 P7 134.63(19)
Pd25 Pd11 Pd20 P7 134.94(19)
Pd10 Pd11 Pd20 P7 -86.55(19)
Pd3 Pd11 Pd20 P7 -31.7(2)
Pd29 Pd11 Pd20 P7 -120.53(19)
C9 Pd11 Pd20 Pd15 -174.6(8)
C10 Pd11 Pd20 Pd15 -91.3(4)
Pd7 Pd11 Pd20 Pd15 10.34(4)
Pd4 Pd11 Pd20 Pd15 -48.60(10)
Pd25 Pd11 Pd20 Pd15 -48.29(4)
Pd10 Pd11 Pd20 Pd15 90.22(5)
Pd3 Pd11 Pd20 Pd15 145.06(10)
Pd29 Pd11 Pd20 Pd15 56.24(3)
C20 Pd15 Pd20 C21 -27.9(8)
Pd6 Pd15 Pd20 C21 -109.4(6)
Pd29 Pd15 Pd20 C21 128.6(6)
Pd7 Pd15 Pd20 C21 -173.2(6)
Pd34 Pd15 Pd20 C21 82.1(6)
Pd25 Pd15 Pd20 C21 -118.7(6)
Pd17 Pd15 Pd20 C21 135.8(6)
C20 Pd15 Pd20 C9 130.7(9)
C21 Pd15 Pd20 C9 158.6(9)
Pd6 Pd15 Pd20 C9 49.3(7)
Pd29 Pd15 Pd20 C9 -72.8(7)
Pd7 Pd15 Pd20 C9 -14.6(7)
Pd34 Pd15 Pd20 C9 -119.3(7)
Pd25 Pd15 Pd20 C9 39.9(7)
Pd17 Pd15 Pd20 C9 -65.6(7)
C20 Pd15 Pd20 P7 -47.6(7)
C21 Pd15 Pd20 P7 -19.7(6)
Pd6 Pd15 Pd20 P7 -129.08(19)
Pd29 Pd15 Pd20 P7 108.91(19)
Pd7 Pd15 Pd20 P7 167.06(18)
Pd34 Pd15 Pd20 P7 62.36(19)
Pd25 Pd15 Pd20 P7 -138.47(18)
Pd17 Pd15 Pd20 P7 116.05(19)
C20 Pd15 Pd20 Pd11 135.5(6)
C21 Pd15 Pd20 Pd11 163.4(6)
Pd6 Pd15 Pd20 Pd11 54.08(8)
Pd29 Pd15 Pd20 Pd11 -67.93(4)
Pd7 Pd15 Pd20 Pd11 -9.77(4)
Pd34 Pd15 Pd20 Pd11 -114.47(5)
Pd25 Pd15 Pd20 Pd11 44.70(4)
Pd17 Pd15 Pd20 Pd11 -60.78(8)
C300 Pd12 Pd21 C14 -139.2(7)
Pd3 Pd12 Pd21 C14 65.8(5)
Pd8 Pd12 Pd21 C14 -78.1(5)
Pd22 Pd12 Pd21 C14 91.1(5)
Pd27 Pd12 Pd21 C14 11.4(5)
Pd10 Pd12 Pd21 C14 131.7(5)
Pd2 Pd12 Pd21 C14 -61.4(5)
Pd31 Pd12 Pd21 C14 164.7(5)
Pd23 Pd12 Pd21 C14 -124.4(5)
Pd1 Pd12 Pd21 C14 -10.1(5)
Pd19 Pd12 Pd21 C14 -165.8(5)
C300 Pd12 Pd21 C28 94.9(7)
Pd3 Pd12 Pd21 C28 -60.0(4)
Pd8 Pd12 Pd21 C28 156.1(4)
Pd22 Pd12 Pd21 C28 -34.8(4)
Pd27 Pd12 Pd21 C28 -114.4(4)
Pd10 Pd12 Pd21 C28 5.9(4)
Pd2 Pd12 Pd21 C28 172.8(4)
Pd31 Pd12 Pd21 C28 38.9(4)
Pd23 Pd12 Pd21 C28 109.7(4)
Pd1 Pd12 Pd21 C28 -135.9(4)
Pd19 Pd12 Pd21 C28 68.4(4)
C300 Pd12 Pd21 P10 -0.7(6)
Pd3 Pd12 Pd21 P10 -155.6(3)
Pd8 Pd12 Pd21 P10 60.4(3)
Pd22 Pd12 Pd21 P10 -130.4(3)
Pd27 Pd12 Pd21 P10 150.0(3)
Pd10 Pd12 Pd21 P10 -89.7(3)
Pd2 Pd12 Pd21 P10 77.1(3)
Pd31 Pd12 Pd21 P10 -56.7(3)
Pd23 Pd12 Pd21 P10 14.1(3)
Pd1 Pd12 Pd21 P10 128.5(3)
Pd19 Pd12 Pd21 P10 -27.2(3)
C300 Pd12 Pd21 Pd31 56.0(6)
Pd3 Pd12 Pd21 Pd31 -98.89(5)
Pd8 Pd12 Pd21 Pd31 117.16(6)
Pd22 Pd12 Pd21 Pd31 -73.66(4)
Pd27 Pd12 Pd21 Pd31 -153.33(5)
Pd10 Pd12 Pd21 Pd31 -32.99(4)
Pd2 Pd12 Pd21 Pd31 133.86(4)
Pd23 Pd12 Pd21 Pd31 70.85(4)
Pd1 Pd12 Pd21 Pd31 -174.82(5)
Pd19 Pd12 Pd21 Pd31 29.51(4)
C300 Pd12 Pd21 Pd27 -150.6(6)
Pd3 Pd12 Pd21 Pd27 54.44(5)
Pd8 Pd12 Pd21 Pd27 -89.51(6)
Pd22 Pd12 Pd21 Pd27 79.67(4)
Pd10 Pd12 Pd21 Pd27 120.34(5)
Pd2 Pd12 Pd21 Pd27 -72.81(4)
Pd31 Pd12 Pd21 Pd27 153.33(5)
Pd23 Pd12 Pd21 Pd27 -135.82(5)
Pd1 Pd12 Pd21 Pd27 -21.49(4)
Pd19 Pd12 Pd21 Pd27 -177.16(5)
C300 Pd12 Pd21 Pd22 129.7(6)
Pd3 Pd12 Pd21 Pd22 -25.23(5)
Pd8 Pd12 Pd21 Pd22 -169.18(6)
Pd27 Pd12 Pd21 Pd22 -79.67(4)
Pd10 Pd12 Pd21 Pd22 40.67(4)
Pd2 Pd12 Pd21 Pd22 -152.48(5)
Pd31 Pd12 Pd21 Pd22 73.66(4)
Pd23 Pd12 Pd21 Pd22 144.51(5)
Pd1 Pd12 Pd21 Pd22 -101.16(5)
Pd19 Pd12 Pd21 Pd22 103.17(4)
C300 Pd12 Pd21 Pd2 -77.8(6)
Pd3 Pd12 Pd21 Pd2 127.25(5)
Pd8 Pd12 Pd21 Pd2 -16.70(5)
Pd22 Pd12 Pd21 Pd2 152.48(5)
Pd27 Pd12 Pd21 Pd2 72.81(4)
Pd10 Pd12 Pd21 Pd2 -166.85(5)
Pd31 Pd12 Pd21 Pd2 -133.86(4)
Pd23 Pd12 Pd21 Pd2 -63.01(3)
Pd1 Pd12 Pd21 Pd2 51.32(4)
Pd19 Pd12 Pd21 Pd2 -104.35(4)
C300 Pd12 Pd21 Pd23 -14.8(5)
Pd3 Pd12 Pd21 Pd23 -169.74(6)
Pd8 Pd12 Pd21 Pd23 46.31(5)
Pd22 Pd12 Pd21 Pd23 -144.51(5)
Pd27 Pd12 Pd21 Pd23 135.82(5)
Pd10 Pd12 Pd21 Pd23 -103.84(5)
Pd2 Pd12 Pd21 Pd23 63.01(3)
Pd31 Pd12 Pd21 Pd23 -70.85(4)
Pd1 Pd12 Pd21 Pd23 114.33(5)
Pd19 Pd12 Pd21 Pd23 -41.34(4)
C17 Pd2 Pd21 C14 -117.9(6)
C15 Pd2 Pd21 C14 -27.4(6)
Pd23 Pd2 Pd21 C14 -170.3(4)
Pd36 Pd2 Pd21 C14 21.5(4)
Pd12 Pd2 Pd21 C14 119.4(4)
Pd28 Pd2 Pd21 C14 80.2(5)
Pd27 Pd2 Pd21 C14 49.1(4)
Pd8 Pd2 Pd21 C14 132.4(4)
Pd24 Pd2 Pd21 C14 -168.5(4)
Pd1 Pd2 Pd21 C14 76.6(4)
Pd14 Pd2 Pd21 C14 -102.7(4)
C17 Pd2 Pd21 C28 110.1(8)
C15 Pd2 Pd21 C28 -159.5(7)
Pd23 Pd2 Pd21 C28 57.7(6)
Pd36 Pd2 Pd21 C28 -110.5(6)
Pd12 Pd2 Pd21 C28 -12.6(6)
Pd28 Pd2 Pd21 C28 -51.8(7)
Pd27 Pd2 Pd21 C28 -82.9(6)
Pd8 Pd2 Pd21 C28 0.4(6)
Pd24 Pd2 Pd21 C28 59.5(6)
Pd1 Pd2 Pd21 C28 -55.4(6)
Pd14 Pd2 Pd21 C28 125.2(6)
C17 Pd2 Pd21 P10 -32.4(5)
C15 Pd2 Pd21 P10 58.1(4)
Pd23 Pd2 Pd21 P10 -84.82(12)
Pd36 Pd2 Pd21 P10 106.97(12)
Pd12 Pd2 Pd21 P10 -155.08(12)
Pd28 Pd2 Pd21 P10 165.68(18)
Pd27 Pd2 Pd21 P10 134.61(13)
Pd8 Pd2 Pd21 P10 -142.08(12)
Pd24 Pd2 Pd21 P10 -83.02(13)
Pd1 Pd2 Pd21 P10 162.11(12)
Pd14 Pd2 Pd21 P10 -17.25(15)
C17 Pd2 Pd21 Pd31 83.4(5)
C15 Pd2 Pd21 Pd31 173.9(4)
Pd23 Pd2 Pd21 Pd31 31.03(4)
Pd36 Pd2 Pd21 Pd31 -137.18(4)
Pd12 Pd2 Pd21 Pd31 -39.23(4)
Pd28 Pd2 Pd21 Pd31 -78.46(16)
Pd27 Pd2 Pd21 Pd31 -109.54(5)
Pd8 Pd2 Pd21 Pd31 -26.23(5)
Pd24 Pd2 Pd21 Pd31 32.84(6)
Pd1 Pd2 Pd21 Pd31 -82.04(4)
Pd14 Pd2 Pd21 Pd31 98.60(7)
C17 Pd2 Pd21 Pd27 -167.0(5)
C15 Pd2 Pd21 Pd27 -76.6(4)
Pd23 Pd2 Pd21 Pd27 140.58(5)
Pd36 Pd2 Pd21 Pd27 -27.64(4)
Pd12 Pd2 Pd21 Pd27 70.32(4)
Pd28 Pd2 Pd21 Pd27 31.08(16)
Pd8 Pd2 Pd21 Pd27 83.31(5)
Pd24 Pd2 Pd21 Pd27 142.38(5)
Pd1 Pd2 Pd21 Pd27 27.50(4)
Pd14 Pd2 Pd21 Pd27 -151.86(8)
C17 Pd2 Pd21 Pd22 146.0(5)
C15 Pd2 Pd21 Pd22 -123.5(4)
Pd23 Pd2 Pd21 Pd22 93.65(4)
Pd36 Pd2 Pd21 Pd22 -74.57(5)
Pd12 Pd2 Pd21 Pd22 23.39(4)
Pd28 Pd2 Pd21 Pd22 -15.85(17)
Pd27 Pd2 Pd21 Pd22 -46.93(4)
Pd8 Pd2 Pd21 Pd22 36.39(5)
Pd24 Pd2 Pd21 Pd22 95.45(5)
Pd1 Pd2 Pd21 Pd22 -19.43(5)
Pd14 Pd2 Pd21 Pd22 161.21(6)
C17 Pd2 Pd21 Pd12 122.7(5)
C15 Pd2 Pd21 Pd12 -146.9(4)
Pd23 Pd2 Pd21 Pd12 70.26(4)
Pd36 Pd2 Pd21 Pd12 -97.96(5)
Pd28 Pd2 Pd21 Pd12 -39.24(15)
Pd27 Pd2 Pd21 Pd12 -70.32(4)
Pd8 Pd2 Pd21 Pd12 13.00(4)
Pd24 Pd2 Pd21 Pd12 72.06(5)
Pd1 Pd2 Pd21 Pd12 -42.82(3)
Pd14 Pd2 Pd21 Pd12 137.83(8)
C17 Pd2 Pd21 Pd23 52.4(5)
C15 Pd2 Pd21 Pd23 142.9(4)
Pd36 Pd2 Pd21 Pd23 -168.22(5)
Pd12 Pd2 Pd21 Pd23 -70.26(4)
Pd28 Pd2 Pd21 Pd23 -109.50(16)
Pd27 Pd2 Pd21 Pd23 -140.58(5)
Pd8 Pd2 Pd21 Pd23 -57.26(4)
Pd24 Pd2 Pd21 Pd23 1.80(4)
Pd1 Pd2 Pd21 Pd23 -113.08(4)
Pd14 Pd2 Pd21 Pd23 67.57(7)
C300 Pd12 Pd22 C28 -95.0(7)
Pd3 Pd12 Pd22 C28 -170.0(4)
Pd8 Pd12 Pd22 C28 171.7(5)
Pd27 Pd12 Pd22 C28 99.7(4)
Pd10 Pd12 Pd22 C28 -99.8(4)
Pd2 Pd12 Pd22 C28 64.6(4)
Pd31 Pd12 Pd22 C28 -29.1(4)
Pd23 Pd12 Pd22 C28 -0.7(4)
Pd1 Pd12 Pd22 C28 139.3(4)
Pd21 Pd12 Pd22 C28 35.8(4)
Pd19 Pd12 Pd22 C28 -62.5(4)
C300 Pd12 Pd22 C27 38.9(6)
Pd3 Pd12 Pd22 C27 -36.2(3)
Pd8 Pd12 Pd22 C27 -54.5(4)
Pd27 Pd12 Pd22 C27 -126.4(3)
Pd10 Pd12 Pd22 C27 34.0(3)
Pd2 Pd12 Pd22 C27 -161.5(3)
Pd31 Pd12 Pd22 C27 104.7(3)
Pd23 Pd12 Pd22 C27 133.1(3)
Pd1 Pd12 Pd22 C27 -86.8(3)
Pd21 Pd12 Pd22 C27 169.6(3)
Pd19 Pd12 Pd22 C27 71.3(3)
C300 Pd12 Pd22 P11 142.5(6)
Pd3 Pd12 Pd22 P11 67.5(3)
Pd8 Pd12 Pd22 P11 49.2(4)
Pd27 Pd12 Pd22 P11 -22.8(3)
Pd10 Pd12 Pd22 P11 137.7(3)
Pd2 Pd12 Pd22 P11 -57.9(3)
Pd31 Pd12 Pd22 P11 -151.6(3)
Pd23 Pd12 Pd22 P11 -123.2(3)
Pd1 Pd12 Pd22 P11 16.8(3)
Pd21 Pd12 Pd22 P11 -86.7(3)
Pd19 Pd12 Pd22 P11 174.9(3)
C300 Pd12 Pd22 Pd3 75.0(5)
Pd8 Pd12 Pd22 Pd3 -18.3(2)
Pd27 Pd12 Pd22 Pd3 -90.27(4)
Pd10 Pd12 Pd22 Pd3 70.17(4)
Pd2 Pd12 Pd22 Pd3 -125.37(5)
Pd31 Pd12 Pd22 Pd3 140.87(5)
Pd23 Pd12 Pd22 Pd3 169.30(5)
Pd1 Pd12 Pd22 Pd3 -50.69(4)
Pd21 Pd12 Pd22 Pd3 -154.24(5)
Pd19 Pd12 Pd22 Pd3 107.44(5)
C300 Pd12 Pd22 Pd31 -65.9(5)
Pd3 Pd12 Pd22 Pd31 -140.87(5)
Pd8 Pd12 Pd22 Pd31 -159.2(2)
Pd27 Pd12 Pd22 Pd31 128.86(4)
Pd10 Pd12 Pd22 Pd31 -70.71(4)
Pd2 Pd12 Pd22 Pd31 93.75(5)
Pd23 Pd12 Pd22 Pd31 28.43(4)
Pd1 Pd12 Pd22 Pd31 168.44(5)
Pd21 Pd12 Pd22 Pd31 64.89(4)
Pd19 Pd12 Pd22 Pd31 -33.43(4)
C300 Pd12 Pd22 Pd10 4.8(5)
Pd3 Pd12 Pd22 Pd10 -70.17(4)
Pd8 Pd12 Pd22 Pd10 -88.5(2)
Pd27 Pd12 Pd22 Pd10 -160.43(4)
Pd2 Pd12 Pd22 Pd10 164.46(6)
Pd31 Pd12 Pd22 Pd10 70.71(4)
Pd23 Pd12 Pd22 Pd10 99.14(5)
Pd1 Pd12 Pd22 Pd10 -120.85(5)
Pd21 Pd12 Pd22 Pd10 135.60(4)
Pd19 Pd12 Pd22 Pd10 37.28(4)
C300 Pd12 Pd22 Pd21 -130.8(5)
Pd3 Pd12 Pd22 Pd21 154.24(5)
Pd8 Pd12 Pd22 Pd21 135.9(2)
Pd27 Pd12 Pd22 Pd21 63.97(4)
Pd10 Pd12 Pd22 Pd21 -135.60(4)
Pd2 Pd12 Pd22 Pd21 28.86(5)
Pd31 Pd12 Pd22 Pd21 -64.89(4)
Pd23 Pd12 Pd22 Pd21 -36.46(5)
Pd1 Pd12 Pd22 Pd21 103.55(5)
Pd19 Pd12 Pd22 Pd21 -98.32(4)
C300 Pd12 Pd22 Pd27 165.3(5)
Pd3 Pd12 Pd22 Pd27 90.27(4)
Pd8 Pd12 Pd22 Pd27 72.0(2)
Pd10 Pd12 Pd22 Pd27 160.43(4)
Pd2 Pd12 Pd22 Pd27 -35.11(5)
Pd31 Pd12 Pd22 Pd27 -128.86(4)
Pd23 Pd12 Pd22 Pd27 -100.43(5)
Pd1 Pd12 Pd22 Pd27 39.58(4)
Pd21 Pd12 Pd22 Pd27 -63.97(4)
Pd19 Pd12 Pd22 Pd27 -162.29(5)
C12 Pd3 Pd22 C28 168.8(11)
C27 Pd3 Pd22 C28 -105.2(11)
Pd12 Pd3 Pd22 C28 23.9(10)
Pd32 Pd3 Pd22 C28 130.5(10)
Pd10 Pd3 Pd22 C28 -47.5(10)
Pd4 Pd3 Pd22 C28 19.4(10)
Pd11 Pd3 Pd22 C28 -54.7(10)
Pd1 Pd3 Pd22 C28 67.5(10)
C12 Pd3 Pd22 C27 -85.9(6)
Pd12 Pd3 Pd22 C27 129.1(4)
Pd32 Pd3 Pd22 C27 -124.3(4)
Pd10 Pd3 Pd22 C27 57.8(4)
Pd4 Pd3 Pd22 C27 124.6(4)
Pd11 Pd3 Pd22 C27 50.6(4)
Pd1 Pd3 Pd22 C27 172.7(4)
C12 Pd3 Pd22 P11 -15.9(5)
C27 Pd3 Pd22 P11 70.1(4)
Pd12 Pd3 Pd22 P11 -160.78(12)
Pd32 Pd3 Pd22 P11 -54.23(12)
Pd10 Pd3 Pd22 P11 127.85(12)
Pd4 Pd3 Pd22 P11 -165.33(12)
Pd11 Pd3 Pd22 P11 120.63(12)
Pd1 Pd3 Pd22 P11 -117.20(12)
C12 Pd3 Pd22 Pd12 144.9(4)
C27 Pd3 Pd22 Pd12 -129.1(4)
Pd32 Pd3 Pd22 Pd12 106.55(4)
Pd10 Pd3 Pd22 Pd12 -71.37(4)
Pd4 Pd3 Pd22 Pd12 -4.55(6)
Pd11 Pd3 Pd22 Pd12 -78.59(5)
Pd1 Pd3 Pd22 Pd12 43.58(4)
C12 Pd3 Pd22 Pd31 -179.3(4)
C27 Pd3 Pd22 Pd31 -93.3(4)
Pd12 Pd3 Pd22 Pd31 35.82(4)
Pd32 Pd3 Pd22 Pd31 142.37(5)
Pd10 Pd3 Pd22 Pd31 -35.55(4)
Pd4 Pd3 Pd22 Pd31 31.27(9)
Pd11 Pd3 Pd22 Pd31 -42.77(6)
Pd1 Pd3 Pd22 Pd31 79.40(5)
C12 Pd3 Pd22 Pd10 -143.7(4)
C27 Pd3 Pd22 Pd10 -57.8(4)
Pd12 Pd3 Pd22 Pd10 71.37(4)
Pd32 Pd3 Pd22 Pd10 177.92(5)
Pd4 Pd3 Pd22 Pd10 66.82(7)
Pd11 Pd3 Pd22 Pd10 -7.22(5)
Pd1 Pd3 Pd22 Pd10 114.95(4)
C12 Pd3 Pd22 Pd21 118.6(4)
C27 Pd3 Pd22 Pd21 -155.4(4)
Pd12 Pd3 Pd22 Pd21 -26.29(5)
Pd32 Pd3 Pd22 Pd21 80.25(5)
Pd10 Pd3 Pd22 Pd21 -97.66(5)
Pd4 Pd3 Pd22 Pd21 -30.84(9)
Pd11 Pd3 Pd22 Pd21 -104.88(6)
Pd1 Pd3 Pd22 Pd21 17.28(6)
C12 Pd3 Pd22 Pd27 83.3(4)
C27 Pd3 Pd22 Pd27 169.3(4)
Pd12 Pd3 Pd22 Pd27 -61.58(3)
Pd32 Pd3 Pd22 Pd27 44.97(4)
Pd10 Pd3 Pd22 Pd27 -132.95(4)
Pd4 Pd3 Pd22 Pd27 -66.13(7)
Pd11 Pd3 Pd22 Pd27 -140.17(5)
Pd1 Pd3 Pd22 Pd27 -18.00(4)
C23 Pd10 Pd22 C28 -83.5(7)
C27 Pd10 Pd22 C28 -137.4(6)
Pd29 Pd10 Pd22 C28 7.5(5)
Pd3 Pd10 Pd22 C28 161.3(4)
Pd12 Pd10 Pd22 C28 92.3(4)
Pd11 Pd10 Pd22 C28 168.7(4)
Pd31 Pd10 Pd22 C28 20.4(4)
Pd19 Pd10 Pd22 C28 52.9(4)
Pd13 Pd10 Pd22 C28 -6.8(4)
C23 Pd10 Pd22 C27 53.9(8)
Pd29 Pd10 Pd22 C27 144.9(6)
Pd3 Pd10 Pd22 C27 -61.3(5)
Pd12 Pd10 Pd22 C27 -130.3(5)
Pd11 Pd10 Pd22 C27 -53.9(5)
Pd31 Pd10 Pd22 C27 157.8(5)
Pd19 Pd10 Pd22 C27 -169.7(5)
Pd13 Pd10 Pd22 C27 130.6(5)
C23 Pd10 Pd22 P11 21.8(6)
C27 Pd10 Pd22 P11 -32.0(5)
Pd29 Pd10 Pd22 P11 112.8(2)
Pd3 Pd10 Pd22 P11 -93.34(14)
Pd12 Pd10 Pd22 P11 -162.34(14)
Pd11 Pd10 Pd22 P11 -85.90(15)
Pd31 Pd10 Pd22 P11 125.80(14)
Pd19 Pd10 Pd22 P11 158.30(14)
Pd13 Pd10 Pd22 P11 98.55(14)
C23 Pd10 Pd22 Pd12 -175.8(6)
C27 Pd10 Pd22 Pd12 130.3(5)
Pd29 Pd10 Pd22 Pd12 -84.8(2)
Pd3 Pd10 Pd22 Pd12 69.00(4)
Pd11 Pd10 Pd22 Pd12 76.44(5)
Pd31 Pd10 Pd22 Pd12 -71.86(4)
Pd19 Pd10 Pd22 Pd12 -39.36(4)
Pd13 Pd10 Pd22 Pd12 -99.11(4)
C23 Pd10 Pd22 Pd3 115.2(6)
C27 Pd10 Pd22 Pd3 61.3(5)
Pd29 Pd10 Pd22 Pd3 -153.8(2)
Pd12 Pd10 Pd22 Pd3 -69.00(4)
Pd11 Pd10 Pd22 Pd3 7.44(5)
Pd31 Pd10 Pd22 Pd3 -140.86(5)
Pd19 Pd10 Pd22 Pd3 -108.36(5)
Pd13 Pd10 Pd22 Pd3 -168.11(5)
C23 Pd10 Pd22 Pd31 -103.9(6)
C27 Pd10 Pd22 Pd31 -157.8(5)
Pd29 Pd10 Pd22 Pd31 -12.9(2)
Pd3 Pd10 Pd22 Pd31 140.86(5)
Pd12 Pd10 Pd22 Pd31 71.86(4)
Pd11 Pd10 Pd22 Pd31 148.30(6)
Pd19 Pd10 Pd22 Pd31 32.50(4)
Pd13 Pd10 Pd22 Pd31 -27.24(4)
C23 Pd10 Pd22 Pd21 -133.7(6)
C27 Pd10 Pd22 Pd21 172.5(5)
Pd29 Pd10 Pd22 Pd21 -42.7(2)
Pd3 Pd10 Pd22 Pd21 111.15(5)
Pd12 Pd10 Pd22 Pd21 42.15(4)
Pd11 Pd10 Pd22 Pd21 118.59(5)
Pd31 Pd10 Pd22 Pd21 -29.71(4)
Pd19 Pd10 Pd22 Pd21 2.79(6)
Pd13 Pd10 Pd22 Pd21 -56.96(5)
C23 Pd10 Pd22 Pd27 166.0(6)
C27 Pd10 Pd22 Pd27 112.1(5)
Pd29 Pd10 Pd22 Pd27 -103.0(2)
Pd3 Pd10 Pd22 Pd27 50.82(4)
Pd12 Pd10 Pd22 Pd27 -18.18(4)
Pd11 Pd10 Pd22 Pd27 58.26(6)
Pd31 Pd10 Pd22 Pd27 -90.04(5)
Pd19 Pd10 Pd22 Pd27 -57.54(6)
Pd13 Pd10 Pd22 Pd27 -117.28(5)
C14 Pd21 Pd22 C28 128.6(7)
P10 Pd21 Pd22 C28 25.5(5)
Pd31 Pd21 Pd22 C28 -58.5(5)
Pd27 Pd21 Pd22 C28 163.5(5)
Pd12 Pd21 Pd22 C28 -129.4(5)
Pd2 Pd21 Pd22 C28 -152.6(5)
Pd23 Pd21 Pd22 C28 -100.4(5)
C14 Pd21 Pd22 C27 -128.3(10)
C28 Pd21 Pd22 C27 103.1(10)
P10 Pd21 Pd22 C27 128.5(9)
Pd31 Pd21 Pd22 C27 44.6(9)
Pd27 Pd21 Pd22 C27 -93.4(9)
Pd12 Pd21 Pd22 C27 -26.4(9)
Pd2 Pd21 Pd22 C27 -49.5(9)
Pd23 Pd21 Pd22 C27 2.7(9)
C14 Pd21 Pd22 P11 57.1(4)
C28 Pd21 Pd22 P11 -71.4(5)
P10 Pd21 Pd22 P11 -46.0(2)
Pd31 Pd21 Pd22 P11 -129.90(12)
Pd27 Pd21 Pd22 P11 92.09(11)
Pd12 Pd21 Pd22 P11 159.13(12)
Pd2 Pd21 Pd22 P11 136.01(11)
Pd23 Pd21 Pd22 P11 -171.85(11)
C14 Pd21 Pd22 Pd12 -102.0(4)
C28 Pd21 Pd22 Pd12 129.4(5)
P10 Pd21 Pd22 Pd12 154.91(16)
Pd31 Pd21 Pd22 Pd12 70.98(4)
Pd27 Pd21 Pd22 Pd12 -67.04(4)
Pd2 Pd21 Pd22 Pd12 -23.11(4)
Pd23 Pd21 Pd22 Pd12 29.02(4)
C14 Pd21 Pd22 Pd3 -77.2(4)
C28 Pd21 Pd22 Pd3 154.2(5)
P10 Pd21 Pd22 Pd3 179.64(15)
Pd31 Pd21 Pd22 Pd3 95.71(5)
Pd27 Pd21 Pd22 Pd3 -42.30(5)
Pd12 Pd21 Pd22 Pd3 24.74(4)
Pd2 Pd21 Pd22 Pd3 1.62(6)
Pd23 Pd21 Pd22 Pd3 53.76(6)
C14 Pd21 Pd22 Pd31 -173.0(4)
C28 Pd21 Pd22 Pd31 58.5(5)
P10 Pd21 Pd22 Pd31 83.93(16)
Pd27 Pd21 Pd22 Pd31 -138.01(4)
Pd12 Pd21 Pd22 Pd31 -70.98(4)
Pd2 Pd21 Pd22 Pd31 -94.09(4)
Pd23 Pd21 Pd22 Pd31 -41.96(4)
C14 Pd21 Pd22 Pd10 -142.0(4)
C28 Pd21 Pd22 Pd10 89.4(5)
P10 Pd21 Pd22 Pd10 114.86(16)
Pd31 Pd21 Pd22 Pd10 30.93(4)
Pd27 Pd21 Pd22 Pd10 -107.09(5)
Pd12 Pd21 Pd22 Pd10 -40.05(4)
Pd2 Pd21 Pd22 Pd10 -63.16(5)
Pd23 Pd21 Pd22 Pd10 -11.03(5)
C14 Pd21 Pd22 Pd27 -34.9(4)
C28 Pd21 Pd22 Pd27 -163.5(5)
P10 Pd21 Pd22 Pd27 -138.05(16)
Pd31 Pd21 Pd22 Pd27 138.01(4)
Pd12 Pd21 Pd22 Pd27 67.04(4)
Pd2 Pd21 Pd22 Pd27 43.92(4)
Pd23 Pd21 Pd22 Pd27 96.06(4)
C15 Pd2 Pd23 C17 9.2(8)
Pd36 Pd2 Pd23 C17 151.8(6)
Pd12 Pd2 Pd23 C17 151.6(5)
Pd28 Pd2 Pd23 C17 -113.8(5)
Pd27 Pd2 Pd23 C17 116.8(5)
Pd8 Pd2 Pd23 C17 -149.0(5)
Pd21 Pd2 Pd23 C17 84.3(5)
Pd24 Pd2 Pd23 C17 -93.9(5)
Pd1 Pd2 Pd23 C17 174.7(5)
Pd14 Pd2 Pd23 C17 -62.7(5)
C17 Pd2 Pd23 C19 32.4(8)
C15 Pd2 Pd23 C19 41.6(9)
Pd36 Pd2 Pd23 C19 -175.7(7)
Pd12 Pd2 Pd23 C19 -176.0(6)
Pd28 Pd2 Pd23 C19 -81.4(6)
Pd27 Pd2 Pd23 C19 149.2(6)
Pd8 Pd2 Pd23 C19 -116.5(6)
Pd21 Pd2 Pd23 C19 116.7(6)
Pd24 Pd2 Pd23 C19 -61.5(6)
Pd1 Pd2 Pd23 C19 -152.9(6)
Pd14 Pd2 Pd23 C19 -30.3(6)
C17 Pd2 Pd23 Pd35 107.2(5)
C15 Pd2 Pd23 Pd35 116.4(6)
Pd36 Pd2 Pd23 Pd35 -100.9(2)
Pd12 Pd2 Pd23 Pd35 -101.18(6)
Pd28 Pd2 Pd23 Pd35 -6.60(8)
Pd27 Pd2 Pd23 Pd35 -135.97(6)
Pd8 Pd2 Pd23 Pd35 -41.73(6)
Pd21 Pd2 Pd23 Pd35 -168.48(7)
Pd24 Pd2 Pd23 Pd35 13.32(6)
Pd1 Pd2 Pd23 Pd35 -78.05(7)
Pd14 Pd2 Pd23 Pd35 44.49(7)
C17 Pd2 Pd23 Pd19 -179.0(5)
C15 Pd2 Pd23 Pd19 -169.8(6)
Pd36 Pd2 Pd23 Pd19 -27.1(3)
Pd12 Pd2 Pd23 Pd19 -27.42(5)
Pd28 Pd2 Pd23 Pd19 67.17(6)
Pd27 Pd2 Pd23 Pd19 -62.20(6)
Pd8 Pd2 Pd23 Pd19 32.04(5)
Pd21 Pd2 Pd23 Pd19 -94.72(5)
Pd24 Pd2 Pd23 Pd19 87.08(5)
Pd1 Pd2 Pd23 Pd19 -4.29(7)
Pd14 Pd2 Pd23 Pd19 118.26(5)
C17 Pd2 Pd23 Pd12 -151.6(5)
C15 Pd2 Pd23 Pd12 -142.4(6)
Pd36 Pd2 Pd23 Pd12 0.3(2)
Pd28 Pd2 Pd23 Pd12 94.59(5)
Pd27 Pd2 Pd23 Pd12 -34.78(4)
Pd8 Pd2 Pd23 Pd12 59.46(3)
Pd21 Pd2 Pd23 Pd12 -67.30(3)
Pd24 Pd2 Pd23 Pd12 114.50(4)
Pd1 Pd2 Pd23 Pd12 23.13(4)
Pd14 Pd2 Pd23 Pd12 145.68(4)
C17 Pd2 Pd23 Pd26 -98.7(6)
C15 Pd2 Pd23 Pd26 -89.5(7)
Pd36 Pd2 Pd23 Pd26 53.1(4)
Pd12 Pd2 Pd23 Pd26 52.84(19)
Pd28 Pd2 Pd23 Pd26 147.43(18)
Pd27 Pd2 Pd23 Pd26 18.1(2)
Pd8 Pd2 Pd23 Pd26 112.3(2)
Pd21 Pd2 Pd23 Pd26 -14.46(19)
Pd24 Pd2 Pd23 Pd26 167.3(2)
Pd1 Pd2 Pd23 Pd26 76.0(2)
Pd14 Pd2 Pd23 Pd26 -161.48(19)
C17 Pd2 Pd23 Pd24 93.9(5)
C15 Pd2 Pd23 Pd24 103.1(6)
Pd36 Pd2 Pd23 Pd24 -114.2(2)
Pd12 Pd2 Pd23 Pd24 -114.50(4)
Pd28 Pd2 Pd23 Pd24 -19.91(5)
Pd27 Pd2 Pd23 Pd24 -149.28(4)
Pd8 Pd2 Pd23 Pd24 -55.04(3)
Pd21 Pd2 Pd23 Pd24 178.20(4)
Pd1 Pd2 Pd23 Pd24 -91.37(4)
Pd14 Pd2 Pd23 Pd24 31.18(3)
C17 Pd2 Pd23 Pd31 -114.1(5)
C15 Pd2 Pd23 Pd31 -104.9(6)
Pd36 Pd2 Pd23 Pd31 37.8(3)
Pd12 Pd2 Pd23 Pd31 37.49(4)
Pd28 Pd2 Pd23 Pd31 132.08(5)
Pd27 Pd2 Pd23 Pd31 2.71(6)
Pd8 Pd2 Pd23 Pd31 96.95(4)
Pd21 Pd2 Pd23 Pd31 -29.81(4)
Pd24 Pd2 Pd23 Pd31 151.99(5)
Pd1 Pd2 Pd23 Pd31 60.63(5)
Pd14 Pd2 Pd23 Pd31 -176.83(4)
C17 Pd2 Pd23 Pd21 -84.3(5)
C15 Pd2 Pd23 Pd21 -75.1(6)
Pd36 Pd2 Pd23 Pd21 67.6(2)
Pd12 Pd2 Pd23 Pd21 67.30(3)
Pd28 Pd2 Pd23 Pd21 161.89(5)
Pd27 Pd2 Pd23 Pd21 32.52(4)
Pd8 Pd2 Pd23 Pd21 126.76(4)
Pd24 Pd2 Pd23 Pd21 -178.20(4)
Pd1 Pd2 Pd23 Pd21 90.43(4)
Pd14 Pd2 Pd23 Pd21 -147.02(4)
C300 Pd19 Pd23 C17 -15(2)
Pd7 Pd19 Pd23 C17 -32(2)
Pd35 Pd19 Pd23 C17 -129(2)
Pd26 Pd19 Pd23 C17 159(2)
Pd16 Pd19 Pd23 C17 -174(2)
Pd29 Pd19 Pd23 C17 59(2)
Pd31 Pd19 Pd23 C17 90(2)
Pd10 Pd19 Pd23 C17 50(2)
Pd13 Pd19 Pd23 C17 123(2)
Pd17 Pd19 Pd23 C17 -102(2)
Pd12 Pd19 Pd23 C17 22(2)
C300 Pd19 Pd23 C19 150.7(5)
Pd7 Pd19 Pd23 C19 134.2(4)
Pd35 Pd19 Pd23 C19 36.7(4)
Pd26 Pd19 Pd23 C19 -34.7(4)
Pd16 Pd19 Pd23 C19 -8.2(4)
Pd29 Pd19 Pd23 C19 -134.9(4)
Pd31 Pd19 Pd23 C19 -104.1(4)
Pd10 Pd19 Pd23 C19 -143.9(4)
Pd13 Pd19 Pd23 C19 -71.5(4)
Pd17 Pd19 Pd23 C19 63.9(4)
Pd12 Pd19 Pd23 C19 -171.7(4)
C300 Pd19 Pd23 Pd2 -11.1(4)
Pd7 Pd19 Pd23 Pd2 -27.58(7)
Pd35 Pd19 Pd23 Pd2 -125.06(6)
Pd26 Pd19 Pd23 Pd2 163.55(6)
Pd16 Pd19 Pd23 Pd2 -169.91(5)
Pd29 Pd19 Pd23 Pd2 63.38(19)
Pd31 Pd19 Pd23 Pd2 94.14(5)
Pd10 Pd19 Pd23 Pd2 54.34(6)
Pd13 Pd19 Pd23 Pd2 126.76(5)
Pd17 Pd19 Pd23 Pd2 -97.84(6)
Pd12 Pd19 Pd23 Pd2 26.56(5)
C300 Pd19 Pd23 Pd35 114.0(4)
Pd7 Pd19 Pd23 Pd35 97.48(5)
Pd26 Pd19 Pd23 Pd35 -71.39(4)
Pd16 Pd19 Pd23 Pd35 -44.85(5)
Pd29 Pd19 Pd23 Pd35 -171.56(18)
Pd31 Pd19 Pd23 Pd35 -140.80(5)
Pd10 Pd19 Pd23 Pd35 179.40(5)
Pd13 Pd19 Pd23 Pd35 -108.18(5)
Pd17 Pd19 Pd23 Pd35 27.22(5)
Pd12 Pd19 Pd23 Pd35 151.62(5)
C300 Pd19 Pd23 Pd12 -37.7(4)
Pd7 Pd19 Pd23 Pd12 -54.14(5)
Pd35 Pd19 Pd23 Pd12 -151.62(5)
Pd26 Pd19 Pd23 Pd12 136.99(4)
Pd16 Pd19 Pd23 Pd12 163.52(5)
Pd29 Pd19 Pd23 Pd12 36.82(17)
Pd31 Pd19 Pd23 Pd12 67.58(4)
Pd10 Pd19 Pd23 Pd12 27.78(4)
Pd13 Pd19 Pd23 Pd12 100.20(4)
Pd17 Pd19 Pd23 Pd12 -124.40(6)
C300 Pd19 Pd23 Pd26 -174.6(4)
Pd7 Pd19 Pd23 Pd26 168.87(5)
Pd35 Pd19 Pd23 Pd26 71.39(4)
Pd16 Pd19 Pd23 Pd26 26.53(5)
Pd29 Pd19 Pd23 Pd26 -100.17(18)
Pd31 Pd19 Pd23 Pd26 -69.41(4)
Pd10 Pd19 Pd23 Pd26 -109.21(5)
Pd13 Pd19 Pd23 Pd26 -36.79(4)
Pd17 Pd19 Pd23 Pd26 98.61(6)
Pd12 Pd19 Pd23 Pd26 -136.99(4)
C300 Pd19 Pd23 Pd24 60.2(4)
Pd7 Pd19 Pd23 Pd24 43.75(5)
Pd35 Pd19 Pd23 Pd24 -53.73(4)
Pd26 Pd19 Pd23 Pd24 -125.12(4)
Pd16 Pd19 Pd23 Pd24 -98.59(5)
Pd29 Pd19 Pd23 Pd24 134.70(17)
Pd31 Pd19 Pd23 Pd24 165.47(4)
Pd10 Pd19 Pd23 Pd24 125.66(4)
Pd13 Pd19 Pd23 Pd24 -161.91(4)
Pd17 Pd19 Pd23 Pd24 -26.52(6)
Pd12 Pd19 Pd23 Pd24 97.89(4)
C300 Pd19 Pd23 Pd31 -105.2(4)
Pd7 Pd19 Pd23 Pd31 -121.72(5)
Pd35 Pd19 Pd23 Pd31 140.80(5)
Pd26 Pd19 Pd23 Pd31 69.41(4)
Pd16 Pd19 Pd23 Pd31 95.94(5)
Pd29 Pd19 Pd23 Pd31 -30.76(17)
Pd10 Pd19 Pd23 Pd31 -39.80(4)
Pd13 Pd19 Pd23 Pd31 32.62(4)
Pd17 Pd19 Pd23 Pd31 168.02(6)
Pd12 Pd19 Pd23 Pd31 -67.58(4)
C300 Pd19 Pd23 Pd21 -80.2(4)
Pd7 Pd19 Pd23 Pd21 -96.67(5)
Pd35 Pd19 Pd23 Pd21 165.85(5)
Pd26 Pd19 Pd23 Pd21 94.46(4)
Pd16 Pd19 Pd23 Pd21 120.99(5)
Pd29 Pd19 Pd23 Pd21 -5.72(19)
Pd31 Pd19 Pd23 Pd21 25.05(4)
Pd10 Pd19 Pd23 Pd21 -14.76(5)
Pd13 Pd19 Pd23 Pd21 57.67(5)
Pd17 Pd19 Pd23 Pd21 -166.94(5)
Pd12 Pd19 Pd23 Pd21 -42.53(4)
C300 Pd12 Pd23 C17 -136.9(6)
Pd3 Pd12 Pd23 C17 162.4(5)
Pd8 Pd12 Pd23 C17 -91.0(4)
Pd22 Pd12 Pd23 C17 87.4(4)
Pd27 Pd12 Pd23 C17 15.2(4)
Pd10 Pd12 Pd23 C17 155.3(4)
Pd2 Pd12 Pd23 C17 -21.9(4)
Pd31 Pd12 Pd23 C17 115.6(4)
Pd1 Pd12 Pd23 C17 -48.4(4)
Pd21 Pd12 Pd23 C17 53.3(4)
Pd19 Pd12 Pd23 C17 -175.8(4)
C300 Pd12 Pd23 C19 59.3(10)
Pd3 Pd12 Pd23 C19 -1.5(10)
Pd8 Pd12 Pd23 C19 105.2(9)
Pd22 Pd12 Pd23 C19 -76.5(9)
Pd27 Pd12 Pd23 C19 -148.6(9)
Pd10 Pd12 Pd23 C19 -8.6(9)
Pd2 Pd12 Pd23 C19 174.2(9)
Pd31 Pd12 Pd23 C19 -48.2(9)
Pd1 Pd12 Pd23 C19 147.7(9)
Pd21 Pd12 Pd23 C19 -110.6(9)
Pd19 Pd12 Pd23 C19 20.3(9)
C300 Pd12 Pd23 Pd2 -114.9(4)
Pd3 Pd12 Pd23 Pd2 -175.7(3)
Pd8 Pd12 Pd23 Pd2 -69.03(4)
Pd22 Pd12 Pd23 Pd2 109.32(5)
Pd27 Pd12 Pd23 Pd2 37.19(4)
Pd10 Pd12 Pd23 Pd2 177.21(5)
Pd31 Pd12 Pd23 Pd2 137.55(4)
Pd1 Pd12 Pd23 Pd2 -26.50(5)
Pd21 Pd12 Pd23 Pd2 75.21(4)
Pd19 Pd12 Pd23 Pd2 -153.89(4)
C300 Pd12 Pd23 Pd35 11.9(4)
Pd3 Pd12 Pd23 Pd35 -48.9(3)
Pd8 Pd12 Pd23 Pd35 57.81(5)
Pd22 Pd12 Pd23 Pd35 -123.85(5)
Pd27 Pd12 Pd23 Pd35 164.02(5)
Pd10 Pd12 Pd23 Pd35 -55.96(6)
Pd2 Pd12 Pd23 Pd35 126.83(5)
Pd31 Pd12 Pd23 Pd35 -95.61(5)
Pd1 Pd12 Pd23 Pd35 100.34(6)
Pd21 Pd12 Pd23 Pd35 -157.95(5)
Pd19 Pd12 Pd23 Pd35 -27.06(4)
C300 Pd12 Pd23 Pd19 39.0(4)
Pd3 Pd12 Pd23 Pd19 -21.8(3)
Pd8 Pd12 Pd23 Pd19 84.86(4)
Pd22 Pd12 Pd23 Pd19 -96.79(5)
Pd27 Pd12 Pd23 Pd19 -168.93(5)
Pd10 Pd12 Pd23 Pd19 -28.91(4)
Pd2 Pd12 Pd23 Pd19 153.89(4)
Pd31 Pd12 Pd23 Pd19 -68.56(4)
Pd1 Pd12 Pd23 Pd19 127.39(5)
Pd21 Pd12 Pd23 Pd19 -130.90(4)
C300 Pd12 Pd23 Pd26 77.0(4)
Pd3 Pd12 Pd23 Pd26 16.3(3)
Pd8 Pd12 Pd23 Pd26 122.92(5)
Pd22 Pd12 Pd23 Pd26 -58.74(6)
Pd27 Pd12 Pd23 Pd26 -130.87(5)
Pd10 Pd12 Pd23 Pd26 9.15(6)
Pd2 Pd12 Pd23 Pd26 -168.06(5)
Pd31 Pd12 Pd23 Pd26 -30.51(4)
Pd1 Pd12 Pd23 Pd26 165.44(4)
Pd21 Pd12 Pd23 Pd26 -92.85(5)
Pd19 Pd12 Pd23 Pd26 38.05(4)
C300 Pd12 Pd23 Pd24 -54.5(4)
Pd3 Pd12 Pd23 Pd24 -115.2(3)
Pd8 Pd12 Pd23 Pd24 -8.59(4)
Pd22 Pd12 Pd23 Pd24 169.76(4)
Pd27 Pd12 Pd23 Pd24 97.62(5)
Pd10 Pd12 Pd23 Pd24 -122.36(4)
Pd2 Pd12 Pd23 Pd24 60.44(4)
Pd31 Pd12 Pd23 Pd24 -162.01(5)
Pd1 Pd12 Pd23 Pd24 33.94(6)
Pd21 Pd12 Pd23 Pd24 135.65(4)
Pd19 Pd12 Pd23 Pd24 -93.45(4)
C300 Pd12 Pd23 Pd31 107.5(4)
Pd3 Pd12 Pd23 Pd31 46.8(3)
Pd8 Pd12 Pd23 Pd31 153.42(4)
Pd22 Pd12 Pd23 Pd31 -28.23(4)
Pd27 Pd12 Pd23 Pd31 -100.37(5)
Pd10 Pd12 Pd23 Pd31 39.65(4)
Pd2 Pd12 Pd23 Pd31 -137.55(4)
Pd1 Pd12 Pd23 Pd31 -164.05(5)
Pd21 Pd12 Pd23 Pd31 -62.34(4)
Pd19 Pd12 Pd23 Pd31 68.56(4)
C300 Pd12 Pd23 Pd21 169.9(4)
Pd3 Pd12 Pd23 Pd21 109.1(3)
Pd8 Pd12 Pd23 Pd21 -144.24(4)
Pd22 Pd12 Pd23 Pd21 34.11(4)
Pd27 Pd12 Pd23 Pd21 -38.03(4)
Pd10 Pd12 Pd23 Pd21 101.99(5)
Pd2 Pd12 Pd23 Pd21 -75.21(4)
Pd31 Pd12 Pd23 Pd21 62.34(4)
Pd1 Pd12 Pd23 Pd21 -101.71(5)
Pd19 Pd12 Pd23 Pd21 130.90(4)
C14 Pd21 Pd23 C17 -41.8(7)
C28 Pd21 Pd23 C17 157.0(6)
P10 Pd21 Pd23 C17 61.2(4)
Pd31 Pd21 Pd23 C17 162.9(4)
Pd27 Pd21 Pd23 C17 -87.4(4)
Pd22 Pd21 Pd23 C17 -153.8(4)
Pd12 Pd21 Pd23 C17 -124.3(4)
Pd2 Pd21 Pd23 C17 -53.6(4)
C14 Pd21 Pd23 C19 -126.5(7)
C28 Pd21 Pd23 C19 72.4(6)
P10 Pd21 Pd23 C19 -23.5(4)
Pd31 Pd21 Pd23 C19 78.2(4)
Pd27 Pd21 Pd23 C19 -172.0(4)
Pd22 Pd21 Pd23 C19 121.6(4)
Pd12 Pd21 Pd23 C19 151.0(4)
Pd2 Pd21 Pd23 C19 -138.3(4)
C14 Pd21 Pd23 Pd2 11.8(5)
C28 Pd21 Pd23 Pd2 -149.3(4)
P10 Pd21 Pd23 Pd2 114.80(11)
Pd31 Pd21 Pd23 Pd2 -143.52(5)
Pd27 Pd21 Pd23 Pd2 -33.77(4)
Pd22 Pd21 Pd23 Pd2 -100.19(4)
Pd12 Pd21 Pd23 Pd2 -70.72(4)
C14 Pd21 Pd23 Pd35 166.2(5)
C28 Pd21 Pd23 Pd35 5.1(4)
P10 Pd21 Pd23 Pd35 -90.76(17)
Pd31 Pd21 Pd23 Pd35 10.92(13)
Pd27 Pd21 Pd23 Pd35 120.68(13)
Pd22 Pd21 Pd23 Pd35 54.26(14)
Pd12 Pd21 Pd23 Pd35 83.72(14)
Pd2 Pd21 Pd23 Pd35 154.45(14)
C14 Pd21 Pd23 Pd19 127.9(5)
C28 Pd21 Pd23 Pd19 -33.2(4)
P10 Pd21 Pd23 Pd19 -129.05(11)
Pd31 Pd21 Pd23 Pd19 -27.37(4)
Pd27 Pd21 Pd23 Pd19 82.38(5)
Pd22 Pd21 Pd23 Pd19 15.96(5)
Pd12 Pd21 Pd23 Pd19 45.43(4)
Pd2 Pd21 Pd23 Pd19 116.15(5)
C14 Pd21 Pd23 Pd12 82.5(5)
C28 Pd21 Pd23 Pd12 -78.6(4)
P10 Pd21 Pd23 Pd12 -174.48(11)
Pd31 Pd21 Pd23 Pd12 -72.80(4)
Pd27 Pd21 Pd23 Pd12 36.95(4)
Pd22 Pd21 Pd23 Pd12 -29.47(4)
Pd2 Pd21 Pd23 Pd12 70.72(4)
C14 Pd21 Pd23 Pd26 -171.8(5)
C28 Pd21 Pd23 Pd26 27.1(4)
P10 Pd21 Pd23 Pd26 -68.78(11)
Pd31 Pd21 Pd23 Pd26 32.89(4)
Pd27 Pd21 Pd23 Pd26 142.65(4)
Pd22 Pd21 Pd23 Pd26 76.23(5)
Pd12 Pd21 Pd23 Pd26 105.70(4)
Pd2 Pd21 Pd23 Pd26 176.42(5)
C14 Pd21 Pd23 Pd24 9.4(5)
C28 Pd21 Pd23 Pd24 -151.7(4)
P10 Pd21 Pd23 Pd24 112.44(12)
Pd31 Pd21 Pd23 Pd24 -145.88(6)
Pd27 Pd21 Pd23 Pd24 -36.12(7)
Pd22 Pd21 Pd23 Pd24 -102.54(6)
Pd12 Pd21 Pd23 Pd24 -73.08(6)
Pd2 Pd21 Pd23 Pd24 -2.36(5)
C14 Pd21 Pd23 Pd31 155.3(5)
C28 Pd21 Pd23 Pd31 -5.8(4)
P10 Pd21 Pd23 Pd31 -101.68(11)
Pd27 Pd21 Pd23 Pd31 109.76(5)
Pd22 Pd21 Pd23 Pd31 43.34(4)
Pd12 Pd21 Pd23 Pd31 72.80(4)
Pd2 Pd21 Pd23 Pd31 143.52(5)
C300 Pd8 Pd24 C18 116.8(8)
Pd12 Pd8 Pd24 C18 71.4(8)
Pd28 Pd8 Pd24 C18 -37.8(8)
Pd9 Pd8 Pd24 C18 -106.7(8)
Pd5 Pd8 Pd24 C18 -177.6(8)
Pd4 Pd8 Pd24 C18 -174.6(8)
Pd1 Pd8 Pd24 C18 1.1(8)
Pd18 Pd8 Pd24 C18 -140.2(7)
Pd30 Pd8 Pd24 C18 -77.8(8)
Pd2 Pd8 Pd24 C18 25.6(8)
Pd7 Pd8 Pd24 C18 156.6(7)
C300 Pd8 Pd24 C7 -101.7(5)
Pd12 Pd8 Pd24 C7 -147.2(4)
Pd28 Pd8 Pd24 C7 103.6(4)
Pd9 Pd8 Pd24 C7 34.7(4)
Pd5 Pd8 Pd24 C7 -36.2(4)
Pd4 Pd8 Pd24 C7 -33.1(5)
Pd1 Pd8 Pd24 C7 142.5(4)
Pd18 Pd8 Pd24 C7 1.2(4)
Pd30 Pd8 Pd24 C7 63.6(4)
Pd2 Pd8 Pd24 C7 167.1(4)
Pd7 Pd8 Pd24 C7 -62.0(4)
C300 Pd8 Pd24 Pd14 139.8(4)
Pd12 Pd8 Pd24 Pd14 94.40(5)
Pd28 Pd8 Pd24 Pd14 -14.80(4)
Pd9 Pd8 Pd24 Pd14 -83.70(5)
Pd5 Pd8 Pd24 Pd14 -154.61(5)
Pd4 Pd8 Pd24 Pd14 -151.6(3)
Pd1 Pd8 Pd24 Pd14 24.10(7)
Pd18 Pd8 Pd24 Pd14 -117.21(5)
Pd30 Pd8 Pd24 Pd14 -54.81(6)
Pd2 Pd8 Pd24 Pd14 48.64(4)
Pd7 Pd8 Pd24 Pd14 179.58(4)
C300 Pd8 Pd24 Pd5 -65.6(4)
Pd12 Pd8 Pd24 Pd5 -110.99(5)
Pd28 Pd8 Pd24 Pd5 139.81(4)
Pd9 Pd8 Pd24 Pd5 70.91(4)
Pd4 Pd8 Pd24 Pd5 3.1(3)
Pd1 Pd8 Pd24 Pd5 178.71(6)
Pd18 Pd8 Pd24 Pd5 37.40(4)
Pd30 Pd8 Pd24 Pd5 99.80(5)
Pd2 Pd8 Pd24 Pd5 -156.75(4)
Pd7 Pd8 Pd24 Pd5 -25.81(4)
C300 Pd8 Pd24 Pd9 -136.5(4)
Pd12 Pd8 Pd24 Pd9 178.10(5)
Pd28 Pd8 Pd24 Pd9 68.90(4)
Pd5 Pd8 Pd24 Pd9 -70.91(4)
Pd4 Pd8 Pd24 Pd9 -67.8(3)
Pd1 Pd8 Pd24 Pd9 107.80(6)
Pd18 Pd8 Pd24 Pd9 -33.51(4)
Pd30 Pd8 Pd24 Pd9 28.89(4)
Pd2 Pd8 Pd24 Pd9 132.34(4)
Pd7 Pd8 Pd24 Pd9 -96.72(5)
C300 Pd8 Pd24 Pd23 36.1(4)
Pd12 Pd8 Pd24 Pd23 -9.28(4)
Pd28 Pd8 Pd24 Pd23 -118.47(4)
Pd9 Pd8 Pd24 Pd23 172.62(4)
Pd5 Pd8 Pd24 Pd23 101.71(4)
Pd4 Pd8 Pd24 Pd23 104.8(3)
Pd1 Pd8 Pd24 Pd23 -79.58(6)
Pd18 Pd8 Pd24 Pd23 139.11(5)
Pd30 Pd8 Pd24 Pd23 -158.49(5)
Pd2 Pd8 Pd24 Pd23 -55.04(3)
Pd7 Pd8 Pd24 Pd23 75.90(5)
C300 Pd8 Pd24 Pd35 -17.0(4)
Pd12 Pd8 Pd24 Pd35 -62.43(5)
Pd28 Pd8 Pd24 Pd35 -171.63(4)
Pd9 Pd8 Pd24 Pd35 119.47(4)
Pd5 Pd8 Pd24 Pd35 48.56(4)
Pd4 Pd8 Pd24 Pd35 51.6(3)
Pd1 Pd8 Pd24 Pd35 -132.73(6)
Pd18 Pd8 Pd24 Pd35 85.96(5)
Pd30 Pd8 Pd24 Pd35 148.36(4)
Pd2 Pd8 Pd24 Pd35 -108.19(4)
Pd7 Pd8 Pd24 Pd35 22.75(5)
C300 Pd8 Pd24 Pd2 91.2(4)
Pd12 Pd8 Pd24 Pd2 45.76(4)
Pd28 Pd8 Pd24 Pd2 -63.44(3)
Pd9 Pd8 Pd24 Pd2 -132.34(4)
Pd5 Pd8 Pd24 Pd2 156.75(4)
Pd4 Pd8 Pd24 Pd2 159.8(3)
Pd1 Pd8 Pd24 Pd2 -24.54(5)
Pd18 Pd8 Pd24 Pd2 -165.85(5)
Pd30 Pd8 Pd24 Pd2 -103.45(5)
Pd7 Pd8 Pd24 Pd2 130.94(5)
C300 Pd8 Pd24 Pd28 154.6(4)
Pd12 Pd8 Pd24 Pd28 109.20(5)
Pd9 Pd8 Pd24 Pd28 -68.90(4)
Pd5 Pd8 Pd24 Pd28 -139.81(4)
Pd4 Pd8 Pd24 Pd28 -136.8(3)
Pd1 Pd8 Pd24 Pd28 38.90(5)
Pd18 Pd8 Pd24 Pd28 -102.41(5)
Pd30 Pd8 Pd24 Pd28 -40.01(4)
Pd2 Pd8 Pd24 Pd28 63.44(3)
Pd7 Pd8 Pd24 Pd28 -165.62(5)
C16 Pd14 Pd24 C18 -168.0(7)
P4 Pd14 Pd24 C18 5.4(5)
Pd28 Pd14 Pd24 C18 -179.7(5)
Pd2 Pd14 Pd24 C18 120.0(5)
C16 Pd14 Pd24 C7 -75.7(6)
C18 Pd14 Pd24 C7 92.2(6)
P4 Pd14 Pd24 C7 97.6(4)
Pd28 Pd14 Pd24 C7 -87.5(4)
Pd2 Pd14 Pd24 C7 -147.8(4)
C16 Pd14 Pd24 Pd8 26.8(5)
C18 Pd14 Pd24 Pd8 -165.3(5)
P4 Pd14 Pd24 Pd8 -159.89(17)
Pd28 Pd14 Pd24 Pd8 15.02(4)
Pd2 Pd14 Pd24 Pd8 -45.28(4)
C16 Pd14 Pd24 Pd5 -28.2(5)
C18 Pd14 Pd24 Pd5 139.8(5)
P4 Pd14 Pd24 Pd5 145.18(17)
Pd28 Pd14 Pd24 Pd5 -39.91(11)
Pd2 Pd14 Pd24 Pd5 -100.21(10)
C16 Pd14 Pd24 Pd9 -32.8(5)
C18 Pd14 Pd24 Pd9 135.2(5)
P4 Pd14 Pd24 Pd9 140.55(17)
Pd28 Pd14 Pd24 Pd9 -44.53(4)
Pd2 Pd14 Pd24 Pd9 -104.83(4)
C16 Pd14 Pd24 Pd23 105.8(5)
C18 Pd14 Pd24 Pd23 -86.3(5)
P4 Pd14 Pd24 Pd23 -80.90(17)
Pd28 Pd14 Pd24 Pd23 94.01(4)
Pd2 Pd14 Pd24 Pd23 33.72(4)
C16 Pd14 Pd24 Pd35 157.0(5)
C18 Pd14 Pd24 Pd35 -35.0(5)
P4 Pd14 Pd24 Pd35 -29.6(2)
Pd28 Pd14 Pd24 Pd35 145.28(9)
Pd2 Pd14 Pd24 Pd35 84.98(9)
C16 Pd14 Pd24 Pd2 72.0(5)
C18 Pd14 Pd24 Pd2 -120.0(5)
P4 Pd14 Pd24 Pd2 -114.61(17)
Pd28 Pd14 Pd24 Pd2 60.30(3)
C16 Pd14 Pd24 Pd28 11.7(5)
C18 Pd14 Pd24 Pd28 179.7(5)
P4 Pd14 Pd24 Pd28 -174.91(18)
Pd2 Pd14 Pd24 Pd28 -60.30(3)
C6 Pd5 Pd24 C18 -11.3(9)
C7 Pd5 Pd24 C18 50.0(8)
Pd17 Pd5 Pd24 C18 -81.0(7)
Pd8 Pd5 Pd24 C18 177.8(7)
Pd35 Pd5 Pd24 C18 -64.0(7)
Pd9 Pd5 Pd24 C18 107.6(7)
Pd7 Pd5 Pd24 C18 -155.1(7)
Pd18 Pd5 Pd24 C18 142.5(7)
C6 Pd5 Pd24 C7 -61.3(7)
Pd17 Pd5 Pd24 C7 -131.0(5)
Pd8 Pd5 Pd24 C7 127.8(5)
Pd35 Pd5 Pd24 C7 -114.0(5)
Pd9 Pd5 Pd24 C7 57.6(5)
Pd7 Pd5 Pd24 C7 154.9(5)
Pd18 Pd5 Pd24 C7 92.5(5)
C6 Pd5 Pd24 Pd8 170.9(6)
C7 Pd5 Pd24 Pd8 -127.8(5)
Pd17 Pd5 Pd24 Pd8 101.22(7)
Pd35 Pd5 Pd24 Pd8 118.23(4)
Pd9 Pd5 Pd24 Pd8 -70.22(4)
Pd7 Pd5 Pd24 Pd8 27.11(4)
Pd18 Pd5 Pd24 Pd8 -35.26(4)
C6 Pd5 Pd24 Pd14 -124.1(6)
C7 Pd5 Pd24 Pd14 -62.9(5)
Pd17 Pd5 Pd24 Pd14 166.13(9)
Pd8 Pd5 Pd24 Pd14 64.91(10)
Pd35 Pd5 Pd24 Pd14 -176.86(11)
Pd9 Pd5 Pd24 Pd14 -5.31(10)
Pd7 Pd5 Pd24 Pd14 92.02(11)
Pd18 Pd5 Pd24 Pd14 29.65(12)
C6 Pd5 Pd24 Pd9 -118.8(6)
C7 Pd5 Pd24 Pd9 -57.6(5)
Pd17 Pd5 Pd24 Pd9 171.44(7)
Pd8 Pd5 Pd24 Pd9 70.22(4)
Pd35 Pd5 Pd24 Pd9 -171.55(4)
Pd7 Pd5 Pd24 Pd9 97.33(5)
Pd18 Pd5 Pd24 Pd9 34.96(4)
C6 Pd5 Pd24 Pd23 99.5(6)
C7 Pd5 Pd24 Pd23 160.8(5)
Pd17 Pd5 Pd24 Pd23 29.78(7)
Pd8 Pd5 Pd24 Pd23 -71.44(4)
Pd35 Pd5 Pd24 Pd23 46.79(4)
Pd9 Pd5 Pd24 Pd23 -141.66(4)
Pd7 Pd5 Pd24 Pd23 -44.33(5)
Pd18 Pd5 Pd24 Pd23 -106.70(4)
C6 Pd5 Pd24 Pd35 52.7(6)
C7 Pd5 Pd24 Pd35 114.0(5)
Pd17 Pd5 Pd24 Pd35 -17.02(6)
Pd8 Pd5 Pd24 Pd35 -118.23(4)
Pd9 Pd5 Pd24 Pd35 171.55(4)
Pd7 Pd5 Pd24 Pd35 -91.12(5)
Pd18 Pd5 Pd24 Pd35 -153.50(5)
C6 Pd5 Pd24 Pd2 148.7(6)
C7 Pd5 Pd24 Pd2 -150.1(5)
Pd17 Pd5 Pd24 Pd2 78.93(8)
Pd8 Pd5 Pd24 Pd2 -22.28(4)
Pd35 Pd5 Pd24 Pd2 95.95(5)
Pd9 Pd5 Pd24 Pd2 -92.50(5)
Pd7 Pd5 Pd24 Pd2 4.83(7)
Pd18 Pd5 Pd24 Pd2 -57.55(6)
C6 Pd5 Pd24 Pd28 -156.2(6)
C7 Pd5 Pd24 Pd28 -95.0(5)
Pd17 Pd5 Pd24 Pd28 134.04(6)
Pd8 Pd5 Pd24 Pd28 32.82(4)
Pd35 Pd5 Pd24 Pd28 151.06(4)
Pd9 Pd5 Pd24 Pd28 -37.40(4)
Pd7 Pd5 Pd24 Pd28 59.94(5)
Pd18 Pd5 Pd24 Pd28 -2.44(5)
C7 Pd9 Pd24 C18 -84.6(7)
C8 Pd9 Pd24 C18 161.7(9)
P2 Pd9 Pd24 C18 -10.0(5)
Pd8 Pd9 Pd24 C18 145.9(4)
Pd18 Pd9 Pd24 C18 179.6(4)
Pd5 Pd9 Pd24 C18 -143.2(4)
Pd30 Pd9 Pd24 C18 116.4(4)
Pd28 Pd9 Pd24 C18 81.3(4)
C8 Pd9 Pd24 C7 -113.7(10)
P2 Pd9 Pd24 C7 74.5(5)
Pd8 Pd9 Pd24 C7 -129.5(5)
Pd18 Pd9 Pd24 C7 -95.9(5)
Pd5 Pd9 Pd24 C7 -58.6(5)
Pd30 Pd9 Pd24 C7 -159.1(5)
Pd28 Pd9 Pd24 C7 165.8(5)
C7 Pd9 Pd24 Pd8 129.5(5)
C8 Pd9 Pd24 Pd8 15.8(8)
P2 Pd9 Pd24 Pd8 -155.96(11)
Pd18 Pd9 Pd24 Pd8 33.64(4)
Pd5 Pd9 Pd24 Pd8 70.86(4)
Pd30 Pd9 Pd24 Pd8 -29.57(4)
Pd28 Pd9 Pd24 Pd8 -64.67(4)
C7 Pd9 Pd24 Pd14 -123.8(5)
C8 Pd9 Pd24 Pd14 122.5(8)
P2 Pd9 Pd24 Pd14 -49.25(11)
Pd8 Pd9 Pd24 Pd14 106.72(4)
Pd18 Pd9 Pd24 Pd14 140.36(4)
Pd5 Pd9 Pd24 Pd14 177.58(5)
Pd30 Pd9 Pd24 Pd14 77.15(5)
Pd28 Pd9 Pd24 Pd14 42.05(4)
C7 Pd9 Pd24 Pd5 58.6(5)
C8 Pd9 Pd24 Pd5 -55.1(8)
P2 Pd9 Pd24 Pd5 133.17(11)
Pd8 Pd9 Pd24 Pd5 -70.86(4)
Pd18 Pd9 Pd24 Pd5 -37.22(4)
Pd30 Pd9 Pd24 Pd5 -100.43(5)
Pd28 Pd9 Pd24 Pd5 -135.53(4)
C7 Pd9 Pd24 Pd23 119.4(5)
C8 Pd9 Pd24 Pd23 5.7(8)
P2 Pd9 Pd24 Pd23 -166.04(11)
Pd8 Pd9 Pd24 Pd23 -10.08(6)
Pd18 Pd9 Pd24 Pd23 23.57(8)
Pd5 Pd9 Pd24 Pd23 60.79(6)
Pd30 Pd9 Pd24 Pd23 -39.64(8)
Pd28 Pd9 Pd24 Pd23 -74.75(6)
C7 Pd9 Pd24 Pd35 50.5(5)
C8 Pd9 Pd24 Pd35 -63.2(8)
P2 Pd9 Pd24 Pd35 125.07(10)
Pd8 Pd9 Pd24 Pd35 -78.97(5)
Pd18 Pd9 Pd24 Pd35 -45.33(6)
Pd5 Pd9 Pd24 Pd35 -8.11(4)
Pd30 Pd9 Pd24 Pd35 -108.54(5)
Pd28 Pd9 Pd24 Pd35 -143.64(5)
C7 Pd9 Pd24 Pd2 170.7(5)
C8 Pd9 Pd24 Pd2 57.0(8)
P2 Pd9 Pd24 Pd2 -114.76(10)
Pd8 Pd9 Pd24 Pd2 41.21(4)
Pd18 Pd9 Pd24 Pd2 74.85(5)
Pd5 Pd9 Pd24 Pd2 112.07(4)
Pd30 Pd9 Pd24 Pd2 11.64(5)
Pd28 Pd9 Pd24 Pd2 -23.46(4)
C7 Pd9 Pd24 Pd28 -165.8(5)
C8 Pd9 Pd24 Pd28 80.4(8)
P2 Pd9 Pd24 Pd28 -91.29(10)
Pd8 Pd9 Pd24 Pd28 64.67(4)
Pd18 Pd9 Pd24 Pd28 98.31(4)
Pd5 Pd9 Pd24 Pd28 135.53(4)
Pd30 Pd9 Pd24 Pd28 35.10(4)
C17 Pd23 Pd24 C18 -38.2(6)
C19 Pd23 Pd24 C18 59.9(5)
Pd2 Pd23 Pd24 C18 -88.2(4)
Pd35 Pd23 Pd24 C18 102.5(4)
Pd19 Pd23 Pd24 C18 152.1(4)
Pd12 Pd23 Pd24 C18 -142.4(4)
Pd26 Pd23 Pd24 C18 95.4(4)
Pd31 Pd23 Pd24 C18 -178.8(4)
Pd21 Pd23 Pd24 C18 -86.0(4)
C17 Pd23 Pd24 C7 -167.5(7)
C19 Pd23 Pd24 C7 -69.3(7)
Pd2 Pd23 Pd24 C7 142.5(5)
Pd35 Pd23 Pd24 C7 -26.8(5)
Pd19 Pd23 Pd24 C7 22.9(5)
Pd12 Pd23 Pd24 C7 88.3(5)
Pd26 Pd23 Pd24 C7 -33.9(5)
Pd31 Pd23 Pd24 C7 51.9(6)
Pd21 Pd23 Pd24 C7 144.7(5)
C17 Pd23 Pd24 Pd8 112.8(4)
C19 Pd23 Pd24 Pd8 -149.0(4)
Pd2 Pd23 Pd24 Pd8 62.79(4)
Pd35 Pd23 Pd24 Pd8 -106.50(4)
Pd19 Pd23 Pd24 Pd8 -56.81(4)
Pd12 Pd23 Pd24 Pd8 8.59(4)
Pd26 Pd23 Pd24 Pd8 -113.52(5)
Pd31 Pd23 Pd24 Pd8 -27.79(11)
Pd21 Pd23 Pd24 Pd8 65.04(6)
C17 Pd23 Pd24 Pd14 10.5(4)
C19 Pd23 Pd24 Pd14 108.7(4)
Pd2 Pd23 Pd24 Pd14 -39.52(4)
Pd35 Pd23 Pd24 Pd14 151.19(5)
Pd19 Pd23 Pd24 Pd14 -159.12(4)
Pd12 Pd23 Pd24 Pd14 -93.71(5)
Pd26 Pd23 Pd24 Pd14 144.17(5)
Pd31 Pd23 Pd24 Pd14 -130.10(10)
Pd21 Pd23 Pd24 Pd14 -37.26(7)
C17 Pd23 Pd24 Pd5 171.3(4)
C19 Pd23 Pd24 Pd5 -90.5(4)
Pd2 Pd23 Pd24 Pd5 121.30(4)
Pd35 Pd23 Pd24 Pd5 -47.99(4)
Pd19 Pd23 Pd24 Pd5 1.69(4)
Pd12 Pd23 Pd24 Pd5 67.10(4)
Pd26 Pd23 Pd24 Pd5 -55.01(6)
Pd31 Pd23 Pd24 Pd5 30.72(11)
Pd21 Pd23 Pd24 Pd5 123.55(6)
C17 Pd23 Pd24 Pd9 121.8(4)
C19 Pd23 Pd24 Pd9 -140.0(4)
Pd2 Pd23 Pd24 Pd9 71.81(6)
Pd35 Pd23 Pd24 Pd9 -97.48(7)
Pd19 Pd23 Pd24 Pd9 -47.80(7)
Pd12 Pd23 Pd24 Pd9 17.61(8)
Pd26 Pd23 Pd24 Pd9 -104.50(7)
Pd31 Pd23 Pd24 Pd9 -18.77(14)
Pd21 Pd23 Pd24 Pd9 74.06(9)
C17 Pd23 Pd24 Pd35 -140.7(4)
C19 Pd23 Pd24 Pd35 -42.5(4)
Pd2 Pd23 Pd24 Pd35 169.30(4)
Pd19 Pd23 Pd24 Pd35 49.69(4)
Pd12 Pd23 Pd24 Pd35 115.10(4)
Pd26 Pd23 Pd24 Pd35 -7.02(5)
Pd31 Pd23 Pd24 Pd35 78.71(11)
Pd21 Pd23 Pd24 Pd35 171.55(6)
C17 Pd23 Pd24 Pd2 50.0(4)
C19 Pd23 Pd24 Pd2 148.2(4)
Pd35 Pd23 Pd24 Pd2 -169.30(4)
Pd19 Pd23 Pd24 Pd2 -119.61(4)
Pd12 Pd23 Pd24 Pd2 -54.20(4)
Pd26 Pd23 Pd24 Pd2 -176.31(6)
Pd31 Pd23 Pd24 Pd2 -90.58(11)
Pd21 Pd23 Pd24 Pd2 2.25(5)
C17 Pd23 Pd24 Pd28 65.6(4)
C19 Pd23 Pd24 Pd28 163.8(4)
Pd2 Pd23 Pd24 Pd28 15.61(4)
Pd35 Pd23 Pd24 Pd28 -153.68(4)
Pd19 Pd23 Pd24 Pd28 -103.99(4)
Pd12 Pd23 Pd24 Pd28 -38.58(5)
Pd26 Pd23 Pd24 Pd28 -160.70(4)
Pd31 Pd23 Pd24 Pd28 -74.97(11)
Pd21 Pd23 Pd24 Pd28 17.87(7)
C17 Pd2 Pd24 C18 45.9(6)
C15 Pd2 Pd24 C18 -36.8(6)
Pd23 Pd2 Pd24 C18 97.7(4)
Pd36 Pd2 Pd24 C18 -96.0(4)
Pd12 Pd2 Pd24 C18 151.1(4)
Pd28 Pd2 Pd24 C18 -101.5(4)
Pd27 Pd2 Pd24 C18 168.0(4)
Pd8 Pd2 Pd24 C18 -167.9(4)
Pd21 Pd2 Pd24 C18 95.8(4)
Pd1 Pd2 Pd24 C18 -151.3(4)
Pd14 Pd2 Pd24 C18 -40.3(4)
C17 Pd2 Pd24 C7 -173.6(9)
C15 Pd2 Pd24 C7 103.8(9)
Pd23 Pd2 Pd24 C7 -121.7(8)
Pd36 Pd2 Pd24 C7 44.6(8)
Pd12 Pd2 Pd24 C7 -68.3(8)
Pd28 Pd2 Pd24 C7 39.0(8)
Pd27 Pd2 Pd24 C7 -51.5(8)
Pd8 Pd2 Pd24 C7 -27.3(8)
Pd21 Pd2 Pd24 C7 -123.6(8)
Pd1 Pd2 Pd24 C7 -10.7(8)
Pd14 Pd2 Pd24 C7 100.3(8)
C17 Pd2 Pd24 Pd8 -146.3(5)
C15 Pd2 Pd24 Pd8 131.1(5)
Pd23 Pd2 Pd24 Pd8 -94.40(4)
Pd36 Pd2 Pd24 Pd8 71.84(5)
Pd12 Pd2 Pd24 Pd8 -41.07(4)
Pd28 Pd2 Pd24 Pd8 66.31(4)
Pd27 Pd2 Pd24 Pd8 -24.18(8)
Pd21 Pd2 Pd24 Pd8 -96.35(5)
Pd1 Pd2 Pd24 Pd8 16.58(4)
Pd14 Pd2 Pd24 Pd8 127.55(5)
C17 Pd2 Pd24 Pd14 86.2(5)
C15 Pd2 Pd24 Pd14 3.5(5)
Pd23 Pd2 Pd24 Pd14 138.05(5)
Pd36 Pd2 Pd24 Pd14 -55.71(5)
Pd12 Pd2 Pd24 Pd14 -168.62(4)
Pd28 Pd2 Pd24 Pd14 -61.24(4)
Pd27 Pd2 Pd24 Pd14 -151.73(9)
Pd8 Pd2 Pd24 Pd14 -127.55(5)
Pd21 Pd2 Pd24 Pd14 136.10(5)
Pd1 Pd2 Pd24 Pd14 -110.97(4)
C17 Pd2 Pd24 Pd5 -123.8(5)
C15 Pd2 Pd24 Pd5 153.6(5)
Pd23 Pd2 Pd24 Pd5 -71.92(5)
Pd36 Pd2 Pd24 Pd5 94.32(6)
Pd12 Pd2 Pd24 Pd5 -18.59(5)
Pd28 Pd2 Pd24 Pd5 88.80(5)
Pd27 Pd2 Pd24 Pd5 -1.69(11)
Pd8 Pd2 Pd24 Pd5 22.48(4)
Pd21 Pd2 Pd24 Pd5 -73.87(6)
Pd1 Pd2 Pd24 Pd5 39.06(5)
Pd14 Pd2 Pd24 Pd5 150.03(6)
C17 Pd2 Pd24 Pd9 172.3(5)
C15 Pd2 Pd24 Pd9 89.7(5)
Pd23 Pd2 Pd24 Pd9 -135.83(5)
Pd36 Pd2 Pd24 Pd9 30.41(6)
Pd12 Pd2 Pd24 Pd9 -82.50(4)
Pd28 Pd2 Pd24 Pd9 24.89(4)
Pd27 Pd2 Pd24 Pd9 -65.60(9)
Pd8 Pd2 Pd24 Pd9 -41.43(4)
Pd21 Pd2 Pd24 Pd9 -137.78(4)
Pd1 Pd2 Pd24 Pd9 -24.85(5)
Pd14 Pd2 Pd24 Pd9 86.12(4)
C17 Pd2 Pd24 Pd23 -51.9(5)
C15 Pd2 Pd24 Pd23 -134.5(5)
Pd36 Pd2 Pd24 Pd23 166.24(6)
Pd12 Pd2 Pd24 Pd23 53.33(4)
Pd28 Pd2 Pd24 Pd23 160.71(4)
Pd27 Pd2 Pd24 Pd23 70.22(9)
Pd8 Pd2 Pd24 Pd23 94.40(4)
Pd21 Pd2 Pd24 Pd23 -1.95(4)
Pd1 Pd2 Pd24 Pd23 110.98(4)
Pd14 Pd2 Pd24 Pd23 -138.05(5)
C17 Pd2 Pd24 Pd35 -61.2(5)
C15 Pd2 Pd24 Pd35 -143.9(5)
Pd23 Pd2 Pd24 Pd35 -9.36(4)
Pd36 Pd2 Pd24 Pd35 156.88(5)
Pd12 Pd2 Pd24 Pd35 43.98(5)
Pd28 Pd2 Pd24 Pd35 151.36(4)
Pd27 Pd2 Pd24 Pd35 60.87(9)
Pd8 Pd2 Pd24 Pd35 85.04(4)
Pd21 Pd2 Pd24 Pd35 -11.31(6)
Pd1 Pd2 Pd24 Pd35 101.62(4)
Pd14 Pd2 Pd24 Pd35 -147.41(5)
C17 Pd2 Pd24 Pd28 147.4(5)
C15 Pd2 Pd24 Pd28 64.8(5)
Pd23 Pd2 Pd24 Pd28 -160.71(4)
Pd36 Pd2 Pd24 Pd28 5.52(5)
Pd12 Pd2 Pd24 Pd28 -107.38(4)
Pd27 Pd2 Pd24 Pd28 -90.49(9)
Pd8 Pd2 Pd24 Pd28 -66.31(4)
Pd21 Pd2 Pd24 Pd28 -162.67(5)
Pd1 Pd2 Pd24 Pd28 -49.74(4)
Pd14 Pd2 Pd24 Pd28 61.24(4)
C300 Pd7 Pd25 C10 38.3(7)
Pd11 Pd7 Pd25 C10 -36.4(4)
Pd19 Pd7 Pd25 C10 -56.4(5)
Pd4 Pd7 Pd25 C10 33.7(4)
Pd15 Pd7 Pd25 C10 -123.4(4)
Pd18 Pd7 Pd25 C10 105.9(4)
Pd17 Pd7 Pd25 C10 -163.5(4)
Pd5 Pd7 Pd25 C10 131.2(4)
Pd29 Pd7 Pd25 C10 -87.6(4)
Pd8 Pd7 Pd25 C10 70.2(4)
Pd6 Pd7 Pd25 C10 172.1(4)
C300 Pd7 Pd25 C22 -96.9(6)
Pd11 Pd7 Pd25 C22 -171.6(4)
Pd19 Pd7 Pd25 C22 168.3(4)
Pd4 Pd7 Pd25 C22 -101.5(4)
Pd15 Pd7 Pd25 C22 101.4(4)
Pd18 Pd7 Pd25 C22 -29.3(4)
Pd17 Pd7 Pd25 C22 61.3(4)
Pd5 Pd7 Pd25 C22 -4.0(4)
Pd29 Pd7 Pd25 C22 137.2(4)
Pd8 Pd7 Pd25 C22 -65.0(4)
Pd6 Pd7 Pd25 C22 36.9(4)
C300 Pd7 Pd25 P9 143.6(6)
Pd11 Pd7 Pd25 P9 68.9(3)
Pd19 Pd7 Pd25 P9 48.9(4)
Pd4 Pd7 Pd25 P9 139.0(3)
Pd15 Pd7 Pd25 P9 -18.1(3)
Pd18 Pd7 Pd25 P9 -148.8(3)
Pd17 Pd7 Pd25 P9 -58.2(3)
Pd5 Pd7 Pd25 P9 -123.4(3)
Pd29 Pd7 Pd25 P9 17.7(3)
Pd8 Pd7 Pd25 P9 175.5(3)
Pd6 Pd7 Pd25 P9 -82.6(3)
C300 Pd7 Pd25 Pd11 74.7(5)
Pd19 Pd7 Pd25 Pd11 -20.0(2)
Pd4 Pd7 Pd25 Pd11 70.07(4)
Pd15 Pd7 Pd25 Pd11 -87.03(4)
Pd18 Pd7 Pd25 Pd11 142.28(5)
Pd17 Pd7 Pd25 Pd11 -127.07(6)
Pd5 Pd7 Pd25 Pd11 167.64(5)
Pd29 Pd7 Pd25 Pd11 -51.21(4)
Pd8 Pd7 Pd25 Pd11 106.60(5)
Pd6 Pd7 Pd25 Pd11 -151.54(5)
C300 Pd7 Pd25 Pd18 -67.5(5)
Pd11 Pd7 Pd25 Pd18 -142.28(5)
Pd19 Pd7 Pd25 Pd18 -162.3(3)
Pd4 Pd7 Pd25 Pd18 -72.21(4)
Pd15 Pd7 Pd25 Pd18 130.69(4)
Pd17 Pd7 Pd25 Pd18 90.65(5)
Pd5 Pd7 Pd25 Pd18 25.36(4)
Pd29 Pd7 Pd25 Pd18 166.51(5)
Pd8 Pd7 Pd25 Pd18 -35.68(4)
Pd6 Pd7 Pd25 Pd18 66.19(4)
C300 Pd7 Pd25 Pd6 -133.7(5)
Pd11 Pd7 Pd25 Pd6 151.54(5)
Pd19 Pd7 Pd25 Pd6 131.5(3)
Pd4 Pd7 Pd25 Pd6 -138.39(4)
Pd15 Pd7 Pd25 Pd6 64.51(4)
Pd18 Pd7 Pd25 Pd6 -66.19(4)
Pd17 Pd7 Pd25 Pd6 24.47(5)
Pd5 Pd7 Pd25 Pd6 -40.82(5)
Pd29 Pd7 Pd25 Pd6 100.32(5)
Pd8 Pd7 Pd25 Pd6 -101.87(4)
C300 Pd7 Pd25 Pd4 4.7(5)
Pd11 Pd7 Pd25 Pd4 -70.07(4)
Pd19 Pd7 Pd25 Pd4 -90.1(3)
Pd15 Pd7 Pd25 Pd4 -157.10(4)
Pd18 Pd7 Pd25 Pd4 72.21(4)
Pd17 Pd7 Pd25 Pd4 162.86(6)
Pd5 Pd7 Pd25 Pd4 97.57(5)
Pd29 Pd7 Pd25 Pd4 -121.28(5)
Pd8 Pd7 Pd25 Pd4 36.53(4)
Pd6 Pd7 Pd25 Pd4 138.39(4)
C300 Pd7 Pd25 Pd15 161.8(5)
Pd11 Pd7 Pd25 Pd15 87.03(4)
Pd19 Pd7 Pd25 Pd15 67.0(3)
Pd4 Pd7 Pd25 Pd15 157.10(4)
Pd18 Pd7 Pd25 Pd15 -130.69(4)
Pd17 Pd7 Pd25 Pd15 -40.04(5)
Pd5 Pd7 Pd25 Pd15 -105.33(5)
Pd29 Pd7 Pd25 Pd15 35.81(4)
Pd8 Pd7 Pd25 Pd15 -166.37(5)
Pd6 Pd7 Pd25 Pd15 -64.51(4)
C9 Pd11 Pd25 C10 -80.4(8)
Pd7 Pd11 Pd25 C10 128.8(5)
Pd20 Pd11 Pd25 C10 -122.6(5)
Pd4 Pd11 Pd25 C10 57.2(5)
Pd10 Pd11 Pd25 C10 124.8(5)
Pd3 Pd11 Pd25 C10 49.6(5)
Pd29 Pd11 Pd25 C10 171.6(5)
C9 Pd11 Pd25 C22 170.0(10)
C10 Pd11 Pd25 C22 -109.6(10)
Pd7 Pd11 Pd25 C22 19.2(8)
Pd20 Pd11 Pd25 C22 127.8(8)
Pd4 Pd11 Pd25 C22 -52.4(8)
Pd10 Pd11 Pd25 C22 15.2(8)
Pd3 Pd11 Pd25 C22 -60.0(8)
Pd29 Pd11 Pd25 C22 62.0(8)
C9 Pd11 Pd25 P9 -9.6(6)
C10 Pd11 Pd25 P9 70.8(5)
Pd7 Pd11 Pd25 P9 -160.39(12)
Pd20 Pd11 Pd25 P9 -51.78(11)
Pd4 Pd11 Pd25 P9 128.04(11)
Pd10 Pd11 Pd25 P9 -164.39(12)
Pd3 Pd11 Pd25 P9 120.41(11)
Pd29 Pd11 Pd25 P9 -117.56(11)
C9 Pd11 Pd25 Pd7 150.8(6)
C10 Pd11 Pd25 Pd7 -128.8(5)
Pd20 Pd11 Pd25 Pd7 108.61(5)
Pd4 Pd11 Pd25 Pd7 -71.57(4)
Pd10 Pd11 Pd25 Pd7 -4.00(6)
Pd3 Pd11 Pd25 Pd7 -79.20(5)
Pd29 Pd11 Pd25 Pd7 42.83(4)
C9 Pd11 Pd25 Pd18 -175.0(6)
C10 Pd11 Pd25 Pd18 -94.6(5)
Pd7 Pd11 Pd25 Pd18 34.26(4)
Pd20 Pd11 Pd25 Pd18 142.87(5)
Pd4 Pd11 Pd25 Pd18 -37.31(4)
Pd10 Pd11 Pd25 Pd18 30.26(9)
Pd3 Pd11 Pd25 Pd18 -44.94(6)
Pd29 Pd11 Pd25 Pd18 77.09(5)
C9 Pd11 Pd25 Pd6 122.0(6)
C10 Pd11 Pd25 Pd6 -157.6(5)
Pd7 Pd11 Pd25 Pd6 -28.75(5)
Pd20 Pd11 Pd25 Pd6 79.86(5)
Pd4 Pd11 Pd25 Pd6 -100.32(5)
Pd10 Pd11 Pd25 Pd6 -32.75(9)
Pd3 Pd11 Pd25 Pd6 -107.95(6)
Pd29 Pd11 Pd25 Pd6 14.08(6)
C9 Pd11 Pd25 Pd4 -137.6(6)
C10 Pd11 Pd25 Pd4 -57.2(5)
Pd7 Pd11 Pd25 Pd4 71.57(4)
Pd20 Pd11 Pd25 Pd4 -179.82(5)
Pd10 Pd11 Pd25 Pd4 67.57(7)
Pd3 Pd11 Pd25 Pd4 -7.63(5)
Pd29 Pd11 Pd25 Pd4 114.40(4)
C9 Pd11 Pd25 Pd15 87.1(6)
C10 Pd11 Pd25 Pd15 167.5(5)
Pd7 Pd11 Pd25 Pd15 -63.66(4)
Pd20 Pd11 Pd25 Pd15 44.94(4)
Pd4 Pd11 Pd25 Pd15 -135.23(4)
Pd10 Pd11 Pd25 Pd15 -67.67(7)
Pd3 Pd11 Pd25 Pd15 -142.86(5)
Pd29 Pd11 Pd25 Pd15 -20.84(4)
C22 Pd18 Pd25 C10 137.3(7)
C8 Pd18 Pd25 C10 85.8(7)
Pd6 Pd18 Pd25 C10 -161.9(4)
Pd30 Pd18 Pd25 C10 22.7(4)
Pd7 Pd18 Pd25 C10 -85.2(4)
Pd9 Pd18 Pd25 C10 -58.7(5)
Pd8 Pd18 Pd25 C10 -46.8(4)
Pd4 Pd18 Pd25 C10 -15.6(4)
Pd5 Pd18 Pd25 C10 -109.5(4)
C8 Pd18 Pd25 C22 -51.5(8)
Pd6 Pd18 Pd25 C22 60.8(5)
Pd30 Pd18 Pd25 C22 -114.6(5)
Pd7 Pd18 Pd25 C22 137.5(5)
Pd9 Pd18 Pd25 C22 164.0(6)
Pd8 Pd18 Pd25 C22 175.9(5)
Pd4 Pd18 Pd25 C22 -152.9(5)
Pd5 Pd18 Pd25 C22 113.2(5)
C22 Pd18 Pd25 P9 28.4(5)
C8 Pd18 Pd25 P9 -23.1(6)
Pd6 Pd18 Pd25 P9 89.21(15)
Pd30 Pd18 Pd25 P9 -86.15(15)
Pd7 Pd18 Pd25 P9 165.94(15)
Pd9 Pd18 Pd25 P9 -167.6(3)
Pd8 Pd18 Pd25 P9 -155.71(14)
Pd4 Pd18 Pd25 P9 -124.51(15)
Pd5 Pd18 Pd25 P9 141.60(15)
C22 Pd18 Pd25 Pd7 -137.5(5)
C8 Pd18 Pd25 Pd7 171.0(6)
Pd6 Pd18 Pd25 Pd7 -76.73(4)
Pd30 Pd18 Pd25 Pd7 107.91(5)
Pd9 Pd18 Pd25 Pd7 26.5(3)
Pd8 Pd18 Pd25 Pd7 38.35(4)
Pd4 Pd18 Pd25 Pd7 69.55(4)
Pd5 Pd18 Pd25 Pd7 -24.34(4)
C22 Pd18 Pd25 Pd11 -170.9(5)
C8 Pd18 Pd25 Pd11 137.6(6)
Pd6 Pd18 Pd25 Pd11 -110.05(5)
Pd30 Pd18 Pd25 Pd11 74.59(6)
Pd7 Pd18 Pd25 Pd11 -33.32(4)
Pd9 Pd18 Pd25 Pd11 -6.8(3)
Pd8 Pd18 Pd25 Pd11 5.03(6)
Pd4 Pd18 Pd25 Pd11 36.23(4)
Pd5 Pd18 Pd25 Pd11 -57.66(6)
C22 Pd18 Pd25 Pd6 -60.8(5)
C8 Pd18 Pd25 Pd6 -112.3(6)
Pd30 Pd18 Pd25 Pd6 -175.36(5)
Pd7 Pd18 Pd25 Pd6 76.73(4)
Pd9 Pd18 Pd25 Pd6 103.2(3)
Pd8 Pd18 Pd25 Pd6 115.09(5)
Pd4 Pd18 Pd25 Pd6 146.28(4)
Pd5 Pd18 Pd25 Pd6 52.40(4)
C22 Pd18 Pd25 Pd4 152.9(5)
C8 Pd18 Pd25 Pd4 101.4(6)
Pd6 Pd18 Pd25 Pd4 -146.28(4)
Pd30 Pd18 Pd25 Pd4 38.36(5)
Pd7 Pd18 Pd25 Pd4 -69.55(4)
Pd9 Pd18 Pd25 Pd4 -43.1(3)
Pd8 Pd18 Pd25 Pd4 -31.20(4)
Pd5 Pd18 Pd25 Pd4 -93.89(5)
C22 Pd18 Pd25 Pd15 -96.0(5)
C8 Pd18 Pd25 Pd15 -147.5(6)
Pd6 Pd18 Pd25 Pd15 -35.19(4)
Pd30 Pd18 Pd25 Pd15 149.45(4)
Pd7 Pd18 Pd25 Pd15 41.54(4)
Pd9 Pd18 Pd25 Pd15 68.0(3)
Pd8 Pd18 Pd25 Pd15 79.89(5)
Pd4 Pd18 Pd25 Pd15 111.09(4)
Pd5 Pd18 Pd25 Pd15 17.20(5)
C20 Pd6 Pd25 C10 -120.6(12)
C22 Pd6 Pd25 C10 106.7(12)
P3 Pd6 Pd25 C10 133.6(11)
Pd15 Pd6 Pd25 C10 -88.2(11)
Pd18 Pd6 Pd25 C10 49.3(11)
Pd7 Pd6 Pd25 C10 -20.4(11)
Pd17 Pd6 Pd25 C10 -40.7(11)
C20 Pd6 Pd25 C22 132.7(6)
P3 Pd6 Pd25 C22 26.9(5)
Pd15 Pd6 Pd25 C22 165.2(4)
Pd18 Pd6 Pd25 C22 -57.3(4)
Pd7 Pd6 Pd25 C22 -127.1(4)
Pd17 Pd6 Pd25 C22 -147.3(4)
C20 Pd6 Pd25 P9 59.2(4)
C22 Pd6 Pd25 P9 -73.5(4)
P3 Pd6 Pd25 P9 -46.61(19)
Pd15 Pd6 Pd25 P9 91.66(11)
Pd18 Pd6 Pd25 P9 -130.84(11)
Pd7 Pd6 Pd25 P9 159.39(11)
Pd17 Pd6 Pd25 P9 139.15(11)
C20 Pd6 Pd25 Pd7 -100.2(4)
C22 Pd6 Pd25 Pd7 127.1(4)
P3 Pd6 Pd25 Pd7 154.00(15)
Pd15 Pd6 Pd25 Pd7 -67.74(4)
Pd18 Pd6 Pd25 Pd7 69.76(4)
Pd17 Pd6 Pd25 Pd7 -20.24(4)
C20 Pd6 Pd25 Pd11 -73.3(4)
C22 Pd6 Pd25 Pd11 154.0(4)
P3 Pd6 Pd25 Pd11 -179.10(15)
Pd15 Pd6 Pd25 Pd11 -40.84(5)
Pd18 Pd6 Pd25 Pd11 96.66(5)
Pd7 Pd6 Pd25 Pd11 26.90(4)
Pd17 Pd6 Pd25 Pd11 6.66(6)
C20 Pd6 Pd25 Pd18 -170.0(4)
C22 Pd6 Pd25 Pd18 57.3(4)
P3 Pd6 Pd25 Pd18 84.24(15)
Pd15 Pd6 Pd25 Pd18 -137.50(4)
Pd7 Pd6 Pd25 Pd18 -69.76(4)
Pd17 Pd6 Pd25 Pd18 -90.00(4)
C20 Pd6 Pd25 Pd4 -138.3(4)
C22 Pd6 Pd25 Pd4 89.0(4)
P3 Pd6 Pd25 Pd4 115.87(15)
Pd15 Pd6 Pd25 Pd4 -105.86(5)
Pd18 Pd6 Pd25 Pd4 31.63(4)
Pd7 Pd6 Pd25 Pd4 -38.13(4)
Pd17 Pd6 Pd25 Pd4 -58.37(5)
C20 Pd6 Pd25 Pd15 -32.5(4)
C22 Pd6 Pd25 Pd15 -165.2(4)
P3 Pd6 Pd25 Pd15 -138.26(16)
Pd18 Pd6 Pd25 Pd15 137.50(4)
Pd7 Pd6 Pd25 Pd15 67.74(4)
Pd17 Pd6 Pd25 Pd15 47.50(4)
C11 Pd4 Pd25 C10 51.7(7)
Pd1 Pd4 Pd25 C10 144.3(6)
Pd11 Pd4 Pd25 C10 -61.7(6)
Pd7 Pd4 Pd25 C10 -130.4(6)
Pd8 Pd4 Pd25 C10 -169.7(6)
Pd3 Pd4 Pd25 C10 -53.9(6)
Pd18 Pd4 Pd25 C10 159.1(6)
Pd30 Pd4 Pd25 C10 129.3(6)
C11 Pd4 Pd25 C22 -87.7(6)
C10 Pd4 Pd25 C22 -139.4(7)
Pd1 Pd4 Pd25 C22 4.9(5)
Pd11 Pd4 Pd25 C22 159.0(4)
Pd7 Pd4 Pd25 C22 90.3(4)
Pd8 Pd4 Pd25 C22 50.9(4)
Pd3 Pd4 Pd25 C22 166.8(4)
Pd18 Pd4 Pd25 C22 19.7(4)
Pd30 Pd4 Pd25 C22 -10.1(4)
C11 Pd4 Pd25 P9 19.5(5)
C10 Pd4 Pd25 P9 -32.2(6)
Pd1 Pd4 Pd25 P9 112.0(3)
Pd11 Pd4 Pd25 P9 -93.89(14)
Pd7 Pd4 Pd25 P9 -162.60(14)
Pd8 Pd4 Pd25 P9 158.06(14)
Pd3 Pd4 Pd25 P9 -86.11(14)
Pd18 Pd4 Pd25 P9 126.83(14)
Pd30 Pd4 Pd25 P9 97.06(14)
C11 Pd4 Pd25 Pd7 -177.9(5)
C10 Pd4 Pd25 Pd7 130.4(6)
Pd1 Pd4 Pd25 Pd7 -85.4(2)
Pd11 Pd4 Pd25 Pd7 68.70(4)
Pd8 Pd4 Pd25 Pd7 -39.34(4)
Pd3 Pd4 Pd25 Pd7 76.48(5)
Pd18 Pd4 Pd25 Pd7 -70.57(4)
Pd30 Pd4 Pd25 Pd7 -100.34(4)
C11 Pd4 Pd25 Pd11 113.3(5)
C10 Pd4 Pd25 Pd11 61.7(6)
Pd1 Pd4 Pd25 Pd11 -154.1(2)
Pd7 Pd4 Pd25 Pd11 -68.70(4)
Pd8 Pd4 Pd25 Pd11 -108.04(5)
Pd3 Pd4 Pd25 Pd11 7.78(5)
Pd18 Pd4 Pd25 Pd11 -139.27(4)
Pd30 Pd4 Pd25 Pd11 -169.05(5)
C11 Pd4 Pd25 Pd18 -107.4(5)
C10 Pd4 Pd25 Pd18 -159.1(6)
Pd1 Pd4 Pd25 Pd18 -14.8(2)
Pd11 Pd4 Pd25 Pd18 139.27(4)
Pd7 Pd4 Pd25 Pd18 70.57(4)
Pd8 Pd4 Pd25 Pd18 31.23(4)
Pd3 Pd4 Pd25 Pd18 147.06(5)
Pd30 Pd4 Pd25 Pd18 -29.77(4)
C11 Pd4 Pd25 Pd6 -137.8(5)
C10 Pd4 Pd25 Pd6 170.5(6)
Pd1 Pd4 Pd25 Pd6 -45.2(3)
Pd11 Pd4 Pd25 Pd6 108.84(5)
Pd7 Pd4 Pd25 Pd6 40.14(4)
Pd8 Pd4 Pd25 Pd6 0.80(6)
Pd3 Pd4 Pd25 Pd6 116.62(5)
Pd18 Pd4 Pd25 Pd6 -30.43(4)
Pd30 Pd4 Pd25 Pd6 -60.21(5)
C11 Pd4 Pd25 Pd15 160.7(5)
C10 Pd4 Pd25 Pd15 109.0(6)
Pd1 Pd4 Pd25 Pd15 -106.8(2)
Pd11 Pd4 Pd25 Pd15 47.32(4)
Pd7 Pd4 Pd25 Pd15 -21.38(4)
Pd8 Pd4 Pd25 Pd15 -60.72(6)
Pd3 Pd4 Pd25 Pd15 55.10(6)
Pd18 Pd4 Pd25 Pd15 -91.95(5)
Pd30 Pd4 Pd25 Pd15 -121.73(4)
C20 Pd15 Pd25 C10 -175.1(6)
C21 Pd15 Pd25 C10 -75.6(6)
Pd6 Pd15 Pd25 C10 152.9(5)
Pd20 Pd15 Pd25 C10 -33.7(5)
Pd29 Pd15 Pd25 C10 36.3(5)
Pd7 Pd15 Pd25 C10 74.2(5)
Pd34 Pd15 Pd25 C10 85.7(5)
Pd17 Pd15 Pd25 C10 106.2(5)
C20 Pd15 Pd25 C22 20.7(5)
C21 Pd15 Pd25 C22 120.2(5)
Pd6 Pd15 Pd25 C22 -11.3(3)
Pd20 Pd15 Pd25 C22 162.1(3)
Pd29 Pd15 Pd25 C22 -127.9(3)
Pd7 Pd15 Pd25 C22 -90.0(3)
Pd34 Pd15 Pd25 C22 -78.5(4)
Pd17 Pd15 Pd25 C22 -58.0(3)
C20 Pd15 Pd25 P9 -75.3(4)
C21 Pd15 Pd25 P9 24.2(4)
Pd6 Pd15 Pd25 P9 -107.36(10)
Pd20 Pd15 Pd25 P9 66.07(10)
Pd29 Pd15 Pd25 P9 136.03(10)
Pd7 Pd15 Pd25 P9 173.95(10)
Pd34 Pd15 Pd25 P9 -174.55(14)
Pd17 Pd15 Pd25 P9 -154.04(10)
C20 Pd15 Pd25 Pd7 110.7(4)
C21 Pd15 Pd25 Pd7 -149.8(4)
Pd6 Pd15 Pd25 Pd7 78.69(4)
Pd20 Pd15 Pd25 Pd7 -107.88(4)
Pd29 Pd15 Pd25 Pd7 -37.92(4)
Pd34 Pd15 Pd25 Pd7 11.50(12)
Pd17 Pd15 Pd25 Pd7 32.01(4)
C20 Pd15 Pd25 Pd11 174.0(4)
C21 Pd15 Pd25 Pd11 -86.5(4)
Pd6 Pd15 Pd25 Pd11 141.97(4)
Pd20 Pd15 Pd25 Pd11 -44.60(4)
Pd29 Pd15 Pd25 Pd11 25.37(4)
Pd7 Pd15 Pd25 Pd11 63.28(4)
Pd34 Pd15 Pd25 Pd11 74.78(12)
Pd17 Pd15 Pd25 Pd11 95.29(4)
C20 Pd15 Pd25 Pd18 68.1(4)
C21 Pd15 Pd25 Pd18 167.6(4)
Pd6 Pd15 Pd25 Pd18 36.05(4)
Pd20 Pd15 Pd25 Pd18 -150.52(4)
Pd29 Pd15 Pd25 Pd18 -80.55(5)
Pd7 Pd15 Pd25 Pd18 -42.64(4)
Pd34 Pd15 Pd25 Pd18 -31.14(13)
Pd17 Pd15 Pd25 Pd18 -10.62(5)
C20 Pd15 Pd25 Pd6 32.0(4)
C21 Pd15 Pd25 Pd6 131.5(4)
Pd20 Pd15 Pd25 Pd6 173.43(5)
Pd29 Pd15 Pd25 Pd6 -116.60(5)
Pd7 Pd15 Pd25 Pd6 -78.69(4)
Pd34 Pd15 Pd25 Pd6 -67.19(12)
Pd17 Pd15 Pd25 Pd6 -46.67(4)
C20 Pd15 Pd25 Pd4 132.4(4)
C21 Pd15 Pd25 Pd4 -128.1(4)
Pd6 Pd15 Pd25 Pd4 100.40(5)
Pd20 Pd15 Pd25 Pd4 -86.17(5)
Pd29 Pd15 Pd25 Pd4 -16.20(6)
Pd7 Pd15 Pd25 Pd4 21.72(4)
Pd34 Pd15 Pd25 Pd4 33.21(14)
Pd17 Pd15 Pd25 Pd4 53.73(5)
C300 Pd19 Pd26 C19 42.6(6)
Pd7 Pd19 Pd26 C19 -50.8(5)
Pd35 Pd19 Pd26 C19 -34.4(4)
Pd16 Pd19 Pd26 C19 -119.5(4)
Pd23 Pd19 Pd26 C19 35.2(4)
Pd29 Pd19 Pd26 C19 -162.7(4)
Pd31 Pd19 Pd26 C19 107.5(4)
Pd10 Pd19 Pd26 C19 133.6(4)
Pd13 Pd19 Pd26 C19 174.3(4)
Pd17 Pd19 Pd26 C19 -86.0(4)
Pd12 Pd19 Pd26 C19 72.8(4)
C300 Pd19 Pd26 C1 -95.0(6)
Pd7 Pd19 Pd26 C1 171.6(5)
Pd35 Pd19 Pd26 C1 -171.9(4)
Pd16 Pd19 Pd26 C1 102.9(4)
Pd23 Pd19 Pd26 C1 -102.4(4)
Pd29 Pd19 Pd26 C1 59.8(4)
Pd31 Pd19 Pd26 C1 -30.1(4)
Pd10 Pd19 Pd26 C1 -4.0(4)
Pd13 Pd19 Pd26 C1 36.7(4)
Pd17 Pd19 Pd26 C1 136.4(4)
Pd12 Pd19 Pd26 C1 -64.7(4)
C300 Pd19 Pd26 P1 149.2(6)
Pd7 Pd19 Pd26 P1 55.8(4)
Pd35 Pd19 Pd26 P1 72.2(3)
Pd16 Pd19 Pd26 P1 -12.9(3)
Pd23 Pd19 Pd26 P1 141.8(3)
Pd29 Pd19 Pd26 P1 -56.1(3)
Pd31 Pd19 Pd26 P1 -145.9(3)
Pd10 Pd19 Pd26 P1 -119.8(3)
Pd13 Pd19 Pd26 P1 -79.1(3)
Pd17 Pd19 Pd26 P1 20.6(3)
Pd12 Pd19 Pd26 P1 179.4(3)
C300 Pd19 Pd26 Pd35 76.9(5)
Pd7 Pd19 Pd26 Pd35 -16.5(3)
Pd16 Pd19 Pd26 Pd35 -85.13(4)
Pd23 Pd19 Pd26 Pd35 69.56(4)
Pd29 Pd19 Pd26 Pd35 -128.30(6)
Pd31 Pd19 Pd26 Pd35 141.88(5)
Pd10 Pd19 Pd26 Pd35 167.94(5)
Pd13 Pd19 Pd26 Pd35 -151.37(5)
Pd17 Pd19 Pd26 Pd35 -51.67(4)
Pd12 Pd19 Pd26 Pd35 107.20(5)
C300 Pd19 Pd26 Pd31 -64.9(5)
Pd7 Pd19 Pd26 Pd31 -158.3(3)
Pd35 Pd19 Pd26 Pd31 -141.88(5)
Pd16 Pd19 Pd26 Pd31 132.99(4)
Pd23 Pd19 Pd26 Pd31 -72.32(4)
Pd29 Pd19 Pd26 Pd31 89.82(5)
Pd10 Pd19 Pd26 Pd31 26.06(4)
Pd13 Pd19 Pd26 Pd31 66.75(4)
Pd17 Pd19 Pd26 Pd31 166.45(5)
Pd12 Pd19 Pd26 Pd31 -34.68(4)
C300 Pd19 Pd26 Pd13 -131.7(5)
Pd7 Pd19 Pd26 Pd13 134.9(3)
Pd35 Pd19 Pd26 Pd13 151.37(5)
Pd16 Pd19 Pd26 Pd13 66.24(4)
Pd23 Pd19 Pd26 Pd13 -139.06(4)
Pd29 Pd19 Pd26 Pd13 23.07(5)
Pd31 Pd19 Pd26 Pd13 -66.75(4)
Pd10 Pd19 Pd26 Pd13 -40.68(4)
Pd17 Pd19 Pd26 Pd13 99.71(5)
Pd12 Pd19 Pd26 Pd13 -101.43(4)
C300 Pd19 Pd26 Pd23 7.4(5)
Pd7 Pd19 Pd26 Pd23 -86.0(3)
Pd35 Pd19 Pd26 Pd23 -69.56(4)
Pd16 Pd19 Pd26 Pd23 -154.70(5)
Pd29 Pd19 Pd26 Pd23 162.14(6)
Pd31 Pd19 Pd26 Pd23 72.32(4)
Pd10 Pd19 Pd26 Pd23 98.38(5)
Pd13 Pd19 Pd26 Pd23 139.06(4)
Pd17 Pd19 Pd26 Pd23 -121.23(5)
Pd12 Pd19 Pd26 Pd23 37.63(4)
C300 Pd19 Pd26 Pd16 162.1(5)
Pd7 Pd19 Pd26 Pd16 68.7(3)
Pd35 Pd19 Pd26 Pd16 85.13(4)
Pd23 Pd19 Pd26 Pd16 154.70(5)
Pd29 Pd19 Pd26 Pd16 -43.17(5)
Pd31 Pd19 Pd26 Pd16 -132.99(4)
Pd10 Pd19 Pd26 Pd16 -106.92(5)
Pd13 Pd19 Pd26 Pd16 -66.24(4)
Pd17 Pd19 Pd26 Pd16 33.47(4)
Pd12 Pd19 Pd26 Pd16 -167.67(5)
C2 Pd13 Pd26 C19 -117.7(10)
C1 Pd13 Pd26 C19 113.9(10)
P12 Pd13 Pd26 C19 141.1(9)
Pd31 Pd13 Pd26 C19 56.6(9)
Pd16 Pd13 Pd26 C19 -82.8(9)
Pd19 Pd13 Pd26 C19 -14.7(9)
Pd29 Pd13 Pd26 C19 -34.2(9)
Pd10 Pd13 Pd26 C19 17.8(9)
C2 Pd13 Pd26 C1 128.4(6)
P12 Pd13 Pd26 C1 27.2(5)
Pd31 Pd13 Pd26 C1 -57.3(5)
Pd16 Pd13 Pd26 C1 163.3(5)
Pd19 Pd13 Pd26 C1 -128.6(5)
Pd29 Pd13 Pd26 C1 -148.2(5)
Pd10 Pd13 Pd26 C1 -96.2(5)
C2 Pd13 Pd26 P1 52.9(4)
C1 Pd13 Pd26 P1 -75.6(5)
P12 Pd13 Pd26 P1 -48.3(2)
Pd31 Pd13 Pd26 P1 -132.86(12)
Pd16 Pd13 Pd26 P1 87.76(11)
Pd19 Pd13 Pd26 P1 155.84(12)
Pd29 Pd13 Pd26 P1 136.29(11)
Pd10 Pd13 Pd26 P1 -171.72(11)
C2 Pd13 Pd26 Pd19 -103.0(4)
C1 Pd13 Pd26 Pd19 128.6(5)
P12 Pd13 Pd26 Pd19 155.82(19)
Pd31 Pd13 Pd26 Pd19 71.29(4)
Pd16 Pd13 Pd26 Pd19 -68.09(4)
Pd29 Pd13 Pd26 Pd19 -19.56(4)
Pd10 Pd13 Pd26 Pd19 32.44(4)
C2 Pd13 Pd26 Pd35 -75.8(4)
C1 Pd13 Pd26 Pd35 155.7(5)
P12 Pd13 Pd26 Pd35 -177.05(18)
Pd31 Pd13 Pd26 Pd35 98.42(5)
Pd16 Pd13 Pd26 Pd35 -40.96(5)
Pd19 Pd13 Pd26 Pd35 27.13(4)
Pd29 Pd13 Pd26 Pd35 7.57(6)
Pd10 Pd13 Pd26 Pd35 59.57(6)
C2 Pd13 Pd26 Pd31 -174.3(4)
C1 Pd13 Pd26 Pd31 57.3(5)
P12 Pd13 Pd26 Pd31 84.53(18)
Pd16 Pd13 Pd26 Pd31 -139.38(5)
Pd19 Pd13 Pd26 Pd31 -71.29(4)
Pd29 Pd13 Pd26 Pd31 -90.85(5)
Pd10 Pd13 Pd26 Pd31 -38.85(4)
C2 Pd13 Pd26 Pd23 -140.4(4)
C1 Pd13 Pd26 Pd23 91.2(5)
P12 Pd13 Pd26 Pd23 118.45(18)
Pd31 Pd13 Pd26 Pd23 33.92(4)
Pd16 Pd13 Pd26 Pd23 -105.46(5)
Pd19 Pd13 Pd26 Pd23 -37.37(4)
Pd29 Pd13 Pd26 Pd23 -56.93(6)
Pd10 Pd13 Pd26 Pd23 -4.94(5)
C2 Pd13 Pd26 Pd16 -34.9(4)
C1 Pd13 Pd26 Pd16 -163.3(5)
P12 Pd13 Pd26 Pd16 -136.09(19)
Pd31 Pd13 Pd26 Pd16 139.38(5)
Pd19 Pd13 Pd26 Pd16 68.09(4)
Pd29 Pd13 Pd26 Pd16 48.53(4)
Pd10 Pd13 Pd26 Pd16 100.53(4)
C17 Pd23 Pd26 C19 55.7(8)
Pd2 Pd23 Pd26 C19 142.0(6)
Pd35 Pd23 Pd26 C19 -59.6(5)
Pd19 Pd23 Pd26 C19 -129.2(5)
Pd12 Pd23 Pd26 C19 -170.1(5)
Pd24 Pd23 Pd26 C19 -52.3(5)
Pd31 Pd23 Pd26 C19 159.2(5)
Pd21 Pd23 Pd26 C19 128.8(5)
C17 Pd23 Pd26 C1 -84.6(7)
C19 Pd23 Pd26 C1 -140.3(7)
Pd2 Pd23 Pd26 C1 1.7(5)
Pd35 Pd23 Pd26 C1 160.0(4)
Pd19 Pd23 Pd26 C1 90.5(4)
Pd12 Pd23 Pd26 C1 49.6(4)
Pd24 Pd23 Pd26 C1 167.3(4)
Pd31 Pd23 Pd26 C1 18.9(4)
Pd21 Pd23 Pd26 C1 -11.6(4)
C17 Pd23 Pd26 P1 25.6(6)
C19 Pd23 Pd26 P1 -30.1(5)
Pd2 Pd23 Pd26 P1 111.9(2)
Pd35 Pd23 Pd26 P1 -89.75(16)
Pd19 Pd23 Pd26 P1 -159.31(16)
Pd12 Pd23 Pd26 P1 159.83(15)
Pd24 Pd23 Pd26 P1 -82.41(16)
Pd31 Pd23 Pd26 P1 129.10(16)
Pd21 Pd23 Pd26 P1 98.64(16)
C17 Pd23 Pd26 Pd19 -175.1(5)
C19 Pd23 Pd26 Pd19 129.2(5)
Pd2 Pd23 Pd26 Pd19 -88.8(2)
Pd35 Pd23 Pd26 Pd19 69.55(4)
Pd12 Pd23 Pd26 Pd19 -40.86(4)
Pd24 Pd23 Pd26 Pd19 76.89(5)
Pd31 Pd23 Pd26 Pd19 -71.60(4)
Pd21 Pd23 Pd26 Pd19 -102.05(4)
C17 Pd23 Pd26 Pd35 115.4(5)
C19 Pd23 Pd26 Pd35 59.6(5)
Pd2 Pd23 Pd26 Pd35 -158.3(2)
Pd19 Pd23 Pd26 Pd35 -69.55(4)
Pd12 Pd23 Pd26 Pd35 -110.42(5)
Pd24 Pd23 Pd26 Pd35 7.34(5)
Pd31 Pd23 Pd26 Pd35 -141.15(4)
Pd21 Pd23 Pd26 Pd35 -171.61(5)
C17 Pd23 Pd26 Pd31 -103.5(5)
C19 Pd23 Pd26 Pd31 -159.2(5)
Pd2 Pd23 Pd26 Pd31 -17.19(19)
Pd35 Pd23 Pd26 Pd31 141.15(4)
Pd19 Pd23 Pd26 Pd31 71.60(4)
Pd12 Pd23 Pd26 Pd31 30.73(4)
Pd24 Pd23 Pd26 Pd31 148.49(6)
Pd21 Pd23 Pd26 Pd31 -30.46(4)
C17 Pd23 Pd26 Pd13 -136.1(5)
C19 Pd23 Pd26 Pd13 168.2(5)
Pd2 Pd23 Pd26 Pd13 -49.8(2)
Pd35 Pd23 Pd26 Pd13 108.53(5)
Pd19 Pd23 Pd26 Pd13 38.98(4)
Pd12 Pd23 Pd26 Pd13 -1.89(6)
Pd24 Pd23 Pd26 Pd13 115.87(5)
Pd31 Pd23 Pd26 Pd13 -32.62(4)
Pd21 Pd23 Pd26 Pd13 -63.08(5)
C17 Pd23 Pd26 Pd16 161.4(5)
C19 Pd23 Pd26 Pd16 105.7(5)
Pd2 Pd23 Pd26 Pd16 -112.27(19)
Pd35 Pd23 Pd26 Pd16 46.06(4)
Pd19 Pd23 Pd26 Pd16 -23.49(4)
Pd12 Pd23 Pd26 Pd16 -64.35(6)
Pd24 Pd23 Pd26 Pd16 53.40(6)
Pd31 Pd23 Pd26 Pd16 -95.09(5)
Pd21 Pd23 Pd26 Pd16 -125.54(4)
C2 Pd16 Pd26 C19 -170.8(6)
C3 Pd16 Pd26 C19 -72.0(7)
Pd33 Pd16 Pd26 C19 -29.9(4)
Pd13 Pd16 Pd26 C19 154.0(4)
Pd19 Pd16 Pd26 C19 77.1(4)
Pd17 Pd16 Pd26 C19 42.1(4)
Pd34 Pd16 Pd26 C19 98.1(4)
Pd29 Pd16 Pd26 C19 109.9(4)
C2 Pd16 Pd26 C1 22.2(6)
C3 Pd16 Pd26 C1 121.0(7)
Pd33 Pd16 Pd26 C1 163.1(4)
Pd13 Pd16 Pd26 C1 -13.0(4)
Pd19 Pd16 Pd26 C1 -89.9(4)
Pd17 Pd16 Pd26 C1 -124.9(4)
Pd34 Pd16 Pd26 C1 -68.9(4)
Pd29 Pd16 Pd26 C1 -57.0(4)
C2 Pd16 Pd26 P1 -73.0(4)
C3 Pd16 Pd26 P1 25.8(6)
Pd33 Pd16 Pd26 P1 67.93(11)
Pd13 Pd16 Pd26 P1 -108.23(11)
Pd19 Pd16 Pd26 P1 174.93(11)
Pd17 Pd16 Pd26 P1 139.91(11)
Pd34 Pd16 Pd26 P1 -164.10(15)
Pd29 Pd16 Pd26 P1 -152.25(11)
C2 Pd16 Pd26 Pd19 112.1(4)
C3 Pd16 Pd26 Pd19 -149.1(6)
Pd33 Pd16 Pd26 Pd19 -107.01(4)
Pd13 Pd16 Pd26 Pd19 76.84(4)
Pd17 Pd16 Pd26 Pd19 -35.02(4)
Pd34 Pd16 Pd26 Pd19 20.96(12)
Pd29 Pd16 Pd26 Pd19 32.82(4)
C2 Pd16 Pd26 Pd35 176.6(4)
C3 Pd16 Pd26 Pd35 -84.6(6)
Pd33 Pd16 Pd26 Pd35 -42.46(4)
Pd13 Pd16 Pd26 Pd35 141.39(5)
Pd19 Pd16 Pd26 Pd35 64.55(4)
Pd17 Pd16 Pd26 Pd35 29.53(5)
Pd34 Pd16 Pd26 Pd35 85.52(12)
Pd29 Pd16 Pd26 Pd35 97.37(4)
C2 Pd16 Pd26 Pd31 70.3(4)
C3 Pd16 Pd26 Pd31 169.1(6)
Pd33 Pd16 Pd26 Pd31 -148.76(4)
Pd13 Pd16 Pd26 Pd31 35.09(4)
Pd19 Pd16 Pd26 Pd31 -41.75(4)
Pd17 Pd16 Pd26 Pd31 -76.77(5)
Pd34 Pd16 Pd26 Pd31 -20.78(13)
Pd29 Pd16 Pd26 Pd31 -8.93(5)
C2 Pd16 Pd26 Pd13 35.2(4)
C3 Pd16 Pd26 Pd13 134.0(6)
Pd33 Pd16 Pd26 Pd13 176.16(5)
Pd19 Pd16 Pd26 Pd13 -76.84(4)
Pd17 Pd16 Pd26 Pd13 -111.86(5)
Pd34 Pd16 Pd26 Pd13 -55.87(12)
Pd29 Pd16 Pd26 Pd13 -44.02(4)
C2 Pd16 Pd26 Pd23 135.9(4)
C3 Pd16 Pd26 Pd23 -125.3(6)
Pd33 Pd16 Pd26 Pd23 -83.20(5)
Pd13 Pd16 Pd26 Pd23 100.65(5)
Pd19 Pd16 Pd26 Pd23 23.81(4)
Pd17 Pd16 Pd26 Pd23 -11.21(6)
Pd34 Pd16 Pd26 Pd23 44.78(13)
Pd29 Pd16 Pd26 Pd23 56.63(5)
C14 Pd21 Pd27 C25 50.4(10)
C28 Pd21 Pd27 C25 -67.5(9)
P10 Pd21 Pd27 C25 53.2(8)
Pd31 Pd21 Pd27 C25 -119.6(8)
Pd22 Pd21 Pd27 C25 -80.4(8)
Pd12 Pd21 Pd27 C25 -144.3(8)
Pd2 Pd21 Pd27 C25 150.4(8)
Pd23 Pd21 Pd27 C25 -179.6(8)
C28 Pd21 Pd27 C14 -117.9(7)
P10 Pd21 Pd27 C14 2.8(6)
Pd31 Pd21 Pd27 C14 -170.1(6)
Pd22 Pd21 Pd27 C14 -130.9(6)
Pd12 Pd21 Pd27 C14 165.2(6)
Pd2 Pd21 Pd27 C14 100.0(6)
Pd23 Pd21 Pd27 C14 129.9(6)
C14 Pd21 Pd27 Pd32 120.5(6)
C28 Pd21 Pd27 Pd32 2.6(4)
P10 Pd21 Pd27 Pd32 123.31(17)
Pd31 Pd21 Pd27 Pd32 -49.56(9)
Pd22 Pd21 Pd27 Pd32 -10.37(7)
Pd12 Pd21 Pd27 Pd32 -74.25(7)
Pd2 Pd21 Pd27 Pd32 -139.48(8)
Pd23 Pd21 Pd27 Pd32 -109.57(7)
C14 Pd21 Pd27 Pd12 -165.2(6)
C28 Pd21 Pd27 Pd12 76.8(4)
P10 Pd21 Pd27 Pd12 -162.45(17)
Pd31 Pd21 Pd27 Pd12 24.69(4)
Pd22 Pd21 Pd27 Pd12 63.88(4)
Pd2 Pd21 Pd27 Pd12 -65.23(3)
Pd23 Pd21 Pd27 Pd12 -35.32(4)
C14 Pd21 Pd27 Pd1 -139.3(6)
C28 Pd21 Pd27 Pd1 102.8(4)
P10 Pd21 Pd27 Pd1 -136.51(16)
Pd31 Pd21 Pd27 Pd1 50.63(7)
Pd22 Pd21 Pd27 Pd1 89.82(6)
Pd12 Pd21 Pd27 Pd1 25.94(5)
Pd2 Pd21 Pd27 Pd1 -39.29(5)
Pd23 Pd21 Pd27 Pd1 -9.38(7)
C14 Pd21 Pd27 Pd36 -72.9(6)
C28 Pd21 Pd27 Pd36 169.2(4)
P10 Pd21 Pd27 Pd36 -70.08(17)
Pd31 Pd21 Pd27 Pd36 117.05(5)
Pd22 Pd21 Pd27 Pd36 156.24(5)
Pd12 Pd21 Pd27 Pd36 92.36(5)
Pd2 Pd21 Pd27 Pd36 27.13(4)
Pd23 Pd21 Pd27 Pd36 57.05(5)
C14 Pd21 Pd27 Pd2 -100.0(6)
C28 Pd21 Pd27 Pd2 142.1(4)
P10 Pd21 Pd27 Pd2 -97.22(17)
Pd31 Pd21 Pd27 Pd2 89.92(5)
Pd22 Pd21 Pd27 Pd2 129.11(4)
Pd12 Pd21 Pd27 Pd2 65.23(3)
Pd23 Pd21 Pd27 Pd2 29.91(4)
C14 Pd21 Pd27 Pd22 130.9(6)
C28 Pd21 Pd27 Pd22 13.0(4)
P10 Pd21 Pd27 Pd22 133.68(17)
Pd31 Pd21 Pd27 Pd22 -39.19(4)
Pd12 Pd21 Pd27 Pd22 -63.88(4)
Pd2 Pd21 Pd27 Pd22 -129.11(4)
Pd23 Pd21 Pd27 Pd22 -99.19(4)
C300 Pd12 Pd27 C25 -95.9(14)
Pd3 Pd12 Pd27 C25 -1.8(12)
Pd8 Pd12 Pd27 C25 -106.0(12)
Pd22 Pd12 Pd27 C25 61.7(12)
Pd10 Pd12 Pd27 C25 40.5(12)
Pd2 Pd12 Pd27 C25 -152.5(12)
Pd31 Pd12 Pd27 C25 107.4(12)
Pd23 Pd12 Pd27 C25 172.9(12)
Pd1 Pd12 Pd27 C25 -73.4(12)
Pd21 Pd12 Pd27 C25 130.3(12)
Pd19 Pd12 Pd27 C25 139.6(12)
C300 Pd12 Pd27 C14 122.0(9)
Pd3 Pd12 Pd27 C14 -143.8(5)
Pd8 Pd12 Pd27 C14 112.0(5)
Pd22 Pd12 Pd27 C14 -80.3(5)
Pd10 Pd12 Pd27 C14 -101.5(5)
Pd2 Pd12 Pd27 C14 65.5(5)
Pd31 Pd12 Pd27 C14 -34.7(5)
Pd23 Pd12 Pd27 C14 30.8(5)
Pd1 Pd12 Pd27 C14 144.5(5)
Pd21 Pd12 Pd27 C14 -11.7(5)
Pd19 Pd12 Pd27 C14 -2.4(5)
C300 Pd12 Pd27 Pd21 133.8(8)
Pd3 Pd12 Pd27 Pd21 -132.08(4)
Pd8 Pd12 Pd27 Pd21 123.73(5)
Pd22 Pd12 Pd27 Pd21 -68.60(4)
Pd10 Pd12 Pd27 Pd21 -89.79(6)
Pd2 Pd12 Pd27 Pd21 77.22(4)
Pd31 Pd12 Pd27 Pd21 -22.90(4)
Pd23 Pd12 Pd27 Pd21 42.57(4)
Pd1 Pd12 Pd27 Pd21 156.29(5)
Pd19 Pd12 Pd27 Pd21 9.31(16)
C300 Pd12 Pd27 Pd32 -85.6(8)
Pd3 Pd12 Pd27 Pd32 8.54(4)
Pd8 Pd12 Pd27 Pd32 -95.65(5)
Pd22 Pd12 Pd27 Pd32 72.03(4)
Pd10 Pd12 Pd27 Pd32 50.84(6)
Pd2 Pd12 Pd27 Pd32 -142.16(5)
Pd31 Pd12 Pd27 Pd32 117.72(5)
Pd23 Pd12 Pd27 Pd32 -176.81(4)
Pd1 Pd12 Pd27 Pd32 -63.09(4)
Pd21 Pd12 Pd27 Pd32 140.62(5)
Pd19 Pd12 Pd27 Pd32 149.94(15)
C300 Pd12 Pd27 Pd1 -22.5(8)
Pd3 Pd12 Pd27 Pd1 71.63(4)
Pd8 Pd12 Pd27 Pd1 -32.57(4)
Pd22 Pd12 Pd27 Pd1 135.11(4)
Pd10 Pd12 Pd27 Pd1 113.92(6)
Pd2 Pd12 Pd27 Pd1 -79.07(4)
Pd31 Pd12 Pd27 Pd1 -179.19(5)
Pd23 Pd12 Pd27 Pd1 -113.73(5)
Pd21 Pd12 Pd27 Pd1 -156.29(5)
Pd19 Pd12 Pd27 Pd1 -146.98(16)
C300 Pd12 Pd27 Pd36 20.4(8)
Pd3 Pd12 Pd27 Pd36 114.60(4)
Pd8 Pd12 Pd27 Pd36 10.41(5)
Pd22 Pd12 Pd27 Pd36 178.09(5)
Pd10 Pd12 Pd27 Pd36 156.90(5)
Pd2 Pd12 Pd27 Pd36 -36.10(4)
Pd31 Pd12 Pd27 Pd36 -136.22(4)
Pd23 Pd12 Pd27 Pd36 -70.75(5)
Pd1 Pd12 Pd27 Pd36 42.98(4)
Pd21 Pd12 Pd27 Pd36 -113.32(5)
Pd19 Pd12 Pd27 Pd36 -104.00(15)
C300 Pd12 Pd27 Pd2 56.5(8)
Pd3 Pd12 Pd27 Pd2 150.70(4)
Pd8 Pd12 Pd27 Pd2 46.51(4)
Pd22 Pd12 Pd27 Pd2 -145.81(4)
Pd10 Pd12 Pd27 Pd2 -167.00(6)
Pd31 Pd12 Pd27 Pd2 -100.12(4)
Pd23 Pd12 Pd27 Pd2 -34.65(4)
Pd1 Pd12 Pd27 Pd2 79.07(4)
Pd21 Pd12 Pd27 Pd2 -77.22(4)
Pd19 Pd12 Pd27 Pd2 -67.90(16)
C300 Pd12 Pd27 Pd22 -157.7(8)
Pd3 Pd12 Pd27 Pd22 -63.48(4)
Pd8 Pd12 Pd27 Pd22 -167.68(5)
Pd10 Pd12 Pd27 Pd22 -21.19(5)
Pd2 Pd12 Pd27 Pd22 145.81(4)
Pd31 Pd12 Pd27 Pd22 45.69(4)
Pd23 Pd12 Pd27 Pd22 111.16(5)
Pd1 Pd12 Pd27 Pd22 -135.11(4)
Pd21 Pd12 Pd27 Pd22 68.60(4)
Pd19 Pd12 Pd27 Pd22 77.91(16)
C11 Pd1 Pd27 C25 48.9(8)
C13 Pd1 Pd27 C25 -40.3(7)
Pd4 Pd1 Pd27 C25 110.8(6)
Pd36 Pd1 Pd27 C25 -86.2(6)
Pd8 Pd1 Pd27 C25 176.5(6)
Pd12 Pd1 Pd27 C25 146.3(6)
Pd30 Pd1 Pd27 C25 -141.7(6)
Pd28 Pd1 Pd27 C25 -126.7(6)
Pd3 Pd1 Pd27 C25 90.0(6)
Pd32 Pd1 Pd27 C25 35.5(6)
Pd2 Pd1 Pd27 C25 -148.3(6)
C11 Pd1 Pd27 C14 172.4(9)
C13 Pd1 Pd27 C14 83.2(8)
Pd4 Pd1 Pd27 C14 -125.8(8)
Pd36 Pd1 Pd27 C14 37.2(8)
Pd8 Pd1 Pd27 C14 -60.1(8)
Pd12 Pd1 Pd27 C14 -90.2(8)
Pd30 Pd1 Pd27 C14 -18.3(8)
Pd28 Pd1 Pd27 C14 -3.2(8)
Pd3 Pd1 Pd27 C14 -146.5(8)
Pd32 Pd1 Pd27 C14 158.9(8)
Pd2 Pd1 Pd27 C14 -24.9(8)
C11 Pd1 Pd27 Pd21 -123.8(5)
C13 Pd1 Pd27 Pd21 147.1(4)
Pd4 Pd1 Pd27 Pd21 -61.90(8)
Pd36 Pd1 Pd27 Pd21 101.12(6)
Pd8 Pd1 Pd27 Pd21 3.83(7)
Pd12 Pd1 Pd27 Pd21 -26.32(5)
Pd30 Pd1 Pd27 Pd21 45.63(15)
Pd28 Pd1 Pd27 Pd21 60.66(7)
Pd3 Pd1 Pd27 Pd21 -82.60(6)
Pd32 Pd1 Pd27 Pd21 -137.16(7)
Pd2 Pd1 Pd27 Pd21 39.01(5)
C11 Pd1 Pd27 Pd32 13.4(5)
C13 Pd1 Pd27 Pd32 -75.8(4)
Pd4 Pd1 Pd27 Pd32 75.26(5)
Pd36 Pd1 Pd27 Pd32 -121.73(4)
Pd8 Pd1 Pd27 Pd32 140.99(5)
Pd12 Pd1 Pd27 Pd32 110.84(4)
Pd30 Pd1 Pd27 Pd32 -177.21(12)
Pd28 Pd1 Pd27 Pd32 -162.19(4)
Pd3 Pd1 Pd27 Pd32 54.55(3)
Pd2 Pd1 Pd27 Pd32 176.17(5)
C11 Pd1 Pd27 Pd12 -97.4(5)
C13 Pd1 Pd27 Pd12 173.4(4)
Pd4 Pd1 Pd27 Pd12 -35.58(5)
Pd36 Pd1 Pd27 Pd12 127.43(4)
Pd8 Pd1 Pd27 Pd12 30.15(4)
Pd30 Pd1 Pd27 Pd12 71.95(12)
Pd28 Pd1 Pd27 Pd12 86.97(4)
Pd3 Pd1 Pd27 Pd12 -56.29(3)
Pd32 Pd1 Pd27 Pd12 -110.84(4)
Pd2 Pd1 Pd27 Pd12 65.33(3)
C11 Pd1 Pd27 Pd36 135.1(5)
C13 Pd1 Pd27 Pd36 46.0(4)
Pd4 Pd1 Pd27 Pd36 -163.02(6)
Pd8 Pd1 Pd27 Pd36 -97.29(4)
Pd12 Pd1 Pd27 Pd36 -127.43(4)
Pd30 Pd1 Pd27 Pd36 -55.49(12)
Pd28 Pd1 Pd27 Pd36 -40.46(4)
Pd3 Pd1 Pd27 Pd36 176.28(4)
Pd32 Pd1 Pd27 Pd36 121.73(4)
Pd2 Pd1 Pd27 Pd36 -62.11(3)
C11 Pd1 Pd27 Pd2 -162.8(5)
C13 Pd1 Pd27 Pd2 108.1(4)
Pd4 Pd1 Pd27 Pd2 -100.91(5)
Pd36 Pd1 Pd27 Pd2 62.11(3)
Pd8 Pd1 Pd27 Pd2 -35.18(4)
Pd12 Pd1 Pd27 Pd2 -65.33(3)
Pd30 Pd1 Pd27 Pd2 6.62(12)
Pd28 Pd1 Pd27 Pd2 21.65(4)
Pd3 Pd1 Pd27 Pd2 -121.61(4)
Pd32 Pd1 Pd27 Pd2 -176.17(5)
C11 Pd1 Pd27 Pd22 -59.7(5)
C13 Pd1 Pd27 Pd22 -148.9(4)
Pd4 Pd1 Pd27 Pd22 2.15(7)
Pd36 Pd1 Pd27 Pd22 165.16(5)
Pd8 Pd1 Pd27 Pd22 67.88(5)
Pd12 Pd1 Pd27 Pd22 37.73(4)
Pd30 Pd1 Pd27 Pd22 109.68(12)
Pd28 Pd1 Pd27 Pd22 124.70(4)
Pd3 Pd1 Pd27 Pd22 -18.56(4)
Pd32 Pd1 Pd27 Pd22 -73.11(4)
Pd2 Pd1 Pd27 Pd22 103.06(4)
C17 Pd2 Pd27 C25 -121.5(12)
C15 Pd2 Pd27 C25 -29.4(12)
Pd23 Pd2 Pd27 C25 -173.5(11)
Pd36 Pd2 Pd27 C25 14.3(11)
Pd12 Pd2 Pd27 C25 150.1(11)
Pd28 Pd2 Pd27 C25 53.4(11)
Pd8 Pd2 Pd27 C25 110.9(11)
Pd21 Pd2 Pd27 C25 -135.9(11)
Pd24 Pd2 Pd27 C25 130.0(11)
Pd1 Pd2 Pd27 C25 78.4(11)
Pd14 Pd2 Pd27 C25 5.5(11)
C17 Pd2 Pd27 C14 -33.1(7)
C15 Pd2 Pd27 C14 59.0(6)
Pd23 Pd2 Pd27 C14 -85.1(4)
Pd36 Pd2 Pd27 C14 102.7(4)
Pd12 Pd2 Pd27 C14 -121.5(4)
Pd28 Pd2 Pd27 C14 141.8(4)
Pd8 Pd2 Pd27 C14 -160.7(4)
Pd21 Pd2 Pd27 C14 -47.5(4)
Pd24 Pd2 Pd27 C14 -141.6(4)
Pd1 Pd2 Pd27 C14 166.8(4)
Pd14 Pd2 Pd27 C14 93.9(4)
C17 Pd2 Pd27 Pd21 14.4(5)
C15 Pd2 Pd27 Pd21 106.5(4)
Pd23 Pd2 Pd27 Pd21 -37.59(4)
Pd36 Pd2 Pd27 Pd21 150.22(5)
Pd12 Pd2 Pd27 Pd21 -74.05(4)
Pd28 Pd2 Pd27 Pd21 -170.76(5)
Pd8 Pd2 Pd27 Pd21 -113.23(4)
Pd24 Pd2 Pd27 Pd21 -94.14(9)
Pd1 Pd2 Pd27 Pd21 -145.75(4)
Pd14 Pd2 Pd27 Pd21 141.38(10)
C17 Pd2 Pd27 Pd32 154.7(5)
C15 Pd2 Pd27 Pd32 -113.2(4)
Pd23 Pd2 Pd27 Pd32 102.70(8)
Pd36 Pd2 Pd27 Pd32 -69.49(7)
Pd12 Pd2 Pd27 Pd32 66.24(7)
Pd28 Pd2 Pd27 Pd32 -30.47(9)
Pd8 Pd2 Pd27 Pd32 27.06(8)
Pd21 Pd2 Pd27 Pd32 140.29(8)
Pd24 Pd2 Pd27 Pd32 46.15(13)
Pd1 Pd2 Pd27 Pd32 -5.46(6)
Pd14 Pd2 Pd27 Pd32 -78.33(12)
C17 Pd2 Pd27 Pd12 88.5(5)
C15 Pd2 Pd27 Pd12 -179.5(4)
Pd23 Pd2 Pd27 Pd12 36.47(4)
Pd36 Pd2 Pd27 Pd12 -135.73(5)
Pd28 Pd2 Pd27 Pd12 -96.71(5)
Pd8 Pd2 Pd27 Pd12 -39.17(4)
Pd21 Pd2 Pd27 Pd12 74.05(4)
Pd24 Pd2 Pd27 Pd12 -20.09(8)
Pd1 Pd2 Pd27 Pd12 -71.70(4)
Pd14 Pd2 Pd27 Pd12 -144.57(10)
C17 Pd2 Pd27 Pd1 160.2(5)
C15 Pd2 Pd27 Pd1 -107.8(4)
Pd23 Pd2 Pd27 Pd1 108.16(5)
Pd36 Pd2 Pd27 Pd1 -64.03(4)
Pd12 Pd2 Pd27 Pd1 71.70(4)
Pd28 Pd2 Pd27 Pd1 -25.01(4)
Pd8 Pd2 Pd27 Pd1 32.52(4)
Pd21 Pd2 Pd27 Pd1 145.75(4)
Pd24 Pd2 Pd27 Pd1 51.61(9)
Pd14 Pd2 Pd27 Pd1 -72.87(10)
C17 Pd2 Pd27 Pd36 -135.8(5)
C15 Pd2 Pd27 Pd36 -43.8(4)
Pd23 Pd2 Pd27 Pd36 172.19(5)
Pd12 Pd2 Pd27 Pd36 135.73(5)
Pd28 Pd2 Pd27 Pd36 39.02(4)
Pd8 Pd2 Pd27 Pd36 96.55(4)
Pd21 Pd2 Pd27 Pd36 -150.22(5)
Pd24 Pd2 Pd27 Pd36 115.64(9)
Pd1 Pd2 Pd27 Pd36 64.03(4)
Pd14 Pd2 Pd27 Pd36 -8.84(9)
C17 Pd2 Pd27 Pd22 59.1(5)
C15 Pd2 Pd27 Pd22 151.1(4)
Pd23 Pd2 Pd27 Pd22 7.07(6)
Pd36 Pd2 Pd27 Pd22 -165.12(5)
Pd12 Pd2 Pd27 Pd22 -29.39(4)
Pd28 Pd2 Pd27 Pd22 -126.10(4)
Pd8 Pd2 Pd27 Pd22 -68.57(5)
Pd21 Pd2 Pd27 Pd22 44.66(4)
Pd24 Pd2 Pd27 Pd22 -49.48(10)
Pd1 Pd2 Pd27 Pd22 -101.09(5)
Pd14 Pd2 Pd27 Pd22 -173.96(8)
C28 Pd22 Pd27 C25 118.9(7)
C27 Pd22 Pd27 C25 -77.2(7)
P11 Pd22 Pd27 C25 23.2(6)
Pd12 Pd22 Pd27 C25 -149.2(6)
Pd3 Pd22 Pd27 C25 -86.8(6)
Pd31 Pd22 Pd27 C25 166.5(6)
Pd10 Pd22 Pd27 C25 -130.6(6)
Pd21 Pd22 Pd27 C25 131.5(6)
C28 Pd22 Pd27 C14 21.6(6)
C27 Pd22 Pd27 C14 -174.5(6)
P11 Pd22 Pd27 C14 -74.1(4)
Pd12 Pd22 Pd27 C14 113.5(4)
Pd3 Pd22 Pd27 C14 175.9(4)
Pd31 Pd22 Pd27 C14 69.2(4)
Pd10 Pd22 Pd27 C14 132.1(4)
Pd21 Pd22 Pd27 C14 34.2(4)
C28 Pd22 Pd27 Pd21 -12.6(4)
C27 Pd22 Pd27 Pd21 151.3(4)
P11 Pd22 Pd27 Pd21 -108.27(10)
Pd12 Pd22 Pd27 Pd21 79.27(4)
Pd3 Pd22 Pd27 Pd21 141.70(4)
Pd31 Pd22 Pd27 Pd21 35.03(4)
Pd10 Pd22 Pd27 Pd21 97.88(5)
C28 Pd22 Pd27 Pd32 160.6(4)
C27 Pd22 Pd27 Pd32 -35.5(4)
P11 Pd22 Pd27 Pd32 64.90(10)
Pd12 Pd22 Pd27 Pd32 -107.56(4)
Pd3 Pd22 Pd27 Pd32 -45.13(4)
Pd31 Pd22 Pd27 Pd32 -151.80(4)
Pd10 Pd22 Pd27 Pd32 -88.95(5)
Pd21 Pd22 Pd27 Pd32 173.17(5)
C28 Pd22 Pd27 Pd12 -91.9(4)
C27 Pd22 Pd27 Pd12 72.1(4)
P11 Pd22 Pd27 Pd12 172.46(11)
Pd3 Pd22 Pd27 Pd12 62.43(4)
Pd31 Pd22 Pd27 Pd12 -44.24(4)
Pd10 Pd22 Pd27 Pd12 18.61(4)
Pd21 Pd22 Pd27 Pd12 -79.27(4)
C28 Pd22 Pd27 Pd1 -133.2(4)
C27 Pd22 Pd27 Pd1 30.7(4)
P11 Pd22 Pd27 Pd1 131.11(10)
Pd12 Pd22 Pd27 Pd1 -41.35(4)
Pd3 Pd22 Pd27 Pd1 21.08(4)
Pd31 Pd22 Pd27 Pd1 -85.59(5)
Pd10 Pd22 Pd27 Pd1 -22.74(6)
Pd21 Pd22 Pd27 Pd1 -120.62(5)
C28 Pd22 Pd27 Pd36 -97.0(4)
C27 Pd22 Pd27 Pd36 66.9(4)
P11 Pd22 Pd27 Pd36 167.32(15)
Pd12 Pd22 Pd27 Pd36 -5.14(13)
Pd3 Pd22 Pd27 Pd36 57.29(13)
Pd31 Pd22 Pd27 Pd36 -49.38(14)
Pd10 Pd22 Pd27 Pd36 13.47(15)
Pd21 Pd22 Pd27 Pd36 -84.41(13)
C28 Pd22 Pd27 Pd2 -61.4(4)
C27 Pd22 Pd27 Pd2 102.5(4)
P11 Pd22 Pd27 Pd2 -157.06(10)
Pd12 Pd22 Pd27 Pd2 30.48(4)
Pd3 Pd22 Pd27 Pd2 92.91(4)
Pd31 Pd22 Pd27 Pd2 -13.76(5)
Pd10 Pd22 Pd27 Pd2 49.09(6)
Pd21 Pd22 Pd27 Pd2 -48.79(4)
C16 Pd14 Pd28 C24 -28.4(8)
C18 Pd14 Pd28 C24 138.2(7)
P4 Pd14 Pd28 C24 -47.2(6)
Pd24 Pd14 Pd28 C24 138.4(6)
Pd2 Pd14 Pd28 C24 -151.8(6)
C18 Pd14 Pd28 C16 166.5(7)
P4 Pd14 Pd28 C16 -18.8(5)
Pd24 Pd14 Pd28 C16 166.8(5)
Pd2 Pd14 Pd28 C16 -123.4(5)
C16 Pd14 Pd28 Pd30 -118.1(5)
C18 Pd14 Pd28 Pd30 48.4(4)
P4 Pd14 Pd28 Pd30 -136.95(19)
Pd24 Pd14 Pd28 Pd30 48.61(10)
Pd2 Pd14 Pd28 Pd30 118.42(11)
C16 Pd14 Pd28 Pd8 178.6(5)
C18 Pd14 Pd28 Pd8 -14.9(4)
P4 Pd14 Pd28 Pd8 159.75(18)
Pd24 Pd14 Pd28 Pd8 -14.69(4)
Pd2 Pd14 Pd28 Pd8 55.12(4)
C16 Pd14 Pd28 Pd2 123.4(5)
C18 Pd14 Pd28 Pd2 -70.0(4)
P4 Pd14 Pd28 Pd2 104.63(19)
Pd24 Pd14 Pd28 Pd2 -69.81(4)
C16 Pd14 Pd28 Pd36 74.5(5)
C18 Pd14 Pd28 Pd36 -119.0(4)
P4 Pd14 Pd28 Pd36 55.64(19)
Pd24 Pd14 Pd28 Pd36 -118.79(4)
Pd2 Pd14 Pd28 Pd36 -48.99(4)
C16 Pd14 Pd28 Pd9 -124.3(5)
C18 Pd14 Pd28 Pd9 42.2(4)
P4 Pd14 Pd28 Pd9 -143.08(18)
Pd24 Pd14 Pd28 Pd9 42.48(4)
Pd2 Pd14 Pd28 Pd9 112.29(4)
C16 Pd14 Pd28 Pd1 121.1(5)
C18 Pd14 Pd28 Pd1 -72.3(4)
P4 Pd14 Pd28 Pd1 102.33(19)
Pd24 Pd14 Pd28 Pd1 -72.11(6)
Pd2 Pd14 Pd28 Pd1 -2.30(5)
C16 Pd14 Pd28 Pd24 -166.8(5)
C18 Pd14 Pd28 Pd24 -0.2(4)
P4 Pd14 Pd28 Pd24 174.44(19)
Pd2 Pd14 Pd28 Pd24 69.81(4)
C300 Pd8 Pd28 C24 130.3(9)
Pd12 Pd8 Pd28 C24 110.6(4)
Pd24 Pd8 Pd28 C24 -147.4(4)
Pd9 Pd8 Pd28 C24 -81.0(4)
Pd5 Pd8 Pd28 C24 -107.0(4)
Pd4 Pd8 Pd28 C24 26.5(4)
Pd1 Pd8 Pd28 C24 62.9(4)
Pd18 Pd8 Pd28 C24 -39.0(4)
Pd30 Pd8 Pd28 C24 -11.2(4)
Pd2 Pd8 Pd28 C24 137.9(4)
Pd7 Pd8 Pd28 C24 -23.5(4)
C300 Pd8 Pd28 C16 -65.1(12)
Pd12 Pd8 Pd28 C16 -84.9(8)
Pd24 Pd8 Pd28 C16 17.1(8)
Pd9 Pd8 Pd28 C16 83.5(8)
Pd5 Pd8 Pd28 C16 57.6(8)
Pd4 Pd8 Pd28 C16 -168.9(8)
Pd1 Pd8 Pd28 C16 -132.5(8)
Pd18 Pd8 Pd28 C16 125.5(8)
Pd30 Pd8 Pd28 C16 153.4(8)
Pd2 Pd8 Pd28 C16 -57.5(8)
Pd7 Pd8 Pd28 C16 141.1(8)
C300 Pd8 Pd28 Pd14 -67.5(8)
Pd12 Pd8 Pd28 Pd14 -87.19(5)
Pd24 Pd8 Pd28 Pd14 14.81(4)
Pd9 Pd8 Pd28 Pd14 81.22(4)
Pd5 Pd8 Pd28 Pd14 55.27(6)
Pd4 Pd8 Pd28 Pd14 -171.24(4)
Pd1 Pd8 Pd28 Pd14 -134.82(5)
Pd18 Pd8 Pd28 Pd14 123.19(4)
Pd30 Pd8 Pd28 Pd14 151.04(5)
Pd2 Pd8 Pd28 Pd14 -59.83(4)
Pd7 Pd8 Pd28 Pd14 138.76(16)
C300 Pd8 Pd28 Pd30 141.5(8)
Pd12 Pd8 Pd28 Pd30 121.77(5)
Pd24 Pd8 Pd28 Pd30 -136.24(4)
Pd9 Pd8 Pd28 Pd30 -69.83(4)
Pd5 Pd8 Pd28 Pd30 -95.78(5)
Pd4 Pd8 Pd28 Pd30 37.72(4)
Pd1 Pd8 Pd28 Pd30 74.13(4)
Pd18 Pd8 Pd28 Pd30 -27.86(4)
Pd2 Pd8 Pd28 Pd30 149.12(4)
Pd7 Pd8 Pd28 Pd30 -12.28(17)
C300 Pd8 Pd28 Pd2 -7.6(8)
Pd12 Pd8 Pd28 Pd2 -27.36(4)
Pd24 Pd8 Pd28 Pd2 74.64(4)
Pd9 Pd8 Pd28 Pd2 141.05(4)
Pd5 Pd8 Pd28 Pd2 115.10(5)
Pd4 Pd8 Pd28 Pd2 -111.41(5)
Pd1 Pd8 Pd28 Pd2 -74.99(4)
Pd18 Pd8 Pd28 Pd2 -176.98(4)
Pd30 Pd8 Pd28 Pd2 -149.12(4)
Pd7 Pd8 Pd28 Pd2 -161.41(17)
C300 Pd8 Pd28 Pd36 36.3(8)
Pd12 Pd8 Pd28 Pd36 16.59(5)
Pd24 Pd8 Pd28 Pd36 118.58(4)
Pd9 Pd8 Pd28 Pd36 -175.01(5)
Pd5 Pd8 Pd28 Pd36 159.05(4)
Pd4 Pd8 Pd28 Pd36 -67.46(5)
Pd1 Pd8 Pd28 Pd36 -31.04(4)
Pd18 Pd8 Pd28 Pd36 -133.03(4)
Pd30 Pd8 Pd28 Pd36 -105.18(4)
Pd2 Pd8 Pd28 Pd36 43.95(4)
Pd7 Pd8 Pd28 Pd36 -117.46(16)
C300 Pd8 Pd28 Pd9 -148.7(8)
Pd12 Pd8 Pd28 Pd9 -168.40(5)
Pd24 Pd8 Pd28 Pd9 -66.41(4)
Pd5 Pd8 Pd28 Pd9 -25.95(4)
Pd4 Pd8 Pd28 Pd9 107.55(5)
Pd1 Pd8 Pd28 Pd9 143.96(4)
Pd18 Pd8 Pd28 Pd9 41.97(4)
Pd30 Pd8 Pd28 Pd9 69.83(4)
Pd2 Pd8 Pd28 Pd9 -141.05(4)
Pd7 Pd8 Pd28 Pd9 57.55(16)
C300 Pd8 Pd28 Pd1 67.4(8)
Pd12 Pd8 Pd28 Pd1 47.63(4)
Pd24 Pd8 Pd28 Pd1 149.63(4)
Pd9 Pd8 Pd28 Pd1 -143.96(4)
Pd5 Pd8 Pd28 Pd1 -169.91(6)
Pd4 Pd8 Pd28 Pd1 -36.41(4)
Pd18 Pd8 Pd28 Pd1 -101.99(4)
Pd30 Pd8 Pd28 Pd1 -74.13(4)
Pd2 Pd8 Pd28 Pd1 74.99(4)
Pd7 Pd8 Pd28 Pd1 -86.42(17)
C300 Pd8 Pd28 Pd24 -82.3(8)
Pd12 Pd8 Pd28 Pd24 -101.99(5)
Pd9 Pd8 Pd28 Pd24 66.41(4)
Pd5 Pd8 Pd28 Pd24 40.46(4)
Pd4 Pd8 Pd28 Pd24 173.96(5)
Pd1 Pd8 Pd28 Pd24 -149.63(4)
Pd18 Pd8 Pd28 Pd24 108.38(4)
Pd30 Pd8 Pd28 Pd24 136.24(4)
Pd2 Pd8 Pd28 Pd24 -74.64(4)
Pd7 Pd8 Pd28 Pd24 123.96(17)
C17 Pd2 Pd28 C24 170.5(8)
C15 Pd2 Pd28 C24 79.2(7)
Pd23 Pd2 Pd28 C24 -131.9(6)
Pd36 Pd2 Pd28 C24 34.6(6)
Pd12 Pd2 Pd28 C24 -65.4(6)
Pd27 Pd2 Pd28 C24 -4.1(6)
Pd8 Pd2 Pd28 C24 -90.5(6)
Pd21 Pd2 Pd28 C24 -30.6(7)
Pd24 Pd2 Pd28 C24 -150.4(6)
Pd1 Pd2 Pd28 C24 -26.6(6)
Pd14 Pd2 Pd28 C24 151.6(6)
C17 Pd2 Pd28 C16 57.9(7)
C15 Pd2 Pd28 C16 -33.4(6)
Pd23 Pd2 Pd28 C16 115.4(4)
Pd36 Pd2 Pd28 C16 -78.1(4)
Pd12 Pd2 Pd28 C16 -178.0(4)
Pd27 Pd2 Pd28 C16 -116.7(4)
Pd8 Pd2 Pd28 C16 156.8(4)
Pd21 Pd2 Pd28 C16 -143.3(4)
Pd24 Pd2 Pd28 C16 96.9(4)
Pd1 Pd2 Pd28 C16 -139.3(4)
Pd14 Pd2 Pd28 C16 38.9(4)
C17 Pd2 Pd28 Pd14 19.0(5)
C15 Pd2 Pd28 Pd14 -72.3(4)
Pd23 Pd2 Pd28 Pd14 76.53(5)
Pd36 Pd2 Pd28 Pd14 -117.00(4)
Pd12 Pd2 Pd28 Pd14 143.06(4)
Pd27 Pd2 Pd28 Pd14 -155.64(5)
Pd8 Pd2 Pd28 Pd14 117.93(4)
Pd21 Pd2 Pd28 Pd14 177.84(16)
Pd24 Pd2 Pd28 Pd14 58.04(3)
Pd1 Pd2 Pd28 Pd14 -178.20(4)
C17 Pd2 Pd28 Pd30 -131.3(5)
C15 Pd2 Pd28 Pd30 137.4(4)
Pd23 Pd2 Pd28 Pd30 -73.71(6)
Pd36 Pd2 Pd28 Pd30 92.77(5)
Pd12 Pd2 Pd28 Pd30 -7.18(6)
Pd27 Pd2 Pd28 Pd30 54.12(6)
Pd8 Pd2 Pd28 Pd30 -32.31(5)
Pd21 Pd2 Pd28 Pd30 27.60(18)
Pd24 Pd2 Pd28 Pd30 -92.20(5)
Pd1 Pd2 Pd28 Pd30 31.56(5)
Pd14 Pd2 Pd28 Pd30 -150.24(6)
C17 Pd2 Pd28 Pd8 -99.0(5)
C15 Pd2 Pd28 Pd8 169.7(4)
Pd23 Pd2 Pd28 Pd8 -41.40(5)
Pd36 Pd2 Pd28 Pd8 125.08(4)
Pd12 Pd2 Pd28 Pd8 25.13(4)
Pd27 Pd2 Pd28 Pd8 86.43(4)
Pd21 Pd2 Pd28 Pd8 59.92(16)
Pd24 Pd2 Pd28 Pd8 -59.89(3)
Pd1 Pd2 Pd28 Pd8 63.87(3)
Pd14 Pd2 Pd28 Pd8 -117.93(4)
C17 Pd2 Pd28 Pd36 136.0(5)
C15 Pd2 Pd28 Pd36 44.7(4)
Pd23 Pd2 Pd28 Pd36 -166.47(6)
Pd12 Pd2 Pd28 Pd36 -99.95(4)
Pd27 Pd2 Pd28 Pd36 -38.65(4)
Pd8 Pd2 Pd28 Pd36 -125.08(4)
Pd21 Pd2 Pd28 Pd36 -65.16(16)
Pd24 Pd2 Pd28 Pd36 175.03(4)
Pd1 Pd2 Pd28 Pd36 -61.20(3)
Pd14 Pd2 Pd28 Pd36 117.00(4)
C17 Pd2 Pd28 Pd9 -64.0(5)
C15 Pd2 Pd28 Pd9 -155.3(4)
Pd23 Pd2 Pd28 Pd9 -6.41(6)
Pd36 Pd2 Pd28 Pd9 160.06(5)
Pd12 Pd2 Pd28 Pd9 60.11(5)
Pd27 Pd2 Pd28 Pd9 121.41(5)
Pd8 Pd2 Pd28 Pd9 34.98(4)
Pd21 Pd2 Pd28 Pd9 94.90(16)
Pd24 Pd2 Pd28 Pd9 -24.90(4)
Pd1 Pd2 Pd28 Pd9 98.86(4)
Pd14 Pd2 Pd28 Pd9 -82.94(4)
C17 Pd2 Pd28 Pd1 -162.8(5)
C15 Pd2 Pd28 Pd1 105.9(4)
Pd23 Pd2 Pd28 Pd1 -105.27(5)
Pd36 Pd2 Pd28 Pd1 61.20(3)
Pd12 Pd2 Pd28 Pd1 -38.74(4)
Pd27 Pd2 Pd28 Pd1 22.56(4)
Pd8 Pd2 Pd28 Pd1 -63.87(3)
Pd21 Pd2 Pd28 Pd1 -3.96(15)
Pd24 Pd2 Pd28 Pd1 -123.76(4)
Pd14 Pd2 Pd28 Pd1 178.20(4)
C17 Pd2 Pd28 Pd24 -39.1(5)
C15 Pd2 Pd28 Pd24 -130.4(4)
Pd23 Pd2 Pd28 Pd24 18.49(4)
Pd36 Pd2 Pd28 Pd24 -175.03(4)
Pd12 Pd2 Pd28 Pd24 85.02(4)
Pd27 Pd2 Pd28 Pd24 146.32(5)
Pd8 Pd2 Pd28 Pd24 59.89(3)
Pd21 Pd2 Pd28 Pd24 119.80(16)
Pd1 Pd2 Pd28 Pd24 123.76(4)
Pd14 Pd2 Pd28 Pd24 -58.04(3)
C7 Pd9 Pd28 C24 -171.5(6)
C8 Pd9 Pd28 C24 22.1(6)
P2 Pd9 Pd28 C24 -70.9(4)
Pd8 Pd9 Pd28 C24 111.9(4)
Pd18 Pd9 Pd28 C24 70.0(4)
Pd24 Pd9 Pd28 C24 176.8(4)
Pd5 Pd9 Pd28 C24 135.9(4)
Pd30 Pd9 Pd28 C24 35.6(4)
C7 Pd9 Pd28 C16 -73.1(6)
C8 Pd9 Pd28 C16 120.4(6)
P2 Pd9 Pd28 C16 27.4(4)
Pd8 Pd9 Pd28 C16 -149.7(4)
Pd18 Pd9 Pd28 C16 168.4(4)
Pd24 Pd9 Pd28 C16 -84.8(4)
Pd5 Pd9 Pd28 C16 -125.7(4)
Pd30 Pd9 Pd28 C16 134.0(4)
C7 Pd9 Pd28 Pd14 -30.6(4)
C8 Pd9 Pd28 Pd14 163.0(4)
P2 Pd9 Pd28 Pd14 70.02(10)
Pd8 Pd9 Pd28 Pd14 -107.14(4)
Pd18 Pd9 Pd28 Pd14 -149.07(4)
Pd24 Pd9 Pd28 Pd14 -42.25(4)
Pd5 Pd9 Pd28 Pd14 -83.15(5)
Pd30 Pd9 Pd28 Pd14 176.57(5)
C7 Pd9 Pd28 Pd30 152.9(4)
C8 Pd9 Pd28 Pd30 -13.6(4)
P2 Pd9 Pd28 Pd30 -106.55(10)
Pd8 Pd9 Pd28 Pd30 76.30(4)
Pd18 Pd9 Pd28 Pd30 34.37(4)
Pd24 Pd9 Pd28 Pd30 141.18(4)
Pd5 Pd9 Pd28 Pd30 100.28(5)
C7 Pd9 Pd28 Pd8 76.6(4)
C8 Pd9 Pd28 Pd8 -89.9(4)
P2 Pd9 Pd28 Pd8 177.16(10)
Pd18 Pd9 Pd28 Pd8 -41.93(4)
Pd24 Pd9 Pd28 Pd8 64.89(4)
Pd5 Pd9 Pd28 Pd8 23.99(4)
Pd30 Pd9 Pd28 Pd8 -76.30(4)
C7 Pd9 Pd28 Pd2 39.3(4)
C8 Pd9 Pd28 Pd2 -127.1(4)
P2 Pd9 Pd28 Pd2 139.90(9)
Pd8 Pd9 Pd28 Pd2 -37.26(4)
Pd18 Pd9 Pd28 Pd2 -79.19(5)
Pd24 Pd9 Pd28 Pd2 27.63(4)
Pd5 Pd9 Pd28 Pd2 -13.27(6)
Pd30 Pd9 Pd28 Pd2 -113.55(5)
C7 Pd9 Pd28 Pd36 90.0(5)
C8 Pd9 Pd28 Pd36 -76.4(4)
P2 Pd9 Pd28 Pd36 -169.36(14)
Pd8 Pd9 Pd28 Pd36 13.48(12)
Pd18 Pd9 Pd28 Pd36 -28.45(14)
Pd24 Pd9 Pd28 Pd36 78.36(13)
Pd5 Pd9 Pd28 Pd36 37.47(14)
Pd30 Pd9 Pd28 Pd36 -62.82(13)
C7 Pd9 Pd28 Pd1 107.5(4)
C8 Pd9 Pd28 Pd1 -58.9(4)
P2 Pd9 Pd28 Pd1 -151.93(9)
Pd8 Pd9 Pd28 Pd1 30.92(4)
Pd18 Pd9 Pd28 Pd1 -11.01(5)
Pd24 Pd9 Pd28 Pd1 95.80(4)
Pd5 Pd9 Pd28 Pd1 54.90(5)
Pd30 Pd9 Pd28 Pd1 -45.38(4)
C7 Pd9 Pd28 Pd24 11.7(4)
C8 Pd9 Pd28 Pd24 -154.7(4)
P2 Pd9 Pd28 Pd24 112.27(9)
Pd8 Pd9 Pd28 Pd24 -64.89(4)
Pd18 Pd9 Pd28 Pd24 -106.82(4)
Pd5 Pd9 Pd28 Pd24 -40.90(4)
Pd30 Pd9 Pd28 Pd24 -141.18(4)
C11 Pd1 Pd28 C24 -35.7(6)
C13 Pd1 Pd28 C24 56.5(5)
Pd4 Pd1 Pd28 C24 -85.8(4)
Pd36 Pd1 Pd28 C24 97.3(4)
Pd27 Pd1 Pd28 C24 140.4(4)
Pd8 Pd1 Pd28 C24 -122.1(4)
Pd12 Pd1 Pd28 C24 -161.3(4)
Pd30 Pd1 Pd28 C24 -46.9(4)
Pd3 Pd1 Pd28 C24 -138.9(4)
Pd32 Pd1 Pd28 C24 104.0(4)
Pd2 Pd1 Pd28 C24 163.4(4)
C11 Pd1 Pd28 C16 -124.2(7)
C13 Pd1 Pd28 C16 -32.0(7)
Pd4 Pd1 Pd28 C16 -174.3(6)
Pd36 Pd1 Pd28 C16 8.8(6)
Pd27 Pd1 Pd28 C16 51.9(6)
Pd8 Pd1 Pd28 C16 149.4(6)
Pd12 Pd1 Pd28 C16 110.3(6)
Pd30 Pd1 Pd28 C16 -135.4(6)
Pd3 Pd1 Pd28 C16 132.6(6)
Pd32 Pd1 Pd28 C16 15.5(6)
Pd2 Pd1 Pd28 C16 74.9(6)
C11 Pd1 Pd28 Pd14 163.3(4)
C13 Pd1 Pd28 Pd14 -104.5(4)
Pd4 Pd1 Pd28 Pd14 113.23(6)
Pd36 Pd1 Pd28 Pd14 -63.73(6)
Pd27 Pd1 Pd28 Pd14 -20.63(8)
Pd8 Pd1 Pd28 Pd14 76.87(6)
Pd12 Pd1 Pd28 Pd14 37.75(7)
Pd30 Pd1 Pd28 Pd14 152.08(7)
Pd3 Pd1 Pd28 Pd14 60.06(10)
Pd32 Pd1 Pd28 Pd14 -56.96(13)
Pd2 Pd1 Pd28 Pd14 2.42(6)
C11 Pd1 Pd28 Pd30 11.2(4)
C13 Pd1 Pd28 Pd30 103.4(4)
Pd4 Pd1 Pd28 Pd30 -38.84(4)
Pd36 Pd1 Pd28 Pd30 144.19(5)
Pd27 Pd1 Pd28 Pd30 -172.70(5)
Pd8 Pd1 Pd28 Pd30 -75.21(4)
Pd12 Pd1 Pd28 Pd30 -114.33(4)
Pd3 Pd1 Pd28 Pd30 -92.02(7)
Pd32 Pd1 Pd28 Pd30 150.96(11)
Pd2 Pd1 Pd28 Pd30 -149.66(4)
C11 Pd1 Pd28 Pd8 86.5(4)
C13 Pd1 Pd28 Pd8 178.6(4)
Pd4 Pd1 Pd28 Pd8 36.36(4)
Pd36 Pd1 Pd28 Pd8 -140.60(5)
Pd27 Pd1 Pd28 Pd8 -97.50(5)
Pd12 Pd1 Pd28 Pd8 -39.12(4)
Pd30 Pd1 Pd28 Pd8 75.21(4)
Pd3 Pd1 Pd28 Pd8 -16.81(7)
Pd32 Pd1 Pd28 Pd8 -133.83(11)
Pd2 Pd1 Pd28 Pd8 -74.45(4)
C11 Pd1 Pd28 Pd2 160.9(4)
C13 Pd1 Pd28 Pd2 -106.9(4)
Pd4 Pd1 Pd28 Pd2 110.82(4)
Pd36 Pd1 Pd28 Pd2 -66.15(4)
Pd27 Pd1 Pd28 Pd2 -23.04(4)
Pd8 Pd1 Pd28 Pd2 74.45(4)
Pd12 Pd1 Pd28 Pd2 35.33(4)
Pd30 Pd1 Pd28 Pd2 149.66(4)
Pd3 Pd1 Pd28 Pd2 57.64(7)
Pd32 Pd1 Pd28 Pd2 -59.38(10)
C11 Pd1 Pd28 Pd36 -132.9(4)
C13 Pd1 Pd28 Pd36 -40.8(4)
Pd4 Pd1 Pd28 Pd36 176.97(5)
Pd27 Pd1 Pd28 Pd36 43.11(4)
Pd8 Pd1 Pd28 Pd36 140.60(5)
Pd12 Pd1 Pd28 Pd36 101.48(4)
Pd30 Pd1 Pd28 Pd36 -144.19(5)
Pd3 Pd1 Pd28 Pd36 123.79(8)
Pd32 Pd1 Pd28 Pd36 6.77(10)
Pd2 Pd1 Pd28 Pd36 66.15(4)
C11 Pd1 Pd28 Pd9 55.0(4)
C13 Pd1 Pd28 Pd9 147.1(4)
Pd4 Pd1 Pd28 Pd9 4.88(5)
Pd36 Pd1 Pd28 Pd9 -172.08(5)
Pd27 Pd1 Pd28 Pd9 -128.97(4)
Pd8 Pd1 Pd28 Pd9 -31.48(4)
Pd12 Pd1 Pd28 Pd9 -70.60(4)
Pd30 Pd1 Pd28 Pd9 43.73(4)
Pd3 Pd1 Pd28 Pd9 -48.29(8)
Pd32 Pd1 Pd28 Pd9 -165.31(9)
Pd2 Pd1 Pd28 Pd9 -105.93(4)
C11 Pd1 Pd28 Pd24 111.1(4)
C13 Pd1 Pd28 Pd24 -156.7(4)
Pd4 Pd1 Pd28 Pd24 61.00(5)
Pd36 Pd1 Pd28 Pd24 -115.97(4)
Pd27 Pd1 Pd28 Pd24 -72.86(5)
Pd8 Pd1 Pd28 Pd24 24.63(4)
Pd12 Pd1 Pd28 Pd24 -14.49(4)
Pd30 Pd1 Pd28 Pd24 99.84(4)
Pd3 Pd1 Pd28 Pd24 7.82(8)
Pd32 Pd1 Pd28 Pd24 -109.19(10)
Pd2 Pd1 Pd28 Pd24 -49.82(3)
C18 Pd24 Pd28 C24 -129.0(8)
C7 Pd24 Pd28 C24 -16.6(8)
Pd8 Pd24 Pd28 C24 68.6(7)
Pd14 Pd24 Pd28 C24 -129.3(7)
Pd5 Pd24 Pd28 C24 33.2(7)
Pd9 Pd24 Pd28 C24 -5.9(7)
Pd23 Pd24 Pd28 C24 129.4(7)
Pd35 Pd24 Pd28 C24 84.7(7)
Pd2 Pd24 Pd28 C24 145.1(7)
C18 Pd24 Pd28 C16 -9.7(5)
C7 Pd24 Pd28 C16 102.7(5)
Pd8 Pd24 Pd28 C16 -172.1(4)
Pd14 Pd24 Pd28 C16 -10.0(4)
Pd5 Pd24 Pd28 C16 152.5(4)
Pd9 Pd24 Pd28 C16 113.4(4)
Pd23 Pd24 Pd28 C16 -111.3(4)
Pd35 Pd24 Pd28 C16 -156.0(4)
Pd2 Pd24 Pd28 C16 -95.6(4)
C18 Pd24 Pd28 Pd14 0.2(4)
C7 Pd24 Pd28 Pd14 112.7(4)
Pd8 Pd24 Pd28 Pd14 -162.12(5)
Pd5 Pd24 Pd28 Pd14 162.41(5)
Pd9 Pd24 Pd28 Pd14 123.36(5)
Pd23 Pd24 Pd28 Pd14 -101.33(5)
Pd35 Pd24 Pd28 Pd14 -146.05(9)
Pd2 Pd24 Pd28 Pd14 -85.69(4)
C18 Pd24 Pd28 Pd30 -157.5(4)
C7 Pd24 Pd28 Pd30 -45.0(4)
Pd8 Pd24 Pd28 Pd30 40.15(4)
Pd14 Pd24 Pd28 Pd30 -157.73(5)
Pd5 Pd24 Pd28 Pd30 4.68(5)
Pd9 Pd24 Pd28 Pd30 -34.37(4)
Pd23 Pd24 Pd28 Pd30 100.94(5)
Pd35 Pd24 Pd28 Pd30 56.22(9)
Pd2 Pd24 Pd28 Pd30 116.58(5)
C18 Pd24 Pd28 Pd8 162.3(4)
C7 Pd24 Pd28 Pd8 -85.2(4)
Pd14 Pd24 Pd28 Pd8 162.12(5)
Pd5 Pd24 Pd28 Pd8 -35.47(4)
Pd9 Pd24 Pd28 Pd8 -74.52(4)
Pd23 Pd24 Pd28 Pd8 60.79(4)
Pd35 Pd24 Pd28 Pd8 16.07(8)
Pd2 Pd24 Pd28 Pd8 76.43(4)
C18 Pd24 Pd28 Pd2 85.9(4)
C7 Pd24 Pd28 Pd2 -161.6(4)
Pd8 Pd24 Pd28 Pd2 -76.43(4)
Pd14 Pd24 Pd28 Pd2 85.69(4)
Pd5 Pd24 Pd28 Pd2 -111.90(4)
Pd9 Pd24 Pd28 Pd2 -150.95(4)
Pd23 Pd24 Pd28 Pd2 -15.64(4)
Pd35 Pd24 Pd28 Pd2 -60.36(8)
C18 Pd24 Pd28 Pd36 81.2(4)
C7 Pd24 Pd28 Pd36 -166.4(4)
Pd8 Pd24 Pd28 Pd36 -81.17(5)
Pd14 Pd24 Pd28 Pd36 80.95(5)
Pd5 Pd24 Pd28 Pd36 -116.64(5)
Pd9 Pd24 Pd28 Pd36 -155.69(5)
Pd23 Pd24 Pd28 Pd36 -20.38(6)
Pd35 Pd24 Pd28 Pd36 -65.10(10)
Pd2 Pd24 Pd28 Pd36 -4.74(4)
C18 Pd24 Pd28 Pd9 -123.2(4)
C7 Pd24 Pd28 Pd9 -10.7(4)
Pd8 Pd24 Pd28 Pd9 74.52(4)
Pd14 Pd24 Pd28 Pd9 -123.36(5)
Pd5 Pd24 Pd28 Pd9 39.05(4)
Pd23 Pd24 Pd28 Pd9 135.31(5)
Pd35 Pd24 Pd28 Pd9 90.59(8)
Pd2 Pd24 Pd28 Pd9 150.95(4)
C18 Pd24 Pd28 Pd1 136.5(4)
C7 Pd24 Pd28 Pd1 -111.1(4)
Pd8 Pd24 Pd28 Pd1 -25.88(4)
Pd14 Pd24 Pd28 Pd1 136.24(5)
Pd5 Pd24 Pd28 Pd1 -61.35(5)
Pd9 Pd24 Pd28 Pd1 -100.40(4)
Pd23 Pd24 Pd28 Pd1 34.91(5)
Pd35 Pd24 Pd28 Pd1 -9.81(9)
Pd2 Pd24 Pd28 Pd1 50.55(4)
C27 Pd10 Pd29 C23 32.4(9)
Pd3 Pd10 Pd29 C23 108.1(6)
Pd12 Pd10 Pd29 C23 -179.7(6)
Pd11 Pd10 Pd29 C23 93.7(6)
Pd22 Pd10 Pd29 C23 -103.1(6)
Pd31 Pd10 Pd29 C23 -114.8(6)
Pd19 Pd10 Pd29 C23 -153.2(6)
Pd13 Pd10 Pd29 C23 -87.4(6)
C23 Pd10 Pd29 C26 12.6(9)
C27 Pd10 Pd29 C26 45.0(9)
Pd3 Pd10 Pd29 C26 120.7(7)
Pd12 Pd10 Pd29 C26 -167.1(7)
Pd11 Pd10 Pd29 C26 106.3(7)
Pd22 Pd10 Pd29 C26 -90.5(7)
Pd31 Pd10 Pd29 C26 -102.1(7)
Pd19 Pd10 Pd29 C26 -140.6(7)
Pd13 Pd10 Pd29 C26 -74.8(7)
C23 Pd10 Pd29 Pd34 140.7(6)
C27 Pd10 Pd29 Pd34 173.0(6)
Pd3 Pd10 Pd29 Pd34 -111.2(2)
Pd12 Pd10 Pd29 Pd34 -39.1(2)
Pd11 Pd10 Pd29 Pd34 -125.6(2)
Pd22 Pd10 Pd29 Pd34 37.5(4)
Pd31 Pd10 Pd29 Pd34 25.9(2)
Pd19 Pd10 Pd29 Pd34 -12.6(2)
Pd13 Pd10 Pd29 Pd34 53.3(2)
C23 Pd10 Pd29 Pd15 -111.6(6)
C27 Pd10 Pd29 Pd15 -79.2(6)
Pd3 Pd10 Pd29 Pd15 -3.50(9)
Pd12 Pd10 Pd29 Pd15 68.66(7)
Pd11 Pd10 Pd29 Pd15 -17.92(5)
Pd22 Pd10 Pd29 Pd15 145.26(19)
Pd31 Pd10 Pd29 Pd15 133.62(5)
Pd19 Pd10 Pd29 Pd15 95.15(5)
Pd13 Pd10 Pd29 Pd15 161.01(6)
C23 Pd10 Pd29 Pd19 153.2(6)
C27 Pd10 Pd29 Pd19 -174.4(6)
Pd3 Pd10 Pd29 Pd19 -98.65(6)
Pd12 Pd10 Pd29 Pd19 -26.49(5)
Pd11 Pd10 Pd29 Pd19 -113.07(4)
Pd22 Pd10 Pd29 Pd19 50.1(2)
Pd31 Pd10 Pd29 Pd19 38.47(4)
Pd13 Pd10 Pd29 Pd19 65.86(3)
C23 Pd10 Pd29 Pd7 -147.2(6)
C27 Pd10 Pd29 Pd7 -114.9(6)
Pd3 Pd10 Pd29 Pd7 -39.14(6)
Pd12 Pd10 Pd29 Pd7 33.03(5)
Pd11 Pd10 Pd29 Pd7 -53.56(3)
Pd22 Pd10 Pd29 Pd7 109.6(2)
Pd31 Pd10 Pd29 Pd7 97.98(4)
Pd19 Pd10 Pd29 Pd7 59.51(3)
Pd13 Pd10 Pd29 Pd7 125.38(4)
C23 Pd10 Pd29 Pd13 87.4(6)
C27 Pd10 Pd29 Pd13 119.7(6)
Pd3 Pd10 Pd29 Pd13 -164.52(6)
Pd12 Pd10 Pd29 Pd13 -92.35(5)
Pd11 Pd10 Pd29 Pd13 -178.93(4)
Pd22 Pd10 Pd29 Pd13 -15.8(2)
Pd31 Pd10 Pd29 Pd13 -27.39(4)
Pd19 Pd10 Pd29 Pd13 -65.86(3)
C23 Pd10 Pd29 Pd16 122.0(6)
C27 Pd10 Pd29 Pd16 154.4(6)
Pd3 Pd10 Pd29 Pd16 -129.88(6)
Pd12 Pd10 Pd29 Pd16 -57.72(6)
Pd11 Pd10 Pd29 Pd16 -144.30(4)
Pd22 Pd10 Pd29 Pd16 18.9(2)
Pd31 Pd10 Pd29 Pd16 7.24(6)
Pd19 Pd10 Pd29 Pd16 -31.23(4)
Pd13 Pd10 Pd29 Pd16 34.63(4)
C23 Pd10 Pd29 Pd17 178.0(6)
C27 Pd10 Pd29 Pd17 -149.6(6)
Pd3 Pd10 Pd29 Pd17 -73.85(7)
Pd12 Pd10 Pd29 Pd17 -1.69(7)
Pd11 Pd10 Pd29 Pd17 -88.27(5)
Pd22 Pd10 Pd29 Pd17 74.9(2)
Pd31 Pd10 Pd29 Pd17 63.27(6)
Pd19 Pd10 Pd29 Pd17 24.80(4)
Pd13 Pd10 Pd29 Pd17 90.66(5)
C23 Pd10 Pd29 Pd11 -93.7(6)
C27 Pd10 Pd29 Pd11 -61.3(6)
Pd3 Pd10 Pd29 Pd11 14.42(6)
Pd12 Pd10 Pd29 Pd11 86.58(5)
Pd22 Pd10 Pd29 Pd11 163.2(2)
Pd31 Pd10 Pd29 Pd11 151.54(5)
Pd19 Pd10 Pd29 Pd11 113.07(4)
Pd13 Pd10 Pd29 Pd11 178.93(4)
C20 Pd15 Pd29 C23 169.0(8)
C21 Pd15 Pd29 C23 47.9(7)
Pd6 Pd15 Pd29 C23 -130.9(5)
Pd20 Pd15 Pd29 C23 11.7(5)
Pd7 Pd15 Pd29 C23 -100.1(5)
Pd34 Pd15 Pd29 C23 135.6(5)
Pd25 Pd15 Pd29 C23 -65.1(5)
Pd17 Pd15 Pd29 C23 -163.3(5)
C20 Pd15 Pd29 C26 79.9(8)
C21 Pd15 Pd29 C26 -41.2(6)
Pd6 Pd15 Pd29 C26 140.0(5)
Pd20 Pd15 Pd29 C26 -77.4(5)
Pd7 Pd15 Pd29 C26 170.8(5)
Pd34 Pd15 Pd29 C26 46.6(5)
Pd25 Pd15 Pd29 C26 -154.2(5)
Pd17 Pd15 Pd29 C26 107.7(5)
C20 Pd15 Pd29 Pd10 -132.1(6)
C21 Pd15 Pd29 Pd10 106.8(4)
Pd6 Pd15 Pd29 Pd10 -71.99(7)
Pd20 Pd15 Pd29 Pd10 70.64(5)
Pd7 Pd15 Pd29 Pd10 -41.22(5)
Pd34 Pd15 Pd29 Pd10 -165.43(6)
Pd25 Pd15 Pd29 Pd10 -6.18(7)
Pd17 Pd15 Pd29 Pd10 -104.33(5)
C20 Pd15 Pd29 Pd34 33.3(6)
C21 Pd15 Pd29 Pd34 -87.7(4)
Pd6 Pd15 Pd29 Pd34 93.44(6)
Pd20 Pd15 Pd29 Pd34 -123.92(5)
Pd7 Pd15 Pd29 Pd34 124.21(4)
Pd25 Pd15 Pd29 Pd34 159.25(5)
Pd17 Pd15 Pd29 Pd34 61.10(4)
C20 Pd15 Pd29 Pd19 -63.5(6)
C21 Pd15 Pd29 Pd19 175.4(4)
Pd6 Pd15 Pd29 Pd19 -3.42(7)
Pd20 Pd15 Pd29 Pd19 139.21(5)
Pd7 Pd15 Pd29 Pd19 27.35(4)
Pd34 Pd15 Pd29 Pd19 -96.86(5)
Pd25 Pd15 Pd29 Pd19 62.39(5)
Pd17 Pd15 Pd29 Pd19 -35.76(4)
C20 Pd15 Pd29 Pd7 -90.9(6)
C21 Pd15 Pd29 Pd7 148.0(4)
Pd6 Pd15 Pd29 Pd7 -30.77(5)
Pd20 Pd15 Pd29 Pd7 111.86(4)
Pd34 Pd15 Pd29 Pd7 -124.21(4)
Pd25 Pd15 Pd29 Pd7 35.04(4)
Pd17 Pd15 Pd29 Pd7 -63.11(3)
C20 Pd15 Pd29 Pd13 -17.1(6)
C21 Pd15 Pd29 Pd13 -138.1(5)
Pd6 Pd15 Pd29 Pd13 43.04(17)
Pd20 Pd15 Pd29 Pd13 -174.32(14)
Pd7 Pd15 Pd29 Pd13 73.81(14)
Pd34 Pd15 Pd29 Pd13 -50.40(14)
Pd25 Pd15 Pd29 Pd13 108.85(14)
Pd17 Pd15 Pd29 Pd13 10.70(14)
C20 Pd15 Pd29 Pd16 -5.8(6)
C21 Pd15 Pd29 Pd16 -126.9(4)
Pd6 Pd15 Pd29 Pd16 54.32(6)
Pd20 Pd15 Pd29 Pd16 -163.04(4)
Pd7 Pd15 Pd29 Pd16 85.09(4)
Pd34 Pd15 Pd29 Pd16 -39.12(4)
Pd25 Pd15 Pd29 Pd16 120.13(4)
Pd17 Pd15 Pd29 Pd16 21.98(4)
C20 Pd15 Pd29 Pd17 -27.8(6)
C21 Pd15 Pd29 Pd17 -148.8(4)
Pd6 Pd15 Pd29 Pd17 32.34(5)
Pd20 Pd15 Pd29 Pd17 174.98(4)
Pd7 Pd15 Pd29 Pd17 63.11(3)
Pd34 Pd15 Pd29 Pd17 -61.10(4)
Pd25 Pd15 Pd29 Pd17 98.15(4)
C20 Pd15 Pd29 Pd11 -148.1(6)
C21 Pd15 Pd29 Pd11 90.8(4)
Pd6 Pd15 Pd29 Pd11 -88.00(5)
Pd20 Pd15 Pd29 Pd11 54.63(3)
Pd7 Pd15 Pd29 Pd11 -57.23(3)
Pd34 Pd15 Pd29 Pd11 178.56(4)
Pd25 Pd15 Pd29 Pd11 -22.19(4)
Pd17 Pd15 Pd29 Pd11 -120.34(4)
C300 Pd19 Pd29 C23 81.3(6)
Pd7 Pd19 Pd29 C23 109.2(5)
Pd35 Pd19 Pd29 C23 -159.2(5)
Pd26 Pd19 Pd29 C23 -81.1(5)
Pd16 Pd19 Pd29 C23 -122.1(5)
Pd23 Pd19 Pd29 C23 10.4(5)
Pd31 Pd19 Pd29 C23 -17.4(5)
Pd10 Pd19 Pd29 C23 20.8(5)
Pd13 Pd19 Pd29 C23 -59.0(5)
Pd17 Pd19 Pd29 C23 174.3(5)
Pd12 Pd19 Pd29 C23 43.0(5)
C300 Pd19 Pd29 C26 -160.8(8)
Pd7 Pd19 Pd29 C26 -132.9(7)
Pd35 Pd19 Pd29 C26 -41.2(7)
Pd26 Pd19 Pd29 C26 36.9(7)
Pd16 Pd19 Pd29 C26 -4.2(7)
Pd23 Pd19 Pd29 C26 128.4(7)
Pd31 Pd19 Pd29 C26 100.6(7)
Pd10 Pd19 Pd29 C26 138.7(7)
Pd13 Pd19 Pd29 C26 58.9(7)
Pd17 Pd19 Pd29 C26 -67.7(7)
Pd12 Pd19 Pd29 C26 161.0(7)
C300 Pd19 Pd29 Pd10 60.5(4)
Pd7 Pd19 Pd29 Pd10 88.39(4)
Pd26 Pd19 Pd29 Pd10 -101.83(5)
Pd16 Pd19 Pd29 Pd10 -142.91(5)
Pd23 Pd19 Pd29 Pd10 -10.35(18)
Pd31 Pd19 Pd29 Pd10 -38.16(4)
Pd13 Pd19 Pd29 Pd10 -79.80(4)
Pd17 Pd19 Pd29 Pd10 153.57(4)
Pd12 Pd19 Pd29 Pd10 22.27(4)
C300 Pd19 Pd29 Pd34 -122.6(4)
Pd7 Pd19 Pd29 Pd34 -94.65(5)
Pd35 Pd19 Pd29 Pd34 -2.97(8)
Pd26 Pd19 Pd29 Pd34 75.12(6)
Pd16 Pd19 Pd29 Pd34 34.05(4)
Pd23 Pd19 Pd29 Pd34 166.61(16)
Pd31 Pd19 Pd29 Pd34 138.79(4)
Pd10 Pd19 Pd29 Pd34 176.95(5)
Pd13 Pd19 Pd29 Pd34 97.16(5)
Pd17 Pd19 Pd29 Pd34 -29.47(4)
Pd12 Pd19 Pd29 Pd34 -160.78(4)
C300 Pd19 Pd29 Pd15 -56.0(4)
Pd7 Pd19 Pd29 Pd15 -28.11(4)
Pd35 Pd19 Pd29 Pd15 63.57(8)
Pd26 Pd19 Pd29 Pd15 141.66(5)
Pd16 Pd19 Pd29 Pd15 100.59(5)
Pd23 Pd19 Pd29 Pd15 -126.85(17)
Pd31 Pd19 Pd29 Pd15 -154.67(4)
Pd10 Pd19 Pd29 Pd15 -116.51(5)
Pd13 Pd19 Pd29 Pd15 163.70(5)
Pd17 Pd19 Pd29 Pd15 37.07(4)
Pd12 Pd19 Pd29 Pd15 -94.24(5)
C300 Pd19 Pd29 Pd7 -27.9(4)
Pd35 Pd19 Pd29 Pd7 91.68(7)
Pd26 Pd19 Pd29 Pd7 169.77(6)
Pd16 Pd19 Pd29 Pd7 128.70(4)
Pd23 Pd19 Pd29 Pd7 -98.74(18)
Pd31 Pd19 Pd29 Pd7 -126.56(5)
Pd10 Pd19 Pd29 Pd7 -88.39(4)
Pd13 Pd19 Pd29 Pd7 -168.19(4)
Pd17 Pd19 Pd29 Pd7 65.18(4)
Pd12 Pd19 Pd29 Pd7 -66.13(4)
C300 Pd19 Pd29 Pd13 140.3(4)
Pd7 Pd19 Pd29 Pd13 168.19(4)
Pd35 Pd19 Pd29 Pd13 -100.13(7)
Pd26 Pd19 Pd29 Pd13 -22.03(5)
Pd16 Pd19 Pd29 Pd13 -63.11(4)
Pd23 Pd19 Pd29 Pd13 69.45(18)
Pd31 Pd19 Pd29 Pd13 41.64(4)
Pd10 Pd19 Pd29 Pd13 79.80(4)
Pd17 Pd19 Pd29 Pd13 -126.63(4)
Pd12 Pd19 Pd29 Pd13 102.07(4)
C300 Pd19 Pd29 Pd16 -156.6(4)
Pd7 Pd19 Pd29 Pd16 -128.70(4)
Pd35 Pd19 Pd29 Pd16 -37.02(6)
Pd26 Pd19 Pd29 Pd16 41.07(5)
Pd23 Pd19 Pd29 Pd16 132.56(18)
Pd31 Pd19 Pd29 Pd16 104.74(4)
Pd10 Pd19 Pd29 Pd16 142.91(5)
Pd13 Pd19 Pd29 Pd16 63.11(4)
Pd17 Pd19 Pd29 Pd16 -63.52(4)
Pd12 Pd19 Pd29 Pd16 165.17(5)
C300 Pd19 Pd29 Pd17 -93.1(4)
Pd7 Pd19 Pd29 Pd17 -65.18(4)
Pd35 Pd19 Pd29 Pd17 26.50(6)
Pd26 Pd19 Pd29 Pd17 104.59(5)
Pd16 Pd19 Pd29 Pd17 63.52(4)
Pd23 Pd19 Pd29 Pd17 -163.92(18)
Pd31 Pd19 Pd29 Pd17 168.26(5)
Pd10 Pd19 Pd29 Pd17 -153.57(4)
Pd13 Pd19 Pd29 Pd17 126.63(4)
Pd12 Pd19 Pd29 Pd17 -131.31(5)
C300 Pd19 Pd29 Pd11 10.9(4)
Pd7 Pd19 Pd29 Pd11 38.77(3)
Pd35 Pd19 Pd29 Pd11 130.45(6)
Pd26 Pd19 Pd29 Pd11 -151.46(5)
Pd16 Pd19 Pd29 Pd11 167.47(4)
Pd23 Pd19 Pd29 Pd11 -59.98(18)
Pd31 Pd19 Pd29 Pd11 -87.79(4)
Pd10 Pd19 Pd29 Pd11 -49.63(3)
Pd13 Pd19 Pd29 Pd11 -129.43(4)
Pd17 Pd19 Pd29 Pd11 103.95(4)
Pd12 Pd19 Pd29 Pd11 -27.36(4)
C300 Pd7 Pd29 C23 -67.1(6)
Pd11 Pd7 Pd29 C23 32.0(4)
Pd19 Pd7 Pd29 C23 -94.5(5)
Pd25 Pd7 Pd29 C23 78.8(5)
Pd4 Pd7 Pd29 C23 9.1(5)
Pd15 Pd7 Pd29 C23 117.3(5)
Pd18 Pd7 Pd29 C23 131.6(5)
Pd17 Pd7 Pd29 C23 -167.3(5)
Pd5 Pd7 Pd29 C23 -140.6(5)
Pd8 Pd7 Pd29 C23 -70.8(5)
Pd6 Pd7 Pd29 C23 142.1(4)
C300 Pd7 Pd29 C26 160.5(9)
Pd11 Pd7 Pd29 C26 -100.4(8)
Pd19 Pd7 Pd29 C26 133.1(8)
Pd25 Pd7 Pd29 C26 -53.6(8)
Pd4 Pd7 Pd29 C26 -123.3(8)
Pd15 Pd7 Pd29 C26 -15.0(8)
Pd18 Pd7 Pd29 C26 -0.8(8)
Pd17 Pd7 Pd29 C26 60.4(8)
Pd5 Pd7 Pd29 C26 87.0(8)
Pd8 Pd7 Pd29 C26 156.8(8)
Pd6 Pd7 Pd29 C26 9.8(8)
C300 Pd7 Pd29 Pd10 -40.4(4)
Pd11 Pd7 Pd29 Pd10 58.73(4)
Pd19 Pd7 Pd29 Pd10 -67.81(4)
Pd25 Pd7 Pd29 Pd10 105.49(5)
Pd4 Pd7 Pd29 Pd10 35.80(5)
Pd15 Pd7 Pd29 Pd10 144.07(5)
Pd18 Pd7 Pd29 Pd10 158.30(18)
Pd17 Pd7 Pd29 Pd10 -140.53(4)
Pd5 Pd7 Pd29 Pd10 -113.86(5)
Pd8 Pd7 Pd29 Pd10 -44.06(6)
Pd6 Pd7 Pd29 Pd10 168.87(4)
C300 Pd7 Pd29 Pd34 126.3(4)
Pd11 Pd7 Pd29 Pd34 -134.58(5)
Pd19 Pd7 Pd29 Pd34 98.88(5)
Pd25 Pd7 Pd29 Pd34 -87.81(5)
Pd4 Pd7 Pd29 Pd34 -157.51(5)
Pd15 Pd7 Pd29 Pd34 -49.24(4)
Pd18 Pd7 Pd29 Pd34 -35.00(19)
Pd17 Pd7 Pd29 Pd34 26.17(4)
Pd5 Pd7 Pd29 Pd34 52.83(6)
Pd8 Pd7 Pd29 Pd34 122.64(6)
Pd6 Pd7 Pd29 Pd34 -24.44(5)
C300 Pd7 Pd29 Pd15 175.5(4)
Pd11 Pd7 Pd29 Pd15 -85.34(4)
Pd19 Pd7 Pd29 Pd15 148.12(5)
Pd25 Pd7 Pd29 Pd15 -38.57(4)
Pd4 Pd7 Pd29 Pd15 -108.27(6)
Pd18 Pd7 Pd29 Pd15 14.23(18)
Pd17 Pd7 Pd29 Pd15 75.40(4)
Pd5 Pd7 Pd29 Pd15 102.07(5)
Pd8 Pd7 Pd29 Pd15 171.87(7)
Pd6 Pd7 Pd29 Pd15 24.80(4)
C300 Pd7 Pd29 Pd19 27.4(4)
Pd11 Pd7 Pd29 Pd19 126.54(4)
Pd25 Pd7 Pd29 Pd19 173.31(5)
Pd4 Pd7 Pd29 Pd19 103.61(6)
Pd15 Pd7 Pd29 Pd19 -148.12(5)
Pd18 Pd7 Pd29 Pd19 -133.88(18)
Pd17 Pd7 Pd29 Pd19 -72.72(4)
Pd5 Pd7 Pd29 Pd19 -46.05(4)
Pd8 Pd7 Pd29 Pd19 23.75(6)
Pd6 Pd7 Pd29 Pd19 -123.32(5)
C300 Pd7 Pd29 Pd13 16.2(4)
Pd11 Pd7 Pd29 Pd13 115.34(5)
Pd19 Pd7 Pd29 Pd13 -11.20(4)
Pd25 Pd7 Pd29 Pd13 162.10(4)
Pd4 Pd7 Pd29 Pd13 92.41(6)
Pd15 Pd7 Pd29 Pd13 -159.32(5)
Pd18 Pd7 Pd29 Pd13 -145.09(16)
Pd17 Pd7 Pd29 Pd13 -83.92(5)
Pd5 Pd7 Pd29 Pd13 -57.25(6)
Pd8 Pd7 Pd29 Pd13 12.55(8)
Pd6 Pd7 Pd29 Pd13 -134.52(4)
C300 Pd7 Pd29 Pd16 67.2(4)
Pd11 Pd7 Pd29 Pd16 166.30(4)
Pd19 Pd7 Pd29 Pd16 39.76(4)
Pd25 Pd7 Pd29 Pd16 -146.93(4)
Pd4 Pd7 Pd29 Pd16 143.37(5)
Pd15 Pd7 Pd29 Pd16 -108.36(4)
Pd18 Pd7 Pd29 Pd16 -94.12(18)
Pd17 Pd7 Pd29 Pd16 -32.95(4)
Pd5 Pd7 Pd29 Pd16 -6.29(5)
Pd8 Pd7 Pd29 Pd16 63.52(6)
Pd6 Pd7 Pd29 Pd16 -83.56(4)
C300 Pd7 Pd29 Pd17 100.1(4)
Pd11 Pd7 Pd29 Pd17 -160.74(4)
Pd19 Pd7 Pd29 Pd17 72.72(4)
Pd25 Pd7 Pd29 Pd17 -113.98(5)
Pd4 Pd7 Pd29 Pd17 176.32(6)
Pd15 Pd7 Pd29 Pd17 -75.40(4)
Pd18 Pd7 Pd29 Pd17 -61.17(18)
Pd5 Pd7 Pd29 Pd17 26.67(4)
Pd8 Pd7 Pd29 Pd17 96.47(6)
Pd6 Pd7 Pd29 Pd17 -50.60(4)
C300 Pd7 Pd29 Pd11 -99.1(4)
Pd19 Pd7 Pd29 Pd11 -126.54(4)
Pd25 Pd7 Pd29 Pd11 46.77(4)
Pd4 Pd7 Pd29 Pd11 -22.93(5)
Pd15 Pd7 Pd29 Pd11 85.34(4)
Pd18 Pd7 Pd29 Pd11 99.58(18)
Pd17 Pd7 Pd29 Pd11 160.74(4)
Pd5 Pd7 Pd29 Pd11 -172.59(6)
Pd8 Pd7 Pd29 Pd11 -102.79(6)
Pd6 Pd7 Pd29 Pd11 110.14(5)
C2 Pd13 Pd29 C23 -125.4(6)
C1 Pd13 Pd29 C23 96.7(7)
P12 Pd13 Pd29 C23 -35.3(4)
Pd31 Pd13 Pd29 C23 79.1(4)
Pd16 Pd13 Pd29 C23 -171.6(4)
Pd26 Pd13 Pd29 C23 141.4(4)
Pd19 Pd13 Pd29 C23 121.7(4)
Pd10 Pd13 Pd29 C23 51.3(4)
C2 Pd13 Pd29 C26 -35.1(6)
C1 Pd13 Pd29 C26 -173.0(8)
P12 Pd13 Pd29 C26 55.0(5)
Pd31 Pd13 Pd29 C26 169.4(5)
Pd16 Pd13 Pd29 C26 -81.3(5)
Pd26 Pd13 Pd29 C26 -128.3(5)
Pd19 Pd13 Pd29 C26 -148.0(5)
Pd10 Pd13 Pd29 C26 141.6(5)
C2 Pd13 Pd29 Pd10 -176.7(4)
C1 Pd13 Pd29 Pd10 45.4(6)
P12 Pd13 Pd29 Pd10 -86.64(13)
Pd31 Pd13 Pd29 Pd10 27.75(4)
Pd16 Pd13 Pd29 Pd10 137.08(4)
Pd26 Pd13 Pd29 Pd10 90.09(5)
Pd19 Pd13 Pd29 Pd10 70.36(4)
C2 Pd13 Pd29 Pd34 14.5(4)
C1 Pd13 Pd29 Pd34 -123.4(6)
P12 Pd13 Pd29 Pd34 104.60(13)
Pd31 Pd13 Pd29 Pd34 -141.00(4)
Pd16 Pd13 Pd29 Pd34 -31.68(4)
Pd26 Pd13 Pd29 Pd34 -78.66(5)
Pd19 Pd13 Pd29 Pd34 -98.40(5)
Pd10 Pd13 Pd29 Pd34 -168.76(5)
C2 Pd13 Pd29 Pd15 59.7(4)
C1 Pd13 Pd29 Pd15 -78.2(6)
P12 Pd13 Pd29 Pd15 149.82(17)
Pd31 Pd13 Pd29 Pd15 -95.78(14)
Pd16 Pd13 Pd29 Pd15 13.54(14)
Pd26 Pd13 Pd29 Pd15 -33.44(16)
Pd19 Pd13 Pd29 Pd15 -53.18(14)
Pd10 Pd13 Pd29 Pd15 -123.54(15)
C2 Pd13 Pd29 Pd19 112.9(4)
C1 Pd13 Pd29 Pd19 -25.0(6)
P12 Pd13 Pd29 Pd19 -157.00(13)
Pd31 Pd13 Pd29 Pd19 -42.61(4)
Pd16 Pd13 Pd29 Pd19 66.72(4)
Pd26 Pd13 Pd29 Pd19 19.73(4)
Pd10 Pd13 Pd29 Pd19 -70.36(4)
C2 Pd13 Pd29 Pd7 123.7(4)
C1 Pd13 Pd29 Pd7 -14.2(6)
P12 Pd13 Pd29 Pd7 -146.25(13)
Pd31 Pd13 Pd29 Pd7 -31.85(5)
Pd16 Pd13 Pd29 Pd7 77.47(5)
Pd26 Pd13 Pd29 Pd7 30.49(6)
Pd19 Pd13 Pd29 Pd7 10.75(4)
Pd10 Pd13 Pd29 Pd7 -59.60(4)
C2 Pd13 Pd29 Pd16 46.2(4)
C1 Pd13 Pd29 Pd16 -91.7(6)
P12 Pd13 Pd29 Pd16 136.28(13)
Pd31 Pd13 Pd29 Pd16 -109.33(5)
Pd26 Pd13 Pd29 Pd16 -46.99(4)
Pd19 Pd13 Pd29 Pd16 -66.72(4)
Pd10 Pd13 Pd29 Pd16 -137.08(4)
C2 Pd13 Pd29 Pd17 69.2(4)
C1 Pd13 Pd29 Pd17 -68.7(6)
P12 Pd13 Pd29 Pd17 159.31(13)
Pd31 Pd13 Pd29 Pd17 -86.30(4)
Pd16 Pd13 Pd29 Pd17 23.03(4)
Pd26 Pd13 Pd29 Pd17 -23.96(5)
Pd19 Pd13 Pd29 Pd17 -43.69(4)
Pd10 Pd13 Pd29 Pd17 -114.05(4)
C2 Pd13 Pd29 Pd11 -177.8(4)
C1 Pd13 Pd29 Pd11 44.3(6)
P12 Pd13 Pd29 Pd11 -87.71(13)
Pd31 Pd13 Pd29 Pd11 26.68(6)
Pd16 Pd13 Pd29 Pd11 136.01(5)
Pd26 Pd13 Pd29 Pd11 89.02(6)
Pd19 Pd13 Pd29 Pd11 69.29(5)
Pd10 Pd13 Pd29 Pd11 -1.07(4)
C2 Pd16 Pd29 C23 -37.5(6)
C3 Pd16 Pd29 C23 -123.9(11)
Pd33 Pd16 Pd29 C23 156.0(5)
Pd13 Pd16 Pd29 C23 10.0(5)
Pd19 Pd16 Pd29 C23 86.4(5)
Pd17 Pd16 Pd29 C23 160.7(5)
Pd34 Pd16 Pd29 C23 -133.2(5)
Pd26 Pd16 Pd29 C23 53.0(5)
C2 Pd16 Pd29 C26 53.6(6)
C3 Pd16 Pd29 C26 -32.9(11)
Pd33 Pd16 Pd29 C26 -113.0(4)
Pd13 Pd16 Pd29 C26 101.0(4)
Pd19 Pd16 Pd29 C26 177.4(4)
Pd17 Pd16 Pd29 C26 -108.2(4)
Pd34 Pd16 Pd29 C26 -42.1(4)
Pd26 Pd16 Pd29 C26 144.0(4)
C2 Pd16 Pd29 Pd10 -89.4(4)
C3 Pd16 Pd29 Pd10 -175.8(10)
Pd33 Pd16 Pd29 Pd10 104.06(7)
Pd13 Pd16 Pd29 Pd10 -41.91(4)
Pd19 Pd16 Pd29 Pd10 34.48(4)
Pd17 Pd16 Pd29 Pd10 108.82(5)
Pd34 Pd16 Pd29 Pd10 174.91(6)
Pd26 Pd16 Pd29 Pd10 1.04(6)
C2 Pd16 Pd29 Pd34 95.7(4)
C3 Pd16 Pd29 Pd34 9.3(10)
Pd33 Pd16 Pd29 Pd34 -70.85(7)
Pd13 Pd16 Pd29 Pd34 143.18(5)
Pd19 Pd16 Pd29 Pd34 -140.43(5)
Pd17 Pd16 Pd29 Pd34 -66.09(4)
Pd26 Pd16 Pd29 Pd34 -173.87(5)
C2 Pd16 Pd29 Pd15 137.3(4)
C3 Pd16 Pd29 Pd15 50.8(10)
Pd33 Pd16 Pd29 Pd15 -29.29(9)
Pd13 Pd16 Pd29 Pd15 -175.26(5)
Pd19 Pd16 Pd29 Pd15 -98.87(5)
Pd17 Pd16 Pd29 Pd15 -24.54(4)
Pd34 Pd16 Pd29 Pd15 41.55(4)
Pd26 Pd16 Pd29 Pd15 -132.31(4)
C2 Pd16 Pd29 Pd19 -123.9(4)
C3 Pd16 Pd29 Pd19 149.7(10)
Pd33 Pd16 Pd29 Pd19 69.58(7)
Pd13 Pd16 Pd29 Pd19 -76.39(4)
Pd17 Pd16 Pd29 Pd19 74.34(4)
Pd34 Pd16 Pd29 Pd19 140.43(5)
Pd26 Pd16 Pd29 Pd19 -33.44(4)
C2 Pd16 Pd29 Pd7 -164.4(4)
C3 Pd16 Pd29 Pd7 109.1(10)
Pd33 Pd16 Pd29 Pd7 29.04(8)
Pd13 Pd16 Pd29 Pd7 -116.93(4)
Pd19 Pd16 Pd29 Pd7 -40.54(4)
Pd17 Pd16 Pd29 Pd7 33.79(4)
Pd34 Pd16 Pd29 Pd7 99.88(4)
Pd26 Pd16 Pd29 Pd7 -73.98(4)
C2 Pd16 Pd29 Pd13 -47.5(4)
C3 Pd16 Pd29 Pd13 -133.9(10)
Pd33 Pd16 Pd29 Pd13 145.97(8)
Pd19 Pd16 Pd29 Pd13 76.39(4)
Pd17 Pd16 Pd29 Pd13 150.73(5)
Pd34 Pd16 Pd29 Pd13 -143.18(5)
Pd26 Pd16 Pd29 Pd13 42.95(4)
C2 Pd16 Pd29 Pd17 161.8(4)
C3 Pd16 Pd29 Pd17 75.4(10)
Pd33 Pd16 Pd29 Pd17 -4.76(6)
Pd13 Pd16 Pd29 Pd17 -150.73(5)
Pd19 Pd16 Pd29 Pd17 -74.34(4)
Pd34 Pd16 Pd29 Pd17 66.09(4)
Pd26 Pd16 Pd29 Pd17 -107.78(5)
C2 Pd16 Pd29 Pd11 -145.8(4)
C3 Pd16 Pd29 Pd11 127.7(10)
Pd33 Pd16 Pd29 Pd11 47.60(11)
Pd13 Pd16 Pd29 Pd11 -98.37(7)
Pd19 Pd16 Pd29 Pd11 -21.98(7)
Pd17 Pd16 Pd29 Pd11 52.35(7)
Pd34 Pd16 Pd29 Pd11 118.44(8)
Pd26 Pd16 Pd29 Pd11 -55.42(8)
C6 Pd17 Pd29 C23 26(2)
C4 Pd17 Pd29 C23 -164.3(18)
Pd5 Pd17 Pd29 C23 20.6(17)
Pd34 Pd17 Pd29 C23 -164.2(17)
Pd7 Pd17 Pd29 C23 48.3(17)
Pd16 Pd17 Pd29 C23 -88.4(17)
Pd19 Pd17 Pd29 C23 -20.6(17)
Pd15 Pd17 Pd29 C23 118.4(17)
Pd6 Pd17 Pd29 C23 94.3(17)
C6 Pd17 Pd29 C26 -168.7(14)
C4 Pd17 Pd29 C26 0.7(6)
Pd5 Pd17 Pd29 C26 -174.4(5)
Pd34 Pd17 Pd29 C26 0.8(5)
Pd7 Pd17 Pd29 C26 -146.7(5)
Pd16 Pd17 Pd29 C26 76.6(5)
Pd19 Pd17 Pd29 C26 144.4(5)
Pd15 Pd17 Pd29 C26 -76.6(5)
Pd6 Pd17 Pd29 C26 -100.7(5)
C6 Pd17 Pd29 Pd10 20.7(14)
C4 Pd17 Pd29 Pd10 -169.8(5)
Pd5 Pd17 Pd29 Pd10 15.08(7)
Pd34 Pd17 Pd29 Pd10 -169.71(6)
Pd7 Pd17 Pd29 Pd10 42.76(5)
Pd16 Pd17 Pd29 Pd10 -93.89(5)
Pd19 Pd17 Pd29 Pd10 -26.12(4)
Pd15 Pd17 Pd29 Pd10 112.85(5)
Pd6 Pd17 Pd29 Pd10 88.75(5)
C6 Pd17 Pd29 Pd34 -169.6(14)
C4 Pd17 Pd29 Pd34 -0.1(5)
Pd5 Pd17 Pd29 Pd34 -175.21(6)
Pd7 Pd17 Pd29 Pd34 -147.53(5)
Pd16 Pd17 Pd29 Pd34 75.81(4)
Pd19 Pd17 Pd29 Pd34 143.58(5)
Pd15 Pd17 Pd29 Pd34 -77.45(4)
Pd6 Pd17 Pd29 Pd34 -101.54(5)
C6 Pd17 Pd29 Pd15 -92.1(14)
C4 Pd17 Pd29 Pd15 77.4(5)
Pd5 Pd17 Pd29 Pd15 -97.76(5)
Pd34 Pd17 Pd29 Pd15 77.45(4)
Pd7 Pd17 Pd29 Pd15 -70.08(4)
Pd16 Pd17 Pd29 Pd15 153.26(5)
Pd19 Pd17 Pd29 Pd15 -138.97(5)
Pd6 Pd17 Pd29 Pd15 -24.09(4)
C6 Pd17 Pd29 Pd19 46.9(14)
C4 Pd17 Pd29 Pd19 -143.7(5)
Pd5 Pd17 Pd29 Pd19 41.21(5)
Pd34 Pd17 Pd29 Pd19 -143.58(5)
Pd7 Pd17 Pd29 Pd19 68.89(4)
Pd16 Pd17 Pd29 Pd19 -67.77(4)
Pd15 Pd17 Pd29 Pd19 138.97(5)
Pd6 Pd17 Pd29 Pd19 114.88(4)
C6 Pd17 Pd29 Pd7 -22.0(14)
C4 Pd17 Pd29 Pd7 147.5(5)
Pd5 Pd17 Pd29 Pd7 -27.68(4)
Pd34 Pd17 Pd29 Pd7 147.53(5)
Pd16 Pd17 Pd29 Pd7 -136.65(4)
Pd19 Pd17 Pd29 Pd7 -68.89(4)
Pd15 Pd17 Pd29 Pd7 70.08(4)
Pd6 Pd17 Pd29 Pd7 45.99(4)
C6 Pd17 Pd29 Pd13 91.5(14)
C4 Pd17 Pd29 Pd13 -99.0(5)
Pd5 Pd17 Pd29 Pd13 85.84(5)
Pd34 Pd17 Pd29 Pd13 -98.94(5)
Pd7 Pd17 Pd29 Pd13 113.53(4)
Pd16 Pd17 Pd29 Pd13 -23.13(4)
Pd19 Pd17 Pd29 Pd13 44.64(4)
Pd15 Pd17 Pd29 Pd13 -176.39(5)
Pd6 Pd17 Pd29 Pd13 159.52(4)
C6 Pd17 Pd29 Pd16 114.6(14)
C4 Pd17 Pd29 Pd16 -75.9(5)
Pd5 Pd17 Pd29 Pd16 108.97(5)
Pd34 Pd17 Pd29 Pd16 -75.81(4)
Pd7 Pd17 Pd29 Pd16 136.65(4)
Pd19 Pd17 Pd29 Pd16 67.77(4)
Pd15 Pd17 Pd29 Pd16 -153.26(5)
Pd6 Pd17 Pd29 Pd16 -177.35(5)
C6 Pd17 Pd29 Pd11 -37.3(14)
C4 Pd17 Pd29 Pd11 132.2(5)
Pd5 Pd17 Pd29 Pd11 -42.96(5)
Pd34 Pd17 Pd29 Pd11 132.26(5)
Pd7 Pd17 Pd29 Pd11 -15.28(4)
Pd16 Pd17 Pd29 Pd11 -151.93(4)
Pd19 Pd17 Pd29 Pd11 -84.16(4)
Pd15 Pd17 Pd29 Pd11 54.81(4)
Pd6 Pd17 Pd29 Pd11 30.72(4)
C9 Pd11 Pd29 C23 48.1(7)
C10 Pd11 Pd29 C23 179.5(9)
Pd7 Pd11 Pd29 C23 -149.5(4)
Pd20 Pd11 Pd29 C23 84.6(4)
Pd4 Pd11 Pd29 C23 -128.7(4)
Pd25 Pd11 Pd29 C23 166.8(4)
Pd10 Pd11 Pd29 C23 -52.6(4)
Pd3 Pd11 Pd29 C23 -63.2(4)
C9 Pd11 Pd29 C26 -30.5(8)
C10 Pd11 Pd29 C26 100.9(10)
Pd7 Pd11 Pd29 C26 131.9(5)
Pd20 Pd11 Pd29 C26 6.0(5)
Pd4 Pd11 Pd29 C26 152.7(5)
Pd25 Pd11 Pd29 C26 88.2(5)
Pd10 Pd11 Pd29 C26 -131.2(5)
Pd3 Pd11 Pd29 C26 -141.8(5)
C9 Pd11 Pd29 Pd10 100.7(5)
C10 Pd11 Pd29 Pd10 -127.9(8)
Pd7 Pd11 Pd29 Pd10 -96.84(4)
Pd20 Pd11 Pd29 Pd10 137.26(5)
Pd4 Pd11 Pd29 Pd10 -76.05(5)
Pd25 Pd11 Pd29 Pd10 -140.54(5)
Pd3 Pd11 Pd29 Pd10 -10.60(4)
C9 Pd11 Pd29 Pd34 -94.1(6)
C10 Pd11 Pd29 Pd34 37.3(8)
Pd7 Pd11 Pd29 Pd34 68.30(6)
Pd20 Pd11 Pd29 Pd34 -57.59(6)
Pd4 Pd11 Pd29 Pd34 89.10(7)
Pd25 Pd11 Pd29 Pd34 24.61(7)
Pd10 Pd11 Pd29 Pd34 165.15(7)
Pd3 Pd11 Pd29 Pd34 154.54(5)
C9 Pd11 Pd29 Pd15 -95.9(5)
C10 Pd11 Pd29 Pd15 35.5(8)
Pd7 Pd11 Pd29 Pd15 66.58(4)
Pd20 Pd11 Pd29 Pd15 -59.31(4)
Pd4 Pd11 Pd29 Pd15 87.38(5)
Pd25 Pd11 Pd29 Pd15 22.89(4)
Pd10 Pd11 Pd29 Pd15 163.42(5)
Pd3 Pd11 Pd29 Pd15 152.82(5)
C9 Pd11 Pd29 Pd19 155.8(5)
C10 Pd11 Pd29 Pd19 -72.8(8)
Pd7 Pd11 Pd29 Pd19 -41.78(4)
Pd20 Pd11 Pd29 Pd19 -167.67(4)
Pd4 Pd11 Pd29 Pd19 -20.98(5)
Pd25 Pd11 Pd29 Pd19 -85.47(4)
Pd10 Pd11 Pd29 Pd19 55.06(4)
Pd3 Pd11 Pd29 Pd19 44.46(5)
C9 Pd11 Pd29 Pd7 -162.4(6)
C10 Pd11 Pd29 Pd7 -31.0(8)
Pd20 Pd11 Pd29 Pd7 -125.89(5)
Pd4 Pd11 Pd29 Pd7 20.80(4)
Pd25 Pd11 Pd29 Pd7 -43.70(4)
Pd10 Pd11 Pd29 Pd7 96.84(4)
Pd3 Pd11 Pd29 Pd7 86.24(4)
C9 Pd11 Pd29 Pd13 101.9(6)
C10 Pd11 Pd29 Pd13 -126.7(8)
Pd7 Pd11 Pd29 Pd13 -95.64(5)
Pd20 Pd11 Pd29 Pd13 138.47(5)
Pd4 Pd11 Pd29 Pd13 -74.84(6)
Pd25 Pd11 Pd29 Pd13 -139.33(5)
Pd10 Pd11 Pd29 Pd13 1.20(5)
Pd3 Pd11 Pd29 Pd13 -9.40(6)
C9 Pd11 Pd29 Pd16 173.6(5)
C10 Pd11 Pd29 Pd16 -55.0(8)
Pd7 Pd11 Pd29 Pd16 -24.00(7)
Pd20 Pd11 Pd29 Pd16 -149.89(8)
Pd4 Pd11 Pd29 Pd16 -3.20(9)
Pd25 Pd11 Pd29 Pd16 -67.69(8)
Pd10 Pd11 Pd29 Pd16 72.85(7)
Pd3 Pd11 Pd29 Pd16 62.24(8)
C9 Pd11 Pd29 Pd17 -146.6(5)
C10 Pd11 Pd29 Pd17 -15.2(8)
Pd7 Pd11 Pd29 Pd17 15.83(4)
Pd20 Pd11 Pd29 Pd17 -110.06(4)
Pd4 Pd11 Pd29 Pd17 36.63(5)
Pd25 Pd11 Pd29 Pd17 -27.87(5)
Pd10 Pd11 Pd29 Pd17 112.67(4)
Pd3 Pd11 Pd29 Pd17 102.07(4)
C16 Pd28 Pd30 C24 32.7(8)
Pd14 Pd28 Pd30 C24 120.7(5)
Pd8 Pd28 Pd30 C24 -165.7(5)
Pd2 Pd28 Pd30 C24 -133.5(5)
Pd36 Pd28 Pd30 C24 -72.3(5)
Pd9 Pd28 Pd30 C24 127.8(5)
Pd1 Pd28 Pd30 C24 -101.8(5)
Pd24 Pd28 Pd30 C24 159.4(5)
C24 Pd28 Pd30 C8 -114.3(6)
C16 Pd28 Pd30 C8 -81.7(7)
Pd14 Pd28 Pd30 C8 6.4(4)
Pd8 Pd28 Pd30 C8 80.0(4)
Pd2 Pd28 Pd30 C8 112.2(4)
Pd36 Pd28 Pd30 C8 173.3(4)
Pd9 Pd28 Pd30 C8 13.4(4)
Pd1 Pd28 Pd30 C8 143.9(4)
Pd24 Pd28 Pd30 C8 45.1(4)
C24 Pd28 Pd30 P8 7.9(5)
C16 Pd28 Pd30 P8 40.6(6)
Pd14 Pd28 Pd30 P8 128.68(18)
Pd8 Pd28 Pd30 P8 -157.75(17)
Pd2 Pd28 Pd30 P8 -125.55(17)
Pd36 Pd28 Pd30 P8 -64.37(17)
Pd9 Pd28 Pd30 P8 135.73(17)
Pd1 Pd28 Pd30 P8 -93.83(17)
Pd24 Pd28 Pd30 P8 167.37(16)
C24 Pd28 Pd30 Pd18 -164.6(5)
C16 Pd28 Pd30 Pd18 -131.9(6)
Pd14 Pd28 Pd30 Pd18 -43.86(12)
Pd8 Pd28 Pd30 Pd18 29.71(4)
Pd2 Pd28 Pd30 Pd18 61.90(6)
Pd36 Pd28 Pd30 Pd18 123.08(5)
Pd9 Pd28 Pd30 Pd18 -36.82(4)
Pd1 Pd28 Pd30 Pd18 93.63(5)
Pd24 Pd28 Pd30 Pd18 -5.18(5)
C24 Pd28 Pd30 Pd9 -127.8(5)
C16 Pd28 Pd30 Pd9 -95.1(6)
Pd14 Pd28 Pd30 Pd9 -7.05(10)
Pd8 Pd28 Pd30 Pd9 66.52(3)
Pd2 Pd28 Pd30 Pd9 98.72(5)
Pd36 Pd28 Pd30 Pd9 159.90(5)
Pd1 Pd28 Pd30 Pd9 130.44(4)
Pd24 Pd28 Pd30 Pd9 31.64(4)
C24 Pd28 Pd30 Pd8 165.7(5)
C16 Pd28 Pd30 Pd8 -161.6(6)
Pd14 Pd28 Pd30 Pd8 -73.57(10)
Pd2 Pd28 Pd30 Pd8 32.20(4)
Pd36 Pd28 Pd30 Pd8 93.37(4)
Pd9 Pd28 Pd30 Pd8 -66.52(3)
Pd1 Pd28 Pd30 Pd8 63.92(3)
Pd24 Pd28 Pd30 Pd8 -34.88(3)
C24 Pd28 Pd30 Pd1 101.8(5)
C16 Pd28 Pd30 Pd1 134.4(6)
Pd14 Pd28 Pd30 Pd1 -137.49(10)
Pd8 Pd28 Pd30 Pd1 -63.92(3)
Pd2 Pd28 Pd30 Pd1 -31.72(5)
Pd36 Pd28 Pd30 Pd1 29.46(4)
Pd9 Pd28 Pd30 Pd1 -130.44(4)
Pd24 Pd28 Pd30 Pd1 -98.80(4)
C24 Pd28 Pd30 Pd4 134.2(5)
C16 Pd28 Pd30 Pd4 166.9(6)
Pd14 Pd28 Pd30 Pd4 -105.06(10)
Pd8 Pd28 Pd30 Pd4 -31.49(4)
Pd2 Pd28 Pd30 Pd4 0.70(6)
Pd36 Pd28 Pd30 Pd4 61.88(5)
Pd9 Pd28 Pd30 Pd4 -98.02(4)
Pd1 Pd28 Pd30 Pd4 32.43(3)
Pd24 Pd28 Pd30 Pd4 -66.38(5)
C22 Pd18 Pd30 C24 144.7(10)
C8 Pd18 Pd30 C24 68.7(10)
Pd6 Pd18 Pd30 C24 130.3(11)
Pd7 Pd18 Pd30 C24 -90.8(9)
Pd9 Pd18 Pd30 C24 9.9(9)
Pd25 Pd18 Pd30 C24 -158.0(9)
Pd8 Pd18 Pd30 C24 -57.1(9)
Pd4 Pd18 Pd30 C24 -122.6(9)
Pd5 Pd18 Pd30 C24 -24.1(9)
C22 Pd18 Pd30 C8 76.0(6)
Pd6 Pd18 Pd30 C8 61.6(8)
Pd7 Pd18 Pd30 C8 -159.5(5)
Pd9 Pd18 Pd30 C8 -58.8(5)
Pd25 Pd18 Pd30 C8 133.3(5)
Pd8 Pd18 Pd30 C8 -125.8(5)
Pd4 Pd18 Pd30 C8 168.7(5)
Pd5 Pd18 Pd30 C8 -92.8(5)
C22 Pd18 Pd30 P8 -2.3(5)
C8 Pd18 Pd30 P8 -78.3(5)
Pd6 Pd18 Pd30 P8 -16.7(7)
Pd7 Pd18 Pd30 P8 122.24(11)
Pd9 Pd18 Pd30 P8 -137.11(11)
Pd25 Pd18 Pd30 P8 54.99(12)
Pd8 Pd18 Pd30 P8 155.89(11)
Pd4 Pd18 Pd30 P8 90.43(11)
Pd5 Pd18 Pd30 P8 -171.09(11)
C22 Pd18 Pd30 Pd28 172.8(4)
C8 Pd18 Pd30 Pd28 96.7(5)
Pd6 Pd18 Pd30 Pd28 158.3(6)
Pd7 Pd18 Pd30 Pd28 -62.73(6)
Pd9 Pd18 Pd30 Pd28 37.92(4)
Pd25 Pd18 Pd30 Pd28 -129.98(5)
Pd8 Pd18 Pd30 Pd28 -29.07(4)
Pd4 Pd18 Pd30 Pd28 -94.54(5)
Pd5 Pd18 Pd30 Pd28 3.95(6)
C22 Pd18 Pd30 Pd9 134.8(4)
C8 Pd18 Pd30 Pd9 58.8(5)
Pd6 Pd18 Pd30 Pd9 120.4(7)
Pd7 Pd18 Pd30 Pd9 -100.65(5)
Pd25 Pd18 Pd30 Pd9 -167.90(5)
Pd8 Pd18 Pd30 Pd9 -66.99(3)
Pd4 Pd18 Pd30 Pd9 -132.46(4)
Pd5 Pd18 Pd30 Pd9 -33.97(4)
C22 Pd18 Pd30 Pd8 -158.2(4)
C8 Pd18 Pd30 Pd8 125.8(5)
Pd6 Pd18 Pd30 Pd8 -172.6(7)
Pd7 Pd18 Pd30 Pd8 -33.65(4)
Pd9 Pd18 Pd30 Pd8 66.99(3)
Pd25 Pd18 Pd30 Pd8 -100.90(5)
Pd4 Pd18 Pd30 Pd8 -65.47(3)
Pd5 Pd18 Pd30 Pd8 33.02(4)
C22 Pd18 Pd30 Pd1 -119.7(4)
C8 Pd18 Pd30 Pd1 164.2(5)
Pd6 Pd18 Pd30 Pd1 -134.2(6)
Pd7 Pd18 Pd30 Pd1 4.76(6)
Pd9 Pd18 Pd30 Pd1 105.41(4)
Pd25 Pd18 Pd30 Pd1 -62.48(5)
Pd8 Pd18 Pd30 Pd1 38.42(3)
Pd4 Pd18 Pd30 Pd1 -27.05(3)
Pd5 Pd18 Pd30 Pd1 71.44(5)
C22 Pd18 Pd30 Pd4 -92.7(4)
C8 Pd18 Pd30 Pd4 -168.7(5)
Pd6 Pd18 Pd30 Pd4 -107.1(6)
Pd7 Pd18 Pd30 Pd4 31.81(4)
Pd9 Pd18 Pd30 Pd4 132.46(4)
Pd25 Pd18 Pd30 Pd4 -35.44(4)
Pd8 Pd18 Pd30 Pd4 65.47(3)
Pd5 Pd18 Pd30 Pd4 98.49(4)
C7 Pd9 Pd30 C24 -115.5(9)
C8 Pd9 Pd30 C24 126.9(6)
P2 Pd9 Pd30 C24 53.1(4)
Pd8 Pd9 Pd30 C24 -104.1(4)
Pd18 Pd9 Pd30 C24 -175.9(4)
Pd24 Pd9 Pd30 C24 -75.9(4)
Pd5 Pd9 Pd30 C24 -140.6(4)
Pd28 Pd9 Pd30 C24 -35.9(4)
C7 Pd9 Pd30 C8 117.6(10)
P2 Pd9 Pd30 C8 -73.8(5)
Pd8 Pd9 Pd30 C8 129.0(5)
Pd18 Pd9 Pd30 C8 57.2(5)
Pd24 Pd9 Pd30 C8 157.2(5)
Pd5 Pd9 Pd30 C8 92.5(5)
Pd28 Pd9 Pd30 C8 -162.8(5)
C7 Pd9 Pd30 P8 143.2(9)
C8 Pd9 Pd30 P8 25.6(5)
P2 Pd9 Pd30 P8 -48.18(19)
Pd8 Pd9 Pd30 P8 154.65(16)
Pd18 Pd9 Pd30 P8 82.86(16)
Pd24 Pd9 Pd30 P8 -177.17(16)
Pd5 Pd9 Pd30 P8 118.15(16)
Pd28 Pd9 Pd30 P8 -137.21(17)
C7 Pd9 Pd30 Pd28 -79.6(9)
C8 Pd9 Pd30 Pd28 162.8(5)
P2 Pd9 Pd30 Pd28 89.04(10)
Pd8 Pd9 Pd30 Pd28 -68.14(4)
Pd18 Pd9 Pd30 Pd28 -139.92(5)
Pd24 Pd9 Pd30 Pd28 -39.96(4)
Pd5 Pd9 Pd30 Pd28 -104.64(5)
C7 Pd9 Pd30 Pd18 60.4(9)
C8 Pd9 Pd30 Pd18 -57.2(5)
P2 Pd9 Pd30 Pd18 -131.04(10)
Pd8 Pd9 Pd30 Pd18 71.78(4)
Pd24 Pd9 Pd30 Pd18 99.96(5)
Pd5 Pd9 Pd30 Pd18 35.29(4)
Pd28 Pd9 Pd30 Pd18 139.92(5)
C7 Pd9 Pd30 Pd8 -11.4(9)
C8 Pd9 Pd30 Pd8 -129.0(5)
P2 Pd9 Pd30 Pd8 157.18(10)
Pd18 Pd9 Pd30 Pd8 -71.78(4)
Pd24 Pd9 Pd30 Pd8 28.18(4)
Pd5 Pd9 Pd30 Pd8 -36.50(4)
Pd28 Pd9 Pd30 Pd8 68.14(4)
C7 Pd9 Pd30 Pd1 -32.7(9)
C8 Pd9 Pd30 Pd1 -150.3(5)
P2 Pd9 Pd30 Pd1 135.90(10)
Pd8 Pd9 Pd30 Pd1 -21.28(4)
Pd18 Pd9 Pd30 Pd1 -93.06(4)
Pd24 Pd9 Pd30 Pd1 6.90(6)
Pd5 Pd9 Pd30 Pd1 -57.77(5)
Pd28 Pd9 Pd30 Pd1 46.86(4)
C7 Pd9 Pd30 Pd4 20.2(9)
C8 Pd9 Pd30 Pd4 -97.4(5)
P2 Pd9 Pd30 Pd4 -171.24(10)
Pd8 Pd9 Pd30 Pd4 31.58(4)
Pd18 Pd9 Pd30 Pd4 -40.20(4)
Pd24 Pd9 Pd30 Pd4 59.76(5)
Pd5 Pd9 Pd30 Pd4 -4.92(5)
Pd28 Pd9 Pd30 Pd4 99.72(4)
C300 Pd8 Pd30 C24 -145.0(7)
Pd12 Pd8 Pd30 C24 -84.0(4)
Pd24 Pd8 Pd30 C24 57.6(4)
Pd28 Pd8 Pd30 C24 10.9(4)
Pd9 Pd8 Pd30 C24 87.0(4)
Pd5 Pd8 Pd30 C24 124.0(4)
Pd4 Pd8 Pd30 C24 -131.2(4)
Pd1 Pd8 Pd30 C24 -68.6(4)
Pd18 Pd8 Pd30 C24 158.7(4)
Pd2 Pd8 Pd30 C24 -17.3(4)
Pd7 Pd8 Pd30 C24 -172.5(4)
C300 Pd8 Pd30 C8 92.7(7)
Pd12 Pd8 Pd30 C8 153.7(4)
Pd24 Pd8 Pd30 C8 -64.7(4)
Pd28 Pd8 Pd30 C8 -111.4(4)
Pd9 Pd8 Pd30 C8 -35.4(4)
Pd5 Pd8 Pd30 C8 1.7(4)
Pd4 Pd8 Pd30 C8 106.5(4)
Pd1 Pd8 Pd30 C8 169.1(4)
Pd18 Pd8 Pd30 C8 36.4(4)
Pd2 Pd8 Pd30 C8 -139.6(4)
Pd7 Pd8 Pd30 C8 65.1(4)
C300 Pd8 Pd30 P8 -10.5(6)
Pd12 Pd8 Pd30 P8 50.4(3)
Pd24 Pd8 Pd30 P8 -168.0(3)
Pd28 Pd8 Pd30 P8 145.3(3)
Pd9 Pd8 Pd30 P8 -138.6(3)
Pd5 Pd8 Pd30 P8 -101.6(3)
Pd4 Pd8 Pd30 P8 3.2(3)
Pd1 Pd8 Pd30 P8 65.9(3)
Pd18 Pd8 Pd30 P8 -66.8(3)
Pd2 Pd8 Pd30 P8 117.1(3)
Pd7 Pd8 Pd30 P8 -38.1(3)
C300 Pd8 Pd30 Pd28 -155.9(6)
Pd12 Pd8 Pd30 Pd28 -94.90(6)
Pd24 Pd8 Pd30 Pd28 46.69(5)
Pd9 Pd8 Pd30 Pd28 76.07(4)
Pd5 Pd8 Pd30 Pd28 113.08(5)
Pd4 Pd8 Pd30 Pd28 -142.12(4)
Pd1 Pd8 Pd30 Pd28 -79.46(4)
Pd18 Pd8 Pd30 Pd28 147.83(5)
Pd2 Pd8 Pd30 Pd28 -28.20(4)
Pd7 Pd8 Pd30 Pd28 176.55(5)
C300 Pd8 Pd30 Pd18 56.3(6)
Pd12 Pd8 Pd30 Pd18 117.26(6)
Pd24 Pd8 Pd30 Pd18 -101.15(5)
Pd28 Pd8 Pd30 Pd18 -147.83(5)
Pd9 Pd8 Pd30 Pd18 -71.76(4)
Pd5 Pd8 Pd30 Pd18 -34.75(4)
Pd4 Pd8 Pd30 Pd18 70.04(4)
Pd1 Pd8 Pd30 Pd18 132.71(4)
Pd2 Pd8 Pd30 Pd18 -176.03(5)
Pd7 Pd8 Pd30 Pd18 28.72(4)
C300 Pd8 Pd30 Pd9 128.1(6)
Pd12 Pd8 Pd30 Pd9 -170.98(6)
Pd24 Pd8 Pd30 Pd9 -29.39(4)
Pd28 Pd8 Pd30 Pd9 -76.07(4)
Pd5 Pd8 Pd30 Pd9 37.01(4)
Pd4 Pd8 Pd30 Pd9 141.80(4)
Pd1 Pd8 Pd30 Pd9 -155.53(4)
Pd18 Pd8 Pd30 Pd9 71.76(4)
Pd2 Pd8 Pd30 Pd9 -104.27(4)
Pd7 Pd8 Pd30 Pd9 100.48(4)
C300 Pd8 Pd30 Pd1 -76.4(6)
Pd12 Pd8 Pd30 Pd1 -15.45(5)
Pd24 Pd8 Pd30 Pd1 126.14(5)
Pd28 Pd8 Pd30 Pd1 79.46(4)
Pd9 Pd8 Pd30 Pd1 155.53(4)
Pd5 Pd8 Pd30 Pd1 -167.46(5)
Pd4 Pd8 Pd30 Pd1 -62.67(3)
Pd18 Pd8 Pd30 Pd1 -132.71(4)
Pd2 Pd8 Pd30 Pd1 51.26(4)
Pd7 Pd8 Pd30 Pd1 -103.99(4)
C300 Pd8 Pd30 Pd4 -13.7(6)
Pd12 Pd8 Pd30 Pd4 47.22(5)
Pd24 Pd8 Pd30 Pd4 -171.19(5)
Pd28 Pd8 Pd30 Pd4 142.12(4)
Pd9 Pd8 Pd30 Pd4 -141.80(4)
Pd5 Pd8 Pd30 Pd4 -104.80(4)
Pd1 Pd8 Pd30 Pd4 62.67(3)
Pd18 Pd8 Pd30 Pd4 -70.04(4)
Pd2 Pd8 Pd30 Pd4 113.93(4)
Pd7 Pd8 Pd30 Pd4 -41.32(4)
C11 Pd1 Pd30 C24 -122.9(5)
C13 Pd1 Pd30 C24 -33.0(5)
Pd4 Pd1 Pd30 C24 -174.9(4)
Pd36 Pd1 Pd30 C24 16.4(4)
Pd27 Pd1 Pd30 C24 65.5(4)
Pd8 Pd1 Pd30 C24 114.5(4)
Pd12 Pd1 Pd30 C24 126.6(4)
Pd28 Pd1 Pd30 C24 47.1(4)
Pd3 Pd1 Pd30 C24 -175.3(4)
Pd32 Pd1 Pd30 C24 -110.1(4)
Pd2 Pd1 Pd30 C24 71.2(4)
C11 Pd1 Pd30 C8 102.8(7)
C13 Pd1 Pd30 C8 -167.3(7)
Pd4 Pd1 Pd30 C8 50.8(6)
Pd36 Pd1 Pd30 C8 -117.9(6)
Pd27 Pd1 Pd30 C8 -68.7(6)
Pd8 Pd1 Pd30 C8 -19.8(6)
Pd12 Pd1 Pd30 C8 -7.7(6)
Pd28 Pd1 Pd30 C8 -87.2(6)
Pd3 Pd1 Pd30 C8 50.5(6)
Pd32 Pd1 Pd30 C8 115.6(6)
Pd2 Pd1 Pd30 C8 -63.0(6)
C11 Pd1 Pd30 P8 -32.9(4)
C13 Pd1 Pd30 P8 57.0(4)
Pd4 Pd1 Pd30 P8 -84.93(11)
Pd36 Pd1 Pd30 P8 106.40(11)
Pd27 Pd1 Pd30 P8 155.55(15)
Pd8 Pd1 Pd30 P8 -155.51(11)
Pd12 Pd1 Pd30 P8 -143.41(11)
Pd28 Pd1 Pd30 P8 137.07(12)
Pd3 Pd1 Pd30 P8 -85.25(12)
Pd32 Pd1 Pd30 P8 -20.13(14)
Pd2 Pd1 Pd30 P8 161.25(11)
C11 Pd1 Pd30 Pd28 -170.0(4)
C13 Pd1 Pd30 Pd28 -80.1(4)
Pd4 Pd1 Pd30 Pd28 138.00(4)
Pd36 Pd1 Pd30 Pd28 -30.67(4)
Pd27 Pd1 Pd30 Pd28 18.48(12)
Pd8 Pd1 Pd30 Pd28 67.42(4)
Pd12 Pd1 Pd30 Pd28 79.52(4)
Pd3 Pd1 Pd30 Pd28 137.68(5)
Pd32 Pd1 Pd30 Pd28 -157.20(8)
Pd2 Pd1 Pd30 Pd28 24.18(4)
C11 Pd1 Pd30 Pd18 81.9(4)
C13 Pd1 Pd30 Pd18 171.8(4)
Pd4 Pd1 Pd30 Pd18 29.92(4)
Pd36 Pd1 Pd30 Pd18 -138.75(4)
Pd27 Pd1 Pd30 Pd18 -89.60(12)
Pd8 Pd1 Pd30 Pd18 -40.66(4)
Pd12 Pd1 Pd30 Pd18 -28.57(5)
Pd28 Pd1 Pd30 Pd18 -108.08(4)
Pd3 Pd1 Pd30 Pd18 29.60(6)
Pd32 Pd1 Pd30 Pd18 94.72(8)
Pd2 Pd1 Pd30 Pd18 -83.90(4)
C11 Pd1 Pd30 Pd9 144.2(4)
C13 Pd1 Pd30 Pd9 -125.9(4)
Pd4 Pd1 Pd30 Pd9 92.21(4)
Pd36 Pd1 Pd30 Pd9 -76.46(5)
Pd27 Pd1 Pd30 Pd9 -27.30(14)
Pd8 Pd1 Pd30 Pd9 21.64(4)
Pd12 Pd1 Pd30 Pd9 33.73(5)
Pd28 Pd1 Pd30 Pd9 -45.79(4)
Pd3 Pd1 Pd30 Pd9 91.89(5)
Pd32 Pd1 Pd30 Pd9 157.01(7)
Pd2 Pd1 Pd30 Pd9 -21.61(5)
C11 Pd1 Pd30 Pd8 122.6(4)
C13 Pd1 Pd30 Pd8 -147.5(4)
Pd4 Pd1 Pd30 Pd8 70.58(4)
Pd36 Pd1 Pd30 Pd8 -98.10(4)
Pd27 Pd1 Pd30 Pd8 -48.94(12)
Pd12 Pd1 Pd30 Pd8 12.09(4)
Pd28 Pd1 Pd30 Pd8 -67.42(4)
Pd3 Pd1 Pd30 Pd8 70.26(5)
Pd32 Pd1 Pd30 Pd8 135.37(9)
Pd2 Pd1 Pd30 Pd8 -43.25(3)
C11 Pd1 Pd30 Pd4 52.0(4)
C13 Pd1 Pd30 Pd4 141.9(4)
Pd36 Pd1 Pd30 Pd4 -168.68(5)
Pd27 Pd1 Pd30 Pd4 -119.52(13)
Pd8 Pd1 Pd30 Pd4 -70.58(4)
Pd12 Pd1 Pd30 Pd4 -58.49(4)
Pd28 Pd1 Pd30 Pd4 -138.00(4)
Pd3 Pd1 Pd30 Pd4 -0.32(4)
Pd32 Pd1 Pd30 Pd4 64.80(8)
Pd2 Pd1 Pd30 Pd4 -113.83(4)
C11 Pd4 Pd30 C24 -45.7(6)
C10 Pd4 Pd30 C24 -130.1(7)
Pd1 Pd4 Pd30 C24 6.7(5)
Pd11 Pd4 Pd30 C24 153.9(5)
Pd7 Pd4 Pd30 C24 122.7(5)
Pd8 Pd4 Pd30 C24 78.2(5)
Pd3 Pd4 Pd30 C24 7.2(5)
Pd25 Pd4 Pd30 C24 -176.6(5)
Pd18 Pd4 Pd30 C24 151.7(5)
C11 Pd4 Pd30 C8 154.1(5)
C10 Pd4 Pd30 C8 69.6(6)
Pd1 Pd4 Pd30 C8 -153.5(4)
Pd11 Pd4 Pd30 C8 -6.3(4)
Pd7 Pd4 Pd30 C8 -37.5(4)
Pd8 Pd4 Pd30 C8 -82.0(4)
Pd3 Pd4 Pd30 C8 -153.1(4)
Pd25 Pd4 Pd30 C8 23.1(4)
Pd18 Pd4 Pd30 C8 -8.5(4)
C11 Pd4 Pd30 P8 57.5(4)
C10 Pd4 Pd30 P8 -27.0(5)
Pd1 Pd4 Pd30 P8 109.91(11)
Pd11 Pd4 Pd30 P8 -102.95(17)
Pd7 Pd4 Pd30 P8 -134.13(11)
Pd8 Pd4 Pd30 P8 -178.63(11)
Pd3 Pd4 Pd30 P8 110.34(12)
Pd25 Pd4 Pd30 P8 -73.47(11)
Pd18 Pd4 Pd30 P8 -105.11(11)
C11 Pd4 Pd30 Pd28 -91.2(4)
C10 Pd4 Pd30 Pd28 -175.7(5)
Pd1 Pd4 Pd30 Pd28 -38.79(4)
Pd11 Pd4 Pd30 Pd28 108.36(13)
Pd7 Pd4 Pd30 Pd28 77.17(5)
Pd8 Pd4 Pd30 Pd28 32.68(4)
Pd3 Pd4 Pd30 Pd28 -38.35(7)
Pd25 Pd4 Pd30 Pd28 137.84(4)
Pd18 Pd4 Pd30 Pd28 106.19(5)
C11 Pd4 Pd30 Pd18 162.6(4)
C10 Pd4 Pd30 Pd18 78.1(5)
Pd1 Pd4 Pd30 Pd18 -144.98(4)
Pd11 Pd4 Pd30 Pd18 2.16(13)
Pd7 Pd4 Pd30 Pd18 -29.02(4)
Pd8 Pd4 Pd30 Pd18 -73.52(4)
Pd3 Pd4 Pd30 Pd18 -144.55(6)
Pd25 Pd4 Pd30 Pd18 31.64(4)
C11 Pd4 Pd30 Pd9 -156.2(4)
C10 Pd4 Pd30 Pd9 119.3(5)
Pd1 Pd4 Pd30 Pd9 -103.80(4)
Pd11 Pd4 Pd30 Pd9 43.35(15)
Pd7 Pd4 Pd30 Pd9 12.16(5)
Pd8 Pd4 Pd30 Pd9 -32.34(4)
Pd3 Pd4 Pd30 Pd9 -103.36(6)
Pd25 Pd4 Pd30 Pd9 72.83(5)
Pd18 Pd4 Pd30 Pd9 41.18(4)
C11 Pd4 Pd30 Pd8 -123.9(4)
C10 Pd4 Pd30 Pd8 151.7(5)
Pd1 Pd4 Pd30 Pd8 -71.46(4)
Pd11 Pd4 Pd30 Pd8 75.68(13)
Pd7 Pd4 Pd30 Pd8 44.50(4)
Pd3 Pd4 Pd30 Pd8 -71.03(6)
Pd25 Pd4 Pd30 Pd8 105.16(4)
Pd18 Pd4 Pd30 Pd8 73.52(4)
C11 Pd4 Pd30 Pd1 -52.4(4)
C10 Pd4 Pd30 Pd1 -136.9(5)
Pd11 Pd4 Pd30 Pd1 147.14(14)
Pd7 Pd4 Pd30 Pd1 115.96(5)
Pd8 Pd4 Pd30 Pd1 71.46(4)
Pd3 Pd4 Pd30 Pd1 0.43(5)
Pd25 Pd4 Pd30 Pd1 176.62(5)
Pd18 Pd4 Pd30 Pd1 144.98(4)
C14 Pd21 Pd31 C1 155.5(13)
C28 Pd21 Pd31 C1 78.2(7)
P10 Pd21 Pd31 C1 1.4(5)
Pd27 Pd21 Pd31 C1 176.6(5)
Pd22 Pd21 Pd31 C1 135.7(5)
Pd12 Pd21 Pd31 C1 -159.1(5)
Pd2 Pd21 Pd31 C1 -122.2(5)
Pd23 Pd21 Pd31 C1 -94.3(5)
C14 Pd21 Pd31 C28 77.3(13)
P10 Pd21 Pd31 C28 -76.8(5)
Pd27 Pd21 Pd31 C28 98.4(5)
Pd22 Pd21 Pd31 C28 57.5(5)
Pd12 Pd21 Pd31 C28 122.7(5)
Pd2 Pd21 Pd31 C28 159.6(5)
Pd23 Pd21 Pd31 C28 -172.5(5)
C14 Pd21 Pd31 Pd13 155.0(13)
C28 Pd21 Pd31 Pd13 77.7(8)
P10 Pd21 Pd31 Pd13 0.8(7)
Pd27 Pd21 Pd31 Pd13 176.1(6)
Pd22 Pd21 Pd31 Pd13 135.2(6)
Pd12 Pd21 Pd31 Pd13 -159.6(6)
Pd2 Pd21 Pd31 Pd13 -122.7(6)
Pd23 Pd21 Pd31 Pd13 -94.8(6)
C14 Pd21 Pd31 Pd26 -147.2(12)
C28 Pd21 Pd31 Pd26 135.5(5)
P10 Pd21 Pd31 Pd26 58.70(11)
Pd27 Pd21 Pd31 Pd26 -126.03(5)
Pd22 Pd21 Pd31 Pd26 -166.95(5)
Pd12 Pd21 Pd31 Pd26 -101.74(5)
Pd2 Pd21 Pd31 Pd26 -64.83(5)
Pd23 Pd21 Pd31 Pd26 -36.97(4)
C14 Pd21 Pd31 Pd22 19.8(12)
C28 Pd21 Pd31 Pd22 -57.5(5)
P10 Pd21 Pd31 Pd22 -134.35(11)
Pd27 Pd21 Pd31 Pd22 40.92(4)
Pd12 Pd21 Pd31 Pd22 65.21(3)
Pd2 Pd21 Pd31 Pd22 102.12(4)
Pd23 Pd21 Pd31 Pd22 129.98(4)
C14 Pd21 Pd31 Pd12 -45.4(12)
C28 Pd21 Pd31 Pd12 -122.7(5)
P10 Pd21 Pd31 Pd12 160.45(11)
Pd27 Pd21 Pd31 Pd12 -24.29(4)
Pd22 Pd21 Pd31 Pd12 -65.21(3)
Pd2 Pd21 Pd31 Pd12 36.91(4)
Pd23 Pd21 Pd31 Pd12 64.78(3)
C14 Pd21 Pd31 Pd19 -80.4(12)
C28 Pd21 Pd31 Pd19 -157.7(5)
P10 Pd21 Pd31 Pd19 125.44(11)
Pd27 Pd21 Pd31 Pd19 -59.29(6)
Pd22 Pd21 Pd31 Pd19 -100.21(5)
Pd12 Pd21 Pd31 Pd19 -35.00(4)
Pd2 Pd21 Pd31 Pd19 1.91(6)
Pd23 Pd21 Pd31 Pd19 29.77(4)
C14 Pd21 Pd31 Pd10 -12.0(12)
C28 Pd21 Pd31 Pd10 -89.3(5)
P10 Pd21 Pd31 Pd10 -166.13(11)
Pd27 Pd21 Pd31 Pd10 9.14(6)
Pd22 Pd21 Pd31 Pd10 -31.78(4)
Pd12 Pd21 Pd31 Pd10 33.43(4)
Pd2 Pd21 Pd31 Pd10 70.34(5)
Pd23 Pd21 Pd31 Pd10 98.20(5)
C14 Pd21 Pd31 Pd23 -110.2(12)
C28 Pd21 Pd31 Pd23 172.5(5)
P10 Pd21 Pd31 Pd23 95.67(11)
Pd27 Pd21 Pd31 Pd23 -89.06(5)
Pd22 Pd21 Pd31 Pd23 -129.98(4)
Pd12 Pd21 Pd31 Pd23 -64.78(3)
Pd2 Pd21 Pd31 Pd23 -27.87(4)
C2 Pd13 Pd31 C1 73.3(11)
P12 Pd13 Pd31 C1 -76.9(5)
Pd16 Pd13 Pd31 C1 98.1(5)
Pd26 Pd13 Pd31 C1 59.4(5)
Pd19 Pd13 Pd31 C1 126.0(5)
Pd29 Pd13 Pd31 C1 166.6(5)
Pd10 Pd13 Pd31 C1 -167.9(5)
C2 Pd13 Pd31 C28 148.1(11)
C1 Pd13 Pd31 C28 74.8(7)
P12 Pd13 Pd31 C28 -2.1(5)
Pd16 Pd13 Pd31 C28 172.9(5)
Pd26 Pd13 Pd31 C28 134.1(5)
Pd19 Pd13 Pd31 C28 -159.2(5)
Pd29 Pd13 Pd31 C28 -118.6(5)
Pd10 Pd13 Pd31 C28 -93.2(5)
C2 Pd13 Pd31 Pd21 73.9(12)
C1 Pd13 Pd31 Pd21 0.6(8)
P12 Pd13 Pd31 Pd21 -76.3(7)
Pd16 Pd13 Pd31 Pd21 98.7(6)
Pd26 Pd13 Pd31 Pd21 59.9(6)
Pd19 Pd13 Pd31 Pd21 126.6(6)
Pd29 Pd13 Pd31 Pd21 167.2(6)
Pd10 Pd13 Pd31 Pd21 -167.4(6)
C2 Pd13 Pd31 Pd26 14.0(10)
C1 Pd13 Pd31 Pd26 -59.4(5)
P12 Pd13 Pd31 Pd26 -136.24(12)
Pd16 Pd13 Pd31 Pd26 38.77(4)
Pd19 Pd13 Pd31 Pd26 66.65(4)
Pd29 Pd13 Pd31 Pd26 107.24(4)
Pd10 Pd13 Pd31 Pd26 132.70(4)
C2 Pd13 Pd31 Pd22 -152.8(10)
C1 Pd13 Pd31 Pd22 133.9(5)
P12 Pd13 Pd31 Pd22 57.02(12)
Pd16 Pd13 Pd31 Pd22 -127.96(5)
Pd26 Pd13 Pd31 Pd22 -166.73(6)
Pd19 Pd13 Pd31 Pd22 -100.08(5)
Pd29 Pd13 Pd31 Pd22 -59.50(6)
Pd10 Pd13 Pd31 Pd22 -34.04(4)
C2 Pd13 Pd31 Pd12 -84.9(10)
C1 Pd13 Pd31 Pd12 -158.2(5)
P12 Pd13 Pd31 Pd12 124.92(12)
Pd16 Pd13 Pd31 Pd12 -60.07(6)
Pd26 Pd13 Pd31 Pd12 -98.84(5)
Pd19 Pd13 Pd31 Pd12 -32.19(4)
Pd29 Pd13 Pd31 Pd12 8.40(6)
Pd10 Pd13 Pd31 Pd12 33.86(4)
C2 Pd13 Pd31 Pd19 -52.7(10)
C1 Pd13 Pd31 Pd19 -126.0(5)
P12 Pd13 Pd31 Pd19 157.11(12)
Pd16 Pd13 Pd31 Pd19 -27.88(4)
Pd26 Pd13 Pd31 Pd19 -66.65(4)
Pd29 Pd13 Pd31 Pd19 40.59(4)
Pd10 Pd13 Pd31 Pd19 66.04(3)
C2 Pd13 Pd31 Pd10 -118.7(10)
C1 Pd13 Pd31 Pd10 167.9(5)
P12 Pd13 Pd31 Pd10 91.06(12)
Pd16 Pd13 Pd31 Pd10 -93.92(5)
Pd26 Pd13 Pd31 Pd10 -132.70(4)
Pd19 Pd13 Pd31 Pd10 -66.04(3)
Pd29 Pd13 Pd31 Pd10 -25.46(4)
C2 Pd13 Pd31 Pd23 -19.2(10)
C1 Pd13 Pd31 Pd23 -92.5(5)
P12 Pd13 Pd31 Pd23 -169.37(11)
Pd16 Pd13 Pd31 Pd23 5.64(6)
Pd26 Pd13 Pd31 Pd23 -33.13(4)
Pd19 Pd13 Pd31 Pd23 33.52(4)
Pd29 Pd13 Pd31 Pd23 74.11(5)
Pd10 Pd13 Pd31 Pd23 99.56(5)
C19 Pd26 Pd31 C1 138.4(7)
P1 Pd26 Pd31 C1 24.8(6)
Pd19 Pd26 Pd31 C1 -136.7(5)
Pd35 Pd26 Pd31 C1 -170.8(5)
Pd13 Pd26 Pd31 C1 -61.8(5)
Pd23 Pd26 Pd31 C1 154.4(5)
Pd16 Pd26 Pd31 C1 -96.4(5)
C19 Pd26 Pd31 C28 85.4(8)
C1 Pd26 Pd31 C28 -53.0(9)
P1 Pd26 Pd31 C28 -28.2(7)
Pd19 Pd26 Pd31 C28 170.3(7)
Pd35 Pd26 Pd31 C28 136.2(7)
Pd13 Pd26 Pd31 C28 -114.8(7)
Pd23 Pd26 Pd31 C28 101.4(7)
Pd16 Pd26 Pd31 C28 -149.4(7)
C19 Pd26 Pd31 Pd21 24.6(4)
C1 Pd26 Pd31 Pd21 -113.8(5)
P1 Pd26 Pd31 Pd21 -89.02(16)
Pd19 Pd26 Pd31 Pd21 109.54(5)
Pd35 Pd26 Pd31 Pd21 75.38(6)
Pd13 Pd26 Pd31 Pd21 -175.57(6)
Pd23 Pd26 Pd31 Pd21 40.59(5)
Pd16 Pd26 Pd31 Pd21 149.83(5)
C19 Pd26 Pd31 Pd13 -159.8(4)
C1 Pd26 Pd31 Pd13 61.8(5)
P1 Pd26 Pd31 Pd13 86.55(16)
Pd19 Pd26 Pd31 Pd13 -74.88(4)
Pd35 Pd26 Pd31 Pd13 -109.04(5)
Pd23 Pd26 Pd31 Pd13 -143.84(5)
Pd16 Pd26 Pd31 Pd13 -34.59(4)
C19 Pd26 Pd31 Pd22 -56.4(5)
C1 Pd26 Pd31 Pd22 165.3(6)
P1 Pd26 Pd31 Pd22 -170.0(3)
Pd19 Pd26 Pd31 Pd22 28.6(2)
Pd35 Pd26 Pd31 Pd22 -5.6(3)
Pd13 Pd26 Pd31 Pd22 103.5(2)
Pd23 Pd26 Pd31 Pd22 -40.4(2)
Pd16 Pd26 Pd31 Pd22 68.9(2)
C19 Pd26 Pd31 Pd12 -47.0(4)
C1 Pd26 Pd31 Pd12 174.6(5)
P1 Pd26 Pd31 Pd12 -160.63(15)
Pd19 Pd26 Pd31 Pd12 37.94(4)
Pd35 Pd26 Pd31 Pd12 3.78(6)
Pd13 Pd26 Pd31 Pd12 112.82(5)
Pd23 Pd26 Pd31 Pd12 -31.02(4)
Pd16 Pd26 Pd31 Pd12 78.23(5)
C19 Pd26 Pd31 Pd19 -85.0(4)
C1 Pd26 Pd31 Pd19 136.7(5)
P1 Pd26 Pd31 Pd19 161.43(16)
Pd35 Pd26 Pd31 Pd19 -34.16(4)
Pd13 Pd26 Pd31 Pd19 74.88(4)
Pd23 Pd26 Pd31 Pd19 -68.96(4)
Pd16 Pd26 Pd31 Pd19 40.29(4)
C19 Pd26 Pd31 Pd10 -110.8(4)
C1 Pd26 Pd31 Pd10 110.9(5)
P1 Pd26 Pd31 Pd10 135.63(15)
Pd19 Pd26 Pd31 Pd10 -25.81(4)
Pd35 Pd26 Pd31 Pd10 -59.97(6)
Pd13 Pd26 Pd31 Pd10 49.07(5)
Pd23 Pd26 Pd31 Pd10 -94.77(5)
Pd16 Pd26 Pd31 Pd10 14.48(6)
C19 Pd26 Pd31 Pd23 -16.0(4)
C1 Pd26 Pd31 Pd23 -154.4(5)
P1 Pd26 Pd31 Pd23 -129.61(16)
Pd19 Pd26 Pd31 Pd23 68.96(4)
Pd35 Pd26 Pd31 Pd23 34.80(4)
Pd13 Pd26 Pd31 Pd23 143.84(5)
Pd16 Pd26 Pd31 Pd23 109.25(5)
C28 Pd22 Pd31 C1 -49.5(9)
C27 Pd22 Pd31 C1 85.9(8)
P11 Pd22 Pd31 C1 -20.6(7)
Pd12 Pd22 Pd31 C1 172.1(7)
Pd3 Pd22 Pd31 C1 137.5(7)
Pd10 Pd22 Pd31 C1 102.5(7)
Pd21 Pd22 Pd31 C1 -111.2(7)
Pd27 Pd22 Pd31 C1 -145.6(7)
C27 Pd22 Pd31 C28 135.4(7)
P11 Pd22 Pd31 C28 28.8(6)
Pd12 Pd22 Pd31 C28 -138.4(6)
Pd3 Pd22 Pd31 C28 -173.1(6)
Pd10 Pd22 Pd31 C28 152.0(6)
Pd21 Pd22 Pd31 C28 -61.8(6)
Pd27 Pd22 Pd31 C28 -96.1(6)
C28 Pd22 Pd31 Pd21 61.8(6)
C27 Pd22 Pd31 Pd21 -162.9(4)
P11 Pd22 Pd31 Pd21 90.61(16)
Pd12 Pd22 Pd31 Pd21 -76.62(4)
Pd3 Pd22 Pd31 Pd21 -111.29(5)
Pd10 Pd22 Pd31 Pd21 -146.27(5)
Pd27 Pd22 Pd31 Pd21 -34.33(4)
C28 Pd22 Pd31 Pd13 -114.5(6)
C27 Pd22 Pd31 Pd13 20.9(4)
P11 Pd22 Pd31 Pd13 -85.63(16)
Pd12 Pd22 Pd31 Pd13 107.14(5)
Pd3 Pd22 Pd31 Pd13 72.47(6)
Pd10 Pd22 Pd31 Pd13 37.49(5)
Pd21 Pd22 Pd31 Pd13 -176.24(6)
Pd27 Pd22 Pd31 Pd13 149.43(5)
C28 Pd22 Pd31 Pd26 148.7(6)
C27 Pd22 Pd31 Pd26 -75.9(5)
P11 Pd22 Pd31 Pd26 177.6(3)
Pd12 Pd22 Pd31 Pd26 10.3(2)
Pd3 Pd22 Pd31 Pd26 -24.3(3)
Pd10 Pd22 Pd31 Pd26 -59.3(2)
Pd21 Pd22 Pd31 Pd26 87.0(2)
Pd27 Pd22 Pd31 Pd26 52.6(2)
C28 Pd22 Pd31 Pd12 138.4(6)
C27 Pd22 Pd31 Pd12 -86.3(4)
P11 Pd22 Pd31 Pd12 167.23(16)
Pd3 Pd22 Pd31 Pd12 -34.67(4)
Pd10 Pd22 Pd31 Pd12 -69.66(4)
Pd21 Pd22 Pd31 Pd12 76.62(4)
Pd27 Pd22 Pd31 Pd12 42.28(4)
C28 Pd22 Pd31 Pd19 174.6(6)
C27 Pd22 Pd31 Pd19 -50.0(4)
P11 Pd22 Pd31 Pd19 -156.53(15)
Pd12 Pd22 Pd31 Pd19 36.24(4)
Pd3 Pd22 Pd31 Pd19 1.57(6)
Pd10 Pd22 Pd31 Pd19 -33.41(4)
Pd21 Pd22 Pd31 Pd19 112.86(5)
Pd27 Pd22 Pd31 Pd19 78.53(5)
C28 Pd22 Pd31 Pd10 -152.0(6)
C27 Pd22 Pd31 Pd10 -16.6(4)
P11 Pd22 Pd31 Pd10 -123.12(16)
Pd12 Pd22 Pd31 Pd10 69.66(4)
Pd3 Pd22 Pd31 Pd10 34.98(4)
Pd21 Pd22 Pd31 Pd10 146.27(5)
Pd27 Pd22 Pd31 Pd10 111.94(4)
C28 Pd22 Pd31 Pd23 111.9(6)
C27 Pd22 Pd31 Pd23 -112.8(4)
P11 Pd22 Pd31 Pd23 140.73(15)
Pd12 Pd22 Pd31 Pd23 -26.49(4)
Pd3 Pd22 Pd31 Pd23 -61.17(6)
Pd10 Pd22 Pd31 Pd23 -96.15(5)
Pd21 Pd22 Pd31 Pd23 50.12(4)
Pd27 Pd22 Pd31 Pd23 15.79(5)
C300 Pd12 Pd31 C1 -24.1(12)
Pd3 Pd12 Pd31 C1 -129.4(12)
Pd8 Pd12 Pd31 C1 8.4(12)
Pd22 Pd12 Pd31 C1 -166.0(12)
Pd27 Pd12 Pd31 C1 145.6(12)
Pd10 Pd12 Pd31 C1 -93.7(12)
Pd2 Pd12 Pd31 C1 79.2(12)
Pd23 Pd12 Pd31 C1 43.0(12)
Pd1 Pd12 Pd31 C1 142.8(12)
Pd21 Pd12 Pd31 C1 122.5(12)
Pd19 Pd12 Pd31 C1 -23.7(12)
C300 Pd12 Pd31 C28 172.0(5)
Pd3 Pd12 Pd31 C28 66.6(4)
Pd8 Pd12 Pd31 C28 -155.6(4)
Pd22 Pd12 Pd31 C28 30.0(4)
Pd27 Pd12 Pd31 C28 -18.3(4)
Pd10 Pd12 Pd31 C28 102.3(4)
Pd2 Pd12 Pd31 C28 -84.8(4)
Pd23 Pd12 Pd31 C28 -121.0(4)
Pd1 Pd12 Pd31 C28 -21.2(4)
Pd21 Pd12 Pd31 C28 -41.5(4)
Pd19 Pd12 Pd31 C28 172.3(4)
C300 Pd12 Pd31 Pd21 -146.5(4)
Pd3 Pd12 Pd31 Pd21 108.08(5)
Pd8 Pd12 Pd31 Pd21 -114.11(6)
Pd22 Pd12 Pd31 Pd21 71.54(4)
Pd27 Pd12 Pd31 Pd21 23.17(4)
Pd10 Pd12 Pd31 Pd21 143.84(4)
Pd2 Pd12 Pd31 Pd21 -43.26(4)
Pd23 Pd12 Pd31 Pd21 -79.51(4)
Pd1 Pd12 Pd31 Pd21 20.34(19)
Pd19 Pd12 Pd31 Pd21 -146.21(4)
C300 Pd12 Pd31 Pd13 31.7(4)
Pd3 Pd12 Pd31 Pd13 -73.74(6)
Pd8 Pd12 Pd31 Pd13 64.07(7)
Pd22 Pd12 Pd31 Pd13 -110.29(5)
Pd27 Pd12 Pd31 Pd13 -158.65(5)
Pd10 Pd12 Pd31 Pd13 -37.98(5)
Pd2 Pd12 Pd31 Pd13 134.91(5)
Pd23 Pd12 Pd31 Pd13 98.67(5)
Pd1 Pd12 Pd31 Pd13 -161.48(17)
Pd21 Pd12 Pd31 Pd13 178.18(6)
Pd19 Pd12 Pd31 Pd13 31.96(4)
C300 Pd12 Pd31 Pd26 -35.8(4)
Pd3 Pd12 Pd31 Pd26 -141.23(5)
Pd8 Pd12 Pd31 Pd26 -3.42(8)
Pd22 Pd12 Pd31 Pd26 -177.78(5)
Pd27 Pd12 Pd31 Pd26 133.85(5)
Pd10 Pd12 Pd31 Pd26 -105.47(5)
Pd2 Pd12 Pd31 Pd26 67.42(5)
Pd23 Pd12 Pd31 Pd26 31.18(4)
Pd1 Pd12 Pd31 Pd26 131.02(18)
Pd21 Pd12 Pd31 Pd26 110.68(5)
Pd19 Pd12 Pd31 Pd26 -35.53(4)
C300 Pd12 Pd31 Pd22 141.9(4)
Pd3 Pd12 Pd31 Pd22 36.55(4)
Pd8 Pd12 Pd31 Pd22 174.35(6)
Pd27 Pd12 Pd31 Pd22 -48.37(4)
Pd10 Pd12 Pd31 Pd22 72.30(4)
Pd2 Pd12 Pd31 Pd22 -114.80(5)
Pd23 Pd12 Pd31 Pd22 -151.04(4)
Pd1 Pd12 Pd31 Pd22 -51.20(18)
Pd21 Pd12 Pd31 Pd22 -71.54(4)
Pd19 Pd12 Pd31 Pd22 142.25(4)
C300 Pd12 Pd31 Pd19 -0.3(3)
Pd3 Pd12 Pd31 Pd19 -105.70(5)
Pd8 Pd12 Pd31 Pd19 32.10(6)
Pd22 Pd12 Pd31 Pd19 -142.25(4)
Pd27 Pd12 Pd31 Pd19 169.38(5)
Pd10 Pd12 Pd31 Pd19 -69.95(4)
Pd2 Pd12 Pd31 Pd19 102.95(4)
Pd23 Pd12 Pd31 Pd19 66.71(4)
Pd1 Pd12 Pd31 Pd19 166.55(19)
Pd21 Pd12 Pd31 Pd19 146.21(4)
C300 Pd12 Pd31 Pd10 69.6(4)
Pd3 Pd12 Pd31 Pd10 -35.76(4)
Pd8 Pd12 Pd31 Pd10 102.05(6)
Pd22 Pd12 Pd31 Pd10 -72.30(4)
Pd27 Pd12 Pd31 Pd10 -120.67(5)
Pd2 Pd12 Pd31 Pd10 172.89(5)
Pd23 Pd12 Pd31 Pd10 136.65(4)
Pd1 Pd12 Pd31 Pd10 -123.50(19)
Pd21 Pd12 Pd31 Pd10 -143.84(4)
Pd19 Pd12 Pd31 Pd10 69.95(4)
C300 Pd12 Pd31 Pd23 -67.0(4)
Pd3 Pd12 Pd31 Pd23 -172.41(5)
Pd8 Pd12 Pd31 Pd23 -34.60(5)
Pd22 Pd12 Pd31 Pd23 151.04(4)
Pd27 Pd12 Pd31 Pd23 102.68(5)
Pd10 Pd12 Pd31 Pd23 -136.65(4)
Pd2 Pd12 Pd31 Pd23 36.24(4)
Pd1 Pd12 Pd31 Pd23 99.85(19)
Pd21 Pd12 Pd31 Pd23 79.51(4)
Pd19 Pd12 Pd31 Pd23 -66.71(4)
C300 Pd19 Pd31 C1 172.2(5)
Pd7 Pd19 Pd31 C1 -153.1(4)
Pd35 Pd19 Pd31 C1 67.2(4)
Pd26 Pd19 Pd31 C1 31.6(4)
Pd16 Pd19 Pd31 C1 -12.3(4)
Pd23 Pd19 Pd31 C1 103.4(4)
Pd29 Pd19 Pd31 C1 -84.8(4)
Pd10 Pd19 Pd31 C1 -121.1(4)
Pd13 Pd19 Pd31 C1 -39.3(4)
Pd17 Pd19 Pd31 C1 -32.8(4)
Pd12 Pd19 Pd31 C1 171.9(4)
C300 Pd19 Pd31 C28 -22.0(12)
Pd7 Pd19 Pd31 C28 12.8(12)
Pd35 Pd19 Pd31 C28 -126.9(12)
Pd26 Pd19 Pd31 C28 -162.5(12)
Pd16 Pd19 Pd31 C28 153.6(12)
Pd23 Pd19 Pd31 C28 -90.8(12)
Pd29 Pd19 Pd31 C28 81.0(12)
Pd10 Pd19 Pd31 C28 44.8(12)
Pd13 Pd19 Pd31 C28 126.6(12)
Pd17 Pd19 Pd31 C28 133.0(12)
Pd12 Pd19 Pd31 C28 -22.3(12)
C300 Pd19 Pd31 Pd21 35.6(3)
Pd7 Pd19 Pd31 Pd21 70.43(7)
Pd35 Pd19 Pd31 Pd21 -69.27(6)
Pd26 Pd19 Pd31 Pd21 -104.89(5)
Pd16 Pd19 Pd31 Pd21 -148.77(5)
Pd23 Pd19 Pd31 Pd21 -33.14(5)
Pd29 Pd19 Pd31 Pd21 138.66(5)
Pd10 Pd19 Pd31 Pd21 102.42(5)
Pd13 Pd19 Pd31 Pd21 -175.79(6)
Pd17 Pd19 Pd31 Pd21 -169.36(17)
Pd12 Pd19 Pd31 Pd21 35.34(5)
C300 Pd19 Pd31 Pd13 -148.6(3)
Pd7 Pd19 Pd31 Pd13 -113.78(6)
Pd35 Pd19 Pd31 Pd13 106.52(5)
Pd26 Pd19 Pd31 Pd13 70.90(4)
Pd16 Pd19 Pd31 Pd13 27.02(4)
Pd23 Pd19 Pd31 Pd13 142.65(4)
Pd29 Pd19 Pd31 Pd13 -45.55(4)
Pd10 Pd19 Pd31 Pd13 -81.79(4)
Pd17 Pd19 Pd31 Pd13 6.43(19)
Pd12 Pd19 Pd31 Pd13 -148.87(4)
C300 Pd19 Pd31 Pd26 140.5(3)
Pd7 Pd19 Pd31 Pd26 175.32(6)
Pd35 Pd19 Pd31 Pd26 35.62(4)
Pd16 Pd19 Pd31 Pd26 -43.88(4)
Pd23 Pd19 Pd31 Pd26 71.75(4)
Pd29 Pd19 Pd31 Pd26 -116.45(5)
Pd10 Pd19 Pd31 Pd26 -152.70(5)
Pd13 Pd19 Pd31 Pd26 -70.90(4)
Pd17 Pd19 Pd31 Pd26 -64.47(19)
Pd12 Pd19 Pd31 Pd26 140.23(4)
C300 Pd19 Pd31 Pd22 -33.5(3)
Pd7 Pd19 Pd31 Pd22 1.28(8)
Pd35 Pd19 Pd31 Pd22 -138.41(5)
Pd26 Pd19 Pd31 Pd22 -174.03(5)
Pd16 Pd19 Pd31 Pd22 142.09(5)
Pd23 Pd19 Pd31 Pd22 -102.28(5)
Pd29 Pd19 Pd31 Pd22 69.51(5)
Pd10 Pd19 Pd31 Pd22 33.27(4)
Pd13 Pd19 Pd31 Pd22 115.06(5)
Pd17 Pd19 Pd31 Pd22 121.49(18)
Pd12 Pd19 Pd31 Pd22 -33.80(4)
C300 Pd19 Pd31 Pd12 0.3(3)
Pd7 Pd19 Pd31 Pd12 35.09(6)
Pd35 Pd19 Pd31 Pd12 -104.61(5)
Pd26 Pd19 Pd31 Pd12 -140.23(4)
Pd16 Pd19 Pd31 Pd12 175.89(5)
Pd23 Pd19 Pd31 Pd12 -68.48(4)
Pd29 Pd19 Pd31 Pd12 103.31(4)
Pd10 Pd19 Pd31 Pd12 67.07(4)
Pd13 Pd19 Pd31 Pd12 148.87(4)
Pd17 Pd19 Pd31 Pd12 155.30(19)
C300 Pd19 Pd31 Pd10 -66.8(3)
Pd7 Pd19 Pd31 Pd10 -31.98(5)
Pd35 Pd19 Pd31 Pd10 -171.68(5)
Pd26 Pd19 Pd31 Pd10 152.70(5)
Pd16 Pd19 Pd31 Pd10 108.82(5)
Pd23 Pd19 Pd31 Pd10 -135.55(4)
Pd29 Pd19 Pd31 Pd10 36.24(4)
Pd13 Pd19 Pd31 Pd10 81.79(4)
Pd17 Pd19 Pd31 Pd10 88.22(19)
Pd12 Pd19 Pd31 Pd10 -67.07(4)
C300 Pd19 Pd31 Pd23 68.8(3)
Pd7 Pd19 Pd31 Pd23 103.57(6)
Pd35 Pd19 Pd31 Pd23 -36.13(4)
Pd26 Pd19 Pd31 Pd23 -71.75(4)
Pd16 Pd19 Pd31 Pd23 -115.63(5)
Pd29 Pd19 Pd31 Pd23 171.79(5)
Pd10 Pd19 Pd31 Pd23 135.55(4)
Pd13 Pd19 Pd31 Pd23 -142.65(4)
Pd17 Pd19 Pd31 Pd23 -136.2(2)
Pd12 Pd19 Pd31 Pd23 68.48(4)
C23 Pd10 Pd31 C1 -11.5(6)
C27 Pd10 Pd31 C1 -118.5(6)
Pd29 Pd10 Pd31 C1 41.2(4)
Pd3 Pd10 Pd31 C1 -170.2(4)
Pd12 Pd10 Pd31 C1 156.2(4)
Pd11 Pd10 Pd31 C1 125.5(4)
Pd22 Pd10 Pd31 C1 -135.6(4)
Pd19 Pd10 Pd31 C1 80.4(4)
Pd13 Pd10 Pd31 C1 10.8(4)
C23 Pd10 Pd31 C28 102.8(6)
C27 Pd10 Pd31 C28 -4.1(6)
Pd29 Pd10 Pd31 C28 155.5(4)
Pd3 Pd10 Pd31 C28 -55.9(4)
Pd12 Pd10 Pd31 C28 -89.5(4)
Pd11 Pd10 Pd31 C28 -120.2(4)
Pd22 Pd10 Pd31 C28 -21.3(4)
Pd19 Pd10 Pd31 C28 -165.2(4)
Pd13 Pd10 Pd31 C28 125.2(4)
C23 Pd10 Pd31 Pd21 156.5(5)
C27 Pd10 Pd31 Pd21 49.6(4)
Pd29 Pd10 Pd31 Pd21 -150.77(5)
Pd3 Pd10 Pd31 Pd21 -2.19(6)
Pd12 Pd10 Pd31 Pd21 -35.77(4)
Pd11 Pd10 Pd31 Pd21 -66.49(12)
Pd22 Pd10 Pd31 Pd21 32.44(4)
Pd19 Pd10 Pd31 Pd21 -111.53(5)
Pd13 Pd10 Pd31 Pd21 178.91(6)
C23 Pd10 Pd31 Pd13 -22.4(5)
C27 Pd10 Pd31 Pd13 -129.3(4)
Pd29 Pd10 Pd31 Pd13 30.32(4)
Pd3 Pd10 Pd31 Pd13 178.90(5)
Pd12 Pd10 Pd31 Pd13 145.32(4)
Pd11 Pd10 Pd31 Pd13 114.60(11)
Pd22 Pd10 Pd31 Pd13 -146.47(4)
Pd19 Pd10 Pd31 Pd13 69.56(4)
C23 Pd10 Pd31 Pd26 -66.8(5)
C27 Pd10 Pd31 Pd26 -173.8(4)
Pd29 Pd10 Pd31 Pd26 -14.12(6)
Pd3 Pd10 Pd31 Pd26 134.46(5)
Pd12 Pd10 Pd31 Pd26 100.88(5)
Pd11 Pd10 Pd31 Pd26 70.16(12)
Pd22 Pd10 Pd31 Pd26 169.08(5)
Pd19 Pd10 Pd31 Pd26 25.12(4)
Pd13 Pd10 Pd31 Pd26 -44.44(4)
C23 Pd10 Pd31 Pd22 124.1(5)
C27 Pd10 Pd31 Pd22 17.1(4)
Pd29 Pd10 Pd31 Pd22 176.79(5)
Pd3 Pd10 Pd31 Pd22 -34.62(4)
Pd12 Pd10 Pd31 Pd22 -68.21(4)
Pd11 Pd10 Pd31 Pd22 -98.92(11)
Pd19 Pd10 Pd31 Pd22 -143.96(5)
Pd13 Pd10 Pd31 Pd22 146.47(4)
C23 Pd10 Pd31 Pd12 -167.7(5)
C27 Pd10 Pd31 Pd12 85.3(4)
Pd29 Pd10 Pd31 Pd12 -115.00(5)
Pd3 Pd10 Pd31 Pd12 33.59(4)
Pd11 Pd10 Pd31 Pd12 -30.71(10)
Pd22 Pd10 Pd31 Pd12 68.21(4)
Pd19 Pd10 Pd31 Pd12 -75.75(4)
Pd13 Pd10 Pd31 Pd12 -145.32(4)
C23 Pd10 Pd31 Pd19 -92.0(5)
C27 Pd10 Pd31 Pd19 161.1(4)
Pd29 Pd10 Pd31 Pd19 -39.25(4)
Pd3 Pd10 Pd31 Pd19 109.34(5)
Pd12 Pd10 Pd31 Pd19 75.75(4)
Pd11 Pd10 Pd31 Pd19 45.04(10)
Pd22 Pd10 Pd31 Pd19 143.96(5)
Pd13 Pd10 Pd31 Pd19 -69.56(4)
C23 Pd10 Pd31 Pd23 -130.0(5)
C27 Pd10 Pd31 Pd23 123.1(4)
Pd29 Pd10 Pd31 Pd23 -77.28(5)
Pd3 Pd10 Pd31 Pd23 71.30(5)
Pd12 Pd10 Pd31 Pd23 37.72(4)
Pd11 Pd10 Pd31 Pd23 7.00(12)
Pd22 Pd10 Pd31 Pd23 105.92(5)
Pd19 Pd10 Pd31 Pd23 -38.04(4)
Pd13 Pd10 Pd31 Pd23 -107.60(5)
C17 Pd23 Pd31 C1 103.2(6)
C19 Pd23 Pd31 C1 -4.3(6)
Pd2 Pd23 Pd31 C1 155.8(4)
Pd35 Pd23 Pd31 C1 -54.5(4)
Pd19 Pd23 Pd31 C1 -89.0(4)
Pd12 Pd23 Pd31 C1 -165.7(4)
Pd26 Pd23 Pd31 C1 -19.9(4)
Pd24 Pd23 Pd31 C1 -122.9(4)
Pd21 Pd23 Pd31 C1 121.6(4)
C17 Pd23 Pd31 C28 -11.7(6)
C19 Pd23 Pd31 C28 -119.2(6)
Pd2 Pd23 Pd31 C28 40.9(5)
Pd35 Pd23 Pd31 C28 -169.4(5)
Pd19 Pd23 Pd31 C28 156.1(5)
Pd12 Pd23 Pd31 C28 79.4(5)
Pd26 Pd23 Pd31 C28 -134.7(5)
Pd24 Pd23 Pd31 C28 122.3(5)
Pd21 Pd23 Pd31 C28 6.8(5)
C17 Pd23 Pd31 Pd21 -18.5(5)
C19 Pd23 Pd31 Pd21 -126.0(4)
Pd2 Pd23 Pd31 Pd21 34.15(4)
Pd35 Pd23 Pd31 Pd21 -176.16(5)
Pd19 Pd23 Pd31 Pd21 149.33(4)
Pd12 Pd23 Pd31 Pd21 72.62(4)
Pd26 Pd23 Pd31 Pd21 -141.50(4)
Pd24 Pd23 Pd31 Pd21 115.49(11)
C17 Pd23 Pd31 Pd13 156.6(5)
C19 Pd23 Pd31 Pd13 49.1(4)
Pd2 Pd23 Pd31 Pd13 -150.74(4)
Pd35 Pd23 Pd31 Pd13 -1.04(6)
Pd19 Pd23 Pd31 Pd13 -35.56(4)
Pd12 Pd23 Pd31 Pd13 -112.26(5)
Pd26 Pd23 Pd31 Pd13 33.62(4)
Pd24 Pd23 Pd31 Pd13 -69.40(11)
Pd21 Pd23 Pd31 Pd13 175.11(5)
C17 Pd23 Pd31 Pd26 123.0(5)
C19 Pd23 Pd31 Pd26 15.5(4)
Pd2 Pd23 Pd31 Pd26 175.65(5)
Pd35 Pd23 Pd31 Pd26 -34.66(4)
Pd19 Pd23 Pd31 Pd26 -69.17(4)
Pd12 Pd23 Pd31 Pd26 -145.88(4)
Pd24 Pd23 Pd31 Pd26 -103.01(11)
Pd21 Pd23 Pd31 Pd26 141.50(4)
C17 Pd23 Pd31 Pd22 -65.1(5)
C19 Pd23 Pd31 Pd22 -172.5(4)
Pd2 Pd23 Pd31 Pd22 -12.42(6)
Pd35 Pd23 Pd31 Pd22 137.27(4)
Pd19 Pd23 Pd31 Pd22 102.76(5)
Pd12 Pd23 Pd31 Pd22 26.05(4)
Pd26 Pd23 Pd31 Pd22 171.93(5)
Pd24 Pd23 Pd31 Pd22 68.92(11)
Pd21 Pd23 Pd31 Pd22 -46.57(4)
C17 Pd23 Pd31 Pd12 -91.1(5)
C19 Pd23 Pd31 Pd12 161.4(4)
Pd2 Pd23 Pd31 Pd12 -38.47(4)
Pd35 Pd23 Pd31 Pd12 111.22(5)
Pd19 Pd23 Pd31 Pd12 76.71(4)
Pd26 Pd23 Pd31 Pd12 145.88(4)
Pd24 Pd23 Pd31 Pd12 42.87(10)
Pd21 Pd23 Pd31 Pd12 -72.62(4)
C17 Pd23 Pd31 Pd19 -167.8(5)
C19 Pd23 Pd31 Pd19 84.7(4)
Pd2 Pd23 Pd31 Pd19 -115.18(5)
Pd35 Pd23 Pd31 Pd19 34.51(4)
Pd12 Pd23 Pd31 Pd19 -76.71(4)
Pd26 Pd23 Pd31 Pd19 69.17(4)
Pd24 Pd23 Pd31 Pd19 -33.84(10)
Pd21 Pd23 Pd31 Pd19 -149.33(4)
C17 Pd23 Pd31 Pd10 -128.6(5)
C19 Pd23 Pd31 Pd10 123.9(4)
Pd2 Pd23 Pd31 Pd10 -75.93(5)
Pd35 Pd23 Pd31 Pd10 73.77(5)
Pd19 Pd23 Pd31 Pd10 39.25(4)
Pd12 Pd23 Pd31 Pd10 -37.45(4)
Pd26 Pd23 Pd31 Pd10 108.43(5)
Pd24 Pd23 Pd31 Pd10 5.41(12)
Pd21 Pd23 Pd31 Pd10 -110.08(5)
C27 Pd3 Pd32 C12 86.9(6)
Pd12 Pd3 Pd32 C12 -171.7(5)
Pd22 Pd3 Pd32 C12 130.2(5)
Pd10 Pd3 Pd32 C12 133.6(5)
Pd4 Pd3 Pd32 C12 -92.4(5)
Pd11 Pd3 Pd32 C12 -39.9(5)
Pd1 Pd3 Pd32 C12 -123.8(5)
C12 Pd3 Pd32 C25 -164.8(9)
C27 Pd3 Pd32 C25 -77.9(9)
Pd12 Pd3 Pd32 C25 23.5(8)
Pd22 Pd3 Pd32 C25 -34.6(8)
Pd10 Pd3 Pd32 C25 -31.2(8)
Pd4 Pd3 Pd32 C25 102.8(8)
Pd11 Pd3 Pd32 C25 155.3(8)
Pd1 Pd3 Pd32 C25 71.4(8)
C12 Pd3 Pd32 P6 5.1(5)
C27 Pd3 Pd32 P6 92.0(4)
Pd12 Pd3 Pd32 P6 -166.65(16)
Pd22 Pd3 Pd32 P6 135.27(17)
Pd10 Pd3 Pd32 P6 138.64(17)
Pd4 Pd3 Pd32 P6 -87.39(17)
Pd11 Pd3 Pd32 P6 -34.8(2)
Pd1 Pd3 Pd32 P6 -118.72(17)
C12 Pd3 Pd32 Pd27 -179.5(5)
C27 Pd3 Pd32 Pd27 -92.5(4)
Pd12 Pd3 Pd32 Pd27 8.81(4)
Pd22 Pd3 Pd32 Pd27 -49.28(4)
Pd10 Pd3 Pd32 Pd27 -45.91(9)
Pd4 Pd3 Pd32 Pd27 88.06(5)
Pd11 Pd3 Pd32 Pd27 140.63(11)
Pd1 Pd3 Pd32 Pd27 56.74(3)
C12 Pd3 Pd32 Pd1 123.8(5)
C27 Pd3 Pd32 Pd1 -149.3(4)
Pd12 Pd3 Pd32 Pd1 -47.93(4)
Pd22 Pd3 Pd32 Pd1 -106.02(4)
Pd10 Pd3 Pd32 Pd1 -102.64(9)
Pd4 Pd3 Pd32 Pd1 31.32(4)
Pd11 Pd3 Pd32 Pd1 83.89(11)
C25 Pd27 Pd32 C12 163.2(10)
C14 Pd27 Pd32 C12 130.1(8)
Pd21 Pd27 Pd32 C12 53.5(5)
Pd12 Pd27 Pd32 C12 -8.9(5)
Pd1 Pd27 Pd32 C12 -67.0(5)
Pd36 Pd27 Pd32 C12 -114.2(5)
Pd2 Pd27 Pd32 C12 -61.6(5)
Pd22 Pd27 Pd32 C12 44.4(5)
C14 Pd27 Pd32 C25 -33.1(11)
Pd21 Pd27 Pd32 C25 -109.7(9)
Pd12 Pd27 Pd32 C25 -172.1(9)
Pd1 Pd27 Pd32 C25 129.8(9)
Pd36 Pd27 Pd32 C25 82.6(9)
Pd2 Pd27 Pd32 C25 135.1(9)
Pd22 Pd27 Pd32 C25 -118.8(9)
C25 Pd27 Pd32 P6 -21.2(9)
C14 Pd27 Pd32 P6 -54.3(7)
Pd21 Pd27 Pd32 P6 -130.91(18)
Pd12 Pd27 Pd32 P6 166.69(17)
Pd1 Pd27 Pd32 P6 108.58(18)
Pd36 Pd27 Pd32 P6 61.43(18)
Pd2 Pd27 Pd32 P6 113.95(18)
Pd22 Pd27 Pd32 P6 -139.97(18)
C25 Pd27 Pd32 Pd3 163.7(9)
C14 Pd27 Pd32 Pd3 130.6(6)
Pd21 Pd27 Pd32 Pd3 53.97(8)
Pd12 Pd27 Pd32 Pd3 -8.43(4)
Pd1 Pd27 Pd32 Pd3 -66.54(4)
Pd36 Pd27 Pd32 Pd3 -113.69(4)
Pd2 Pd27 Pd32 Pd3 -61.17(7)
Pd22 Pd27 Pd32 Pd3 44.91(4)
C25 Pd27 Pd32 Pd1 -129.8(9)
C14 Pd27 Pd32 Pd1 -162.9(7)
Pd21 Pd27 Pd32 Pd1 120.52(8)
Pd12 Pd27 Pd32 Pd1 58.11(4)
Pd36 Pd27 Pd32 Pd1 -47.15(4)
Pd2 Pd27 Pd32 Pd1 5.38(6)
Pd22 Pd27 Pd32 Pd1 111.46(4)
C11 Pd1 Pd32 C12 -37.1(5)
C13 Pd1 Pd32 C12 -133.4(5)
Pd4 Pd1 Pd32 C12 6.5(4)
Pd36 Pd1 Pd32 C12 -177.3(4)
Pd27 Pd1 Pd32 C12 132.5(4)
Pd8 Pd1 Pd32 C12 62.4(4)
Pd12 Pd1 Pd32 C12 80.0(4)
Pd30 Pd1 Pd32 C12 -49.5(4)
Pd28 Pd1 Pd32 C12 176.9(4)
Pd3 Pd1 Pd32 C12 38.3(4)
Pd2 Pd1 Pd32 C12 129.0(4)
C11 Pd1 Pd32 C25 155.6(7)
C13 Pd1 Pd32 C25 59.3(7)
Pd4 Pd1 Pd32 C25 -160.7(6)
Pd36 Pd1 Pd32 C25 15.5(6)
Pd27 Pd1 Pd32 C25 -34.8(6)
Pd8 Pd1 Pd32 C25 -104.9(6)
Pd12 Pd1 Pd32 C25 -87.3(6)
Pd30 Pd1 Pd32 C25 143.2(6)
Pd28 Pd1 Pd32 C25 9.7(6)
Pd3 Pd1 Pd32 C25 -128.9(6)
Pd2 Pd1 Pd32 C25 -38.3(6)
C11 Pd1 Pd32 P6 57.7(4)
C13 Pd1 Pd32 P6 -38.6(4)
Pd4 Pd1 Pd32 P6 101.32(15)
Pd36 Pd1 Pd32 P6 -82.46(15)
Pd27 Pd1 Pd32 P6 -132.69(16)
Pd8 Pd1 Pd32 P6 157.21(15)
Pd12 Pd1 Pd32 P6 174.77(15)
Pd30 Pd1 Pd32 P6 45.27(18)
Pd28 Pd1 Pd32 P6 -88.27(18)
Pd3 Pd1 Pd32 P6 133.12(16)
Pd2 Pd1 Pd32 P6 -136.20(15)
C11 Pd1 Pd32 Pd3 -75.4(4)
C13 Pd1 Pd32 Pd3 -171.7(4)
Pd4 Pd1 Pd32 Pd3 -31.79(4)
Pd36 Pd1 Pd32 Pd3 144.43(5)
Pd27 Pd1 Pd32 Pd3 94.19(4)
Pd8 Pd1 Pd32 Pd3 24.09(7)
Pd12 Pd1 Pd32 Pd3 41.66(4)
Pd30 Pd1 Pd32 Pd3 -87.85(8)
Pd28 Pd1 Pd32 Pd3 138.62(10)
Pd2 Pd1 Pd32 Pd3 90.69(4)
C11 Pd1 Pd32 Pd27 -169.6(4)
C13 Pd1 Pd32 Pd27 94.1(4)
Pd4 Pd1 Pd32 Pd27 -125.99(5)
Pd36 Pd1 Pd32 Pd27 50.23(4)
Pd8 Pd1 Pd32 Pd27 -70.10(7)
Pd12 Pd1 Pd32 Pd27 -52.54(4)
Pd30 Pd1 Pd32 Pd27 177.96(9)
Pd28 Pd1 Pd32 Pd27 44.42(10)
Pd3 Pd1 Pd32 Pd27 -94.19(4)
Pd2 Pd1 Pd32 Pd27 -3.51(4)
C2 Pd16 Pd33 C3 -29.8(10)
Pd13 Pd16 Pd33 C3 -116.1(7)
Pd19 Pd16 Pd33 C3 -178.1(7)
Pd17 Pd16 Pd33 C3 124.5(7)
Pd34 Pd16 Pd33 C3 77.6(7)
Pd26 Pd16 Pd33 C3 -122.3(7)
Pd29 Pd16 Pd33 C3 129.0(7)
C2 Pd16 Pd33 C5 130.6(8)
C3 Pd16 Pd33 C5 160.4(9)
Pd13 Pd16 Pd33 C5 44.3(5)
Pd19 Pd16 Pd33 C5 -17.7(5)
Pd17 Pd16 Pd33 C5 -75.1(5)
Pd34 Pd16 Pd33 C5 -122.0(5)
Pd26 Pd16 Pd33 C5 38.1(5)
Pd29 Pd16 Pd33 C5 -70.6(5)
C2 Pd16 Pd33 P14 -48.5(7)
C3 Pd16 Pd33 P14 -18.6(8)
Pd13 Pd16 Pd33 P14 -134.8(2)
Pd19 Pd16 Pd33 P14 163.2(2)
Pd17 Pd16 Pd33 P14 105.9(2)
Pd34 Pd16 Pd33 P14 58.9(2)
Pd26 Pd16 Pd33 P14 -140.9(2)
Pd29 Pd16 Pd33 P14 110.3(2)
C2 Pd16 Pd33 Pd35 135.0(6)
C3 Pd16 Pd33 Pd35 164.8(7)
Pd13 Pd16 Pd33 Pd35 48.70(10)
Pd19 Pd16 Pd33 Pd35 -13.29(4)
Pd17 Pd16 Pd33 Pd35 -70.68(4)
Pd34 Pd16 Pd33 Pd35 -117.59(5)
Pd26 Pd16 Pd33 Pd35 42.58(4)
Pd29 Pd16 Pd33 Pd35 -66.21(7)
C23 Pd29 Pd34 C4 173.4(9)
C26 Pd29 Pd34 C4 -178.9(8)
Pd10 Pd29 Pd34 C4 42.8(6)
Pd15 Pd29 Pd34 C4 -71.9(5)
Pd19 Pd29 Pd34 C4 31.3(5)
Pd7 Pd29 Pd34 C4 -26.1(5)
Pd13 Pd29 Pd34 C4 92.8(5)
Pd16 Pd29 Pd34 C4 63.6(5)
Pd17 Pd29 Pd34 C4 0.1(5)
Pd11 Pd29 Pd34 C4 -73.7(5)
C23 Pd29 Pd34 C26 -7.7(9)
Pd10 Pd29 Pd34 C26 -138.3(6)
Pd15 Pd29 Pd34 C26 106.9(6)
Pd19 Pd29 Pd34 C26 -149.8(6)
Pd7 Pd29 Pd34 C26 152.7(6)
Pd13 Pd29 Pd34 C26 -88.4(6)
Pd16 Pd29 Pd34 C26 -117.5(6)
Pd17 Pd29 Pd34 C26 179.0(6)
Pd11 Pd29 Pd34 C26 105.2(6)
C23 Pd29 Pd34 P13 -5.6(7)
C26 Pd29 Pd34 P13 2.1(6)
Pd10 Pd29 Pd34 P13 -136.2(3)
Pd15 Pd29 Pd34 P13 109.1(2)
Pd19 Pd29 Pd34 P13 -147.71(19)
Pd7 Pd29 Pd34 P13 154.87(19)
Pd13 Pd29 Pd34 P13 -86.3(2)
Pd16 Pd29 Pd34 P13 -115.4(2)
Pd17 Pd29 Pd34 P13 -178.9(2)
Pd11 Pd29 Pd34 P13 107.3(2)
C23 Pd29 Pd34 Pd17 173.3(7)
C26 Pd29 Pd34 Pd17 -179.0(6)
Pd10 Pd29 Pd34 Pd17 42.7(2)
Pd15 Pd29 Pd34 Pd17 -72.01(4)
Pd19 Pd29 Pd34 Pd17 31.22(4)
Pd7 Pd29 Pd34 Pd17 -26.20(4)
Pd13 Pd29 Pd34 Pd17 92.67(4)
Pd16 Pd29 Pd34 Pd17 63.53(4)
Pd11 Pd29 Pd34 Pd17 -73.79(6)
C23 Pd29 Pd34 Pd15 -114.6(7)
C26 Pd29 Pd34 Pd15 -106.9(6)
Pd10 Pd29 Pd34 Pd15 114.7(2)
Pd19 Pd29 Pd34 Pd15 103.23(5)
Pd7 Pd29 Pd34 Pd15 45.81(4)
Pd13 Pd29 Pd34 Pd15 164.68(5)
Pd16 Pd29 Pd34 Pd15 135.55(4)
Pd17 Pd29 Pd34 Pd15 72.01(4)
Pd11 Pd29 Pd34 Pd15 -1.77(5)
C23 Pd29 Pd34 Pd16 109.8(7)
C26 Pd29 Pd34 Pd16 117.5(6)
Pd10 Pd29 Pd34 Pd16 -20.8(2)
Pd15 Pd29 Pd34 Pd16 -135.55(4)
Pd19 Pd29 Pd34 Pd16 -32.32(4)
Pd7 Pd29 Pd34 Pd16 -89.74(4)
Pd13 Pd29 Pd34 Pd16 29.13(4)
Pd17 Pd29 Pd34 Pd16 -63.53(4)
Pd11 Pd29 Pd34 Pd16 -137.32(6)
C6 Pd17 Pd34 C4 -4.8(9)
Pd5 Pd17 Pd34 C4 -158.4(6)
Pd7 Pd17 Pd34 C4 -151.7(6)
Pd16 Pd17 Pd34 C4 105.0(6)
Pd19 Pd17 Pd34 C4 150.8(6)
Pd15 Pd17 Pd34 C4 -116.5(6)
Pd6 Pd17 Pd34 C4 -88.5(6)
Pd29 Pd17 Pd34 C4 -179.9(6)
C6 Pd17 Pd34 C26 174.1(8)
C4 Pd17 Pd34 C26 179.0(8)
Pd5 Pd17 Pd34 C26 20.6(6)
Pd7 Pd17 Pd34 C26 27.3(5)
Pd16 Pd17 Pd34 C26 -76.0(5)
Pd19 Pd17 Pd34 C26 -30.2(5)
Pd15 Pd17 Pd34 C26 62.5(5)
Pd6 Pd17 Pd34 C26 90.5(5)
Pd29 Pd17 Pd34 C26 -0.9(5)
C6 Pd17 Pd34 P13 -6.2(7)
C4 Pd17 Pd34 P13 -1.4(6)
Pd5 Pd17 Pd34 P13 -159.8(3)
Pd7 Pd17 Pd34 P13 -153.1(2)
Pd16 Pd17 Pd34 P13 103.6(2)
Pd19 Pd17 Pd34 P13 149.5(2)
Pd15 Pd17 Pd34 P13 -117.8(2)
Pd6 Pd17 Pd34 P13 -89.8(2)
Pd29 Pd17 Pd34 P13 178.7(2)
C6 Pd17 Pd34 Pd29 175.1(7)
C4 Pd17 Pd34 Pd29 179.9(6)
Pd5 Pd17 Pd34 Pd29 21.5(3)
Pd7 Pd17 Pd34 Pd29 28.19(4)
Pd16 Pd17 Pd34 Pd29 -75.12(4)
Pd19 Pd17 Pd34 Pd29 -29.28(4)
Pd15 Pd17 Pd34 Pd29 63.42(4)
Pd6 Pd17 Pd34 Pd29 91.44(4)
C6 Pd17 Pd34 Pd15 111.7(7)
C4 Pd17 Pd34 Pd15 116.5(6)
Pd5 Pd17 Pd34 Pd15 -41.9(3)
Pd7 Pd17 Pd34 Pd15 -35.23(4)
Pd16 Pd17 Pd34 Pd15 -138.53(4)
Pd19 Pd17 Pd34 Pd15 -92.70(4)
Pd6 Pd17 Pd34 Pd15 28.02(4)
Pd29 Pd17 Pd34 Pd15 -63.42(4)
C6 Pd17 Pd34 Pd16 -109.8(7)
C4 Pd17 Pd34 Pd16 -105.0(6)
Pd5 Pd17 Pd34 Pd16 96.6(3)
Pd7 Pd17 Pd34 Pd16 103.31(5)
Pd19 Pd17 Pd34 Pd16 45.84(4)
Pd15 Pd17 Pd34 Pd16 138.53(4)
Pd6 Pd17 Pd34 Pd16 166.55(5)
Pd29 Pd17 Pd34 Pd16 75.12(4)
C20 Pd15 Pd34 C4 -34.0(6)
C21 Pd15 Pd34 C4 -131.4(6)
Pd6 Pd15 Pd34 C4 9.1(4)
Pd20 Pd15 Pd34 C4 -178.3(4)
Pd29 Pd15 Pd34 C4 125.4(4)
Pd7 Pd15 Pd34 C4 76.4(4)
Pd25 Pd15 Pd34 C4 66.6(4)
Pd17 Pd15 Pd34 C4 41.8(4)
C20 Pd15 Pd34 C26 153.7(6)
C21 Pd15 Pd34 C26 56.3(6)
Pd6 Pd15 Pd34 C26 -163.2(4)
Pd20 Pd15 Pd34 C26 9.5(4)
Pd29 Pd15 Pd34 C26 -46.9(4)
Pd7 Pd15 Pd34 C26 -95.9(4)
Pd25 Pd15 Pd34 C26 -105.6(4)
Pd17 Pd15 Pd34 C26 -130.4(4)
C20 Pd15 Pd34 P13 68.1(4)
C21 Pd15 Pd34 P13 -29.4(4)
Pd6 Pd15 Pd34 P13 111.11(16)
Pd20 Pd15 Pd34 P13 -76.22(16)
Pd29 Pd15 Pd34 P13 -132.53(16)
Pd7 Pd15 Pd34 P13 178.47(15)
Pd25 Pd15 Pd34 P13 168.68(18)
Pd17 Pd15 Pd34 P13 143.90(16)
C20 Pd15 Pd34 Pd29 -159.4(4)
C21 Pd15 Pd34 Pd29 103.1(4)
Pd6 Pd15 Pd34 Pd29 -116.36(5)
Pd20 Pd15 Pd34 Pd29 56.31(4)
Pd7 Pd15 Pd34 Pd29 -49.00(4)
Pd25 Pd15 Pd34 Pd29 -58.79(12)
Pd17 Pd15 Pd34 Pd29 -83.57(4)
C20 Pd15 Pd34 Pd17 -75.8(4)
C21 Pd15 Pd34 Pd17 -173.3(4)
Pd6 Pd15 Pd34 Pd17 -32.79(4)
Pd20 Pd15 Pd34 Pd17 139.88(5)
Pd29 Pd15 Pd34 Pd17 83.57(4)
Pd7 Pd15 Pd34 Pd17 34.57(4)
Pd25 Pd15 Pd34 Pd17 24.78(12)
C20 Pd15 Pd34 Pd16 -114.2(4)
C21 Pd15 Pd34 Pd16 148.3(4)
Pd6 Pd15 Pd34 Pd16 -71.19(6)
Pd20 Pd15 Pd34 Pd16 101.48(5)
Pd29 Pd15 Pd34 Pd16 45.17(5)
Pd7 Pd15 Pd34 Pd16 -3.83(6)
Pd25 Pd15 Pd34 Pd16 -13.62(14)
Pd17 Pd15 Pd34 Pd16 -38.40(4)
C2 Pd16 Pd34 C4 153.5(6)
C3 Pd16 Pd34 C4 56.5(7)
Pd33 Pd16 Pd34 C4 10.4(4)
Pd13 Pd16 Pd34 C4 -161.9(4)
Pd19 Pd16 Pd34 C4 -96.5(4)
Pd17 Pd16 Pd34 C4 -46.9(4)
Pd26 Pd16 Pd34 C4 -114.3(4)
Pd29 Pd16 Pd34 C4 -128.9(4)
C2 Pd16 Pd34 C26 -35.5(6)
C3 Pd16 Pd34 C26 -132.4(7)
Pd33 Pd16 Pd34 C26 -178.5(4)
Pd13 Pd16 Pd34 C26 9.2(4)
Pd19 Pd16 Pd34 C26 74.6(4)
Pd17 Pd16 Pd34 C26 124.2(4)
Pd26 Pd16 Pd34 C26 56.8(4)
Pd29 Pd16 Pd34 C26 42.2(4)
C2 Pd16 Pd34 P13 59.2(4)
C3 Pd16 Pd34 P13 -37.7(6)
Pd33 Pd16 Pd34 P13 -83.77(15)
Pd13 Pd16 Pd34 P13 103.88(15)
Pd19 Pd16 Pd34 P13 169.31(15)
Pd17 Pd16 Pd34 P13 -141.11(15)
Pd26 Pd16 Pd34 P13 151.50(17)
Pd29 Pd16 Pd34 P13 136.93(15)
C2 Pd16 Pd34 Pd29 -77.7(4)
C3 Pd16 Pd34 Pd29 -174.6(6)
Pd33 Pd16 Pd34 Pd29 139.30(5)
Pd13 Pd16 Pd34 Pd29 -33.05(4)
Pd19 Pd16 Pd34 Pd29 32.37(4)
Pd17 Pd16 Pd34 Pd29 81.96(4)
Pd26 Pd16 Pd34 Pd29 14.57(12)
C2 Pd16 Pd34 Pd17 -159.7(4)
C3 Pd16 Pd34 Pd17 103.4(6)
Pd33 Pd16 Pd34 Pd17 57.34(5)
Pd13 Pd16 Pd34 Pd17 -115.01(5)
Pd19 Pd16 Pd34 Pd17 -49.58(4)
Pd26 Pd16 Pd34 Pd17 -67.39(12)
Pd29 Pd16 Pd34 Pd17 -81.96(4)
C2 Pd16 Pd34 Pd15 -118.5(4)
C3 Pd16 Pd34 Pd15 144.5(6)
Pd33 Pd16 Pd34 Pd15 98.46(5)
Pd13 Pd16 Pd34 Pd15 -73.89(6)
Pd19 Pd16 Pd34 Pd15 -8.46(6)
Pd17 Pd16 Pd34 Pd15 41.12(4)
Pd26 Pd16 Pd34 Pd15 -26.27(14)
Pd29 Pd16 Pd34 Pd15 -40.84(4)
C300 Pd19 Pd35 C5 127.1(10)
Pd7 Pd19 Pd35 C5 80.1(9)
Pd26 Pd19 Pd35 C5 -96.9(9)
Pd16 Pd19 Pd35 C5 -28.2(9)
Pd23 Pd19 Pd35 C5 -169.0(9)
Pd29 Pd19 Pd35 C5 7.7(9)
Pd31 Pd19 Pd35 C5 -132.1(9)
Pd10 Pd19 Pd35 C5 -172.0(9)
Pd13 Pd19 Pd35 C5 -69.8(9)
Pd17 Pd19 Pd35 C5 33.5(9)
Pd12 Pd19 Pd35 C5 164.8(9)
C300 Pd19 Pd35 C19 -101.4(5)
Pd7 Pd19 Pd35 C19 -148.3(4)
Pd26 Pd19 Pd35 C19 34.6(4)
Pd16 Pd19 Pd35 C19 103.3(4)
Pd23 Pd19 Pd35 C19 -37.5(4)
Pd29 Pd19 Pd35 C19 139.2(4)
Pd31 Pd19 Pd35 C19 -0.6(4)
Pd10 Pd19 Pd35 C19 -40.4(4)
Pd13 Pd19 Pd35 C19 61.7(4)
Pd17 Pd19 Pd35 C19 165.0(4)
Pd12 Pd19 Pd35 C19 -63.7(4)
C300 Pd19 Pd35 Pd33 141.7(4)
Pd7 Pd19 Pd35 Pd33 94.75(5)
Pd26 Pd19 Pd35 Pd33 -82.29(5)
Pd16 Pd19 Pd35 Pd33 -13.55(4)
Pd23 Pd19 Pd35 Pd33 -154.42(5)
Pd29 Pd19 Pd35 Pd33 22.34(8)
Pd31 Pd19 Pd35 Pd33 -117.50(5)
Pd10 Pd19 Pd35 Pd33 -157.3(2)
Pd13 Pd19 Pd35 Pd33 -55.23(6)
Pd17 Pd19 Pd35 Pd33 48.15(4)
Pd12 Pd19 Pd35 Pd33 179.43(4)
C300 Pd19 Pd35 Pd23 -63.8(4)
Pd7 Pd19 Pd35 Pd23 -110.83(5)
Pd26 Pd19 Pd35 Pd23 72.14(4)
Pd16 Pd19 Pd35 Pd23 140.87(4)
Pd29 Pd19 Pd35 Pd23 176.77(7)
Pd31 Pd19 Pd35 Pd23 36.93(4)
Pd10 Pd19 Pd35 Pd23 -2.9(2)
Pd13 Pd19 Pd35 Pd23 99.20(5)
Pd17 Pd19 Pd35 Pd23 -157.43(4)
Pd12 Pd19 Pd35 Pd23 -26.15(4)
C300 Pd19 Pd35 Pd26 -136.0(4)
Pd7 Pd19 Pd35 Pd26 177.04(5)
Pd16 Pd19 Pd35 Pd26 68.73(4)
Pd23 Pd19 Pd35 Pd26 -72.14(4)
Pd29 Pd19 Pd35 Pd26 104.63(7)
Pd31 Pd19 Pd35 Pd26 -35.21(4)
Pd10 Pd19 Pd35 Pd26 -75.1(2)
Pd13 Pd19 Pd35 Pd26 27.06(4)
Pd17 Pd19 Pd35 Pd26 130.43(4)
Pd12 Pd19 Pd35 Pd26 -98.29(5)
C300 Pd19 Pd35 Pd5 39.9(4)
Pd7 Pd19 Pd35 Pd5 -7.09(4)
Pd26 Pd19 Pd35 Pd5 175.87(5)
Pd16 Pd19 Pd35 Pd5 -115.39(4)
Pd23 Pd19 Pd35 Pd5 103.74(4)
Pd29 Pd19 Pd35 Pd5 -79.50(7)
Pd31 Pd19 Pd35 Pd5 140.67(5)
Pd10 Pd19 Pd35 Pd5 100.8(2)
Pd13 Pd19 Pd35 Pd5 -157.07(5)
Pd17 Pd19 Pd35 Pd5 -53.69(3)
Pd12 Pd19 Pd35 Pd5 77.59(4)
C300 Pd19 Pd35 Pd24 -13.8(4)
Pd7 Pd19 Pd35 Pd24 -60.76(5)
Pd26 Pd19 Pd35 Pd24 122.20(5)
Pd16 Pd19 Pd35 Pd24 -169.06(4)
Pd23 Pd19 Pd35 Pd24 50.07(4)
Pd29 Pd19 Pd35 Pd24 -133.16(6)
Pd31 Pd19 Pd35 Pd24 87.00(5)
Pd10 Pd19 Pd35 Pd24 47.1(3)
Pd13 Pd19 Pd35 Pd24 149.27(4)
Pd17 Pd19 Pd35 Pd24 -107.36(4)
Pd12 Pd19 Pd35 Pd24 23.92(5)
C3 Pd33 Pd35 C5 -161.6(9)
P14 Pd33 Pd35 C5 8.1(6)
Pd16 Pd33 Pd35 C5 -175.0(6)
C3 Pd33 Pd35 C19 -75.7(7)
C5 Pd33 Pd35 C19 85.8(7)
P14 Pd33 Pd35 C19 93.9(4)
Pd16 Pd33 Pd35 C19 -89.1(4)
C3 Pd33 Pd35 Pd19 27.2(6)
C5 Pd33 Pd35 Pd19 -171.3(6)
P14 Pd33 Pd35 Pd19 -163.2(2)
Pd16 Pd33 Pd35 Pd19 13.74(5)
C3 Pd33 Pd35 Pd23 -28.6(7)
C5 Pd33 Pd35 Pd23 132.9(6)
P14 Pd33 Pd35 Pd23 141.0(2)
Pd16 Pd33 Pd35 Pd23 -42.03(11)
C3 Pd33 Pd35 Pd26 -31.8(6)
C5 Pd33 Pd35 Pd26 129.7(6)
P14 Pd33 Pd35 Pd26 137.8(2)
Pd16 Pd33 Pd35 Pd26 -45.23(4)
C3 Pd33 Pd35 Pd5 105.0(6)
C5 Pd33 Pd35 Pd5 -93.4(6)
P14 Pd33 Pd35 Pd5 -85.3(2)
Pd16 Pd33 Pd35 Pd5 91.63(5)
C3 Pd33 Pd35 Pd24 156.5(6)
C5 Pd33 Pd35 Pd24 -42.0(6)
P14 Pd33 Pd35 Pd24 -33.9(2)
Pd16 Pd33 Pd35 Pd24 143.04(9)
C17 Pd23 Pd35 C5 -19.0(9)
C19 Pd23 Pd35 C5 44.3(8)
Pd2 Pd23 Pd35 C5 -85.0(7)
Pd19 Pd23 Pd35 C5 171.4(7)
Pd12 Pd23 Pd35 C5 -159.8(7)
Pd26 Pd23 Pd35 C5 102.2(7)
Pd24 Pd23 Pd35 C5 -71.1(7)
Pd31 Pd23 Pd35 C5 136.3(7)
Pd21 Pd23 Pd35 C5 127.2(7)
C17 Pd23 Pd35 C19 -63.3(7)
Pd2 Pd23 Pd35 C19 -129.3(5)
Pd19 Pd23 Pd35 C19 127.0(5)
Pd12 Pd23 Pd35 C19 155.8(5)
Pd26 Pd23 Pd35 C19 57.8(5)
Pd24 Pd23 Pd35 C19 -115.4(5)
Pd31 Pd23 Pd35 C19 92.0(5)
Pd21 Pd23 Pd35 C19 82.9(5)
C17 Pd23 Pd35 Pd19 169.6(5)
C19 Pd23 Pd35 Pd19 -127.0(5)
Pd2 Pd23 Pd35 Pd19 103.66(6)
Pd12 Pd23 Pd35 Pd19 28.80(5)
Pd26 Pd23 Pd35 Pd19 -69.21(4)
Pd24 Pd23 Pd35 Pd19 117.56(4)
Pd31 Pd23 Pd35 Pd19 -35.02(4)
Pd21 Pd23 Pd35 Pd19 -44.13(13)
C17 Pd23 Pd35 Pd33 -124.8(5)
C19 Pd23 Pd35 Pd33 -61.5(5)
Pd2 Pd23 Pd35 Pd33 169.24(9)
Pd19 Pd23 Pd35 Pd33 65.57(11)
Pd12 Pd23 Pd35 Pd33 94.37(12)
Pd26 Pd23 Pd35 Pd33 -3.63(11)
Pd24 Pd23 Pd35 Pd33 -176.86(12)
Pd31 Pd23 Pd35 Pd33 30.55(13)
Pd21 Pd23 Pd35 Pd33 21.4(2)
C17 Pd23 Pd35 Pd26 -121.1(5)
C19 Pd23 Pd35 Pd26 -57.8(5)
Pd2 Pd23 Pd35 Pd26 172.87(7)
Pd19 Pd23 Pd35 Pd26 69.21(4)
Pd12 Pd23 Pd35 Pd26 98.00(5)
Pd24 Pd23 Pd35 Pd26 -173.23(4)
Pd31 Pd23 Pd35 Pd26 34.19(4)
Pd21 Pd23 Pd35 Pd26 25.07(13)
C17 Pd23 Pd35 Pd5 99.7(5)
C19 Pd23 Pd35 Pd5 163.0(5)
Pd2 Pd23 Pd35 Pd5 33.69(7)
Pd19 Pd23 Pd35 Pd5 -69.97(4)
Pd12 Pd23 Pd35 Pd5 -41.17(6)
Pd26 Pd23 Pd35 Pd5 -139.18(5)
Pd24 Pd23 Pd35 Pd5 47.60(4)
Pd31 Pd23 Pd35 Pd5 -104.99(4)
Pd21 Pd23 Pd35 Pd5 -114.10(13)
C17 Pd23 Pd35 Pd24 52.1(5)
C19 Pd23 Pd35 Pd24 115.4(5)
Pd2 Pd23 Pd35 Pd24 -13.90(6)
Pd19 Pd23 Pd35 Pd24 -117.56(4)
Pd12 Pd23 Pd35 Pd24 -88.77(5)
Pd26 Pd23 Pd35 Pd24 173.23(4)
Pd31 Pd23 Pd35 Pd24 -152.58(5)
Pd21 Pd23 Pd35 Pd24 -161.70(14)
C19 Pd26 Pd35 C5 -80.4(7)
C1 Pd26 Pd35 C5 168.2(10)
P1 Pd26 Pd35 C5 -7.4(5)
Pd19 Pd26 Pd35 C5 148.8(5)
Pd31 Pd26 Pd35 C5 -175.9(5)
Pd13 Pd26 Pd35 C5 120.3(5)
Pd23 Pd26 Pd35 C5 -139.8(5)
Pd16 Pd26 Pd35 C5 84.5(5)
C1 Pd26 Pd35 C19 -111.4(10)
P1 Pd26 Pd35 C19 73.0(5)
Pd19 Pd26 Pd35 C19 -130.8(5)
Pd31 Pd26 Pd35 C19 -95.5(5)
Pd13 Pd26 Pd35 C19 -159.3(5)
Pd23 Pd26 Pd35 C19 -59.4(5)
Pd16 Pd26 Pd35 C19 164.9(5)
C19 Pd26 Pd35 Pd19 130.8(5)
C1 Pd26 Pd35 Pd19 19.3(9)
P1 Pd26 Pd35 Pd19 -156.28(12)
Pd31 Pd26 Pd35 Pd19 35.26(4)
Pd13 Pd26 Pd35 Pd19 -28.54(5)
Pd23 Pd26 Pd35 Pd19 71.34(4)
Pd16 Pd26 Pd35 Pd19 -64.35(4)
C19 Pd26 Pd35 Pd33 -122.2(5)
C1 Pd26 Pd35 Pd33 126.3(9)
P1 Pd26 Pd35 Pd33 -49.29(12)
Pd19 Pd26 Pd35 Pd33 107.00(5)
Pd31 Pd26 Pd35 Pd33 142.25(5)
Pd13 Pd26 Pd35 Pd33 78.45(5)
Pd23 Pd26 Pd35 Pd33 178.34(5)
Pd16 Pd26 Pd35 Pd33 42.65(4)
C19 Pd26 Pd35 Pd23 59.4(5)
C1 Pd26 Pd35 Pd23 -52.0(9)
P1 Pd26 Pd35 Pd23 132.37(12)
Pd19 Pd26 Pd35 Pd23 -71.34(4)
Pd31 Pd26 Pd35 Pd23 -36.09(4)
Pd13 Pd26 Pd35 Pd23 -99.88(5)
Pd16 Pd26 Pd35 Pd23 -135.69(4)
C19 Pd26 Pd35 Pd5 125.2(5)
C1 Pd26 Pd35 Pd5 13.7(9)
P1 Pd26 Pd35 Pd5 -161.86(12)
Pd19 Pd26 Pd35 Pd5 -5.57(6)
Pd31 Pd26 Pd35 Pd5 29.68(8)
Pd13 Pd26 Pd35 Pd5 -34.12(9)
Pd23 Pd26 Pd35 Pd5 65.77(7)
Pd16 Pd26 Pd35 Pd5 -69.92(7)
C19 Pd26 Pd35 Pd24 52.6(5)
C1 Pd26 Pd35 Pd24 -58.8(9)
P1 Pd26 Pd35 Pd24 125.60(12)
Pd19 Pd26 Pd35 Pd24 -78.11(5)
Pd31 Pd26 Pd35 Pd24 -42.86(6)
Pd13 Pd26 Pd35 Pd24 -106.66(6)
Pd23 Pd26 Pd35 Pd24 -6.77(4)
Pd16 Pd26 Pd35 Pd24 -142.46(5)
C6 Pd5 Pd35 C5 -43.2(6)
C7 Pd5 Pd35 C5 56.7(5)
Pd17 Pd5 Pd35 C5 -92.0(4)
Pd8 Pd5 Pd35 C5 149.3(4)
Pd24 Pd5 Pd35 C5 99.9(4)
Pd9 Pd5 Pd35 C5 91.0(4)
Pd7 Pd5 Pd35 C5 -146.0(4)
Pd18 Pd5 Pd35 C5 179.0(4)
C6 Pd5 Pd35 C19 -171.7(7)
C7 Pd5 Pd35 C19 -71.8(7)
Pd17 Pd5 Pd35 C19 139.5(6)
Pd8 Pd5 Pd35 C19 20.8(6)
Pd24 Pd5 Pd35 C19 -28.6(5)
Pd9 Pd5 Pd35 C19 -37.5(6)
Pd7 Pd5 Pd35 C19 85.5(6)
Pd18 Pd5 Pd35 C19 50.5(6)
C6 Pd5 Pd35 Pd19 109.2(4)
C7 Pd5 Pd35 Pd19 -150.9(4)
Pd17 Pd5 Pd35 Pd19 60.46(4)
Pd8 Pd5 Pd35 Pd19 -58.27(4)
Pd24 Pd5 Pd35 Pd19 -107.66(4)
Pd9 Pd5 Pd35 Pd19 -116.55(5)
Pd7 Pd5 Pd35 Pd19 6.46(4)
Pd18 Pd5 Pd35 Pd19 -28.54(11)
C6 Pd5 Pd35 Pd33 7.2(4)
C7 Pd5 Pd35 Pd33 107.1(4)
Pd17 Pd5 Pd35 Pd33 -41.57(5)
Pd8 Pd5 Pd35 Pd33 -160.30(4)
Pd24 Pd5 Pd35 Pd33 150.31(5)
Pd9 Pd5 Pd35 Pd33 141.42(5)
Pd7 Pd5 Pd35 Pd33 -95.57(5)
Pd18 Pd5 Pd35 Pd33 -130.57(10)
C6 Pd5 Pd35 Pd23 167.8(4)
C7 Pd5 Pd35 Pd23 -92.3(4)
Pd17 Pd5 Pd35 Pd23 119.04(4)
Pd8 Pd5 Pd35 Pd23 0.32(5)
Pd24 Pd5 Pd35 Pd23 -49.07(4)
Pd9 Pd5 Pd35 Pd23 -57.96(6)
Pd7 Pd5 Pd35 Pd23 65.05(5)
Pd18 Pd5 Pd35 Pd23 30.05(12)
C6 Pd5 Pd35 Pd26 114.2(4)
C7 Pd5 Pd35 Pd26 -145.9(4)
Pd17 Pd5 Pd35 Pd26 65.45(7)
Pd8 Pd5 Pd35 Pd26 -53.28(7)
Pd24 Pd5 Pd35 Pd26 -102.67(7)
Pd9 Pd5 Pd35 Pd26 -111.55(7)
Pd7 Pd5 Pd35 Pd26 11.45(8)
Pd18 Pd5 Pd35 Pd26 -23.55(15)
C6 Pd5 Pd35 Pd24 -143.1(4)
C7 Pd5 Pd35 Pd24 -43.2(4)
Pd17 Pd5 Pd35 Pd24 168.11(4)
Pd8 Pd5 Pd35 Pd24 49.39(4)
Pd9 Pd5 Pd35 Pd24 -8.89(5)
Pd7 Pd5 Pd35 Pd24 114.12(4)
Pd18 Pd5 Pd35 Pd24 79.12(11)
C18 Pd24 Pd35 C5 55.7(6)
C7 Pd24 Pd35 C5 -52.1(6)
Pd8 Pd24 Pd35 C5 -145.6(4)
Pd14 Pd24 Pd35 C5 81.9(5)
Pd5 Pd24 Pd35 C5 -95.3(4)
Pd9 Pd24 Pd35 C5 -87.0(4)
Pd23 Pd24 Pd35 C5 145.8(4)
Pd2 Pd24 Pd35 C5 154.8(4)
Pd28 Pd24 Pd35 C5 -158.6(4)
C18 Pd24 Pd35 C19 -46.8(5)
C7 Pd24 Pd35 C19 -154.6(5)
Pd8 Pd24 Pd35 C19 112.0(4)
Pd14 Pd24 Pd35 C19 -20.5(4)
Pd5 Pd24 Pd35 C19 162.3(4)
Pd9 Pd24 Pd35 C19 170.6(4)
Pd23 Pd24 Pd35 C19 43.4(4)
Pd2 Pd24 Pd35 C19 52.4(4)
Pd28 Pd24 Pd35 C19 98.9(4)
C18 Pd24 Pd35 Pd19 -141.5(4)
C7 Pd24 Pd35 Pd19 110.7(4)
Pd8 Pd24 Pd35 Pd19 17.23(5)
Pd14 Pd24 Pd35 Pd19 -115.27(9)
Pd5 Pd24 Pd35 Pd19 67.52(4)
Pd9 Pd24 Pd35 Pd19 75.85(5)
Pd23 Pd24 Pd35 Pd19 -51.34(4)
Pd2 Pd24 Pd35 Pd19 -42.40(5)
Pd28 Pd24 Pd35 Pd19 4.17(9)
C18 Pd24 Pd35 Pd33 87.1(4)
C7 Pd24 Pd35 Pd33 -20.7(4)
Pd8 Pd24 Pd35 Pd33 -114.12(9)
Pd14 Pd24 Pd35 Pd33 113.39(11)
Pd5 Pd24 Pd35 Pd33 -63.83(9)
Pd9 Pd24 Pd35 Pd33 -55.50(11)
Pd23 Pd24 Pd35 Pd33 177.31(10)
Pd2 Pd24 Pd35 Pd33 -173.75(8)
Pd28 Pd24 Pd35 Pd33 -127.18(9)
C18 Pd24 Pd35 Pd23 -90.2(4)
C7 Pd24 Pd35 Pd23 162.0(4)
Pd8 Pd24 Pd35 Pd23 68.57(4)
Pd14 Pd24 Pd35 Pd23 -63.92(9)
Pd5 Pd24 Pd35 Pd23 118.87(4)
Pd9 Pd24 Pd35 Pd23 127.19(5)
Pd2 Pd24 Pd35 Pd23 8.94(4)
Pd28 Pd24 Pd35 Pd23 55.52(8)
C18 Pd24 Pd35 Pd26 -83.2(4)
C7 Pd24 Pd35 Pd26 169.0(4)
Pd8 Pd24 Pd35 Pd26 75.50(5)
Pd14 Pd24 Pd35 Pd26 -56.99(11)
Pd5 Pd24 Pd35 Pd26 125.80(5)
Pd9 Pd24 Pd35 Pd26 134.12(5)
Pd23 Pd24 Pd35 Pd26 6.93(4)
Pd2 Pd24 Pd35 Pd26 15.87(6)
Pd28 Pd24 Pd35 Pd26 62.45(10)
C18 Pd24 Pd35 Pd5 151.0(4)
C7 Pd24 Pd35 Pd5 43.2(4)
Pd8 Pd24 Pd35 Pd5 -50.30(4)
Pd14 Pd24 Pd35 Pd5 177.21(10)
Pd9 Pd24 Pd35 Pd5 8.32(4)
Pd23 Pd24 Pd35 Pd5 -118.87(4)
Pd2 Pd24 Pd35 Pd5 -109.93(4)
Pd28 Pd24 Pd35 Pd5 -63.35(8)
C11 Pd1 Pd36 C15 172.6(7)
C13 Pd1 Pd36 C15 -171.7(7)
Pd4 Pd1 Pd36 C15 58.5(5)
Pd27 Pd1 Pd36 C15 -64.4(5)
Pd8 Pd1 Pd36 C15 36.8(5)
Pd12 Pd1 Pd36 C15 -20.7(5)
Pd30 Pd1 Pd36 C15 96.7(5)
Pd28 Pd1 Pd36 C15 68.8(5)
Pd3 Pd1 Pd36 C15 -69.4(5)
Pd32 Pd1 Pd36 C15 -108.4(5)
Pd2 Pd1 Pd36 C15 3.8(5)
C11 Pd1 Pd36 C13 -15.6(7)
Pd4 Pd1 Pd36 C13 -129.7(5)
Pd27 Pd1 Pd36 C13 107.3(4)
Pd8 Pd1 Pd36 C13 -151.5(4)
Pd12 Pd1 Pd36 C13 151.0(4)
Pd30 Pd1 Pd36 C13 -91.5(4)
Pd28 Pd1 Pd36 C13 -119.5(4)
Pd3 Pd1 Pd36 C13 102.4(5)
Pd32 Pd1 Pd36 C13 63.4(4)
Pd2 Pd1 Pd36 C13 175.6(4)
C11 Pd1 Pd36 P5 -5.5(6)
C13 Pd1 Pd36 P5 10.1(5)
Pd4 Pd1 Pd36 P5 -119.6(2)
Pd27 Pd1 Pd36 P5 117.42(17)
Pd8 Pd1 Pd36 P5 -141.38(16)
Pd12 Pd1 Pd36 P5 161.12(16)
Pd30 Pd1 Pd36 P5 -81.44(17)
Pd28 Pd1 Pd36 P5 -109.38(17)
Pd3 Pd1 Pd36 P5 112.49(17)
Pd32 Pd1 Pd36 P5 73.47(17)
Pd2 Pd1 Pd36 P5 -174.32(17)
C11 Pd1 Pd36 Pd2 168.8(6)
C13 Pd1 Pd36 Pd2 -175.6(4)
Pd4 Pd1 Pd36 Pd2 54.70(18)
Pd27 Pd1 Pd36 Pd2 -68.26(4)
Pd8 Pd1 Pd36 Pd2 32.94(4)
Pd12 Pd1 Pd36 Pd2 -24.56(4)
Pd30 Pd1 Pd36 Pd2 92.88(4)
Pd28 Pd1 Pd36 Pd2 64.94(3)
Pd3 Pd1 Pd36 Pd2 -73.20(6)
Pd32 Pd1 Pd36 Pd2 -112.21(4)
C11 Pd1 Pd36 Pd28 103.9(6)
C13 Pd1 Pd36 Pd28 119.5(4)
Pd4 Pd1 Pd36 Pd28 -10.24(17)
Pd27 Pd1 Pd36 Pd28 -133.20(4)
Pd8 Pd1 Pd36 Pd28 -32.00(4)
Pd12 Pd1 Pd36 Pd28 -89.50(4)
Pd30 Pd1 Pd36 Pd28 27.94(4)
Pd3 Pd1 Pd36 Pd28 -138.13(6)
Pd32 Pd1 Pd36 Pd28 -177.15(4)
Pd2 Pd1 Pd36 Pd28 -64.94(3)
C11 Pd1 Pd36 Pd27 -122.9(6)
C13 Pd1 Pd36 Pd27 -107.3(4)
Pd4 Pd1 Pd36 Pd27 122.97(18)
Pd8 Pd1 Pd36 Pd27 101.21(4)
Pd12 Pd1 Pd36 Pd27 43.70(4)
Pd30 Pd1 Pd36 Pd27 161.14(4)
Pd28 Pd1 Pd36 Pd27 133.20(4)
Pd3 Pd1 Pd36 Pd27 -4.93(5)
Pd32 Pd1 Pd36 Pd27 -43.95(4)
Pd2 Pd1 Pd36 Pd27 68.26(4)
C17 Pd2 Pd36 C15 -4.7(8)
Pd23 Pd2 Pd36 C15 -149.9(6)
Pd12 Pd2 Pd36 C15 -149.6(5)
Pd28 Pd2 Pd36 C15 109.4(5)
Pd27 Pd2 Pd36 C15 -111.7(5)
Pd8 Pd2 Pd36 C15 153.3(5)
Pd21 Pd2 Pd36 C15 -86.7(5)
Pd24 Pd2 Pd36 C15 103.8(5)
Pd1 Pd2 Pd36 C15 -175.7(5)
Pd14 Pd2 Pd36 C15 64.4(5)
C17 Pd2 Pd36 C13 167.1(8)
C15 Pd2 Pd36 C13 171.8(7)
Pd23 Pd2 Pd36 C13 21.9(5)
Pd12 Pd2 Pd36 C13 22.2(4)
Pd28 Pd2 Pd36 C13 -78.8(4)
Pd27 Pd2 Pd36 C13 60.1(4)
Pd8 Pd2 Pd36 C13 -34.9(4)
Pd21 Pd2 Pd36 C13 85.1(4)
Pd24 Pd2 Pd36 C13 -84.4(4)
Pd1 Pd2 Pd36 C13 -3.9(4)
Pd14 Pd2 Pd36 C13 -123.8(4)
C17 Pd2 Pd36 P5 -15.3(7)
C15 Pd2 Pd36 P5 -10.5(6)
Pd23 Pd2 Pd36 P5 -160.4(3)
Pd12 Pd2 Pd36 P5 -160.16(18)
Pd28 Pd2 Pd36 P5 98.88(18)
Pd27 Pd2 Pd36 P5 -122.24(18)
Pd8 Pd2 Pd36 P5 142.81(18)
Pd21 Pd2 Pd36 P5 -97.25(18)
Pd24 Pd2 Pd36 P5 93.26(19)
Pd1 Pd2 Pd36 P5 173.77(19)
Pd14 Pd2 Pd36 P5 53.87(18)
C17 Pd2 Pd36 Pd1 171.0(7)
C15 Pd2 Pd36 Pd1 175.7(5)
Pd23 Pd2 Pd36 Pd1 25.8(2)
Pd12 Pd2 Pd36 Pd1 26.07(4)
Pd28 Pd2 Pd36 Pd1 -74.90(4)
Pd27 Pd2 Pd36 Pd1 63.99(4)
Pd8 Pd2 Pd36 Pd1 -30.97(4)
Pd21 Pd2 Pd36 Pd1 88.98(4)
Pd24 Pd2 Pd36 Pd1 -80.51(5)
Pd14 Pd2 Pd36 Pd1 -119.90(4)
C17 Pd2 Pd36 Pd28 -114.1(7)
C15 Pd2 Pd36 Pd28 -109.4(5)
Pd23 Pd2 Pd36 Pd28 100.7(2)
Pd12 Pd2 Pd36 Pd28 100.96(4)
Pd27 Pd2 Pd36 Pd28 138.88(4)
Pd8 Pd2 Pd36 Pd28 43.93(3)
Pd21 Pd2 Pd36 Pd28 163.88(5)
Pd24 Pd2 Pd36 Pd28 -5.61(5)
Pd1 Pd2 Pd36 Pd28 74.90(4)
Pd14 Pd2 Pd36 Pd28 -45.01(3)
C17 Pd2 Pd36 Pd27 107.0(7)
C15 Pd2 Pd36 Pd27 111.7(5)
Pd23 Pd2 Pd36 Pd27 -38.2(2)
Pd12 Pd2 Pd36 Pd27 -37.92(4)
Pd28 Pd2 Pd36 Pd27 -138.88(4)
Pd8 Pd2 Pd36 Pd27 -94.95(4)
Pd21 Pd2 Pd36 Pd27 24.99(4)
Pd24 Pd2 Pd36 Pd27 -144.49(5)
Pd1 Pd2 Pd36 Pd27 -63.99(4)
Pd14 Pd2 Pd36 Pd27 176.11(4)
C24 Pd28 Pd36 C15 155.0(5)
C16 Pd28 Pd36 C15 58.9(5)
Pd14 Pd28 Pd36 C15 13.1(4)
Pd30 Pd28 Pd36 C15 -160.5(4)
Pd8 Pd28 Pd36 C15 -94.3(4)
Pd2 Pd28 Pd36 C15 -45.9(4)
Pd9 Pd28 Pd36 C15 -105.9(4)
Pd1 Pd28 Pd36 C15 -127.0(4)
Pd24 Pd28 Pd36 C15 -40.8(4)
C24 Pd28 Pd36 C13 -36.6(5)
C16 Pd28 Pd36 C13 -132.8(5)
Pd14 Pd28 Pd36 C13 -178.6(4)
Pd30 Pd28 Pd36 C13 7.9(4)
Pd8 Pd28 Pd36 C13 74.1(4)
Pd2 Pd28 Pd36 C13 122.5(4)
Pd9 Pd28 Pd36 C13 62.4(4)
Pd1 Pd28 Pd36 C13 41.4(4)
Pd24 Pd28 Pd36 C13 127.5(4)
C24 Pd28 Pd36 P5 60.3(4)
C16 Pd28 Pd36 P5 -35.8(4)
Pd14 Pd28 Pd36 P5 -81.58(11)
Pd30 Pd28 Pd36 P5 104.85(11)
Pd8 Pd28 Pd36 P5 171.06(11)
Pd2 Pd28 Pd36 P5 -140.54(11)
Pd9 Pd28 Pd36 P5 159.42(15)
Pd1 Pd28 Pd36 P5 138.35(11)
Pd24 Pd28 Pd36 P5 -135.48(11)
C24 Pd28 Pd36 Pd1 -78.0(4)
C16 Pd28 Pd36 Pd1 -174.2(4)
Pd14 Pd28 Pd36 Pd1 140.07(5)
Pd30 Pd28 Pd36 Pd1 -33.50(4)
Pd8 Pd28 Pd36 Pd1 32.71(4)
Pd2 Pd28 Pd36 Pd1 81.11(4)
Pd9 Pd28 Pd36 Pd1 21.08(13)
Pd24 Pd28 Pd36 Pd1 86.17(5)
C24 Pd28 Pd36 Pd2 -159.1(4)
C16 Pd28 Pd36 Pd2 104.7(4)
Pd14 Pd28 Pd36 Pd2 58.96(4)
Pd30 Pd28 Pd36 Pd2 -114.61(5)
Pd8 Pd28 Pd36 Pd2 -48.40(4)
Pd9 Pd28 Pd36 Pd2 -60.03(13)
Pd1 Pd28 Pd36 Pd2 -81.11(4)
Pd24 Pd28 Pd36 Pd2 5.06(4)
C24 Pd28 Pd36 Pd27 -120.3(4)
C16 Pd28 Pd36 Pd27 143.6(4)
Pd14 Pd28 Pd36 Pd27 97.80(5)
Pd30 Pd28 Pd36 Pd27 -75.76(5)
Pd8 Pd28 Pd36 Pd27 -9.55(5)
Pd2 Pd28 Pd36 Pd27 38.84(4)
Pd9 Pd28 Pd36 Pd27 -21.19(14)
Pd1 Pd28 Pd36 Pd27 -42.27(4)
Pd24 Pd28 Pd36 Pd27 43.91(6)
C25 Pd27 Pd36 C15 -127.7(7)
C14 Pd27 Pd36 C15 -31.3(6)
Pd21 Pd27 Pd36 C15 14.1(4)
Pd32 Pd27 Pd36 C15 -174.8(4)
Pd12 Pd27 Pd36 C15 82.7(4)
Pd1 Pd27 Pd36 C15 129.6(4)
Pd2 Pd27 Pd36 C15 44.8(4)
Pd22 Pd27 Pd36 C15 87.1(4)
C25 Pd27 Pd36 C13 55.9(6)
C14 Pd27 Pd36 C13 152.4(5)
Pd21 Pd27 Pd36 C13 -162.2(4)
Pd32 Pd27 Pd36 C13 8.8(4)
Pd12 Pd27 Pd36 C13 -93.6(4)
Pd1 Pd27 Pd36 C13 -46.7(4)
Pd2 Pd27 Pd36 C13 -131.5(4)
Pd22 Pd27 Pd36 C13 -89.2(4)
C25 Pd27 Pd36 P5 -31.3(6)
C14 Pd27 Pd36 P5 65.1(4)
Pd21 Pd27 Pd36 P5 110.52(13)
Pd32 Pd27 Pd36 P5 -78.41(13)
Pd12 Pd27 Pd36 P5 179.14(12)
Pd1 Pd27 Pd36 P5 -133.96(13)
Pd2 Pd27 Pd36 P5 141.23(13)
Pd22 Pd27 Pd36 P5 -176.48(16)
C25 Pd27 Pd36 Pd1 102.6(5)
C14 Pd27 Pd36 Pd1 -160.9(4)
Pd21 Pd27 Pd36 Pd1 -115.53(5)
Pd32 Pd27 Pd36 Pd1 55.55(4)
Pd12 Pd27 Pd36 Pd1 -46.90(4)
Pd2 Pd27 Pd36 Pd1 -84.81(4)
Pd22 Pd27 Pd36 Pd1 -42.52(13)
C25 Pd27 Pd36 Pd2 -172.5(5)
C14 Pd27 Pd36 Pd2 -76.1(4)
Pd21 Pd27 Pd36 Pd2 -30.72(5)
Pd32 Pd27 Pd36 Pd2 140.36(5)
Pd12 Pd27 Pd36 Pd2 37.91(4)
Pd1 Pd27 Pd36 Pd2 84.81(4)
Pd22 Pd27 Pd36 Pd2 42.29(13)
C25 Pd27 Pd36 Pd28 149.4(5)
C14 Pd27 Pd36 Pd28 -114.2(4)
Pd21 Pd27 Pd36 Pd28 -68.78(6)
Pd32 Pd27 Pd36 Pd28 102.30(5)
Pd12 Pd27 Pd36 Pd28 -0.15(6)
Pd1 Pd27 Pd36 Pd28 46.75(4)
Pd2 Pd27 Pd36 Pd28 -38.06(4)
Pd22 Pd27 Pd36 Pd28 4.23(15)
C19 Pd26 P1 C101 -74.2(9)
C1 Pd26 P1 C101 62.2(9)
Pd19 Pd26 P1 C101 178.9(8)
Pd35 Pd26 P1 C101 -119.6(8)
Pd31 Pd26 P1 C101 44.6(8)
Pd13 Pd26 P1 C101 109.5(8)
Pd23 Pd26 P1 C101 -52.4(8)
Pd16 Pd26 P1 C101 167.8(8)
C19 Pd26 P1 C102 168.1(8)
C1 Pd26 P1 C102 -55.5(8)
Pd19 Pd26 P1 C102 61.2(8)
Pd35 Pd26 P1 C102 122.7(7)
Pd31 Pd26 P1 C102 -73.2(7)
Pd13 Pd26 P1 C102 -8.2(7)
Pd23 Pd26 P1 C102 -170.1(7)
Pd16 Pd26 P1 C102 50.1(7)
C19 Pd26 P1 C103 46.7(7)
C1 Pd26 P1 C103 -176.9(7)
Pd19 Pd26 P1 C103 -60.1(7)
Pd35 Pd26 P1 C103 1.3(6)
Pd31 Pd26 P1 C103 165.5(6)
Pd13 Pd26 P1 C103 -129.6(6)
Pd23 Pd26 P1 C103 68.6(7)
Pd16 Pd26 P1 C103 -71.3(6)
C7 Pd9 P2 C203 47.5(7)
C8 Pd9 P2 C203 -175.2(7)
Pd8 Pd9 P2 C203 -63.5(6)
Pd18 Pd9 P2 C203 168.7(6)
Pd24 Pd9 P2 C203 1.3(6)
Pd5 Pd9 P2 C203 71.6(6)
Pd30 Pd9 P2 C203 -127.8(6)
Pd28 Pd9 P2 C203 -69.8(6)
C7 Pd9 P2 C202 -74.5(7)
C8 Pd9 P2 C202 62.9(7)
Pd8 Pd9 P2 C202 174.5(5)
Pd18 Pd9 P2 C202 46.8(6)
Pd24 Pd9 P2 C202 -120.6(6)
Pd5 Pd9 P2 C202 -50.3(6)
Pd30 Pd9 P2 C202 110.3(6)
Pd28 Pd9 P2 C202 168.2(6)
C7 Pd9 P2 C201 166.3(6)
C8 Pd9 P2 C201 -56.4(6)
Pd8 Pd9 P2 C201 55.3(6)
Pd18 Pd9 P2 C201 -72.4(5)
Pd24 Pd9 P2 C201 120.2(5)
Pd5 Pd9 P2 C201 -169.6(5)
Pd30 Pd9 P2 C201 -9.0(5)
Pd28 Pd9 P2 C201 49.0(5)
C20 Pd6 P3 C31 171.3(7)
C22 Pd6 P3 C31 -60.9(7)
Pd15 Pd6 P3 C31 169.3(6)
Pd18 Pd6 P3 C31 -15.0(6)
Pd25 Pd6 P3 C31 -80.6(6)
Pd7 Pd6 P3 C31 37.9(7)
Pd17 Pd6 P3 C31 93.4(6)
C20 Pd6 P3 C33 -70.2(7)
C22 Pd6 P3 C33 57.6(7)
Pd15 Pd6 P3 C33 -72.1(6)
Pd18 Pd6 P3 C33 103.6(6)
Pd25 Pd6 P3 C33 37.9(6)
Pd7 Pd6 P3 C33 156.5(6)
Pd17 Pd6 P3 C33 -148.0(6)
C20 Pd6 P3 C32 46.0(8)
C22 Pd6 P3 C32 173.8(7)
Pd15 Pd6 P3 C32 44.0(7)
Pd18 Pd6 P3 C32 -140.2(6)
Pd25 Pd6 P3 C32 154.1(6)
Pd7 Pd6 P3 C32 -87.3(7)
Pd17 Pd6 P3 C32 -31.9(7)
C16 Pd14 P4 C43 109.8(8)
C18 Pd14 P4 C43 -60.5(8)
Pd28 Pd14 P4 C43 124.0(7)
Pd24 Pd14 P4 C43 -64.5(7)
Pd2 Pd14 P4 C43 -156.0(7)
C16 Pd14 P4 C42 -12.2(8)
C18 Pd14 P4 C42 177.5(7)
Pd28 Pd14 P4 C42 2.0(7)
Pd24 Pd14 P4 C42 173.5(6)
Pd2 Pd14 P4 C42 82.0(6)
C16 Pd14 P4 C41 -130.9(8)
C18 Pd14 P4 C41 58.8(8)
Pd28 Pd14 P4 C41 -116.6(7)
Pd24 Pd14 P4 C41 54.8(7)
Pd2 Pd14 P4 C41 -36.7(7)
C15 Pd36 P5 C53 -22.9(8)
C13 Pd36 P5 C53 163.1(7)
Pd1 Pd36 P5 C53 155.5(6)
Pd2 Pd36 P5 C53 -14.9(7)
Pd28 Pd36 P5 C53 64.4(6)
Pd27 Pd36 P5 C53 -114.9(6)
C15 Pd36 P5 C52 -143.4(7)
C13 Pd36 P5 C52 42.6(6)
Pd1 Pd36 P5 C52 35.0(6)
Pd2 Pd36 P5 C52 -135.4(5)
Pd28 Pd36 P5 C52 -56.2(6)
Pd27 Pd36 P5 C52 124.6(5)
C15 Pd36 P5 C51 95.5(7)
C13 Pd36 P5 C51 -78.5(6)
Pd1 Pd36 P5 C51 -86.1(6)
Pd2 Pd36 P5 C51 103.5(5)
Pd28 Pd36 P5 C51 -177.3(5)
Pd27 Pd36 P5 C51 3.5(6)
C12 Pd32 P6 C63 172.1(9)
C25 Pd32 P6 C63 -20.0(11)
Pd3 Pd32 P6 C63 168.3(8)
Pd27 Pd32 P6 C63 -4.4(9)
Pd1 Pd32 P6 C63 75.2(8)
C12 Pd32 P6 C62 53.9(10)
C25 Pd32 P6 C62 -138.2(11)
Pd3 Pd32 P6 C62 50.1(9)
Pd27 Pd32 P6 C62 -122.6(9)
Pd1 Pd32 P6 C62 -43.0(9)
C12 Pd32 P6 C61 -67.8(8)
C25 Pd32 P6 C61 100.1(9)
Pd3 Pd32 P6 C61 -71.6(7)
Pd27 Pd32 P6 C61 115.7(7)
Pd1 Pd32 P6 C61 -164.6(6)
C21 Pd20 P7 C71 -171.2(9)
C9 Pd20 P7 C71 24.8(10)
Pd11 Pd20 P7 C71 18.4(9)
Pd15 Pd20 P7 C71 -156.6(8)
C21 Pd20 P7 C72 61.6(10)
C9 Pd20 P7 C72 -102.4(11)
Pd11 Pd20 P7 C72 -108.8(9)
Pd15 Pd20 P7 C72 76.2(10)
C21 Pd20 P7 C73 -51.2(10)
C9 Pd20 P7 C73 144.8(11)
Pd11 Pd20 P7 C73 138.4(9)
Pd15 Pd20 P7 C73 -36.6(9)
C24 Pd30 P8 C82 -74.7(8)
C8 Pd30 P8 C82 46.2(8)
Pd28 Pd30 P8 C82 -80.6(7)
Pd18 Pd30 P8 C82 92.1(7)
Pd9 Pd30 P8 C82 27.4(7)
Pd8 Pd30 P8 C82 149.1(7)
Pd1 Pd30 P8 C82 -156.7(7)
Pd4 Pd30 P8 C82 151.7(7)
C24 Pd30 P8 C83 166.9(8)
C8 Pd30 P8 C83 -72.1(8)
Pd28 Pd30 P8 C83 161.1(7)
Pd18 Pd30 P8 C83 -26.2(8)
Pd9 Pd30 P8 C83 -91.0(8)
Pd8 Pd30 P8 C83 30.7(8)
Pd1 Pd30 P8 C83 84.9(8)
Pd4 Pd30 P8 C83 33.4(8)
C24 Pd30 P8 C81 41.1(7)
C8 Pd30 P8 C81 162.0(7)
Pd28 Pd30 P8 C81 35.2(6)
Pd18 Pd30 P8 C81 -152.1(6)
Pd9 Pd30 P8 C81 143.2(6)
Pd8 Pd30 P8 C81 -95.1(6)
Pd1 Pd30 P8 C81 -40.9(6)
Pd4 Pd30 P8 C81 -92.5(6)
C10 Pd25 P9 C91 171.4(8)
C22 Pd25 P9 C91 -54.3(8)
Pd7 Pd25 P9 C91 65.8(8)
Pd11 Pd25 P9 C91 125.5(7)
Pd18 Pd25 P9 C91 -74.3(7)
Pd6 Pd25 P9 C91 -8.5(7)
Pd4 Pd25 P9 C91 -165.8(6)
Pd15 Pd25 P9 C91 50.0(7)
C10 Pd25 P9 C93 -67.1(8)
C22 Pd25 P9 C93 67.2(7)
Pd7 Pd25 P9 C93 -172.7(6)
Pd11 Pd25 P9 C93 -113.0(6)
Pd18 Pd25 P9 C93 47.2(7)
Pd6 Pd25 P9 C93 113.0(6)
Pd4 Pd25 P9 C93 -44.3(7)
Pd15 Pd25 P9 C93 171.5(6)
C10 Pd25 P9 C92 51.6(8)
C22 Pd25 P9 C92 -174.2(7)
Pd7 Pd25 P9 C92 -54.0(7)
Pd11 Pd25 P9 C92 5.7(6)
Pd18 Pd25 P9 C92 165.8(6)
Pd6 Pd25 P9 C92 -128.4(6)
Pd4 Pd25 P9 C92 74.4(6)
Pd15 Pd25 P9 C92 -69.8(6)
C14 Pd21 P10 C104 -60.1(8)
C28 Pd21 P10 C104 64.3(7)
Pd31 Pd21 P10 C104 111.0(6)
Pd27 Pd21 P10 C104 -62.1(6)
Pd22 Pd21 P10 C104 45.8(6)
Pd12 Pd21 P10 C104 159.7(6)
Pd2 Pd21 P10 C104 -136.3(6)
Pd23 Pd21 P10 C104 171.5(6)
C14 Pd21 P10 C106 56.9(9)
C28 Pd21 P10 C106 -178.8(8)
Pd31 Pd21 P10 C106 -132.1(8)
Pd27 Pd21 P10 C106 54.8(8)
Pd22 Pd21 P10 C106 162.7(7)
Pd12 Pd21 P10 C106 -83.4(8)
Pd2 Pd21 P10 C106 -19.4(8)
Pd23 Pd21 P10 C106 -71.6(8)
C14 Pd21 P10 C105 -179.0(8)
C28 Pd21 P10 C105 -54.6(8)
Pd31 Pd21 P10 C105 -7.9(7)
Pd27 Pd21 P10 C105 178.9(7)
Pd22 Pd21 P10 C105 -73.1(7)
Pd12 Pd21 P10 C105 40.8(8)
Pd2 Pd21 P10 C105 104.8(7)
Pd23 Pd21 P10 C105 52.6(7)
C28 Pd22 P11 C111 -54.3(8)
C27 Pd22 P11 C111 173.2(7)
Pd12 Pd22 P11 C111 69.1(7)
Pd3 Pd22 P11 C111 127.7(6)
Pd31 Pd22 P11 C111 -74.8(7)
Pd10 Pd22 P11 C111 -163.9(6)
Pd21 Pd22 P11 C111 -9.0(7)
Pd27 Pd22 P11 C111 49.3(7)
C28 Pd22 P11 C113 -176.8(7)
C27 Pd22 P11 C113 50.7(7)
Pd12 Pd22 P11 C113 -53.4(7)
Pd3 Pd22 P11 C113 5.2(6)
Pd31 Pd22 P11 C113 162.7(6)
Pd10 Pd22 P11 C113 73.6(6)
Pd21 Pd22 P11 C113 -131.5(6)
Pd27 Pd22 P11 C113 -73.2(6)
C28 Pd22 P11 C112 65.1(7)
C27 Pd22 P11 C112 -67.4(6)
Pd12 Pd22 P11 C112 -171.5(5)
Pd3 Pd22 P11 C112 -112.9(5)
Pd31 Pd22 P11 C112 44.6(6)
Pd10 Pd22 P11 C112 -44.5(6)
Pd21 Pd22 P11 C112 110.4(5)
Pd27 Pd22 P11 C112 168.7(5)
C2 Pd13 P12 C121 165.5(8)
C1 Pd13 P12 C121 -72.2(7)
Pd31 Pd13 P12 C121 -26.3(7)
Pd16 Pd13 P12 C121 160.9(6)
Pd26 Pd13 P12 C121 -92.3(7)
Pd19 Pd13 P12 C121 29.8(8)
Pd29 Pd13 P12 C121 83.0(7)
Pd10 Pd13 P12 C121 31.7(7)
C2 Pd13 P12 C122 40.2(8)
C1 Pd13 P12 C122 162.6(8)
Pd31 Pd13 P12 C122 -151.6(7)
Pd16 Pd13 P12 C122 35.6(7)
Pd26 Pd13 P12 C122 142.4(7)
Pd19 Pd13 P12 C122 -95.5(7)
Pd29 Pd13 P12 C122 -42.2(7)
Pd10 Pd13 P12 C122 -93.6(7)
C2 Pd13 P12 C123 -73.9(8)
C1 Pd13 P12 C123 48.5(8)
Pd31 Pd13 P12 C123 94.3(7)
Pd16 Pd13 P12 C123 -78.5(7)
Pd26 Pd13 P12 C123 28.3(8)
Pd19 Pd13 P12 C123 150.4(7)
Pd29 Pd13 P12 C123 -156.3(7)
Pd10 Pd13 P12 C123 152.3(7)
C4 Pd34 P13 C132 -108.1(9)
C26 Pd34 P13 C132 72.7(9)
Pd29 Pd34 P13 C132 71.1(8)
Pd17 Pd34 P13 C132 -107.0(8)
Pd15 Pd34 P13 C132 153.4(8)
Pd16 Pd34 P13 C132 -24.1(8)
C4 Pd34 P13 C131 133.7(8)
C26 Pd34 P13 C131 -45.6(8)
Pd29 Pd34 P13 C131 -47.2(8)
Pd17 Pd34 P13 C131 134.7(7)
Pd15 Pd34 P13 C131 35.1(7)
Pd16 Pd34 P13 C131 -142.4(7)
C4 Pd34 P13 C133 11.8(9)
C26 Pd34 P13 C133 -167.5(9)
Pd29 Pd34 P13 C133 -169.1(7)
Pd17 Pd34 P13 C133 12.8(8)
Pd15 Pd34 P13 C133 -86.8(8)
Pd16 Pd34 P13 C133 95.7(7)
C3 Pd33 P14 C141 99.6(10)
C5 Pd33 P14 C141 -65.5(9)
Pd35 Pd33 P14 C141 -71.5(8)
Pd16 Pd33 P14 C141 113.6(8)
C3 Pd33 P14 C142 -22.1(11)
C5 Pd33 P14 C142 172.8(10)
Pd35 Pd33 P14 C142 166.8(9)
Pd16 Pd33 P14 C142 -8.0(10)
C3 Pd33 P14 C143 -140.0(11)
C5 Pd33 P14 C143 54.9(11)
Pd35 Pd33 P14 C143 48.9(10)
Pd16 Pd33 P14 C143 -125.9(10)
C28 Pd31 C1 O1 11.7(16)
Pd21 Pd31 C1 O1 -40.0(17)
Pd13 Pd31 C1 O1 139.9(17)
Pd26 Pd31 C1 O1 -137.4(17)
Pd22 Pd31 C1 O1 47.4(19)
Pd12 Pd31 C1 O1 -152.0(10)
Pd19 Pd31 C1 O1 -173.3(14)
Pd10 Pd31 C1 O1 126.7(14)
Pd23 Pd31 C1 O1 -114.6(14)
C28 Pd31 C1 Pd26 149.1(5)
Pd21 Pd31 C1 Pd26 97.4(4)
Pd13 Pd31 C1 Pd26 -82.7(5)
Pd22 Pd31 C1 Pd26 -175.23(19)
Pd12 Pd31 C1 Pd26 -14.6(14)
Pd19 Pd31 C1 Pd26 -36.0(4)
Pd10 Pd31 C1 Pd26 -95.9(4)
Pd23 Pd31 C1 Pd26 22.7(5)
C28 Pd31 C1 Pd13 -128.2(5)
Pd21 Pd31 C1 Pd13 -179.95(8)
Pd26 Pd31 C1 Pd13 82.7(5)
Pd22 Pd31 C1 Pd13 -92.5(6)
Pd12 Pd31 C1 Pd13 68.1(12)
Pd19 Pd31 C1 Pd13 46.7(3)
Pd10 Pd31 C1 Pd13 -13.2(5)
Pd23 Pd31 C1 Pd13 105.4(3)
C19 Pd26 C1 O1 74.4(16)
P1 Pd26 C1 O1 -22.5(14)
Pd19 Pd26 C1 O1 178.1(13)
Pd35 Pd26 C1 O1 161.6(8)
Pd31 Pd26 C1 O1 140.7(16)
Pd13 Pd26 C1 O1 -137.0(15)
Pd23 Pd26 C1 O1 117.5(13)
Pd16 Pd26 C1 O1 -122.5(13)
C19 Pd26 C1 Pd31 -66.3(9)
P1 Pd26 C1 Pd31 -163.2(4)
Pd19 Pd26 C1 Pd31 37.5(4)
Pd35 Pd26 C1 Pd31 20.9(12)
Pd13 Pd26 C1 Pd31 82.4(5)
Pd23 Pd26 C1 Pd31 -23.2(5)
Pd16 Pd26 C1 Pd31 96.9(4)
C19 Pd26 C1 Pd13 -148.7(6)
P1 Pd26 C1 Pd13 114.4(3)
Pd19 Pd26 C1 Pd13 -44.9(3)
Pd35 Pd26 C1 Pd13 -61.5(10)
Pd31 Pd26 C1 Pd13 -82.4(5)
Pd23 Pd26 C1 Pd13 -105.6(3)
Pd16 Pd26 C1 Pd13 14.5(4)
C2 Pd13 C1 O1 67.1(15)
P12 Pd13 C1 O1 -28.4(13)
Pd31 Pd13 C1 O1 -140.6(16)
Pd16 Pd13 C1 O1 118.1(13)
Pd26 Pd13 C1 O1 134.0(15)
Pd19 Pd13 C1 O1 175.0(13)
Pd29 Pd13 C1 O1 -164.4(10)
Pd10 Pd13 C1 O1 -130.3(13)
C2 Pd13 C1 Pd31 -152.3(5)
P12 Pd13 C1 Pd31 112.2(3)
Pd16 Pd13 C1 Pd31 -101.3(3)
Pd26 Pd13 C1 Pd31 -85.4(5)
Pd19 Pd13 C1 Pd31 -44.4(3)
Pd29 Pd13 C1 Pd31 -23.9(8)
Pd10 Pd13 C1 Pd31 10.3(4)
C2 Pd13 C1 Pd26 -66.9(7)
P12 Pd13 C1 Pd26 -162.4(3)
Pd31 Pd13 C1 Pd26 85.4(5)
Pd16 Pd13 C1 Pd26 -15.9(4)
Pd19 Pd13 C1 Pd26 41.0(3)
Pd29 Pd13 C1 Pd26 61.6(7)
Pd10 Pd13 C1 Pd26 95.7(3)
C3 Pd16 C2 O2 16.0(18)
Pd33 Pd16 C2 O2 38(2)
Pd13 Pd16 C2 O2 171(2)
Pd19 Pd16 C2 O2 -175.4(15)
Pd17 Pd16 C2 O2 -102.6(17)
Pd34 Pd16 C2 O2 -76.1(17)
Pd26 Pd16 C2 O2 128.3(16)
Pd29 Pd16 C2 O2 -128.2(17)
C3 Pd16 C2 Pd13 -154.6(6)
Pd33 Pd16 C2 Pd13 -132.9(4)
Pd19 Pd16 C2 Pd13 14.0(5)
Pd17 Pd16 C2 Pd13 86.9(6)
Pd34 Pd16 C2 Pd13 113.3(4)
Pd26 Pd16 C2 Pd13 -42.3(4)
Pd29 Pd16 C2 Pd13 61.2(3)
C1 Pd13 C2 O2 -81(2)
P12 Pd13 C2 O2 14.7(19)
Pd31 Pd13 C2 O2 -137.1(15)
Pd16 Pd13 C2 O2 -169(2)
Pd26 Pd13 C2 O2 -124.9(19)
Pd19 Pd13 C2 O2 177.7(18)
Pd29 Pd13 C2 O2 125.6(19)
Pd10 Pd13 C2 O2 122.2(18)
C1 Pd13 C2 Pd16 88.6(6)
P12 Pd13 C2 Pd16 -175.9(4)
Pd31 Pd13 C2 Pd16 32.3(12)
Pd26 Pd13 C2 Pd16 44.5(4)
Pd19 Pd13 C2 Pd16 -12.8(5)
Pd29 Pd13 C2 Pd16 -65.0(4)
Pd10 Pd13 C2 Pd16 -68.3(6)
C5 Pd33 C3 O3 115(3)
P14 Pd33 C3 O3 -8(3)
Pd35 Pd33 C3 O3 165(3)
Pd16 Pd33 C3 O3 -178(3)
C5 Pd33 C3 Pd16 -68(2)
P14 Pd33 C3 Pd16 169.5(4)
Pd35 Pd33 C3 Pd16 -17.2(8)
C2 Pd16 C3 O3 -20(2)
Pd33 Pd16 C3 O3 178(3)
Pd13 Pd16 C3 O3 -48(3)
Pd19 Pd16 C3 O3 -178.1(16)
Pd17 Pd16 C3 O3 124(2)
Pd34 Pd16 C3 O3 68(2)
Pd26 Pd16 C3 O3 -116(2)
Pd29 Pd16 C3 O3 60(3)
C2 Pd16 C3 Pd33 161.6(6)
Pd13 Pd16 C3 Pd33 133.3(5)
Pd19 Pd16 C3 Pd33 3.7(15)
Pd17 Pd16 C3 Pd33 -54.3(6)
Pd34 Pd16 C3 Pd33 -110.5(5)
Pd26 Pd16 C3 Pd33 65.5(6)
Pd29 Pd16 C3 Pd33 -117.8(7)
C6 Pd17 C4 O4 -2.4(19)
Pd5 Pd17 C4 O4 -7(2)
Pd34 Pd17 C4 O4 -179(2)
Pd7 Pd17 C4 O4 -127.6(16)
Pd16 Pd17 C4 O4 119.9(19)
Pd19 Pd17 C4 O4 132.4(16)
Pd15 Pd17 C4 O4 -128.7(19)
Pd6 Pd17 C4 O4 -76.9(19)
Pd29 Pd17 C4 O4 -179.4(18)
C6 Pd17 C4 Pd34 177.1(5)
Pd5 Pd17 C4 Pd34 173.0(2)
Pd7 Pd17 C4 Pd34 51.9(9)
Pd16 Pd17 C4 Pd34 -60.7(4)
Pd19 Pd17 C4 Pd34 -48.1(8)
Pd15 Pd17 C4 Pd34 50.8(4)
Pd6 Pd17 C4 Pd34 102.6(4)
Pd29 Pd17 C4 Pd34 0.1(5)
C26 Pd34 C4 O4 174(3)
P13 Pd34 C4 O4 -1(2)
Pd29 Pd34 C4 O4 179.3(18)
Pd17 Pd34 C4 O4 179(2)
Pd15 Pd34 C4 O4 124(2)
Pd16 Pd34 C4 O4 -123(2)
C26 Pd34 C4 Pd17 -5(4)
P13 Pd34 C4 Pd17 179.2(3)
Pd29 Pd34 C4 Pd17 -0.1(7)
Pd15 Pd34 C4 Pd17 -55.0(4)
Pd16 Pd34 C4 Pd17 57.9(4)
C19 Pd35 C5 O5 63.6(18)
Pd19 Pd35 C5 O5 -166.3(12)
Pd33 Pd35 C5 O5 175(2)
Pd23 Pd35 C5 O5 31(2)
Pd26 Pd35 C5 O5 112.7(17)
Pd5 Pd35 C5 O5 -85.8(18)
Pd24 Pd35 C5 O5 -26.7(19)
C19 Pd35 C5 Pd33 -111.3(5)
Pd19 Pd35 C5 Pd33 18.8(12)
Pd23 Pd35 C5 Pd33 -144.3(4)
Pd26 Pd35 C5 Pd33 -62.2(5)
Pd5 Pd35 C5 Pd33 99.3(4)
Pd24 Pd35 C5 Pd33 158.4(3)
C3 Pd33 C5 O5 -113(2)
P14 Pd33 C5 O5 11(2)
Pd35 Pd33 C5 O5 -174(2)
Pd16 Pd33 C5 O5 -168.3(19)
C3 Pd33 C5 Pd35 61(2)
P14 Pd33 C5 Pd35 -174.8(4)
Pd16 Pd33 C5 Pd35 5.7(6)
C7 Pd5 C6 O6 14.6(17)
Pd17 Pd5 C6 O6 178(2)
Pd8 Pd5 C6 O6 -162.3(10)
Pd24 Pd5 C6 O6 56.4(19)
Pd35 Pd5 C6 O6 102.9(16)
Pd9 Pd5 C6 O6 -26.5(19)
Pd7 Pd5 C6 O6 -156.5(16)
Pd18 Pd5 C6 O6 -95.9(16)
C7 Pd5 C6 Pd17 -163.7(5)
Pd8 Pd5 C6 Pd17 19(2)
Pd24 Pd5 C6 Pd17 -121.9(3)
Pd35 Pd5 C6 Pd17 -75.3(3)
Pd9 Pd5 C6 Pd17 155.23(17)
Pd7 Pd5 C6 Pd17 25.2(4)
Pd18 Pd5 C6 Pd17 85.9(4)
C4 Pd17 C6 O6 5.3(19)
Pd5 Pd17 C6 O6 -178(2)
Pd34 Pd17 C6 O6 9(2)
Pd7 Pd17 C6 O6 155.6(17)
Pd16 Pd17 C6 O6 -79.3(18)
Pd19 Pd17 C6 O6 -144.7(16)
Pd15 Pd17 C6 O6 95.5(18)
Pd6 Pd17 C6 O6 103.4(18)
Pd29 Pd17 C6 O6 175.0(9)
C4 Pd17 C6 Pd5 -176.6(6)
Pd34 Pd17 C6 Pd5 -172.9(2)
Pd7 Pd17 C6 Pd5 -26.3(5)
Pd16 Pd17 C6 Pd5 98.8(4)
Pd19 Pd17 C6 Pd5 33.4(5)
Pd15 Pd17 C6 Pd5 -86.4(4)
Pd6 Pd17 C6 Pd5 -78.5(4)
Pd29 Pd17 C6 Pd5 -6.9(17)
C8 Pd9 C7 O7 -78.5(16)
P2 Pd9 C7 O7 17.7(14)
Pd8 Pd9 C7 O7 176.7(14)
Pd18 Pd9 C7 O7 -122.4(13)
Pd24 Pd9 C7 O7 135.6(16)
Pd5 Pd9 C7 O7 -140.7(16)
Pd30 Pd9 C7 O7 -173.1(8)
Pd28 Pd9 C7 O7 120.9(13)
C8 Pd9 C7 Pd5 62.1(9)
P2 Pd9 C7 Pd5 158.4(3)
Pd8 Pd9 C7 Pd5 -42.6(4)
Pd18 Pd9 C7 Pd5 18.3(5)
Pd24 Pd9 C7 Pd5 -83.7(5)
Pd30 Pd9 C7 Pd5 -32.5(11)
Pd28 Pd9 C7 Pd5 -98.4(3)
C8 Pd9 C7 Pd24 145.9(6)
P2 Pd9 C7 Pd24 -117.9(3)
Pd8 Pd9 C7 Pd24 41.1(4)
Pd18 Pd9 C7 Pd24 102.0(3)
Pd5 Pd9 C7 Pd24 83.7(5)
Pd30 Pd9 C7 Pd24 51.3(10)
Pd28 Pd9 C7 Pd24 -14.7(5)
C6 Pd5 C7 O7 7.2(14)
Pd17 Pd5 C7 O7 -14.3(18)
Pd8 Pd5 C7 O7 -173.4(13)
Pd24 Pd5 C7 O7 -131.0(15)
Pd35 Pd5 C7 O7 -75.3(13)
Pd9 Pd5 C7 O7 144.0(16)
Pd7 Pd5 C7 O7 166.6(7)
Pd18 Pd5 C7 O7 126.8(13)
C6 Pd5 C7 Pd9 -136.8(5)
Pd17 Pd5 C7 Pd9 -158.3(3)
Pd8 Pd5 C7 Pd9 42.5(4)
Pd24 Pd5 C7 Pd9 84.9(4)
Pd35 Pd5 C7 Pd9 140.7(3)
Pd7 Pd5 C7 Pd9 22.6(11)
Pd18 Pd5 C7 Pd9 -17.2(4)
C6 Pd5 C7 Pd24 138.2(5)
Pd17 Pd5 C7 Pd24 116.7(5)
Pd8 Pd5 C7 Pd24 -42.4(3)
Pd35 Pd5 C7 Pd24 55.8(3)
Pd9 Pd5 C7 Pd24 -84.9(4)
Pd7 Pd5 C7 Pd24 -62.4(10)
Pd18 Pd5 C7 Pd24 -102.2(3)
C18 Pd24 C7 O7 -21.9(14)
Pd8 Pd24 C7 O7 176.7(12)
Pd14 Pd24 C7 O7 -73.7(13)
Pd5 Pd24 C7 O7 133.2(14)
Pd9 Pd24 C7 O7 -141.2(15)
Pd23 Pd24 C7 O7 104.2(12)
Pd35 Pd24 C7 O7 82.1(12)
Pd2 Pd24 C7 O7 -159.9(8)
Pd28 Pd24 C7 O7 -129.0(12)
C18 Pd24 C7 Pd9 119.3(5)
Pd8 Pd24 C7 Pd9 -42.1(4)
Pd14 Pd24 C7 Pd9 67.5(5)
Pd5 Pd24 C7 Pd9 -85.6(5)
Pd23 Pd24 C7 Pd9 -114.6(4)
Pd35 Pd24 C7 Pd9 -136.7(4)
Pd2 Pd24 C7 Pd9 -18.7(10)
Pd28 Pd24 C7 Pd9 12.2(4)
C18 Pd24 C7 Pd5 -155.1(4)
Pd8 Pd24 C7 Pd5 43.6(3)
Pd14 Pd24 C7 Pd5 153.16(19)
Pd9 Pd24 C7 Pd5 85.6(5)
Pd23 Pd24 C7 Pd5 -28.9(7)
Pd35 Pd24 C7 Pd5 -51.1(3)
Pd2 Pd24 C7 Pd5 66.9(8)
Pd28 Pd24 C7 Pd5 97.8(3)
C22 Pd18 C8 O8 9.9(15)
Pd6 Pd18 C8 O8 -39.3(16)
Pd30 Pd18 C8 O8 136.0(16)
Pd7 Pd18 C8 O8 -156.7(8)
Pd9 Pd18 C8 O8 -141.3(17)
Pd25 Pd18 C8 O8 46.9(17)
Pd8 Pd18 C8 O8 -177.1(14)
Pd4 Pd18 C8 O8 124.0(13)
Pd5 Pd18 C8 O8 -118.7(14)
C22 Pd18 C8 Pd9 151.2(5)
Pd6 Pd18 C8 Pd9 102.0(4)
Pd30 Pd18 C8 Pd9 -82.6(4)
Pd7 Pd18 C8 Pd9 -15.4(13)
Pd25 Pd18 C8 Pd9 -171.79(15)
Pd8 Pd18 C8 Pd9 -35.8(4)
Pd4 Pd18 C8 Pd9 -94.7(4)
Pd5 Pd18 C8 Pd9 22.6(4)
C22 Pd18 C8 Pd30 -126.2(5)
Pd6 Pd18 C8 Pd30 -175.36(7)
Pd7 Pd18 C8 Pd30 67.3(12)
Pd9 Pd18 C8 Pd30 82.6(4)
Pd25 Pd18 C8 Pd30 -89.1(5)
Pd8 Pd18 C8 Pd30 46.9(3)
Pd4 Pd18 C8 Pd30 -12.0(5)
Pd5 Pd18 C8 Pd30 105.2(3)
C7 Pd9 C8 O8 78.1(16)
P2 Pd9 C8 O8 -20.0(13)
Pd8 Pd9 C8 O8 -179.0(13)
Pd18 Pd9 C8 O8 144.1(15)
Pd24 Pd9 C8 O8 167.6(7)
Pd5 Pd9 C8 O8 120.7(13)
Pd30 Pd9 C8 O8 -134.8(15)
Pd28 Pd9 C8 O8 -120.0(12)
C7 Pd9 C8 Pd18 -66.0(9)
P2 Pd9 C8 Pd18 -164.1(3)
Pd8 Pd9 C8 Pd18 36.9(4)
Pd24 Pd9 C8 Pd18 23.5(11)
Pd5 Pd9 C8 Pd18 -23.4(4)
Pd30 Pd9 C8 Pd18 81.1(4)
Pd28 Pd9 C8 Pd18 95.9(3)
C7 Pd9 C8 Pd30 -147.1(6)
P2 Pd9 C8 Pd30 114.8(3)
Pd8 Pd9 C8 Pd30 -44.2(4)
Pd18 Pd9 C8 Pd30 -81.1(4)
Pd24 Pd9 C8 Pd30 -57.7(10)
Pd5 Pd9 C8 Pd30 -104.6(3)
Pd28 Pd9 C8 Pd30 14.8(4)
C24 Pd30 C8 O8 67.3(14)
P8 Pd30 C8 O8 -28.6(13)
Pd28 Pd30 C8 O8 118.8(12)
Pd18 Pd30 C8 O8 -139.5(15)
Pd9 Pd30 C8 O8 134.9(15)
Pd8 Pd30 C8 O8 175.7(13)
Pd1 Pd30 C8 O8 -168.0(9)
Pd4 Pd30 C8 O8 -129.6(12)
C24 Pd30 C8 Pd18 -153.1(5)
P8 Pd30 C8 Pd18 110.9(3)
Pd28 Pd30 C8 Pd18 -101.7(3)
Pd9 Pd30 C8 Pd18 -85.5(5)
Pd8 Pd30 C8 Pd18 -44.7(3)
Pd1 Pd30 C8 Pd18 -28.5(8)
Pd4 Pd30 C8 Pd18 9.9(4)
C24 Pd30 C8 Pd9 -67.6(7)
P8 Pd30 C8 Pd9 -163.6(3)
Pd28 Pd30 C8 Pd9 -16.1(5)
Pd18 Pd30 C8 Pd9 85.5(5)
Pd8 Pd30 C8 Pd9 40.8(4)
Pd1 Pd30 C8 Pd9 57.1(7)
Pd4 Pd30 C8 Pd9 95.4(3)
C10 Pd11 C9 O9 60(2)
Pd7 Pd11 C9 O9 -178.4(12)
Pd20 Pd11 C9 O9 171(3)
Pd4 Pd11 C9 O9 33(3)
Pd25 Pd11 C9 O9 108(2)
Pd10 Pd11 C9 O9 -89(2)
Pd3 Pd11 C9 O9 -29(2)
Pd29 Pd11 C9 O9 -143(2)
C10 Pd11 C9 Pd20 -111.3(6)
Pd7 Pd11 C9 Pd20 10.8(17)
Pd4 Pd11 C9 Pd20 -138.2(4)
Pd25 Pd11 C9 Pd20 -62.7(7)
Pd10 Pd11 C9 Pd20 99.7(5)
Pd3 Pd11 C9 Pd20 160.2(4)
Pd29 Pd11 C9 Pd20 46.5(6)
C21 Pd20 C9 O9 -104(3)
P7 Pd20 C9 O9 17(3)
Pd11 Pd20 C9 O9 -168(3)
Pd15 Pd20 C9 O9 -162(3)
C21 Pd20 C9 Pd11 64(2)
P7 Pd20 C9 Pd11 -174.7(5)
Pd15 Pd20 C9 Pd11 6.3(9)
C11 Pd4 C10 O10 1.5(15)
Pd1 Pd4 C10 O10 -22.7(19)
Pd11 Pd4 C10 O10 -131.5(17)
Pd7 Pd4 C10 O10 -173.4(14)
Pd8 Pd4 C10 O10 170.5(8)
Pd3 Pd4 C10 O10 -77.7(15)
Pd25 Pd4 C10 O10 146.1(18)
Pd18 Pd4 C10 O10 127.8(14)
Pd30 Pd4 C10 O10 73.5(16)
C11 Pd4 C10 Pd25 -144.6(5)
Pd1 Pd4 C10 Pd25 -168.83(19)
Pd11 Pd4 C10 Pd25 82.4(5)
Pd7 Pd4 C10 Pd25 40.5(4)
Pd8 Pd4 C10 Pd25 24.4(13)
Pd3 Pd4 C10 Pd25 136.2(4)
Pd18 Pd4 C10 Pd25 -18.3(5)
Pd30 Pd4 C10 Pd25 -72.6(6)
C11 Pd4 C10 Pd11 133.0(5)
Pd1 Pd4 C10 Pd11 108.8(5)
Pd7 Pd4 C10 Pd11 -41.9(3)
Pd8 Pd4 C10 Pd11 -58.0(11)
Pd3 Pd4 C10 Pd11 53.8(3)
Pd25 Pd4 C10 Pd11 -82.4(5)
Pd18 Pd4 C10 Pd11 -100.7(3)
Pd30 Pd4 C10 Pd11 -155.05(16)
C22 Pd25 C10 O10 -82.3(18)
P9 Pd25 C10 O10 13.1(16)
Pd7 Pd25 C10 O10 174.5(16)
Pd11 Pd25 C10 O10 133.0(19)
Pd18 Pd25 C10 O10 -125.1(16)
Pd6 Pd25 C10 O10 -167.0(9)
Pd4 Pd25 C10 O10 -144.2(19)
Pd15 Pd25 C10 O10 119.3(15)
C22 Pd25 C10 Pd4 61.9(8)
P9 Pd25 C10 Pd4 157.3(4)
Pd7 Pd25 C10 Pd4 -41.3(4)
Pd11 Pd25 C10 Pd4 -82.8(5)
Pd18 Pd25 C10 Pd4 19.0(5)
Pd6 Pd25 C10 Pd4 -22.9(14)
Pd15 Pd25 C10 Pd4 -96.5(4)
C22 Pd25 C10 Pd11 144.7(5)
P9 Pd25 C10 Pd11 -119.9(4)
Pd7 Pd25 C10 Pd11 41.5(4)
Pd18 Pd25 C10 Pd11 101.9(4)
Pd6 Pd25 C10 Pd11 59.9(12)
Pd4 Pd25 C10 Pd11 82.8(5)
Pd15 Pd25 C10 Pd11 -13.7(6)
C9 Pd11 C10 O10 -23.5(16)
Pd7 Pd11 C10 O10 178.6(14)
Pd20 Pd11 C10 O10 -73.0(15)
Pd4 Pd11 C10 O10 134.5(17)
Pd25 Pd11 C10 O10 -138.5(17)
Pd10 Pd11 C10 O10 104.6(14)
Pd3 Pd11 C10 O10 82.2(14)
Pd29 Pd11 C10 O10 -155.1(9)
C9 Pd11 C10 Pd4 -158.0(6)
Pd7 Pd11 C10 Pd4 44.1(4)
Pd20 Pd11 C10 Pd4 152.5(2)
Pd25 Pd11 C10 Pd4 87.0(4)
Pd10 Pd11 C10 Pd4 -29.9(7)
Pd3 Pd11 C10 Pd4 -52.3(3)
Pd29 Pd11 C10 Pd4 70.4(9)
C9 Pd11 C10 Pd25 115.0(6)
Pd7 Pd11 C10 Pd25 -42.9(4)
Pd20 Pd11 C10 Pd25 65.5(4)
Pd4 Pd11 C10 Pd25 -87.0(4)
Pd10 Pd11 C10 Pd25 -116.9(5)
Pd3 Pd11 C10 Pd25 -139.3(4)
Pd29 Pd11 C10 Pd25 -16.6(11)
C10 Pd4 C11 O11 15.8(16)
Pd1 Pd4 C11 O11 176.0(18)
Pd11 Pd4 C11 O11 59.9(16)
Pd7 Pd4 C11 O11 169.0(9)
Pd8 Pd4 C11 O11 -159.5(14)
Pd3 Pd4 C11 O11 103.1(15)
Pd25 Pd4 C11 O11 -19.8(18)
Pd18 Pd4 C11 O11 -95.5(15)
Pd30 Pd4 C11 O11 -112.1(15)
C10 Pd4 C11 Pd1 -160.2(5)
Pd11 Pd4 C11 Pd1 -116.1(3)
Pd7 Pd4 C11 Pd1 -7(2)
Pd8 Pd4 C11 Pd1 24.4(4)
Pd3 Pd4 C11 Pd1 -72.9(3)
Pd25 Pd4 C11 Pd1 164.14(11)
Pd18 Pd4 C11 Pd1 88.5(4)
Pd30 Pd4 C11 Pd1 71.8(3)
C13 Pd1 C11 O11 13.2(17)
Pd4 Pd1 C11 O11 -175.7(19)
Pd36 Pd1 C11 O11 25(2)
Pd27 Pd1 C11 O11 -72.3(17)
Pd8 Pd1 C11 O11 160.1(16)
Pd12 Pd1 C11 O11 -140.7(15)
Pd30 Pd1 C11 O11 112.0(17)
Pd28 Pd1 C11 O11 102.7(16)
Pd3 Pd1 C11 O11 -113.4(17)
Pd32 Pd1 C11 O11 -61.2(16)
Pd2 Pd1 C11 O11 171.0(9)
C13 Pd1 C11 Pd4 -171.1(4)
Pd36 Pd1 C11 Pd4 -159.5(2)
Pd27 Pd1 C11 Pd4 103.4(4)
Pd8 Pd1 C11 Pd4 -24.2(4)
Pd12 Pd1 C11 Pd4 34.9(5)
Pd30 Pd1 C11 Pd4 -72.3(3)
Pd28 Pd1 C11 Pd4 -81.6(4)
Pd3 Pd1 C11 Pd4 62.3(3)
Pd32 Pd1 C11 Pd4 114.5(3)
Pd2 Pd1 C11 Pd4 -13.3(15)
C25 Pd32 C12 O12 -108(3)
P6 Pd32 C12 O12 11(2)
Pd3 Pd32 C12 O12 -172(2)
Pd27 Pd32 C12 O12 -171.5(19)
Pd1 Pd32 C12 O12 139(2)
C25 Pd32 C12 Pd3 64(3)
P6 Pd32 C12 Pd3 -176.7(4)
Pd27 Pd32 C12 Pd3 0.6(6)
Pd1 Pd32 C12 Pd3 -48.9(4)
C27 Pd3 C12 O12 65.5(16)
Pd12 Pd3 C12 O12 -170.2(10)
Pd32 Pd3 C12 O12 174.1(18)
Pd22 Pd3 C12 O12 117.2(14)
Pd10 Pd3 C12 O12 41.3(19)
Pd4 Pd3 C12 O12 -83.9(15)
Pd11 Pd3 C12 O12 -23.7(16)
Pd1 Pd3 C12 O12 -136.8(15)
C27 Pd3 C12 Pd32 -108.6(5)
Pd12 Pd3 C12 Pd32 15.7(10)
Pd22 Pd3 C12 Pd32 -56.9(5)
Pd10 Pd3 C12 Pd32 -132.8(5)
Pd4 Pd3 C12 Pd32 102.0(3)
Pd11 Pd3 C12 Pd32 162.2(2)
Pd1 Pd3 C12 Pd32 49.1(4)
C15 Pd36 C13 O13 -143(2)
P5 Pd36 C13 O13 5.8(17)
Pd1 Pd36 C13 O13 179.5(19)
Pd2 Pd36 C13 O13 -175.5(15)
Pd28 Pd36 C13 O13 124.9(16)
Pd27 Pd36 C13 O13 -124.4(17)
C15 Pd36 C13 Pd1 37(3)
P5 Pd36 C13 Pd1 -173.8(3)
Pd2 Pd36 C13 Pd1 4.9(5)
Pd28 Pd36 C13 Pd1 -54.6(3)
Pd27 Pd36 C13 Pd1 56.0(3)
C11 Pd1 C13 O13 -9.5(16)
Pd4 Pd1 C13 O13 -19.9(18)
Pd36 Pd1 C13 O13 -179.6(18)
Pd27 Pd1 C13 O13 121.1(15)
Pd8 Pd1 C13 O13 -129.9(13)
Pd12 Pd1 C13 O13 130.2(13)
Pd30 Pd1 C13 O13 -81.3(15)
Pd28 Pd1 C13 O13 -131.7(15)
Pd3 Pd1 C13 O13 59.1(16)
Pd32 Pd1 C13 O13 66.9(15)
Pd2 Pd1 C13 O13 176.8(14)
C11 Pd1 C13 Pd36 170.1(5)
Pd4 Pd1 C13 Pd36 159.7(2)
Pd27 Pd1 C13 Pd36 -59.3(3)
Pd8 Pd1 C13 Pd36 49.7(7)
Pd12 Pd1 C13 Pd36 -50.2(7)
Pd30 Pd1 C13 Pd36 98.3(3)
Pd28 Pd1 C13 Pd36 47.9(3)
Pd3 Pd1 C13 Pd36 -121.3(3)
Pd32 Pd1 C13 Pd36 -113.5(3)
Pd2 Pd1 C13 Pd36 -3.7(4)
C28 Pd21 C14 O14 -89(2)
P10 Pd21 C14 O14 4(2)
Pd31 Pd21 C14 O14 -150.9(17)
Pd27 Pd21 C14 O14 -177(3)
Pd22 Pd21 C14 O14 -133(2)
Pd12 Pd21 C14 O14 170(2)
Pd2 Pd21 C14 O14 122(2)
Pd23 Pd21 C14 O14 113(2)
C28 Pd21 C14 Pd27 88.2(7)
P10 Pd21 C14 Pd27 -178.2(4)
Pd31 Pd21 C14 Pd27 26.5(15)
Pd22 Pd21 C14 Pd27 43.9(4)
Pd12 Pd21 C14 Pd27 -12.9(5)
Pd2 Pd21 C14 Pd27 -60.4(3)
Pd23 Pd21 C14 Pd27 -69.7(6)
C25 Pd27 C14 O14 33(2)
Pd21 Pd27 C14 O14 178(2)
Pd32 Pd27 C14 O14 57(2)
Pd12 Pd27 C14 O14 -167.6(17)
Pd1 Pd27 C14 O14 -92.3(19)
Pd36 Pd27 C14 O14 -61.6(18)
Pd2 Pd27 C14 O14 -115.5(18)
Pd22 Pd27 C14 O14 137.1(18)
C25 Pd27 C14 Pd21 -145.1(7)
Pd32 Pd27 C14 Pd21 -121.2(4)
Pd12 Pd27 C14 Pd21 14.5(6)
Pd1 Pd27 C14 Pd21 89.8(8)
Pd36 Pd27 C14 Pd21 120.5(4)
Pd2 Pd27 C14 Pd21 66.6(4)
Pd22 Pd27 C14 Pd21 -40.8(4)
C13 Pd36 C15 O15 138(2)
P5 Pd36 C15 O15 -11(2)
Pd1 Pd36 C15 O15 170.2(17)
Pd2 Pd36 C15 O15 175(2)
Pd28 Pd36 C15 O15 -129(2)
Pd27 Pd36 C15 O15 119(2)
C13 Pd36 C15 Pd2 -37(3)
P5 Pd36 C15 Pd2 174.0(3)
Pd1 Pd36 C15 Pd2 -4.8(6)
Pd28 Pd36 C15 Pd2 55.9(3)
Pd27 Pd36 C15 Pd2 -55.8(3)
C17 Pd2 C15 O15 1.2(17)
Pd23 Pd2 C15 O15 -6(2)
Pd36 Pd2 C15 O15 -175.9(19)
Pd12 Pd2 C15 O15 -121.4(14)
Pd28 Pd2 C15 O15 126.9(16)
Pd27 Pd2 C15 O15 -120.7(16)
Pd8 Pd2 C15 O15 140.3(13)
Pd21 Pd2 C15 O15 -69.2(16)
Pd24 Pd2 C15 O15 71.8(17)
Pd1 Pd2 C15 O15 -172.3(15)
Pd14 Pd2 C15 O15 74.6(16)
C17 Pd2 C15 Pd36 177.1(5)
Pd23 Pd2 C15 Pd36 170.20(18)
Pd12 Pd2 C15 Pd36 54.5(8)
Pd28 Pd2 C15 Pd36 -57.3(3)
Pd27 Pd2 C15 Pd36 55.2(3)
Pd8 Pd2 C15 Pd36 -43.8(8)
Pd21 Pd2 C15 Pd36 106.7(3)
Pd24 Pd2 C15 Pd36 -112.3(3)
Pd1 Pd2 C15 Pd36 3.6(4)
Pd14 Pd2 C15 Pd36 -109.5(4)
C18 Pd14 C16 O16 124(2)
P4 Pd14 C16 O16 -13(2)
Pd28 Pd14 C16 O16 177(2)
Pd24 Pd14 C16 O16 162.6(19)
Pd2 Pd14 C16 O16 -139(2)
C18 Pd14 C16 Pd28 -54(2)
P4 Pd14 C16 Pd28 169.3(3)
Pd24 Pd14 C16 Pd28 -14.9(6)
Pd2 Pd14 C16 Pd28 44.1(3)
C24 Pd28 C16 O16 -15.6(16)
Pd14 Pd28 C16 O16 -178.1(18)
Pd30 Pd28 C16 O16 -39.2(18)
Pd8 Pd28 C16 O16 178.9(9)
Pd2 Pd28 C16 O16 128.7(15)
Pd36 Pd28 C16 O16 73.9(15)
Pd9 Pd28 C16 O16 -112.3(15)
Pd1 Pd28 C16 O16 66.8(17)
Pd24 Pd28 C16 O16 -167.3(14)
C24 Pd28 C16 Pd14 162.4(5)
Pd30 Pd28 C16 Pd14 138.9(3)
Pd8 Pd28 C16 Pd14 -3.0(11)
Pd2 Pd28 C16 Pd14 -53.2(4)
Pd36 Pd28 C16 Pd14 -108.1(3)
Pd9 Pd28 C16 Pd14 65.8(4)
Pd1 Pd28 C16 Pd14 -115.1(4)
Pd24 Pd28 C16 Pd14 10.8(4)
C19 Pd23 C17 O17 13.0(18)
Pd2 Pd23 C17 O17 174(2)
Pd35 Pd23 C17 O17 55.5(19)
Pd19 Pd23 C17 O17 178.8(10)
Pd12 Pd23 C17 O17 -160.2(16)
Pd26 Pd23 C17 O17 -25(2)
Pd24 Pd23 C17 O17 101.7(18)
Pd31 Pd23 C17 O17 -97.3(17)
Pd21 Pd23 C17 O17 -113.0(18)
C19 Pd23 C17 Pd2 -161.0(5)
Pd35 Pd23 C17 Pd2 -118.6(3)
Pd19 Pd23 C17 Pd2 5(3)
Pd12 Pd23 C17 Pd2 25.7(5)
Pd26 Pd23 C17 Pd2 161.18(13)
Pd24 Pd23 C17 Pd2 -72.3(3)
Pd31 Pd23 C17 Pd2 88.6(4)
Pd21 Pd23 C17 Pd2 73.0(3)
C15 Pd2 C17 O17 11.7(18)
Pd23 Pd2 C17 O17 -174(2)
Pd36 Pd2 C17 O17 15(2)
Pd12 Pd2 C17 O17 160.3(17)
Pd28 Pd2 C17 O17 -74.9(19)
Pd27 Pd2 C17 O17 99.2(18)
Pd8 Pd2 C17 O17 -140.7(16)
Pd21 Pd2 C17 O17 111.4(18)
Pd24 Pd2 C17 O17 -111.8(18)
Pd1 Pd2 C17 O17 169.4(9)
Pd14 Pd2 C17 O17 -59.5(17)
C15 Pd2 C17 Pd23 -174.4(5)
Pd36 Pd2 C17 Pd23 -170.84(19)
Pd12 Pd2 C17 Pd23 -25.8(5)
Pd28 Pd2 C17 Pd23 99.0(5)
Pd27 Pd2 C17 Pd23 -86.9(5)
Pd8 Pd2 C17 Pd23 33.2(5)
Pd21 Pd2 C17 Pd23 -74.6(4)
Pd24 Pd2 C17 Pd23 62.1(3)
Pd1 Pd2 C17 Pd23 -16.7(17)
Pd14 Pd2 C17 Pd23 114.4(4)
C7 Pd24 C18 O18 70.7(15)
Pd8 Pd24 C18 O18 -150.3(10)
Pd14 Pd24 C18 O18 179.4(17)
Pd5 Pd24 C18 O18 33.7(19)
Pd9 Pd24 C18 O18 121.4(13)
Pd23 Pd24 C18 O18 -75.5(14)
Pd35 Pd24 C18 O18 -18.3(15)
Pd2 Pd24 C18 O18 -128.3(14)
Pd28 Pd24 C18 O18 179.2(13)
C7 Pd24 C18 Pd14 -108.7(5)
Pd8 Pd24 C18 Pd14 30.3(10)
Pd5 Pd24 C18 Pd14 -145.7(4)
Pd9 Pd24 C18 Pd14 -58.0(5)
Pd23 Pd24 C18 Pd14 105.1(3)
Pd35 Pd24 C18 Pd14 162.2(2)
Pd2 Pd24 C18 Pd14 52.3(3)
Pd28 Pd24 C18 Pd14 -0.2(4)
C16 Pd14 C18 O18 -133(2)
P4 Pd14 C18 O18 4.1(19)
Pd28 Pd14 C18 O18 -179.0(17)
Pd24 Pd14 C18 O18 -179(2)
Pd2 Pd14 C18 O18 129.4(18)
C16 Pd14 C18 Pd24 46(2)
P4 Pd14 C18 Pd24 -176.7(3)
Pd28 Pd14 C18 Pd24 0.3(6)
Pd2 Pd14 C18 Pd24 -51.3(3)
C5 Pd35 C19 O19 -23.7(14)
Pd19 Pd35 C19 O19 176.6(12)
Pd33 Pd35 C19 O19 -74.2(13)
Pd23 Pd35 C19 O19 132.0(15)
Pd26 Pd35 C19 O19 -142.3(15)
Pd5 Pd35 C19 O19 104.7(13)
Pd24 Pd35 C19 O19 80.9(13)
C5 Pd35 C19 Pd26 118.6(5)
Pd19 Pd35 C19 Pd26 -41.1(3)
Pd33 Pd35 C19 Pd26 68.1(4)
Pd23 Pd35 C19 Pd26 -85.7(4)
Pd5 Pd35 C19 Pd26 -113.0(4)
Pd24 Pd35 C19 Pd26 -136.8(3)
C5 Pd35 C19 Pd23 -155.7(5)
Pd19 Pd35 C19 Pd23 44.6(3)
Pd33 Pd35 C19 Pd23 153.83(18)
Pd26 Pd35 C19 Pd23 85.7(4)
Pd5 Pd35 C19 Pd23 -27.3(7)
Pd24 Pd35 C19 Pd23 -51.1(3)
C1 Pd26 C19 O19 -73.6(16)
P1 Pd26 C19 O19 23.2(14)
Pd19 Pd26 C19 O19 -178.8(13)
Pd35 Pd26 C19 O19 140.7(16)
Pd31 Pd26 C19 O19 -117.5(13)
Pd13 Pd26 C19 O19 -165.7(8)
Pd23 Pd26 C19 O19 -136.7(16)
Pd16 Pd26 C19 O19 124.7(13)
C1 Pd26 C19 Pd35 145.7(6)
P1 Pd26 C19 Pd35 -117.5(3)
Pd19 Pd26 C19 Pd35 40.5(3)
Pd31 Pd26 C19 Pd35 101.7(3)
Pd13 Pd26 C19 Pd35 53.6(10)
Pd23 Pd26 C19 Pd35 82.6(5)
Pd16 Pd26 C19 Pd35 -16.0(5)
C1 Pd26 C19 Pd23 63.1(8)
P1 Pd26 C19 Pd23 159.9(3)
Pd19 Pd26 C19 Pd23 -42.2(4)
Pd35 Pd26 C19 Pd23 -82.6(5)
Pd31 Pd26 C19 Pd23 19.1(5)
Pd13 Pd26 C19 Pd23 -29.0(12)
Pd16 Pd26 C19 Pd23 -98.6(3)
C17 Pd23 C19 O19 -0.5(14)
Pd2 Pd23 C19 O19 -24.7(17)
Pd35 Pd23 C19 O19 -134.9(15)
Pd19 Pd23 C19 O19 -177.9(13)
Pd12 Pd23 C19 O19 163.8(8)
Pd26 Pd23 C19 O19 140.8(15)
Pd24 Pd23 C19 O19 -80.4(13)
Pd31 Pd23 C19 O19 122.7(12)
Pd21 Pd23 C19 O19 69.6(14)
C17 Pd23 C19 Pd35 134.5(5)
Pd2 Pd23 C19 Pd35 110.3(5)
Pd19 Pd23 C19 Pd35 -43.0(3)
Pd12 Pd23 C19 Pd35 -61.3(10)
Pd26 Pd23 C19 Pd35 -84.2(4)
Pd24 Pd23 C19 Pd35 54.5(3)
Pd31 Pd23 C19 Pd35 -102.4(3)
Pd21 Pd23 C19 Pd35 -155.48(15)
C17 Pd23 C19 Pd26 -141.3(5)
Pd2 Pd23 C19 Pd26 -165.5(2)
Pd35 Pd23 C19 Pd26 84.2(4)
Pd19 Pd23 C19 Pd26 41.3(4)
Pd12 Pd23 C19 Pd26 23.0(12)
Pd24 Pd23 C19 Pd26 138.8(4)
Pd31 Pd23 C19 Pd26 -18.1(4)
Pd21 Pd23 C19 Pd26 -71.2(5)
C22 Pd6 C20 O20 -88(2)
P3 Pd6 C20 O20 9(2)
Pd15 Pd6 C20 O20 -173(2)
Pd18 Pd6 C20 O20 -155.1(13)
Pd25 Pd6 C20 O20 -131.6(19)
Pd7 Pd6 C20 O20 171.0(19)
Pd17 Pd6 C20 O20 122(2)
C22 Pd6 C20 Pd15 84.5(7)
P3 Pd6 C20 Pd15 -178.3(4)
Pd18 Pd6 C20 Pd15 17.5(13)
Pd25 Pd6 C20 Pd15 41.0(4)
Pd7 Pd6 C20 Pd15 -16.4(5)
Pd17 Pd6 C20 Pd15 -65.2(3)
C21 Pd15 C20 O20 28.2(17)
Pd6 Pd15 C20 O20 173.8(19)
Pd20 Pd15 C20 O20 48.5(19)
Pd29 Pd15 C20 O20 -94.9(16)
Pd7 Pd15 C20 O20 -168.0(15)
Pd34 Pd15 C20 O20 -67.5(16)
Pd25 Pd15 C20 O20 135.2(16)
Pd17 Pd15 C20 O20 -120.8(16)
C21 Pd15 C20 Pd6 -145.5(5)
Pd20 Pd15 C20 Pd6 -125.3(4)
Pd29 Pd15 C20 Pd6 91.4(6)
Pd7 Pd15 C20 Pd6 18.2(5)
Pd34 Pd15 C20 Pd6 118.7(4)
Pd25 Pd15 C20 Pd6 -38.6(4)
Pd17 Pd15 C20 Pd6 65.4(4)
C9 Pd20 C21 O21 97(3)
P7 Pd20 C21 O21 -24(2)
Pd11 Pd20 C21 O21 149(2)
Pd15 Pd20 C21 O21 168(2)
C9 Pd20 C21 Pd15 -71.1(19)
P7 Pd20 C21 Pd15 167.8(4)
Pd11 Pd20 C21 Pd15 -19.1(6)
C20 Pd15 C21 O21 -7.3(19)
Pd6 Pd15 C21 O21 -42(2)
Pd20 Pd15 C21 O21 -170(2)
Pd29 Pd15 C21 O21 139.2(17)
Pd7 Pd15 C21 O21 -157.7(14)
Pd34 Pd15 C21 O21 82.0(18)
Pd25 Pd15 C21 O21 -105.3(18)
Pd17 Pd15 C21 O21 71(2)
C20 Pd15 C21 Pd20 162.9(5)
Pd6 Pd15 C21 Pd20 128.0(3)
Pd29 Pd15 C21 Pd20 -50.6(5)
Pd7 Pd15 C21 Pd20 12.5(10)
Pd34 Pd15 C21 Pd20 -107.8(4)
Pd25 Pd15 C21 Pd20 65.0(4)
Pd17 Pd15 C21 Pd20 -118.4(6)
C8 Pd18 C22 O22 12.2(15)
Pd6 Pd18 C22 O22 139.1(16)
Pd30 Pd18 C22 O22 -39.5(16)
Pd7 Pd18 C22 O22 -172.3(13)
Pd9 Pd18 C22 O22 48.1(17)
Pd25 Pd18 C22 O22 -136.6(16)
Pd8 Pd18 C22 O22 -147.7(9)
Pd4 Pd18 C22 O22 -112.6(13)
Pd5 Pd18 C22 O22 128.0(13)
C8 Pd18 C22 Pd25 148.9(5)
Pd6 Pd18 C22 Pd25 -84.3(4)
Pd30 Pd18 C22 Pd25 97.1(4)
Pd7 Pd18 C22 Pd25 -35.7(4)
Pd9 Pd18 C22 Pd25 -175.28(17)
Pd8 Pd18 C22 Pd25 -11.1(14)
Pd4 Pd18 C22 Pd25 24.0(4)
Pd5 Pd18 C22 Pd25 -95.4(4)
C8 Pd18 C22 Pd6 -126.9(5)
Pd30 Pd18 C22 Pd6 -178.61(7)
Pd7 Pd18 C22 Pd6 48.6(3)
Pd9 Pd18 C22 Pd6 -91.0(6)
Pd25 Pd18 C22 Pd6 84.3(4)
Pd8 Pd18 C22 Pd6 73.2(12)
Pd4 Pd18 C22 Pd6 108.3(3)
Pd5 Pd18 C22 Pd6 -11.1(5)
C10 Pd25 C22 O22 75.0(14)
P9 Pd25 C22 O22 -19.9(12)
Pd7 Pd25 C22 O22 176.8(12)
Pd11 Pd25 C22 O22 160.5(7)
Pd18 Pd25 C22 O22 140.5(15)
Pd6 Pd25 C22 O22 -136.7(14)
Pd4 Pd25 C22 O22 116.2(12)
Pd15 Pd25 C22 O22 -124.1(12)
C10 Pd25 C22 Pd18 -65.5(8)
P9 Pd25 C22 Pd18 -160.4(4)
Pd7 Pd25 C22 Pd18 36.3(4)
Pd11 Pd25 C22 Pd18 20.0(11)
Pd6 Pd25 C22 Pd18 82.8(4)
Pd4 Pd25 C22 Pd18 -24.3(4)
Pd15 Pd25 C22 Pd18 95.4(4)
C10 Pd25 C22 Pd6 -148.3(6)
P9 Pd25 C22 Pd6 116.8(3)
Pd7 Pd25 C22 Pd6 -46.5(3)
Pd11 Pd25 C22 Pd6 -62.8(9)
Pd18 Pd25 C22 Pd6 -82.8(4)
Pd4 Pd25 C22 Pd6 -107.1(3)
Pd15 Pd25 C22 Pd6 12.6(4)
C20 Pd6 C22 O22 68.0(14)
P3 Pd6 C22 O22 -28.8(12)
Pd15 Pd6 C22 O22 119.6(11)
Pd18 Pd6 C22 O22 -140.4(14)
Pd25 Pd6 C22 O22 133.9(14)
Pd7 Pd6 C22 O22 175.4(12)
Pd17 Pd6 C22 O22 -167.2(8)
C20 Pd6 C22 Pd18 -151.6(5)
P3 Pd6 C22 Pd18 111.6(3)
Pd15 Pd6 C22 Pd18 -100.0(3)
Pd25 Pd6 C22 Pd18 -85.7(4)
Pd7 Pd6 C22 Pd18 -44.2(3)
Pd17 Pd6 C22 Pd18 -26.8(7)
C20 Pd6 C22 Pd25 -65.8(7)
P3 Pd6 C22 Pd25 -162.7(3)
Pd15 Pd6 C22 Pd25 -14.3(4)
Pd18 Pd6 C22 Pd25 85.7(4)
Pd7 Pd6 C22 Pd25 41.6(3)
Pd17 Pd6 C22 Pd25 59.0(6)
C27 Pd10 C23 O23 17(2)
Pd29 Pd10 C23 O23 178(2)
Pd3 Pd10 C23 O23 59(2)
Pd11 Pd10 C23 O23 103.7(19)
Pd22 Pd10 C23 O23 -21(2)
Pd31 Pd10 C23 O23 -94.7(19)
Pd19 Pd10 C23 O23 -158.1(18)
Pd13 Pd10 C23 O23 -114(2)
C27 Pd10 C23 Pd29 -160.6(5)
Pd3 Pd10 C23 Pd29 -118.3(4)
Pd12 Pd10 C23 Pd29 1(3)
Pd11 Pd10 C23 Pd29 -74.0(4)
Pd22 Pd10 C23 Pd29 161.72(14)
Pd31 Pd10 C23 Pd29 87.7(5)
Pd19 Pd10 C23 Pd29 24.2(5)
Pd13 Pd10 C23 Pd29 68.8(4)
C26 Pd29 C23 O23 10(2)
Pd10 Pd29 C23 O23 -178(2)
Pd34 Pd29 C23 O23 16(3)
Pd15 Pd29 C23 O23 -75(2)
Pd19 Pd29 C23 O23 157.6(19)
Pd7 Pd29 C23 O23 -142.4(19)
Pd13 Pd29 C23 O23 107(2)
Pd16 Pd29 C23 O23 99(2)
Pd17 Pd29 C23 O23 175.8(9)
Pd11 Pd29 C23 O23 -117(2)
C26 Pd29 C23 Pd10 -172.0(6)
Pd34 Pd29 C23 Pd10 -166.2(2)
Pd15 Pd29 C23 Pd10 102.8(4)
Pd19 Pd29 C23 Pd10 -24.8(5)
Pd7 Pd29 C23 Pd10 35.1(6)
Pd13 Pd29 C23 Pd10 -75.1(4)
Pd16 Pd29 C23 Pd10 -83.3(5)
Pd17 Pd29 C23 Pd10 -7(2)
Pd11 Pd29 C23 Pd10 61.0(4)
C8 Pd30 C24 O24 -86.8(18)
P8 Pd30 C24 O24 9.6(18)
Pd28 Pd30 C24 O24 -175(2)
Pd18 Pd30 C24 O24 -139.1(14)
Pd9 Pd30 C24 O24 -130.5(17)
Pd8 Pd30 C24 O24 172.0(17)
Pd1 Pd30 C24 O24 120.9(18)
Pd4 Pd30 C24 O24 115.6(16)
C8 Pd30 C24 Pd28 88.7(6)
P8 Pd30 C24 Pd28 -175.0(3)
Pd18 Pd30 C24 Pd28 36.3(11)
Pd9 Pd30 C24 Pd28 44.9(4)
Pd8 Pd30 C24 Pd28 -12.6(4)
Pd1 Pd30 C24 Pd28 -63.7(3)
Pd4 Pd30 C24 Pd28 -69.0(6)
C16 Pd28 C24 O24 16.8(16)
Pd14 Pd28 C24 O24 37.5(19)
Pd30 Pd28 C24 O24 175.9(18)
Pd8 Pd28 C24 O24 -170.3(14)
Pd2 Pd28 C24 O24 -97.1(15)
Pd36 Pd28 C24 O24 -68.9(15)
Pd9 Pd28 C24 O24 132.4(15)
Pd1 Pd28 C24 O24 -121.2(15)
Pd24 Pd28 C24 O24 137.2(13)
C16 Pd28 C24 Pd30 -159.2(5)
Pd14 Pd28 C24 Pd30 -138.4(3)
Pd8 Pd28 C24 Pd30 13.7(5)
Pd2 Pd28 C24 Pd30 87.0(6)
Pd36 Pd28 C24 Pd30 115.2(3)
Pd9 Pd28 C24 Pd30 -43.5(4)
Pd1 Pd28 C24 Pd30 62.8(3)
Pd24 Pd28 C24 Pd30 -38.8(9)
C12 Pd32 C25 O25 104(4)
P6 Pd32 C25 O25 -15(3)
Pd3 Pd32 C25 O25 158(3)
Pd27 Pd32 C25 O25 178(4)
Pd1 Pd32 C25 O25 -143(3)
C12 Pd32 C25 Pd27 -74(3)
P6 Pd32 C25 Pd27 167.1(5)
Pd3 Pd32 C25 Pd27 -19.6(11)
Pd1 Pd32 C25 Pd27 39.3(6)
C14 Pd27 C25 O25 -19(3)
Pd21 Pd27 C25 O25 -54(3)
Pd32 Pd27 C25 O25 -178(3)
Pd12 Pd27 C25 O25 -164.3(17)
Pd1 Pd27 C25 O25 134(2)
Pd36 Pd27 C25 O25 77(3)
Pd2 Pd27 C25 O25 65(3)
Pd22 Pd27 C25 O25 -115(2)
C14 Pd27 C25 Pd32 158.9(7)
Pd21 Pd27 C25 Pd32 123.8(5)
Pd12 Pd27 C25 Pd32 13.9(16)
Pd1 Pd27 C25 Pd32 -48.0(7)
Pd36 Pd27 C25 Pd32 -104.9(6)
Pd2 Pd27 C25 Pd32 -116.7(8)
Pd22 Pd27 C25 Pd32 62.8(7)
C23 Pd29 C26 O26 2(2)
Pd10 Pd29 C26 O26 -7(2)
Pd34 Pd29 C26 O26 -173(2)
Pd15 Pd29 C26 O26 127.6(19)
Pd19 Pd29 C26 O26 -120.1(18)
Pd7 Pd29 C26 O26 140.4(15)
Pd13 Pd29 C26 O26 -71.9(19)
Pd16 Pd29 C26 O26 -123.5(19)
Pd17 Pd29 C26 O26 -173.7(18)
Pd11 Pd29 C26 O26 70(2)
C23 Pd29 C26 Pd34 175.2(6)
Pd10 Pd29 C26 Pd34 165.7(2)
Pd15 Pd29 C26 Pd34 -59.6(4)
Pd19 Pd29 C26 Pd34 52.7(8)
Pd7 Pd29 C26 Pd34 -46.8(9)
Pd13 Pd29 C26 Pd34 100.9(4)
Pd16 Pd29 C26 Pd34 49.3(4)
Pd17 Pd29 C26 Pd34 -0.9(5)
Pd11 Pd29 C26 Pd34 -117.0(4)
C4 Pd34 C26 O26 178(3)
P13 Pd34 C26 O26 -7(2)
Pd29 Pd34 C26 O26 172(2)
Pd17 Pd34 C26 O26 173.2(19)
Pd15 Pd34 C26 O26 -132(2)
Pd16 Pd34 C26 O26 116(2)
C4 Pd34 C26 Pd29 6(4)
P13 Pd34 C26 Pd29 -178.6(4)
Pd17 Pd34 C26 Pd29 1.2(7)
Pd15 Pd34 C26 Pd29 56.3(4)
Pd16 Pd34 C26 Pd29 -56.2(4)
C23 Pd10 C27 O27 1.3(15)
Pd29 Pd10 C27 O27 -22.9(18)
Pd3 Pd10 C27 O27 -134.7(16)
Pd12 Pd10 C27 O27 -175.4(14)
Pd11 Pd10 C27 O27 -79.6(14)
Pd22 Pd10 C27 O27 144.3(17)
Pd31 Pd10 C27 O27 124.6(13)
Pd19 Pd10 C27 O27 169.6(8)
Pd13 Pd10 C27 O27 70.5(15)
C23 Pd10 C27 Pd3 135.9(5)
Pd29 Pd10 C27 Pd3 111.8(5)
Pd12 Pd10 C27 Pd3 -40.7(3)
Pd11 Pd10 C27 Pd3 55.1(3)
Pd22 Pd10 C27 Pd3 -81.1(4)
Pd31 Pd10 C27 Pd3 -100.7(3)
Pd19 Pd10 C27 Pd3 -55.7(11)
Pd13 Pd10 C27 Pd3 -154.89(15)
C23 Pd10 C27 Pd22 -143.0(5)
Pd29 Pd10 C27 Pd22 -167.16(19)
Pd3 Pd10 C27 Pd22 81.1(4)
Pd12 Pd10 C27 Pd22 40.3(4)
Pd11 Pd10 C27 Pd22 136.1(3)
Pd31 Pd10 C27 Pd22 -19.7(4)
Pd19 Pd10 C27 Pd22 25.4(12)
Pd13 Pd10 C27 Pd22 -73.8(5)
C12 Pd3 C27 O27 -26.9(14)
Pd12 Pd3 C27 O27 178.8(13)
Pd32 Pd3 C27 O27 -75.9(13)
Pd22 Pd3 C27 O27 -138.6(15)
Pd10 Pd3 C27 O27 136.0(15)
Pd4 Pd3 C27 O27 103.2(13)
Pd11 Pd3 C27 O27 83.1(13)
Pd1 Pd3 C27 O27 -153.8(9)
C12 Pd3 C27 Pd10 -162.9(5)
Pd12 Pd3 C27 Pd10 42.8(3)
Pd32 Pd3 C27 Pd10 148.0(2)
Pd22 Pd3 C27 Pd10 85.4(4)
Pd4 Pd3 C27 Pd10 -32.9(7)
Pd11 Pd3 C27 Pd10 -53.0(3)
Pd1 Pd3 C27 Pd10 70.2(8)
C12 Pd3 C27 Pd22 111.8(5)
Pd12 Pd3 C27 Pd22 -42.5(3)
Pd32 Pd3 C27 Pd22 62.7(4)
Pd10 Pd3 C27 Pd22 -85.4(4)
Pd4 Pd3 C27 Pd22 -118.2(4)
Pd11 Pd3 C27 Pd22 -138.3(3)
Pd1 Pd3 C27 Pd22 -15.2(9)
C28 Pd22 C27 O27 -78.8(16)
P11 Pd22 C27 O27 15.0(14)
Pd12 Pd22 C27 O27 176.3(14)
Pd3 Pd22 C27 O27 134.9(16)
Pd31 Pd22 C27 O27 -122.4(14)
Pd10 Pd22 C27 O27 -142.3(17)
Pd21 Pd22 C27 O27 -160.0(9)
Pd27 Pd22 C27 O27 122.6(14)
C28 Pd22 C27 Pd10 63.5(8)
P11 Pd22 C27 Pd10 157.3(4)
Pd12 Pd22 C27 Pd10 -41.4(4)
Pd3 Pd22 C27 Pd10 -82.8(4)
Pd31 Pd22 C27 Pd10 19.9(4)
Pd21 Pd22 C27 Pd10 -17.7(12)
Pd27 Pd22 C27 Pd10 -95.1(4)
C28 Pd22 C27 Pd3 146.3(5)
P11 Pd22 C27 Pd3 -119.9(3)
Pd12 Pd22 C27 Pd3 41.5(3)
Pd31 Pd22 C27 Pd3 102.7(3)
Pd10 Pd22 C27 Pd3 82.8(4)
Pd21 Pd22 C27 Pd3 65.1(10)
Pd27 Pd22 C27 Pd3 -12.2(5)
C1 Pd31 C28 O28 12.1(15)
Pd21 Pd31 C28 O28 136.2(16)
Pd13 Pd31 C28 O28 -38.1(16)
Pd26 Pd31 C28 O28 50.5(18)
Pd22 Pd31 C28 O28 -139.2(17)
Pd12 Pd31 C28 O28 -173.6(14)
Pd19 Pd31 C28 O28 -153.5(9)
Pd10 Pd31 C28 O28 -114.3(14)
Pd23 Pd31 C28 O28 128.1(13)
C1 Pd31 C28 Pd22 151.2(5)
Pd21 Pd31 C28 Pd22 -84.6(5)
Pd13 Pd31 C28 Pd22 101.0(4)
Pd26 Pd31 C28 Pd22 -170.38(19)
Pd12 Pd31 C28 Pd22 -34.4(4)
Pd19 Pd31 C28 Pd22 -14.4(15)
Pd10 Pd31 C28 Pd22 24.9(5)
Pd23 Pd31 C28 Pd22 -92.7(4)
C1 Pd31 C28 Pd21 -124.2(5)
Pd13 Pd31 C28 Pd21 -174.37(7)
Pd26 Pd31 C28 Pd21 -85.8(6)
Pd22 Pd31 C28 Pd21 84.6(5)
Pd12 Pd31 C28 Pd21 50.2(3)
Pd19 Pd31 C28 Pd21 70.2(12)
Pd10 Pd31 C28 Pd21 109.5(3)
Pd23 Pd31 C28 Pd21 -8.1(5)
C27 Pd22 C28 O28 73.8(16)
P11 Pd22 C28 O28 -19.3(15)
Pd12 Pd22 C28 O28 176.7(14)
Pd3 Pd22 C28 O28 156.3(9)
Pd31 Pd22 C28 O28 140.7(18)
Pd10 Pd22 C28 O28 115.9(14)
Pd21 Pd22 C28 O28 -138.5(17)
Pd27 Pd22 C28 O28 -124.6(14)
C27 Pd22 C28 Pd31 -66.9(8)
P11 Pd22 C28 Pd31 -160.1(4)
Pd12 Pd22 C28 Pd31 36.0(4)
Pd3 Pd22 C28 Pd31 15.6(13)
Pd10 Pd22 C28 Pd31 -24.8(5)
Pd21 Pd22 C28 Pd31 80.8(4)
Pd27 Pd22 C28 Pd31 94.6(4)
C27 Pd22 C28 Pd21 -147.7(5)
P11 Pd22 C28 Pd21 119.2(3)
Pd12 Pd22 C28 Pd21 -44.7(4)
Pd3 Pd22 C28 Pd21 -65.1(11)
Pd31 Pd22 C28 Pd21 -80.7(4)
Pd10 Pd22 C28 Pd21 -105.5(3)
Pd27 Pd22 C28 Pd21 13.9(4)
C14 Pd21 C28 O28 68.3(15)
P10 Pd21 C28 O28 -25.5(14)
Pd31 Pd21 C28 O28 -136.7(16)
Pd27 Pd21 C28 O28 121.3(13)
Pd22 Pd21 C28 O28 137.3(16)
Pd12 Pd21 C28 O28 176.9(14)
Pd2 Pd21 C28 O28 -172.8(10)
Pd23 Pd21 C28 O28 -130.0(13)
C14 Pd21 C28 Pd31 -155.1(5)
P10 Pd21 C28 Pd31 111.2(3)
Pd27 Pd21 C28 Pd31 -102.0(3)
Pd22 Pd21 C28 Pd31 -86.0(5)
Pd12 Pd21 C28 Pd31 -46.4(3)
Pd2 Pd21 C28 Pd31 -36.1(8)
Pd23 Pd21 C28 Pd31 6.6(4)
C14 Pd21 C28 Pd22 -69.0(7)
P10 Pd21 C28 Pd22 -162.8(3)
Pd31 Pd21 C28 Pd22 86.0(5)
Pd27 Pd21 C28 Pd22 -16.0(5)
Pd12 Pd21 C28 Pd22 39.6(3)
Pd2 Pd21 C28 Pd22 49.9(8)
Pd23 Pd21 C28 Pd22 92.7(4)
Pd3 Pd12 C300 Pd8 -102.3(4)
Pd22 Pd12 C300 Pd8 -162.39(14)
Pd27 Pd12 C300 Pd8 -13.6(10)
Pd10 Pd12 C300 Pd8 -158.0(4)
Pd2 Pd12 C300 Pd8 35.6(4)
Pd31 Pd12 C300 Pd8 144.1(3)
Pd23 Pd12 C300 Pd8 86.3(4)
Pd1 Pd12 C300 Pd8 -32.8(4)
Pd21 Pd12 C300 Pd8 100.5(5)
Pd19 Pd12 C300 Pd8 143.6(7)
Pd3 Pd12 C300 Pd19 114.0(4)
Pd8 Pd12 C300 Pd19 -143.6(7)
Pd22 Pd12 C300 Pd19 54.0(7)
Pd27 Pd12 C300 Pd19 -157.2(4)
Pd10 Pd12 C300 Pd19 58.4(4)
Pd2 Pd12 C300 Pd19 -108.1(4)
Pd31 Pd12 C300 Pd19 0.4(5)
Pd23 Pd12 C300 Pd19 -57.3(4)
Pd1 Pd12 C300 Pd19 -176.4(4)
Pd21 Pd12 C300 Pd19 -43.2(8)
Pd3 Pd12 C300 Pd7 9.0(11)
Pd8 Pd12 C300 Pd7 111.3(12)
Pd22 Pd12 C300 Pd7 -51.1(13)
Pd27 Pd12 C300 Pd7 97.7(11)
Pd10 Pd12 C300 Pd7 -46.6(9)
Pd2 Pd12 C300 Pd7 146.9(10)
Pd31 Pd12 C300 Pd7 -104.6(10)
Pd23 Pd12 C300 Pd7 -162.4(11)
Pd1 Pd12 C300 Pd7 78.6(10)
Pd21 Pd12 C300 Pd7 -148.2(7)
Pd19 Pd12 C300 Pd7 -105.0(12)
Pd24 Pd8 C300 Pd12 -102.2(4)
Pd28 Pd8 C300 Pd12 -26.6(11)
Pd9 Pd8 C300 Pd12 -163.95(13)
Pd5 Pd8 C300 Pd12 -157.5(4)
Pd4 Pd8 C300 Pd12 85.7(4)
Pd1 Pd8 C300 Pd12 34.4(4)
Pd18 Pd8 C300 Pd12 143.2(3)
Pd30 Pd8 C300 Pd12 98.7(5)
Pd2 Pd8 C300 Pd12 -33.2(4)
Pd7 Pd8 C300 Pd12 142.6(7)
Pd12 Pd8 C300 Pd19 114.3(12)
Pd24 Pd8 C300 Pd19 12.1(11)
Pd28 Pd8 C300 Pd19 87.7(13)
Pd9 Pd8 C300 Pd19 -49.6(13)
Pd5 Pd8 C300 Pd19 -43.2(10)
Pd4 Pd8 C300 Pd19 -160.0(11)
Pd1 Pd8 C300 Pd19 148.7(10)
Pd18 Pd8 C300 Pd19 -102.5(10)
Pd30 Pd8 C300 Pd19 -147.0(7)
Pd2 Pd8 C300 Pd19 81.1(10)
Pd7 Pd8 C300 Pd19 -103.0(12)
Pd12 Pd8 C300 Pd7 -142.6(7)
Pd24 Pd8 C300 Pd7 115.2(4)
Pd28 Pd8 C300 Pd7 -169.2(4)
Pd9 Pd8 C300 Pd7 53.4(7)
Pd5 Pd8 C300 Pd7 59.9(4)
Pd4 Pd8 C300 Pd7 -57.0(4)
Pd1 Pd8 C300 Pd7 -108.2(4)
Pd18 Pd8 C300 Pd7 0.6(5)
Pd30 Pd8 C300 Pd7 -44.0(8)
Pd2 Pd8 C300 Pd7 -175.8(4)
Pd7 Pd19 C300 Pd12 -142.0(7)
Pd35 Pd19 C300 Pd12 112.8(4)
Pd26 Pd19 C300 Pd12 51.9(7)
Pd16 Pd19 C300 Pd12 -170.2(4)
Pd23 Pd19 C300 Pd12 58.7(4)
Pd29 Pd19 C300 Pd12 -105.9(4)
Pd31 Pd19 C300 Pd12 -0.4(5)
Pd10 Pd19 C300 Pd12 -56.9(4)
Pd13 Pd19 C300 Pd12 -43.0(8)
Pd17 Pd19 C300 Pd12 -174.6(4)
Pd7 Pd19 C300 Pd8 107.6(12)
Pd35 Pd19 C300 Pd8 2.5(11)
Pd26 Pd19 C300 Pd8 -58.5(13)
Pd16 Pd19 C300 Pd8 79.4(14)
Pd23 Pd19 C300 Pd8 -51.7(10)
Pd29 Pd19 C300 Pd8 143.7(10)
Pd31 Pd19 C300 Pd8 -110.8(10)
Pd10 Pd19 C300 Pd8 -167.2(11)
Pd13 Pd19 C300 Pd8 -153.3(7)
Pd17 Pd19 C300 Pd8 75.1(10)
Pd12 Pd19 C300 Pd8 -110.4(12)
Pd35 Pd19 C300 Pd7 -105.2(3)
Pd26 Pd19 C300 Pd7 -166.09(11)
Pd16 Pd19 C300 Pd7 -28.2(11)
Pd23 Pd19 C300 Pd7 -159.3(4)
Pd29 Pd19 C300 Pd7 36.1(4)
Pd31 Pd19 C300 Pd7 141.6(3)
Pd10 Pd19 C300 Pd7 85.1(3)
Pd13 Pd19 C300 Pd7 99.0(5)
Pd17 Pd19 C300 Pd7 -32.6(4)
Pd12 Pd19 C300 Pd7 142.0(7)
Pd11 Pd7 C300 Pd12 5.5(11)
Pd19 Pd7 C300 Pd12 110.2(12)
Pd25 Pd7 C300 Pd12 -54.1(13)
Pd4 Pd7 C300 Pd12 -49.8(10)
Pd15 Pd7 C300 Pd12 85.1(13)
Pd18 Pd7 C300 Pd12 -108.4(10)
Pd17 Pd7 C300 Pd12 145.3(10)
Pd5 Pd7 C300 Pd12 -165.7(11)
Pd29 Pd7 C300 Pd12 76.3(10)
Pd8 Pd7 C300 Pd12 -107.8(12)
Pd6 Pd7 C300 Pd12 -151.3(7)
Pd11 Pd7 C300 Pd8 113.4(4)
Pd19 Pd7 C300 Pd8 -142.0(7)
Pd25 Pd7 C300 Pd8 53.8(7)
Pd4 Pd7 C300 Pd8 58.0(4)
Pd15 Pd7 C300 Pd8 -167.0(3)
Pd18 Pd7 C300 Pd8 -0.6(5)
Pd17 Pd7 C300 Pd8 -106.9(4)
Pd5 Pd7 C300 Pd8 -57.8(4)
Pd29 Pd7 C300 Pd8 -175.8(4)
Pd6 Pd7 C300 Pd8 -43.5(8)
Pd11 Pd7 C300 Pd19 -104.6(3)
Pd25 Pd7 C300 Pd19 -164.24(13)
Pd4 Pd7 C300 Pd19 -160.0(4)
Pd15 Pd7 C300 Pd19 -25.1(11)
Pd18 Pd7 C300 Pd19 141.4(3)
Pd17 Pd7 C300 Pd19 35.1(4)
Pd5 Pd7 C300 Pd19 84.2(4)
Pd29 Pd7 C300 Pd19 -33.8(4)
Pd8 Pd7 C300 Pd19 142.0(7)
Pd6 Pd7 C300 Pd19 98.5(5)
